data_1551822
loop_
_publ_author_name
'Hu, Shuaifeng'
'Zhao, Pei'
'Shen, Wangqiang'
'Yu, Pengyuan'
'Huang, Wenhuan'
'Ehara, Masahiro'
'Xie, Yunpeng'
'Akasaka, Takeshi'
'Lu, Xing'

_publ_section_title
;
 Crystallographic characterization of Er<sub>3</sub>N@C<sub>2n</sub> (2n =
 80, 82, 84, 88): the importance of a planar Er<sub>3</sub>N cluster.
;
_journal_issue 28
_journal_name_full Nanoscale
_journal_page_first 13415
_journal_page_last 13422
_journal_paper_doi 10.1039/c9nr04330f
_journal_volume 11
_journal_year 2019
_chemical_formula_moiety 'C84 Er3 N,C36 H44 N4 Ni,1.81(C6 H6),0.19(C S2)'
_chemical_formula_sum 'C131.05 H54.85 Er3 N5 Ni S0.38'
_chemical_formula_weight 2276.73
_chemical_name_common 'Er3N@Cs-C84 Ni(OEP)'
_chemical_name_systematic 'Er3N@Cs-C84 Ni(OEP)'
_space_group_crystal_system triclinic
_space_group_IT_number 2
_space_group_name_Hall '-P 1'
_space_group_name_H-M_alt 'P -1'
_symmetry_space_group_name_Hall '-P 1'
_symmetry_space_group_name_H-M 'P -1'
_atom_sites_solution_hydrogens geom
_audit_creation_method SHELXL-2018/1
_audit_update_record
;
2019-05-12 deposited with the CCDC.    2019-06-19 downloaded from the CCDC.
;
_cell_angle_alpha 84.9600(10)
_cell_angle_beta 89.1470(10)
_cell_angle_gamma 62.37
_cell_formula_units_Z 2
_cell_length_a 14.5795(2)
_cell_length_b 14.9763(2)
_cell_length_c 19.7722(3)
_cell_measurement_reflns_used 9838
_cell_measurement_temperature 100(2)
_cell_measurement_theta_max 31.1203
_cell_measurement_theta_min 2.8664
_cell_volume 3808.45(9)
_computing_cell_refinement 'SAINT (Bruker, 2017)'
_computing_data_collection 'Apex3 (Bruker, 2017)'
_computing_data_reduction 'SAINT (Bruker, 2017)'
_computing_publication_material 'SHELXL-2018/1 (Sheldrick, 2018)'
_computing_structure_refinement 'SHELXL-2018/1 (Sheldrick, 2018)'
_computing_structure_solution 'SHELXTL XT-2018/1 (Sheldrick, 2018)'
_diffrn_ambient_temperature 100(2)
_diffrn_measured_fraction_theta_full 0.919
_diffrn_measured_fraction_theta_max 0.879
_diffrn_measurement_device_type 'CCD MX-300'
_diffrn_measurement_method 'phi scans'
_diffrn_radiation_type synchrotron
_diffrn_radiation_wavelength 0.6525
_diffrn_reflns_av_R_equivalents 0.0649
_diffrn_reflns_av_unetI/netI 0.0579
_diffrn_reflns_Laue_measured_fraction_full 0.919
_diffrn_reflns_Laue_measured_fraction_max 0.879
_diffrn_reflns_limit_h_max 18
_diffrn_reflns_limit_h_min -18
_diffrn_reflns_limit_k_max 18
_diffrn_reflns_limit_k_min -18
_diffrn_reflns_limit_l_max 24
_diffrn_reflns_limit_l_min -24
_diffrn_reflns_number 51296
_diffrn_reflns_point_group_measured_fraction_full 0.919
_diffrn_reflns_point_group_measured_fraction_max 0.879
_diffrn_reflns_theta_full 23.048
_diffrn_reflns_theta_max 24.080
_diffrn_reflns_theta_min 1.713
_diffrn_source 'SSRF, Beamline B17B1'
_exptl_absorpt_coefficient_mu 2.872
_exptl_absorpt_correction_T_max 0.7462
_exptl_absorpt_correction_T_min 0.4411
_exptl_absorpt_correction_type multi-scan
_exptl_crystal_colour Black
_exptl_crystal_density_diffrn 1.985
_exptl_crystal_density_method 'not measured'
_exptl_crystal_description Block
_exptl_crystal_F_000 2233
_exptl_crystal_size_max 0.180
_exptl_crystal_size_mid 0.150
_exptl_crystal_size_min 0.130
_refine_diff_density_max 2.430
_refine_diff_density_min -3.038
_refine_diff_density_rms 0.198
_refine_ls_extinction_method none
_refine_ls_goodness_of_fit_ref 1.019
_refine_ls_hydrogen_treatment constr
_refine_ls_matrix_type full
_refine_ls_number_parameters 1336
_refine_ls_number_reflns 13720
_refine_ls_number_restraints 2386
_refine_ls_restrained_S_all 1.011
_refine_ls_R_factor_all 0.0767
_refine_ls_R_factor_gt 0.0743
_refine_ls_shift/su_max 0.005
_refine_ls_shift/su_mean 0.000
_refine_ls_structure_factor_coef Fsqd
_refine_ls_weighting_details 'w=1/[\s^2^(Fo^2^)+(0.0942P)^2^+53.4988P] where P=(Fo^2^+2Fc^2^)/3'
_refine_ls_weighting_scheme calc
_refine_ls_wR_factor_gt 0.1892
_refine_ls_wR_factor_ref 0.1913
_reflns_Friedel_coverage 0.000
_reflns_number_gt 12976
_reflns_number_total 13720
_reflns_threshold_expression 'I > 2\s(I)'
_cod_data_source_file c9nr04330f2.cif
_cod_data_source_block Er3N@Cs-C84
_cod_depositor_comments
;
The following automatic conversions were performed:

'_exptl_absorpt_correction_type' value 'Multi-scan' changed to
'multi-scan' according to
/home/data/users/saulius/crontab/automatic-downloads/rss-feeds/RSC/lib/dictionaries/cif_core.dic
dictionary named 'cif_core.dic' version 2.4.2 from 2011-04-26.

Automatic conversion script
Id: cif_fix_values 4973 2017-02-22 13:04:09Z antanas 

 Adding full bibliography for 1551818--1551822.cif.
;
_cod_original_cell_volume 3808.52(9)
_cod_database_code 1551822
_shelx_shelxl_version_number 2018/1
_shelx_space_group_comment
;
The symmetry employed for this shelxl refinement is uniquely defined
by the following loop, which should always be used as a source of
symmetry information in preference to the above space-group names.
They are only intended as comments.
;
_shelx_estimated_absorpt_t_min 0.626
_shelx_estimated_absorpt_t_max 0.706
_exptl_absorpt_special_details SADABS

loop_
_space_group_symop_operation_xyz
'x, y, z'
'-x, -y, -z'

loop_
_atom_site_label
_atom_site_type_symbol
_atom_site_fract_x
_atom_site_fract_y
_atom_site_fract_z
_atom_site_U_iso_or_equiv
_atom_site_adp_type
_atom_site_occupancy
_atom_site_site_symmetry_order
_atom_site_calc_flag
_atom_site_refinement_flags_posn
_atom_site_refinement_flags_adp
_atom_site_refinement_flags_occupancy
_atom_site_disorder_assembly
_atom_site_disorder_group
N1 N 0.7146(4) 0.1801(4) 0.3132(3) 0.0116(9) Uani 1 1 d . U . A 1
Er28 Er 0.5615(13) 0.3212(18) 0.3293(10) 0.0070(13) Uiso 0.015 1 d . U P A 1
Er27 Er 0.5856(10) 0.2973(8) 0.3653(7) 0.0126(12) Uiso 0.032 1 d . U P A 1
Er1 Er 0.82244(14) 0.23222(14) 0.28404(11) 0.01202(17) Uani 0.2186 1 d . U P A 1
Er2 Er 0.6242(3) 0.2603(3) 0.39444(18) 0.0026(7) Uiso 0.1063 1 d . U P A 1
Er3 Er 0.55885(15) 0.24660(16) 0.34088(10) 0.01202(17) Uani 0.2431 1 d . U P A 1
Er4 Er 0.78074(5) 0.01490(6) 0.31715(4) 0.01202(17) Uani 0.6961 1 d . U P A 1
Er5 Er 0.56005(12) 0.28350(17) 0.34097(12) 0.0061(4) Uiso 0.1989 1 d . U P A 1
Er6 Er 0.6452(9) 0.3334(9) 0.2537(7) 0.0252(14) Uiso 0.0313 1 d . U P A 1
Er7 Er 0.6887(17) 0.3270(17) 0.3527(11) 0.0149(16) Uiso 0.0129 1 d . U P A 1
Er8 Er 0.73629(15) 0.23702(16) 0.21639(9) 0.0167(4) Uani 0.2374 1 d . U P A 1
Er9 Er 0.7255(11) 0.0395(11) 0.3681(7) 0.0239(17) Uiso 0.0243 1 d . U P A 1
Er10 Er 0.8210(6) 0.1407(6) 0.2366(4) 0.0232(10) Uiso 0.0444 1 d . U P A 1
Er11 Er 0.7940(5) 0.0430(5) 0.2592(4) 0.0198(10) Uiso 0.0503 1 d . U P A 1
Er12 Er 0.6560(5) 0.2334(5) 0.4058(3) 0.0139(10) Uiso 0.067 1 d . U P A 1
Er13 Er 0.6296(12) 0.1144(12) 0.3775(8) 0.023(2) Uiso 0.0207 1 d . U P A 1
Er14 Er 0.7563(13) 0.1475(15) 0.2219(8) 0.0256(15) Uiso 0.0227 1 d . U P A 1
Er15 Er 0.8434(14) 0.0516(15) 0.2846(9) 0.0208(17) Uiso 0.0171 1 d . U P A 1
Er16 Er 0.7950(3) 0.2680(3) 0.27275(13) 0.0135(7) Uiso 0.1979 1 d . U P A 1
Er17 Er 0.7266(5) 0.2710(4) 0.2245(3) 0.0225(10) Uani 0.0876 1 d . U P A 1
Er18 Er 0.6079(11) 0.3422(11) 0.3256(7) 0.0130(13) Uiso 0.0203 1 d . U P A 1
Er19 Er 0.7816(6) 0.0059(6) 0.3357(3) 0.0200(14) Uiso 0.0875 1 d . U P A 1
Er20 Er 0.7201(8) 0.1765(8) 0.4141(5) 0.0152(16) Uiso 0.0284 1 d . U P A 1
Er21 Er 0.7952(4) 0.2628(5) 0.2881(3) 0.0153(7) Uani 0.1318 1 d . U P A 1
Er22 Er 0.7264(18) 0.202(2) 0.2128(12) 0.0192(17) Uiso 0.0174 1 d . U P A 1
Er23 Er 0.5557(4) 0.2613(5) 0.3279(3) 0.01202(17) Uani 0.0967 1 d . U P A 1
Er24 Er 0.7737(4) 0.0308(4) 0.2978(3) 0.0171(11) Uiso 0.104 1 d . U P A 1
Er25 Er 0.6687(12) 0.3055(11) 0.2307(7) 0.0220(13) Uiso 0.0283 1 d . U P A 1
Er26 Er 0.62503(18) 0.28345(19) 0.38429(12) 0.0059(5) Uiso 0.1621 1 d . U P A 1
C1B C 0.88485(11) 0.11259(13) 0.13011(6) 0.0345(9) Uani 1 1 d G U . . .
C2B C 0.94020(10) 0.15552(13) 0.16337(7) 0.0334(9) Uani 1 1 d G U . A .
C7B C 0.89306(11) 0.01604(12) 0.15448(7) 0.0339(9) Uani 1 1 d G U . A .
C13B C 0.96036(9) -0.04309(11) 0.20919(8) 0.0334(9) Uani 1 1 d G U . A .
C83B C 0.49179(9) 0.17540(13) 0.22764(7) 0.0335(9) Uani 1 1 d G U . A .
C69B C 0.52384(11) 0.32570(13) 0.48368(7) 0.0350(9) Uani 1 1 d G U . A .
C68B C 0.46509(10) 0.28259(13) 0.45595(7) 0.0340(9) Uani 1 1 d G U . A .
C65B C 0.47351(9) 0.13291(13) 0.29056(8) 0.0324(9) Uani 1 1 d G U . A .
C64B C 0.42532(8) 0.19161(13) 0.34697(8) 0.0322(9) Uani 1 1 d G U . A .
C63B C 0.50234(10) 0.17390(13) 0.46209(7) 0.0342(9) Uani 1 1 d G U . A .
C62B C 0.47654(10) 0.12968(13) 0.40766(8) 0.0334(9) Uani 1 1 d G U . A .
C61B C 0.54285(10) 0.03356(12) 0.31631(8) 0.0329(9) Uani 1 1 d G U . A .
C60B C 0.63956(12) -0.02878(11) 0.42732(8) 0.0383(10) Uani 1 1 d G U . A .
C59B C 0.54600(11) 0.03176(12) 0.38931(8) 0.0354(9) Uani 1 1 d G U . A .
C58B C 0.59922(12) 0.11217(13) 0.49881(6) 0.0366(10) Uani 1 1 d G U . A .
C57B C 0.66694(12) 0.01259(12) 0.47922(7) 0.0382(10) Uani 1 1 d G U . A .
C56B C 0.77350(12) -0.00156(12) 0.48644(6) 0.0390(10) Uani 1 1 d G U . A .
C55B C 0.85472(11) -0.06457(10) 0.44517(7) 0.0410(10) Uani 1 1 d G U . A .
C54B C 0.83133(12) -0.12858(9) 0.40838(8) 0.0423(10) Uani 1 1 d G U . A .
C53B C 0.72146(12) -0.10324(10) 0.39072(8) 0.0406(10) Uani 1 1 d G U . A .
C52B C 0.71436(12) -0.11210(10) 0.32049(9) 0.0378(9) Uani 1 1 d G U . A .
C51B C 0.81485(12) -0.15614(9) 0.29537(9) 0.0396(10) Uani 1 1 d G U . A .
C50B C 0.88547(12) -0.16748(8) 0.34846(9) 0.0409(10) Uani 1 1 d G U . A .
C49B C 0.63154(11) -0.03159(11) 0.27918(8) 0.0344(9) Uani 1 1 d G U . A .
C48B C 0.58251(10) 0.11521(12) 0.19054(7) 0.0335(9) Uani 1 1 d G U . A .
C47B C 0.65246(11) 0.01193(11) 0.21553(7) 0.0343(9) Uani 1 1 d G U . A .
C46B C 0.61771(11) 0.17172(13) 0.14137(6) 0.0348(9) Uani 1 1 d G U . A .
C41B C 0.40446(8) 0.34392(12) 0.39710(8) 0.0345(9) Uani 1 1 d G U . A .
C40B C 0.38655(7) 0.29656(13) 0.34150(8) 0.0343(9) Uani 1 1 d G U . A .
C39B C 0.39203(7) 0.34515(12) 0.27646(8) 0.0355(9) Uani 1 1 d G U . A .
C38B C 0.44173(8) 0.28383(13) 0.22037(7) 0.0360(9) Uani 1 1 d G U . A .
C37B C 0.62530(12) 0.33468(13) 0.11666(6) 0.0381(9) Uani 1 1 d G U . A .
C36B C 0.48213(10) 0.33528(12) 0.17489(7) 0.0379(9) Uani 1 1 d G U . A .
C35B C 0.56991(11) 0.27707(13) 0.13403(6) 0.0373(10) Uani 1 1 d G U . A .
C34B C 0.76839(11) 0.08590(13) 0.50828(5) 0.0371(10) Uani 1 1 d G U . A .
C33B C 0.66144(12) 0.15520(13) 0.52060(5) 0.0360(10) Uani 1 1 d G U . A .
C32B C 0.69804(12) 0.29695(13) 0.50025(6) 0.0345(9) Uani 1 1 d G U . A .
C31B C 0.80453(11) 0.22796(13) 0.48695(6) 0.0338(9) Uani 1 1 d G U . A .
C30B C 0.62621(12) 0.25875(13) 0.51482(6) 0.0352(9) Uani 1 1 d G U . A .
C29B C 0.84798(11) 0.28023(13) 0.44410(7) 0.0328(8) Uani 1 1 d G U . A .
C28B C 0.83908(11) 0.12267(13) 0.48566(6) 0.0349(10) Uani 1 1 d G U . A .
C27B C 0.92096(9) 0.06444(12) 0.43925(6) 0.0349(10) Uani 1 1 d G U . A .
C26B C 0.92945(9) -0.03039(11) 0.42052(7) 0.0380(10) Uani 1 1 d G U . A .
C25B C 0.95723(10) -0.13550(9) 0.32128(9) 0.0387(10) Uani 1 1 d G U . A .
C24B C 0.98301(8) -0.07100(10) 0.35720(8) 0.0368(10) Uani 1 1 d G U . A .
C23B C 1.02128(7) -0.01255(11) 0.31640(8) 0.0326(9) Uani 1 1 d G U . A .
C22B C 1.01723(7) 0.07648(12) 0.33848(8) 0.0308(9) Uani 1 1 d G U . A .
C21B C 0.96660(8) 0.11658(12) 0.39937(7) 0.0323(9) Uani 1 1 d G U . A .
C20B C 0.93018(10) 0.22399(13) 0.40181(8) 0.0317(9) Uani 1 1 d G U . A .
C19B C 0.73534(12) 0.28142(13) 0.10471(6) 0.0376(10) Uani 1 1 d G U . A .
C18B C 0.93281(11) 0.28556(13) 0.34260(9) 0.0321(8) Uani 1 1 d G U . A .
C17B C 0.79204(13) 0.32636(13) 0.13326(7) 0.0368(9) Uani 1 1 d G U . A .
C16B C 0.97262(10) 0.24525(13) 0.27993(8) 0.0320(9) Uani 1 1 d G U . A .
C15B C 1.01549(8) 0.13984(13) 0.27874(8) 0.0300(9) Uani 1 1 d G U . A .
C14B C 1.00585(9) 0.09462(13) 0.21995(8) 0.0305(9) Uani 1 1 d G U . A .
C12B C 1.01400(8) -0.00055(12) 0.24296(8) 0.0312(9) Uani 1 1 d G U . A .
C11B C 0.93537(10) -0.11246(10) 0.24902(8) 0.0373(10) Uani 1 1 d G U . A .
C10B C 0.83994(12) -0.11694(10) 0.23402(8) 0.0381(10) Uani 1 1 d G U . A .
C9B C 0.76114(11) -0.03695(11) 0.19273(7) 0.0353(9) Uani 1 1 d G U . A .
C8B C 0.79219(11) 0.02156(12) 0.14858(6) 0.0345(9) Uani 1 1 d G U . A .
C6B C 0.72219(11) 0.12200(13) 0.12090(5) 0.0348(9) Uani 1 1 d G U . A .
C5B C 0.77976(12) 0.17842(13) 0.10458(5) 0.0357(10) Uani 1 1 d G U . A .
C4B C 0.91402(12) 0.30860(13) 0.22122(8) 0.0343(8) Uani 1 1 d G U . A .
C3B C 0.89336(12) 0.26438(13) 0.16392(7) 0.0354(9) Uani 1 1 d G U . A .
C1E C 0.48142(11) 0.46456(10) 0.39212(9) 0.0355(7) Uani 0.486 1 d G U P A 2
C2E C 0.41312(9) 0.43132(11) 0.36493(9) 0.0356(8) Uani 0.486 1 d G U P A 2
C3E C 0.52584(12) 0.51156(9) 0.34598(9) 0.0354(8) Uani 0.486 1 d G U P A 2
C4E C 0.51464(12) 0.51621(9) 0.27475(9) 0.0361(8) Uani 0.486 1 d G U P A 2
C5E C 0.60414(13) 0.51057(9) 0.24006(9) 0.0360(8) Uani 0.486 1 d G U P A 2
C6E C 0.67387(13) 0.49688(9) 0.29444(10) 0.0351(7) Uani 0.486 1 d G U P A 2
C7E C 0.62845(13) 0.49820(9) 0.35975(9) 0.0348(8) Uani 0.486 1 d G U P A 2
C10E C 0.45651(10) 0.47250(10) 0.24585(9) 0.0367(7) Uani 0.486 1 d G U P A 2
C12E C 0.78560(13) 0.44076(11) 0.28851(9) 0.0344(7) Uani 0.486 1 d G U P A 2
C13E C 0.82067(13) 0.40405(11) 0.22328(9) 0.0346(8) Uani 0.486 1 d G U P A 2
C14E C 0.74818(13) 0.41669(11) 0.17115(8) 0.0358(8) Uani 0.486 1 d G U P A 2
C15E C 0.63783(13) 0.46099(10) 0.17921(8) 0.0365(8) Uani 0.486 1 d G U P A 2
C16E C 0.57858(12) 0.41891(11) 0.14988(7) 0.0373(8) Uani 0.486 1 d G U P A 2
C17E C 0.53642(12) 0.41174(12) 0.45280(8) 0.0350(8) Uani 0.486 1 d G U P A 2
C18E C 0.68582(13) 0.43668(11) 0.41809(9) 0.0343(7) Uani 0.486 1 d G U P A 2
C19E C 0.63619(12) 0.39981(12) 0.46279(8) 0.0344(8) Uani 0.486 1 d G U P A 2
C20E C 0.84408(13) 0.38308(12) 0.34842(9) 0.0331(8) Uani 0.486 1 d G U P A 2
C21E C 0.79639(13) 0.37744(12) 0.41111(8) 0.0332(8) Uani 0.486 1 d G U P A 2
C29E C 0.48824(11) 0.42461(11) 0.18419(8) 0.0373(8) Uani 0.486 1 d G U P A 2
C32E C 0.40478(9) 0.43319(11) 0.29236(9) 0.0362(8) Uani 0.486 1 d G U P A 2
C2F C 0.49860(12) 0.51439(9) 0.31145(9) 0.0360(8) Uani 0.514 1 d G U P A 3
C1F C 0.57058(13) 0.50395(9) 0.36356(9) 0.0352(8) Uani 0.514 1 d G U P A 3
C5F C 0.40731(9) 0.42955(11) 0.26474(9) 0.0364(8) Uani 0.514 1 d G U P A 3
C4F C 0.66304(13) 0.49796(9) 0.33372(10) 0.0348(8) Uani 0.514 1 d G U P A 3
C6F C 0.42753(10) 0.47180(10) 0.32086(9) 0.0361(7) Uani 0.514 1 d G U P A 3
C10F C 0.57412(12) 0.45142(11) 0.42839(9) 0.0350(7) Uani 0.514 1 d G U P A 3
C12F C 0.54658(12) 0.51491(9) 0.24849(9) 0.0362(8) Uani 0.514 1 d G U P A 3
C13F C 0.84742(13) 0.38847(12) 0.31978(9) 0.0332(8) Uani 0.514 1 d G U P A 3
C14F C 0.67437(13) 0.39199(12) 0.46171(8) 0.0341(8) Uani 0.514 1 d G U P A 3
C15F C 0.49673(11) 0.41865(11) 0.44085(8) 0.0351(8) Uani 0.514 1 d G U P A 3
C16F C 0.42644(9) 0.42832(11) 0.38845(9) 0.0355(8) Uani 0.514 1 d G U P A 3
C18F C 0.83342(13) 0.39963(11) 0.25036(9) 0.0342(8) Uani 0.514 1 d G U P A 3
C19F C 0.61086(13) 0.42718(11) 0.14795(8) 0.0370(8) Uani 0.514 1 d G U P A 3
C20F C 0.46119(10) 0.42435(11) 0.20254(8) 0.0372(8) Uani 0.514 1 d G U P A 3
C17F C 0.71073(13) 0.42072(11) 0.15791(8) 0.0363(8) Uani 0.514 1 d G U P A 3
C11F C 0.52854(12) 0.46802(10) 0.19440(8) 0.0370(8) Uani 0.514 1 d G U P A 3
C9F C 0.73311(13) 0.45308(10) 0.21850(9) 0.0354(7) Uani 0.514 1 d G U P A 3
C8F C 0.64691(13) 0.50634(9) 0.26148(9) 0.0354(7) Uani 0.514 1 d G U P A 3
C7F C 0.76275(13) 0.43367(11) 0.36442(9) 0.0340(7) Uani 0.514 1 d G U P A 3
C3F C 0.76648(13) 0.38263(12) 0.42899(8) 0.0335(8) Uani 0.514 1 d G U P A 3
Ni1 Ni 0.52178(16) 0.0264(5) 0.0788(3) 0.0017(3) Uani 0.51(2) 1 d . U P B 4
Ni2 Ni 0.52543(15) 0.0086(4) 0.0886(2) 0.0017(3) Uani 0.57(2) 1 d . U P B 4
C1A C 0.2351(4) 0.2767(5) 0.1050(3) 0.0113(4) Uani 1 1 d . U . B 4
N2A N 0.4694(4) -0.0380(4) 0.1589(2) 0.0064(8) Uani 1 1 d . U . B 4
C2A C 0.3122(4) 0.1724(5) 0.1214(3) 0.0105(4) Uani 1 1 d . U . B 4
N3A N 0.3974(4) 0.1469(4) 0.0820(2) 0.0102(4) Uani 1 1 d . U . B 4
C3A C 0.3007(4) 0.1085(5) 0.1711(3) 0.0104(5) Uani 1 1 d . U . B 4
H3A H 0.237335 0.133110 0.194350 0.012 Uiso 1 1 calc R U . B 4
N4A N 0.5801(4) 0.0732(4) 0.0115(2) 0.0099(4) Uani 1 1 d . U . B 4
C4A C 0.1347(4) 0.3285(5) 0.1403(3) 0.0122(5) Uani 1 1 d . U . B 4
H4AA H 0.103829 0.281840 0.147068 0.015 Uiso 1 1 calc R U . B 4
H4AB H 0.086156 0.388618 0.110882 0.015 Uiso 1 1 calc R U . B 4
C5A C 0.1466(5) 0.3618(5) 0.2095(3) 0.0151(8) Uani 1 1 d . U . B 4
H5AA H 0.178358 0.407015 0.203359 0.023 Uiso 1 1 calc R U . B 4
H5AB H 0.190825 0.302192 0.239970 0.023 Uiso 1 1 calc R U . B 4
H5AC H 0.078344 0.397644 0.229153 0.023 Uiso 1 1 calc R U . B 4
C6A C 0.2744(4) 0.3154(5) 0.0546(3) 0.0113(4) Uani 1 1 d . U . B 4
C7A C 0.3745(4) 0.2349(5) 0.0406(3) 0.0104(4) Uani 1 1 d . U . B 4
C8A C 0.2272(5) 0.4205(5) 0.0195(3) 0.0122(5) Uani 1 1 d . U . B 4
H8AA H 0.151348 0.452995 0.025437 0.015 Uiso 1 1 calc R U . B 4
H8AB H 0.239616 0.416259 -0.029741 0.015 Uiso 1 1 calc R U . B 4
C9A C 0.2700(5) 0.4874(5) 0.0459(3) 0.0144(7) Uani 1 1 d . U . B 4
H9AA H 0.344906 0.456583 0.039465 0.022 Uiso 1 1 calc R U . B 4
H9AB H 0.256065 0.493956 0.094349 0.022 Uiso 1 1 calc R U . B 4
H9AC H 0.236436 0.554595 0.020794 0.022 Uiso 1 1 calc R U . B 4
C10A C 0.4381(4) 0.2454(5) -0.0074(3) 0.0101(4) Uani 1 1 d . U . B 4
H10A H 0.414010 0.308818 -0.033592 0.012 Uiso 1 1 calc R U . B 4
C11A C 0.5355(4) 0.1693(5) -0.0202(3) 0.0099(4) Uani 1 1 d . U . B 4
C12A C 0.6041(4) 0.1833(5) -0.0689(3) 0.0101(4) Uani 1 1 d . U . B 4
C13A C 0.5821(4) 0.2816(5) -0.1086(3) 0.0104(5) Uani 1 1 d . U . B 4
H13A H 0.507647 0.318651 -0.121942 0.013 Uiso 1 1 calc R U . B 4
H13B H 0.622344 0.267561 -0.150565 0.013 Uiso 1 1 calc R U . B 4
C14A C 0.7907(4) 0.0687(5) -0.1025(3) 0.0108(5) Uani 1 1 d . U . B 4
H14A H 0.776040 0.116120 -0.143824 0.013 Uiso 1 1 calc R U . B 4
H14B H 0.819843 -0.000741 -0.116771 0.013 Uiso 1 1 calc R U . B 4
C15A C 0.8703(4) 0.0765(5) -0.0566(3) 0.0124(7) Uani 1 1 d . U . B 4
H15A H 0.933104 0.062345 -0.081919 0.019 Uiso 1 1 calc R U . B 4
H15B H 0.887453 0.027112 -0.016778 0.019 Uiso 1 1 calc R U . B 4
H15C H 0.841004 0.144839 -0.041784 0.019 Uiso 1 1 calc R U . B 4
C16A C 0.6918(4) 0.0932(5) -0.0664(3) 0.0101(4) Uani 1 1 d . U . B 4
C17A C 0.6752(4) 0.0262(5) -0.0169(3) 0.0098(4) Uani 1 1 d . U . B 4
C18A C 0.7495(4) -0.0725(5) 0.0002(3) 0.0097(4) Uani 1 1 d . U . B 4
H18A H 0.811612 -0.097995 -0.024493 0.012 Uiso 1 1 calc R U . B 4
C19A C 0.7392(4) -0.1358(5) 0.0507(3) 0.0097(5) Uani 1 1 d . U . B 4
C20A C 0.8183(4) -0.2374(5) 0.0705(3) 0.0100(5) Uani 1 1 d . U . B 4
C21A C 0.9239(4) -0.2851(5) 0.0395(3) 0.0138(9) Uani 1 1 d . U . B 4
H21A H 0.915556 -0.270532 -0.010508 0.017 Uiso 1 1 calc R U . B 4
H21B H 0.956024 -0.359487 0.049855 0.017 Uiso 1 1 calc R U . B 4
C22A C 0.7806(4) -0.2765(5) 0.1210(3) 0.0110(7) Uani 1 1 d . U . B 4
C23A C 0.8319(4) -0.3788(5) 0.1595(3) 0.0135(9) Uani 1 1 d . U . B 4
H23A H 0.888187 -0.425470 0.131991 0.016 Uiso 1 1 calc R U . B 4
H23B H 0.780556 -0.404611 0.165592 0.016 Uiso 1 1 calc R U . B 4
C24A C 0.6777(4) -0.1978(5) 0.1320(3) 0.0101(8) Uani 1 1 d . U . B 4
C25A C 0.6139(4) -0.2084(5) 0.1808(3) 0.0098(8) Uani 1 1 d . U . B 4
H25A H 0.637977 -0.271759 0.206995 0.012 Uiso 1 1 calc R U . B 4
C26A C 0.5170(4) -0.1319(5) 0.1940(3) 0.0101(8) Uani 1 1 d . U . B 4
C27A C 0.4533(4) -0.1427(5) 0.2474(3) 0.0110(8) Uani 1 1 d . U . B 4
C28A C 0.4845(4) -0.2338(5) 0.2977(3) 0.0130(9) Uani 1 1 d . U . B 4
H28A H 0.516901 -0.295609 0.273236 0.016 Uiso 1 1 calc R U . B 4
H28B H 0.421721 -0.231250 0.319262 0.016 Uiso 1 1 calc R U . B 4
C29A C 0.3650(4) -0.0527(5) 0.2446(3) 0.0103(7) Uani 1 1 d . U . B 4
C30A C 0.3760(4) 0.0105(5) 0.1892(3) 0.0093(8) Uani 1 1 d . U . B 4
C31A C 0.5603(5) -0.2408(5) 0.3531(3) 0.0170(12) Uani 1 1 d . U . B 4
H31A H 0.624693 -0.248195 0.332407 0.026 Uiso 1 1 calc R U . B 4
H31B H 0.575445 -0.299630 0.385544 0.026 Uiso 1 1 calc R U . B 4
H31C H 0.529458 -0.179164 0.376856 0.026 Uiso 1 1 calc R U . B 4
C32A C 0.2753(4) -0.0205(5) 0.2911(3) 0.0123(9) Uani 1 1 d . U . B 4
H32A H 0.278490 -0.081171 0.317640 0.015 Uiso 1 1 calc R U . B 4
H32B H 0.210022 0.011704 0.263510 0.015 Uiso 1 1 calc R U . B 4
C33A C 0.2736(5) 0.0538(5) 0.3404(3) 0.0152(11) Uani 1 1 d . U . B 4
H33A H 0.272354 0.113322 0.314503 0.023 Uiso 1 1 calc R U . B 4
H33B H 0.335726 0.020745 0.370160 0.023 Uiso 1 1 calc R U . B 4
H33C H 0.211803 0.074918 0.367895 0.023 Uiso 1 1 calc R U . B 4
C34A C 0.9965(5) -0.2464(6) 0.0658(4) 0.0212(13) Uani 1 1 d . U . B 4
H34A H 1.064634 -0.281917 0.045869 0.032 Uiso 1 1 calc R U . B 4
H34B H 1.003565 -0.259021 0.115355 0.032 Uiso 1 1 calc R U . B 4
H34C H 0.967411 -0.173569 0.052800 0.032 Uiso 1 1 calc R U . B 4
C35A C 0.8772(5) -0.3810(5) 0.2293(3) 0.0190(12) Uani 1 1 d . U . B 4
H35A H 0.928307 -0.355853 0.224048 0.029 Uiso 1 1 calc R U . B 4
H35B H 0.910750 -0.450672 0.250681 0.029 Uiso 1 1 calc R U . B 4
H35C H 0.821517 -0.338033 0.258005 0.029 Uiso 1 1 calc R U . B 4
C36A C 0.6101(5) 0.3482(5) -0.0674(4) 0.0196(12) Uani 1 1 d . U . B 4
H36A H 0.599690 0.409146 -0.096085 0.029 Uiso 1 1 calc R U . B 4
H36B H 0.682735 0.310366 -0.051894 0.029 Uiso 1 1 calc R U . B 4
H36C H 0.565646 0.367647 -0.028059 0.029 Uiso 1 1 calc R U . B 4
N1A N 0.6528(3) -0.1118(4) 0.0886(2) 0.0052(8) Uani 1 1 d . U . B 4
C1C C 0.2236(5) 0.7120(6) 0.3311(4) 0.0285(11) Uani 1 1 d . U . C 5
H1C H 0.246864 0.739972 0.364137 0.034 Uiso 1 1 calc R U . C 5
C2C C 0.1836(6) 0.6445(6) 0.3496(4) 0.0321(12) Uani 1 1 d . U . C 5
H2C H 0.179049 0.626759 0.396368 0.039 Uiso 1 1 calc R U . C 5
C3C C 0.1509(6) 0.6035(7) 0.3020(4) 0.0325(12) Uani 1 1 d . U . C 5
H3C H 0.124490 0.557764 0.316016 0.039 Uiso 1 1 calc R U . C 5
C4C C 0.1565(6) 0.6288(6) 0.2329(4) 0.0306(11) Uani 1 1 d . U . C 5
H4C H 0.133439 0.600520 0.200076 0.037 Uiso 1 1 calc R U . C 5
C5C C 0.1949(5) 0.6942(6) 0.2124(4) 0.0290(11) Uani 1 1 d . U . C 5
H5C H 0.199664 0.711163 0.165469 0.035 Uiso 1 1 calc R U . C 5
C6C C 0.2272(5) 0.7355(6) 0.2623(4) 0.0285(11) Uani 1 1 d . U . C 5
H6C H 0.252702 0.781909 0.248058 0.034 Uiso 1 1 calc R U . C 5
C6G C 0.7956(15) -0.2706(17) 0.5434(11) 0.0483(18) Uani 0.56 1 d . U P D 5
H6G H 0.760388 -0.199352 0.545118 0.058 Uiso 0.56 1 calc R U P D 5
C5G C 0.7758(15) -0.3169(17) 0.4927(11) 0.0484(18) Uani 0.56 1 d . U P D 5
H5G H 0.727005 -0.277357 0.457155 0.058 Uiso 0.56 1 calc R U P D 5
C4G C 0.8296(17) -0.4263(18) 0.4938(12) 0.0490(18) Uani 0.56 1 d . U P D 5
H4G H 0.814873 -0.459651 0.460028 0.059 Uiso 0.56 1 calc R U P D 5
C3G C 0.9014(14) -0.4799(16) 0.5440(10) 0.0504(19) Uani 0.56 1 d . U P D 5
H3G H 0.938177 -0.551672 0.545677 0.061 Uiso 0.56 1 calc R U P D 5
C2G C 0.9215(14) -0.4274(16) 0.5948(10) 0.0497(18) Uani 0.56 1 d . U P D 5
H2G H 0.972796 -0.463475 0.629652 0.060 Uiso 0.56 1 calc R U P D 5
C1G C 0.870(3) -0.334(2) 0.5918(19) 0.0488(19) Uani 0.56 1 d . U P D 5
H1G H 0.883836 -0.302581 0.627085 0.059 Uiso 0.56 1 calc R U P D 5
C1D C 0.840(2) -0.389(3) 0.4296(13) 0.049(2) Uani 0.25 1 d G U P E 6
H1D H 0.816478 -0.411486 0.393210 0.058 Uiso 0.25 1 calc R U P E 6
C6D C 0.9372(19) -0.394(2) 0.4285(12) 0.049(2) Uani 0.25 1 d G U P E 6
H6D H 0.980841 -0.419974 0.391342 0.059 Uiso 0.25 1 calc R U P E 6
C5D C 0.9710(16) -0.361(2) 0.4817(14) 0.049(2) Uani 0.25 1 d G U P E 6
H5D H 1.037696 -0.363966 0.480897 0.059 Uiso 0.25 1 calc R U P E 6
C4D C 0.907(2) -0.322(2) 0.5360(13) 0.0490(19) Uani 0.25 1 d G U P E 6
H4D H 0.930190 -0.299470 0.572320 0.059 Uiso 0.25 1 calc R U P E 6
C3D C 0.809(2) -0.317(3) 0.5371(14) 0.0489(18) Uani 0.25 1 d G U P E 6
H3D H 0.765827 -0.290981 0.574189 0.059 Uiso 0.25 1 calc R U P E 6
C2D C 0.7757(18) -0.350(3) 0.4839(16) 0.0487(19) Uani 0.25 1 d G U P E 6
H2D H 0.708969 -0.346988 0.484635 0.058 Uiso 0.25 1 calc R U P E 6
S1N S 0.8548(18) -0.2983(16) 0.5774(14) 0.070(8) Uani 0.19 1 d . . P F 7
C1N C 0.825(4) -0.353(5) 0.526(3) 0.0490(18) Uani 0.19 1 d . U P F 7
S3N S 0.7934(11) -0.3903(14) 0.4673(13) 0.071(6) Uani 0.19 1 d . . P F 7

loop_
_atom_site_aniso_label
_atom_site_aniso_U_11
_atom_site_aniso_U_22
_atom_site_aniso_U_33
_atom_site_aniso_U_23
_atom_site_aniso_U_13
_atom_site_aniso_U_12
N1 0.0116(9) 0.0116(9) 0.0116(9) -0.00110(13) 0.00034(11) -0.0054(4)
Er1 0.0063(2) 0.0128(4) 0.0163(4) -0.0092(4) 0.0046(3) -0.0027(2)
Er3 0.0063(2) 0.0128(4) 0.0163(4) -0.0092(4) 0.0046(3) -0.0027(2)
Er4 0.0063(2) 0.0128(4) 0.0163(4) -0.0092(4) 0.0046(3) -0.0027(2)
Er8 0.0100(7) 0.0210(9) 0.0152(7) -0.0084(7) 0.0032(5) -0.0030(7)
Er17 0.0102(14) 0.0220(16) 0.0234(15) 0.0064(15) 0.0061(12) 0.0010(14)
Er21 0.0042(12) 0.0176(14) 0.0231(17) -0.0042(15) 0.0060(13) -0.0040(8)
Er23 0.0063(2) 0.0128(4) 0.0163(4) -0.0092(4) 0.0046(3) -0.0027(2)
C1B 0.0189(14) 0.0501(16) 0.0315(15) -0.0193(15) 0.0128(13) -0.0112(14)
C2B 0.0166(14) 0.0481(16) 0.0340(15) -0.0145(15) 0.0134(13) -0.0123(13)
C7B 0.0201(14) 0.0470(16) 0.0340(15) -0.0243(14) 0.0127(13) -0.0119(13)
C13B 0.0183(14) 0.0426(16) 0.0383(15) -0.0224(15) 0.0138(14) -0.0104(13)
C83B 0.0188(14) 0.0517(16) 0.0360(15) -0.0202(15) 0.0010(13) -0.0186(13)
C69B 0.0224(13) 0.0479(14) 0.0321(13) -0.0179(13) 0.0069(12) -0.0118(12)
C68B 0.0199(14) 0.0479(15) 0.0323(15) -0.0156(14) 0.0093(13) -0.0125(13)
C65B 0.0184(14) 0.0490(16) 0.0393(15) -0.0186(15) 0.0050(13) -0.0214(13)
C64B 0.0173(14) 0.0483(16) 0.0378(15) -0.0159(15) 0.0076(13) -0.0191(13)
C63B 0.0198(14) 0.0489(16) 0.0340(15) -0.0116(15) 0.0114(14) -0.0149(13)
C62B 0.0194(14) 0.0477(16) 0.0388(15) -0.0128(15) 0.0106(14) -0.0193(13)
C61B 0.0214(14) 0.0459(16) 0.0435(16) -0.0179(15) 0.0077(14) -0.0237(13)
C60B 0.0257(15) 0.0464(16) 0.0443(16) -0.0086(15) 0.0112(14) -0.0175(14)
C59B 0.0228(14) 0.0468(16) 0.0434(16) -0.0119(15) 0.0104(14) -0.0208(13)
C58B 0.0229(15) 0.0499(16) 0.0330(15) -0.0084(15) 0.0101(14) -0.0130(14)
C57B 0.0246(15) 0.0485(16) 0.0379(16) -0.0057(15) 0.0099(14) -0.0138(14)
C56B 0.0237(15) 0.0491(16) 0.0364(15) -0.0041(15) 0.0074(14) -0.0105(14)
C55B 0.0243(15) 0.0471(16) 0.0417(16) -0.0050(15) 0.0075(14) -0.0082(14)
C54B 0.0280(15) 0.0443(16) 0.0477(16) -0.0085(15) 0.0105(15) -0.0105(14)
C53B 0.0285(15) 0.0440(16) 0.0486(16) -0.0113(15) 0.0107(14) -0.0153(14)
C52B 0.0277(15) 0.0419(16) 0.0496(16) -0.0178(15) 0.0105(14) -0.0189(13)
C51B 0.0286(15) 0.0410(16) 0.0499(16) -0.0185(15) 0.0118(14) -0.0145(14)
C50B 0.0276(15) 0.0414(16) 0.0494(16) -0.0134(15) 0.0121(15) -0.0112(14)
C49B 0.0247(14) 0.0440(16) 0.0458(16) -0.0217(15) 0.0073(14) -0.0227(13)
C48B 0.0212(14) 0.0517(16) 0.0353(15) -0.0241(14) 0.0008(13) -0.0200(13)
C47B 0.0247(14) 0.0470(16) 0.0408(15) -0.0261(14) 0.0051(14) -0.0211(13)
C46B 0.0213(14) 0.0540(16) 0.0320(15) -0.0209(14) 0.0012(13) -0.0170(13)
C41B 0.0199(13) 0.0475(14) 0.0347(13) -0.0159(13) 0.0064(12) -0.0124(12)
C40B 0.0185(14) 0.0486(15) 0.0362(15) -0.0153(14) 0.0061(13) -0.0141(13)
C39B 0.0185(13) 0.0500(14) 0.0357(13) -0.0146(13) 0.0038(12) -0.0122(12)
C38B 0.0181(14) 0.0532(15) 0.0350(15) -0.0151(14) 0.0012(13) -0.0132(13)
C37B 0.0220(13) 0.0522(14) 0.0344(13) -0.0106(13) 0.0041(12) -0.0114(12)
C36B 0.0203(13) 0.0531(14) 0.0348(13) -0.0124(13) 0.0015(12) -0.0110(12)
C35B 0.0208(14) 0.0546(16) 0.0327(15) -0.0136(14) 0.0013(13) -0.0128(13)
C34B 0.0224(15) 0.0510(16) 0.0312(15) -0.0072(15) 0.0051(14) -0.0109(14)
C33B 0.0228(15) 0.0508(16) 0.0291(15) -0.0106(15) 0.0079(14) -0.0116(14)
C32B 0.0233(13) 0.0484(14) 0.0318(13) -0.0193(13) 0.0035(12) -0.0141(12)
C31B 0.0214(14) 0.0499(15) 0.0312(15) -0.0182(14) 0.0005(13) -0.0150(13)
C30B 0.0234(14) 0.0496(15) 0.0296(15) -0.0172(14) 0.0061(13) -0.0124(13)
C29B 0.0210(13) 0.0473(14) 0.0347(13) -0.0199(13) 0.0008(12) -0.0170(12)
C28B 0.0196(14) 0.0507(16) 0.0308(15) -0.0113(15) 0.0006(14) -0.0122(14)
C27B 0.0171(14) 0.0488(16) 0.0339(15) -0.0107(15) 0.0002(14) -0.0102(13)
C26B 0.0193(14) 0.0466(16) 0.0395(16) -0.0073(15) 0.0049(14) -0.0076(14)
C25B 0.0231(15) 0.0413(16) 0.0465(16) -0.0144(15) 0.0120(14) -0.0090(14)
C24B 0.0179(14) 0.0433(16) 0.0421(16) -0.0108(15) 0.0084(14) -0.0074(14)
C23B 0.0131(14) 0.0432(16) 0.0380(15) -0.0147(15) 0.0078(13) -0.0084(13)
C22B 0.0121(14) 0.0450(16) 0.0359(15) -0.0159(14) 0.0039(13) -0.0117(13)
C21B 0.0146(14) 0.0477(16) 0.0347(15) -0.0156(14) -0.0001(13) -0.0125(13)
C20B 0.0177(14) 0.0471(15) 0.0357(15) -0.0190(14) -0.0001(13) -0.0170(13)
C19B 0.0220(14) 0.0523(15) 0.0337(15) -0.0115(14) 0.0070(13) -0.0120(13)
C18B 0.0193(12) 0.0455(14) 0.0377(13) -0.0177(13) 0.0035(12) -0.0180(12)
C17B 0.0220(13) 0.0494(14) 0.0360(13) -0.0105(13) 0.0081(12) -0.0131(12)
C16B 0.0170(13) 0.0454(15) 0.0384(15) -0.0154(14) 0.0065(13) -0.0168(13)
C15B 0.0122(14) 0.0444(16) 0.0372(15) -0.0160(14) 0.0071(13) -0.0145(13)
C14B 0.0125(14) 0.0447(16) 0.0352(15) -0.0161(15) 0.0116(13) -0.0121(13)
C12B 0.0132(14) 0.0425(16) 0.0367(15) -0.0184(14) 0.0121(13) -0.0098(13)
C11B 0.0235(15) 0.0413(16) 0.0452(16) -0.0204(15) 0.0129(14) -0.0110(14)
C10B 0.0271(15) 0.0424(16) 0.0464(16) -0.0228(15) 0.0119(14) -0.0146(14)
C9B 0.0258(15) 0.0452(16) 0.0408(15) -0.0271(14) 0.0088(14) -0.0178(13)
C8B 0.0233(15) 0.0483(16) 0.0348(15) -0.0268(14) 0.0088(14) -0.0154(13)
C6B 0.0227(15) 0.0522(16) 0.0316(15) -0.0228(15) 0.0061(14) -0.0160(14)
C5B 0.0213(14) 0.0523(16) 0.0313(15) -0.0177(15) 0.0090(14) -0.0132(14)
C4B 0.0203(12) 0.0466(14) 0.0381(13) -0.0122(13) 0.0082(12) -0.0161(12)
C3B 0.0199(14) 0.0485(15) 0.0361(15) -0.0106(14) 0.0112(13) -0.0136(13)
C1E 0.0223(11) 0.0463(11) 0.0360(11) -0.0167(11) 0.0052(10) -0.0122(10)
C2E 0.0212(11) 0.0472(12) 0.0357(12) -0.0159(12) 0.0053(11) -0.0117(11)
C3E 0.0224(11) 0.0457(11) 0.0366(11) -0.0160(11) 0.0049(10) -0.0128(10)
C4E 0.0225(11) 0.0464(11) 0.0368(11) -0.0145(11) 0.0052(10) -0.0121(10)
C5E 0.0225(12) 0.0464(12) 0.0372(12) -0.0137(12) 0.0050(11) -0.0130(11)
C6E 0.0228(11) 0.0455(11) 0.0371(11) -0.0153(11) 0.0049(10) -0.0141(10)
C7E 0.0227(11) 0.0453(12) 0.0368(12) -0.0164(11) 0.0050(11) -0.0141(11)
C10E 0.0218(11) 0.0478(12) 0.0366(11) -0.0136(11) 0.0047(10) -0.0113(10)
C12E 0.0223(11) 0.0455(11) 0.0373(11) -0.0153(11) 0.0050(10) -0.0155(10)
C13E 0.0219(11) 0.0461(12) 0.0373(12) -0.0137(12) 0.0058(11) -0.0155(11)
C14E 0.0220(11) 0.0473(12) 0.0371(12) -0.0123(11) 0.0058(11) -0.0141(11)
C15E 0.0225(11) 0.0474(12) 0.0371(11) -0.0127(11) 0.0052(10) -0.0127(10)
C16E 0.0221(12) 0.0492(12) 0.0364(12) -0.0117(11) 0.0045(11) -0.0119(11)
C17E 0.0224(11) 0.0465(12) 0.0350(12) -0.0181(11) 0.0052(11) -0.0126(11)
C18E 0.0227(11) 0.0454(11) 0.0362(11) -0.0180(11) 0.0044(10) -0.0147(10)
C19E 0.0227(12) 0.0462(12) 0.0349(12) -0.0190(11) 0.0044(11) -0.0140(11)
C20E 0.0216(11) 0.0451(12) 0.0370(12) -0.0171(11) 0.0041(11) -0.0170(11)
C21E 0.0220(11) 0.0455(12) 0.0361(12) -0.0185(11) 0.0037(11) -0.0165(11)
C29E 0.0215(11) 0.0494(12) 0.0360(12) -0.0123(12) 0.0040(11) -0.0109(11)
C32E 0.0208(11) 0.0481(12) 0.0360(12) -0.0145(12) 0.0047(11) -0.0112(11)
C2F 0.0224(11) 0.0463(12) 0.0367(12) -0.0151(12) 0.0051(11) -0.0119(11)
C1F 0.0227(11) 0.0455(11) 0.0367(11) -0.0164(11) 0.0049(10) -0.0133(10)
C5F 0.0208(11) 0.0485(12) 0.0361(12) -0.0140(12) 0.0045(11) -0.0112(11)
C4F 0.0228(11) 0.0451(12) 0.0369(12) -0.0162(11) 0.0050(11) -0.0143(10)
C6F 0.0217(11) 0.0471(11) 0.0363(11) -0.0151(11) 0.0051(10) -0.0115(10)
C10F 0.0227(11) 0.0459(11) 0.0359(11) -0.0178(11) 0.0049(10) -0.0133(10)
C12F 0.0226(11) 0.0465(11) 0.0371(11) -0.0140(11) 0.0052(10) -0.0125(10)
C13F 0.0215(11) 0.0451(12) 0.0372(12) -0.0163(11) 0.0046(11) -0.0171(11)
C14F 0.0226(11) 0.0460(12) 0.0350(12) -0.0192(11) 0.0041(11) -0.0145(11)
C15F 0.0222(11) 0.0466(12) 0.0350(12) -0.0178(11) 0.0052(11) -0.0124(11)
C16F 0.0214(11) 0.0470(12) 0.0355(12) -0.0164(11) 0.0054(11) -0.0117(11)
C18F 0.0216(11) 0.0458(12) 0.0375(12) -0.0142(11) 0.0056(11) -0.0161(11)
C19F 0.0220(12) 0.0489(12) 0.0364(12) -0.0115(11) 0.0049(11) -0.0122(11)
C20F 0.0212(11) 0.0494(12) 0.0361(12) -0.0124(11) 0.0041(11) -0.0110(11)
C17F 0.0223(11) 0.0478(12) 0.0369(12) -0.0120(11) 0.0057(11) -0.0134(11)
C11F 0.0223(11) 0.0480(12) 0.0368(11) -0.0126(11) 0.0048(10) -0.0117(10)
C9F 0.0224(11) 0.0463(11) 0.0373(11) -0.0136(11) 0.0054(10) -0.0143(10)
C8F 0.0227(11) 0.0458(11) 0.0372(11) -0.0147(11) 0.0050(10) -0.0137(10)
C7F 0.0224(11) 0.0451(11) 0.0369(11) -0.0171(11) 0.0045(10) -0.0158(10)
C3F 0.0223(11) 0.0456(12) 0.0359(12) -0.0189(11) 0.0036(11) -0.0160(11)
Ni1 0.0016(3) 0.0017(3) 0.0017(3) -0.00004(9) 0.00024(8) -0.00072(15)
Ni2 0.0016(3) 0.0017(3) 0.0017(3) -0.00004(9) 0.00025(8) -0.00071(15)
C1A 0.0096(6) 0.0116(6) 0.0117(6) -0.0035(5) 0.0005(5) -0.0037(5)
N2A 0.0064(8) 0.0064(8) 0.0064(8) -0.00061(13) 0.00018(11) -0.0030(4)
C2A 0.0094(5) 0.0111(5) 0.0109(5) -0.0029(4) 0.0005(4) -0.0042(5)
N3A 0.0101(4) 0.0103(4) 0.0102(4) -0.00109(11) 0.00029(10) -0.00471(19)
C3A 0.0088(7) 0.0114(7) 0.0108(7) -0.0036(6) 0.0008(6) -0.0042(6)
N4A 0.0098(4) 0.0100(4) 0.0100(4) -0.00107(11) 0.00030(10) -0.00462(19)
C4A 0.0099(7) 0.0124(7) 0.0124(7) -0.0040(7) 0.0009(7) -0.0030(7)
C5A 0.0115(11) 0.0145(12) 0.0144(12) -0.0054(11) 0.0018(11) -0.0013(10)
C6A 0.0097(6) 0.0115(6) 0.0119(6) -0.0034(5) 0.0002(5) -0.0038(5)
C7A 0.0096(5) 0.0108(5) 0.0109(5) -0.0025(4) 0.0001(4) -0.0044(4)
C8A 0.0102(7) 0.0120(7) 0.0128(7) -0.0036(7) 0.0002(7) -0.0033(7)
C9A 0.0122(11) 0.0130(12) 0.0153(12) -0.0042(11) -0.0002(11) -0.0029(10)
C10A 0.0093(5) 0.0107(5) 0.0106(5) -0.0026(5) 0.0001(5) -0.0047(5)
C11A 0.0093(5) 0.0106(5) 0.0104(5) -0.0024(4) 0.0003(4) -0.0048(4)
C12A 0.0089(6) 0.0113(6) 0.0107(6) -0.0031(5) 0.0005(5) -0.0050(5)
C13A 0.0091(7) 0.0117(7) 0.0110(7) -0.0031(7) 0.0004(7) -0.0050(7)
C14A 0.0088(7) 0.0125(7) 0.0114(7) -0.0035(7) 0.0012(7) -0.0048(7)
C15A 0.0090(11) 0.0146(12) 0.0132(12) -0.0038(11) 0.0021(11) -0.0047(10)
C16A 0.0087(6) 0.0116(6) 0.0108(6) -0.0033(5) 0.0008(5) -0.0050(5)
C17A 0.0086(5) 0.0109(5) 0.0105(5) -0.0031(4) 0.0007(4) -0.0048(4)
C18A 0.0077(6) 0.0113(7) 0.0108(6) -0.0045(6) 0.0009(6) -0.0046(6)
C19A 0.0070(7) 0.0116(8) 0.0113(7) -0.0055(7) 0.0012(7) -0.0044(7)
C20A 0.0068(8) 0.0121(8) 0.0118(8) -0.0062(8) 0.0014(8) -0.0040(7)
C21A 0.0061(16) 0.0161(17) 0.0168(17) -0.0080(16) 0.0040(15) -0.0022(14)
C22A 0.0046(13) 0.0138(14) 0.0136(13) -0.0100(13) 0.0014(12) -0.0021(12)
C23A 0.0060(17) 0.0156(18) 0.0166(18) -0.0102(16) 0.0021(15) -0.0016(15)
C24A 0.0033(15) 0.0144(16) 0.0132(15) -0.0115(14) 0.0014(13) -0.0029(13)
C25A 0.0031(15) 0.0145(16) 0.0132(16) -0.0110(15) 0.0025(13) -0.0037(13)
C26A 0.0027(15) 0.0159(16) 0.0131(16) -0.0108(15) 0.0034(13) -0.0038(13)
C27A 0.0039(13) 0.0169(15) 0.0132(14) -0.0099(13) 0.0038(12) -0.0043(12)
C28A 0.0056(17) 0.0183(19) 0.0152(18) -0.0093(17) 0.0050(15) -0.0044(15)
C29A 0.0038(13) 0.0166(14) 0.0117(14) -0.0100(13) 0.0034(12) -0.0042(12)
C30A 0.0053(13) 0.0134(14) 0.0107(14) -0.0089(13) 0.0023(12) -0.0043(12)
C31A 0.012(2) 0.021(3) 0.017(2) -0.010(2) 0.003(2) -0.006(2)
C32A 0.0044(17) 0.0193(19) 0.0125(17) -0.0099(17) 0.0047(15) -0.0037(15)
C33A 0.006(2) 0.025(3) 0.014(2) -0.013(2) 0.0054(19) -0.006(2)
C34A 0.005(2) 0.027(3) 0.030(3) -0.010(2) 0.003(2) -0.004(2)
C35A 0.010(2) 0.020(3) 0.023(3) -0.008(2) -0.002(2) -0.002(2)
C36A 0.018(2) 0.020(3) 0.023(3) -0.005(2) -0.004(2) -0.010(2)
N1A 0.0052(8) 0.0052(8) 0.0052(8) -0.00050(13) 0.00015(11) -0.0024(4)
C1C 0.0152(19) 0.035(2) 0.027(2) -0.011(2) 0.0030(17) -0.0036(17)
C2C 0.0182(19) 0.037(2) 0.030(2) -0.009(2) 0.0042(17) -0.0023(18)
C3C 0.0181(19) 0.036(2) 0.033(2) -0.008(2) 0.0036(17) -0.0031(18)
C4C 0.0165(19) 0.035(2) 0.032(2) -0.011(2) 0.0009(17) -0.0039(17)
C5C 0.0150(19) 0.036(2) 0.030(2) -0.010(2) 0.0008(17) -0.0050(17)
C6C 0.0153(19) 0.036(2) 0.028(2) -0.011(2) 0.0014(16) -0.0053(17)
C6G 0.035(3) 0.058(5) 0.059(4) -0.009(4) 0.008(3) -0.028(3)
C5G 0.035(3) 0.058(5) 0.060(4) -0.008(4) 0.008(3) -0.028(3)
C4G 0.036(3) 0.058(5) 0.060(4) -0.008(4) 0.008(3) -0.027(3)
C3G 0.037(4) 0.059(5) 0.060(4) -0.008(4) 0.009(3) -0.026(3)
C2G 0.036(3) 0.059(5) 0.060(4) -0.008(4) 0.008(3) -0.027(3)
C1G 0.035(4) 0.058(5) 0.060(4) -0.008(4) 0.007(3) -0.027(3)
C1D 0.035(4) 0.058(5) 0.060(4) -0.009(4) 0.008(3) -0.027(3)
C6D 0.036(4) 0.058(5) 0.060(4) -0.008(4) 0.008(3) -0.027(4)
C5D 0.036(4) 0.058(5) 0.060(4) -0.008(4) 0.008(3) -0.027(4)
C4D 0.036(4) 0.058(5) 0.060(4) -0.008(4) 0.008(3) -0.027(3)
C3D 0.036(3) 0.058(5) 0.060(4) -0.008(4) 0.008(3) -0.027(3)
C2D 0.035(3) 0.058(5) 0.060(4) -0.008(4) 0.008(3) -0.027(3)
S1N 0.048(12) 0.094(17) 0.091(19) -0.062(16) 0.019(12) -0.043(14)
C1N 0.036(3) 0.058(5) 0.060(4) -0.008(4) 0.008(3) -0.027(3)
S3N 0.018(6) 0.066(10) 0.126(17) -0.065(11) -0.001(8) -0.008(6)

loop_
_atom_type_symbol
_atom_type_description
_atom_type_scat_dispersion_real
_atom_type_scat_dispersion_imag
_atom_type_scat_source
C C 0.0027 0.0014 'International Tables Vol C Tables 4.2.6.8 and 6.1.1.4'
H H 0.0000 0.0000 'International Tables Vol C Tables 4.2.6.8 and 6.1.1.4'
N N 0.0053 0.0028 'International Tables Vol C Tables 4.2.6.8 and 6.1.1.4'
S S 0.1098 0.1057 'International Tables Vol C Tables 4.2.6.8 and 6.1.1.4'
Ni Ni 0.3436 0.9622 'International Tables Vol C Tables 4.2.6.8 and 6.1.1.4'
Er Er -0.1790 4.3410 'International Tables Vol C Tables 4.2.6.8 and 6.1.1.4'

loop_
_geom_angle_atom_site_label_1
_geom_angle_atom_site_label_2
_geom_angle_atom_site_label_3
_geom_angle
Er14 N1 Er20 160.5(7)
Er14 N1 Er22 21.2(7)
Er20 N1 Er22 167.2(9)
Er14 N1 Er24 64.6(6)
Er20 N1 Er24 102.6(4)
Er22 N1 Er24 85.2(9)
Er14 N1 Er10 27.1(5)
Er20 N1 Er10 136.2(4)
Er22 N1 Er10 37.7(7)
Er24 N1 Er10 68.3(3)
Er14 N1 Er12 172.6(7)
Er20 N1 Er12 26.4(3)
Er22 N1 Er12 151.6(9)
Er24 N1 Er12 121.8(3)
Er10 N1 Er12 155.4(4)
Er14 N1 Er15 53.2(8)
Er20 N1 Er15 107.8(6)
Er22 N1 Er15 73.1(10)
Er24 N1 Er15 34.1(6)
Er10 N1 Er15 41.5(6)
Er12 N1 Er15 134.0(6)
Er14 N1 Er23 116.6(6)
Er20 N1 Er23 82.1(4)
Er22 N1 Er23 103.4(7)
Er24 N1 Er23 117.9(4)
Er10 N1 Er23 141.0(4)
Er12 N1 Er23 58.1(3)
Er15 N1 Er23 150.9(6)
Er14 N1 Er21 77.5(6)
Er20 N1 Er21 99.6(4)
Er22 N1 Er21 67.6(8)
Er24 N1 Er21 122.2(3)
Er10 N1 Er21 59.0(3)
Er12 N1 Er21 100.3(3)
Er15 N1 Er21 88.3(6)
Er23 N1 Er21 117.6(3)
Er14 N1 Er3 122.5(5)
Er20 N1 Er3 75.4(3)
Er22 N1 Er3 111.0(7)
Er24 N1 Er3 113.6(3)
Er10 N1 Er3 148.3(3)
Er12 N1 Er3 52.8(2)
Er15 N1 Er3 147.6(6)
Er23 N1 Er3 8.56(16)
Er21 N1 Er3 123.5(3)
Er14 N1 Er8 35.1(6)
Er20 N1 Er8 150.5(4)
Er22 N1 Er8 17.1(8)
Er24 N1 Er8 99.5(3)
Er10 N1 Er8 39.9(2)
Er12 N1 Er8 138.7(3)
Er15 N1 Er8 80.6(6)
Er23 N1 Er8 104.6(3)
Er21 N1 Er8 51.6(2)
Er3 N1 Er8 113.0(2)
Er14 N1 Er1 70.9(5)
Er20 N1 Er1 102.3(4)
Er22 N1 Er1 65.3(7)
Er24 N1 Er1 109.8(3)
Er10 N1 Er1 49.1(2)
Er12 N1 Er1 108.2(3)
Er15 N1 Er1 75.8(6)
Er23 N1 Er1 130.0(3)
Er21 N1 Er1 12.54(14)
Er3 N1 Er1 136.0(3)
Er8 N1 Er1 51.25(15)
Er5 Er28 Er27 61(2)
Er5 Er28 Er18 136(3)
Er27 Er28 Er18 87(2)
Er5 Er28 Er23 24.3(10)
Er27 Er28 Er23 84(3)
Er18 Er28 Er23 140(2)
Er5 Er28 Er3 10.9(9)
Er27 Er28 Er3 70(2)
Er18 Er28 Er3 138(2)
Er23 Er28 Er3 13.5(6)
Er5 Er28 Er26 72(2)
Er27 Er28 Er26 15.9(11)
Er18 Er28 Er26 71.5(15)
Er23 Er28 Er26 92(2)
Er3 Er28 Er26 80.2(15)
Er5 Er28 Er2 58.6(17)
Er27 Er28 Er2 9.5(9)
Er18 Er28 Er2 84.2(17)
Er23 Er28 Er2 79.8(17)
Er3 Er28 Er2 67.3(13)
Er26 Er28 Er2 13.3(3)
Er5 Er28 Er7 114(2)
Er27 Er28 Er7 63.9(18)
Er18 Er28 Er7 23.6(15)
Er23 Er28 Er7 125.1(17)
Er3 Er28 Er7 118.4(16)
Er26 Er28 Er7 48.4(9)
Er2 Er28 Er7 60.8(9)
Er5 Er28 Er6 127(2)
Er27 Er28 Er6 121.9(19)
Er18 Er28 Er6 46.7(14)
Er23 Er28 Er6 109.5(14)
Er3 Er28 Er6 118.6(12)
Er26 Er28 Er6 106.5(11)
Er2 Er28 Er6 114.8(10)
Er7 Er28 Er6 62.8(10)
Er5 Er28 Er12 58.9(17)
Er27 Er28 Er12 16.4(11)
Er18 Er28 Er12 81.4(17)
Er23 Er28 Er12 78.3(15)
Er3 Er28 Er12 66.6(11)
Er26 Er28 Er12 14.2(5)
Er2 Er28 Er12 6.9(2)
Er7 Er28 Er12 57.8(9)
Er6 Er28 Er12 108.7(9)
Er5 Er28 N1 69.2(16)
Er27 Er28 N1 73.7(15)
Er18 Er28 N1 74.5(15)
Er23 Er28 N1 65.4(10)
Er3 Er28 N1 65.6(9)
Er26 Er28 N1 65.6(8)
Er2 Er28 N1 64.2(7)
Er7 Er28 N1 63.6(8)
Er6 Er28 N1 63.3(6)
Er12 Er28 N1 57.4(5)
Er5 Er28 Er25 116.7(19)
Er27 Er28 Er25 121.7(17)
Er18 Er28 Er25 55.2(14)
Er23 Er28 Er25 98.7(12)
Er3 Er28 Er25 107.9(11)
Er26 Er28 Er25 107.4(10)
Er2 Er28 Er25 113.4(9)
Er7 Er28 Er25 68.2(9)
Er6 Er28 Er25 10.8(4)
Er12 Er28 Er25 106.8(8)
N1 Er28 Er25 56.0(5)
Er26 Er27 Er5 146.8(16)
Er26 Er27 Er28 144(2)
Er5 Er27 Er28 47(2)
Er26 Er27 Er2 29.4(7)
Er5 Er27 Er2 125.3(15)
Er28 Er27 Er2 161.1(18)
Er26 Er27 Er18 95.6(15)
Er5 Er27 Er18 93.1(14)
Er28 Er27 Er18 50.2(18)
Er2 Er27 Er18 122.9(17)
Er26 Er27 Er3 127.2(13)
Er5 Er27 Er3 23.0(5)
Er28 Er27 Er3 70(2)
Er2 Er27 Er3 102.6(10)
Er18 Er27 Er3 111.3(14)
Er26 Er27 Er23 137.1(13)
Er5 Er27 Er23 9.7(5)
Er28 Er27 Er23 54(2)
Er2 Er27 Er23 116.3(11)
Er18 Er27 Er23 96.5(13)
Er3 Er27 Er23 15.7(4)
Er26 Er27 Er12 27.8(7)
Er5 Er27 Er12 123.0(12)
Er28 Er27 Er12 153.6(16)
Er2 Er27 Er12 7.7(4)
Er18 Er27 Er12 117.5(14)
Er3 Er27 Er12 101.0(8)
Er23 Er27 Er12 113.6(8)
Er26 Er27 Er7 52.5(11)
Er5 Er27 Er7 128.3(12)
Er28 Er27 Er7 93(2)
Er2 Er27 Er7 80.5(14)
Er18 Er27 Er7 43.1(12)
Er3 Er27 Er7 135.0(10)
Er23 Er27 Er7 126.6(10)
Er12 Er27 Er7 76.3(11)
Er26 Er27 Er20 31.8(8)
Er5 Er27 Er20 115.7(10)
Er28 Er27 Er20 141.3(15)
Er2 Er27 Er20 19.9(5)
Er18 Er27 Er20 110.4(11)
Er3 Er27 Er20 95.3(7)
Er23 Er27 Er20 106.0(7)
Er12 Er27 Er20 12.4(4)
Er7 Er27 Er20 72.4(10)
Er26 Er27 N1 74.5(8)
Er5 Er27 N1 76.6(7)
Er28 Er27 N1 86.6(15)
Er2 Er27 N1 74.5(7)
Er18 Er27 N1 76.2(8)
Er3 Er27 N1 69.4(5)
Er23 Er27 N1 68.8(5)
Er12 Er27 N1 67.1(5)
Er7 Er27 N1 68.4(8)
Er20 Er27 N1 54.7(4)
Er26 Er27 Er6 102.6(10)
Er5 Er27 Er6 74.5(9)
Er28 Er27 Er6 42.6(16)
Er2 Er27 Er6 122.5(10)
Er18 Er27 Er6 24.2(8)
Er3 Er27 Er6 89.2(8)
Er23 Er27 Er6 75.6(7)
Er12 Er27 Er6 115.2(7)
Er7 Er27 Er6 54.9(8)
Er20 Er27 Er6 104.4(5)
N1 Er27 Er6 57.4(4)
Er16 Er1 Er17 45.8(5)
Er16 Er1 Er10 107.7(5)
Er17 Er1 Er10 62.9(3)
Er16 Er1 Er8 61.4(4)
Er17 Er1 Er8 15.85(19)
Er10 Er1 Er8 47.1(3)
Er16 Er1 N1 96.1(5)
Er17 Er1 N1 69.1(3)
Er10 Er1 N1 64.4(3)
Er8 Er1 N1 64.31(17)
Er16 Er1 Er22 74.1(9)
Er17 Er1 Er22 28.3(8)
Er10 Er1 Er22 36.4(8)
Er8 Er1 Er22 13.6(7)
N1 Er1 Er22 55.0(6)
Er16 Er1 Er25 39.8(6)
Er17 Er1 Er25 16.7(4)
Er10 Er1 Er25 74.7(5)
Er8 Er1 Er25 29.5(4)
N1 Er1 Er25 61.9(4)
Er22 Er1 Er25 38.4(8)
Er16 Er1 C16B 102.4(5)
Er17 Er1 C16B 129.3(2)
Er10 Er1 C16B 114.8(3)
Er8 Er1 C16B 131.01(14)
N1 Er1 C16B 160.38(18)
Er22 Er1 C16B 136.8(6)
Er25 Er1 C16B 137.7(3)
Er16 Er1 Er7 64.6(7)
Er17 Er1 Er7 83.6(6)
Er10 Er1 Er7 123.3(6)
Er8 Er1 Er7 94.1(5)
N1 Er1 Er7 61.3(6)
Er22 Er1 Er7 96.2(8)
Er25 Er1 Er7 66.9(7)
C16B Er1 Er7 121.7(5)
Er16 Er1 Er14 92.1(7)
Er17 Er1 Er14 46.4(5)
Er10 Er1 Er14 20.8(5)
Er8 Er1 Er14 31.2(5)
N1 Er1 Er14 51.0(4)
Er22 Er1 Er14 18.1(6)
Er25 Er1 Er14 55.5(6)
C16B Er1 Er14 133.5(4)
Er7 Er1 Er14 104.6(7)
Er16 Er1 Er6 36.0(5)
Er17 Er1 Er6 31.9(4)
Er10 Er1 Er6 87.9(4)
Er8 Er1 Er6 44.6(3)
N1 Er1 Er6 60.2(3)
Er22 Er1 Er6 51.9(8)
Er25 Er1 Er6 15.4(3)
C16B Er1 Er6 138.5(3)
Er7 Er1 Er6 51.9(6)
Er14 Er1 Er6 67.6(6)
Er16 Er1 C4B 71.8(5)
Er17 Er1 C4B 94.2(2)
Er10 Er1 C4B 107.5(3)
Er8 Er1 C4B 99.23(13)
N1 Er1 C4B 163.24(18)
Er22 Er1 C4B 109.4(6)
Er25 Er1 C4B 102.4(3)
C16B Er1 C4B 35.6
Er7 Er1 C4B 120.0(6)
Er14 Er1 C4B 116.4(4)
Er6 Er1 C4B 106.3(3)
Er27 Er2 Er5 25.8(9)
Er27 Er2 Er20 149.1(8)
Er5 Er2 Er20 133.2(5)
Er27 Er2 Er3 47.1(10)
Er5 Er2 Er3 21.36(11)
Er20 Er2 Er3 117.3(5)
Er27 Er2 Er28 9.4(9)
Er5 Er2 Er28 22.6(8)
Er20 Er2 Er28 139.8(8)
Er3 Er2 Er28 43.6(9)
Er27 Er2 Er23 38.5(9)
Er5 Er2 Er23 12.8(2)
Er20 Er2 Er23 121.6(5)
Er3 Er2 Er23 10.2(2)
Er28 Er2 Er23 34.0(9)
Er27 Er2 Er18 34.1(10)
Er5 Er2 Er18 52.1(5)
Er20 Er2 Er18 123.2(7)
Er3 Er2 Er18 71.2(5)
Er28 Er2 Er18 30.7(9)
Er23 Er2 Er18 61.0(5)
Er27 Er2 Er7 74.0(12)
Er5 Er2 Er7 91.4(7)
Er20 Er2 Er7 91.1(9)
Er3 Er2 Er7 107.7(7)
Er28 Er2 Er7 71.1(11)
Er23 Er2 Er7 97.9(7)
Er18 Er2 Er7 40.4(9)
Er27 Er2 N1 84.7(7)
Er5 Er2 N1 72.73(19)
Er20 Er2 N1 64.6(4)
Er3 Er2 N1 67.63(18)
Er28 Er2 N1 75.3(6)
Er23 Er2 N1 65.3(2)
Er18 Er2 N1 70.0(5)
Er7 Er2 N1 69.3(7)
Er27 Er2 Er13 102.5(11)
Er5 Er2 Er13 76.7(5)
Er20 Er2 Er13 67.0(6)
Er3 Er2 Er13 55.6(4)
Er28 Er2 Er13 97.6(10)
Er23 Er2 Er13 64.1(5)
Er18 Er2 Er13 117.7(6)
Er7 Er2 Er13 131.2(8)
N1 Er2 Er13 61.9(4)
Er27 Er2 C69B 98.1(7)
Er5 Er2 C69B 106.5(2)
Er20 Er2 C69B 112.8(5)
Er3 Er2 C69B 108.54(19)
Er28 Er2 C69B 107.3(6)
Er23 Er2 C69B 112.2(3)
Er18 Er2 C69B 116.3(5)
Er7 Er2 C69B 119.0(7)
N1 Er2 C69B 171.7(3)
Er13 Er2 C69B 109.8(5)
Er27 Er2 C30B 133.6(7)
Er5 Er2 C30B 141.9(2)
Er20 Er2 C30B 77.1(4)
Er3 Er2 C30B 136.1(2)
Er28 Er2 C30B 143.0(7)
Er23 Er2 C30B 143.8(3)
Er18 Er2 C30B 138.3(5)
Er7 Er2 C30B 113.5(7)
N1 Er2 C30B 141.7(3)
Er13 Er2 C30B 103.5(5)
C69B Er2 C30B 36.68(5)
Er5 Er3 Er28 11.7(10)
Er5 Er3 Er27 29.7(7)
Er28 Er3 Er27 39.8(9)
Er5 Er3 Er2 59.8(4)
Er28 Er3 Er2 69.1(10)
Er27 Er3 Er2 30.3(7)
Er5 Er3 Er26 46.7(3)
Er28 Er3 Er26 55.4(10)
Er27 Er3 Er26 18.2(7)
Er2 Er3 Er26 14.04(17)
Er5 Er3 Er13 140.1(6)
Er28 Er3 Er13 145.7(10)
Er27 Er3 Er13 111.5(9)
Er2 Er3 Er13 81.3(5)
Er26 Er3 Er13 93.7(5)
Er5 Er3 Er12 70.8(4)
Er28 Er3 Er12 79.2(10)
Er27 Er3 Er12 41.9(7)
Er2 Er3 Er12 12.4(2)
Er26 Er3 Er12 24.09(19)
Er13 Er3 Er12 69.7(5)
Er5 Er3 Er18 20.9(5)
Er28 Er3 Er18 18.1(9)
Er27 Er3 Er18 34.1(7)
Er2 Er3 Er18 58.6(5)
Er26 Er3 Er18 44.6(4)
Er13 Er3 Er18 128.4(7)
Er12 Er3 Er18 66.5(5)
Er5 Er3 N1 88.3(3)
Er28 Er3 N1 84.8(9)
Er27 Er3 N1 79.9(5)
Er2 Er3 N1 70.25(19)
Er26 Er3 N1 68.63(17)
Er13 Er3 N1 68.7(5)
Er12 Er3 N1 62.9(2)
Er18 Er3 N1 67.9(4)
Er5 Er3 C40B 102.2(3)
Er28 Er3 C40B 102.5(9)
Er27 Er3 C40B 116.2(5)
Er2 Er3 C40B 127.59(17)
Er26 Er3 C40B 128.94(14)
Er13 Er3 C40B 109.3(5)
Er12 Er3 C40B 134.24(19)
Er18 Er3 C40B 120.5(4)
N1 Er3 C40B 162.09(18)
Er5 Er3 C41B 78.8(3)
Er28 Er3 C41B 85.0(9)
Er27 Er3 C41B 82.3(5)
Er2 Er3 C41B 91.63(16)
Er26 Er3 C41B 92.82(12)
Er13 Er3 C41B 113.6(5)
Er12 Er3 C41B 99.96(19)
Er18 Er3 C41B 99.7(4)
N1 Er3 C41B 161.44(18)
C40B Er3 C41B 36.4
Er5 Er3 C64B 136.3(3)
Er28 Er3 C64B 136.4(9)
Er27 Er3 C64B 142.2(5)
Er2 Er3 C64B 133.31(19)
Er26 Er3 C64B 144.28(14)
Er13 Er3 C64B 77.0(5)
Er12 Er3 C64B 130.40(19)
Er18 Er3 C64B 154.4(4)
N1 Er3 C64B 134.47(18)
C40B Er3 C64B 34.3
C41B Er3 C64B 61.42(5)
Er11 Er4 Er9 145.2(7)
Er11 Er4 Er15 41.7(8)
Er9 Er4 Er15 132.8(10)
Er11 Er4 N1 74.0(3)
Er9 Er4 N1 74.7(7)
Er15 Er4 N1 66.9(8)
Er11 Er4 Er13 121.4(5)
Er9 Er4 Er13 24.5(8)
Er15 Er4 Er13 124.6(9)
N1 Er4 Er13 58.2(4)
Er11 Er4 C51B 97.4(3)
Er9 Er4 C51B 108.3(7)
Er15 Er4 C51B 116.5(8)
N1 Er4 C51B 162.96(14)
Er13 Er4 C51B 118.3(4)
Er11 Er4 C50B 114.2(3)
Er9 Er4 C50B 100.1(7)
Er15 Er4 C50B 108.7(8)
N1 Er4 C50B 163.27(14)
Er13 Er4 C50B 121.3(4)
C51B Er4 C50B 33.8
Er11 Er4 C52B 113.3(3)
Er9 Er4 C52B 80.6(7)
Er15 Er4 C52B 146.6(8)
N1 Er4 C52B 137.03(14)
Er13 Er4 C52B 85.7(4)
C51B Er4 C52B 32.9
C50B Er4 C52B 55.1
Er11 Er4 C10B 64.5(3)
Er9 Er4 C10B 139.5(7)
Er15 Er4 C10B 87.6(8)
N1 Er4 C10B 137.18(14)
Er13 Er4 C10B 139.4(4)
C51B Er4 C10B 33.2
C50B Er4 C10B 55.9
C52B Er4 C10B 59.0
Er11 Er4 C25B 91.0(3)
Er9 Er4 C25B 122.7(7)
Er15 Er4 C25B 75.6(8)
N1 Er4 C25B 137.68(14)
Er13 Er4 C25B 147.2(4)
C51B Er4 C25B 55.4
C50B Er4 C25B 33.2
C52B Er4 C25B 85.3
C10B Er4 C25B 55.9
Er11 Er4 C54B 147.4(3)
Er9 Er4 C54B 67.2(7)
Er15 Er4 C54B 128.3(8)
N1 Er4 C54B 136.29(14)
Er13 Er4 C54B 90.0(4)
C51B Er4 C54B 56.4
C50B Er4 C54B 33.3
C52B Er4 C54B 56.4
C10B Er4 C54B 86.5
C25B Er4 C54B 59.0
Er11 Er4 Er14 26.6(5)
Er9 Er4 Er14 119.5(8)
Er15 Er4 Er14 44.3(9)
N1 Er4 Er14 47.7(4)
Er13 Er4 Er14 97.3(6)
C51B Er4 Er14 121.7(4)
C50B Er4 Er14 140.4(4)
C52B Er4 Er14 127.0(4)
C10B Er4 Er14 89.9(4)
C25B Er4 Er14 113.2(4)
C54B Er4 Er14 172.0(4)
Er3 Er5 Er28 157.3(18)
Er3 Er5 Er27 127.4(10)
Er28 Er5 Er27 72.0(17)
Er3 Er5 Er26 114.8(4)
Er28 Er5 Er26 81.8(18)
Er27 Er5 Er26 15.5(9)
Er3 Er5 Er2 98.8(4)
Er28 Er5 Er2 98.8(18)
Er27 Er5 Er2 28.9(9)
Er26 Er5 Er2 17.04(18)
Er3 Er5 Er18 150.7(6)
Er28 Er5 Er18 26.1(18)
Er27 Er5 Er18 55.6(10)
Er26 Er5 Er18 60.9(6)
Er2 Er5 Er18 77.6(6)
Er3 Er5 Er12 91.6(4)
Er28 Er5 Er12 104.1(18)
Er27 Er5 Er12 37.1(9)
Er26 Er5 Er12 23.16(19)
Er2 Er5 Er12 9.5(2)
Er18 Er5 Er12 80.9(6)
Er3 Er5 N1 76.7(3)
Er28 Er5 N1 95.8(16)
Er27 Er5 N1 84.7(8)
Er26 Er5 N1 71.31(16)
Er2 Er5 N1 71.1(2)
Er18 Er5 N1 74.7(6)
Er12 Er5 N1 63.1(2)
Er3 Er5 Er7 134.3(6)
Er28 Er5 Er7 51.9(18)
Er27 Er5 Er7 37.5(9)
Er26 Er5 Er7 37.0(6)
Er2 Er5 Er7 52.7(6)
Er18 Er5 Er7 26.5(8)
Er12 Er5 Er7 54.8(6)
N1 Er5 Er7 61.3(6)
Er3 Er5 Er13 30.9(5)
Er28 Er5 Er13 155.1(17)
Er27 Er5 Er13 97.8(10)
Er26 Er5 Er13 84.2(4)
Er2 Er5 Er13 69.0(4)
Er18 Er5 Er13 130.0(7)
Er12 Er5 Er13 61.1(4)
N1 Er5 Er13 60.1(4)
Er7 Er5 Er13 106.3(7)
Er3 Er5 C41B 87.5(3)
Er28 Er5 C41B 103.8(16)
Er27 Er5 C41B 94.8(8)
Er26 Er5 C41B 104.47(16)
Er2 Er5 C41B 98.81(17)
Er18 Er5 C41B 121.8(6)
Er12 Er5 C41B 104.9(2)
N1 Er5 C41B 159.31(19)
Er7 Er5 C41B 127.3(6)
Er13 Er5 C41B 99.7(4)
Er3 Er5 Er6 120.2(5)
Er28 Er5 Er6 41.3(17)
Er27 Er5 Er6 88.8(9)
Er26 Er5 Er6 88.6(3)
Er2 Er5 Er6 102.4(3)
Er18 Er5 Er6 36.2(6)
Er12 Er5 Er6 101.0(3)
N1 Er5 Er6 59.4(3)
Er7 Er5 Er6 52.2(6)
Er13 Er5 Er6 118.1(5)
C41B Er5 Er6 141.3(3)
Er25 Er6 Er17 25.9(15)
Er25 Er6 Er18 149(2)
Er17 Er6 Er18 135.0(11)
Er25 Er6 Er8 20.7(15)
Er17 Er6 Er8 13.0(4)
Er18 Er6 Er8 131.7(10)
Er25 Er6 Er16 70.1(17)
Er17 Er6 Er16 44.2(5)
Er18 Er6 Er16 99.3(8)
Er8 Er6 Er16 52.9(4)
Er25 Er6 Er28 133.3(19)
Er17 Er6 Er28 135.0(11)
Er18 Er6 Er28 24.8(7)
Er8 Er6 Er28 125.3(9)
Er16 Er6 Er28 115.3(8)
Er25 Er6 Er22 24.3(16)
Er17 Er6 Er22 29.3(8)
Er18 Er6 Er22 124.3(12)
Er8 Er6 Er22 16.2(7)
Er16 Er6 Er22 65.0(8)
Er28 Er6 Er22 112.1(11)
Er25 Er6 Er21 76.6(17)
Er17 Er6 Er21 50.9(5)
Er18 Er6 Er21 90.9(8)
Er8 Er6 Er21 58.2(4)
Er16 Er6 Er21 8.52(18)
Er28 Er6 Er21 106.9(8)
Er22 Er6 Er21 68.6(8)
Er25 Er6 Er7 130(2)
Er17 Er6 Er7 106.4(9)
Er18 Er6 Er7 36.1(9)
Er8 Er6 Er7 109.9(9)
Er16 Er6 Er7 64.5(7)
Er28 Er6 Er7 58.5(9)
Er22 Er6 Er7 112.6(11)
Er21 Er6 Er7 56.6(7)
Er25 Er6 N1 79.6(16)
Er17 Er6 N1 70.0(6)
Er18 Er6 N1 69.4(7)
Er8 Er6 N1 62.9(4)
Er16 Er6 N1 63.4(4)
Er28 Er6 N1 65.5(8)
Er22 Er6 N1 55.6(8)
Er21 Er6 N1 58.2(4)
Er7 Er6 N1 63.2(7)
Er25 Er6 Er1 69.2(17)
Er17 Er6 Er1 43.8(5)
Er18 Er6 Er1 95.6(8)
Er8 Er6 Er1 50.2(3)
Er16 Er6 Er1 9.14(14)
Er28 Er6 Er1 108.9(8)
Er22 Er6 Er1 60.3(7)
Er21 Er6 Er1 8.35(17)
Er7 Er6 Er1 62.8(7)
N1 Er6 Er1 54.3(3)
Er25 Er6 Er5 122.1(17)
Er17 Er6 Er5 123.9(8)
Er18 Er6 Er5 32.4(6)
Er8 Er6 Er5 113.8(6)
Er16 Er6 Er5 110.7(5)
Er28 Er6 Er5 11.6(7)
Er22 Er6 Er5 100.5(9)
Er21 Er6 Er5 102.7(5)
Er7 Er6 Er5 61.3(7)
N1 Er6 Er5 55.5(3)
Er1 Er6 Er5 103.2(4)
Er18 Er7 Er26 59.4(12)
Er18 Er7 Er27 39.5(11)
Er26 Er7 Er27 19.9(5)
Er18 Er7 Er2 64.7(12)
Er26 Er7 Er2 6.7(3)
Er27 Er7 Er2 25.5(6)
Er18 Er7 Er12 78.4(13)
Er26 Er7 Er12 21.4(4)
Er27 Er7 Er12 40.0(7)
Er2 Er7 Er12 14.9(2)
Er18 Er7 Er21 106.0(15)
Er26 Er7 Er21 124.8(14)
Er27 Er7 Er21 122.1(12)
Er2 Er7 Er21 120.6(12)
Er12 Er7 Er21 112.8(11)
Er18 Er7 Er28 16.6(11)
Er26 Er7 Er28 43.1(9)
Er27 Er7 Er28 23.3(8)
Er2 Er7 Er28 48.1(9)
Er12 Er7 Er28 61.8(10)
Er21 Er7 Er28 111.2(12)
Er18 Er7 Er6 47.0(10)
Er26 Er7 Er6 97.8(11)
Er27 Er7 Er6 80.3(10)
Er2 Er7 Er6 100.4(11)
Er12 Er7 Er6 108.6(11)
Er21 Er7 Er6 61.4(7)
Er28 Er7 Er6 58.7(9)
Er18 Er7 Er16 101.3(14)
Er26 Er7 Er16 126.4(13)
Er27 Er7 Er16 121.1(12)
Er2 Er7 Er16 122.8(12)
Er12 Er7 Er16 116.6(11)
Er21 Er7 Er16 6.4(3)
Er28 Er7 Er16 107.9(11)
Er6 Er7 Er16 55.8(7)
Er18 Er7 N1 72.8(12)
Er26 Er7 N1 65.7(8)
Er27 Er7 N1 65.2(8)
Er2 Er7 N1 62.2(7)
Er12 Er7 N1 58.9(7)
Er21 Er7 N1 59.3(6)
Er28 Er7 N1 65.5(9)
Er6 Er7 N1 62.9(7)
Er16 Er7 N1 60.7(6)
Er18 Er7 Er5 30.2(9)
Er26 Er7 Er5 31.9(5)
Er27 Er7 Er5 14.2(5)
Er2 Er7 Er5 35.9(4)
Er12 Er7 Er5 48.7(6)
Er21 Er7 Er5 110.0(10)
Er28 Er7 Er5 13.9(8)
Er6 Er7 Er5 66.5(7)
Er16 Er7 Er5 108.2(9)
N1 Er7 Er5 56.8(6)
Er18 Er7 Er20 96.5(15)
Er26 Er7 Er20 44.2(7)
Er27 Er7 Er20 61.1(8)
Er2 Er7 Er20 37.5(5)
Er12 Er7 Er20 23.0(4)
Er21 Er7 Er20 94.3(10)
Er28 Er7 Er20 80.4(11)
Er6 Er7 Er20 112.7(11)
Er16 Er7 Er20 99.2(9)
N1 Er7 Er20 51.7(6)
Er5 Er7 Er20 66.5(7)
Er17 Er8 Er22 151(2)
Er17 Er8 Er25 38.7(10)
Er22 Er8 Er25 113(2)
Er17 Er8 Er14 156.2(12)
Er22 Er8 Er14 26(2)
Er25 Er8 Er14 132.1(10)
Er17 Er8 Er10 130.0(10)
Er22 Er8 Er10 67(2)
Er25 Er8 Er10 148.8(8)
Er14 Er8 Er10 41.1(8)
Er17 Er8 Er16 50.5(9)
Er22 Er8 Er16 137(2)
Er25 Er8 Er16 82.3(7)
Er14 Er8 Er16 114.8(8)
Er10 Er8 Er16 79.5(3)
Er17 Er8 Er6 35.4(10)
Er22 Er8 Er6 115(2)
Er25 Er8 Er6 11.7(8)
Er14 Er8 Er6 129.2(9)
Er10 Er8 Er6 137.6(5)
Er16 Er8 Er6 72.9(4)
Er17 Er8 Er1 66.8(9)
Er22 Er8 Er1 122(2)
Er25 Er8 Er1 95.7(7)
Er14 Er8 Er1 98.5(7)
Er10 Er8 Er1 63.3(3)
Er16 Er8 Er1 16.50(14)
Er6 Er8 Er1 85.2(4)
Er17 Er8 Er21 53.3(9)
Er22 Er8 Er21 131(2)
Er25 Er8 Er21 81.4(7)
Er14 Er8 Er21 109.6(8)
Er10 Er8 Er21 77.1(4)
Er16 Er8 Er21 7.9(3)
Er6 Er8 Er21 71.1(4)
Er1 Er8 Er21 14.46(16)
Er17 Er8 N1 91.8(9)
Er22 Er8 N1 72(2)
Er25 Er8 N1 81.6(7)
Er14 Er8 N1 64.5(7)
Er10 Er8 N1 68.8(3)
Er16 Er8 N1 71.82(19)
Er6 Er8 N1 72.4(4)
Er1 Er8 N1 64.44(16)
Er21 Er8 N1 63.9(2)
Er17 Er8 C19B 97.3(9)
Er22 Er8 C19B 95(2)
Er25 Er8 C19B 99.0(7)
Er14 Er8 C19B 106.4(7)
Er10 Er8 C19B 112.1(3)
Er16 Er8 C19B 122.14(18)
Er6 Er8 C19B 109.7(4)
Er1 Er8 C19B 129.04(15)
Er21 Er8 C19B 130.1(2)
N1 Er8 C19B 166.04(19)
Er17 Er8 C17B 72.6(9)
Er22 Er8 C17B 129(2)
Er25 Er8 C17B 94.5(7)
Er14 Er8 C17B 129.2(7)
Er10 Er8 C17B 109.3(3)
Er16 Er8 C17B 86.38(16)
Er6 Er8 C17B 100.4(4)
Er1 Er8 C17B 94.84(13)
Er21 Er8 C17B 94.3(2)
N1 Er8 C17B 158.16(18)
C19B Er8 C17B 35.8
Er19 Er9 Er4 14.4(5)
Er19 Er9 Er13 147.3(16)
Er4 Er9 Er13 133.0(14)
Er19 Er9 Er24 27.1(7)
Er4 Er9 Er24 12.7(3)
Er13 Er9 Er24 120.3(12)
Er19 Er9 C53B 88.7(10)
Er4 Er9 C53B 96.7(8)
Er13 Er9 C53B 107.4(11)
Er24 Er9 C53B 104.2(8)
Er19 Er9 C60B 126.9(12)
Er4 Er9 C60B 133.1(9)
Er13 Er9 C60B 72.4(9)
Er24 Er9 C60B 136.8(8)
C53B Er9 C60B 38.3(3)
Er19 Er9 N1 83.2(10)
Er4 Er9 N1 72.3(7)
Er13 Er9 N1 72.9(10)
Er24 Er9 N1 62.6(6)
C53B Er9 N1 162.1(7)
C60B Er9 N1 145.2(7)
Er19 Er9 Er20 116.8(11)
Er4 Er9 Er20 113.8(9)
Er13 Er9 Er20 64.8(9)
Er24 Er9 Er20 109.3(8)
C53B Er9 Er20 144.6(8)
C60B Er9 Er20 113.0(7)
N1 Er9 Er20 52.5(4)
Er19 Er9 C55B 81.4(9)
Er4 Er9 C55B 95.4(8)
Er13 Er9 C55B 130.6(11)
Er24 Er9 C55B 107.6(8)
C53B Er9 C55B 69.5(4)
C60B Er9 C55B 81.7(5)
N1 Er9 C55B 124.5(6)
Er20 Er9 C55B 89.3(5)
Er19 Er9 C54B 69.7(9)
Er4 Er9 C54B 83.2(7)
Er13 Er9 C54B 139.0(12)
Er24 Er9 C54B 95.4(7)
C53B Er9 C54B 38.8(2)
C60B Er9 C54B 67.4(4)
N1 Er9 C54B 147.3(7)
Er20 Er9 C54B 124.8(7)
C55B Er9 C54B 35.6(2)
Er19 Er9 Er11 31.3(7)
Er4 Er9 Er11 17.2(4)
Er13 Er9 Er11 116.3(11)
Er24 Er9 Er11 5.4(4)
C53B Er9 Er11 109.4(6)
C60B Er9 Er11 140.9(7)
N1 Er9 Er11 57.2(4)
Er20 Er9 Er11 104.4(7)
C55B Er9 Er11 110.4(6)
C54B Er9 Er11 100.3(6)
Er19 Er9 C56B 116.4(10)
Er4 Er9 C56B 129.8(9)
Er13 Er9 C56B 95.3(10)
Er24 Er9 C56B 141.1(8)
C53B Er9 C56B 76.9(5)
C60B Er9 C56B 65.4(4)
N1 Er9 C56B 121.0(6)
Er20 Er9 C56B 69.9(5)
C55B Er9 C56B 35.3(2)
C54B Er9 C56B 60.7(4)
Er11 Er9 C56B 142.5(6)
Er14 Er10 Er22 32.6(13)
Er14 Er10 Er8 58.3(12)
Er22 Er10 Er8 25.7(12)
Er14 Er10 Er15 93.8(15)
Er22 Er10 Er15 121.5(15)
Er8 Er10 Er15 138.7(9)
Er14 Er10 Er11 62.3(13)
Er22 Er10 Er11 93.7(13)
Er8 Er10 Er11 117.6(5)
Er15 Er10 Er11 33.6(8)
Er14 Er10 Er1 118.7(12)
Er22 Er10 Er1 92.1(12)
Er8 Er10 Er1 69.6(3)
Er15 Er10 Er1 106.5(8)
Er11 Er10 Er1 130.6(5)
Er14 Er10 Er17 69.1(13)
Er22 Er10 Er17 37.1(13)
Er8 Er10 Er17 12.4(3)
Er15 Er10 Er17 138.2(9)
Er11 Er10 Er17 124.9(5)
Er1 Er10 Er17 57.2(3)
Er14 Er10 Er16 107.4(12)
Er22 Er10 Er16 78.5(12)
Er8 Er10 Er16 55.0(3)
Er15 Er10 Er16 118.8(8)
Er11 Er10 Er16 136.6(5)
Er1 Er10 Er16 14.89(12)
Er17 Er10 Er16 42.6(3)
Er14 Er10 Er21 108.7(12)
Er22 Er10 Er21 82.1(12)
Er8 Er10 Er21 60.3(3)
Er15 Er10 Er21 110.4(8)
Er11 Er10 Er21 129.3(5)
Er1 Er10 Er21 10.18(16)
Er17 Er10 Er21 48.0(3)
Er16 Er10 Er21 8.4(2)
Er14 Er10 N1 67.9(10)
Er22 Er10 N1 68.2(10)
Er8 Er10 N1 71.4(3)
Er15 Er10 N1 69.9(8)
Er11 Er10 N1 70.5(4)
Er1 Er10 N1 66.6(3)
Er17 Er10 N1 68.3(3)
Er16 Er10 N1 67.0(3)
Er21 Er10 N1 61.1(3)
Er14 Er10 C1B 91.7(10)
Er22 Er10 C1B 92.5(11)
Er8 Er10 C1B 94.8(4)
Er15 Er10 C1B 117.6(8)
Er11 Er10 C1B 104.5(4)
Er1 Er10 C1B 124.1(4)
Er17 Er10 C1B 101.3(4)
Er16 Er10 C1B 118.3(4)
Er21 Er10 C1B 126.0(4)
N1 Er10 C1B 159.2(4)
Er14 Er10 Er24 66.9(12)
Er22 Er10 Er24 94.0(12)
Er8 Er10 Er24 113.9(5)
Er15 Er10 Er24 27.6(8)
Er11 Er10 Er24 17.4(3)
Er1 Er10 Er24 113.3(4)
Er17 Er10 Er24 117.5(4)
Er16 Er10 Er24 119.7(4)
Er21 Er10 Er24 112.2(4)
N1 Er10 Er24 55.2(3)
C1B Er10 Er24 121.8(4)
Er24 Er11 Er15 84.8(14)
Er24 Er11 Er4 10.1(4)
Er15 Er11 Er4 78.4(12)
Er24 Er11 Er14 125.0(10)
Er15 Er11 Er14 91.0(14)
Er4 Er11 Er14 132.2(8)
Er24 Er11 Er19 12.3(6)
Er15 Er11 Er19 76.0(13)
Er4 Er11 Er19 2.6(3)
Er14 Er11 Er19 132.4(8)
Er24 Er11 Er10 125.8(8)
Er15 Er11 Er10 59.6(13)
Er4 Er11 Er10 126.3(5)
Er14 Er11 Er10 33.6(6)
Er19 Er11 Er10 124.8(5)
Er24 Er11 C9B 106.5(7)
Er15 Er11 C9B 149.4(12)
Er4 Er11 C9B 108.1(4)
Er14 Er11 C9B 104.3(7)
Er19 Er11 C9B 109.8(5)
Er10 Er11 C9B 125.2(5)
Er24 Er11 N1 68.0(6)
Er15 Er11 N1 70.7(12)
Er4 Er11 N1 73.5(3)
Er14 Er11 N1 59.1(6)
Er19 Er11 N1 73.5(4)
Er10 Er11 N1 62.5(4)
C9B Er11 N1 139.8(3)
Er24 Er11 Er22 119.1(9)
Er15 Er11 Er22 91.4(14)
Er4 Er11 Er22 126.5(7)
Er14 Er11 Er22 6.0(9)
Er19 Er11 Er22 126.8(8)
Er10 Er11 Er22 36.3(7)
C9B Er11 Er22 106.5(7)
N1 Er11 Er22 53.8(6)
Er24 Er11 C8B 143.6(7)
Er15 Er11 C8B 128.8(12)
Er4 Er11 C8B 145.8(4)
Er14 Er11 C8B 74.2(6)
Er19 Er11 C8B 147.4(5)
Er10 Er11 C8B 87.9(4)
C9B Er11 C8B 37.69(12)
N1 Er11 C8B 130.5(4)
Er22 Er11 C8B 78.5(7)
Er24 Er11 C10B 90.4(7)
Er15 Er11 C10B 116.2(12)
Er4 Er11 C10B 86.3(4)
Er14 Er11 C10B 138.2(7)
Er19 Er11 C10B 86.8(4)
Er10 Er11 C10B 140.3(5)
C9B Er11 C10B 37.79(11)
N1 Er11 C10B 157.1(4)
Er22 Er11 C10B 142.1(7)
C8B Er11 C10B 64.06(17)
Er24 Er11 C11B 99.5(7)
Er15 Er11 C11B 81.1(12)
Er4 Er11 C11B 90.7(4)
Er14 Er11 C11B 134.0(7)
Er19 Er11 C11B 89.6(4)
Er10 Er11 C11B 112.1(4)
C9B Er11 C11B 69.13(19)
N1 Er11 C11B 149.8(3)
Er22 Er11 C11B 139.9(7)
C8B Er11 C11B 76.1(2)
C10B Er11 C11B 37.19(10)
Er26 Er12 Er20 146.3(10)
Er26 Er12 Er27 22.7(6)
Er20 Er12 Er27 150.7(9)
Er26 Er12 Er5 41.5(4)
Er20 Er12 Er5 136.8(7)
Er27 Er12 Er5 19.9(6)
Er26 Er12 Er3 59.1(4)
Er20 Er12 Er3 124.4(7)
Er27 Er12 Er3 37.2(6)
Er5 Er12 Er3 17.59(9)
Er26 Er12 Er7 44.6(7)
Er20 Er12 Er7 103.6(10)
Er27 Er12 Er7 63.8(9)
Er5 Er12 Er7 76.6(7)
Er3 Er12 Er7 91.4(7)
Er26 Er12 Er28 25.6(7)
Er20 Er12 Er28 140.7(9)
Er27 Er12 Er28 10.0(6)
Er5 Er12 Er28 17.0(7)
Er3 Er12 Er28 34.2(7)
Er7 Er12 Er28 60.4(10)
Er26 Er12 Er23 52.5(4)
Er20 Er12 Er23 126.5(7)
Er27 Er12 Er23 31.5(6)
Er5 Er12 Er23 11.66(19)
Er3 Er12 Er23 7.9(2)
Er7 Er12 Er23 83.5(7)
Er28 Er12 Er23 27.2(7)
Er26 Er12 Er18 18.8(5)
Er20 Er12 Er18 129.1(9)
Er27 Er12 Er18 29.3(7)
Er5 Er12 Er18 41.3(4)
Er3 Er12 Er18 57.2(4)
Er7 Er12 Er18 35.5(8)
Er28 Er12 Er18 24.8(7)
Er23 Er12 Er18 49.5(5)
Er26 Er12 N1 83.6(4)
Er20 Er12 N1 72.0(7)
Er27 Er12 N1 78.8(5)
Er5 Er12 N1 68.0(2)
Er3 Er12 N1 64.3(2)
Er7 Er12 N1 69.0(7)
Er28 Er12 N1 68.8(5)
Er23 Er12 N1 61.3(2)
Er18 Er12 N1 65.5(4)
Er26 Er12 Er13 113.7(7)
Er20 Er12 Er13 76.5(8)
Er27 Er12 Er13 92.0(8)
Er5 Er12 Er13 72.3(5)
Er3 Er12 Er13 54.8(5)
Er7 Er12 Er13 130.9(8)
Er28 Er12 Er13 88.2(8)
Er23 Er12 Er13 61.1(5)
Er18 Er12 Er13 107.1(6)
N1 Er12 Er13 64.5(5)
Er26 Er12 C30B 109.0(4)
Er20 Er12 C30B 94.7(7)
Er27 Er12 C30B 114.6(6)
Er5 Er12 C30B 124.5(3)
Er3 Er12 C30B 125.7(3)
Er7 Er12 C30B 116.4(7)
Er28 Er12 C30B 124.6(6)
Er23 Er12 C30B 129.9(3)
Er18 Er12 C30B 126.5(5)
N1 Er12 C30B 166.6(4)
Er13 Er12 C30B 112.4(5)
Er9 Er13 Er3 132.6(13)
Er9 Er13 C59B 100.6(11)
Er3 Er13 C59B 117.1(8)
Er9 Er13 Er20 79.7(10)
Er3 Er13 Er20 78.6(7)
C59B Er13 Er20 153.3(9)
Er9 Er13 Er23 128.4(12)
Er3 Er13 Er23 5.0(2)
C59B Er13 Er23 118.4(7)
Er20 Er13 Er23 79.2(7)
Er9 Er13 Er12 103.9(11)
Er3 Er13 Er12 55.5(5)
C59B Er13 Er12 149.2(8)
Er20 Er13 Er12 25.5(4)
Er23 Er13 Er12 57.3(5)
Er9 Er13 Er2 114.3(11)
Er3 Er13 Er2 43.1(4)
C59B Er13 Er2 143.4(8)
Er20 Er13 Er2 38.1(4)
Er23 Er13 Er2 45.2(4)
Er12 Er13 Er2 12.86(18)
Er9 Er13 C62B 138.1(12)
Er3 Er13 C62B 86.2(6)
C59B Er13 C62B 38.3(3)
Er20 Er13 C62B 131.3(8)
Er23 Er13 C62B 89.4(6)
Er12 Er13 C62B 113.1(7)
Er2 Er13 C62B 105.3(7)
Er9 Er13 C60B 72.2(10)
Er3 Er13 C60B 153.6(9)
C59B Er13 C60B 38.2(3)
Er20 Er13 C60B 120.6(8)
Er23 Er13 C60B 156.0(8)
Er12 Er13 C60B 136.9(8)
Er2 Er13 C60B 145.1(8)
C62B Er13 C60B 67.5(5)
Er9 Er13 N1 71.9(9)
Er3 Er13 N1 61.1(5)
C59B Er13 N1 151.1(8)
Er20 Er13 N1 54.6(5)
Er23 Er13 N1 57.5(5)
Er12 Er13 N1 56.9(5)
Er2 Er13 N1 57.6(4)
C62B Er13 N1 146.2(8)
C60B Er13 N1 143.9(8)
Er9 Er13 Er19 13.8(7)
Er3 Er13 Er19 121.1(8)
C59B Er13 Er19 104.2(7)
Er20 Er13 Er19 82.5(6)
Er23 Er13 Er19 116.5(8)
Er12 Er13 Er19 104.1(7)
Er2 Er13 Er19 112.3(7)
C62B Er13 Er19 142.4(8)
C60B Er13 Er19 81.7(6)
N1 Er13 Er19 62.4(5)
Er9 Er13 Er5 128.6(12)
Er3 Er13 Er5 9.02(16)
C59B Er13 Er5 125.1(7)
Er20 Er13 Er5 69.6(6)
Er23 Er13 Er5 11.02(18)
Er12 Er13 Er5 46.6(4)
Er2 Er13 Er5 34.3(3)
C62B Er13 Er5 92.1(6)
C60B Er13 Er5 159.2(8)
N1 Er13 Er5 56.8(4)
Er19 Er13 Er5 118.7(7)
Er22 Er14 Er10 103(3)
Er22 Er14 Er8 22(2)
Er10 Er14 Er8 80.6(13)
Er22 Er14 Er11 161(3)
Er10 Er14 Er11 84.1(14)
Er8 Er14 Er11 154.8(13)
Er22 Er14 Er17 25(2)
Er10 Er14 Er17 79.5(12)
Er8 Er14 Er17 6.9(3)
Er11 Er14 Er17 148.5(11)
Er22 Er14 Er15 145(3)
Er10 Er14 Er15 54.6(12)
Er8 Er14 Er15 125.8(12)
Er11 Er14 Er15 31.6(7)
Er17 Er14 Er15 121.0(11)
Er22 Er14 N1 85(2)
Er10 Er14 N1 84.9(11)
Er8 Er14 N1 80.4(8)
Er11 Er14 N1 78.4(8)
Er17 Er14 N1 73.6(7)
Er15 Er14 N1 68.0(8)
Er22 Er14 Er24 142(3)
Er10 Er14 Er24 88.9(13)
Er8 Er14 Er24 140.1(11)
Er11 Er14 Er24 19.1(4)
Er17 Er14 Er24 133.2(9)
Er15 Er14 Er24 34.8(7)
N1 Er14 Er24 60.3(5)
Er22 Er14 Er25 19(2)
Er10 Er14 Er25 97.0(14)
Er8 Er14 Er25 22.5(6)
Er11 Er14 Er25 144.5(11)
Er17 Er14 Er25 19.5(4)
Er15 Er14 Er25 127.7(10)
N1 Er14 Er25 66.5(7)
Er24 Er14 Er25 125.6(8)
Er22 Er14 C6B 89(2)
Er10 Er14 C6B 124.8(13)
Er8 Er14 C6B 103.6(11)
Er11 Er14 C6B 101.5(9)
Er17 Er14 C6B 109.9(9)
Er15 Er14 C6B 125.7(11)
N1 Er14 C6B 150.3(9)
Er24 Er14 C6B 113.8(8)
Er25 Er14 C6B 106.6(9)
Er22 Er14 C8B 125(3)
Er10 Er14 C8B 106.7(13)
Er8 Er14 C8B 136.7(11)
Er11 Er14 C8B 67.2(7)
Er17 Er14 C8B 143.5(10)
Er15 Er14 C8B 89.0(10)
N1 Er14 C8B 141.8(10)
Er24 Er14 C8B 83.2(7)
Er25 Er14 C8B 143.3(9)
C6B Er14 C8B 36.8(3)
Er22 Er14 Er1 71(2)
Er10 Er14 Er1 40.5(9)
Er8 Er14 Er1 50.3(6)
Er11 Er14 Er1 106.2(8)
Er17 Er14 Er1 46.0(4)
Er15 Er14 Er1 75.6(8)
N1 Er14 Er1 58.2(4)
Er24 Er14 Er1 98.7(6)
Er25 Er14 Er1 59.3(6)
C6B Er14 Er1 145.2(9)
C8B Er14 Er1 146.7(8)
Er11 Er15 Er24 44.2(9)
Er11 Er15 Er4 59.9(11)
Er24 Er15 Er4 16.8(4)
Er11 Er15 Er10 86.8(14)
Er24 Er15 Er10 118.2(14)
Er4 Er15 Er10 133.0(14)
Er11 Er15 Er19 70.3(12)
Er24 Er15 Er19 27.0(6)
Er4 Er15 Er19 10.4(3)
Er10 Er15 Er19 139.5(13)
Er11 Er15 Er14 57.4(12)
Er24 Er15 Er14 87.2(12)
Er4 Er15 Er14 103.0(12)
Er10 Er15 Er14 31.6(7)
Er19 Er15 Er14 111.4(12)
Er11 Er15 N1 84.0(12)
Er24 Er15 N1 70.8(9)
Er4 Er15 N1 75.2(8)
Er10 Er15 N1 68.6(8)
Er19 Er15 N1 75.9(8)
Er14 Er15 N1 58.8(8)
Er11 Er15 C13B 85.8(12)
Er24 Er15 C13B 116.2(12)
Er4 Er15 C13B 119.1(11)
Er10 Er15 C13B 87.2(9)
Er19 Er15 C13B 122.3(11)
Er14 Er15 C13B 95.9(9)
N1 Er15 C13B 154.2(10)
Er11 Er15 C11B 75.5(12)
Er24 Er15 C11B 86.7(11)
Er4 Er15 C11B 84.9(9)
Er10 Er15 C11B 120.1(11)
Er19 Er15 C11B 86.8(9)
Er14 Er15 C11B 115.8(10)
N1 Er15 C11B 156.7(10)
C13B Er15 C11B 35.8(3)
Er11 Er15 C23B 146.7(15)
Er24 Er15 C23B 137.6(14)
Er4 Er15 C23B 122.0(11)
Er10 Er15 C23B 104.2(10)
Er19 Er15 C23B 113.3(10)
Er14 Er15 C23B 134.9(11)
N1 Er15 C23B 129.3(9)
C13B Er15 C23B 63.9(5)
C11B Er15 C23B 71.8(5)
Er11 Er15 C12B 120.0(14)
Er24 Er15 C12B 148.2(13)
Er4 Er15 C12B 142.6(12)
Er10 Er15 C12B 81.5(9)
Er19 Er15 C12B 138.8(11)
Er14 Er15 C12B 106.1(10)
N1 Er15 C12B 140.8(10)
C13B Er15 C12B 35.3(3)
C11B Er15 C12B 61.4(5)
C23B Er15 C12B 35.3(3)
Er11 Er15 C24B 128.9(15)
Er24 Er15 C24B 102.9(12)
Er4 Er15 C24B 87.2(9)
Er10 Er15 C24B 138.8(12)
Er19 Er15 C24B 78.9(8)
Er14 Er15 C24B 169.6(12)
N1 Er15 C24B 126.9(9)
C13B Er15 C24B 77.3(6)
C11B Er15 C24B 62.8(5)
C23B Er15 C24B 34.8(3)
C12B Er15 C24B 63.9(5)
Er1 Er16 Er17 118.2(6)
Er1 Er16 Er8 102.1(5)
Er17 Er16 Er8 16.4(2)
Er1 Er16 Er25 129.7(7)
Er17 Er16 Er25 22.2(5)
Er8 Er16 Er25 36.2(5)
Er1 Er16 Er6 134.8(6)
Er17 Er16 Er6 40.9(5)
Er8 Er16 Er6 54.2(4)
Er25 Er16 Er6 18.7(4)
Er1 Er16 Er10 57.4(5)
Er17 Er16 Er10 61.9(4)
Er8 Er16 Er10 45.5(2)
Er25 Er16 Er10 79.3(5)
Er6 Er16 Er10 94.5(5)
Er1 Er16 Er22 92.1(9)
Er17 Er16 Er22 26.1(8)
Er8 Er16 Er22 11.3(7)
Er25 Er16 Er22 42.2(8)
Er6 Er16 Er22 58.6(8)
Er10 Er16 Er22 37.2(8)
Er1 Er16 Er7 102.5(7)
Er17 Er16 Er7 98.5(7)
Er8 Er16 Er7 106.7(6)
Er25 Er16 Er7 77.3(8)
Er6 Er16 Er7 59.7(7)
Er10 Er16 Er7 121.1(7)
Er22 Er16 Er7 104.2(9)
Er1 Er16 N1 70.2(5)
Er17 Er16 N1 70.0(3)
Er8 Er16 N1 63.9(2)
Er25 Er16 N1 65.6(4)
Er6 Er16 N1 64.8(4)
Er10 Er16 N1 58.8(3)
Er22 Er16 N1 54.5(7)
Er7 Er16 N1 62.3(6)
Er1 Er16 C4B 95.5(5)
Er17 Er16 C4B 109.3(3)
Er8 Er16 C4B 109.99(16)
Er25 Er16 C4B 120.8(4)
Er6 Er16 C4B 127.4(4)
Er10 Er16 C4B 104.0(3)
Er22 Er16 C4B 116.8(6)
Er7 Er16 C4B 134.3(6)
N1 Er16 C4B 161.7(2)
Er1 Er16 Er14 75.2(6)
Er17 Er16 Er14 43.0(5)
Er8 Er16 Er14 27.4(5)
Er25 Er16 Er14 57.9(6)
Er6 Er16 Er14 72.6(6)
Er10 Er16 Er14 21.9(5)
Er22 Er16 Er14 16.9(6)
Er7 Er16 Er14 107.5(7)
N1 Er16 Er14 48.8(4)
C4B Er16 Er14 117.6(4)
Er1 Er16 C16B 65.4(4)
Er17 Er16 C16B 138.6(3)
Er8 Er16 C16B 131.4(2)
Er25 Er16 C16B 155.4(5)
Er6 Er16 C16B 159.8(4)
Er10 Er16 C16B 100.1(3)
Er22 Er16 C16B 131.6(6)
Er7 Er16 C16B 121.7(6)
N1 Er16 C16B 135.2(2)
C4B Er16 C16B 35.02(6)
Er14 Er16 C16B 121.4(4)
Er8 Er17 Er25 117.4(17)
Er8 Er17 Er22 16.3(13)
Er25 Er17 Er22 102.0(16)
Er8 Er17 Er6 131.5(13)
Er25 Er17 Er6 20.8(11)
Er22 Er17 Er6 115.3(14)
Er8 Er17 Er16 113.1(10)
Er25 Er17 Er16 115.6(12)
Er22 Er17 Er16 120.0(15)
Er6 Er17 Er16 94.8(7)
Er8 Er17 Er21 111.9(10)
Er25 Er17 Er21 110.4(12)
Er22 Er17 Er21 116.4(15)
Er6 Er17 Er21 89.7(6)
Er16 Er17 Er21 8.8(3)
Er8 Er17 Er1 97.4(9)
Er25 Er17 Er1 124.4(12)
Er22 Er17 Er1 104.0(14)
Er6 Er17 Er1 104.3(7)
Er16 Er17 Er1 16.04(18)
Er21 Er17 Er1 15.69(19)
Er8 Er17 Er14 17.0(9)
Er25 Er17 Er14 113.3(12)
Er22 Er17 Er14 16.5(14)
Er6 Er17 Er14 121.9(9)
Er16 Er17 Er14 103.6(6)
Er21 Er17 Er14 100.4(7)
Er1 Er17 Er14 87.6(6)
Er8 Er17 Er10 37.6(7)
Er25 Er17 Er10 139.9(11)
Er22 Er17 Er10 47.1(13)
Er6 Er17 Er10 138.2(7)
Er16 Er17 Er10 75.5(4)
Er21 Er17 Er10 74.7(4)
Er1 Er17 Er10 59.8(3)
Er14 Er17 Er10 31.4(6)
Er8 Er17 N1 74.9(8)
Er25 Er17 N1 83.4(10)
Er22 Er17 N1 65.9(13)
Er6 Er17 N1 76.3(6)
Er16 Er17 N1 73.7(3)
Er21 Er17 N1 65.5(3)
Er1 Er17 N1 64.6(2)
Er14 Er17 N1 58.0(6)
Er10 Er17 N1 62.0(3)
Er8 Er17 C17B 95.4(9)
Er25 Er17 C17B 114.7(10)
Er22 Er17 C17B 107.9(13)
Er6 Er17 C17B 120.7(6)
Er16 Er17 C17B 97.0(4)
Er21 Er17 C17B 105.7(4)
Er1 Er17 C17B 102.5(3)
Er14 Er17 C17B 111.1(6)
Er10 Er17 C17B 100.9(4)
N1 Er17 C17B 161.9(3)
Er8 Er17 C19B 70.5(8)
Er25 Er17 C19B 103.4(11)
Er22 Er17 C19B 78.0(14)
Er6 Er17 C19B 120.5(7)
Er16 Er17 C19B 129.9(4)
Er21 Er17 C19B 138.5(4)
Er1 Er17 C19B 129.6(4)
Er14 Er17 C19B 87.5(6)
Er10 Er17 C19B 94.7(4)
N1 Er17 C19B 143.9(3)
C17B Er17 C19B 35.76(9)
Er28 Er18 Er27 43.3(16)
Er28 Er18 Er7 140(2)
Er27 Er18 Er7 97.4(17)
Er28 Er18 Er26 70.8(18)
Er27 Er18 Er26 27.8(9)
Er7 Er18 Er26 69.7(13)
Er28 Er18 Er5 17.7(16)
Er27 Er18 Er5 31.3(9)
Er7 Er18 Er5 123.3(16)
Er26 Er18 Er5 56.6(6)
Er28 Er18 Er6 108.6(17)
Er27 Er18 Er6 137.9(14)
Er7 Er18 Er6 96.9(14)
Er26 Er18 Er6 139.1(12)
Er5 Er18 Er6 111.4(10)
Er28 Er18 Er2 65.1(18)
Er27 Er18 Er2 23.0(9)
Er7 Er18 Er2 74.9(13)
Er26 Er18 Er2 6.9(2)
Er5 Er18 Er2 50.3(5)
Er6 Er18 Er2 135.6(11)
Er28 Er18 Er23 20.9(14)
Er27 Er18 Er23 42.3(9)
Er7 Er18 Er23 126.9(15)
Er26 Er18 Er23 65.2(6)
Er5 Er18 Er23 12.2(2)
Er6 Er18 Er23 99.2(9)
Er2 Er18 Er23 58.5(5)
Er28 Er18 Er3 24.0(16)
Er27 Er18 Er3 34.6(9)
Er7 Er18 Er3 119.8(15)
Er26 Er18 Er3 56.9(5)
Er5 Er18 Er3 8.42(19)
Er6 Er18 Er3 105.5(9)
Er2 Er18 Er3 50.2(4)
Er23 Er18 Er3 8.3(2)
Er28 Er18 Er12 73.8(19)
Er27 Er18 Er12 33.1(9)
Er7 Er18 Er12 66.0(13)
Er26 Er18 Er12 10.5(3)
Er5 Er18 Er12 57.8(5)
Er6 Er18 Er12 128.7(10)
Er2 Er18 Er12 10.5(2)
Er23 Er18 Er12 64.5(5)
Er3 Er18 Er12 56.3(4)
Er28 Er18 Er25 104.7(16)
Er27 Er18 Er25 129.6(12)
Er7 Er18 Er25 95.6(13)
Er26 Er18 Er25 130.3(10)
Er5 Er18 Er25 105.1(8)
Er6 Er18 Er25 9.1(6)
Er2 Er18 Er25 126.6(9)
Er23 Er18 Er25 92.9(7)
Er3 Er18 Er25 98.5(7)
Er12 Er18 Er25 120.0(8)
Er28 Er18 N1 83.4(17)
Er27 Er18 N1 74.3(8)
Er7 Er18 N1 75.8(12)
Er26 Er18 N1 68.0(6)
Er5 Er18 N1 69.0(6)
Er6 Er18 N1 71.3(7)
Er2 Er18 N1 64.4(5)
Er23 Er18 N1 62.5(5)
Er3 Er18 N1 60.8(4)
Er12 Er18 N1 57.9(4)
Er25 Er18 N1 62.3(6)
Er24 Er19 Er9 118.1(14)
Er24 Er19 Er11 13.1(7)
Er9 Er19 Er11 129.8(11)
Er24 Er19 Er15 43.9(9)
Er9 Er19 Er15 130.9(12)
Er11 Er19 Er15 33.8(7)
Er24 Er19 C54B 150.2(10)
Er9 Er19 C54B 85.1(9)
Er11 Er19 C54B 143.3(5)
Er15 Er19 C54B 134.0(8)
Er24 Er19 Er13 99.2(10)
Er9 Er19 Er13 18.9(10)
Er11 Er19 Er13 111.2(6)
Er15 Er19 Er13 118.9(9)
C54B Er19 Er13 102.3(5)
Er24 Er19 C50B 114.8(9)
Er9 Er19 C50B 120.5(10)
Er11 Er19 C50B 106.5(4)
Er15 Er19 C50B 105.9(8)
C54B Er19 C50B 36.76(13)
Er13 Er19 C50B 135.2(6)
Er24 Er19 N1 59.5(8)
Er9 Er19 N1 71.6(9)
Er11 Er19 N1 65.1(4)
Er15 Er19 N1 60.6(7)
C54B Er19 N1 150.3(4)
Er13 Er19 N1 58.4(5)
C50B Er19 N1 165.8(4)
Er24 Er19 C55B 161.6(10)
Er9 Er19 C55B 73.9(9)
Er11 Er19 C55B 149.5(5)
Er15 Er19 C55B 117.8(7)
C54B Er19 C55B 35.96(11)
Er13 Er19 C55B 92.5(5)
C50B Er19 C55B 63.8(2)
N1 Er19 C55B 117.1(3)
Er24 Er19 C53B 131.2(9)
Er9 Er19 C53B 66.4(9)
Er11 Er19 C53B 137.1(5)
Er15 Er19 C53B 162.5(8)
C54B Er19 C53B 38.24(13)
Er13 Er19 C53B 77.0(5)
C50B Er19 C53B 58.8(2)
N1 Er19 C53B 135.2(4)
C55B Er19 C53B 65.20(19)
Er24 Er19 C52B 98.3(8)
Er9 Er19 C52B 88.9(9)
Er11 Er19 C52B 102.8(4)
Er15 Er19 C52B 132.1(7)
C54B Er19 C52B 61.4(2)
Er13 Er19 C52B 90.4(5)
C50B Er19 C52B 57.8(2)
N1 Er19 C52B 133.7(4)
C55B Er19 C52B 95.7(3)
C53B Er19 C52B 34.33(11)
Er24 Er19 C51B 90.6(8)
Er9 Er19 C51B 120.8(10)
Er11 Er19 C51B 88.0(4)
Er15 Er19 C51B 106.2(7)
C54B Er19 C51B 60.3(2)
Er13 Er19 C51B 123.8(5)
C50B Er19 C51B 34.66(12)
N1 Er19 C51B 148.3(3)
C55B Er19 C51B 94.7(3)
C53B Er19 C51B 56.58(19)
C52B Er19 C51B 33.44(11)
Er12 Er20 Er2 6.0(4)
Er12 Er20 Er26 15.1(5)
Er2 Er20 Er26 12.4(2)
Er12 Er20 N1 81.7(7)
Er2 Er20 N1 75.7(5)
Er26 Er20 N1 71.3(4)
Er12 Er20 C28B 137.3(9)
Er2 Er20 C28B 142.8(7)
Er26 Er20 C28B 139.1(6)
N1 Er20 C28B 133.7(6)
Er12 Er20 Er13 77.9(8)
Er2 Er20 Er13 75.0(6)
Er26 Er20 Er13 84.0(6)
N1 Er20 Er13 66.1(6)
C28B Er20 Er13 132.6(7)
Er12 Er20 Er27 16.9(5)
Er2 Er20 Er27 11.0(3)
Er26 Er20 Er27 11.8(4)
N1 Er20 Er27 64.8(4)
C28B Er20 Er27 150.6(7)
Er13 Er20 Er27 72.5(7)
Er12 Er20 C34B 124.5(9)
Er2 Er20 C34B 129.8(7)
Er26 Er20 C34B 138.1(6)
N1 Er20 C34B 147.1(6)
C28B Er20 C34B 39.8(2)
Er13 Er20 C34B 97.7(6)
Er27 Er20 C34B 140.2(6)
Er12 Er20 Er9 111.6(9)
Er2 Er20 Er9 107.5(6)
Er26 Er20 Er9 113.6(6)
N1 Er20 Er9 62.1(5)
C28B Er20 Er9 107.2(6)
Er13 Er20 Er9 35.5(6)
Er27 Er20 Er9 101.9(6)
C34B Er20 Er9 87.7(5)
Er12 Er20 C31B 103.5(8)
Er2 Er20 C31B 108.0(6)
Er26 Er20 C31B 102.0(5)
N1 Er20 C31B 132.3(5)
C28B Er20 C31B 37.39(17)
Er13 Er20 C31B 161.6(7)
Er27 Er20 C31B 113.8(6)
C34B Er20 C31B 66.1(3)
Er9 Er20 C31B 144.3(6)
Er12 Er20 C33B 86.9(7)
Er2 Er20 C33B 91.9(5)
Er26 Er20 C33B 101.1(5)
N1 Er20 C33B 152.1(5)
C28B Er20 C33B 69.5(3)
Er13 Er20 C33B 86.7(6)
Er27 Er20 C33B 102.4(5)
C34B Er20 C33B 37.83(18)
Er9 Er20 C33B 99.4(6)
C31B Er20 C33B 75.1(3)
Er12 Er20 Er7 53.3(8)
Er2 Er20 Er7 51.4(7)
Er26 Er20 Er7 39.0(6)
N1 Er20 Er7 62.8(6)
C28B Er20 Er7 115.1(7)
Er13 Er20 Er7 111.9(8)
Er27 Er20 Er7 46.6(7)
C34B Er20 Er7 147.2(7)
Er9 Er20 Er7 124.5(8)
C31B Er20 Er7 82.2(6)
C33B Er20 Er7 127.6(7)
Er17 Er21 Er8 14.8(2)
Er17 Er21 Er7 100.4(7)
Er8 Er21 Er7 108.1(7)
Er17 Er21 Er25 21.4(5)
Er8 Er21 Er25 33.2(5)
Er7 Er21 Er25 79.3(8)
Er17 Er21 Er6 39.3(4)
Er8 Er21 Er6 50.7(4)
Er7 Er21 Er6 62.0(8)
Er25 Er21 Er6 18.0(4)
Er17 Er21 Er10 57.3(4)
Er8 Er21 Er10 42.6(2)
Er7 Er21 Er10 127.6(8)
Er25 Er21 Er10 74.1(5)
Er6 Er21 Er10 89.7(5)
Er17 Er21 N1 71.2(3)
Er8 Er21 N1 64.5(2)
Er7 Er21 N1 68.1(7)
Er25 Er21 N1 66.1(4)
Er6 Er21 N1 66.2(4)
Er10 Er21 N1 60.0(3)
Er17 Er21 Er22 25.2(8)
Er8 Er21 Er22 11.9(7)
Er7 Er21 Er22 106.1(9)
Er25 Er21 Er22 39.2(8)
Er6 Er21 Er22 55.2(8)
Er10 Er21 Er22 34.9(7)
N1 Er21 Er22 54.2(6)
Er17 Er21 C18B 152.3(4)
Er8 Er21 C18B 153.1(2)
Er7 Er21 C18B 97.5(7)
Er25 Er21 C18B 155.3(5)
Er6 Er21 C18B 144.9(5)
Er10 Er21 C18B 124.2(3)
N1 Er21 C18B 135.6(3)
Er22 Er21 C18B 156.1(6)
Er17 Er21 C4B 94.5(3)
Er8 Er21 C4B 96.7(2)
Er7 Er21 C4B 135.7(7)
Er25 Er21 C4B 107.4(5)
Er6 Er21 C4B 115.4(4)
Er10 Er21 C4B 95.5(3)
N1 Er21 C4B 155.4(3)
Er22 Er21 C4B 105.0(6)
C18B Er21 C4B 58.14(11)
Er17 Er21 C16B 123.6(3)
Er8 Er21 C16B 120.0(2)
Er7 Er21 C16B 130.7(7)
Er25 Er21 C16B 140.3(5)
Er6 Er21 C16B 148.8(5)
Er10 Er21 C16B 96.9(3)
N1 Er21 C16B 142.3(3)
Er22 Er21 C16B 123.2(6)
C18B Er21 C16B 33.43(6)
C4B Er21 C16B 33.74(6)
Er17 Er21 Er14 41.6(5)
Er8 Er21 Er14 27.3(4)
Er7 Er21 Er14 111.0(8)
Er25 Er21 Er14 54.8(6)
Er6 Er21 Er14 69.3(6)
Er10 Er21 Er14 20.9(4)
N1 Er21 Er14 48.3(4)
Er22 Er21 Er14 16.5(6)
C18B Er21 Er14 145.0(5)
C4B Er21 Er14 107.9(4)
C16B Er21 Er14 116.6(4)
Er8 Er22 Er14 131(4)
Er8 Er22 Er17 13.1(12)
Er14 Er22 Er17 138(3)
Er8 Er22 Er10 87(2)
Er14 Er22 Er10 44.6(19)
Er17 Er22 Er10 95.8(18)
Er8 Er22 Er25 44(2)
Er14 Er22 Er25 152(3)
Er17 Er22 Er25 31.3(9)
Er10 Er22 Er25 122.4(19)
Er8 Er22 N1 91(2)
Er14 Er22 N1 74(2)
Er17 Er22 N1 84.4(14)
Er10 Er22 N1 74.1(12)
Er25 Er22 N1 78.5(12)
Er8 Er22 Er6 49(2)
Er14 Er22 Er6 142(3)
Er17 Er22 Er6 35.5(10)
Er10 Er22 Er6 118.7(16)
Er25 Er22 Er6 10.2(6)
N1 Er22 Er6 68.4(8)
Er8 Er22 Er16 31.2(17)
Er14 Er22 Er16 105(3)
Er17 Er22 Er16 33.8(9)
Er10 Er22 Er16 64.3(10)
Er25 Er22 Er16 58.2(11)
N1 Er22 Er16 65.1(7)
Er6 Er22 Er16 56.4(8)
Er8 Er22 Er1 43.9(19)
Er14 Er22 Er1 91(2)
Er17 Er22 Er1 47.6(10)
Er10 Er22 Er1 51.5(9)
Er25 Er22 Er1 70.9(11)
N1 Er22 Er1 59.7(7)
Er6 Er22 Er1 67.8(8)
Er16 Er22 Er1 13.80(18)
Er8 Er22 Er11 133(3)
Er14 Er22 Er11 12.5(19)
Er17 Er22 Er11 136.4(18)
Er10 Er22 Er11 50.0(11)
Er25 Er22 Er11 141.1(15)
N1 Er22 Er11 62.6(8)
Er6 Er22 Er11 130.9(12)
Er16 Er22 Er11 103.1(10)
Er1 Er22 Er11 89.6(9)
Er8 Er22 C5B 97(2)
Er14 Er22 C5B 90(2)
Er17 Er22 C5B 106.0(17)
Er10 Er22 C5B 90.9(12)
Er25 Er22 C5B 117.5(16)
N1 Er22 C5B 162.8(15)
Er6 Er22 C5B 127.7(14)
Er16 Er22 C5B 116.4(11)
Er1 Er22 C5B 117.3(10)
Er11 Er22 C5B 101.3(11)
Er8 Er22 C6B 133(3)
Er14 Er22 C6B 73(2)
Er17 Er22 C6B 139.6(19)
Er10 Er22 C6B 100.1(15)
Er25 Er22 C6B 133.5(16)
N1 Er22 C6B 135.7(14)
Er6 Er22 C6B 140.3(13)
Er16 Er22 C6B 152.1(11)
Er1 Er22 C6B 147.1(11)
Er11 Er22 C6B 79.9(10)
C5B Er22 C6B 37.4(4)
Er28 Er23 Er27 42.1(12)
Er28 Er23 Er2 66.3(13)
Er27 Er23 Er2 25.2(6)
Er28 Er23 Er26 53.3(13)
Er27 Er23 Er26 14.9(6)
Er2 Er23 Er26 13.48(16)
Er28 Er23 Er18 19.2(11)
Er27 Er23 Er18 41.3(7)
Er2 Er23 Er18 60.5(5)
Er26 Er23 Er18 47.1(5)
Er28 Er23 Er12 74.5(13)
Er27 Er23 Er12 34.9(6)
Er2 Er23 Er12 10.48(18)
Er26 Er23 Er12 21.28(18)
Er18 Er23 Er12 66.1(5)
Er28 Er23 N1 90.4(11)
Er27 Er23 N1 80.3(6)
Er2 Er23 N1 68.5(3)
Er26 Er23 N1 67.9(2)
Er18 Er23 N1 71.2(5)
Er12 Er23 N1 60.6(2)
Er28 Er23 Er13 135.8(14)
Er27 Er23 Er13 95.8(8)
Er2 Er23 Er13 70.6(5)
Er26 Er23 Er13 82.9(5)
Er18 Er23 Er13 122.8(7)
Er12 Er23 Er13 61.6(5)
N1 Er23 Er13 64.4(5)
Er28 Er23 C40B 109.3(11)
Er27 Er23 C40B 114.2(6)
Er2 Er23 C40B 119.0(3)
Er26 Er23 C40B 123.9(3)
Er18 Er23 C40B 128.4(5)
Er12 Er23 C40B 123.7(3)
N1 Er23 C40B 160.4(4)
Er13 Er23 C40B 99.7(5)
Er28 Er23 C39B 93.4(12)
Er27 Er23 C39B 123.1(7)
Er2 Er23 C39B 142.7(4)
Er26 Er23 C39B 137.9(4)
Er18 Er23 C39B 108.8(5)
Er12 Er23 C39B 152.1(3)
N1 Er23 C39B 146.0(3)
Er13 Er23 C39B 128.2(5)
C40B Er23 C39B 36.46(9)
Er28 Er23 C41B 84.9(11)
Er27 Er23 C41B 78.8(6)
Er2 Er23 C41B 85.9(3)
Er26 Er23 C41B 88.7(3)
Er18 Er23 C41B 102.4(5)
Er12 Er23 C41B 93.1(3)
N1 Er23 C41B 153.6(3)
Er13 Er23 C41B 101.9(5)
C40B Er23 C41B 35.51(8)
C39B Er23 C41B 60.35(13)
Er28 Er23 Er6 49.2(12)
Er27 Er23 Er6 77.3(6)
Er2 Er23 Er6 90.3(4)
Er26 Er23 Er6 78.5(4)
Er18 Er23 Er6 37.5(6)
Er12 Er23 Er6 91.4(4)
N1 Er23 Er6 59.0(3)
Er13 Er23 Er6 123.4(6)
C40B Er23 Er6 134.8(3)
C39B Er23 Er6 99.4(3)
C41B Er23 Er6 130.3(4)
Er19 Er24 Er11 154.6(12)
Er19 Er24 Er15 109.1(13)
Er11 Er24 Er15 51.0(10)
Er19 Er24 Er9 34.9(8)
Er11 Er24 Er9 164.7(10)
Er15 Er24 Er9 123.1(11)
Er19 Er24 N1 101.0(9)
Er11 Er24 N1 89.4(7)
Er15 Er24 N1 75.1(10)
Er9 Er24 N1 75.3(6)
Er19 Er24 Er14 153.8(10)
Er11 Er24 Er14 35.9(7)
Er15 Er24 Er14 58.1(10)
Er9 Er24 Er14 129.1(8)
N1 Er24 Er14 55.1(5)
Er19 Er24 Er10 136.2(9)
Er11 Er24 Er10 36.9(6)
Er15 Er24 Er10 34.3(10)
Er9 Er24 Er10 129.1(7)
N1 Er24 Er10 56.5(3)
Er14 Er24 Er10 24.3(4)
Er19 Er24 C10B 101.7(9)
Er11 Er24 C10B 69.2(6)
Er15 Er24 C10B 95.7(9)
Er9 Er24 C10B 125.9(6)
N1 Er24 C10B 157.3(3)
Er14 Er24 C10B 102.3(5)
Er10 Er24 C10B 104.5(3)
Er19 Er24 C9B 129.5(9)
Er11 Er24 C9B 54.0(6)
Er15 Er24 C9B 100.4(9)
Er9 Er24 C9B 136.1(6)
N1 Er24 C9B 126.3(3)
Er14 Er24 C9B 76.7(5)
Er10 Er24 C9B 89.6(3)
C10B Er24 C9B 33.82(8)
Er19 Er24 Er13 62.6(9)
Er11 Er24 Er13 140.0(8)
Er15 Er24 Er13 126.9(10)
Er9 Er24 Er13 27.7(7)
N1 Er24 Er13 57.8(4)
Er14 Er24 Er13 105.0(6)
Er10 Er24 Er13 114.0(5)
C10B Er24 Er13 137.0(5)
C9B Er24 Er13 126.0(4)
Er19 Er24 C47B 120.2(9)
Er11 Er24 C47B 77.1(5)
Er15 Er24 C47B 128.1(9)
Er9 Er24 C47B 106.9(6)
N1 Er24 C47B 108.4(3)
Er14 Er24 C47B 81.2(4)
Er10 Er24 C47B 103.3(3)
C10B Er24 C47B 60.80(13)
C9B Er24 C47B 34.64(7)
Er13 Er24 C47B 91.4(4)
Er19 Er24 C51B 71.5(8)
Er11 Er24 C51B 101.8(7)
Er15 Er24 C51B 117.1(10)
Er9 Er24 C51B 93.3(6)
N1 Er24 C51B 167.0(3)
Er14 Er24 C51B 134.0(5)
Er10 Er24 C51B 136.1(3)
C10B Er24 C51B 32.70(8)
C9B Er24 C51B 58.52(13)
Er13 Er24 C51B 109.3(4)
C47B Er24 C51B 68.44(15)
Er6 Er25 Er17 133(2)
Er6 Er25 Er8 148(2)
Er17 Er25 Er8 23.9(8)
Er6 Er25 Er22 146(2)
Er17 Er25 Er22 46.7(13)
Er8 Er25 Er22 23.0(9)
Er6 Er25 Er16 91.2(17)
Er17 Er25 Er16 42.2(9)
Er8 Er25 Er16 61.5(7)
Er22 Er25 Er16 79.6(12)
Er6 Er25 Er21 85.4(17)
Er17 Er25 Er21 48.2(9)
Er8 Er25 Er21 65.5(7)
Er22 Er25 Er21 81.3(12)
Er16 Er25 Er21 8.1(2)
Er6 Er25 Er18 22.3(15)
Er17 Er25 Er18 124.2(13)
Er8 Er25 Er18 129.4(10)
Er22 Er25 Er18 123.2(13)
Er16 Er25 Er18 85.4(7)
Er21 Er25 Er18 77.9(6)
Er6 Er25 Er14 136.6(19)
Er17 Er25 Er14 47.2(10)
Er8 Er25 Er14 25.4(6)
Er22 Er25 Er14 9.3(11)
Er16 Er25 Er14 74.8(7)
Er21 Er25 Er14 75.5(7)
Er18 Er25 Er14 114.4(8)
Er6 Er25 Er1 95.4(18)
Er17 Er25 Er1 38.9(9)
Er8 Er25 Er1 54.8(6)
Er22 Er25 Er1 70.7(11)
Er16 Er25 Er1 10.58(16)
Er21 Er25 Er1 10.79(18)
Er18 Er25 Er1 85.9(6)
Er14 Er25 Er1 65.2(6)
Er6 Er25 N1 84.3(16)
Er17 Er25 N1 76.4(10)
Er8 Er25 N1 69.2(7)
Er22 Er25 N1 61.6(11)
Er16 Er25 N1 65.5(4)
Er21 Er25 N1 59.3(4)
Er18 Er25 N1 62.3(6)
Er14 Er25 N1 52.5(5)
Er1 Er25 N1 56.6(4)
Er6 Er25 C37B 127(2)
Er17 Er25 C37B 92.9(13)
Er8 Er25 C37B 84.9(8)
Er22 Er25 C37B 81.8(12)
Er16 Er25 C37B 129.1(8)
Er21 Er25 C37B 137.2(8)
Er18 Er25 C37B 142.8(9)
Er14 Er25 C37B 90.9(7)
Er1 Er25 C37B 130.7(8)
N1 Er25 C37B 138.5(7)
Er6 Er25 Er10 130.6(19)
Er17 Er25 Er10 28.3(8)
Er8 Er25 Er10 17.7(4)
Er22 Er25 Er10 27.2(10)
Er16 Er25 Er10 52.5(5)
Er21 Er25 Er10 54.2(4)
Er18 Er25 Er10 111.8(7)
Er14 Er25 Er10 22.8(5)
Er1 Er25 Er10 43.5(3)
N1 Er25 Er10 52.6(4)
C37B Er25 Er10 101.9(7)
Er27 Er26 Er12 129.5(11)
Er27 Er26 Er5 17.6(9)
Er12 Er26 Er5 115.3(5)
Er27 Er26 Er28 19.7(13)
Er12 Er26 Er28 140.2(11)
Er5 Er26 Er28 26.3(10)
Er27 Er26 Er18 56.7(12)
Er12 Er26 Er18 150.7(7)
Er5 Er26 Er18 62.5(6)
Er28 Er26 Er18 37.8(11)
Er27 Er26 Er7 107.6(13)
Er12 Er26 Er7 114.0(10)
Er5 Er26 Er7 111.2(9)
Er28 Er26 Er7 88.5(14)
Er18 Er26 Er7 50.9(11)
Er27 Er26 Er3 34.6(10)
Er12 Er26 Er3 96.8(4)
Er5 Er26 Er3 18.52(11)
Er28 Er26 Er3 44.4(11)
Er18 Er26 Er3 78.5(6)
Er7 Er26 Er3 122.7(9)
Er27 Er26 Er20 136.3(11)
Er12 Er26 Er20 18.6(5)
Er5 Er26 Er20 119.2(4)
Er28 Er26 Er20 138.4(9)
Er18 Er26 Er20 133.6(7)
Er7 Er26 Er20 96.8(10)
Er3 Er26 Er20 101.8(4)
Er27 Er26 Er23 28.0(9)
Er12 Er26 Er23 106.2(5)
Er5 Er26 Er23 10.4(2)
Er28 Er26 Er23 34.3(11)
Er18 Er26 Er23 67.7(6)
Er7 Er26 Er23 113.0(9)
Er3 Er26 Er23 10.7(2)
Er20 Er26 Er23 109.0(4)
Er27 Er26 N1 88.9(9)
Er12 Er26 N1 75.6(4)
Er5 Er26 N1 73.77(17)
Er28 Er26 N1 79.4(7)
Er18 Er26 N1 76.1(6)
Er7 Er26 N1 75.4(9)
Er3 Er26 N1 66.77(16)
Er20 Er26 N1 62.5(4)
Er23 Er26 N1 65.4(2)
Er27 Er26 C69B 92.5(9)
Er12 Er26 C69B 82.4(4)
Er5 Er26 C69B 101.63(15)
Er28 Er26 C69B 108.9(8)
Er18 Er26 C69B 126.8(6)
Er7 Er26 C69B 129.8(8)
Er3 Er26 C69B 100.07(13)
Er20 Er26 C69B 99.1(4)
Er23 Er26 C69B 106.1(2)
N1 Er26 C69B 152.4(2)
Er27 Er26 Er13 81.0(11)
Er12 Er26 Er13 50.2(5)
Er5 Er26 Er13 65.3(4)
Er28 Er26 Er13 90.1(11)
Er18 Er26 Er13 116.7(7)
Er7 Er26 Er13 131.5(9)
Er3 Er26 Er13 46.8(4)
Er20 Er26 Er13 56.1(5)
Er23 Er26 Er13 56.0(4)
N1 Er26 Er13 56.7(4)
C69B Er26 Er13 96.2(4)
C7B C1B C2B 121.3
C7B C1B C5B 108.9
C2B C1B C5B 119.1
C7B C1B Er10 77.8(2)
C2B C1B Er10 73.30(19)
C5B C1B Er10 86.95(19)
C7B C1B Er14 74.4(5)
C2B C1B Er14 93.3(4)
C5B C1B Er14 68.2(4)
Er10 C1B Er14 22.3(4)
C7B C1B Er22 89.4(6)
C2B C1B Er22 89.3(5)
C5B C1B Er22 57.6(5)
Er10 C1B Er22 29.3(6)
Er14 C1B Er22 15.6(5)
C7B C1B Er8 100.46(6)
C2B C1B Er8 78.10(6)
C5B C1B Er8 60.0
Er10 C1B Er8 30.6(2)
Er14 C1B Er8 26.1(4)
Er22 C1B Er8 12.8(6)
C14B C2B C1B 115.9
C14B C2B C3B 117.9
C1B C2B C3B 118.7
C14B C2B Er10 78.72(19)
C1B C2B Er10 70.30(18)
C3B C2B Er10 93.61(19)
C14B C2B Er8 103.9
C1B C2B Er8 72.45(5)
C3B C2B Er8 68.22(6)
Er10 C2B Er8 29.6(2)
C14B C2B Er1 74.1
C1B C2B Er1 104.6
C3B C2B Er1 65.8
Er10 C2B Er1 36.57(19)
Er8 C2B Er1 36.77(5)
C14B C2B Er14 92.9(4)
C1B C2B Er14 57.6(3)
C3B C2B Er14 92.5(4)
Er10 C2B Er14 15.5(3)
Er8 C2B Er14 24.3(4)
Er1 C2B Er14 47.1(3)
C13B C7B C1B 121.3
C13B C7B C8B 119.9
C1B C7B C8B 108.2
C13B C7B Er10 83.08(18)
C1B C7B Er10 66.87(19)
C8B C7B Er10 87.46(18)
C13B C7B Er11 70.97(15)
C1B C7B Er11 106.13(16)
C8B C7B Er11 64.02(14)
Er10 C7B Er11 40.9(2)
C13B C7B Er14 97.7(4)
C1B C7B Er14 72.4(4)
C8B C7B Er14 65.9(4)
Er10 C7B Er14 22.0(4)
Er11 C7B Er14 35.5(5)
C13B C7B Er15 57.8(4)
C1B C7B Er15 98.8(4)
C8B C7B Er15 84.4(4)
Er10 C7B Er15 32.9(5)
Er11 C7B Er15 20.5(4)
Er14 C7B Er15 40.3(6)
C7B C13B C12B 117.6
C7B C13B C11B 117.9
C12B C13B C11B 116.9
C7B C13B Er15 90.8(5)
C12B C13B Er15 76.7(5)
C11B C13B Er15 75.1(5)
C7B C13B Er11 75.47(17)
C12B C13B Er11 99.19(15)
C11B C13B Er11 68.79(17)
Er15 C13B Er11 23.1(5)
C7B C13B Er10 65.19(16)
C12B C13B Er10 72.99(16)
C11B C13B Er10 106.36(17)
Er15 C13B Er10 33.7(5)
Er11 C13B Er10 39.0(2)
C65B C83B C38B 114.0
C65B C83B C48B 119.1
C38B C83B C48B 122.5
C65B C83B Er23 75.65(10)
C38B C83B Er23 66.33(11)
C48B C83B Er23 106.93(11)
C65B C83B Er3 70.0
C38B C83B Er3 71.2
C48B C83B Er3 107.6
Er23 C83B Er3 5.99(12)
C68B C69B C15F 105.0
C68B C69B C30B 119.3
C15F C69B C30B 125.5
C68B C69B C17E 126.4
C30B C69B C17E 102.8
C68B C69B Er2 81.88(9)
C30B C69B Er2 76.06(11)
C68B C69B Er26 86.86(6)
C30B C69B Er26 79.93(7)
Er2 C69B Er26 9.11(11)
C68B C69B Er12 86.42(13)
C30B C69B Er12 64.73(16)
Er2 C69B Er12 11.53(13)
Er26 C69B Er12 18.30(15)
C68B C69B Er27 76.0(3)
C30B C69B Er27 93.8(3)
Er2 C69B Er27 18.2(3)
Er26 C69B Er27 14.6(3)
Er12 C69B Er27 29.7(3)
C68B C69B Er5 64.3
C30B C69B Er5 101.3
Er2 C69B Er5 25.83(11)
Er26 C69B Er5 25.44(6)
Er12 C69B Er5 36.71(15)
Er27 C69B Er5 11.9(3)
C69B C68B C41B 111.3
C69B C68B C63B 121.0
C41B C68B C63B 120.3
C69B C68B Er2 63.64(7)
C41B C68B Er2 88.48(11)
C63B C68B Er2 90.23(10)
C69B C68B Er27 71.2(4)
C41B C68B Er27 70.6(4)
C63B C68B Er27 100.0(2)
Er2 C68B Er27 17.9(3)
C69B C68B Er3 96.21(6)
C41B C68B Er3 64.3
C63B C68B Er3 82.71(6)
Er2 C68B Er3 34.67(9)
Er27 C68B Er3 25.6(3)
C69B C68B Er5 86.62(6)
C41B C68B Er5 61.1
C63B C68B Er5 94.16(6)
Er2 C68B Er5 29.84(10)
Er27 C68B Er5 15.6(3)
Er3 C68B Er5 12.24(6)
C69B C68B Er26 61.5
C41B C68B Er26 83.38(6)
C63B C68B Er26 97.11(6)
Er2 C68B Er26 7.14(11)
Er27 C68B Er26 13.3(3)
Er3 C68B Er26 35.04(7)
Er5 C68B Er26 27.72(6)
C69B C68B Er12 62.01(10)
C41B C68B Er12 97.87(14)
C63B C68B Er12 83.70(12)
Er2 C68B Er12 9.62(13)
Er27 C68B Er12 27.4(3)
Er3 C68B Er12 40.71(12)
Er5 C68B Er12 38.09(13)
Er26 C68B Er12 16.13(13)
C69B C68B Er23 95.34(14)
C41B C68B Er23 60.06(10)
C63B C68B Er23 87.31(13)
Er2 C68B Er23 35.78(15)
Er27 C68B Er23 24.2(3)
Er3 C68B Er23 4.92(14)
Er5 C68B Er23 9.14(14)
Er26 C68B Er23 35.09(14)
Er12 C68B Er23 42.75(16)
C69B C68B Er28 80.3(4)
C41B C68B Er28 57.6(4)
C63B C68B Er28 104.0(4)
Er2 C68B Er28 31.0(4)
Er27 C68B Er28 13.3(4)
Er3 C68B Er28 22.1(4)
Er5 C68B Er28 9.9(4)
Er26 C68B Er28 26.6(3)
Er12 C68B Er28 40.3(4)
Er23 C68B Er28 18.3(5)
C61B C65B C83B 120.6
C61B C65B C64B 108.6
C83B C65B C64B 123.3
C61B C65B Er13 64.2(3)
C83B C65B Er13 104.4(3)
C64B C65B Er13 72.2(3)
C61B C65B Er3 102.7
C83B C65B Er3 81.2
C64B C65B Er3 61.1
Er13 C65B Er3 38.7(3)
C61B C65B Er23 107.29(10)
C83B C65B Er23 75.31(10)
C64B C65B Er23 64.15(11)
Er13 C65B Er23 44.0(4)
Er3 C65B Er23 6.25(12)
C40B C64B C62B 122.0
C40B C64B C65B 121.5
C62B C64B C65B 107.1
C40B C64B Er3 66.02(5)
C62B C64B Er3 87.97(5)
C65B C64B Er3 87.59(6)
C40B C64B Er23 62.47(13)
C62B C64B Er23 94.49(11)
C65B C64B Er23 85.44(14)
Er3 C64B Er23 6.52(14)
C40B C64B Er13 105.5(4)
C62B C64B Er13 54.8(4)
C65B C64B Er13 77.2(3)
Er3 C64B Er13 41.5(4)
Er23 C64B Er13 46.9(4)
C40B C64B Er5 58.3
C62B C64B Er5 91.83(5)
C65B C64B Er5 92.9
Er3 C64B Er5 7.77(5)
Er23 C64B Er5 7.48(13)
Er13 C64B Er5 48.6(4)
C58B C63B C68B 117.2
C58B C63B C62B 117.1
C68B C63B C62B 118.3
C58B C63B Er13 74.5(4)
C68B C63B Er13 104.3(4)
C62B C63B Er13 65.4(4)
C58B C63B Er3 104.3
C68B C63B Er3 66.53(5)
C62B C63B Er3 73.77(5)
Er13 C63B Er3 40.4(4)
C58B C63B Er2 81.59(9)
C68B C63B Er2 59.67(8)
C62B C63B Er2 102.68(6)
Er13 C63B Er2 48.2(4)
Er3 C63B Er2 30.91(8)
C58B C63B Er12 72.09(14)
C68B C63B Er12 66.94(12)
C62B C63B Er12 105.33(9)
Er13 C63B Er12 45.3(4)
Er3 C63B Er12 37.54(12)
Er2 C63B Er12 9.63(11)
C59B C62B C64B 108.0
C59B C62B C63B 121.3
C64B C62B C63B 119.6
C59B C62B Er13 66.5(4)
C64B C62B Er13 93.3(4)
C63B C62B Er13 78.0(4)
C59B C62B Er3 101.4
C64B C62B Er3 61.1
C63B C62B Er3 76.19(5)
Er13 C62B Er3 41.3(4)
C65B C61B C59B 107.5
C65B C61B C49B 122.3
C59B C61B C49B 122.0
C65B C61B Er13 85.3(4)
C59B C61B Er13 57.0(4)
C49B C61B Er13 97.2(4)
C65B C61B Er9 106.9(3)
C59B C61B Er9 67.1(3)
C49B C61B Er9 71.3(3)
Er13 C61B Er9 27.6(5)
C57B C60B C59B 119.1
C57B C60B C53B 118.1
C59B C60B C53B 115.2
C57B C60B Er9 80.3(4)
C59B C60B Er9 93.1(4)
C53B C60B Er9 69.2(4)
C57B C60B Er13 76.1(4)
C59B C60B Er13 66.3(4)
C53B C60B Er13 101.6(4)
Er9 C60B Er13 35.4(6)
C57B C60B Er19 90.69(14)
C59B C60B Er19 98.53(14)
C53B C60B Er19 53.43(16)
Er9 C60B Er19 15.8(4)
Er13 C60B Er19 49.6(4)
C60B C59B C62B 120.5
C60B C59B C61B 120.8
C62B C59B C61B 108.4
C60B C59B Er13 75.5(4)
C62B C59B Er13 75.2(4)
C61B C59B Er13 87.8(4)
C60B C59B Er9 55.2(3)
C62B C59B Er9 104.2(3)
C61B C59B Er9 83.4(3)
Er13 C59B Er9 29.5(5)
C33B C58B C57B 108.2
C33B C58B C63B 121.0
C57B C58B C63B 119.8
C33B C58B Er13 100.5(4)
C57B C58B Er13 68.2(4)
C63B C58B Er13 70.6(4)
C33B C58B Er20 54.2(2)
C57B C58B Er20 85.4(2)
C63B C58B Er20 96.2(2)
Er13 C58B Er20 46.2(4)
C33B C58B Er12 59.06(11)
C57B C58B Er12 100.85(11)
C63B C58B Er12 79.15(14)
Er13 C58B Er12 46.3(4)
Er20 C58B Er12 18.9(2)
C60B C57B C58B 121.9
C60B C57B C56B 120.8
C58B C57B C56B 106.5
C60B C57B Er13 68.2(4)
C58B C57B Er13 76.6(4)
C56B C57B Er13 95.0(4)
C60B C57B Er9 64.9(3)
C58B C57B Er9 105.4(3)
C56B C57B Er9 71.5(3)
Er13 C57B Er9 33.1(5)
C34B C56B C55B 122.0
C34B C56B C57B 108.2
C55B C56B C57B 122.0
C34B C56B Er9 104.8(3)
C55B C56B Er9 68.3(3)
C57B C56B Er9 72.8(3)
C34B C56B Er20 51.7(2)
C55B C56B Er20 98.4(2)
C57B C56B Er20 90.6(2)
Er9 C56B Er20 53.1(4)
C34B C56B Er13 90.4(3)
C55B C56B Er13 96.4(3)
C57B C56B Er13 54.1(3)
Er9 C56B Er13 28.1(5)
Er20 C56B Er13 44.4(4)
C34B C56B Er19 110.11(16)
C55B C56B Er19 51.10(16)
C57B C56B Er19 87.28(15)
Er9 C56B Er19 17.5(3)
Er20 C56B Er19 60.8(3)
Er13 C56B Er19 45.4(4)
C54B C55B C56B 114.6
C54B C55B C26B 121.3
C56B C55B C26B 118.4
C54B C55B Er9 73.8(4)
C56B C55B Er9 76.4(4)
C26B C55B Er9 95.5(4)
C54B C55B Er19 65.7(2)
C56B C55B Er19 100.85(19)
C26B C55B Er19 80.93(19)
Er9 C55B Er19 24.7(4)
C54B C55B Er4 66.6
C56B C55B Er4 103.2
C26B C55B Er4 78.2
Er9 C55B Er4 27.4(4)
Er19 C55B Er4 3.05(19)
C55B C54B C50B 120.6
C55B C54B C53B 121.6
C50B C54B C53B 103.4
C55B C54B Er19 78.32(19)
C50B C54B Er19 76.2(2)
C53B C54B Er19 77.2(2)
C55B C54B Er9 70.6(3)
C50B C54B Er9 100.5(4)
C53B C54B Er9 64.9(3)
Er19 C54B Er9 25.2(4)
C55B C54B Er4 82.3
C50B C54B Er4 71.3
C53B C54B Er4 77.4
Er19 C54B Er4 5.1(2)
Er9 C54B Er4 29.7(4)
C55B C54B Er24 84.93(11)
C50B C54B Er24 68.94(12)
C53B C54B Er24 76.74(11)
Er19 C54B Er24 7.8(2)
Er9 C54B Er24 31.8(4)
Er4 C54B Er24 2.81(12)
C52B C53B C60B 123.7
C52B C53B C54B 108.4
C60B C53B C54B 118.2
C52B C53B Er9 90.6(4)
C60B C53B Er9 72.6(4)
C54B C53B Er9 76.3(4)
C52B C53B Er19 75.04(16)
C60B C53B Er19 97.3(2)
C54B C53B Er19 64.57(18)
Er9 C53B Er19 24.9(4)
C52B C53B Er4 68.9
C60B C53B Er4 99.7
C54B C53B Er4 68.7
Er9 C53B Er4 28.2(4)
Er19 C53B Er4 6.27(16)
C52B C53B Er13 95.2(3)
C60B C53B Er13 49.0(3)
C54B C53B Er13 99.6(3)
Er9 C53B Er13 26.6(5)
Er19 C53B Er13 49.7(4)
Er4 C53B Er13 51.1(3)
C52B C53B Er24 64.10(11)
C60B C53B Er24 99.89(12)
C54B C53B Er24 73.55(10)
Er9 C53B Er24 30.3(4)
Er19 C53B Er24 11.7(2)
Er4 C53B Er24 5.56(10)
Er13 C53B Er24 50.9(3)
C51B C52B C53B 108.3
C51B C52B C49B 119.1
C53B C52B C49B 119.4
C51B C52B Er19 74.20(19)
C53B C52B Er19 70.63(15)
C49B C52B Er19 87.59(18)
C51B C52B Er4 71.6
C53B C52B Er4 79.2
C49B C52B Er4 82.0
Er19 C52B Er4 8.65(15)
C51B C52B Er9 95.8(3)
C53B C52B Er9 56.5(3)
C49B C52B Er9 82.2(3)
Er19 C52B Er9 22.5(3)
Er4 C52B Er9 28.3(3)
C51B C52B Er24 71.47(13)
C53B C52B Er24 87.28(12)
C49B C52B Er24 75.14(11)
Er19 C52B Er24 17.2(2)
Er4 C52B Er24 8.64(10)
Er9 C52B Er24 33.9(4)
C52B C51B C10B 122.0
C52B C51B C50B 108.4
C10B C51B C50B 109.8
C52B C51B Er4 75.5
C10B C51B Er4 75.7
C50B C51B Er4 73.4
C52B C51B Er19 72.37(18)
C10B C51B Er19 84.13(16)
C50B C51B Er19 67.41(17)
Er4 C51B Er19 8.86(15)
C52B C51B Er24 77.53(14)
C10B C51B Er24 67.62(13)
C50B C51B Er24 80.77(11)
Er4 C51B Er24 9.10(11)
Er19 C51B Er24 17.9(2)
C52B C51B Er11 89.44(13)
C10B C51B Er11 50.86(14)
C50B C51B Er11 87.91(13)
Er4 C51B Er11 25.04(14)
Er19 C51B Er11 33.8(2)
Er24 C51B Er11 16.76(14)
C25B C50B C51B 108.4
C25B C50B C54B 120.6
C51B C50B C54B 110.6
C25B C50B Er19 79.59(19)
C51B C50B Er19 77.93(17)
C54B C50B Er19 67.09(17)
C25B C50B Er4 75.4
C51B C50B Er4 72.8
C54B C50B Er4 75.4
Er19 C50B Er4 8.41(16)
C25B C50B Er24 72.80(13)
C51B C50B Er24 68.38(11)
C54B C50B Er24 82.03(12)
Er19 C50B Er24 15.2(2)
Er4 C50B Er24 6.84(12)
C25B C50B Er9 93.9(3)
C51B C50B Er9 81.7(3)
C54B C50B Er9 51.1(3)
Er19 C50B Er9 16.9(3)
Er4 C50B Er9 24.7(3)
Er24 C50B Er9 31.1(3)
C52B C49B C61B 114.9
C52B C49B C47B 121.1
C61B C49B C47B 117.5
C52B C49B Er24 73.49(12)
C61B C49B Er24 105.16(13)
C47B C49B Er24 68.74(12)
C52B C49B Er4 66.1
C61B C49B Er4 103.2
C47B C49B Er4 77.5
Er24 C49B Er4 8.94(11)
C52B C49B Er19 61.03(17)
C61B C49B Er19 99.66(16)
C47B C49B Er19 85.27(14)
Er24 C49B Er19 16.6(2)
Er4 C49B Er19 7.81(14)
C52B C49B Er9 67.1(3)
C61B C49B Er9 79.5(3)
C47B C49B Er9 98.0(3)
Er24 C49B Er9 32.5(3)
Er4 C49B Er9 26.2(3)
Er19 C49B Er9 20.6(3)
C83B C48B C47B 120.7
C83B C48B C46B 116.0
C47B C48B C46B 120.3
C83B C48B Er14 112.7(3)
C47B C48B Er14 82.8(4)
C46B C48B Er14 58.9(4)
C83B C48B Er22 104.4(5)
C47B C48B Er22 96.9(5)
C46B C48B Er22 50.9(5)
Er14 C48B Er22 14.1(4)
C48B C47B C49B 119.7
C48B C47B C9B 120.0
C49B C47B C9B 116.6
C48B C47B Er11 97.69(16)
C49B C47B Er11 97.86(18)
C9B C47B Er11 55.30(15)
C48B C47B Er24 103.55(13)
C49B C47B Er24 78.96(14)
C9B C47B Er24 68.62(14)
Er11 C47B Er24 19.34(16)
C48B C47B Er4 108.6
C49B C47B Er4 71.7
C9B C47B Er4 71.3
Er11 C47B Er4 26.21(17)
Er24 C47B Er4 7.49(14)
C35B C46B C6B 116.0
C35B C46B C48B 121.9
C6B C46B C48B 117.7
C35B C46B Er22 79.7(7)
C6B C46B Er22 69.1(6)
C48B C46B Er22 100.0(6)
C35B C46B Er14 96.9(5)
C6B C46B Er14 61.3(4)
C48B C46B Er14 90.3(4)
Er22 C46B Er14 17.2(6)
C35B C46B Er8 71.6
C6B C46B Er8 71.3
C48B C46B Er8 106.65(5)
Er22 C46B Er8 8.7(7)
Er14 C46B Er8 25.6(5)
C16F C41B C68B 105.4
C16F C41B C40B 124.1
C68B C41B C40B 120.0
C68B C41B C2E 123.8
C40B C41B C2E 105.0
C68B C41B Er5 86.06(6)
C40B C41B Er5 77.00(7)
C68B C41B Er3 82.50(6)
C40B C41B Er3 68.03(6)
Er5 C41B Er3 13.71(6)
C68B C41B Er23 89.18(12)
C40B C41B Er23 66.55(16)
Er5 C41B Er23 10.88(15)
Er3 C41B Er23 7.27(14)
C68B C41B Er27 76.3(3)
C40B C41B Er27 93.5(3)
Er5 C41B Er27 16.6(3)
Er3 C41B Er27 27.1(3)
Er23 C41B Er27 27.0(3)
C68B C41B Er28 93.8(5)
C40B C41B Er28 82.3(4)
Er5 C41B Er28 13.3(5)
Er3 C41B Er28 26.6(5)
Er23 C41B Er28 21.7(6)
Er27 C41B Er28 17.8(5)
C68B C41B Er2 61.20(9)
C40B C41B Er2 100.05(6)
Er5 C41B Er2 27.53(9)
Er3 C41B Er2 32.30(8)
Er23 C41B Er2 35.49(15)
Er27 C41B Er2 15.1(3)
Er28 C41B Er2 32.6(5)
C68B C41B Er26 67.35(6)
C40B C41B Er26 101.1
Er5 C41B Er26 25.22(7)
Er3 C41B Er26 33.25(7)
Er23 C41B Er26 34.82(16)
Er27 C41B Er26 9.7(3)
Er28 C41B Er26 27.3(5)
Er2 C41B Er26 7.62(9)
C64B C40B C39B 117.6
C64B C40B C41B 119.3
C39B C40B C41B 111.8
C64B C40B Er3 79.69(6)
C39B C40B Er3 80.70(6)
C41B C40B Er3 75.60(6)
C64B C40B Er23 84.75(16)
C39B C40B Er23 72.93(12)
C41B C40B Er23 77.94(17)
Er3 C40B Er23 7.87(14)
C64B C40B Er5 92.61(6)
C39B C40B Er5 75.32(6)
C41B C40B Er5 67.75(6)
Er3 C40B Er5 12.97(6)
Er23 C40B Er5 10.62(16)
C64B C40B Er28 103.4(5)
C39B C40B Er28 66.9(5)
C41B C40B Er28 66.1(4)
Er3 C40B Er28 23.9(5)
Er23 C40B Er28 18.9(5)
Er5 C40B Er28 11.5(5)
C64B C40B Er27 96.9(2)
C39B C40B Er27 82.0(2)
C41B C40B Er27 57.2(2)
Er3 C40B Er27 20.3(2)
Er23 C40B Er27 20.8(2)
Er5 C40B Er27 10.7(2)
Er28 C40B Er27 15.1(4)
C5F C39B C40B 126.9
C5F C39B C38B 105.0
C40B C39B C38B 119.7
C40B C39B C32E 105.0
C38B C39B C32E 124.3
C40B C39B Er23 70.60(12)
C38B C39B Er23 84.44(15)
C40B C39B Er3 64.32(5)
C38B C39B Er3 87.03(6)
Er23 C39B Er3 6.40(15)
C40B C39B Er5 70.85(6)
C38B C39B Er5 92.90(5)
Er23 C39B Er5 10.16(16)
Er3 C39B Er5 12.92(6)
C40B C39B Er28 81.8(6)
C38B C39B Er28 94.5(4)
Er23 C39B Er28 21.6(6)
Er3 C39B Er28 26.1(6)
Er5 C39B Er28 13.6(6)
C36B C38B C83B 119.4
C36B C38B C39B 109.7
C83B C38B C39B 123.0
C36B C38B Er23 98.07(12)
C83B C38B Er23 83.58(14)
C39B C38B Er23 61.80(13)
C36B C38B Er3 103.0
C83B C38B Er3 79.96(5)
C39B C38B Er3 61.7
Er23 C38B Er3 5.17(15)
C36B C38B Er5 94.9
C83B C38B Er5 90.0
C39B C38B Er5 57.6
Er23 C38B Er5 6.44(15)
Er3 C38B Er5 10.75(5)
C16E C37B C35B 105.9
C16E C37B C19B 124.8
C35B C37B C19B 119.3
C35B C37B C19F 125.7
C19B C37B C19F 104.4
C35B C37B Er25 84.1(3)
C19B C37B Er25 87.0(4)
C35B C37B Er8 84.78(7)
C19B C37B Er8 64.32(5)
Er25 C37B Er8 26.4(4)
C35B C37B Er17 91.29(15)
C19B C37B Er17 68.86(15)
Er25 C37B Er17 18.3(4)
Er8 C37B Er17 11.71(13)
C35B C37B Er22 72.3(5)
C19B C37B Er22 67.2(5)
Er25 C37B Er22 34.6(7)
Er8 C37B Er22 14.1(6)
Er17 C37B Er22 25.0(6)
C35B C37B Er6 84.7(2)
C19B C37B Er6 95.9(3)
Er25 C37B Er6 10.6(4)
Er8 C37B Er6 37.0(3)
Er17 C37B Er6 28.2(3)
Er22 C37B Er6 44.7(6)
C20F C36B C38B 106.2
C29E C36B C38B 127.5
C20F C36B C35B 126.7
C29E C36B C35B 105.6
C38B C36B C35B 119.4
C38B C36B Er25 107.7(3)
C35B C36B Er25 67.4(4)
C38B C36B Er6 102.9(2)
C35B C36B Er6 80.1(3)
Er25 C36B Er6 12.8(3)
C46B C35B C37B 123.2
C46B C35B C36B 120.5
C37B C35B C36B 109.2
C46B C35B Er22 67.2(7)
C37B C35B Er22 74.4(6)
C36B C35B Er22 106.2(5)
C46B C35B Er25 98.7(3)
C37B C35B Er25 62.1(3)
C36B C35B Er25 81.5(4)
Er22 C35B Er25 33.2(7)
C46B C35B Er8 79.52(5)
C37B C35B Er8 63.40(6)
C36B C35B Er8 103.0
Er22 C35B Er8 12.6(6)
Er25 C35B Er8 23.6(4)
C46B C35B Er17 89.03(12)
C37B C35B Er17 58.57(12)
C36B C35B Er17 96.26(13)
Er22 C35B Er17 21.8(7)
Er25 C35B Er17 15.0(4)
Er8 C35B Er17 9.78(11)
C46B C35B Er6 104.6(2)
C37B C35B Er6 66.2(2)
C36B C35B Er6 71.1(2)
Er22 C35B Er6 42.0(7)
Er25 C35B Er6 10.4(4)
Er8 C35B Er6 33.6(2)
Er17 C35B Er6 25.4(3)
C46B C35B Er14 55.4(3)
C37B C35B Er14 83.6(3)
C36B C35B Er14 110.6(3)
Er22 C35B Er14 11.9(6)
Er25 C35B Er14 44.3(5)
Er8 C35B Er14 24.4(3)
Er17 C35B Er14 33.7(4)
Er6 C35B Er14 52.4(4)
C56B C34B C28B 121.6
C56B C34B C33B 109.1
C28B C34B C33B 120.9
C56B C34B Er20 97.5(3)
C28B C34B Er20 67.6(3)
C33B C34B Er20 78.1(3)
C56B C34B Er12 103.82(10)
C28B C34B Er12 77.28(11)
C33B C34B Er12 62.10(11)
Er20 C34B Er12 16.1(3)
C30B C33B C58B 121.6
C30B C33B C34B 121.2
C58B C33B C34B 107.6
C30B C33B Er20 79.9(3)
C58B C33B Er20 95.8(2)
C34B C33B Er20 64.0(3)
C30B C33B Er12 64.10(12)
C58B C33B Er12 90.99(12)
C34B C33B Er12 86.32(15)
Er20 C33B Er12 22.4(3)
C30B C33B Er2 59.96(7)
C58B C33B Er2 87.47(7)
C34B C33B Er2 94.84(7)
Er20 C33B Er2 30.8(3)
Er12 C33B Er2 8.58(14)
C30B C32B C14F 125.3
C30B C32B C31B 119.8
C14F C32B C31B 106.6
C30B C32B C19E 105.6
C31B C32B C19E 124.6
C30B C32B Er12 66.13(13)
C31B C32B Er12 85.31(15)
C30B C32B Er20 72.6(2)
C31B C32B Er20 65.3(2)
Er12 C32B Er20 21.8(3)
C30B C32B Er2 65.70(9)
C31B C32B Er2 94.24(8)
Er12 C32B Er2 10.39(14)
Er20 C32B Er2 32.2(2)
C30B C32B Er26 72.87(6)
C31B C32B Er26 94.76(5)
Er12 C32B Er26 16.84(15)
Er20 C32B Er26 37.0(2)
Er2 C32B Er26 8.63(10)
C30B C32B Er7 103.1(4)
C31B C32B Er7 80.9(4)
Er12 C32B Er7 40.8(5)
Er20 C32B Er7 49.9(5)
Er2 C32B Er7 37.9(5)
Er26 C32B Er7 30.2(4)
C28B C31B C29B 121.6
C28B C31B C32B 121.7
C29B C31B C32B 109.5
C28B C31B Er20 61.8(3)
C29B C31B Er20 105.4(3)
C32B C31B Er20 80.0(3)
C28B C31B Er12 80.39(13)
C29B C31B Er12 102.23(12)
C32B C31B Er12 62.13(12)
Er20 C31B Er12 19.8(3)
C33B C30B C32B 119.0
C33B C30B C69B 119.4
C32B C30B C69B 112.0
C33B C30B Er12 81.84(16)
C32B C30B Er12 78.02(14)
C69B C30B Er12 78.70(18)
C33B C30B Er2 89.82(11)
C32B C30B Er2 81.27(9)
C69B C30B Er2 67.27(10)
Er12 C30B Er2 11.64(14)
C33B C30B Er20 66.7(3)
C32B C30B Er20 74.2(2)
C69B C30B Er20 100.2(2)
Er12 C30B Er20 22.0(3)
Er2 C30B Er20 33.6(2)
C33B C30B Er26 97.12(6)
C32B C30B Er26 75.24(6)
C69B C30B Er26 66.01(6)
Er12 C30B Er26 16.28(17)
Er2 C30B Er26 7.84(10)
Er20 C30B Er26 37.4(3)
C33B C30B Er27 98.2(2)
C32B C30B Er27 83.5(3)
C69B C30B Er27 56.8(2)
Er12 C30B Er27 22.7(2)
Er2 C30B Er27 11.1(2)
Er20 C30B Er27 44.7(3)
Er26 C30B Er27 10.0(2)
C21E C29B C20B 105.9
C21E C29B C31B 127.6
C20B C29B C31B 118.8
C20B C29B C3F 126.9
C31B C29B C3F 106.7
C20B C29B Er7 97.2(5)
C31B C29B Er7 87.2(5)
C31B C28B C34B 116.6
C31B C28B C27B 120.0
C34B C28B C27B 118.9
C31B C28B Er20 80.8(3)
C34B C28B Er20 72.6(3)
C27B C28B Er20 95.4(3)
C31B C28B Er12 69.83(11)
C34B C28B Er12 73.10(11)
C27B C28B Er12 106.70(10)
Er20 C28B Er12 13.0(3)
C21B C27B C26B 120.9
C21B C27B C28B 117.6
C26B C27B C28B 118.7
C21B C27B Er20 104.0(2)
C26B C27B Er20 97.7(2)
C28B C27B Er20 50.9(2)
C27B C26B C55B 120.1
C27B C26B C24B 119.0
C55B C26B C24B 116.5
C27B C26B Er19 109.32(19)
C55B C26B Er19 64.85(17)
C24B C26B Er19 75.76(17)
C27B C26B Er4 107.7
C55B C26B Er4 71.1
C24B C26B Er4 70.9
Er19 C26B Er4 6.37(16)
C27B C26B Er9 99.2(3)
C55B C26B Er9 53.6(3)
C24B C26B Er9 96.3(3)
Er19 C26B Er9 20.5(3)
Er4 C26B Er9 25.6(3)
C27B C26B Er15 94.0(4)
C55B C26B Er15 99.3(4)
C24B C26B Er15 55.5(4)
Er19 C26B Er15 34.5(4)
Er4 C26B Er15 28.2(4)
Er9 C26B Er15 50.0(5)
C50B C25B C24B 120.1
C50B C25B C11B 107.0
C24B C25B C11B 118.8
C50B C25B Er19 66.23(18)
C24B C25B Er19 79.63(17)
C11B C25B Er19 86.62(15)
C50B C25B Er4 71.4
C24B C25B Er4 82.0
C11B C25B Er4 78.2
Er19 C25B Er4 8.67(15)
C50B C25B Er15 103.2(4)
C24B C25B Er15 67.3(4)
C11B C25B Er15 65.7(4)
Er19 C25B Er15 38.3(5)
Er4 C25B Er15 31.9(4)
C50B C25B Er24 76.91(14)
C24B C25B Er24 84.15(12)
C11B C25B Er24 70.25(12)
Er19 C25B Er24 17.1(2)
Er4 C25B Er24 8.40(12)
Er15 C25B Er24 26.6(5)
C50B C25B Er11 90.58(14)
C24B C25B Er11 86.48(13)
C11B C25B Er11 54.84(14)
Er19 C25B Er11 34.5(2)
Er4 C25B Er11 25.88(15)
Er15 C25B Er11 19.5(4)
Er24 C25B Er11 17.54(14)
C25B C24B C23B 115.3
C25B C24B C26B 120.6
C23B C24B C26B 118.1
C25B C24B Er15 79.2(5)
C23B C24B Er15 72.1(5)
C26B C24B Er15 93.6(4)
C25B C24B Er19 68.11(17)
C23B C24B Er19 109.60(17)
C26B C24B Er19 71.07(14)
Er15 C24B Er19 37.9(5)
C25B C24B Er4 66.5
C23B C24B Er4 102.9
C26B C24B Er4 77.8
Er15 C24B Er4 30.9(5)
Er19 C24B Er4 7.95(14)
C25B C24B Er24 66.63(12)
C23B C24B Er24 95.99(12)
C26B C24B Er24 83.54(11)
Er15 C24B Er24 23.9(5)
Er19 C24B Er24 15.4(2)
Er4 C24B Er24 7.51(12)
C22B C23B C24B 121.2
C22B C23B C12B 107.7
C24B C23B C12B 123.4
C22B C23B Er15 98.9(5)
C24B C23B Er15 73.0(5)
C12B C23B Er15 72.7(5)
C23B C22B C21B 121.5
C23B C22B C15B 107.4
C21B C22B C15B 122.8
C23B C22B Er1 103.4
C21B C22B Er1 79.3
C15B C22B Er1 61.0
C23B C22B Er15 52.8(4)
C21B C22B Er15 94.7(4)
C15B C22B Er15 92.0(4)
Er1 C22B Er15 52.6(4)
C27B C21B C22B 119.1
C27B C21B C20B 121.2
C22B C21B C20B 115.2
C27B C21B Er1 107.3
C22B C21B Er1 72.3
C20B C21B Er1 69.4
C29B C20B C18B 111.4
C29B C20B C21B 120.7
C18B C20B C21B 120.5
C29B C20B Er1 101.5
C18B C20B Er1 61.1
C21B C20B Er1 81.5
C29B C20B Er21 93.30(9)
C18B C20B Er21 59.87(12)
C21B C20B Er21 89.48(13)
Er1 C20B Er21 9.27(10)
C5B C19B C17B 119.5
C5B C19B C37B 117.4
C17B C19B C37B 112.9
C5B C19B Er8 79.86(6)
C17B C19B Er8 77.72(7)
C37B C19B Er8 80.16(6)
C5B C19B Er17 91.80(15)
C17B C19B Er17 69.47(16)
C37B C19B Er17 76.27(16)
Er8 C19B Er17 12.15(13)
C5B C19B Er22 68.1(7)
C17B C19B Er22 91.9(6)
C37B C19B Er22 78.8(6)
Er8 C19B Er22 15.0(6)
Er17 C19B Er22 26.4(7)
C5B C19B Er25 101.2(3)
C17B C19B Er25 76.8(3)
C37B C19B Er25 59.9(3)
Er8 C19B Er25 24.2(3)
Er17 C19B Er25 16.5(3)
Er22 C19B Er25 33.1(7)
C5B C19B Er14 56.1(3)
C17B C19B Er14 95.5(3)
C37B C19B Er14 88.2(3)
Er8 C19B Er14 24.4(3)
Er17 C19B Er14 36.6(4)
Er22 C19B Er14 12.4(6)
Er25 C19B Er14 45.3(5)
C16B C18B C20B 122.7
C16B C18B C20E 124.3
C20B C18B C20E 104.4
C16B C18B C13F 102.3
C20B C18B C13F 124.6
C16B C18B Er1 66.49(5)
C20B C18B Er1 87.89(6)
C16B C18B Er21 73.94(10)
C20B C18B Er21 89.83(14)
Er1 C18B Er21 10.73(12)
C16B C18B Er16 68.87(8)
C20B C18B Er16 95.93(8)
Er1 C18B Er16 11.71(9)
Er21 C18B Er16 6.43(16)
C19B C17B C3B 120.8
C19B C17B C14E 126.0
C3B C17B C14E 104.3
C19B C17B C17F 104.0
C3B C17B C17F 126.1
C19B C17B Er17 74.77(17)
C3B C17B Er17 87.64(16)
C19B C17B Er8 66.52(6)
C3B C17B Er8 85.10(5)
Er17 C17B Er8 12.04(14)
C19B C17B Er25 72.3(3)
C3B C17B Er25 101.6(3)
Er17 C17B Er25 15.0(3)
Er8 C17B Er25 23.8(3)
C19B C17B Er16 101.98(8)
C3B C17B Er16 64.87(8)
Er17 C17B Er16 28.97(19)
Er8 C17B Er16 35.47(9)
Er25 C17B Er16 38.9(3)
C19B C17B Er22 57.7(5)
C3B C17B Er22 87.1(5)
Er17 C17B Er22 21.5(5)
Er8 C17B Er22 9.9(5)
Er25 C17B Er22 30.5(6)
Er16 C17B Er22 44.5(5)
C15B C16B C18B 117.0
C15B C16B C4B 118.3
C18B C16B C4B 113.9
C15B C16B Er1 81.50(5)
C18B C16B Er1 78.74(6)
C4B C16B Er1 76.46(6)
C15B C16B Er16 92.33(10)
C18B C16B Er16 78.44(8)
C4B C16B Er16 66.13(8)
Er1 C16B Er16 12.15(9)
C15B C16B Er21 91.43(14)
C18B C16B Er21 72.63(11)
C4B C16B Er21 72.68(14)
Er1 C16B Er21 10.04(14)
Er16 C16B Er21 7.08(15)
C16B C15B C14B 121.9
C16B C15B C22B 120.9
C14B C15B C22B 108.5
C16B C15B Er1 64.7
C14B C15B Er1 89.5
C22B C15B Er1 88.73(6)
C16B C15B Er16 58.47(9)
C14B C15B Er16 89.43(7)
C22B C15B Er16 96.27(7)
Er1 C15B Er16 7.93(8)
C16B C15B Er21 59.38(12)
C14B C15B Er21 93.69(10)
C22B C15B Er21 90.79(12)
Er1 C15B Er21 5.51(13)
Er16 C15B Er21 6.08(13)
C16B C15B Er10 95.74(15)
C14B C15B Er10 56.47(14)
C22B C15B Er10 87.32(16)
Er1 C15B Er10 35.83(15)
Er16 C15B Er10 39.26(17)
Er21 C15B Er10 41.07(18)
C12B C14B C2B 122.2
C12B C14B C15B 107.0
C2B C14B C15B 120.8
C12B C14B Er10 79.53(19)
C2B C14B Er10 66.81(18)
C15B C14B Er10 94.64(17)
C12B C14B Er1 102.7
C2B C14B Er1 77.3
C15B C14B Er1 60.5
Er10 C14B Er1 36.95(17)
C12B C14B Er15 52.5(4)
C2B C14B Er15 93.8(4)
C15B C14B Er15 91.3(4)
Er10 C14B Er15 29.6(4)
Er1 C14B Er15 52.3(4)
C14B C12B C13B 121.5
C14B C12B C23B 109.0
C13B C12B C23B 118.9
C14B C12B Er15 99.7(5)
C13B C12B Er15 68.0(4)
C23B C12B Er15 72.0(4)
C14B C12B Er10 68.52(18)
C13B C12B Er10 75.76(16)
C23B C12B Er10 94.74(16)
Er15 C12B Er10 33.8(5)
C14B C12B Er11 103.17(13)
C13B C12B Er11 52.75(12)
C23B C12B Er11 85.77(14)
Er15 C12B Er11 16.0(4)
Er10 C12B Er11 34.7(2)
C13B C11B C25B 122.8
C13B C11B C10B 119.8
C25B C11B C10B 108.3
C13B C11B Er11 76.07(19)
C25B C11B Er11 94.38(18)
C10B C11B Er11 69.93(16)
C13B C11B Er15 69.2(5)
C25B C11B Er15 80.4(5)
C10B C11B Er15 92.1(5)
Er11 C11B Er15 23.4(5)
C13B C11B Er24 92.93(14)
C25B C11B Er24 78.05(11)
C10B C11B Er24 67.15(13)
Er11 C11B Er24 18.87(18)
Er15 C11B Er24 27.9(5)
C13B C11B Er4 99.8
C25B C11B Er4 69.2
C10B C11B Er4 69.0
Er11 C11B Er4 27.87(19)
Er15 C11B Er4 31.8(5)
Er24 C11B Er4 9.21(11)
C13B C11B Er19 105.05(16)
C25B C11B Er19 62.39(14)
C10B C11B Er19 70.94(15)
Er11 C11B Er19 34.9(2)
Er15 C11B Er19 36.1(5)
Er24 C11B Er19 16.3(2)
Er4 C11B Er19 7.12(15)
C9B C10B C51B 120.2
C9B C10B C11B 119.6
C51B C10B C11B 105.8
C9B C10B Er11 62.87(17)
C51B C10B Er11 100.13(19)
C11B C10B Er11 72.88(16)
C9B C10B Er24 73.42(12)
C51B C10B Er24 79.68(14)
C11B C10B Er24 79.19(14)
Er11 C10B Er24 20.46(18)
C9B C10B Er4 81.9
C51B C10B Er4 71.1
C11B C10B Er4 78.1
Er11 C10B Er4 29.26(19)
Er24 C10B Er4 9.59(12)
C9B C10B Er19 87.87(16)
C51B C10B Er19 64.40(16)
C11B C10B Er19 78.36(16)
Er11 C10B Er19 36.3(3)
Er24 C10B Er19 16.7(2)
Er4 C10B Er19 7.16(16)
C9B C10B Er15 79.3(4)
C51B C10B Er15 97.4(4)
C11B C10B Er15 56.7(4)
Er11 C10B Er15 17.5(4)
Er24 C10B Er15 25.3(4)
Er4 C10B Er15 29.6(4)
Er19 C10B Er15 34.7(4)
C8B C9B C10B 116.5
C8B C9B C47B 117.4
C10B C9B C47B 120.4
C8B C9B Er11 78.4(2)
C10B C9B Er11 79.33(19)
C47B C9B Er11 88.19(18)
C8B C9B Er24 97.73(15)
C10B C9B Er24 72.76(13)
C47B C9B Er24 76.74(14)
Er11 C9B Er24 19.5(2)
C8B C9B Er4 104.0
C10B C9B Er4 66.8
C47B C9B Er4 77.3
Er11 C9B Er4 25.6(2)
Er24 C9B Er4 7.28(14)
C8B C9B Er14 55.1(3)
C10B C9B Er14 108.3(4)
C47B C9B Er14 83.6(3)
Er11 C9B Er14 31.2(4)
Er24 C9B Er14 46.7(4)
Er4 C9B Er14 53.9(3)
C8B C9B Er15 76.9(4)
C10B C9B Er15 72.1(4)
C47B C9B Er15 97.2(4)
Er11 C9B Er15 9.5(4)
Er24 C9B Er15 24.2(4)
Er4 C9B Er15 28.4(4)
Er14 C9B Er15 36.5(5)
C9B C8B C6B 122.9
C9B C8B C7B 122.0
C6B C8B C7B 107.4
C9B C8B Er11 63.89(18)
C6B C8B Er11 101.42(17)
C7B C8B Er11 80.70(17)
C9B C8B Er14 95.6(4)
C6B C8B Er14 65.3(5)
C7B C8B Er14 79.9(4)
Er11 C8B Er14 38.7(5)
C9B C8B Er10 101.69(17)
C6B C8B Er10 77.39(16)
C7B C8B Er10 61.19(16)
Er11 C8B Er10 38.1(2)
Er14 C8B Er10 19.2(4)
C9B C8B Er22 103.3(5)
C6B C8B Er22 53.2(5)
C7B C8B Er22 83.8(5)
Er11 C8B Er22 50.4(6)
Er14 C8B Er22 12.1(6)
Er10 C8B Er22 27.2(5)
C9B C8B Er15 75.3(4)
C6B C8B Er15 103.3(4)
C7B C8B Er15 66.3(4)
Er11 C8B Er15 14.6(4)
Er14 C8B Er15 38.0(6)
Er10 C8B Er15 29.8(4)
Er22 C8B Er15 50.0(6)
C9B C8B Er24 54.42(12)
C6B C8B Er24 104.22(11)
C7B C8B Er24 88.84(11)
Er11 C8B Er24 9.8(2)
Er14 C8B Er24 45.3(5)
Er10 C8B Er24 47.3(2)
Er22 C8B Er24 56.3(5)
Er15 C8B Er24 23.7(4)
C46B C6B C8B 121.4
C46B C6B C5B 121.0
C8B C6B C5B 109.3
C46B C6B Er14 83.7(4)
C8B C6B Er14 78.0(5)
C5B C6B Er14 79.1(5)
C46B C6B Er22 75.2(6)
C8B C6B Er22 96.5(7)
C5B C6B Er22 70.9(6)
Er14 C6B Er22 18.6(6)
C46B C6B Er8 79.2
C8B C6B Er8 102.0
C5B C6B Er8 61.81(5)
Er14 C6B Er8 25.9(5)
Er22 C6B Er8 9.6(7)
C46B C6B Er10 99.25(15)
C8B C6B Er10 72.93(16)
C5B C6B Er10 67.64(16)
Er14 C6B Er10 16.0(4)
Er22 C6B Er10 27.3(7)
Er8 C6B Er10 29.63(16)
C46B C6B Er11 91.27(13)
C8B C6B Er11 49.50(13)
C5B C6B Er11 100.78(13)
Er14 C6B Er11 31.0(6)
Er22 C6B Er11 49.2(7)
Er8 C6B Er11 56.87(14)
Er10 C6B Er11 34.7(2)
C19B C5B C1B 122.1
C19B C5B C6B 122.3
C1B C5B C6B 105.7
C19B C5B Er22 77.8(8)
C1B C5B Er22 89.6(6)
C6B C5B Er22 71.7(7)
C19B C5B Er14 95.3(5)
C1B C5B Er14 77.3(4)
C6B C5B Er14 63.9(4)
Er22 C5B Er14 17.8(6)
C19B C5B Er8 66.27(6)
C1B C5B Er8 88.60(5)
C6B C5B Er8 86.08(7)
Er22 C5B Er8 14.8(7)
Er14 C5B Er8 29.7(5)
C19B C5B Er10 95.19(17)
C1B C5B Er10 59.71(16)
C6B C5B Er10 81.64(17)
Er22 C5B Er10 29.9(6)
Er14 C5B Er10 21.0(4)
Er8 C5B Er10 32.34(17)
C19B C5B Er17 58.60(12)
C1B C5B Er17 91.62(13)
C6B C5B Er17 92.31(13)
Er22 C5B Er17 22.1(7)
Er14 C5B Er17 37.6(5)
Er8 C5B Er17 7.92(13)
Er10 C5B Er17 38.5(2)
C16B C4B C13E 124.8
C16B C4B C3B 120.5
C13E C4B C3B 103.3
C16B C4B C18F 103.4
C3B C4B C18F 123.0
C16B C4B Er16 78.85(9)
C3B C4B Er16 82.88(9)
C16B C4B Er1 67.94(5)
C3B C4B Er1 83.77(5)
Er16 C4B Er1 12.69(10)
C16B C4B Er21 73.57(14)
C3B C4B Er21 88.09(12)
Er16 C4B Er21 5.97(17)
Er1 C4B Er21 10.70(13)
C17B C3B C2B 119.5
C17B C3B C4B 112.7
C2B C3B C4B 119.9
C17B C3B Er16 84.56(8)
C2B C3B Er16 94.27(10)
C4B C3B Er16 62.56(9)
C17B C3B Er17 59.64(13)
C2B C3B Er17 91.86(13)
C4B C3B Er17 89.98(14)
Er16 C3B Er17 30.44(17)
C17B C3B Er1 94.4
C2B C3B Er1 84.5
C4B C3B Er1 63.2
Er16 C3B Er1 11.36(9)
Er17 C3B Er1 36.96(14)
C17B C3B Er8 62.7
C2B C3B Er8 81.75(5)
C4B C3B Er8 98.2
Er16 C3B Er8 36.25(9)
Er17 C3B Er8 10.76(12)
Er1 C3B Er8 39.78(6)
C17B C3B Er10 90.34(16)
C2B C3B Er10 55.48(15)
C4B C3B Er10 98.56(15)
Er16 C3B Er10 42.55(18)
Er17 C3B Er10 38.0(2)
Er1 C3B Er10 36.81(15)
Er8 C3B Er10 29.91(16)
C17B C3B Er21 87.68(11)
C2B C3B Er21 93.05(13)
C4B C3B Er21 60.76(11)
Er16 C3B Er21 3.14(17)
Er17 C3B Er21 33.28(16)
Er1 C3B Er21 9.01(13)
Er8 C3B Er21 38.60(11)
Er10 C3B Er21 42.64(19)
C17E C1E C3E 118.8
C17E C1E C2E 116.8
C3E C1E C2E 118.1
C1E C2E C32E 118.3
C1E C2E C41B 121.5
C32E C2E C41B 109.3
C4E C3E C1E 122.8
C4E C3E C7E 106.7
C1E C3E C7E 119.8
C3E C4E C5E 112.5
C3E C4E C10E 120.0
C5E C4E C10E 118.3
C6E C5E C15E 122.6
C6E C5E C4E 102.9
C15E C5E C4E 122.0
C5E C6E C7E 112.1
C5E C6E C12E 122.0
C7E C6E C12E 119.7
C18E C7E C6E 123.0
C18E C7E C3E 120.0
C6E C7E C3E 105.8
C29E C10E C32E 116.0
C29E C10E C4E 120.2
C32E C10E C4E 116.8
C20E C12E C13E 119.3
C20E C12E C6E 116.9
C13E C12E C6E 115.5
C14E C13E C12E 120.5
C14E C13E C4B 111.0
C12E C13E C4B 118.2
C13E C14E C15E 124.4
C13E C14E C17B 108.7
C15E C14E C17B 114.6
C5E C15E C16E 119.5
C5E C15E C14E 113.5
C16E C15E C14E 120.6
C37B C16E C15E 120.9
C37B C16E C29E 111.5
C15E C16E C29E 118.9
C19E C17E C1E 118.6
C19E C17E C69B 112.7
C1E C17E C69B 119.6
C19E C18E C7E 117.3
C19E C18E C21E 118.8
C7E C18E C21E 116.7
C18E C19E C17E 125.1
C18E C19E C32B 118.6
C17E C19E C32B 106.6
C21E C20E C12E 122.4
C21E C20E C18B 107.8
C12E C20E C18B 119.3
C29B C21E C20E 110.4
C29B C21E C18E 119.6
C20E C21E C18E 120.8
C36B C29E C10E 121.1
C36B C29E C16E 107.6
C10E C29E C16E 121.1
C10E C32E C2E 123.2
C10E C32E C39B 119.8
C2E C32E C39B 108.7
C12F C2F C1F 106.8
C12F C2F C6F 121.7
C1F C2F C6F 122.2
C2F C1F C4F 109.8
C2F C1F C10F 120.7
C4F C1F C10F 121.0
C39B C5F C6F 119.2
C39B C5F C20F 109.8
C6F C5F C20F 120.3
C7F C4F C1F 121.6
C7F C4F C8F 120.7
C1F C4F C8F 106.4
C5F C6F C16F 118.9
C5F C6F C2F 117.8
C16F C6F C2F 115.3
C1F C10F C15F 117.5
C1F C10F C14F 117.3
C15F C10F C14F 118.0
C2F C12F C11F 119.2
C2F C12F C8F 108.8
C11F C12F C8F 121.3
C18F C13F C7F 122.2
C18F C13F C18B 110.6
C7F C13F C18B 117.5
C3F C14F C10F 120.6
C3F C14F C32B 108.4
C10F C14F C32B 120.1
C16F C15F C10F 121.0
C16F C15F C69B 109.2
C10F C15F C69B 118.9
C15F C16F C41B 109.1
C15F C16F C6F 122.6
C41B C16F C6F 118.9
C13F C18F C9F 121.9
C13F C18F C4B 109.4
C9F C18F C4B 119.8
C17F C19F C11F 123.9
C17F C19F C37B 108.0
C11F C19F C37B 117.0
C36B C20F C11F 121.5
C36B C20F C5F 109.2
C11F C20F C5F 120.6
C9F C17F C19F 119.4
C9F C17F C17B 117.6
C19F C17F C17B 110.3
C20F C11F C12F 120.3
C20F C11F C19F 118.2
C12F C11F C19F 115.6
C18F C9F C17F 120.2
C18F C9F C8F 117.2
C17F C9F C8F 116.9
C12F C8F C4F 108.1
C12F C8F C9F 121.5
C4F C8F C9F 120.2
C3F C7F C4F 117.4
C3F C7F C13F 119.2
C4F C7F C13F 117.1
C7F C3F C14F 121.8
C7F C3F C29B 118.8
C14F C3F C29B 108.6
N4A Ni1 N3A 96.8(4)
N4A Ni1 N1A 90.9(2)
N3A Ni1 N1A 171.9(4)
N4A Ni1 N2A 174.4(3)
N3A Ni1 N2A 88.3(2)
N1A Ni1 N2A 83.8(3)
N2A Ni2 N1A 95.9(4)
N2A Ni2 N3A 90.9(2)
N1A Ni2 N3A 172.9(4)
N2A Ni2 N4A 175.2(3)
N1A Ni2 N4A 88.5(2)
N3A Ni2 N4A 84.6(3)
C6A C1A C2A 106.5(5)
C6A C1A C4A 128.9(6)
C2A C1A C4A 124.6(5)
C26A N2A C30A 104.4(5)
C26A N2A Ni2 125.8(4)
C30A N2A Ni2 129.8(4)
C26A N2A Ni1 130.5(4)
C30A N2A Ni1 125.1(4)
Ni2 N2A Ni1 4.74(9)
N3A C2A C3A 124.9(6)
N3A C2A C1A 111.5(5)
C3A C2A C1A 123.6(5)
C2A N3A C7A 104.1(5)
C2A N3A Ni1 132.2(5)
C7A N3A Ni1 123.6(5)
C2A N3A Ni2 124.9(4)
C7A N3A Ni2 131.0(4)
Ni1 N3A Ni2 7.38(11)
C2A C3A C30A 123.8(5)
C2A C3A H3A 118.1
C30A C3A H3A 118.1
C17A N4A C11A 104.4(5)
C17A N4A Ni1 130.3(4)
C11A N4A Ni1 125.3(4)
C17A N4A Ni2 125.4(4)
C11A N4A Ni2 130.1(4)
Ni1 N4A Ni2 4.84(10)
C1A C4A C5A 113.2(5)
C1A C4A H4AA 108.9
C5A C4A H4AA 108.9
C1A C4A H4AB 108.9
C5A C4A H4AB 108.9
H4AA C4A H4AB 107.8
C4A C5A H5AA 109.5
C4A C5A H5AB 109.5
H5AA C5A H5AB 109.5
C4A C5A H5AC 109.5
H5AA C5A H5AC 109.5
H5AB C5A H5AC 109.5
C1A C6A C7A 106.4(5)
C1A C6A C8A 128.7(5)
C7A C6A C8A 125.0(5)
C10A C7A N3A 125.0(5)
C10A C7A C6A 123.4(6)
N3A C7A C6A 111.5(5)
C6A C8A C9A 113.6(5)
C6A C8A H8AA 108.8
C9A C8A H8AA 108.8
C6A C8A H8AB 108.8
C9A C8A H8AB 108.8
H8AA C8A H8AB 107.7
C8A C9A H9AA 109.5
C8A C9A H9AB 109.5
H9AA C9A H9AB 109.5
C8A C9A H9AC 109.5
H9AA C9A H9AC 109.5
H9AB C9A H9AC 109.5
C7A C10A C11A 124.0(6)
C7A C10A H10A 118.0
C11A C10A H10A 118.0
N4A C11A C10A 125.2(6)
N4A C11A C12A 111.4(5)
C10A C11A C12A 123.3(6)
C16A C12A C11A 106.1(5)
C16A C12A C13A 128.7(6)
C11A C12A C13A 125.0(5)
C12A C13A C36A 111.9(5)
C12A C13A H13A 109.2
C36A C13A H13A 109.2
C12A C13A H13B 109.2
C36A C13A H13B 109.2
H13A C13A H13B 107.9
C16A C14A C15A 111.2(5)
C16A C14A H14A 109.4
C15A C14A H14A 109.4
C16A C14A H14B 109.4
C15A C14A H14B 109.4
H14A C14A H14B 108.0
C14A C15A H15A 109.5
C14A C15A H15B 109.5
H15A C15A H15B 109.5
C14A C15A H15C 109.5
H15A C15A H15C 109.5
H15B C15A H15C 109.5
C12A C16A C17A 106.2(5)
C12A C16A C14A 128.0(6)
C17A C16A C14A 125.5(5)
N4A C17A C18A 125.6(6)
N4A C17A C16A 111.8(5)
C18A C17A C16A 122.6(5)
C19A C18A C17A 124.0(5)
C19A C18A H18A 118.0
C17A C18A H18A 118.0
N1A C19A C18A 124.9(5)
N1A C19A C20A 111.0(5)
C18A C19A C20A 124.1(5)
C22A C20A C19A 107.4(5)
C22A C20A C21A 128.8(6)
C19A C20A C21A 123.7(5)
C20A C21A C34A 112.7(5)
C20A C21A H21A 109.1
C34A C21A H21A 109.1
C20A C21A H21B 109.1
C34A C21A H21B 109.1
H21A C21A H21B 107.8
C20A C22A C24A 105.7(5)
C20A C22A C23A 128.9(5)
C24A C22A C23A 125.4(6)
C22A C23A C35A 114.6(5)
C22A C23A H23A 108.6
C35A C23A H23A 108.6
C22A C23A H23B 108.6
C35A C23A H23B 108.6
H23A C23A H23B 107.6
C25A C24A N1A 125.1(5)
C25A C24A C22A 123.3(6)
N1A C24A C22A 111.6(5)
C24A C25A C26A 123.8(6)
C24A C25A H25A 118.1
C26A C25A H25A 118.1
N2A C26A C25A 125.2(6)
N2A C26A C27A 111.7(5)
C25A C26A C27A 123.1(6)
C29A C27A C26A 106.0(6)
C29A C27A C28A 128.6(5)
C26A C27A C28A 125.3(5)
C27A C28A C31A 112.9(5)
C27A C28A H28A 109.0
C31A C28A H28A 109.0
C27A C28A H28B 109.0
C31A C28A H28B 109.0
H28A C28A H28B 107.8
C27A C29A C30A 106.3(5)
C27A C29A C32A 128.4(6)
C30A C29A C32A 125.2(5)
N2A C30A C3A 125.5(6)
N2A C30A C29A 111.7(5)
C3A C30A C29A 122.8(5)
C28A C31A H31A 109.5
C28A C31A H31B 109.5
H31A C31A H31B 109.5
C28A C31A H31C 109.5
H31A C31A H31C 109.5
H31B C31A H31C 109.5
C29A C32A C33A 112.9(5)
C29A C32A H32A 109.0
C33A C32A H32A 109.0
C29A C32A H32B 109.0
C33A C32A H32B 109.0
H32A C32A H32B 107.8
C32A C33A H33A 109.5
C32A C33A H33B 109.5
H33A C33A H33B 109.5
C32A C33A H33C 109.5
H33A C33A H33C 109.5
H33B C33A H33C 109.5
C21A C34A H34A 109.5
C21A C34A H34B 109.5
H34A C34A H34B 109.5
C21A C34A H34C 109.5
H34A C34A H34C 109.5
H34B C34A H34C 109.5
C23A C35A H35A 109.5
C23A C35A H35B 109.5
H35A C35A H35B 109.5
C23A C35A H35C 109.5
H35A C35A H35C 109.5
H35B C35A H35C 109.5
C13A C36A H36A 109.5
C13A C36A H36B 109.5
H36A C36A H36B 109.5
C13A C36A H36C 109.5
H36A C36A H36C 109.5
H36B C36A H36C 109.5
C19A N1A C24A 104.3(5)
C19A N1A Ni2 131.5(5)
C24A N1A Ni2 124.2(4)
C19A N1A Ni1 124.3(4)
C24A N1A Ni1 131.5(4)
Ni2 N1A Ni1 7.26(9)
C6C C1C C2C 116.2(7)
C6C C1C H1C 121.9
C2C C1C H1C 121.9
C3C C2C C1C 121.9(8)
C3C C2C H2C 119.1
C1C C2C H2C 119.1
C2C C3C C4C 120.0(9)
C2C C3C H3C 120.0
C4C C3C H3C 120.0
C5C C4C C3C 120.4(8)
C5C C4C H4C 119.8
C3C C4C H4C 119.8
C4C C5C C6C 118.3(8)
C4C C5C H5C 120.8
C6C C5C H5C 120.8
C1C C6C C5C 123.2(8)
C1C C6C H6C 118.4
C5C C6C H6C 118.4
C5G C6G C1G 116(2)
C5G C6G H6G 122.1
C1G C6G H6G 122.1
C6G C5G C4G 120(2)
C6G C5G H5G 120.1
C4G C5G H5G 120.1
C3G C4G C5G 118(2)
C3G C4G H4G 120.8
C5G C4G H4G 120.8
C4G C3G C2G 120(2)
C4G C3G H3G 120.2
C2G C3G H3G 120.2
C1G C2G C3G 118(3)
C1G C2G H2G 120.8
C3G C2G H2G 120.8
C2G C1G C6G 128(3)
C2G C1G H1G 116.0
C6G C1G H1G 116.0
C6D C1D C2D 120.0
C6D C1D H1D 120.0
C2D C1D H1D 120.0
C5D C6D C1D 120.0
C5D C6D H6D 120.0
C1D C6D H6D 120.0
C6D C5D C4D 120.0
C6D C5D H5D 120.0
C4D C5D H5D 120.0
C5D C4D C3D 120.0
C5D C4D H4D 120.0
C3D C4D H4D 120.0
C4D C3D C2D 120.0
C4D C3D H3D 120.0
C2D C3D H3D 120.0
C3D C2D C1D 120.0
C3D C2D H2D 120.0
C1D C2D H2D 120.0
S3N C1N S1N 170(5)

loop_
_geom_bond_atom_site_label_1
_geom_bond_atom_site_label_2
_geom_bond_distance
N1 Er14 1.927(16)
N1 Er20 1.993(11)
N1 Er22 2.00(2)
N1 Er24 2.040(8)
N1 Er10 2.071(9)
N1 Er12 2.074(7)
N1 Er15 2.088(19)
N1 Er23 2.088(7)
N1 Er21 2.094(8)
N1 Er3 2.100(5)
N1 Er8 2.106(6)
N1 Er1 2.108(6)
Er28 Er5 0.60(3)
Er28 Er27 0.78(2)
Er28 Er18 0.87(2)
Er28 Er23 0.94(3)
Er28 Er3 1.14(3)
Er28 Er26 1.34(2)
Er28 Er2 1.54(2)
Er28 Er7 1.96(3)
Er28 Er6 1.97(3)
Er28 Er12 1.99(2)
Er28 Er25 2.44(3)
Er27 Er26 0.630(15)
Er27 Er5 0.712(15)
Er27 Er2 0.788(15)
Er27 Er18 1.130(18)
Er27 Er3 1.143(15)
Er27 Er23 1.151(15)
Er27 Er12 1.262(14)
Er27 Er7 1.76(3)
Er27 Er20 2.124(17)
Er27 Er6 2.465(16)
Er1 Er16 0.529(4)
Er1 Er17 1.689(7)
Er1 Er10 1.736(8)
Er1 Er8 1.822(3)
Er1 Er22 2.22(2)
Er1 Er25 2.220(14)
Er1 C16B 2.286(2)
Er1 Er7 2.31(2)
Er1 Er14 2.344(16)
Er1 Er6 2.364(12)
Er1 C4B 2.398(2)
Er2 Er5 1.332(5)
Er2 Er20 1.409(11)
Er2 Er3 1.523(4)
Er2 Er23 1.659(7)
Er2 Er18 1.692(15)
Er2 Er7 1.81(2)
Er2 Er13 2.205(17)
Er2 C69B 2.261(3)
Er2 C30B 2.379(4)
Er3 Er5 0.561(3)
Er3 Er26 1.604(3)
Er3 Er13 1.840(17)
Er3 Er12 1.856(6)
Er3 Er18 1.877(15)
Er3 C40B 2.264(2)
Er3 C41B 2.365(2)
Er3 C64B 2.438(2)
Er4 Er11 1.229(8)
Er4 Er9 1.252(15)
Er4 Er15 1.39(2)
Er4 Er13 2.386(16)
Er4 C51B 2.4496(13)
Er4 C50B 2.4572(14)
Er4 C52B 2.4985(14)
Er4 C10B 2.5085(13)
Er4 C25B 2.5099(13)
Er4 C54B 2.5107(16)
Er4 Er14 2.514(19)
Er5 Er26 1.286(3)
Er5 Er18 1.367(15)
Er5 Er12 1.754(7)
Er5 Er7 2.27(2)
Er5 Er13 2.299(17)
Er5 C41B 2.3225(18)
Er5 Er6 2.376(13)
Er6 Er25 0.629(14)
Er6 Er17 1.289(15)
Er6 Er18 1.508(19)
Er6 Er8 1.665(14)
Er6 Er16 1.961(12)
Er6 Er22 2.01(3)
Er6 Er21 2.034(12)
Er6 Er7 2.05(3)
Er7 Er18 1.21(3)
Er7 Er26 1.47(2)
Er7 Er12 1.91(2)
Er7 Er21 1.93(2)
Er7 Er16 2.14(2)
Er7 Er20 2.31(3)
Er8 Er17 0.502(5)
Er8 Er22 0.62(3)
Er8 Er25 1.099(18)
Er8 Er14 1.228(19)
Er8 Er10 1.424(8)
Er8 Er16 1.636(4)
Er8 Er21 1.827(6)
Er8 C19B 2.248(2)
Er8 C17B 2.395(3)
Er9 Er19 0.996(14)
Er9 Er13 1.35(2)
Er9 Er24 1.538(16)
Er9 C53B 2.172(15)
Er9 C60B 2.218(15)
Er9 Er20 2.284(17)
Er9 C55B 2.290(14)
Er9 C54B 2.331(15)
Er9 Er11 2.367(16)
Er9 C56B 2.396(14)
Er10 Er14 0.948(16)
Er10 Er22 1.32(3)
Er10 Er15 1.47(2)
Er10 Er11 1.706(11)
Er10 Er17 1.789(10)
Er10 Er16 1.963(9)
Er10 Er21 2.050(9)
Er10 C1B 2.282(7)
Er10 Er24 2.307(10)
Er11 Er24 0.848(7)
Er11 Er15 0.946(19)
Er11 Er14 1.52(2)
Er11 Er19 1.602(11)
Er11 C9B 2.054(6)
Er11 Er22 2.22(3)
Er11 C8B 2.241(7)
Er11 C10B 2.268(7)
Er11 C11B 2.308(6)
Er12 Er26 0.763(7)
Er12 Er20 0.931(11)
Er12 Er23 2.020(8)
Er12 Er18 2.046(16)
Er12 Er13 2.112(17)
Er12 C30B 2.222(5)
Er13 C59B 2.099(16)
Er13 Er20 2.101(19)
Er13 Er23 2.103(18)
Er13 C62B 2.213(16)
Er13 C60B 2.220(17)
Er13 Er19 2.253(18)
Er14 Er22 0.73(2)
Er14 Er17 1.70(2)
Er14 Er15 1.80(3)
Er14 Er24 2.12(2)
Er14 Er25 2.13(2)
Er14 C6B 2.173(15)
Er14 C8B 2.340(17)
Er15 Er24 1.21(2)
Er15 Er19 1.65(2)
Er15 C13B 2.279(18)
Er15 C11B 2.356(19)
Er15 C23B 2.382(18)
Er15 C12B 2.392(19)
Er15 C24B 2.394(19)
Er16 Er17 1.373(8)
Er16 Er25 1.844(14)
Er16 Er22 2.13(3)
Er16 C4B 2.289(4)
Er16 C16B 2.455(4)
Er17 Er25 0.774(15)
Er17 Er22 1.09(3)
Er17 Er21 1.579(8)
Er17 C17B 2.295(6)
Er17 C19B 2.365(6)
Er18 Er26 1.346(15)
Er18 Er23 1.701(16)
Er18 Er25 2.07(2)
Er19 Er24 0.794(10)
Er19 C54B 2.194(8)
Er19 C50B 2.313(8)
Er19 C55B 2.357(7)
Er19 C53B 2.369(8)
Er19 C52B 2.426(8)
Er19 C51B 2.450(8)
Er20 Er26 1.623(11)
Er20 C28B 2.059(10)
Er20 C34B 2.124(11)
Er20 C31B 2.305(10)
Er20 C33B 2.312(10)
Er21 Er25 1.985(14)
Er21 Er22 2.28(3)
Er21 C18B 2.463(5)
Er21 C4B 2.468(5)
Er21 C16B 2.480(5)
Er22 Er25 1.46(3)
Er22 C5B 2.27(2)
Er22 C6B 2.28(2)
Er23 Er26 1.669(7)
Er23 C40B 2.287(6)
Er23 C39B 2.318(5)
Er23 C41B 2.438(5)
Er24 C10B 2.427(6)
Er24 C9B 2.436(5)
Er24 C47B 2.546(5)
Er24 C51B 2.582(6)
Er25 C37B 2.299(13)
Er26 C69B 2.389(2)
C1B C7B 1.4338
C1B C2B 1.4382
C1B C5B 1.4522
C2B C14B 1.4290
C2B C3B 1.4474
C7B C13B 1.4052
C7B C8B 1.4401
C13B C12B 1.4198
C13B C11B 1.4251
C83B C65B 1.4254
C83B C38B 1.4330
C83B C48B 1.4427
C69B C68B 1.4283
C69B C15F 1.4504
C69B C30B 1.4640
C69B C17E 1.4643
C68B C41B 1.4384
C68B C63B 1.4514
C65B C61B 1.4080
C65B C64B 1.4445
C64B C40B 1.3962
C64B C62B 1.4306
C63B C58B 1.4417
C63B C62B 1.4514
C62B C59B 1.4188
C61B C59B 1.4422
C61B C49B 1.4460
C60B C57B 1.3962
C60B C59B 1.4182
C60B C53B 1.4402
C58B C33B 1.4234
C58B C57B 1.4399
C57B C56B 1.4747
C56B C34B 1.3839
C56B C55B 1.4243
C55B C54B 1.4134
C55B C26B 1.4643
C54B C50B 1.4257
C54B C53B 1.5038
C53B C52B 1.4163
C52B C51B 1.4028
C52B C49B 1.4440
C51B C10B 1.4181
C51B C50B 1.4247
C50B C25B 1.4196
C49B C47B 1.4595
C48B C47B 1.4473
C48B C46B 1.4725
C47B C9B 1.4868
C46B C35B 1.3925
C46B C6B 1.4217
C41B C16F 1.4374
C41B C40B 1.4480
C41B C2E 1.4624
C40B C39B 1.4409
C39B C5F 1.3818
C39B C38B 1.4616
C39B C32E 1.4743
C38B C36B 1.4257
C37B C16E 1.3499
C37B C35B 1.4492
C37B C19B 1.4494
C37B C19F 1.4909
C36B C20F 1.3845
C36B C29E 1.4091
C36B C35B 1.4522
C34B C28B 1.4265
C34B C33B 1.4492
C33B C30B 1.3833
C32B C30B 1.4229
C32B C14F 1.4448
C32B C31B 1.4475
C32B C19E 1.5052
C31B C28B 1.4181
C31B C29B 1.4351
C29B C21E 1.3938
C29B C20B 1.4151
C29B C3F 1.4468
C28B C27B 1.4731
C27B C21B 1.4256
C27B C26B 1.4483
C26B C24B 1.4871
C25B C24B 1.4297
C25B C11B 1.4445
C24B C23B 1.4298
C23B C22B 1.4143
C23B C12B 1.4467
C22B C21B 1.4299
C22B C15B 1.4415
C21B C20B 1.4466
C20B C18B 1.4367
C19B C5B 1.3686
C19B C17B 1.4324
C18B C16B 1.4217
C18B C20E 1.4465
C18B C13F 1.4980
C17B C3B 1.4378
C17B C14E 1.4702
C17B C17F 1.4798
C16B C15B 1.4052
C16B C4B 1.4360
C15B C14B 1.4356
C14B C12B 1.4083
C11B C10B 1.4597
C10B C9B 1.4146
C9B C8B 1.3988
C8B C6B 1.4324
C6B C5B 1.4576
C4B C13E 1.4497
C4B C3B 1.4628
C4B C18F 1.4843
C1E C17E 1.4078
C1E C3E 1.4280
C1E C2E 1.4322
C2E C32E 1.4385
C3E C4E 1.4121
C3E C7E 1.4412
C4E C5E 1.4359
C4E C10E 1.4381
C5E C6E 1.4256
C5E C15E 1.4286
C6E C7E 1.4400
C6E C12E 1.4545
C7E C18E 1.4165
C10E C29E 1.4297
C10E C32E 1.4342
C12E C20E 1.4294
C12E C13E 1.4392
C13E C14E 1.4240
C14E C15E 1.4406
C15E C16E 1.4366
C16E C29E 1.4427
C17E C19E 1.3958
C18E C19E 1.3695
C18E C21E 1.4468
C20E C21E 1.4274
C2F C12F 1.4200
C2F C1F 1.4280
C2F C6F 1.4495
C1F C4F 1.4306
C1F C10F 1.4324
C5F C6F 1.4230
C5F C20F 1.4377
C4F C7F 1.4262
C4F C8F 1.4361
C6F C16F 1.4375
C10F C15F 1.4348
C10F C14F 1.4428
C12F C11F 1.4206
C12F C8F 1.4329
C13F C18F 1.3748
C13F C7F 1.4348
C14F C3F 1.4342
C15F C16F 1.4184
C18F C9F 1.4245
C19F C17F 1.4292
C19F C11F 1.4293
C20F C11F 1.4108
C17F C9F 1.4272
C9F C8F 1.4475
C7F C3F 1.4175
Ni1 N4A 1.828(8)
Ni1 N3A 1.879(6)
Ni1 N1A 2.060(7)
Ni1 N2A 2.097(8)
Ni2 N2A 1.846(7)
Ni2 N1A 1.896(6)
Ni2 N3A 2.041(7)
Ni2 N4A 2.078(8)
C1A C6A 1.359(9)
C1A C2A 1.451(8)
C1A C4A 1.499(8)
N2A C26A 1.370(8)
N2A C30A 1.370(7)
C2A N3A 1.371(8)
C2A C3A 1.373(9)
N3A C7A 1.388(9)
C3A C30A 1.383(8)
C3A H3A 0.9500
N4A C17A 1.369(7)
N4A C11A 1.369(8)
C4A C5A 1.535(8)
C4A H4AA 0.9900
C4A H4AB 0.9900
C5A H5AA 0.9800
C5A H5AB 0.9800
C5A H5AC 0.9800
C6A C7A 1.440(8)
C6A C8A 1.500(9)
C7A C10A 1.368(8)
C8A C9A 1.532(8)
C8A H8AA 0.9900
C8A H8AB 0.9900
C9A H9AA 0.9800
C9A H9AB 0.9800
C9A H9AC 0.9800
C10A C11A 1.385(8)
C10A H10A 0.9500
C11A C12A 1.449(8)
C12A C16A 1.359(8)
C12A C13A 1.501(9)
C13A C36A 1.533(8)
C13A H13A 0.9900
C13A H13B 0.9900
C14A C16A 1.499(8)
C14A C15A 1.536(8)
C14A H14A 0.9900
C14A H14B 0.9900
C15A H15A 0.9800
C15A H15B 0.9800
C15A H15C 0.9800
C16A C17A 1.439(9)
C17A C18A 1.382(8)
C18A C19A 1.371(9)
C18A H18A 0.9500
C19A N1A 1.370(7)
C19A C20A 1.443(8)
C20A C22A 1.349(9)
C20A C21A 1.511(8)
C21A C34A 1.538(9)
C21A H21A 0.9900
C21A H21B 0.9900
C22A C24A 1.444(8)
C22A C23A 1.495(9)
C23A C35A 1.530(8)
C23A H23A 0.9900
C23A H23B 0.9900
C24A C25A 1.380(8)
C24A N1A 1.382(9)
C25A C26A 1.384(8)
C25A H25A 0.9500
C26A C27A 1.444(8)
C27A C29A 1.363(8)
C27A C28A 1.502(10)
C28A C31A 1.530(8)
C28A H28A 0.9900
C28A H28B 0.9900
C29A C30A 1.441(9)
C29A C32A 1.499(7)
C31A H31A 0.9800
C31A H31B 0.9800
C31A H31C 0.9800
C32A C33A 1.534(8)
C32A H32A 0.9900
C32A H32B 0.9900
C33A H33A 0.9800
C33A H33B 0.9800
C33A H33C 0.9800
C34A H34A 0.9800
C34A H34B 0.9800
C34A H34C 0.9800
C35A H35A 0.9800
C35A H35B 0.9800
C35A H35C 0.9800
C36A H36A 0.9800
C36A H36B 0.9800
C36A H36C 0.9800
C1C C6C 1.383(11)
C1C C2C 1.404(12)
C1C H1C 0.9500
C2C C3C 1.369(12)
C2C H2C 0.9500
C3C C4C 1.396(12)
C3C H3C 0.9500
C4C C5C 1.367(12)
C4C H4C 0.9500
C5C C6C 1.404(11)
C5C H5C 0.9500
C6C H6C 0.9500
C6G C5G 1.37(3)
C6G C1G 1.39(4)
C6G H6G 0.9500
C5G C4G 1.45(3)
C5G H5G 0.9500
C4G C3G 1.36(3)
C4G H4G 0.9500
C3G C2G 1.44(3)
C3G H3G 0.9500
C2G C1G 1.23(4)
C2G H2G 0.9500
C1G H1G 0.9500
C1D C6D 1.3900
C1D C2D 1.3900
C1D H1D 0.9500
C6D C5D 1.3900
C6D H6D 0.9500
C5D C4D 1.3900
C5D H5D 0.9500
C4D C3D 1.3900
C4D H4D 0.9500
C3D C2D 1.3900
C3D H3D 0.9500
C2D H2D 0.9500
S1N C1N 1.55(6)
C1N S3N 1.49(6)

loop_
_geom_torsion_atom_site_label_1
_geom_torsion_atom_site_label_2
_geom_torsion_atom_site_label_3
_geom_torsion_atom_site_label_4
_geom_torsion
Er5 Er28 Er27 Er26 132(4)
Er18 Er28 Er27 Er26 -18(5)
Er23 Er28 Er27 Er26 123(4)
Er3 Er28 Er27 Er26 126(4)
Er2 Er28 Er27 Er26 57(6)
Er7 Er28 Er27 Er26 -11(3)
Er6 Er28 Er27 Er26 14(5)
Er12 Er28 Er27 Er26 53(3)
N1 Er28 Er27 Er26 57(4)
Er25 Er28 Er27 Er26 27(5)
Er18 Er28 Er27 Er5 -150(2)
Er23 Er28 Er27 Er5 -8.7(6)
Er3 Er28 Er27 Er5 -5.5(7)
Er26 Er28 Er27 Er5 -132(4)
Er2 Er28 Er27 Er5 -74(8)
Er7 Er28 Er27 Er5 -143.0(15)
Er6 Er28 Er27 Er5 -118(3)
Er12 Er28 Er27 Er5 -79(5)
N1 Er28 Er27 Er5 -74.9(12)
Er25 Er28 Er27 Er5 -105(2)
Er5 Er28 Er27 Er2 74(8)
Er18 Er28 Er27 Er2 -75(9)
Er23 Er28 Er27 Er2 66(9)
Er3 Er28 Er27 Er2 69(8)
Er26 Er28 Er27 Er2 -57(6)
Er7 Er28 Er27 Er2 -68(8)
Er6 Er28 Er27 Er2 -43(10)
Er12 Er28 Er27 Er2 -4(3)
N1 Er28 Er27 Er2 0(8)
Er25 Er28 Er27 Er2 -30(10)
Er5 Er28 Er27 Er18 150(2)
Er23 Er28 Er27 Er18 141(2)
Er3 Er28 Er27 Er18 144.2(18)
Er26 Er28 Er27 Er18 18(5)
Er2 Er28 Er27 Er18 75(9)
Er7 Er28 Er27 Er18 6.8(17)
Er6 Er28 Er27 Er18 32.1(15)
Er12 Er28 Er27 Er18 71(6)
N1 Er28 Er27 Er18 74.9(15)
Er25 Er28 Er27 Er18 44.8(16)
Er5 Er28 Er27 Er3 5.5(7)
Er18 Er28 Er27 Er3 -144.2(18)
Er23 Er28 Er27 Er3 -3.1(6)
Er26 Er28 Er27 Er3 -126(4)
Er2 Er28 Er27 Er3 -69(8)
Er7 Er28 Er27 Er3 -137.5(10)
Er6 Er28 Er27 Er3 -112(2)
Er12 Er28 Er27 Er3 -73(5)
N1 Er28 Er27 Er3 -69.3(5)
Er25 Er28 Er27 Er3 -99(2)
Er5 Er28 Er27 Er23 8.7(6)
Er18 Er28 Er27 Er23 -141(2)
Er3 Er28 Er27 Er23 3.1(6)
Er26 Er28 Er27 Er23 -123(4)
Er2 Er28 Er27 Er23 -66(9)
Er7 Er28 Er27 Er23 -134.3(12)
Er6 Er28 Er27 Er23 -109(2)
Er12 Er28 Er27 Er23 -70(5)
N1 Er28 Er27 Er23 -66.2(9)
Er25 Er28 Er27 Er23 -96(2)
Er5 Er28 Er27 Er12 79(5)
Er18 Er28 Er27 Er12 -71(6)
Er23 Er28 Er27 Er12 70(5)
Er3 Er28 Er27 Er12 73(5)
Er26 Er28 Er27 Er12 -53(3)
Er2 Er28 Er27 Er12 4(3)
Er7 Er28 Er27 Er12 -64(5)
Er6 Er28 Er27 Er12 -39(7)
N1 Er28 Er27 Er12 4(5)
Er25 Er28 Er27 Er12 -26(7)
Er5 Er28 Er27 Er7 143.0(15)
Er18 Er28 Er27 Er7 -6.8(17)
Er23 Er28 Er27 Er7 134.3(12)
Er3 Er28 Er27 Er7 137.5(10)
Er26 Er28 Er27 Er7 11(3)
Er2 Er28 Er27 Er7 68(8)
Er6 Er28 Er27 Er7 25(2)
Er12 Er28 Er27 Er7 64(5)
N1 Er28 Er27 Er7 68.1(8)
Er25 Er28 Er27 Er7 38(2)
Er5 Er28 Er27 Er20 78(3)
Er18 Er28 Er27 Er20 -72(4)
Er23 Er28 Er27 Er20 69(3)
Er3 Er28 Er27 Er20 73(3)
Er26 Er28 Er27 Er20 -54(3)
Er2 Er28 Er27 Er20 4(5)
Er7 Er28 Er27 Er20 -65(3)
Er6 Er28 Er27 Er20 -40(5)
Er12 Er28 Er27 Er20 -1(2)
N1 Er28 Er27 Er20 3(3)
Er25 Er28 Er27 Er20 -27(5)
Er5 Er28 Er27 N1 74.9(12)
Er18 Er28 Er27 N1 -74.9(15)
Er23 Er28 Er27 N1 66.2(9)
Er3 Er28 Er27 N1 69.3(5)
Er26 Er28 Er27 N1 -57(4)
Er2 Er28 Er27 N1 0(8)
Er7 Er28 Er27 N1 -68.1(8)
Er6 Er28 Er27 N1 -43(2)
Er12 Er28 Er27 N1 -4(5)
Er25 Er28 Er27 N1 -30(2)
Er5 Er28 Er27 Er6 118(3)
Er18 Er28 Er27 Er6 -32.1(15)
Er23 Er28 Er27 Er6 109(2)
Er3 Er28 Er27 Er6 112(2)
Er26 Er28 Er27 Er6 -14(5)
Er2 Er28 Er27 Er6 43(10)
Er7 Er28 Er27 Er6 -25(2)
Er12 Er28 Er27 Er6 39(7)
N1 Er28 Er27 Er6 43(2)
Er25 Er28 Er27 Er6 12.7(6)
Er26 Er27 Er2 Er5 -146.4(19)
Er28 Er27 Er2 Er5 -60(8)
Er18 Er27 Er2 Er5 -122(2)
Er3 Er27 Er2 Er5 3.6(8)
Er23 Er27 Er2 Er5 -4.4(7)
Er12 Er27 Er2 Er5 -75(5)
Er7 Er27 Er2 Er5 -130.6(17)
Er20 Er27 Er2 Er5 -67(3)
N1 Er27 Er2 Er5 -60.6(14)
Er6 Er27 Er2 Er5 -93.5(16)
Er26 Er27 Er2 Er20 -80(2)
Er5 Er27 Er2 Er20 67(3)
Er28 Er27 Er2 Er20 7(10)
Er18 Er27 Er2 Er20 -56(3)
Er3 Er27 Er2 Er20 70(2)
Er23 Er27 Er2 Er20 62(3)
Er12 Er27 Er2 Er20 -8(3)
Er7 Er27 Er2 Er20 -64(2)
N1 Er27 Er2 Er20 6(2)
Er6 Er27 Er2 Er20 -27(3)
Er26 Er27 Er2 Er3 -150.0(13)
Er5 Er27 Er2 Er3 -3.6(8)
Er28 Er27 Er2 Er3 -64(8)
Er18 Er27 Er2 Er3 -126.0(17)
Er23 Er27 Er2 Er3 -8.0(5)
Er12 Er27 Er2 Er3 -79(4)
Er7 Er27 Er2 Er3 -134.2(10)
Er20 Er27 Er2 Er3 -70(2)
N1 Er27 Er2 Er3 -64.2(6)
Er6 Er27 Er2 Er3 -97.1(12)
Er26 Er27 Er2 Er28 -86(8)
Er5 Er27 Er2 Er28 60(8)
Er18 Er27 Er2 Er28 -62(8)
Er3 Er27 Er2 Er28 64(8)
Er23 Er27 Er2 Er28 56(8)
Er12 Er27 Er2 Er28 -15(11)
Er7 Er27 Er2 Er28 -70(8)
Er20 Er27 Er2 Er28 -7(10)
N1 Er27 Er2 Er28 0(8)
Er6 Er27 Er2 Er28 -33(8)
Er26 Er27 Er2 Er23 -142.0(14)
Er5 Er27 Er2 Er23 4.4(7)
Er28 Er27 Er2 Er23 -56(8)
Er18 Er27 Er2 Er23 -118.0(18)
Er3 Er27 Er2 Er23 8.0(5)
Er12 Er27 Er2 Er23 -71(5)
Er7 Er27 Er2 Er23 -126.2(12)
Er20 Er27 Er2 Er23 -62(3)
N1 Er27 Er2 Er23 -56.2(9)
Er6 Er27 Er2 Er23 -89.1(12)
Er26 Er27 Er2 Er18 -24.0(13)
Er5 Er27 Er2 Er18 122(2)
Er28 Er27 Er2 Er18 62(8)
Er3 Er27 Er2 Er18 126.0(17)
Er23 Er27 Er2 Er18 118.0(18)
Er12 Er27 Er2 Er18 47(5)
Er7 Er27 Er2 Er18 -8.3(15)
Er20 Er27 Er2 Er18 56(3)
N1 Er27 Er2 Er18 61.8(14)
Er6 Er27 Er2 Er18 28.8(10)
Er26 Er27 Er2 Er7 -15.8(10)
Er5 Er27 Er2 Er7 130.6(17)
Er28 Er27 Er2 Er7 70(8)
Er18 Er27 Er2 Er7 8.3(15)
Er3 Er27 Er2 Er7 134.2(10)
Er23 Er27 Er2 Er7 126.2(12)
Er12 Er27 Er2 Er7 56(4)
Er20 Er27 Er2 Er7 64(2)
N1 Er27 Er2 Er7 70.0(8)
Er6 Er27 Er2 Er7 37.1(11)
Er26 Er27 Er2 N1 -85.8(9)
Er5 Er27 Er2 N1 60.6(14)
Er28 Er27 Er2 N1 0(8)
Er18 Er27 Er2 N1 -61.8(14)
Er3 Er27 Er2 N1 64.2(6)
Er23 Er27 Er2 N1 56.2(9)
Er12 Er27 Er2 N1 -14(4)
Er7 Er27 Er2 N1 -70.0(8)
Er20 Er27 Er2 N1 -6(2)
Er6 Er27 Er2 N1 -32.9(10)
Er26 Er27 Er2 Er13 -145.4(10)
Er5 Er27 Er2 Er13 1.0(16)
Er28 Er27 Er2 Er13 -59(9)
Er18 Er27 Er2 Er13 -121.4(15)
Er3 Er27 Er2 Er13 4.6(9)
Er23 Er27 Er2 Er13 -3.4(12)
Er12 Er27 Er2 Er13 -74(4)
Er7 Er27 Er2 Er13 -129.7(9)
Er20 Er27 Er2 Er13 -66(2)
N1 Er27 Er2 Er13 -59.6(5)
Er6 Er27 Er2 Er13 -92.6(12)
Er26 Er27 Er2 C69B 102.1(9)
Er5 Er27 Er2 C69B -111.5(13)
Er28 Er27 Er2 C69B -172(8)
Er18 Er27 Er2 C69B 126.2(13)
Er3 Er27 Er2 C69B -107.9(6)
Er23 Er27 Er2 C69B -115.8(8)
Er12 Er27 Er2 C69B 174(4)
Er7 Er27 Er2 C69B 117.9(7)
Er20 Er27 Er2 C69B -178(2)
N1 Er27 Er2 C69B -172.1(3)
Er6 Er27 Er2 C69B 155.0(9)
Er26 Er27 Er2 C30B 91.7(12)
Er5 Er27 Er2 C30B -121.9(12)
Er28 Er27 Er2 C30B 178(8)
Er18 Er27 Er2 C30B 115.7(12)
Er3 Er27 Er2 C30B -118.3(10)
Er23 Er27 Er2 C30B -126.3(9)
Er12 Er27 Er2 C30B 163(5)
Er7 Er27 Er2 C30B 107.4(12)
Er20 Er27 Er2 C30B 171(3)
N1 Er27 Er2 C30B 177.5(10)
Er6 Er27 Er2 C30B 144.6(6)
Er5 Er28 Er2 Er27 -100(9)
Er18 Er28 Er2 Er27 104(9)
Er23 Er28 Er2 Er27 -113(9)
Er3 Er28 Er2 Er27 -108(9)
Er26 Er28 Er2 Er27 87(9)
Er7 Er28 Er2 Er27 107(9)
Er6 Er28 Er2 Er27 140(9)
Er12 Er28 Er2 Er27 170(8)
N1 Er28 Er2 Er27 180(100)
Er25 Er28 Er2 Er27 152(9)
Er27 Er28 Er2 Er5 100(9)
Er18 Er28 Er2 Er5 -156(3)
Er23 Er28 Er2 Er5 -12.8(8)
Er3 Er28 Er2 Er5 -7.5(9)
Er26 Er28 Er2 Er5 -173(2)
Er7 Er28 Er2 Er5 -153.2(19)
Er6 Er28 Er2 Er5 -120(2)
Er12 Er28 Er2 Er5 -90(3)
N1 Er28 Er2 Er5 -80.4(15)
Er25 Er28 Er2 Er5 -108(2)
Er5 Er28 Er2 Er20 85(2)
Er27 Er28 Er2 Er20 -175(8)
Er18 Er28 Er2 Er20 -71(2)
Er23 Er28 Er2 Er20 72.4(19)
Er3 Er28 Er2 Er20 77.7(16)
Er26 Er28 Er2 Er20 -88.2(16)
Er7 Er28 Er2 Er20 -68.0(16)
Er6 Er28 Er2 Er20 -35(2)
Er12 Er28 Er2 Er20 -5.1(19)
N1 Er28 Er2 Er20 4.8(15)
Er25 Er28 Er2 Er20 -23(2)
Er5 Er28 Er2 Er3 7.5(9)
Er27 Er28 Er2 Er3 108(9)
Er18 Er28 Er2 Er3 -148.5(19)
Er23 Er28 Er2 Er3 -5.3(5)
Er26 Er28 Er2 Er3 -165.9(14)
Er7 Er28 Er2 Er3 -145.7(11)
Er6 Er28 Er2 Er3 -112.2(14)
Er12 Er28 Er2 Er3 -83(3)
N1 Er28 Er2 Er3 -72.9(6)
Er25 Er28 Er2 Er3 -100.5(12)
Er5 Er28 Er2 Er23 12.8(8)
Er27 Er28 Er2 Er23 113(9)
Er18 Er28 Er2 Er23 -143(2)
Er3 Er28 Er2 Er23 5.3(5)
Er26 Er28 Er2 Er23 -160.6(16)
Er7 Er28 Er2 Er23 -140.3(13)
Er6 Er28 Er2 Er23 -106.9(15)
Er12 Er28 Er2 Er23 -77(3)
N1 Er28 Er2 Er23 -67.5(9)
Er25 Er28 Er2 Er23 -95.2(13)
Er5 Er28 Er2 Er18 156(3)
Er27 Er28 Er2 Er18 -104(9)
Er23 Er28 Er2 Er18 143(2)
Er3 Er28 Er2 Er18 148.5(19)
Er26 Er28 Er2 Er18 -17.4(14)
Er7 Er28 Er2 Er18 2.8(15)
Er6 Er28 Er2 Er18 36.2(12)
Er12 Er28 Er2 Er18 66(3)
N1 Er28 Er2 Er18 75.6(14)
Er25 Er28 Er2 Er18 48.0(13)
Er5 Er28 Er2 Er7 153.2(19)
Er27 Er28 Er2 Er7 -107(9)
Er18 Er28 Er2 Er7 -2.8(15)
Er23 Er28 Er2 Er7 140.3(13)
Er3 Er28 Er2 Er7 145.7(11)
Er26 Er28 Er2 Er7 -20.2(10)
Er6 Er28 Er2 Er7 33.4(12)
Er12 Er28 Er2 Er7 63(3)
N1 Er28 Er2 Er7 72.8(8)
Er25 Er28 Er2 Er7 45.2(12)
Er5 Er28 Er2 N1 80.4(15)
Er27 Er28 Er2 N1 -180(100)
Er18 Er28 Er2 N1 -75.6(14)
Er23 Er28 Er2 N1 67.5(9)
Er3 Er28 Er2 N1 72.9(6)
Er26 Er28 Er2 N1 -93.0(9)
Er7 Er28 Er2 N1 -72.8(8)
Er6 Er28 Er2 N1 -39.4(10)
Er12 Er28 Er2 N1 -10(3)
Er25 Er28 Er2 N1 -27.6(8)
Er5 Er28 Er2 Er13 22.1(16)
Er27 Er28 Er2 Er13 122(9)
Er18 Er28 Er2 Er13 -133.8(15)
Er23 Er28 Er2 Er13 9.3(11)
Er3 Er28 Er2 Er13 14.6(9)
Er26 Er28 Er2 Er13 -151.3(10)
Er7 Er28 Er2 Er13 -131.0(9)
Er6 Er28 Er2 Er13 -97.6(13)
Er12 Er28 Er2 Er13 -68(3)
N1 Er28 Er2 Er13 -58.2(5)
Er25 Er28 Er2 Er13 -85.9(11)
Er5 Er28 Er2 C69B -91.4(15)
Er27 Er28 Er2 C69B 9(9)
Er18 Er28 Er2 C69B 112.6(14)
Er23 Er28 Er2 C69B -104.2(9)
Er3 Er28 Er2 C69B -98.9(7)
Er26 Er28 Er2 C69B 95.2(9)
Er7 Er28 Er2 C69B 115.4(8)
Er6 Er28 Er2 C69B 148.8(9)
Er12 Er28 Er2 C69B 178(3)
N1 Er28 Er2 C69B -171.8(3)
Er25 Er28 Er2 C69B 160.6(8)
Er5 Er28 Er2 C30B -102.6(18)
Er27 Er28 Er2 C30B -3(9)
Er18 Er28 Er2 C30B 101.4(16)
Er23 Er28 Er2 C30B -115.4(12)
Er3 Er28 Er2 C30B -110.1(12)
Er26 Er28 Er2 C30B 84.0(15)
Er7 Er28 Er2 C30B 104.2(14)
Er6 Er28 Er2 C30B 137.6(8)
Er12 Er28 Er2 C30B 167(4)
N1 Er28 Er2 C30B 177.0(10)
Er25 Er28 Er2 C30B 149.4(6)
Er27 Er28 Er3 Er5 26(4)
Er18 Er28 Er3 Er5 87(5)
Er23 Er28 Er3 Er5 -167(5)
Er26 Er28 Er3 Er5 39(4)
Er2 Er28 Er3 Er5 36(4)
Er7 Er28 Er3 Er5 70(4)
Er6 Er28 Er3 Er5 143(5)
Er12 Er28 Er3 Er5 43(4)
N1 Er28 Er3 Er5 107(4)
Er25 Er28 Er3 Er5 144(5)
Er5 Er28 Er3 Er27 -26(4)
Er18 Er28 Er3 Er27 61(3)
Er23 Er28 Er3 Er27 167(3)
Er26 Er28 Er3 Er27 12.9(9)
Er2 Er28 Er3 Er27 9.6(10)
Er7 Er28 Er3 Er27 43.7(13)
Er6 Er28 Er3 Er27 116.4(19)
Er12 Er28 Er3 Er27 17.1(12)
N1 Er28 Er3 Er27 80.5(13)
Er25 Er28 Er3 Er27 118.1(17)
Er5 Er28 Er3 Er2 -36(4)
Er27 Er28 Er3 Er2 -9.6(10)
Er18 Er28 Er3 Er2 51(3)
Er23 Er28 Er3 Er2 157(2)
Er26 Er28 Er3 Er2 3.3(3)
Er7 Er28 Er3 Er2 34.0(11)
Er6 Er28 Er3 Er2 106.8(13)
Er12 Er28 Er3 Er2 7.5(3)
N1 Er28 Er3 Er2 70.8(4)
Er25 Er28 Er3 Er2 108.5(9)
Er5 Er28 Er3 Er26 -39(4)
Er27 Er28 Er3 Er26 -12.9(9)
Er18 Er28 Er3 Er26 48(3)
Er23 Er28 Er3 Er26 154(2)
Er2 Er28 Er3 Er26 -3.3(3)
Er7 Er28 Er3 Er26 30.8(10)
Er6 Er28 Er3 Er26 103.5(14)
Er12 Er28 Er3 Er26 4.2(5)
N1 Er28 Er3 Er26 67.6(6)
Er25 Er28 Er3 Er26 105.2(11)
Er5 Er28 Er3 Er13 -68(5)
Er27 Er28 Er3 Er13 -42(3)
Er18 Er28 Er3 Er13 19(5)
Er23 Er28 Er3 Er13 125(2)
Er26 Er28 Er3 Er13 -29(2)
Er2 Er28 Er3 Er13 -32.2(19)
Er7 Er28 Er3 Er13 2(3)
Er6 Er28 Er3 Er13 75(2)
Er12 Er28 Er3 Er13 -24.7(17)
N1 Er28 Er3 Er13 38.6(17)
Er25 Er28 Er3 Er13 76(2)
Er5 Er28 Er3 Er12 -43(4)
Er27 Er28 Er3 Er12 -17.1(12)
Er18 Er28 Er3 Er12 44(3)
Er23 Er28 Er3 Er12 149(2)
Er26 Er28 Er3 Er12 -4.2(5)
Er2 Er28 Er3 Er12 -7.5(3)
Er7 Er28 Er3 Er12 26.5(12)
Er6 Er28 Er3 Er12 99.3(12)
N1 Er28 Er3 Er12 63.3(3)
Er25 Er28 Er3 Er12 101.0(9)
Er5 Er28 Er3 Er18 -87(5)
Er27 Er28 Er3 Er18 -61(3)
Er23 Er28 Er3 Er18 106(4)
Er26 Er28 Er3 Er18 -48(3)
Er2 Er28 Er3 Er18 -51(3)
Er7 Er28 Er3 Er18 -17(2)
Er6 Er28 Er3 Er18 56(3)
Er12 Er28 Er3 Er18 -44(3)
N1 Er28 Er3 Er18 20(3)
Er25 Er28 Er3 Er18 57(3)
Er5 Er28 Er3 N1 -107(4)
Er27 Er28 Er3 N1 -80.5(13)
Er18 Er28 Er3 N1 -20(3)
Er23 Er28 Er3 N1 86.2(19)
Er26 Er28 Er3 N1 -67.6(6)
Er2 Er28 Er3 N1 -70.8(4)
Er7 Er28 Er3 N1 -36.8(13)
Er6 Er28 Er3 N1 36.0(11)
Er12 Er28 Er3 N1 -63.3(3)
Er25 Er28 Er3 N1 37.7(8)
Er5 Er28 Er3 C40B 90(4)
Er27 Er28 Er3 C40B 116.1(12)
Er18 Er28 Er3 C40B 177(3)
Er23 Er28 Er3 C40B -77.3(19)
Er26 Er28 Er3 C40B 129.0(5)
Er2 Er28 Er3 C40B 125.8(3)
Er7 Er28 Er3 C40B 159.8(12)
Er6 Er28 Er3 C40B -127.4(11)
Er12 Er28 Er3 C40B 133.2(2)
N1 Er28 Er3 C40B -163.4(2)
Er25 Er28 Er3 C40B -125.7(7)
Er5 Er28 Er3 C41B 58(4)
Er27 Er28 Er3 C41B 84.0(13)
Er18 Er28 Er3 C41B 145(3)
Er23 Er28 Er3 C41B -109.3(19)
Er26 Er28 Er3 C41B 96.9(6)
Er2 Er28 Er3 C41B 93.7(4)
Er7 Er28 Er3 C41B 127.7(14)
Er6 Er28 Er3 C41B -159.5(13)
Er12 Er28 Er3 C41B 101.2(3)
N1 Er28 Er3 C41B 164.5(2)
Er25 Er28 Er3 C41B -157.8(9)
Er5 Er28 Er3 C64B 96(4)
Er27 Er28 Er3 C64B 122.0(12)
Er18 Er28 Er3 C64B -177(2)
Er23 Er28 Er3 C64B -71(2)
Er26 Er28 Er3 C64B 134.9(7)
Er2 Er28 Er3 C64B 131.6(9)
Er7 Er28 Er3 C64B 165.6(8)
Er6 Er28 Er3 C64B -121.6(10)
Er12 Er28 Er3 C64B 139.1(9)
N1 Er28 Er3 C64B -157.6(10)
Er25 Er28 Er3 C64B -119.9(9)
Er26 Er27 Er3 Er5 -155(2)
Er28 Er27 Er3 Er5 -10.5(14)
Er2 Er27 Er3 Er5 -172.4(17)
Er18 Er27 Er3 Er5 -39.3(10)
Er23 Er27 Er3 Er5 -19.9(14)
Er12 Er27 Er3 Er5 -164.8(14)
Er7 Er27 Er3 Er5 -83.3(18)
Er20 Er27 Er3 Er5 -153.6(12)
N1 Er27 Er3 Er5 -104.5(10)
Er6 Er27 Er3 Er5 -49.3(8)
Er26 Er27 Er3 Er28 -144(2)
Er5 Er27 Er3 Er28 10.5(14)
Er2 Er27 Er3 Er28 -162.0(19)
Er18 Er27 Er3 Er28 -28.8(16)
Er23 Er27 Er3 Er28 -9.4(18)
Er12 Er27 Er3 Er28 -154.3(17)
Er7 Er27 Er3 Er28 -73(2)
Er20 Er27 Er3 Er28 -143.2(16)
N1 Er27 Er3 Er28 -94.0(14)
Er6 Er27 Er3 Er28 -38.8(14)
Er26 Er27 Er3 Er2 17.9(9)
Er5 Er27 Er3 Er2 172.4(17)
Er28 Er27 Er3 Er2 162.0(19)
Er18 Er27 Er3 Er2 133.2(17)
Er23 Er27 Er3 Er2 152.6(15)
Er12 Er27 Er3 Er2 7.6(5)
Er7 Er27 Er3 Er2 89.1(19)
Er20 Er27 Er3 Er2 18.8(6)
N1 Er27 Er3 Er2 67.9(8)
Er6 Er27 Er3 Er2 123.1(10)
Er5 Er27 Er3 Er26 155(2)
Er28 Er27 Er3 Er26 144(2)
Er2 Er27 Er3 Er26 -17.9(9)
Er18 Er27 Er3 Er26 115(2)
Er23 Er27 Er3 Er26 134.6(19)
Er12 Er27 Er3 Er26 -10.3(10)
Er7 Er27 Er3 Er26 71.2(19)
Er20 Er27 Er3 Er26 0.9(12)
N1 Er27 Er3 Er26 50.0(14)
Er6 Er27 Er3 Er26 105.2(15)
Er26 Er27 Er3 Er13 12.2(17)
Er5 Er27 Er3 Er13 166.7(10)
Er28 Er27 Er3 Er13 156.2(15)
Er2 Er27 Er3 Er13 -5.8(11)
Er18 Er27 Er3 Er13 127.4(12)
Er23 Er27 Er3 Er13 146.8(15)
Er12 Er27 Er3 Er13 1.9(9)
Er7 Er27 Er3 Er13 83.3(19)
Er20 Er27 Er3 Er13 13.1(8)
N1 Er27 Er3 Er13 62.2(6)
Er6 Er27 Er3 Er13 117.4(7)
Er26 Er27 Er3 Er12 10.3(10)
Er5 Er27 Er3 Er12 164.8(14)
Er28 Er27 Er3 Er12 154.3(17)
Er2 Er27 Er3 Er12 -7.6(5)
Er18 Er27 Er3 Er12 125.5(14)
Er23 Er27 Er3 Er12 144.9(14)
Er7 Er27 Er3 Er12 81.4(17)
Er20 Er27 Er3 Er12 11.2(4)
N1 Er27 Er3 Er12 60.3(6)
Er6 Er27 Er3 Er12 115.5(7)
Er26 Er27 Er3 Er18 -115(2)
Er5 Er27 Er3 Er18 39.3(10)
Er28 Er27 Er3 Er18 28.8(15)
Er2 Er27 Er3 Er18 -133.2(17)
Er23 Er27 Er3 Er18 19.4(17)
Er12 Er27 Er3 Er18 -125.5(14)
Er7 Er27 Er3 Er18 -44.1(16)
Er20 Er27 Er3 Er18 -114.4(12)
N1 Er27 Er3 Er18 -65.2(11)
Er6 Er27 Er3 Er18 -10.0(10)
Er26 Er27 Er3 N1 -50.0(14)
Er5 Er27 Er3 N1 104.5(10)
Er28 Er27 Er3 N1 94.0(14)
Er2 Er27 Er3 N1 -67.9(8)
Er18 Er27 Er3 N1 65.2(11)
Er23 Er27 Er3 N1 84.6(13)
Er12 Er27 Er3 N1 -60.3(6)
Er7 Er27 Er3 N1 21.1(17)
Er20 Er27 Er3 N1 -49.1(4)
Er6 Er27 Er3 N1 55.2(4)
Er26 Er27 Er3 C40B 138.3(13)
Er5 Er27 Er3 C40B -67.1(10)
Er28 Er27 Er3 C40B -77.6(15)
Er2 Er27 Er3 C40B 120.4(8)
Er18 Er27 Er3 C40B -106.4(10)
Er23 Er27 Er3 C40B -87.0(13)
Er12 Er27 Er3 C40B 128.1(5)
Er7 Er27 Er3 C40B -150.5(15)
Er20 Er27 Er3 C40B 139.2(4)
N1 Er27 Er3 C40B -171.6(3)
Er6 Er27 Er3 C40B -116.4(4)
Er26 Er27 Er3 C41B 124.6(15)
Er5 Er27 Er3 C41B -80.9(9)
Er28 Er27 Er3 C41B -91.3(15)
Er2 Er27 Er3 C41B 106.7(8)
Er18 Er27 Er3 C41B -120.1(12)
Er23 Er27 Er3 C41B -100.8(13)
Er12 Er27 Er3 C41B 114.3(6)
Er7 Er27 Er3 C41B -164.2(18)
Er20 Er27 Er3 C41B 125.5(5)
N1 Er27 Er3 C41B 174.6(3)
Er6 Er27 Er3 C41B -130.2(5)
Er26 Er27 Er3 C64B 108.7(14)
Er5 Er27 Er3 C64B -96.8(11)
Er28 Er27 Er3 C64B -107.3(16)
Er2 Er27 Er3 C64B 90.7(13)
Er18 Er27 Er3 C64B -136.1(9)
Er23 Er27 Er3 C64B -116.7(16)
Er12 Er27 Er3 C64B 98.4(10)
Er7 Er27 Er3 C64B 179.8(11)
Er20 Er27 Er3 C64B 109.5(9)
N1 Er27 Er3 C64B 158.7(9)
Er6 Er27 Er3 C64B -146.1(8)
Er27 Er2 Er3 Er5 4.3(9)
Er20 Er2 Er3 Er5 -142.7(6)
Er28 Er2 Er3 Er5 -7.9(9)
Er23 Er2 Er3 Er5 -25.0(13)
Er18 Er2 Er3 Er5 -24.3(5)
Er7 Er2 Er3 Er5 -42.0(8)
N1 Er2 Er3 Er5 -99.9(3)
Er13 Er2 Er3 Er5 -170.3(6)
C69B Er2 Er3 Er5 88.0(3)
C30B Er2 Er3 Er5 117.4(4)
Er27 Er2 Er3 Er28 12.2(13)
Er5 Er2 Er3 Er28 7.9(9)
Er20 Er2 Er3 Er28 -134.8(11)
Er23 Er2 Er3 Er28 -17.0(16)
Er18 Er2 Er3 Er28 -16.4(10)
Er7 Er2 Er3 Er28 -34.1(12)
N1 Er2 Er3 Er28 -91.9(9)
Er13 Er2 Er3 Er28 -162.3(10)
C69B Er2 Er3 Er28 96.0(9)
C30B Er2 Er3 Er28 125.3(10)
Er5 Er2 Er3 Er27 -4.3(9)
Er20 Er2 Er3 Er27 -147.0(11)
Er28 Er2 Er3 Er27 -12.2(13)
Er23 Er2 Er3 Er27 -29.3(17)
Er18 Er2 Er3 Er27 -28.6(10)
Er7 Er2 Er3 Er27 -46.3(12)
N1 Er2 Er3 Er27 -104.2(9)
Er13 Er2 Er3 Er27 -174.6(10)
C69B Er2 Er3 Er27 83.7(9)
C30B Er2 Er3 Er27 113.0(10)
Er27 Er2 Er3 Er26 23.4(10)
Er5 Er2 Er3 Er26 19.1(7)
Er20 Er2 Er3 Er26 -123.6(9)
Er28 Er2 Er3 Er26 11.1(11)
Er23 Er2 Er3 Er26 -5.9(16)
Er18 Er2 Er3 Er26 -5.2(8)
Er7 Er2 Er3 Er26 -22.9(9)
N1 Er2 Er3 Er26 -80.8(7)
Er13 Er2 Er3 Er26 -151.2(8)
C69B Er2 Er3 Er26 107.1(7)
C30B Er2 Er3 Er26 136.4(9)
Er27 Er2 Er3 Er13 174.6(10)
Er5 Er2 Er3 Er13 170.3(6)
Er20 Er2 Er3 Er13 27.6(8)
Er28 Er2 Er3 Er13 162.3(10)
Er23 Er2 Er3 Er13 145.3(16)
Er18 Er2 Er3 Er13 146.0(7)
Er7 Er2 Er3 Er13 128.3(9)
N1 Er2 Er3 Er13 70.4(5)
C69B Er2 Er3 Er13 -101.7(5)
C30B Er2 Er3 Er13 -72.4(6)
Er27 Er2 Er3 Er12 155.5(16)
Er5 Er2 Er3 Er12 151.2(12)
Er20 Er2 Er3 Er12 8.5(11)
Er28 Er2 Er3 Er12 143.2(15)
Er23 Er2 Er3 Er12 126.2(18)
Er18 Er2 Er3 Er12 126.8(13)
Er7 Er2 Er3 Er12 109.2(14)
N1 Er2 Er3 Er12 51.3(11)
Er13 Er2 Er3 Er12 -19.1(13)
C69B Er2 Er3 Er12 -120.8(13)
C30B Er2 Er3 Er12 -91.5(13)
Er27 Er2 Er3 Er18 28.6(10)
Er5 Er2 Er3 Er18 24.3(5)
Er20 Er2 Er3 Er18 -118.4(7)
Er28 Er2 Er3 Er18 16.4(10)
Er23 Er2 Er3 Er18 -0.6(15)
Er7 Er2 Er3 Er18 -17.7(9)
N1 Er2 Er3 Er18 -75.5(5)
Er13 Er2 Er3 Er18 -146.0(7)
C69B Er2 Er3 Er18 112.3(5)
C30B Er2 Er3 Er18 141.7(6)
Er27 Er2 Er3 N1 104.2(9)
Er5 Er2 Er3 N1 99.9(3)
Er20 Er2 Er3 N1 -42.8(6)
Er28 Er2 Er3 N1 91.9(9)
Er23 Er2 Er3 N1 74.9(15)
Er18 Er2 Er3 N1 75.5(5)
Er7 Er2 Er3 N1 57.9(8)
Er13 Er2 Er3 N1 -70.4(5)
C69B Er2 Er3 N1 -172.1(3)
C30B Er2 Er3 N1 -142.8(4)
Er27 Er2 Er3 C40B -77.6(9)
Er5 Er2 Er3 C40B -82.0(3)
Er20 Er2 Er3 C40B 135.3(5)
Er28 Er2 Er3 C40B -89.9(9)
Er23 Er2 Er3 C40B -106.9(15)
Er18 Er2 Er3 C40B -106.3(5)
Er7 Er2 Er3 C40B -123.9(8)
N1 Er2 Er3 C40B 178.2(2)
Er13 Er2 Er3 C40B 107.8(5)
C69B Er2 Er3 C40B 6.1(4)
C30B Er2 Er3 C40B 35.4(5)
Er27 Er2 Er3 C41B -71.7(9)
Er5 Er2 Er3 C41B -76.1(3)
Er20 Er2 Er3 C41B 141.2(6)
Er28 Er2 Er3 C41B -84.0(9)
Er23 Er2 Er3 C41B -101.0(15)
Er18 Er2 Er3 C41B -100.4(5)
Er7 Er2 Er3 C41B -118.0(8)
N1 Er2 Er3 C41B -175.92(19)
Er13 Er2 Er3 C41B 113.7(5)
C69B Er2 Er3 C41B 12.0(2)
C30B Er2 Er3 C41B 41.3(4)
Er27 Er2 Er3 C64B -122.6(9)
Er5 Er2 Er3 C64B -126.9(4)
Er20 Er2 Er3 C64B 90.3(6)
Er28 Er2 Er3 C64B -134.9(10)
Er23 Er2 Er3 C64B -151.9(16)
Er18 Er2 Er3 C64B -151.3(5)
Er7 Er2 Er3 C64B -168.9(7)
N1 Er2 Er3 C64B 133.2(3)
Er13 Er2 Er3 C64B 62.8(5)
C69B Er2 Er3 C64B -38.9(4)
C30B Er2 Er3 C64B -9.6(5)
Er27 Er3 Er5 Er28 145(5)
Er2 Er3 Er5 Er28 141(4)
Er26 Er3 Er5 Er28 134(4)
Er13 Er3 Er5 Er28 126(4)
Er12 Er3 Er5 Er28 134(4)
Er18 Er3 Er5 Er28 60(5)
N1 Er3 Er5 Er28 73(4)
C40B Er3 Er5 Er28 -93(4)
C41B Er3 Er5 Er28 -121(4)
C64B Er3 Er5 Er28 -97(4)
Er28 Er3 Er5 Er27 -145(5)
Er2 Er3 Er5 Er27 -4.4(10)
Er26 Er3 Er5 Er27 -10.7(10)
Er13 Er3 Er5 Er27 -19.5(15)
Er12 Er3 Er5 Er27 -10.7(10)
Er18 Er3 Er5 Er27 -84.8(17)
N1 Er3 Er5 Er27 -72.5(10)
C40B Er3 Er5 Er27 122.2(10)
C41B Er3 Er5 Er27 94.1(10)
C64B Er3 Er5 Er27 118.3(10)
Er28 Er3 Er5 Er26 -134(4)
Er27 Er3 Er5 Er26 10.7(10)
Er2 Er3 Er5 Er26 6.3(2)
Er13 Er3 Er5 Er26 -8.8(10)
Er12 Er3 Er5 Er26 0.0(2)
Er18 Er3 Er5 Er26 -74.1(14)
N1 Er3 Er5 Er26 -61.8(3)
C40B Er3 Er5 Er26 132.87(16)
C41B Er3 Er5 Er26 104.8(3)
C64B Er3 Er5 Er26 129.0(4)
Er28 Er3 Er5 Er2 -141(4)
Er27 Er3 Er5 Er2 4.4(10)
Er26 Er3 Er5 Er2 -6.3(2)
Er13 Er3 Er5 Er2 -15.1(10)
Er12 Er3 Er5 Er2 -6.3(2)
Er18 Er3 Er5 Er2 -80.4(15)
N1 Er3 Er5 Er2 -68.1(2)
C40B Er3 Er5 Er2 126.62(18)
C41B Er3 Er5 Er2 98.53(19)
C64B Er3 Er5 Er2 122.7(5)
Er28 Er3 Er5 Er18 -60(4)
Er27 Er3 Er5 Er18 84.8(17)
Er2 Er3 Er5 Er18 80.4(15)
Er26 Er3 Er5 Er18 74.1(14)
Er13 Er3 Er5 Er18 65.3(19)
Er12 Er3 Er5 Er18 74.1(15)
N1 Er3 Er5 Er18 12.3(15)
C40B Er3 Er5 Er18 -153.0(14)
C41B Er3 Er5 Er18 179(100)
C64B Er3 Er5 Er18 -156.9(13)
Er28 Er3 Er5 Er12 -134(4)
Er27 Er3 Er5 Er12 10.7(10)
Er2 Er3 Er5 Er12 6.3(2)
Er26 Er3 Er5 Er12 0.0(2)
Er13 Er3 Er5 Er12 -8.8(9)
Er18 Er3 Er5 Er12 -74.1(15)
N1 Er3 Er5 Er12 -61.8(2)
C40B Er3 Er5 Er12 132.9(2)
C41B Er3 Er5 Er12 104.80(19)
C64B Er3 Er5 Er12 129.0(5)
Er28 Er3 Er5 N1 -73(4)
Er27 Er3 Er5 N1 72.5(10)
Er2 Er3 Er5 N1 68.1(2)
Er26 Er3 Er5 N1 61.8(3)
Er13 Er3 Er5 N1 53.0(9)
Er12 Er3 Er5 N1 61.8(2)
Er18 Er3 Er5 N1 -12.3(15)
C40B Er3 Er5 N1 -165.3(2)
C41B Er3 Er5 N1 166.61(15)
C64B Er3 Er5 N1 -169.2(5)
Er28 Er3 Er5 Er7 -96(4)
Er27 Er3 Er5 Er7 49.5(12)
Er2 Er3 Er5 Er7 45.1(9)
Er26 Er3 Er5 Er7 38.8(8)
Er13 Er3 Er5 Er7 30.0(14)
Er12 Er3 Er5 Er7 38.8(9)
Er18 Er3 Er5 Er7 -35.3(15)
N1 Er3 Er5 Er7 -23.0(9)
C40B Er3 Er5 Er7 171.7(8)
C41B Er3 Er5 Er7 143.6(9)
C64B Er3 Er5 Er7 167.8(8)
Er28 Er3 Er5 Er13 -126(4)
Er27 Er3 Er5 Er13 19.5(15)
Er2 Er3 Er5 Er13 15.1(10)
Er26 Er3 Er5 Er13 8.8(10)
Er12 Er3 Er5 Er13 8.8(9)
Er18 Er3 Er5 Er13 -65.3(19)
N1 Er3 Er5 Er13 -53.0(9)
C40B Er3 Er5 Er13 141.7(10)
C41B Er3 Er5 Er13 113.6(9)
C64B Er3 Er5 Er13 137.8(12)
Er28 Er3 Er5 C41B 121(4)
Er27 Er3 Er5 C41B -94.1(10)
Er2 Er3 Er5 C41B -98.53(19)
Er26 Er3 Er5 C41B -104.8(3)
Er13 Er3 Er5 C41B -113.6(9)
Er12 Er3 Er5 C41B -104.80(19)
Er18 Er3 Er5 C41B -179(100)
N1 Er3 Er5 C41B -166.61(15)
C40B Er3 Er5 C41B 28.09(17)
C64B Er3 Er5 C41B 24.2(5)
Er28 Er3 Er5 Er6 -31(4)
Er27 Er3 Er5 Er6 114.4(11)
Er2 Er3 Er5 Er6 110.0(4)
Er26 Er3 Er5 Er6 103.8(4)
Er13 Er3 Er5 Er6 95.0(10)
Er12 Er3 Er5 Er6 103.8(4)
Er18 Er3 Er5 Er6 29.7(14)
N1 Er3 Er5 Er6 42.0(4)
C40B Er3 Er5 Er6 -123.3(4)
C41B Er3 Er5 Er6 -151.4(4)
C64B Er3 Er5 Er6 -127.3(4)
Er27 Er28 Er5 Er3 -151(4)
Er18 Er28 Er5 Er3 -105(5)
Er23 Er28 Er5 Er3 7(3)
Er26 Er28 Er5 Er3 -139(4)
Er2 Er28 Er5 Er3 -141(4)
Er7 Er28 Er5 Er3 -115(4)
Er6 Er28 Er5 Er3 -42(6)
Er12 Er28 Er5 Er3 -133(4)
N1 Er28 Er5 Er3 -69(4)
Er25 Er28 Er5 Er3 -38(5)
Er18 Er28 Er5 Er27 47(3)
Er23 Er28 Er5 Er27 158.7(15)
Er3 Er28 Er5 Er27 151(4)
Er26 Er28 Er5 Er27 12.4(9)
Er2 Er28 Er5 Er27 10.8(11)
Er7 Er28 Er5 Er27 36.4(14)
Er6 Er28 Er5 Er27 110(2)
Er12 Er28 Er5 Er27 18.9(12)
N1 Er28 Er5 Er27 82.5(10)
Er25 Er28 Er5 Er27 113.1(18)
Er27 Er28 Er5 Er26 -12.4(9)
Er18 Er28 Er5 Er26 34(4)
Er23 Er28 Er5 Er26 146.3(14)
Er3 Er28 Er5 Er26 139(4)
Er2 Er28 Er5 Er26 -1.6(5)
Er7 Er28 Er5 Er26 24.0(13)
Er6 Er28 Er5 Er26 97(2)
Er12 Er28 Er5 Er26 6.5(7)
N1 Er28 Er5 Er26 70.1(4)
Er25 Er28 Er5 Er26 100.8(14)
Er27 Er28 Er5 Er2 -10.8(11)
Er18 Er28 Er5 Er2 36(4)
Er23 Er28 Er5 Er2 147.9(17)
Er3 Er28 Er5 Er2 141(4)
Er26 Er28 Er5 Er2 1.6(5)
Er7 Er28 Er5 Er2 25.6(17)
Er6 Er28 Er5 Er2 99(2)
Er12 Er28 Er5 Er2 8.1(3)
N1 Er28 Er5 Er2 71.7(3)
Er25 Er28 Er5 Er2 102.4(14)
Er27 Er28 Er5 Er18 -47(3)
Er23 Er28 Er5 Er18 112(4)
Er3 Er28 Er5 Er18 105(5)
Er26 Er28 Er5 Er18 -34(4)
Er2 Er28 Er5 Er18 -36(4)
Er7 Er28 Er5 Er18 -10(3)
Er6 Er28 Er5 Er18 63(3)
Er12 Er28 Er5 Er18 -28(4)
N1 Er28 Er5 Er18 36(4)
Er25 Er28 Er5 Er18 66(3)
Er27 Er28 Er5 Er12 -18.9(12)
Er18 Er28 Er5 Er12 28(4)
Er23 Er28 Er5 Er12 139.8(18)
Er3 Er28 Er5 Er12 133(4)
Er26 Er28 Er5 Er12 -6.5(7)
Er2 Er28 Er5 Er12 -8.1(3)
Er7 Er28 Er5 Er12 17.5(18)
Er6 Er28 Er5 Er12 91(2)
N1 Er28 Er5 Er12 63.6(4)
Er25 Er28 Er5 Er12 94.3(14)
Er27 Er28 Er5 N1 -82.5(10)
Er18 Er28 Er5 N1 -36(4)
Er23 Er28 Er5 N1 76.2(15)
Er3 Er28 Er5 N1 69(4)
Er26 Er28 Er5 N1 -70.1(4)
Er2 Er28 Er5 N1 -71.7(3)
Er7 Er28 Er5 N1 -46.1(16)
Er6 Er28 Er5 N1 27(2)
Er12 Er28 Er5 N1 -63.6(4)
Er25 Er28 Er5 N1 30.6(16)
Er27 Er28 Er5 Er7 -36.4(14)
Er18 Er28 Er5 Er7 10(3)
Er23 Er28 Er5 Er7 122.3(17)
Er3 Er28 Er5 Er7 115(4)
Er26 Er28 Er5 Er7 -24.0(13)
Er2 Er28 Er5 Er7 -25.6(17)
Er6 Er28 Er5 Er7 73(2)
Er12 Er28 Er5 Er7 -17.5(18)
N1 Er28 Er5 Er7 46.1(16)
Er25 Er28 Er5 Er7 76.8(17)
Er27 Er28 Er5 Er13 -69(4)
Er18 Er28 Er5 Er13 -22(7)
Er23 Er28 Er5 Er13 90(4)
Er3 Er28 Er5 Er13 83(5)
Er26 Er28 Er5 Er13 -57(4)
Er2 Er28 Er5 Er13 -58(4)
Er7 Er28 Er5 Er13 -33(5)
Er6 Er28 Er5 Er13 41(6)
Er12 Er28 Er5 Er13 -50(4)
N1 Er28 Er5 Er13 14(4)
Er25 Er28 Er5 Er13 44(5)
Er27 Er28 Er5 C41B 90.6(10)
Er18 Er28 Er5 C41B 137(3)
Er23 Er28 Er5 C41B -110.7(17)
Er3 Er28 Er5 C41B -118(4)
Er26 Er28 Er5 C41B 103.0(5)
Er2 Er28 Er5 C41B 101.4(6)
Er7 Er28 Er5 C41B 127.0(13)
Er6 Er28 Er5 C41B -159.7(16)
Er12 Er28 Er5 C41B 109.5(7)
N1 Er28 Er5 C41B 173.1(7)
Er25 Er28 Er5 C41B -156.2(10)
Er27 Er28 Er5 Er6 -110(2)
Er18 Er28 Er5 Er6 -63(3)
Er23 Er28 Er5 Er6 49(3)
Er3 Er28 Er5 Er6 42(6)
Er26 Er28 Er5 Er6 -97(2)
Er2 Er28 Er5 Er6 -99(2)
Er7 Er28 Er5 Er6 -73(2)
Er12 Er28 Er5 Er6 -91(2)
N1 Er28 Er5 Er6 -27(2)
Er25 Er28 Er5 Er6 3.5(9)
Er26 Er27 Er5 Er3 39(3)
Er28 Er27 Er5 Er3 166.6(18)
Er2 Er27 Er5 Er3 9(2)
Er18 Er27 Er5 Er3 143.8(8)
Er23 Er27 Er5 Er3 33(2)
Er12 Er27 Er5 Er3 17.9(16)
Er7 Er27 Er5 Er3 116.6(15)
Er20 Er27 Er5 Er3 29.4(13)
N1 Er27 Er5 Er3 68.7(7)
Er6 Er27 Er5 Er3 128.1(8)
Er26 Er27 Er5 Er28 -128(3)
Er2 Er27 Er5 Er28 -158(2)
Er18 Er27 Er5 Er28 -22.8(18)
Er3 Er27 Er5 Er28 -166.6(18)
Er23 Er27 Er5 Er28 -134(3)
Er12 Er27 Er5 Er28 -149(2)
Er7 Er27 Er5 Er28 -50(2)
Er20 Er27 Er5 Er28 -137.2(19)
N1 Er27 Er5 Er28 -97.8(17)
Er6 Er27 Er5 Er28 -38.5(17)
Er28 Er27 Er5 Er26 128(3)
Er2 Er27 Er5 Er26 -30(2)
Er18 Er27 Er5 Er26 105(3)
Er3 Er27 Er5 Er26 -39(3)
Er23 Er27 Er5 Er26 -6(5)
Er12 Er27 Er5 Er26 -21(2)
Er7 Er27 Er5 Er26 78(3)
Er20 Er27 Er5 Er26 -9(2)
N1 Er27 Er5 Er26 30(3)
Er6 Er27 Er5 Er26 89(3)
Er26 Er27 Er5 Er2 30(2)
Er28 Er27 Er5 Er2 158(2)
Er18 Er27 Er5 Er2 134.7(19)
Er3 Er27 Er5 Er2 -9(2)
Er23 Er27 Er5 Er2 24(4)
Er12 Er27 Er5 Er2 8.8(6)
Er7 Er27 Er5 Er2 108(2)
Er20 Er27 Er5 Er2 20.3(9)
N1 Er27 Er5 Er2 59.7(14)
Er6 Er27 Er5 Er2 119.1(14)
Er26 Er27 Er5 Er18 -105(3)
Er28 Er27 Er5 Er18 22.8(18)
Er2 Er27 Er5 Er18 -134.7(19)
Er3 Er27 Er5 Er18 -143.8(8)
Er23 Er27 Er5 Er18 -111(3)
Er12 Er27 Er5 Er18 -125.9(16)
Er7 Er27 Er5 Er18 -27.2(14)
Er20 Er27 Er5 Er18 -114.4(12)
N1 Er27 Er5 Er18 -75.1(9)
Er6 Er27 Er5 Er18 -15.7(9)
Er26 Er27 Er5 Er12 21(2)
Er28 Er27 Er5 Er12 149(2)
Er2 Er27 Er5 Er12 -8.8(6)
Er18 Er27 Er5 Er12 125.9(16)
Er3 Er27 Er5 Er12 -17.9(16)
Er23 Er27 Er5 Er12 15(3)
Er7 Er27 Er5 Er12 98.7(19)
Er20 Er27 Er5 Er12 11.5(6)
N1 Er27 Er5 Er12 50.9(10)
Er6 Er27 Er5 Er12 110.2(11)
Er26 Er27 Er5 N1 -30(3)
Er28 Er27 Er5 N1 97.8(17)
Er2 Er27 Er5 N1 -59.7(14)
Er18 Er27 Er5 N1 75.1(9)
Er3 Er27 Er5 N1 -68.7(7)
Er23 Er27 Er5 N1 -36(3)
Er12 Er27 Er5 N1 -50.9(10)
Er7 Er27 Er5 N1 47.9(15)
Er20 Er27 Er5 N1 -39.4(7)
Er6 Er27 Er5 N1 59.4(3)
Er26 Er27 Er5 Er7 -78(3)
Er28 Er27 Er5 Er7 50(2)
Er2 Er27 Er5 Er7 -108(2)
Er18 Er27 Er5 Er7 27.2(14)
Er3 Er27 Er5 Er7 -116.6(15)
Er23 Er27 Er5 Er7 -84(3)
Er12 Er27 Er5 Er7 -98.7(19)
Er20 Er27 Er5 Er7 -87.2(16)
N1 Er27 Er5 Er7 -47.9(15)
Er6 Er27 Er5 Er7 11.5(15)
Er26 Er27 Er5 Er13 29(3)
Er28 Er27 Er5 Er13 156.6(17)
Er2 Er27 Er5 Er13 -0.9(15)
Er18 Er27 Er5 Er13 133.8(9)
Er3 Er27 Er5 Er13 -10.0(7)
Er23 Er27 Er5 Er13 23(3)
Er12 Er27 Er5 Er13 7.9(12)
Er7 Er27 Er5 Er13 106.6(16)
Er20 Er27 Er5 Er13 19.4(9)
N1 Er27 Er5 Er13 58.8(5)
Er6 Er27 Er5 Er13 118.2(5)
Er26 Er27 Er5 C41B 129(3)
Er28 Er27 Er5 C41B -102.9(17)
Er2 Er27 Er5 C41B 99.5(14)
Er18 Er27 Er5 C41B -125.7(9)
Er3 Er27 Er5 C41B 90.5(7)
Er23 Er27 Er5 C41B 123(3)
Er12 Er27 Er5 C41B 108.4(10)
Er7 Er27 Er5 C41B -152.9(15)
Er20 Er27 Er5 C41B 119.9(7)
N1 Er27 Er5 C41B 159.24(19)
Er6 Er27 Er5 C41B -141.4(3)
Er26 Er27 Er5 Er6 -89(3)
Er28 Er27 Er5 Er6 38.5(17)
Er2 Er27 Er5 Er6 -119.1(14)
Er18 Er27 Er5 Er6 15.7(9)
Er3 Er27 Er5 Er6 -128.1(8)
Er23 Er27 Er5 Er6 -95(3)
Er12 Er27 Er5 Er6 -110.2(11)
Er7 Er27 Er5 Er6 -11.5(15)
Er20 Er27 Er5 Er6 -98.7(8)
N1 Er27 Er5 Er6 -59.4(3)
Er27 Er2 Er5 Er3 -172.7(16)
Er20 Er2 Er5 Er3 47.6(8)
Er28 Er2 Er5 Er3 165.7(17)
Er23 Er2 Er5 Er3 19.6(10)
Er18 Er2 Er5 Er3 150.4(6)
Er7 Er2 Er5 Er3 140.4(8)
N1 Er2 Er5 Er3 72.6(3)
Er13 Er2 Er5 Er3 8.2(5)
C69B Er2 Er5 Er3 -98.8(3)
C30B Er2 Er5 Er3 -86.8(5)
Er27 Er2 Er5 Er28 22(2)
Er20 Er2 Er5 Er28 -118.1(18)
Er3 Er2 Er5 Er28 -165.7(17)
Er23 Er2 Er5 Er28 -146(2)
Er18 Er2 Er5 Er28 -15.3(17)
Er7 Er2 Er5 Er28 -25.3(18)
N1 Er2 Er5 Er28 -93.1(16)
Er13 Er2 Er5 Er28 -157.4(17)
C69B Er2 Er5 Er28 95.5(16)
C30B Er2 Er5 Er28 107.5(17)
Er20 Er2 Er5 Er27 -139.7(18)
Er3 Er2 Er5 Er27 172.7(16)
Er28 Er2 Er5 Er27 -22(2)
Er23 Er2 Er5 Er27 -167.6(19)
Er18 Er2 Er5 Er27 -36.9(17)
Er7 Er2 Er5 Er27 -46.9(17)
N1 Er2 Er5 Er27 -114.7(16)
Er13 Er2 Er5 Er27 -179.0(16)
C69B Er2 Er5 Er27 74.0(15)
C30B Er2 Er5 Er27 85.9(16)
Er27 Er2 Er5 Er26 27.0(16)
Er20 Er2 Er5 Er26 -112.7(10)
Er3 Er2 Er5 Er26 -160.3(7)
Er28 Er2 Er5 Er26 5.4(17)
Er23 Er2 Er5 Er26 -140.7(11)
Er18 Er2 Er5 Er26 -9.9(8)
Er7 Er2 Er5 Er26 -19.9(9)
N1 Er2 Er5 Er26 -87.7(6)
Er13 Er2 Er5 Er26 -152.0(8)
C69B Er2 Er5 Er26 100.9(7)
C30B Er2 Er5 Er26 112.9(9)
Er27 Er2 Er5 Er18 36.9(17)
Er20 Er2 Er5 Er18 -102.8(9)
Er3 Er2 Er5 Er18 -150.4(6)
Er28 Er2 Er5 Er18 15.3(17)
Er23 Er2 Er5 Er18 -130.8(11)
Er7 Er2 Er5 Er18 -10.0(9)
N1 Er2 Er5 Er18 -77.8(6)
Er13 Er2 Er5 Er18 -142.2(7)
C69B Er2 Er5 Er18 110.8(6)
C30B Er2 Er5 Er18 122.8(7)
Er27 Er2 Er5 Er12 146(2)
Er20 Er2 Er5 Er12 6.3(15)
Er3 Er2 Er5 Er12 -41.3(18)
Er28 Er2 Er5 Er12 124(2)
Er23 Er2 Er5 Er12 -22(2)
Er18 Er2 Er5 Er12 109.1(18)
Er7 Er2 Er5 Er12 99.1(18)
N1 Er2 Er5 Er12 31.3(17)
Er13 Er2 Er5 Er12 -33.0(17)
C69B Er2 Er5 Er12 -140.0(19)
C30B Er2 Er5 Er12 -128(2)
Er27 Er2 Er5 N1 114.7(16)
Er20 Er2 Er5 N1 -25.0(7)
Er3 Er2 Er5 N1 -72.6(3)
Er28 Er2 Er5 N1 93.1(16)
Er23 Er2 Er5 N1 -52.9(10)
Er18 Er2 Er5 N1 77.8(6)
Er7 Er2 Er5 N1 67.8(7)
Er13 Er2 Er5 N1 -64.3(5)
C69B Er2 Er5 N1 -171.3(3)
C30B Er2 Er5 N1 -159.4(5)
Er27 Er2 Er5 Er7 46.9(17)
Er20 Er2 Er5 Er7 -92.8(10)
Er3 Er2 Er5 Er7 -140.4(8)
Er28 Er2 Er5 Er7 25.3(18)
Er23 Er2 Er5 Er7 -120.8(12)
Er18 Er2 Er5 Er7 10.0(9)
N1 Er2 Er5 Er7 -67.8(7)
Er13 Er2 Er5 Er7 -132.2(8)
C69B Er2 Er5 Er7 120.8(7)
C30B Er2 Er5 Er7 132.8(9)
Er27 Er2 Er5 Er13 179.0(16)
Er20 Er2 Er5 Er13 39.4(8)
Er3 Er2 Er5 Er13 -8.2(5)
Er28 Er2 Er5 Er13 157.4(17)
Er23 Er2 Er5 Er13 11.4(10)
Er18 Er2 Er5 Er13 142.2(7)
Er7 Er2 Er5 Er13 132.2(8)
N1 Er2 Er5 Er13 64.3(5)
C69B Er2 Er5 Er13 -107.0(5)
C30B Er2 Er5 Er13 -95.1(6)
Er27 Er2 Er5 C41B -83.9(16)
Er20 Er2 Er5 C41B 136.4(7)
Er3 Er2 Er5 C41B 88.8(3)
Er28 Er2 Er5 C41B -105.5(16)
Er23 Er2 Er5 C41B 108.4(10)
Er18 Er2 Er5 C41B -120.8(6)
Er7 Er2 Er5 C41B -130.8(7)
N1 Er2 Er5 C41B 161.36(19)
Er13 Er2 Er5 C41B 97.0(4)
C69B Er2 Er5 C41B -10.0(2)
C30B Er2 Er5 C41B 2.0(5)
Er27 Er2 Er5 Er6 63.5(16)
Er20 Er2 Er5 Er6 -76.2(8)
Er3 Er2 Er5 Er6 -123.8(5)
Er28 Er2 Er5 Er6 41.9(17)
Er23 Er2 Er5 Er6 -104.2(10)
Er18 Er2 Er5 Er6 26.6(7)
Er7 Er2 Er5 Er6 16.6(8)
N1 Er2 Er5 Er6 -51.2(4)
Er13 Er2 Er5 Er6 -115.5(5)
C69B Er2 Er5 Er6 137.4(4)
C30B Er2 Er5 Er6 149.4(5)
Er26 Er27 Er7 Er18 180(2)
Er5 Er27 Er7 Er18 42(2)
Er28 Er27 Er7 Er18 8(2)
Er2 Er27 Er7 Er18 169.8(17)
Er3 Er27 Er7 Er18 72(2)
Er23 Er27 Er7 Er18 54.0(19)
Er12 Er27 Er7 Er18 163.3(16)
Er20 Er27 Er7 Er18 151.1(15)
N1 Er27 Er7 Er18 92.8(14)
Er6 Er27 Er7 Er18 28.3(12)
Er5 Er27 Er7 Er26 -138(2)
Er28 Er27 Er7 Er26 -172(2)
Er2 Er27 Er7 Er26 -9.7(6)
Er18 Er27 Er7 Er26 -180(2)
Er3 Er27 Er7 Er26 -108.0(19)
Er23 Er27 Er7 Er26 -125.5(17)
Er12 Er27 Er7 Er26 -16.2(7)
Er20 Er27 Er7 Er26 -28.4(9)
N1 Er27 Er7 Er26 -86.7(11)
Er6 Er27 Er7 Er26 -151.2(15)
Er26 Er27 Er7 Er2 9.7(6)
Er5 Er27 Er7 Er2 -127.9(18)
Er28 Er27 Er7 Er2 -162(2)
Er18 Er27 Er7 Er2 -169.8(17)
Er3 Er27 Er7 Er2 -98.3(17)
Er23 Er27 Er7 Er2 -115.8(14)
Er12 Er27 Er7 Er2 -6.5(4)
Er20 Er27 Er7 Er2 -18.7(6)
N1 Er27 Er7 Er2 -77.0(7)
Er6 Er27 Er7 Er2 -141.5(11)
Er26 Er27 Er7 Er12 16.2(7)
Er5 Er27 Er7 Er12 -121.4(16)
Er28 Er27 Er7 Er12 -155.7(19)
Er2 Er27 Er7 Er12 6.5(4)
Er18 Er27 Er7 Er12 -163.3(16)
Er3 Er27 Er7 Er12 -91.8(16)
Er23 Er27 Er7 Er12 -109.3(13)
Er20 Er27 Er7 Er12 -12.2(4)
N1 Er27 Er7 Er12 -70.5(5)
Er6 Er27 Er7 Er12 -135.0(9)
Er26 Er27 Er7 Er21 104.1(18)
Er5 Er27 Er7 Er21 -33(2)
Er28 Er27 Er7 Er21 -68(2)
Er2 Er27 Er7 Er21 94.4(16)
Er18 Er27 Er7 Er21 -75.4(17)
Er3 Er27 Er7 Er21 -4(3)
Er23 Er27 Er7 Er21 -21(2)
Er12 Er27 Er7 Er21 87.9(15)
Er20 Er27 Er7 Er21 75.7(14)
N1 Er27 Er7 Er21 17.4(11)
Er6 Er27 Er7 Er21 -47.1(11)
Er26 Er27 Er7 Er28 172(2)
Er5 Er27 Er7 Er28 34.3(19)
Er2 Er27 Er7 Er28 162(2)
Er18 Er27 Er7 Er28 -8(2)
Er3 Er27 Er7 Er28 64(2)
Er23 Er27 Er7 Er28 46.4(19)
Er12 Er27 Er7 Er28 155.7(19)
Er20 Er27 Er7 Er28 143.5(18)
N1 Er27 Er7 Er28 85.2(17)
Er6 Er27 Er7 Er28 20.7(17)
Er26 Er27 Er7 Er6 151.2(15)
Er5 Er27 Er7 Er6 13.6(18)
Er28 Er27 Er7 Er6 -20.7(17)
Er2 Er27 Er7 Er6 141.5(11)
Er18 Er27 Er7 Er6 -28.3(12)
Er3 Er27 Er7 Er6 43.2(19)
Er23 Er27 Er7 Er6 25.7(16)
Er12 Er27 Er7 Er6 135.0(9)
Er20 Er27 Er7 Er6 122.8(8)
N1 Er27 Er7 Er6 64.5(6)
Er26 Er27 Er7 Er16 111.5(18)
Er5 Er27 Er7 Er16 -26(2)
Er28 Er27 Er7 Er16 -60(2)
Er2 Er27 Er7 Er16 101.8(15)
Er18 Er27 Er7 Er16 -68.0(16)
Er3 Er27 Er7 Er16 3(3)
Er23 Er27 Er7 Er16 -14(2)
Er12 Er27 Er7 Er16 95.3(14)
Er20 Er27 Er7 Er16 83.1(13)
N1 Er27 Er7 Er16 24.8(11)
Er6 Er27 Er7 Er16 -39.7(10)
Er26 Er27 Er7 N1 86.7(11)
Er5 Er27 Er7 N1 -50.9(15)
Er28 Er27 Er7 N1 -85.2(17)
Er2 Er27 Er7 N1 77.0(7)
Er18 Er27 Er7 N1 -92.8(14)
Er3 Er27 Er7 N1 -21.3(16)
Er23 Er27 Er7 N1 -38.8(12)
Er12 Er27 Er7 N1 70.5(5)
Er20 Er27 Er7 N1 58.3(4)
Er6 Er27 Er7 N1 -64.5(6)
Er26 Er27 Er7 Er5 138(2)
Er28 Er27 Er7 Er5 -34.3(19)
Er2 Er27 Er7 Er5 127.9(18)
Er18 Er27 Er7 Er5 -42(2)
Er3 Er27 Er7 Er5 29.6(8)
Er23 Er27 Er7 Er5 12.1(7)
Er12 Er27 Er7 Er5 121.4(16)
Er20 Er27 Er7 Er5 109.2(16)
N1 Er27 Er7 Er5 50.9(15)
Er6 Er27 Er7 Er5 -13.6(18)
Er26 Er27 Er7 Er20 28.4(9)
Er5 Er27 Er7 Er20 -109.2(16)
Er28 Er27 Er7 Er20 -143.5(18)
Er2 Er27 Er7 Er20 18.7(6)
Er18 Er27 Er7 Er20 -151.1(15)
Er3 Er27 Er7 Er20 -79.6(16)
Er23 Er27 Er7 Er20 -97.1(12)
Er12 Er27 Er7 Er20 12.2(4)
N1 Er27 Er7 Er20 -58.3(4)
Er6 Er27 Er7 Er20 -122.8(8)
Er27 Er2 Er7 Er18 -7.1(12)
Er5 Er2 Er7 Er18 12.2(11)
Er20 Er2 Er7 Er18 145.4(11)
Er3 Er2 Er7 Er18 26.3(12)
Er28 Er2 Er7 Er18 2.2(12)
Er23 Er2 Er7 Er18 23.3(12)
N1 Er2 Er7 Er18 83.1(11)
Er13 Er2 Er7 Er18 85.7(14)
C69B Er2 Er7 Er18 -97.6(11)
C30B Er2 Er7 Er18 -138.3(10)
Er27 Er2 Er7 Er26 29.6(18)
Er5 Er2 Er7 Er26 48.9(18)
Er20 Er2 Er7 Er26 -178(2)
Er3 Er2 Er7 Er26 63.0(19)
Er28 Er2 Er7 Er26 39.0(18)
Er23 Er2 Er7 Er26 60.1(19)
Er18 Er2 Er7 Er26 36.8(17)
N1 Er2 Er7 Er26 120(2)
Er13 Er2 Er7 Er26 122.5(19)
C69B Er2 Er7 Er26 -61(2)
C30B Er2 Er7 Er26 -101.5(18)
Er5 Er2 Er7 Er27 19.3(8)
Er20 Er2 Er7 Er27 152.6(9)
Er3 Er2 Er7 Er27 33.4(9)
Er28 Er2 Er7 Er27 9.3(11)
Er23 Er2 Er7 Er27 30.4(8)
Er18 Er2 Er7 Er27 7.1(12)
N1 Er2 Er7 Er27 90.3(9)
Er13 Er2 Er7 Er27 92.8(12)
C69B Er2 Er7 Er27 -90.5(9)
C30B Er2 Er7 Er27 -131.1(9)
Er27 Er2 Er7 Er12 -163.6(12)
Er5 Er2 Er7 Er12 -144.3(8)
Er20 Er2 Er7 Er12 -11.0(7)
Er3 Er2 Er7 Er12 -130.1(8)
Er28 Er2 Er7 Er12 -154.2(11)
Er23 Er2 Er7 Er12 -133.1(8)
Er18 Er2 Er7 Er12 -156.4(13)
N1 Er2 Er7 Er12 -73.3(8)
Er13 Er2 Er7 Er12 -70.7(11)
C69B Er2 Er7 Er12 105.9(9)
C30B Er2 Er7 Er12 65.3(8)
Er27 Er2 Er7 Er21 -101.4(15)
Er5 Er2 Er7 Er21 -82.0(12)
Er20 Er2 Er7 Er21 51.2(13)
Er3 Er2 Er7 Er21 -67.9(13)
Er28 Er2 Er7 Er21 -92.0(14)
Er23 Er2 Er7 Er21 -70.9(12)
Er18 Er2 Er7 Er21 -94.2(16)
N1 Er2 Er7 Er21 -11.1(9)
Er13 Er2 Er7 Er21 -8.5(19)
C69B Er2 Er7 Er21 168.1(8)
C30B Er2 Er7 Er21 127.5(10)
Er27 Er2 Er7 Er28 -9.3(11)
Er5 Er2 Er7 Er28 10.0(8)
Er20 Er2 Er7 Er28 143.2(9)
Er3 Er2 Er7 Er28 24.1(8)
Er23 Er2 Er7 Er28 21.1(8)
Er18 Er2 Er7 Er28 -2.2(12)
N1 Er2 Er7 Er28 80.9(8)
Er13 Er2 Er7 Er28 83.5(11)
C69B Er2 Er7 Er28 -99.8(9)
C30B Er2 Er7 Er28 -140.5(8)
Er27 Er2 Er7 Er6 -38.6(11)
Er5 Er2 Er7 Er6 -19.2(9)
Er20 Er2 Er7 Er6 114.0(9)
Er3 Er2 Er7 Er6 -5.1(11)
Er28 Er2 Er7 Er6 -29.2(10)
Er23 Er2 Er7 Er6 -8.1(10)
Er18 Er2 Er7 Er6 -31.4(9)
N1 Er2 Er7 Er6 51.7(7)
Er13 Er2 Er7 Er6 54.3(14)
C69B Er2 Er7 Er6 -129.1(7)
C30B Er2 Er7 Er6 -169.7(6)
Er27 Er2 Er7 Er16 -94.4(14)
Er5 Er2 Er7 Er16 -75.1(12)
Er20 Er2 Er7 Er16 58.2(12)
Er3 Er2 Er7 Er16 -61.0(13)
Er28 Er2 Er7 Er16 -85.1(14)
Er23 Er2 Er7 Er16 -64.0(12)
Er18 Er2 Er7 Er16 -87.3(15)
N1 Er2 Er7 Er16 -4.1(9)
Er13 Er2 Er7 Er16 -1.5(19)
C69B Er2 Er7 Er16 175.1(8)
C30B Er2 Er7 Er16 134.5(10)
Er27 Er2 Er7 N1 -90.3(9)
Er5 Er2 Er7 N1 -70.9(3)
Er20 Er2 Er7 N1 62.3(5)
Er3 Er2 Er7 N1 -56.8(5)
Er28 Er2 Er7 N1 -80.9(8)
Er23 Er2 Er7 N1 -59.8(4)
Er18 Er2 Er7 N1 -83.1(11)
Er13 Er2 Er7 N1 2.6(11)
C69B Er2 Er7 N1 179.3(3)
C30B Er2 Er7 N1 138.6(3)
Er27 Er2 Er7 Er5 -19.3(8)
Er20 Er2 Er7 Er5 133.2(5)
Er3 Er2 Er7 Er5 14.1(2)
Er28 Er2 Er7 Er5 -10.0(8)
Er23 Er2 Er7 Er5 11.1(2)
Er18 Er2 Er7 Er5 -12.2(11)
N1 Er2 Er7 Er5 70.9(3)
Er13 Er2 Er7 Er5 73.5(8)
C69B Er2 Er7 Er5 -109.8(5)
C30B Er2 Er7 Er5 -150.4(5)
Er27 Er2 Er7 Er20 -152.6(9)
Er5 Er2 Er7 Er20 -133.2(5)
Er3 Er2 Er7 Er20 -119.1(5)
Er28 Er2 Er7 Er20 -143.2(9)
Er23 Er2 Er7 Er20 -122.1(5)
Er18 Er2 Er7 Er20 -145.4(11)
N1 Er2 Er7 Er20 -62.3(5)
Er13 Er2 Er7 Er20 -59.7(9)
C69B Er2 Er7 Er20 117.0(6)
C30B Er2 Er7 Er20 76.3(5)
Er25 Er6 Er8 Er17 98(4)
Er18 Er6 Er8 Er17 -111(2)
Er16 Er6 Er8 Er17 -44.4(15)
Er28 Er6 Er8 Er17 -141(2)
Er22 Er6 Er8 Er17 -179(100)
Er21 Er6 Er8 Er17 -52.5(15)
Er7 Er6 Er8 Er17 -76.6(17)
N1 Er6 Er8 Er17 -120.3(16)
Er1 Er6 Er8 Er17 -55.6(15)
Er5 Er6 Er8 Er17 -143.1(17)
Er25 Er6 Er8 Er22 -82(5)
Er17 Er6 Er8 Er22 179(100)
Er18 Er6 Er8 Er22 69(3)
Er16 Er6 Er8 Er22 135(3)
Er28 Er6 Er8 Er22 38(3)
Er21 Er6 Er8 Er22 127(3)
Er7 Er6 Er8 Er22 103(3)
N1 Er6 Er8 Er22 59(3)
Er1 Er6 Er8 Er22 124(3)
Er5 Er6 Er8 Er22 36(3)
Er17 Er6 Er8 Er25 -98(4)
Er18 Er6 Er8 Er25 151(5)
Er16 Er6 Er8 Er25 -143(4)
Er28 Er6 Er8 Er25 120(4)
Er22 Er6 Er8 Er25 82(5)
Er21 Er6 Er8 Er25 -151(4)
Er7 Er6 Er8 Er25 -175(4)
N1 Er6 Er8 Er25 141(4)
Er1 Er6 Er8 Er25 -154(4)
Er5 Er6 Er8 Er25 119(4)
Er25 Er6 Er8 Er14 -109(4)
Er17 Er6 Er8 Er14 152.7(18)
Er18 Er6 Er8 Er14 42.2(17)
Er16 Er6 Er8 Er14 108.3(10)
Er28 Er6 Er8 Er14 11.4(15)
Er22 Er6 Er8 Er14 -27(3)
Er21 Er6 Er8 Er14 100.2(10)
Er7 Er6 Er8 Er14 76.2(14)
N1 Er6 Er8 Er14 32.5(11)
Er1 Er6 Er8 Er14 97.1(10)
Er5 Er6 Er8 Er14 9.6(13)
Er25 Er6 Er8 Er10 -166(4)
Er17 Er6 Er8 Er10 96.1(16)
Er18 Er6 Er8 Er10 -14.5(16)
Er16 Er6 Er8 Er10 51.6(7)
Er28 Er6 Er8 Er10 -45.3(13)
Er22 Er6 Er8 Er10 -83(3)
Er21 Er6 Er8 Er10 43.5(8)
Er7 Er6 Er8 Er10 19.5(13)
N1 Er6 Er8 Er10 -24.2(7)
Er1 Er6 Er8 Er10 40.5(7)
Er5 Er6 Er8 Er10 -47.0(10)
Er25 Er6 Er8 Er16 143(4)
Er17 Er6 Er8 Er16 44.4(15)
Er18 Er6 Er8 Er16 -66.2(11)
Er28 Er6 Er8 Er16 -96.9(10)
Er22 Er6 Er8 Er16 -135(3)
Er21 Er6 Er8 Er16 -8.1(3)
Er7 Er6 Er8 Er16 -32.1(8)
N1 Er6 Er8 Er16 -75.8(3)
Er1 Er6 Er8 Er16 -11.17(16)
Er5 Er6 Er8 Er16 -98.7(5)
Er25 Er6 Er8 Er1 154(4)
Er17 Er6 Er8 Er1 55.6(15)
Er18 Er6 Er8 Er1 -55.0(12)
Er16 Er6 Er8 Er1 11.17(16)
Er28 Er6 Er8 Er1 -85.8(9)
Er22 Er6 Er8 Er1 -124(3)
Er21 Er6 Er8 Er1 3.1(3)
Er7 Er6 Er8 Er1 -21.0(8)
N1 Er6 Er8 Er1 -64.7(2)
Er5 Er6 Er8 Er1 -87.5(5)
Er25 Er6 Er8 Er21 151(4)
Er17 Er6 Er8 Er21 52.5(15)
Er18 Er6 Er8 Er21 -58.0(11)
Er16 Er6 Er8 Er21 8.1(3)
Er28 Er6 Er8 Er21 -88.8(10)
Er22 Er6 Er8 Er21 -127(3)
Er7 Er6 Er8 Er21 -24.0(8)
N1 Er6 Er8 Er21 -67.7(3)
Er1 Er6 Er8 Er21 -3.1(3)
Er5 Er6 Er8 Er21 -90.6(5)
Er25 Er6 Er8 N1 -141(4)
Er17 Er6 Er8 N1 120.3(16)
Er18 Er6 Er8 N1 9.7(11)
Er16 Er6 Er8 N1 75.8(3)
Er28 Er6 Er8 N1 -21.1(9)
Er22 Er6 Er8 N1 -59(3)
Er21 Er6 Er8 N1 67.7(3)
Er7 Er6 Er8 N1 43.7(8)
Er1 Er6 Er8 N1 64.7(2)
Er5 Er6 Er8 N1 -22.8(4)
Er25 Er6 Er8 C19B 24(4)
Er17 Er6 Er8 C19B -74.3(15)
Er18 Er6 Er8 C19B 175.1(11)
Er16 Er6 Er8 C19B -118.7(2)
Er28 Er6 Er8 C19B 144.3(9)
Er22 Er6 Er8 C19B 106(3)
Er21 Er6 Er8 C19B -126.9(3)
Er7 Er6 Er8 C19B -150.9(8)
N1 Er6 Er8 C19B 165.4(2)
Er1 Er6 Er8 C19B -129.9(2)
Er5 Er6 Er8 C19B 142.6(4)
Er25 Er6 Er8 C17B 60(4)
Er17 Er6 Er8 C17B -38.5(15)
Er18 Er6 Er8 C17B -149.0(11)
Er16 Er6 Er8 C17B -82.9(2)
Er28 Er6 Er8 C17B -179.8(9)
Er22 Er6 Er8 C17B 142(3)
Er21 Er6 Er8 C17B -91.0(3)
Er7 Er6 Er8 C17B -115.0(8)
N1 Er6 Er8 C17B -158.72(19)
Er1 Er6 Er8 C17B -94.06(15)
Er5 Er6 Er8 C17B 178.4(4)
Er16 Er1 Er8 Er17 -9.3(11)
Er10 Er1 Er8 Er17 -178.0(11)
N1 Er1 Er8 Er17 104.1(10)
Er22 Er1 Er8 Er17 148(3)
Er25 Er1 Er8 Er17 26.3(10)
C16B Er1 Er8 Er17 -90.7(10)
Er7 Er1 Er8 Er17 48.7(11)
Er14 Er1 Er8 Er17 160.4(13)
Er6 Er1 Er8 Er17 31.4(10)
C4B Er1 Er8 Er17 -72.6(10)
Er16 Er1 Er8 Er22 -158(3)
Er17 Er1 Er8 Er22 -148(3)
Er10 Er1 Er8 Er22 34(3)
N1 Er1 Er8 Er22 -44(3)
Er25 Er1 Er8 Er22 -122(3)
C16B Er1 Er8 Er22 121(3)
Er7 Er1 Er8 Er22 -100(3)
Er14 Er1 Er8 Er22 12(3)
Er6 Er1 Er8 Er22 -117(3)
C4B Er1 Er8 Er22 139(3)
Er16 Er1 Er8 Er25 -35.6(8)
Er17 Er1 Er8 Er25 -26.3(10)
Er10 Er1 Er8 Er25 155.8(8)
N1 Er1 Er8 Er25 77.8(7)
Er22 Er1 Er8 Er25 122(3)
C16B Er1 Er8 Er25 -117.0(7)
Er7 Er1 Er8 Er25 22.5(9)
Er14 Er1 Er8 Er25 134.1(10)
Er6 Er1 Er8 Er25 5.1(8)
C4B Er1 Er8 Er25 -98.8(7)
Er16 Er1 Er8 Er14 -169.7(9)
Er17 Er1 Er8 Er14 -160.4(13)
Er10 Er1 Er8 Er14 21.7(8)
N1 Er1 Er8 Er14 -56.3(8)
Er22 Er1 Er8 Er14 -12(3)
Er25 Er1 Er8 Er14 -134.1(10)
C16B Er1 Er8 Er14 108.9(8)
Er7 Er1 Er8 Er14 -111.6(9)
Er6 Er1 Er8 Er14 -129.0(9)
C4B Er1 Er8 Er14 127.0(8)
Er16 Er1 Er8 Er10 168.7(6)
Er17 Er1 Er8 Er10 178.0(11)
N1 Er1 Er8 Er10 -78.0(4)
Er22 Er1 Er8 Er10 -34(3)
Er25 Er1 Er8 Er10 -155.8(8)
C16B Er1 Er8 Er10 87.2(4)
Er7 Er1 Er8 Er10 -133.3(7)
Er14 Er1 Er8 Er10 -21.7(8)
Er6 Er1 Er8 Er10 -150.7(6)
C4B Er1 Er8 Er10 105.4(4)
Er17 Er1 Er8 Er16 9.3(11)
Er10 Er1 Er8 Er16 -168.7(6)
N1 Er1 Er8 Er16 113.4(5)
Er22 Er1 Er8 Er16 158(3)
Er25 Er1 Er8 Er16 35.6(8)
C16B Er1 Er8 Er16 -81.4(5)
Er7 Er1 Er8 Er16 58.0(8)
Er14 Er1 Er8 Er16 169.7(9)
Er6 Er1 Er8 Er16 40.7(6)
C4B Er1 Er8 Er16 -63.3(5)
Er16 Er1 Er8 Er6 -40.7(6)
Er17 Er1 Er8 Er6 -31.4(10)
Er10 Er1 Er8 Er6 150.7(6)
N1 Er1 Er8 Er6 72.7(4)
Er22 Er1 Er8 Er6 117(3)
Er25 Er1 Er8 Er6 -5.1(8)
C16B Er1 Er8 Er6 -122.1(4)
Er7 Er1 Er8 Er6 17.4(7)
Er14 Er1 Er8 Er6 129.0(9)
C4B Er1 Er8 Er6 -104.0(4)
Er16 Er1 Er8 Er21 -29.0(9)
Er17 Er1 Er8 Er21 -19.7(13)
Er10 Er1 Er8 Er21 162.3(10)
N1 Er1 Er8 Er21 84.4(9)
Er22 Er1 Er8 Er21 129(3)
Er25 Er1 Er8 Er21 6.5(11)
C16B Er1 Er8 Er21 -110.4(9)
Er7 Er1 Er8 Er21 29.0(10)
Er14 Er1 Er8 Er21 140.7(11)
Er6 Er1 Er8 Er21 11.6(10)
C4B Er1 Er8 Er21 -92.3(9)
Er16 Er1 Er8 N1 -113.4(5)
Er17 Er1 Er8 N1 -104.1(10)
Er10 Er1 Er8 N1 78.0(4)
Er22 Er1 Er8 N1 44(3)
Er25 Er1 Er8 N1 -77.8(7)
C16B Er1 Er8 N1 165.2(2)
Er7 Er1 Er8 N1 -55.3(6)
Er14 Er1 Er8 N1 56.3(8)
Er6 Er1 Er8 N1 -72.7(4)
C4B Er1 Er8 N1 -176.67(18)
Er16 Er1 Er8 C19B 71.0(5)
Er17 Er1 Er8 C19B 80.3(10)
Er10 Er1 Er8 C19B -97.7(4)
N1 Er1 Er8 C19B -175.7(2)
Er22 Er1 Er8 C19B -131(3)
Er25 Er1 Er8 C19B 106.5(7)
C16B Er1 Er8 C19B -10.5(2)
Er7 Er1 Er8 C19B 129.0(6)
Er14 Er1 Er8 C19B -119.4(8)
Er6 Er1 Er8 C19B 111.6(4)
C4B Er1 Er8 C19B 7.67(16)
Er16 Er1 Er8 C17B 59.4(5)
Er17 Er1 Er8 C17B 68.7(10)
Er10 Er1 Er8 C17B -109.2(4)
N1 Er1 Er8 C17B 172.81(18)
Er22 Er1 Er8 C17B -143(3)
Er25 Er1 Er8 C17B 95.0(7)
C16B Er1 Er8 C17B -21.99(15)
Er7 Er1 Er8 C17B 117.5(6)
Er14 Er1 Er8 C17B -130.9(8)
Er6 Er1 Er8 C17B 100.1(4)
C4B Er1 Er8 C17B -3.86(8)
Er11 Er4 Er9 Er19 -165(2)
Er15 Er4 Er9 Er19 -102(2)
N1 Er4 Er9 Er19 -138(2)
Er13 Er4 Er9 Er19 178(3)
C51B Er4 Er9 Er19 59(2)
C50B Er4 Er9 Er19 26(2)
C52B Er4 Er9 Er19 77(2)
C10B Er4 Er9 Er19 73(2)
C25B Er4 Er9 Er19 -1(2)
C54B Er4 Er9 Er19 20.0(19)
Er14 Er4 Er9 Er19 -155(2)
Er11 Er4 Er9 Er13 17(3)
Er15 Er4 Er9 Er13 80(2)
N1 Er4 Er9 Er13 44.0(16)
C51B Er4 Er9 Er13 -118.4(16)
C50B Er4 Er9 Er13 -152.3(16)
C52B Er4 Er9 Er13 -100.4(17)
C10B Er4 Er9 Er13 -104.4(18)
C25B Er4 Er9 Er13 -178.6(14)
C54B Er4 Er9 Er13 -157.9(19)
Er14 Er4 Er9 Er13 27(2)
Er11 Er4 Er9 Er24 11.9(13)
Er15 Er4 Er9 Er24 75.2(17)
N1 Er4 Er9 Er24 38.8(12)
Er13 Er4 Er9 Er24 -5(2)
C51B Er4 Er9 Er24 -123.6(12)
C50B Er4 Er9 Er24 -157.5(12)
C52B Er4 Er9 Er24 -105.6(12)
C10B Er4 Er9 Er24 -109.6(14)
C25B Er4 Er9 Er24 176.2(14)
C54B Er4 Er9 Er24 -163.1(11)
Er14 Er4 Er9 Er24 21.7(11)
Er11 Er4 Er9 C53B 138.6(8)
Er15 Er4 Er9 C53B -158.2(11)
N1 Er4 Er9 C53B 165.5(6)
Er13 Er4 Er9 C53B 121.4(19)
C51B Er4 Er9 C53B 3.0(6)
C50B Er4 Er9 C53B -30.8(5)
C52B Er4 Er9 C53B 21.0(3)
C10B Er4 Er9 C53B 17.1(12)
C25B Er4 Er9 C53B -57.2(7)
C54B Er4 Er9 C53B -36.5(3)
Er14 Er4 Er9 C53B 148.4(5)
Er11 Er4 Er9 C60B 124.9(11)
Er15 Er4 Er9 C60B -171.9(12)
N1 Er4 Er9 C60B 151.8(12)
Er13 Er4 Er9 C60B 108(2)
C51B Er4 Er9 C60B -10.7(13)
C50B Er4 Er9 C60B -44.5(12)
C52B Er4 Er9 C60B 7.3(10)
C10B Er4 Er9 C60B 3.4(18)
C25B Er4 Er9 C60B -70.8(12)
C54B Er4 Er9 C60B -50.1(10)
Er14 Er4 Er9 C60B 134.7(10)
Er11 Er4 Er9 N1 -26.9(12)
Er15 Er4 Er9 N1 36.3(13)
Er13 Er4 Er9 N1 -44.0(16)
C51B Er4 Er9 N1 -162.48(16)
C50B Er4 Er9 N1 163.69(16)
C52B Er4 Er9 N1 -144.5(3)
C10B Er4 Er9 N1 -148.4(6)
C25B Er4 Er9 N1 137.4(3)
C54B Er4 Er9 N1 158.1(4)
Er14 Er4 Er9 N1 -17.1(7)
Er11 Er4 Er9 Er20 -59.8(14)
Er15 Er4 Er9 Er20 3.4(17)
N1 Er4 Er9 Er20 -33.0(6)
Er13 Er4 Er9 Er20 -77.0(18)
C51B Er4 Er9 Er20 164.6(6)
C50B Er4 Er9 Er20 130.7(7)
C52B Er4 Er9 Er20 -177.4(8)
C10B Er4 Er9 Er20 178.6(3)
C25B Er4 Er9 Er20 104.4(8)
C54B Er4 Er9 Er20 125.1(9)
Er14 Er4 Er9 Er20 -50.1(10)
Er11 Er4 Er9 C55B -151.5(8)
Er15 Er4 Er9 C55B -88.2(13)
N1 Er4 Er9 C55B -124.6(5)
Er13 Er4 Er9 C55B -169(2)
C51B Er4 Er9 C55B 72.9(5)
C50B Er4 Er9 C55B 39.1(5)
C52B Er4 Er9 C55B 90.9(4)
C10B Er4 Er9 C55B 87.0(8)
C25B Er4 Er9 C55B 12.8(8)
C54B Er4 Er9 C55B 33.5(3)
Er14 Er4 Er9 C55B -141.7(5)
Er11 Er4 Er9 C54B 175.0(8)
Er15 Er4 Er9 C54B -121.8(12)
N1 Er4 Er9 C54B -158.1(4)
Er13 Er4 Er9 C54B 157.9(19)
C51B Er4 Er9 C54B 39.4(4)
C50B Er4 Er9 C54B 5.6(4)
C52B Er4 Er9 C54B 57.4(2)
C10B Er4 Er9 C54B 53.5(9)
C25B Er4 Er9 C54B -20.7(7)
Er14 Er4 Er9 C54B -175.2(4)
Er15 Er4 Er9 Er11 63.2(15)
N1 Er4 Er9 Er11 26.9(12)
Er13 Er4 Er9 Er11 -17(3)
C51B Er4 Er9 Er11 -135.6(12)
C50B Er4 Er9 Er11 -169.4(11)
C52B Er4 Er9 Er11 -117.6(10)
C10B Er4 Er9 Er11 -121.5(15)
C25B Er4 Er9 Er11 164.3(14)
C54B Er4 Er9 Er11 -175.0(8)
Er14 Er4 Er9 Er11 9.8(9)
Er11 Er4 Er9 C56B -142.9(8)
Er15 Er4 Er9 C56B -79.7(17)
N1 Er4 Er9 C56B -116.0(11)
Er13 Er4 Er9 C56B -160(3)
C51B Er4 Er9 C56B 81.5(10)
C50B Er4 Er9 C56B 47.7(11)
C52B Er4 Er9 C56B 99.5(10)
C10B Er4 Er9 C56B 95.6(11)
C25B Er4 Er9 C56B 21.4(14)
C54B Er4 Er9 C56B 42.1(8)
Er14 Er4 Er9 C56B -133.1(9)
Er17 Er8 Er10 Er14 148.7(17)
Er22 Er8 Er10 Er14 -3(3)
Er25 Er8 Er10 Er14 94.3(18)
Er16 Er8 Er10 Er14 149.5(12)
Er6 Er8 Er10 Er14 99.9(13)
Er1 Er8 Er10 Er14 146.2(12)
Er21 Er8 Er10 Er14 141.8(12)
N1 Er8 Er10 Er14 75.1(12)
C19B Er8 Er10 Er14 -89.9(12)
C17B Er8 Er10 Er14 -128.2(11)
Er17 Er8 Er10 Er22 152(3)
Er25 Er8 Er10 Er22 98(3)
Er14 Er8 Er10 Er22 3(3)
Er16 Er8 Er10 Er22 153(2)
Er6 Er8 Er10 Er22 103(2)
Er1 Er8 Er10 Er22 150(2)
Er21 Er8 Er10 Er22 145(2)
N1 Er8 Er10 Er22 78(2)
C19B Er8 Er10 Er22 -87(2)
C17B Er8 Er10 Er22 -125(2)
Er17 Er8 Er10 Er15 94.5(19)
Er22 Er8 Er10 Er15 -57(3)
Er25 Er8 Er10 Er15 40(2)
Er14 Er8 Er10 Er15 -54.2(17)
Er16 Er8 Er10 Er15 95.3(13)
Er6 Er8 Er10 Er15 45.7(16)
Er1 Er8 Er10 Er15 92.1(13)
Er21 Er8 Er10 Er15 87.6(13)
N1 Er8 Er10 Er15 20.9(13)
C19B Er8 Er10 Er15 -144.1(13)
C17B Er8 Er10 Er15 177.7(13)
Er17 Er8 Er10 Er11 128.6(13)
Er22 Er8 Er10 Er11 -23(2)
Er25 Er8 Er10 Er11 74.2(15)
Er14 Er8 Er10 Er11 -20.1(12)
Er16 Er8 Er10 Er11 129.4(6)
Er6 Er8 Er10 Er11 79.8(9)
Er1 Er8 Er10 Er11 126.1(6)
Er21 Er8 Er10 Er11 121.7(6)
N1 Er8 Er10 Er11 55.0(5)
C19B Er8 Er10 Er11 -110.0(5)
C17B Er8 Er10 Er11 -148.2(4)
Er17 Er8 Er10 Er1 2.5(13)
Er22 Er8 Er10 Er1 -150(2)
Er25 Er8 Er10 Er1 -52.0(15)
Er14 Er8 Er10 Er1 -146.2(12)
Er16 Er8 Er10 Er1 3.26(18)
Er6 Er8 Er10 Er1 -46.4(8)
Er21 Er8 Er10 Er1 -4.5(2)
N1 Er8 Er10 Er1 -71.2(2)
C19B Er8 Er10 Er1 123.8(2)
C17B Er8 Er10 Er1 85.6(2)
Er22 Er8 Er10 Er17 -152(3)
Er25 Er8 Er10 Er17 -54.4(16)
Er14 Er8 Er10 Er17 -148.7(17)
Er16 Er8 Er10 Er17 0.8(13)
Er6 Er8 Er10 Er17 -48.8(13)
Er1 Er8 Er10 Er17 -2.5(13)
Er21 Er8 Er10 Er17 -6.9(13)
N1 Er8 Er10 Er17 -73.6(13)
C19B Er8 Er10 Er17 121.4(14)
C17B Er8 Er10 Er17 83.2(13)
Er17 Er8 Er10 Er16 -0.8(13)
Er22 Er8 Er10 Er16 -153(2)
Er25 Er8 Er10 Er16 -55.2(14)
Er14 Er8 Er10 Er16 -149.5(12)
Er6 Er8 Er10 Er16 -49.6(7)
Er1 Er8 Er10 Er16 -3.26(18)
Er21 Er8 Er10 Er16 -7.7(2)
N1 Er8 Er10 Er16 -74.4(2)
C19B Er8 Er10 Er16 120.6(2)
C17B Er8 Er10 Er16 82.3(2)
Er17 Er8 Er10 Er21 6.9(13)
Er22 Er8 Er10 Er21 -145(2)
Er25 Er8 Er10 Er21 -47.5(14)
Er14 Er8 Er10 Er21 -141.8(12)
Er16 Er8 Er10 Er21 7.7(2)
Er6 Er8 Er10 Er21 -41.9(7)
Er1 Er8 Er10 Er21 4.5(2)
N1 Er8 Er10 Er21 -66.7(2)
C19B Er8 Er10 Er21 128.3(2)
C17B Er8 Er10 Er21 90.1(2)
Er17 Er8 Er10 N1 73.6(13)
Er22 Er8 Er10 N1 -78(2)
Er25 Er8 Er10 N1 19.2(15)
Er14 Er8 Er10 N1 -75.1(12)
Er16 Er8 Er10 N1 74.4(2)
Er6 Er8 Er10 N1 24.8(8)
Er1 Er8 Er10 N1 71.2(2)
Er21 Er8 Er10 N1 66.7(2)
C19B Er8 Er10 N1 -165.0(2)
C17B Er8 Er10 N1 156.8(2)
Er17 Er8 Er10 C1B -122.2(13)
Er22 Er8 Er10 C1B 86(2)
Er25 Er8 Er10 C1B -176.7(14)
Er14 Er8 Er10 C1B 89.1(12)
Er16 Er8 Er10 C1B -121.4(3)
Er6 Er8 Er10 C1B -171.1(6)
Er1 Er8 Er10 C1B -124.7(3)
Er21 Er8 Er10 C1B -129.1(3)
N1 Er8 Er10 C1B 164.1(4)
C19B Er8 Er10 C1B -0.9(4)
C17B Er8 Er10 C1B -39.1(3)
Er17 Er8 Er10 Er24 109.8(13)
Er22 Er8 Er10 Er24 -42(2)
Er25 Er8 Er10 Er24 55.3(15)
Er14 Er8 Er10 Er24 -38.9(11)
Er16 Er8 Er10 Er24 110.6(4)
Er6 Er8 Er10 Er24 60.9(9)
Er1 Er8 Er10 Er24 107.3(4)
Er21 Er8 Er10 Er24 102.9(4)
N1 Er8 Er10 Er24 36.1(3)
C19B Er8 Er10 Er24 -128.9(3)
C17B Er8 Er10 Er24 -167.1(3)
Er16 Er1 Er10 Er14 -43.1(15)
Er17 Er1 Er10 Er14 -33.2(13)
Er8 Er1 Er10 Er14 -32.6(13)
N1 Er1 Er10 Er14 45.2(13)
Er22 Er1 Er10 Er14 -19.9(16)
Er25 Er1 Er10 Er14 -20.5(14)
C16B Er1 Er10 Er14 -156.5(13)
Er7 Er1 Er10 Er14 27.7(16)
Er6 Er1 Er10 Er14 -12.5(14)
C4B Er1 Er10 Er14 -119.0(13)
Er16 Er1 Er10 Er22 -23.2(12)
Er17 Er1 Er10 Er22 -13.4(11)
Er8 Er1 Er10 Er22 -12.7(11)
N1 Er1 Er10 Er22 65.1(11)
Er25 Er1 Er10 Er22 -0.6(12)
C16B Er1 Er10 Er22 -136.6(11)
Er7 Er1 Er10 Er22 47.6(13)
Er14 Er1 Er10 Er22 19.9(16)
Er6 Er1 Er10 Er22 7.4(12)
C4B Er1 Er10 Er22 -99.1(11)
Er16 Er1 Er10 Er8 -10.4(6)
Er17 Er1 Er10 Er8 -0.6(3)
N1 Er1 Er10 Er8 77.9(3)
Er22 Er1 Er10 Er8 12.7(11)
Er25 Er1 Er10 Er8 12.1(4)
C16B Er1 Er10 Er8 -123.8(2)
Er7 Er1 Er10 Er8 60.3(8)
Er14 Er1 Er10 Er8 32.6(13)
Er6 Er1 Er10 Er8 20.1(4)
C4B Er1 Er10 Er8 -86.4(3)
Er16 Er1 Er10 Er15 -147.0(10)
Er17 Er1 Er10 Er15 -137.2(9)
Er8 Er1 Er10 Er15 -136.5(10)
N1 Er1 Er10 Er15 -58.7(8)
Er22 Er1 Er10 Er15 -123.8(15)
Er25 Er1 Er10 Er15 -124.4(9)
C16B Er1 Er10 Er15 99.6(9)
Er7 Er1 Er10 Er15 -76.2(11)
Er14 Er1 Er10 Er15 -103.9(16)
Er6 Er1 Er10 Er15 -116.4(9)
C4B Er1 Er10 Er15 137.1(8)
Er16 Er1 Er10 Er11 -119.9(8)
Er17 Er1 Er10 Er11 -110.1(7)
Er8 Er1 Er10 Er11 -109.5(7)
N1 Er1 Er10 Er11 -31.6(6)
Er22 Er1 Er10 Er11 -96.7(13)
Er25 Er1 Er10 Er11 -97.4(7)
C16B Er1 Er10 Er11 126.7(6)
Er7 Er1 Er10 Er11 -49.1(10)
Er14 Er1 Er10 Er11 -76.8(14)
Er6 Er1 Er10 Er11 -89.3(7)
C4B Er1 Er10 Er11 164.2(5)
Er16 Er1 Er10 Er17 -9.8(6)
Er8 Er1 Er10 Er17 0.6(3)
N1 Er1 Er10 Er17 78.5(3)
Er22 Er1 Er10 Er17 13.4(11)
Er25 Er1 Er10 Er17 12.7(4)
C16B Er1 Er10 Er17 -123.2(3)
Er7 Er1 Er10 Er17 60.9(8)
Er14 Er1 Er10 Er17 33.2(13)
Er6 Er1 Er10 Er17 20.7(4)
C4B Er1 Er10 Er17 -85.7(3)
Er17 Er1 Er10 Er16 9.8(6)
Er8 Er1 Er10 Er16 10.4(6)
N1 Er1 Er10 Er16 88.3(5)
Er22 Er1 Er10 Er16 23.2(12)
Er25 Er1 Er10 Er16 22.5(6)
C16B Er1 Er10 Er16 -113.4(6)
Er7 Er1 Er10 Er16 70.8(8)
Er14 Er1 Er10 Er16 43.1(15)
Er6 Er1 Er10 Er16 30.6(6)
C4B Er1 Er10 Er16 -75.9(5)
Er16 Er1 Er10 Er21 -32.9(11)
Er17 Er1 Er10 Er21 -23.1(12)
Er8 Er1 Er10 Er21 -22.5(12)
N1 Er1 Er10 Er21 55.4(12)
Er22 Er1 Er10 Er21 -9.7(17)
Er25 Er1 Er10 Er21 -10.4(12)
C16B Er1 Er10 Er21 -146.3(13)
Er7 Er1 Er10 Er21 37.8(13)
Er14 Er1 Er10 Er21 10.1(19)
Er6 Er1 Er10 Er21 -2.3(12)
C4B Er1 Er10 Er21 -108.8(12)
Er16 Er1 Er10 N1 -88.3(5)
Er17 Er1 Er10 N1 -78.5(3)
Er8 Er1 Er10 N1 -77.9(3)
Er22 Er1 Er10 N1 -65.1(11)
Er25 Er1 Er10 N1 -65.8(4)
C16B Er1 Er10 N1 158.3(2)
Er7 Er1 Er10 N1 -17.5(8)
Er14 Er1 Er10 N1 -45.2(13)
Er6 Er1 Er10 N1 -57.7(4)
C4B Er1 Er10 N1 -164.21(19)
Er16 Er1 Er10 C1B 71.3(7)
Er17 Er1 Er10 C1B 81.1(5)
Er8 Er1 Er10 C1B 81.8(5)
N1 Er1 Er10 C1B 159.6(5)
Er22 Er1 Er10 C1B 94.5(12)
Er25 Er1 Er10 C1B 93.8(6)
C16B Er1 Er10 C1B -42.1(5)
Er7 Er1 Er10 C1B 142.1(7)
Er14 Er1 Er10 C1B 114.4(15)
Er6 Er1 Er10 C1B 101.9(5)
C4B Er1 Er10 C1B -4.6(5)
Er16 Er1 Er10 Er24 -118.5(6)
Er17 Er1 Er10 Er24 -108.7(5)
Er8 Er1 Er10 Er24 -108.1(5)
N1 Er1 Er10 Er24 -30.2(3)
Er22 Er1 Er10 Er24 -95.3(12)
Er25 Er1 Er10 Er24 -96.0(5)
C16B Er1 Er10 Er24 128.1(3)
Er7 Er1 Er10 Er24 -47.7(8)
Er14 Er1 Er10 Er24 -75.5(14)
Er6 Er1 Er10 Er24 -87.9(5)
C4B Er1 Er10 Er24 165.6(3)
Er9 Er4 Er11 Er24 -28(3)
Er15 Er4 Er11 Er24 -128(3)
N1 Er4 Er11 Er24 -55(3)
Er13 Er4 Er11 Er24 -20(3)
C51B Er4 Er11 Er24 110(3)
C50B Er4 Er11 Er24 140(3)
C52B Er4 Er11 Er24 80(3)
C10B Er4 Er11 Er24 114(3)
C25B Er4 Er11 Er24 165(3)
C54B Er4 Er11 Er24 143(3)
Er14 Er4 Er11 Er24 -48(3)
Er9 Er4 Er11 Er15 100.0(17)
N1 Er4 Er11 Er15 73.1(12)
Er13 Er4 Er11 Er15 108.3(13)
C51B Er4 Er11 Er15 -122.0(12)
C50B Er4 Er11 Er15 -91.4(12)
C52B Er4 Er11 Er15 -152.1(12)
C10B Er4 Er11 Er15 -117.8(12)
C25B Er4 Er11 Er15 -66.8(12)
C54B Er4 Er11 Er15 -88.5(13)
Er14 Er4 Er11 Er15 80.7(15)
Er9 Er4 Er11 Er14 19.3(17)
Er15 Er4 Er11 Er14 -80.7(15)
N1 Er4 Er11 Er14 -7.7(9)
Er13 Er4 Er11 Er14 27.5(12)
C51B Er4 Er11 Er14 157.2(10)
C50B Er4 Er11 Er14 -172.1(9)
C52B Er4 Er11 Er14 127.2(9)
C10B Er4 Er11 Er14 161.5(11)
C25B Er4 Er11 Er14 -147.5(10)
C54B Er4 Er11 Er14 -169.2(8)
Er9 Er4 Er11 Er19 117(8)
Er15 Er4 Er11 Er19 17(8)
N1 Er4 Er11 Er19 90(7)
Er13 Er4 Er11 Er19 125(8)
C51B Er4 Er11 Er19 -105(7)
C50B Er4 Er11 Er19 -75(7)
C52B Er4 Er11 Er19 -135(7)
C10B Er4 Er11 Er19 -101(7)
C25B Er4 Er11 Er19 -50(7)
C54B Er4 Er11 Er19 -72(7)
Er14 Er4 Er11 Er19 97(8)
Er9 Er4 Er11 Er10 62.4(14)
Er15 Er4 Er11 Er10 -37.6(12)
N1 Er4 Er11 Er10 35.5(5)
Er13 Er4 Er11 Er10 70.7(8)
C51B Er4 Er11 Er10 -159.6(5)
C50B Er4 Er11 Er10 -129.0(5)
C52B Er4 Er11 Er10 170.3(5)
C10B Er4 Er11 Er10 -155.4(7)
C25B Er4 Er11 Er10 -104.4(6)
C54B Er4 Er11 Er10 -126.1(5)
Er14 Er4 Er11 Er10 43.1(9)
Er9 Er4 Er11 C9B -110.9(12)
Er15 Er4 Er11 C9B 149.1(13)
N1 Er4 Er11 C9B -137.9(4)
Er13 Er4 Er11 C9B -102.7(5)
C51B Er4 Er11 C9B 27.0(3)
C50B Er4 Er11 C9B 57.7(4)
C52B Er4 Er11 C9B -3.0(4)
C10B Er4 Er11 C9B 31.30(18)
C25B Er4 Er11 C9B 82.3(3)
C54B Er4 Er11 C9B 60.6(6)
Er14 Er4 Er11 C9B -130.2(11)
Er9 Er4 Er11 N1 27.0(12)
Er15 Er4 Er11 N1 -73.1(12)
Er13 Er4 Er11 N1 35.2(5)
C51B Er4 Er11 N1 164.93(15)
C50B Er4 Er11 N1 -164.44(16)
C52B Er4 Er11 N1 134.86(17)
C10B Er4 Er11 N1 169.2(3)
C25B Er4 Er11 N1 -139.82(16)
C54B Er4 Er11 N1 -161.5(4)
Er14 Er4 Er11 N1 7.7(9)
Er9 Er4 Er11 Er22 17.0(15)
Er15 Er4 Er11 Er22 -83.1(14)
N1 Er4 Er11 Er22 -10.0(8)
Er13 Er4 Er11 Er22 25.2(10)
C51B Er4 Er11 Er22 154.9(8)
C50B Er4 Er11 Er22 -174.5(8)
C52B Er4 Er11 Er22 124.8(8)
C10B Er4 Er11 Er22 159.2(9)
C25B Er4 Er11 Er22 -149.8(8)
C54B Er4 Er11 Er22 -171.6(8)
Er14 Er4 Er11 Er22 -2.3(12)
Er9 Er4 Er11 C8B -113.2(13)
Er15 Er4 Er11 C8B 146.7(15)
N1 Er4 Er11 C8B -140.2(8)
Er13 Er4 Er11 C8B -105.0(8)
C51B Er4 Er11 C8B 24.7(8)
C50B Er4 Er11 C8B 55.3(8)
C52B Er4 Er11 C8B -5.4(8)
C10B Er4 Er11 C8B 29.0(6)
C25B Er4 Er11 C8B 80.0(7)
C54B Er4 Er11 C8B 58.2(10)
Er14 Er4 Er11 C8B -132.5(14)
Er9 Er4 Er11 C10B -142.2(11)
Er15 Er4 Er11 C10B 117.8(12)
N1 Er4 Er11 C10B -169.2(3)
Er13 Er4 Er11 C10B -134.0(5)
C51B Er4 Er11 C10B -4.26(17)
C50B Er4 Er11 C10B 26.4(3)
C52B Er4 Er11 C10B -34.3(3)
C25B Er4 Er11 C10B 50.99(14)
C54B Er4 Er11 C10B 29.3(6)
Er14 Er4 Er11 C10B -161.5(11)
Er9 Er4 Er11 C11B -179.1(11)
Er15 Er4 Er11 C11B 80.8(12)
N1 Er4 Er11 C11B 153.9(3)
Er13 Er4 Er11 C11B -170.9(4)
C51B Er4 Er11 C11B -41.20(19)
C50B Er4 Er11 C11B -10.6(3)
C52B Er4 Er11 C11B -71.3(2)
C10B Er4 Er11 C11B -36.94(10)
C25B Er4 Er11 C11B 14.05(16)
C54B Er4 Er11 C11B -7.7(6)
Er14 Er4 Er11 C11B 161.6(11)
Er14 Er10 Er11 Er24 -101.0(14)
Er22 Er10 Er11 Er24 -91.7(14)
Er8 Er10 Er11 Er24 -81.8(10)
Er15 Er10 Er11 Er24 56.3(15)
Er1 Er10 Er11 Er24 4.3(12)
Er17 Er10 Er11 Er24 -70.0(11)
Er16 Er10 Er11 Er24 -14.6(13)
Er21 Er10 Er11 Er24 -8.9(12)
N1 Er10 Er11 Er24 -26.4(8)
C1B Er10 Er11 Er24 174.7(8)
Er14 Er10 Er11 Er15 -157.4(18)
Er22 Er10 Er11 Er15 -148.1(17)
Er8 Er10 Er11 Er15 -138.1(14)
Er1 Er10 Er11 Er15 -52.0(14)
Er17 Er10 Er11 Er15 -126.3(15)
Er16 Er10 Er11 Er15 -70.9(15)
Er21 Er10 Er11 Er15 -65.2(14)
N1 Er10 Er11 Er15 -82.7(13)
C1B Er10 Er11 Er15 118.4(14)
Er24 Er10 Er11 Er15 -56.3(15)
Er14 Er10 Er11 Er4 -113.5(13)
Er22 Er10 Er11 Er4 -104.2(12)
Er8 Er10 Er11 Er4 -94.2(7)
Er15 Er10 Er11 Er4 43.9(14)
Er1 Er10 Er11 Er4 -8.1(10)
Er17 Er10 Er11 Er4 -82.4(8)
Er16 Er10 Er11 Er4 -27.1(11)
Er21 Er10 Er11 Er4 -21.3(10)
N1 Er10 Er11 Er4 -38.8(6)
C1B Er10 Er11 Er4 162.3(5)
Er24 Er10 Er11 Er4 -12.4(5)
Er22 Er10 Er11 Er14 9.3(16)
Er8 Er10 Er11 Er14 19.3(11)
Er15 Er10 Er11 Er14 157.4(18)
Er1 Er10 Er11 Er14 105.3(13)
Er17 Er10 Er11 Er14 31.1(12)
Er16 Er10 Er11 Er14 86.4(13)
Er21 Er10 Er11 Er14 92.1(13)
N1 Er10 Er11 Er14 74.7(11)
C1B Er10 Er11 Er14 -84.2(12)
Er24 Er10 Er11 Er14 101.0(14)
Er14 Er10 Er11 Er19 -116.0(13)
Er22 Er10 Er11 Er19 -106.7(12)
Er8 Er10 Er11 Er19 -96.8(7)
Er15 Er10 Er11 Er19 41.4(14)
Er1 Er10 Er11 Er19 -10.7(10)
Er17 Er10 Er11 Er19 -84.9(8)
Er16 Er10 Er11 Er19 -29.6(10)
Er21 Er10 Er11 Er19 -23.9(10)
N1 Er10 Er11 Er19 -41.3(6)
C1B Er10 Er11 Er19 159.7(5)
Er24 Er10 Er11 Er19 -15.0(8)
Er14 Er10 Er11 C9B 58.8(12)
Er22 Er10 Er11 C9B 68.1(12)
Er8 Er10 Er11 C9B 78.0(7)
Er15 Er10 Er11 C9B -143.9(14)
Er1 Er10 Er11 C9B 164.1(4)
Er17 Er10 Er11 C9B 89.8(7)
Er16 Er10 Er11 C9B 145.2(5)
Er21 Er10 Er11 C9B 150.9(5)
N1 Er10 Er11 C9B 133.4(5)
C1B Er10 Er11 C9B -25.5(6)
Er24 Er10 Er11 C9B 159.8(12)
Er14 Er10 Er11 N1 -74.7(11)
Er22 Er10 Er11 N1 -65.4(11)
Er8 Er10 Er11 N1 -55.4(5)
Er15 Er10 Er11 N1 82.7(13)
Er1 Er10 Er11 N1 30.7(5)
Er17 Er10 Er11 N1 -43.6(5)
Er16 Er10 Er11 N1 11.8(6)
Er21 Er10 Er11 N1 17.5(5)
C1B Er10 Er11 N1 -158.9(4)
Er24 Er10 Er11 N1 26.4(8)
Er14 Er10 Er11 Er22 -9.3(16)
Er8 Er10 Er11 Er22 9.9(10)
Er15 Er10 Er11 Er22 148.1(17)
Er1 Er10 Er11 Er22 96.0(12)
Er17 Er10 Er11 Er22 21.8(11)
Er16 Er10 Er11 Er22 77.1(12)
Er21 Er10 Er11 Er22 82.8(12)
N1 Er10 Er11 Er22 65.4(11)
C1B Er10 Er11 Er22 -93.6(11)
Er24 Er10 Er11 Er22 91.7(14)
Er14 Er10 Er11 C8B 64.1(11)
Er22 Er10 Er11 C8B 73.4(11)
Er8 Er10 Er11 C8B 83.3(5)
Er15 Er10 Er11 C8B -138.5(14)
Er1 Er10 Er11 C8B 169.4(6)
Er17 Er10 Er11 C8B 95.2(6)
Er16 Er10 Er11 C8B 150.5(6)
Er21 Er10 Er11 C8B 156.2(5)
N1 Er10 Er11 C8B 138.7(3)
C1B Er10 Er11 C8B -20.2(3)
Er24 Er10 Er11 C8B 165.1(10)
Er14 Er10 Er11 C10B 107.1(13)
Er22 Er10 Er11 C10B 116.5(12)
Er8 Er10 Er11 C10B 126.4(6)
Er15 Er10 Er11 C10B -95.5(15)
Er1 Er10 Er11 C10B -147.5(5)
Er17 Er10 Er11 C10B 138.2(6)
Er16 Er10 Er11 C10B -166.4(5)
Er21 Er10 Er11 C10B -160.7(5)
N1 Er10 Er11 C10B -178.2(6)
C1B Er10 Er11 C10B 22.9(8)
Er24 Er10 Er11 C10B -151.8(14)
Er14 Er10 Er11 C11B 138.1(12)
Er22 Er10 Er11 C11B 147.5(11)
Er8 Er10 Er11 C11B 157.4(4)
Er15 Er10 Er11 C11B -64.5(13)
Er1 Er10 Er11 C11B -116.5(6)
Er17 Er10 Er11 C11B 169.2(5)
Er16 Er10 Er11 C11B -135.4(6)
Er21 Er10 Er11 C11B -129.7(5)
N1 Er10 Er11 C11B -147.2(4)
C1B Er10 Er11 C11B 53.9(5)
Er24 Er10 Er11 C11B -120.8(10)
Er5 Er27 Er12 Er26 155(2)
Er28 Er27 Er12 Er26 96(6)
Er2 Er27 Er12 Er26 -95(5)
Er18 Er27 Er12 Er26 41.0(12)
Er3 Er27 Er12 Er26 162.3(16)
Er23 Er27 Er12 Er26 152.5(17)
Er7 Er27 Er12 Er26 28.3(12)
Er20 Er27 Er12 Er26 98(2)
N1 Er27 Er12 Er26 100.3(12)
Er6 Er27 Er12 Er26 68.0(11)
Er26 Er27 Er12 Er20 -98(2)
Er5 Er27 Er12 Er20 57(3)
Er28 Er27 Er12 Er20 -2(7)
Er2 Er27 Er12 Er20 167(5)
Er18 Er27 Er12 Er20 -57(3)
Er3 Er27 Er12 Er20 64(2)
Er23 Er27 Er12 Er20 54(2)
Er7 Er27 Er12 Er20 -70(2)
N1 Er27 Er12 Er20 2(2)
Er6 Er27 Er12 Er20 -30(2)
Er26 Er27 Er12 Er5 -155(2)
Er28 Er27 Er12 Er5 -59(5)
Er2 Er27 Er12 Er5 110(5)
Er18 Er27 Er12 Er5 -114.2(18)
Er3 Er27 Er12 Er5 7.0(7)
Er23 Er27 Er12 Er5 -2.7(6)
Er7 Er27 Er12 Er5 -127.0(15)
Er20 Er27 Er12 Er5 -57(3)
N1 Er27 Er12 Er5 -55.0(12)
Er6 Er27 Er12 Er5 -87.3(13)
Er26 Er27 Er12 Er3 -162.3(16)
Er5 Er27 Er12 Er3 -7.0(7)
Er28 Er27 Er12 Er3 -66(5)
Er2 Er27 Er12 Er3 103(4)
Er18 Er27 Er12 Er3 -121.2(15)
Er23 Er27 Er12 Er3 -9.8(4)
Er7 Er27 Er12 Er3 -134.0(10)
Er20 Er27 Er12 Er3 -64(2)
N1 Er27 Er12 Er3 -62.0(6)
Er6 Er27 Er12 Er3 -94.3(9)
Er26 Er27 Er12 Er7 -28.3(12)
Er5 Er27 Er12 Er7 127.0(15)
Er28 Er27 Er12 Er7 68(6)
Er2 Er27 Er12 Er7 -123(5)
Er18 Er27 Er12 Er7 12.8(13)
Er3 Er27 Er12 Er7 134.0(10)
Er23 Er27 Er12 Er7 124.2(11)
Er20 Er27 Er12 Er7 70(2)
N1 Er27 Er12 Er7 72.0(8)
Er6 Er27 Er12 Er7 39.7(9)
Er26 Er27 Er12 Er28 -96(6)
Er5 Er27 Er12 Er28 59(5)
Er2 Er27 Er12 Er28 169(8)
Er18 Er27 Er12 Er28 -55(5)
Er3 Er27 Er12 Er28 66(5)
Er23 Er27 Er12 Er28 57(5)
Er7 Er27 Er12 Er28 -68(6)
Er20 Er27 Er12 Er28 2(7)
N1 Er27 Er12 Er28 4(5)
Er6 Er27 Er12 Er28 -28(5)
Er26 Er27 Er12 Er23 -152.5(17)
Er5 Er27 Er12 Er23 2.7(6)
Er28 Er27 Er12 Er23 -57(5)
Er2 Er27 Er12 Er23 113(5)
Er18 Er27 Er12 Er23 -111.5(15)
Er3 Er27 Er12 Er23 9.8(4)
Er7 Er27 Er12 Er23 -124.2(11)
Er20 Er27 Er12 Er23 -54(2)
N1 Er27 Er12 Er23 -52.2(7)
Er6 Er27 Er12 Er23 -84.5(9)
Er26 Er27 Er12 Er18 -41.0(12)
Er5 Er27 Er12 Er18 114.2(18)
Er28 Er27 Er12 Er18 55(5)
Er2 Er27 Er12 Er18 -136(5)
Er3 Er27 Er12 Er18 121.2(15)
Er23 Er27 Er12 Er18 111.5(15)
Er7 Er27 Er12 Er18 -12.8(13)
Er20 Er27 Er12 Er18 57(3)
N1 Er27 Er12 Er18 59.2(12)
Er6 Er27 Er12 Er18 26.9(9)
Er26 Er27 Er12 N1 -100.3(12)
Er5 Er27 Er12 N1 55.0(12)
Er28 Er27 Er12 N1 -4(5)
Er2 Er27 Er12 N1 165(4)
Er18 Er27 Er12 N1 -59.2(12)
Er3 Er27 Er12 N1 62.0(6)
Er23 Er27 Er12 N1 52.2(7)
Er7 Er27 Er12 N1 -72.0(8)
Er20 Er27 Er12 N1 -2(2)
Er6 Er27 Er12 N1 -32.3(7)
Er26 Er27 Er12 Er13 -163.8(13)
Er5 Er27 Er12 Er13 -8.5(13)
Er28 Er27 Er12 Er13 -68(6)
Er2 Er27 Er12 Er13 101(4)
Er18 Er27 Er12 Er13 -122.8(13)
Er3 Er27 Er12 Er13 -1.5(7)
Er23 Er27 Er12 Er13 -11.3(9)
Er7 Er27 Er12 Er13 -135.5(9)
Er20 Er27 Er12 Er13 -65(2)
N1 Er27 Er12 Er13 -63.5(5)
Er6 Er27 Er12 Er13 -95.8(8)
Er26 Er27 Er12 C30B 80.4(12)
Er5 Er27 Er12 C30B -124.3(11)
Er28 Er27 Er12 C30B 176(5)
Er2 Er27 Er12 C30B -14(4)
Er18 Er27 Er12 C30B 121.5(11)
Er3 Er27 Er12 C30B -117.3(6)
Er23 Er27 Er12 C30B -127.1(7)
Er7 Er27 Er12 C30B 108.7(8)
Er20 Er27 Er12 C30B 179(2)
N1 Er27 Er12 C30B -179.3(4)
Er6 Er27 Er12 C30B 148.4(5)
Er3 Er5 Er12 Er26 -179.9(5)
Er28 Er5 Er12 Er26 16.5(17)
Er27 Er5 Er12 Er26 -14.1(13)
Er2 Er5 Er12 Er26 -40.7(15)
Er18 Er5 Er12 Er26 28.5(7)
N1 Er5 Er12 Er26 105.9(5)
Er7 Er5 Er12 Er26 33.4(8)
Er13 Er5 Er12 Er26 174.9(7)
C41B Er5 Er12 Er26 -92.1(5)
Er6 Er5 Er12 Er26 58.8(6)
Er3 Er5 Er12 Er20 50.9(12)
Er28 Er5 Er12 Er20 -113(2)
Er27 Er5 Er12 Er20 -143.2(18)
Er26 Er5 Er12 Er20 -129.1(14)
Er2 Er5 Er12 Er20 -170(2)
Er18 Er5 Er12 Er20 -100.6(13)
N1 Er5 Er12 Er20 -23.2(11)
Er7 Er5 Er12 Er20 -95.7(14)
Er13 Er5 Er12 Er20 45.8(12)
C41B Er5 Er12 Er20 138.7(12)
Er6 Er5 Er12 Er20 -70.3(12)
Er3 Er5 Er12 Er27 -165.9(13)
Er28 Er5 Er12 Er27 31(2)
Er26 Er5 Er12 Er27 14.1(13)
Er2 Er5 Er12 Er27 -27(2)
Er18 Er5 Er12 Er27 42.6(14)
N1 Er5 Er12 Er27 120.0(13)
Er7 Er5 Er12 Er27 47.5(14)
Er13 Er5 Er12 Er27 -171.0(14)
C41B Er5 Er12 Er27 -78.1(13)
Er6 Er5 Er12 Er27 72.9(13)
Er28 Er5 Er12 Er3 -163.5(17)
Er27 Er5 Er12 Er3 165.9(13)
Er26 Er5 Er12 Er3 179.9(5)
Er2 Er5 Er12 Er3 139.3(17)
Er18 Er5 Er12 Er3 -151.5(7)
N1 Er5 Er12 Er3 -74.2(3)
Er7 Er5 Er12 Er3 -146.7(7)
Er13 Er5 Er12 Er3 -5.2(5)
C41B Er5 Er12 Er3 87.8(3)
Er6 Er5 Er12 Er3 -121.2(5)
Er3 Er5 Er12 Er7 146.7(7)
Er28 Er5 Er12 Er7 -16.8(18)
Er27 Er5 Er12 Er7 -47.5(14)
Er26 Er5 Er12 Er7 -33.4(8)
Er2 Er5 Er12 Er7 -74.0(18)
Er18 Er5 Er12 Er7 -4.8(9)
N1 Er5 Er12 Er7 72.5(7)
Er13 Er5 Er12 Er7 141.5(8)
C41B Er5 Er12 Er7 -125.5(7)
Er6 Er5 Er12 Er7 25.4(8)
Er3 Er5 Er12 Er28 163.5(17)
Er27 Er5 Er12 Er28 -31(2)
Er26 Er5 Er12 Er28 -16.5(17)
Er2 Er5 Er12 Er28 -57(2)
Er18 Er5 Er12 Er28 12.0(18)
N1 Er5 Er12 Er28 89.3(17)
Er7 Er5 Er12 Er28 16.8(18)
Er13 Er5 Er12 Er28 158.3(17)
C41B Er5 Er12 Er28 -108.7(17)
Er6 Er5 Er12 Er28 42.3(17)
Er3 Er5 Er12 Er23 21.3(9)
Er28 Er5 Er12 Er23 -142.3(19)
Er27 Er5 Er12 Er23 -172.9(16)
Er26 Er5 Er12 Er23 -158.8(9)
Er2 Er5 Er12 Er23 160.5(19)
Er18 Er5 Er12 Er23 -130.3(10)
N1 Er5 Er12 Er23 -52.9(9)
Er7 Er5 Er12 Er23 -125.4(11)
Er13 Er5 Er12 Er23 16.1(10)
C41B Er5 Er12 Er23 109.1(9)
Er6 Er5 Er12 Er23 -100.0(9)
Er3 Er5 Er12 Er18 151.5(7)
Er28 Er5 Er12 Er18 -12.0(18)
Er27 Er5 Er12 Er18 -42.6(14)
Er26 Er5 Er12 Er18 -28.5(7)
Er2 Er5 Er12 Er18 -69.2(18)
N1 Er5 Er12 Er18 77.4(6)
Er7 Er5 Er12 Er18 4.8(9)
Er13 Er5 Er12 Er18 146.4(7)
C41B Er5 Er12 Er18 -120.7(6)
Er6 Er5 Er12 Er18 30.3(7)
Er3 Er5 Er12 N1 74.2(3)
Er28 Er5 Er12 N1 -89.3(17)
Er27 Er5 Er12 N1 -120.0(13)
Er26 Er5 Er12 N1 -105.9(5)
Er2 Er5 Er12 N1 -146.5(18)
Er18 Er5 Er12 N1 -77.4(6)
Er7 Er5 Er12 N1 -72.5(7)
Er13 Er5 Er12 N1 69.0(5)
C41B Er5 Er12 N1 162.0(2)
Er6 Er5 Er12 N1 -47.1(4)
Er3 Er5 Er12 Er13 5.2(5)
Er28 Er5 Er12 Er13 -158.3(17)
Er27 Er5 Er12 Er13 171.0(14)
Er26 Er5 Er12 Er13 -174.9(7)
Er2 Er5 Er12 Er13 144.5(18)
Er18 Er5 Er12 Er13 -146.4(7)
N1 Er5 Er12 Er13 -69.0(5)
Er7 Er5 Er12 Er13 -141.5(8)
C41B Er5 Er12 Er13 93.0(5)
Er6 Er5 Er12 Er13 -116.1(6)
Er3 Er5 Er12 C30B -100.3(4)
Er28 Er5 Er12 C30B 96.2(17)
Er27 Er5 Er12 C30B 65.6(13)
Er26 Er5 Er12 C30B 79.7(5)
Er2 Er5 Er12 C30B 39.0(16)
Er18 Er5 Er12 C30B 108.2(6)
N1 Er5 Er12 C30B -174.4(4)
Er7 Er5 Er12 C30B 113.1(8)
Er13 Er5 Er12 C30B -105.4(6)
C41B Er5 Er12 C30B -12.5(4)
Er6 Er5 Er12 C30B 138.5(4)
Er5 Er3 Er12 Er26 0.0(4)
Er28 Er3 Er12 Er26 8.5(9)
Er27 Er3 Er12 Er26 -7.9(7)
Er2 Er3 Er12 Er26 -26.2(9)
Er13 Er3 Er12 Er26 174.0(7)
Er18 Er3 Er12 Er26 22.0(6)
N1 Er3 Er12 Er26 98.2(4)
C40B Er3 Er12 Er26 -88.4(4)
C41B Er3 Er12 Er26 -74.3(4)
C64B Er3 Er12 Er26 -135.1(3)
Er5 Er3 Er12 Er20 -139.9(10)
Er28 Er3 Er12 Er20 -131.4(13)
Er27 Er3 Er12 Er20 -147.8(13)
Er2 Er3 Er12 Er20 -166.1(18)
Er26 Er3 Er12 Er20 -140.0(11)
Er13 Er3 Er12 Er20 34.0(11)
Er18 Er3 Er12 Er20 -118.0(11)
N1 Er3 Er12 Er20 -41.8(9)
C40B Er3 Er12 Er20 131.7(9)
C41B Er3 Er12 Er20 145.7(9)
C64B Er3 Er12 Er20 84.9(10)
Er5 Er3 Er12 Er27 7.9(7)
Er28 Er3 Er12 Er27 16.4(11)
Er2 Er3 Er12 Er27 -18.3(12)
Er26 Er3 Er12 Er27 7.9(7)
Er13 Er3 Er12 Er27 -178.1(9)
Er18 Er3 Er12 Er27 29.9(8)
N1 Er3 Er12 Er27 106.1(7)
C40B Er3 Er12 Er27 -80.5(7)
C41B Er3 Er12 Er27 -66.5(7)
C64B Er3 Er12 Er27 -127.2(7)
Er28 Er3 Er12 Er5 8.5(9)
Er27 Er3 Er12 Er5 -7.9(7)
Er2 Er3 Er12 Er5 -26.2(11)
Er26 Er3 Er12 Er5 0.0(4)
Er13 Er3 Er12 Er5 174.0(6)
Er18 Er3 Er12 Er5 22.0(5)
N1 Er3 Er12 Er5 98.2(3)
C40B Er3 Er12 Er5 -88.4(4)
C41B Er3 Er12 Er5 -74.4(3)
C64B Er3 Er12 Er5 -135.1(4)
Er5 Er3 Er12 Er7 -32.3(7)
Er28 Er3 Er12 Er7 -23.8(11)
Er27 Er3 Er12 Er7 -40.2(9)
Er2 Er3 Er12 Er7 -58.5(13)
Er26 Er3 Er12 Er7 -32.4(7)
Er13 Er3 Er12 Er7 141.7(9)
Er18 Er3 Er12 Er7 -10.4(8)
N1 Er3 Er12 Er7 65.9(7)
C40B Er3 Er12 Er7 -120.7(7)
C41B Er3 Er12 Er7 -106.7(7)
C64B Er3 Er12 Er7 -167.4(7)
Er5 Er3 Er12 Er28 -8.5(9)
Er27 Er3 Er12 Er28 -16.4(11)
Er2 Er3 Er12 Er28 -34.7(14)
Er26 Er3 Er12 Er28 -8.5(9)
Er13 Er3 Er12 Er28 165.5(10)
Er18 Er3 Er12 Er28 13.5(10)
N1 Er3 Er12 Er28 89.7(9)
C40B Er3 Er12 Er28 -96.9(9)
C41B Er3 Er12 Er28 -82.9(9)
C64B Er3 Er12 Er28 -143.6(9)
Er5 Er3 Er12 Er23 -32.2(15)
Er28 Er3 Er12 Er23 -23.7(17)
Er27 Er3 Er12 Er23 -40.1(17)
Er2 Er3 Er12 Er23 -58(2)
Er26 Er3 Er12 Er23 -32.2(17)
Er13 Er3 Er12 Er23 141.8(17)
Er18 Er3 Er12 Er23 -10.2(16)
N1 Er3 Er12 Er23 66.0(16)
C40B Er3 Er12 Er23 -120.6(17)
C41B Er3 Er12 Er23 -106.5(16)
C64B Er3 Er12 Er23 -167.3(17)
Er5 Er3 Er12 Er18 -22.0(5)
Er28 Er3 Er12 Er18 -13.5(10)
Er27 Er3 Er12 Er18 -29.9(8)
Er2 Er3 Er12 Er18 -48.2(12)
Er26 Er3 Er12 Er18 -22.0(6)
Er13 Er3 Er12 Er18 152.0(7)
N1 Er3 Er12 Er18 76.2(5)
C40B Er3 Er12 Er18 -110.4(5)
C41B Er3 Er12 Er18 -96.3(5)
C64B Er3 Er12 Er18 -157.1(5)
Er5 Er3 Er12 N1 -98.2(3)
Er28 Er3 Er12 N1 -89.7(9)
Er27 Er3 Er12 N1 -106.1(7)
Er2 Er3 Er12 N1 -124.4(12)
Er26 Er3 Er12 N1 -98.2(4)
Er13 Er3 Er12 N1 75.8(6)
Er18 Er3 Er12 N1 -76.2(5)
C40B Er3 Er12 N1 173.4(3)
C41B Er3 Er12 N1 -172.5(2)
C64B Er3 Er12 N1 126.7(2)
Er5 Er3 Er12 Er13 -174.0(6)
Er28 Er3 Er12 Er13 -165.5(10)
Er27 Er3 Er12 Er13 178.1(9)
Er2 Er3 Er12 Er13 159.8(13)
Er26 Er3 Er12 Er13 -174.0(7)
Er18 Er3 Er12 Er13 -152.0(7)
N1 Er3 Er12 Er13 -75.8(6)
C40B Er3 Er12 Er13 97.6(6)
C41B Er3 Er12 Er13 111.7(5)
C64B Er3 Er12 Er13 50.9(6)
Er5 Er3 Er12 C30B 92.2(4)
Er28 Er3 Er12 C30B 100.7(10)
Er27 Er3 Er12 C30B 84.3(8)
Er2 Er3 Er12 C30B 66.0(11)
Er26 Er3 Er12 C30B 92.2(5)
Er13 Er3 Er12 C30B -93.8(6)
Er18 Er3 Er12 C30B 114.2(6)
N1 Er3 Er12 C30B -169.6(4)
C40B Er3 Er12 C30B 3.8(5)
C41B Er3 Er12 C30B 17.8(4)
C64B Er3 Er12 C30B -42.9(5)
Er19 Er9 Er13 Er3 -37(4)
Er4 Er9 Er13 Er3 -36(3)
Er24 Er9 Er13 Er3 -35(2)
C53B Er9 Er13 Er3 -153.4(11)
C60B Er9 Er13 Er3 -169.2(15)
N1 Er9 Er13 Er3 7.8(13)
Er20 Er9 Er13 Er3 63.8(13)
C55B Er9 Er13 Er3 129.0(13)
C54B Er9 Er13 Er3 178.7(8)
Er11 Er9 Er13 Er3 -30.4(19)
C56B Er9 Er13 Er3 128.7(13)
Er19 Er9 Er13 C59B 106(3)
Er4 Er9 Er13 C59B 107.3(16)
Er24 Er9 Er13 C59B 108.6(11)
C53B Er9 Er13 C59B -10.1(10)
C60B Er9 Er13 C59B -25.8(5)
N1 Er9 Er13 C59B 151.2(8)
Er20 Er9 Er13 C59B -152.8(9)
C55B Er9 Er13 C59B -87.7(13)
C54B Er9 Er13 C59B -38.0(18)
Er11 Er9 Er13 C59B 112.9(9)
C56B Er9 Er13 C59B -88.0(7)
Er19 Er9 Er13 Er20 -101(3)
Er4 Er9 Er13 Er20 -99.9(16)
Er24 Er9 Er13 Er20 -98.5(11)
C53B Er9 Er13 Er20 142.8(8)
C60B Er9 Er13 Er20 127.0(6)
N1 Er9 Er13 Er20 -56.0(5)
C55B Er9 Er13 Er20 65.1(13)
C54B Er9 Er13 Er20 114.8(14)
Er11 Er9 Er13 Er20 -94.3(9)
C56B Er9 Er13 Er20 64.9(6)
Er19 Er9 Er13 Er23 -34(4)
Er4 Er9 Er13 Er23 -33(2)
Er24 Er9 Er13 Er23 -31(2)
C53B Er9 Er13 Er23 -150.0(10)
C60B Er9 Er13 Er23 -165.8(13)
N1 Er9 Er13 Er23 11.3(11)
Er20 Er9 Er13 Er23 67.2(12)
C55B Er9 Er13 Er23 132.4(12)
C54B Er9 Er13 Er23 -177.9(8)
Er11 Er9 Er13 Er23 -27.0(18)
C56B Er9 Er13 Er23 132.1(11)
Er19 Er9 Er13 Er12 -93(3)
Er4 Er9 Er13 Er12 -91.6(17)
Er24 Er9 Er13 Er12 -90.3(12)
C53B Er9 Er13 Er12 151.0(7)
C60B Er9 Er13 Er12 135.3(8)
N1 Er9 Er13 Er12 -47.7(6)
Er20 Er9 Er13 Er12 8.3(5)
C55B Er9 Er13 Er12 73.4(15)
C54B Er9 Er13 Er12 123.1(13)
Er11 Er9 Er13 Er12 -86.0(10)
C56B Er9 Er13 Er12 73.1(8)
Er19 Er9 Er13 Er2 -85(3)
Er4 Er9 Er13 Er2 -83.7(18)
Er24 Er9 Er13 Er2 -82.4(14)
C53B Er9 Er13 Er2 158.9(7)
C60B Er9 Er13 Er2 143.2(10)
N1 Er9 Er13 Er2 -39.8(8)
Er20 Er9 Er13 Er2 16.1(7)
C55B Er9 Er13 Er2 81.3(15)
C54B Er9 Er13 Er2 131.0(12)
Er11 Er9 Er13 Er2 -78.1(12)
C56B Er9 Er13 Er2 81.0(10)
Er19 Er9 Er13 C62B 116(3)
Er4 Er9 Er13 C62B 116.8(18)
Er24 Er9 Er13 C62B 118.1(16)
C53B Er9 Er13 C62B -1(2)
C60B Er9 Er13 C62B -16.3(14)
N1 Er9 Er13 C62B 160.7(16)
Er20 Er9 Er13 C62B -143.3(17)
C55B Er9 Er13 C62B -78(2)
C54B Er9 Er13 C62B -28(3)
Er11 Er9 Er13 C62B 122.4(14)
C56B Er9 Er13 C62B -78.4(16)
Er19 Er9 Er13 C60B 132(3)
Er4 Er9 Er13 C60B 133.1(16)
Er24 Er9 Er13 C60B 134.5(11)
C53B Er9 Er13 C60B 15.8(6)
N1 Er9 Er13 C60B 177.0(6)
Er20 Er9 Er13 C60B -127.0(6)
C55B Er9 Er13 C60B -61.9(12)
C54B Er9 Er13 C60B -12.2(14)
Er11 Er9 Er13 C60B 138.7(9)
C56B Er9 Er13 C60B -62.1(4)
Er19 Er9 Er13 N1 -45(3)
Er4 Er9 Er13 N1 -43.9(15)
Er24 Er9 Er13 N1 -42.5(10)
C53B Er9 Er13 N1 -161.2(8)
C60B Er9 Er13 N1 -177.0(6)
Er20 Er9 Er13 N1 56.0(5)
C55B Er9 Er13 N1 121.1(12)
C54B Er9 Er13 N1 170.8(15)
Er11 Er9 Er13 N1 -38.3(8)
C56B Er9 Er13 N1 120.9(6)
Er4 Er9 Er13 Er19 1.0(13)
Er24 Er9 Er13 Er19 2.3(18)
C53B Er9 Er13 Er19 -116(3)
C60B Er9 Er13 Er19 -132(3)
N1 Er9 Er13 Er19 45(3)
Er20 Er9 Er13 Er19 101(3)
C55B Er9 Er13 Er19 166(4)
C54B Er9 Er13 Er19 -144(4)
Er11 Er9 Er13 Er19 7(2)
C56B Er9 Er13 Er19 166(3)
Er19 Er9 Er13 Er5 -48(3)
Er4 Er9 Er13 Er5 -47(2)
Er24 Er9 Er13 Er5 -45.4(19)
C53B Er9 Er13 Er5 -164.1(8)
C60B Er9 Er13 Er5 -179.8(13)
N1 Er9 Er13 Er5 -2.8(11)
Er20 Er9 Er13 Er5 53.2(11)
C55B Er9 Er13 Er5 118.3(13)
C54B Er9 Er13 Er5 168.0(8)
Er11 Er9 Er13 Er5 -41.1(17)
C56B Er9 Er13 Er5 118.0(11)
Er5 Er3 Er13 Er9 -67.4(19)
Er28 Er3 Er13 Er9 -50(3)
Er27 Er3 Er13 Er9 -77.7(17)
Er2 Er3 Er13 Er9 -80.6(15)
Er26 Er3 Er13 Er9 -73.9(16)
Er12 Er3 Er13 Er9 -76.3(15)
Er18 Er3 Er13 Er9 -43.0(19)
N1 Er3 Er13 Er9 -8.5(14)
C40B Er3 Er13 Er9 152.5(14)
C41B Er3 Er13 Er9 -168.6(14)
C64B Er3 Er13 Er9 141.0(16)
Er5 Er3 Er13 C59B 153.8(6)
Er28 Er3 Er13 C59B 170.9(16)
Er27 Er3 Er13 C59B 143.6(8)
Er2 Er3 Er13 C59B 140.6(8)
Er26 Er3 Er13 C59B 147.4(7)
Er12 Er3 Er13 C59B 144.9(9)
Er18 Er3 Er13 C59B 178.2(6)
N1 Er3 Er13 C59B -147.3(9)
C40B Er3 Er13 C59B 13.7(9)
C41B Er3 Er13 C59B 52.7(9)
C64B Er3 Er13 C59B 2.3(6)
Er5 Er3 Er13 Er20 -3.2(11)
Er28 Er3 Er13 Er20 14(2)
Er27 Er3 Er13 Er20 -13.4(8)
Er2 Er3 Er13 Er20 -16.3(4)
Er26 Er3 Er13 Er20 -9.6(5)
Er12 Er3 Er13 Er20 -12.1(4)
Er18 Er3 Er13 Er20 21.2(9)
N1 Er3 Er13 Er20 55.8(4)
C40B Er3 Er13 Er20 -143.2(4)
C41B Er3 Er13 Er20 -104.3(5)
C64B Er3 Er13 Er20 -154.7(5)
Er5 Er3 Er13 Er23 -100(3)
Er28 Er3 Er13 Er23 -83(3)
Er27 Er3 Er13 Er23 -110(3)
Er2 Er3 Er13 Er23 -113(3)
Er26 Er3 Er13 Er23 -107(3)
Er12 Er3 Er13 Er23 -109(3)
Er18 Er3 Er13 Er23 -76(3)
N1 Er3 Er13 Er23 -41(3)
C40B Er3 Er13 Er23 120(3)
C41B Er3 Er13 Er23 159(3)
C64B Er3 Er13 Er23 108(3)
Er5 Er3 Er13 Er12 8.9(10)
Er28 Er3 Er13 Er12 25.9(19)
Er27 Er3 Er13 Er12 -1.3(7)
Er2 Er3 Er13 Er12 -4.3(3)
Er26 Er3 Er13 Er12 2.4(3)
Er18 Er3 Er13 Er12 33.3(8)
N1 Er3 Er13 Er12 67.8(3)
C40B Er3 Er13 Er12 -131.2(3)
C41B Er3 Er13 Er12 -92.3(3)
C64B Er3 Er13 Er12 -142.7(3)
Er5 Er3 Er13 Er2 13.2(8)
Er28 Er3 Er13 Er2 30.2(18)
Er27 Er3 Er13 Er2 2.9(6)
Er26 Er3 Er13 Er2 6.73(19)
Er12 Er3 Er13 Er2 4.3(3)
Er18 Er3 Er13 Er2 37.6(7)
N1 Er3 Er13 Er2 72.1(3)
C40B Er3 Er13 Er2 -126.9(2)
C41B Er3 Er13 Er2 -88.0(3)
C64B Er3 Er13 Er2 -138.4(2)
Er5 Er3 Er13 C62B 130.3(7)
Er28 Er3 Er13 C62B 147.4(17)
Er27 Er3 Er13 C62B 120.1(6)
Er2 Er3 Er13 C62B 117.2(4)
Er26 Er3 Er13 C62B 123.9(4)
Er12 Er3 Er13 C62B 121.5(5)
Er18 Er3 Er13 C62B 154.7(6)
N1 Er3 Er13 C62B -170.7(6)
C40B Er3 Er13 C62B -9.7(5)
C41B Er3 Er13 C62B 29.2(6)
C64B Er3 Er13 C62B -21.2(3)
Er5 Er3 Er13 C60B 136.3(16)
Er28 Er3 Er13 C60B 153(2)
Er27 Er3 Er13 C60B 126.0(18)
Er2 Er3 Er13 C60B 123.1(19)
Er26 Er3 Er13 C60B 129.8(18)
Er12 Er3 Er13 C60B 127(2)
Er18 Er3 Er13 C60B 160.7(16)
N1 Er3 Er13 C60B -165(2)
C40B Er3 Er13 C60B -4(2)
C41B Er3 Er13 C60B 35(2)
C64B Er3 Er13 C60B -15.3(18)
Er5 Er3 Er13 N1 -58.9(9)
Er28 Er3 Er13 N1 -41.9(19)
Er27 Er3 Er13 N1 -69.2(6)
Er2 Er3 Er13 N1 -72.1(3)
Er26 Er3 Er13 N1 -65.4(3)
Er12 Er3 Er13 N1 -67.8(3)
Er18 Er3 Er13 N1 -34.5(8)
C40B Er3 Er13 N1 161.0(2)
C41B Er3 Er13 N1 -160.1(2)
C64B Er3 Er13 N1 149.5(3)
Er5 Er3 Er13 Er19 -77.1(12)
Er28 Er3 Er13 Er19 -60(2)
Er27 Er3 Er13 Er19 -87.3(10)
Er2 Er3 Er13 Er19 -90.3(8)
Er26 Er3 Er13 Er19 -83.5(8)
Er12 Er3 Er13 Er19 -86.0(8)
Er18 Er3 Er13 Er19 -52.7(12)
N1 Er3 Er13 Er19 -18.2(6)
C40B Er3 Er13 Er19 142.8(7)
C41B Er3 Er13 Er19 -178.2(6)
C64B Er3 Er13 Er19 131.4(9)
Er28 Er3 Er13 Er5 17.1(17)
Er27 Er3 Er13 Er5 -10.2(8)
Er2 Er3 Er13 Er5 -13.2(8)
Er26 Er3 Er13 Er5 -6.4(8)
Er12 Er3 Er13 Er5 -8.9(10)
Er18 Er3 Er13 Er5 24.4(7)
N1 Er3 Er13 Er5 58.9(9)
C40B Er3 Er13 Er5 -140.1(10)
C41B Er3 Er13 Er5 -101.1(9)
C64B Er3 Er13 Er5 -151.5(8)
Er8 Er10 Er14 Er22 3(2)
Er15 Er10 Er14 Er22 150(3)
Er11 Er10 Er14 Er22 163(3)
Er1 Er10 Er14 Er22 39(3)
Er17 Er10 Er14 Er22 10(2)
Er16 Er10 Er14 Er22 28(3)
Er21 Er10 Er14 Er22 37(3)
N1 Er10 Er14 Er22 84(3)
C1B Er10 Er14 Er22 -92(3)
Er24 Er10 Er14 Er22 144(3)
Er22 Er10 Er14 Er8 -3(2)
Er15 Er10 Er14 Er8 147.6(10)
Er11 Er10 Er14 Er8 159.9(11)
Er1 Er10 Er14 Er8 36.4(12)
Er17 Er10 Er14 Er8 6.9(4)
Er16 Er10 Er14 Er8 25.8(9)
Er21 Er10 Er14 Er8 34.6(9)
N1 Er10 Er14 Er8 81.1(7)
C1B Er10 Er14 Er8 -94.6(6)
Er24 Er10 Er14 Er8 141.3(9)
Er22 Er10 Er14 Er11 -163(3)
Er8 Er10 Er14 Er11 -159.9(11)
Er15 Er10 Er14 Er11 -12.3(10)
Er1 Er10 Er14 Er11 -123.5(9)
Er17 Er10 Er14 Er11 -153.0(9)
Er16 Er10 Er14 Er11 -134.1(6)
Er21 Er10 Er14 Er11 -125.3(7)
N1 Er10 Er14 Er11 -78.8(7)
C1B Er10 Er14 Er11 105.5(6)
Er24 Er10 Er14 Er11 -18.6(3)
Er22 Er10 Er14 Er17 -10(2)
Er8 Er10 Er14 Er17 -6.9(4)
Er15 Er10 Er14 Er17 140.7(9)
Er11 Er10 Er14 Er17 153.0(9)
Er1 Er10 Er14 Er17 29.6(10)
Er16 Er10 Er14 Er17 19.0(8)
Er21 Er10 Er14 Er17 27.7(8)
N1 Er10 Er14 Er17 74.2(6)
C1B Er10 Er14 Er17 -101.4(5)
Er24 Er10 Er14 Er17 134.5(7)
Er22 Er10 Er14 Er15 -150(3)
Er8 Er10 Er14 Er15 -147.6(10)
Er11 Er10 Er14 Er15 12.3(10)
Er1 Er10 Er14 Er15 -111.1(12)
Er17 Er10 Er14 Er15 -140.7(9)
Er16 Er10 Er14 Er15 -121.7(10)
Er21 Er10 Er14 Er15 -113.0(10)
N1 Er10 Er14 Er15 -66.5(10)
C1B Er10 Er14 Er15 117.8(9)
Er24 Er10 Er14 Er15 -6.2(9)
Er22 Er10 Er14 N1 -84(3)
Er8 Er10 Er14 N1 -81.1(7)
Er15 Er10 Er14 N1 66.5(10)
Er11 Er10 Er14 N1 78.8(7)
Er1 Er10 Er14 N1 -44.7(11)
Er17 Er10 Er14 N1 -74.2(6)
Er16 Er10 Er14 N1 -55.3(8)
Er21 Er10 Er14 N1 -46.5(9)
C1B Er10 Er14 N1 -175.7(6)
Er24 Er10 Er14 N1 60.2(5)
Er22 Er10 Er14 Er24 -144(3)
Er8 Er10 Er14 Er24 -141.3(9)
Er15 Er10 Er14 Er24 6.2(9)
Er11 Er10 Er14 Er24 18.6(3)
Er1 Er10 Er14 Er24 -104.9(9)
Er17 Er10 Er14 Er24 -134.5(7)
Er16 Er10 Er14 Er24 -115.5(6)
Er21 Er10 Er14 Er24 -106.8(7)
N1 Er10 Er14 Er24 -60.2(5)
C1B Er10 Er14 Er24 124.1(5)
Er22 Er10 Er14 Er25 -18(2)
Er8 Er10 Er14 Er25 -15.6(5)
Er15 Er10 Er14 Er25 132.0(10)
Er11 Er10 Er14 Er25 144.3(11)
Er1 Er10 Er14 Er25 20.8(13)
Er17 Er10 Er14 Er25 -8.7(5)
Er16 Er10 Er14 Er25 10.2(10)
Er21 Er10 Er14 Er25 19.0(11)
N1 Er10 Er14 Er25 65.5(7)
C1B Er10 Er14 Er25 -110.2(7)
Er24 Er10 Er14 Er25 125.7(9)
Er22 Er10 Er14 C6B 97(3)
Er8 Er10 Er14 C6B 100.1(17)
Er15 Er10 Er14 C6B -112.3(16)
Er11 Er10 Er14 C6B -100.0(17)
Er1 Er10 Er14 C6B 136.6(11)
Er17 Er10 Er14 C6B 107.0(17)
Er16 Er10 Er14 C6B 126.0(13)
Er21 Er10 Er14 C6B 134.7(13)
N1 Er10 Er14 C6B -179(2)
C1B Er10 Er14 C6B 5.6(16)
Er24 Er10 Er14 C6B -118.5(18)
Er22 Er10 Er14 C8B 133(3)
Er8 Er10 Er14 C8B 136.1(13)
Er15 Er10 Er14 C8B -76.3(11)
Er11 Er10 Er14 C8B -64.0(9)
Er1 Er10 Er14 C8B 172.5(5)
Er17 Er10 Er14 C8B 142.9(11)
Er16 Er10 Er14 C8B 161.9(6)
Er21 Er10 Er14 C8B 170.6(6)
N1 Er10 Er14 C8B -142.8(13)
C1B Er10 Er14 C8B 41.5(9)
Er24 Er10 Er14 C8B -82.6(10)
Er22 Er10 Er14 Er1 -39(3)
Er8 Er10 Er14 Er1 -36.4(12)
Er15 Er10 Er14 Er1 111.1(12)
Er11 Er10 Er14 Er1 123.5(9)
Er17 Er10 Er14 Er1 -29.6(10)
Er16 Er10 Er14 Er1 -10.6(3)
Er21 Er10 Er14 Er1 -1.9(4)
N1 Er10 Er14 Er1 44.7(11)
C1B Er10 Er14 Er1 -131.0(9)
Er24 Er10 Er14 Er1 104.9(9)
Er17 Er8 Er14 Er22 107(6)
Er25 Er8 Er14 Er22 51(6)
Er10 Er8 Er14 Er22 -173(6)
Er16 Er8 Er14 Er22 154(5)
Er6 Er8 Er14 Er22 66(5)
Er1 Er8 Er14 Er22 157(5)
Er21 Er8 Er14 Er22 147(5)
N1 Er8 Er14 Er22 100(5)
C19B Er8 Er14 Er22 -68(5)
C17B Er8 Er14 Er22 -100(5)
Er17 Er8 Er14 Er10 -80(3)
Er22 Er8 Er14 Er10 173(6)
Er25 Er8 Er14 Er10 -135.9(12)
Er16 Er8 Er14 Er10 -33.3(12)
Er6 Er8 Er14 Er10 -120.9(10)
Er1 Er8 Er14 Er10 -30.1(10)
Er21 Er8 Er14 Er10 -39.8(11)
N1 Er8 Er14 Er10 -86.4(10)
C19B Er8 Er14 Er10 105.0(9)
C17B Er8 Er14 Er10 73.3(12)
Er17 Er8 Er14 Er11 -26(5)
Er22 Er8 Er14 Er11 -133(7)
Er25 Er8 Er14 Er11 -82(3)
Er10 Er8 Er14 Er11 53(3)
Er16 Er8 Er14 Er11 20(3)
Er6 Er8 Er14 Er11 -67(3)
Er1 Er8 Er14 Er11 23(3)
Er21 Er8 Er14 Er11 14(3)
N1 Er8 Er14 Er11 -33(3)
C19B Er8 Er14 Er11 158(3)
C17B Er8 Er14 Er11 127(3)
Er22 Er8 Er14 Er17 -107(6)
Er25 Er8 Er14 Er17 -56(3)
Er10 Er8 Er14 Er17 80(3)
Er16 Er8 Er14 Er17 47(3)
Er6 Er8 Er14 Er17 -41(3)
Er1 Er8 Er14 Er17 50(3)
Er21 Er8 Er14 Er17 40(3)
N1 Er8 Er14 Er17 -7(3)
C19B Er8 Er14 Er17 -175(3)
C17B Er8 Er14 Er17 153(4)
Er17 Er8 Er14 Er15 -47(4)
Er22 Er8 Er14 Er15 -154(6)
Er25 Er8 Er14 Er15 -103.3(17)
Er10 Er8 Er14 Er15 32.6(11)
Er16 Er8 Er14 Er15 -0.7(17)
Er6 Er8 Er14 Er15 -88.3(16)
Er1 Er8 Er14 Er15 2.5(15)
Er21 Er8 Er14 Er15 -7.2(16)
N1 Er8 Er14 Er15 -53.8(12)
C19B Er8 Er14 Er15 137.6(12)
C17B Er8 Er14 Er15 105.9(14)
Er17 Er8 Er14 N1 7(3)
Er22 Er8 Er14 N1 -100(5)
Er25 Er8 Er14 N1 -49.5(13)
Er10 Er8 Er14 N1 86.4(10)
Er16 Er8 Er14 N1 53.1(7)
Er6 Er8 Er14 N1 -34.5(11)
Er1 Er8 Er14 N1 56.3(5)
Er21 Er8 Er14 N1 46.6(6)
C19B Er8 Er14 N1 -168.6(2)
C17B Er8 Er14 N1 159.7(4)
Er17 Er8 Er14 Er24 -3(4)
Er22 Er8 Er14 Er24 -110(6)
Er25 Er8 Er14 Er24 -59(2)
Er10 Er8 Er14 Er24 76.8(17)
Er16 Er8 Er14 Er24 43.4(19)
Er6 Er8 Er14 Er24 -44(2)
Er1 Er8 Er14 Er24 46.7(17)
Er21 Er8 Er14 Er24 37.0(18)
N1 Er8 Er14 Er24 -9.6(13)
C19B Er8 Er14 Er24 -178.2(14)
C17B Er8 Er14 Er24 150.1(11)
Er17 Er8 Er14 Er25 56(3)
Er22 Er8 Er14 Er25 -51(6)
Er10 Er8 Er14 Er25 135.9(12)
Er16 Er8 Er14 Er25 102.5(12)
Er6 Er8 Er14 Er25 14.9(10)
Er1 Er8 Er14 Er25 105.7(12)
Er21 Er8 Er14 Er25 96.1(12)
N1 Er8 Er14 Er25 49.5(13)
C19B Er8 Er14 Er25 -119.1(12)
C17B Er8 Er14 Er25 -150.8(16)
Er17 Er8 Er14 C6B 156(3)
Er22 Er8 Er14 C6B 49(5)
Er25 Er8 Er14 C6B 100.4(12)
Er10 Er8 Er14 C6B -123.7(13)
Er16 Er8 Er14 C6B -157.0(4)
Er6 Er8 Er14 C6B 115.4(8)
Er1 Er8 Er14 C6B -153.8(5)
Er21 Er8 Er14 C6B -163.5(4)
N1 Er8 Er14 C6B 149.9(10)
C19B Er8 Er14 C6B -18.7(8)
C17B Er8 Er14 C6B -50.4(11)
Er17 Er8 Er14 C8B 176(2)
Er22 Er8 Er14 C8B 69(5)
Er25 Er8 Er14 C8B 119.7(15)
Er10 Er8 Er14 C8B -104.5(18)
Er16 Er8 Er14 C8B -137.8(11)
Er6 Er8 Er14 C8B 134.6(12)
Er1 Er8 Er14 C8B -134.6(13)
Er21 Er8 Er14 C8B -144.3(12)
N1 Er8 Er14 C8B 169.1(17)
C19B Er8 Er14 C8B 0.5(16)
C17B Er8 Er14 C8B -31(2)
Er17 Er8 Er14 Er1 -50(3)
Er22 Er8 Er14 Er1 -157(5)
Er25 Er8 Er14 Er1 -105.7(12)
Er10 Er8 Er14 Er1 30.1(10)
Er16 Er8 Er14 Er1 -3.2(3)
Er6 Er8 Er14 Er1 -90.8(8)
Er21 Er8 Er14 Er1 -9.7(2)
N1 Er8 Er14 Er1 -56.3(5)
C19B Er8 Er14 Er1 135.1(4)
C17B Er8 Er14 Er1 103.5(7)
Er24 Er11 Er14 Er22 -9(9)
Er15 Er11 Er14 Er22 -94(9)
Er4 Er11 Er14 Er22 -18(9)
Er19 Er11 Er14 Er22 -22(9)
Er10 Er11 Er14 Er22 -113(9)
C9B Er11 Er14 Er22 113(9)
N1 Er11 Er14 Er22 -27(8)
C8B Er11 Er14 Er22 136(9)
C10B Er11 Er14 Er22 133(8)
C11B Er11 Er14 Er22 -172(8)
Er24 Er11 Er14 Er10 103.7(13)
Er15 Er11 Er14 Er10 19.4(16)
Er4 Er11 Er14 Er10 94.6(13)
Er19 Er11 Er14 Er10 91.2(13)
C9B Er11 Er14 Er10 -133.9(9)
N1 Er11 Er14 Er10 86.0(10)
Er22 Er11 Er14 Er10 113(9)
C8B Er11 Er14 Er10 -110.9(11)
C10B Er11 Er14 Er10 -113.7(11)
C11B Er11 Er14 Er10 -59.3(14)
Er24 Er11 Er14 Er8 51(4)
Er15 Er11 Er14 Er8 -33(3)
Er4 Er11 Er14 Er8 42(4)
Er19 Er11 Er14 Er8 38(4)
Er10 Er11 Er14 Er8 -53(3)
C9B Er11 Er14 Er8 173(3)
N1 Er11 Er14 Er8 33(3)
Er22 Er11 Er14 Er8 60(8)
C8B Er11 Er14 Er8 -164(3)
C10B Er11 Er14 Er8 -167(2)
C11B Er11 Er14 Er8 -112(3)
Er24 Er11 Er14 Er17 45(3)
Er15 Er11 Er14 Er17 -39(2)
Er4 Er11 Er14 Er17 36(3)
Er19 Er11 Er14 Er17 33(3)
Er10 Er11 Er14 Er17 -58.7(18)
C9B Er11 Er14 Er17 167.4(19)
N1 Er11 Er14 Er17 27.3(18)
Er22 Er11 Er14 Er17 54(8)
C8B Er11 Er14 Er17 -170(2)
C10B Er11 Er14 Er17 -172.4(14)
C11B Er11 Er14 Er17 -118.0(19)
Er24 Er11 Er14 Er15 84.3(15)
Er4 Er11 Er14 Er15 75.3(14)
Er19 Er11 Er14 Er15 71.8(14)
Er10 Er11 Er14 Er15 -19.4(16)
C9B Er11 Er14 Er15 -153.3(13)
N1 Er11 Er14 Er15 66.7(12)
Er22 Er11 Er14 Er15 94(9)
C8B Er11 Er14 Er15 -130.3(12)
C10B Er11 Er14 Er15 -133.1(16)
C11B Er11 Er14 Er15 -78.7(13)
Er24 Er11 Er14 N1 17.7(11)
Er15 Er11 Er14 N1 -66.7(12)
Er4 Er11 Er14 N1 8.6(10)
Er19 Er11 Er14 N1 5.2(11)
Er10 Er11 Er14 N1 -86.0(10)
C9B Er11 Er14 N1 140.1(4)
Er22 Er11 Er14 N1 27(8)
C8B Er11 Er14 N1 163.1(6)
C10B Er11 Er14 N1 160.2(7)
C11B Er11 Er14 N1 -145.3(6)
Er15 Er11 Er14 Er24 -84.3(15)
Er4 Er11 Er14 Er24 -9.1(5)
Er19 Er11 Er14 Er24 -12.5(7)
Er10 Er11 Er14 Er24 -103.7(13)
C9B Er11 Er14 Er24 122.4(11)
N1 Er11 Er14 Er24 -17.7(11)
Er22 Er11 Er14 Er24 9(9)
C8B Er11 Er14 Er24 145.4(9)
C10B Er11 Er14 Er24 142.6(16)
C11B Er11 Er14 Er24 -163.0(15)
Er24 Er11 Er14 Er25 10(2)
Er15 Er11 Er14 Er25 -74(2)
Er4 Er11 Er14 Er25 1(2)
Er19 Er11 Er14 Er25 -3(2)
Er10 Er11 Er14 Er25 -94(2)
C9B Er11 Er14 Er25 132.4(16)
N1 Er11 Er14 Er25 -7.7(14)
Er22 Er11 Er14 Er25 19(8)
C8B Er11 Er14 Er25 155.3(18)
C10B Er11 Er14 Er25 152.5(12)
C11B Er11 Er14 Er25 -153.0(13)
Er24 Er11 Er14 C6B -132.0(9)
Er15 Er11 Er14 C6B 143.7(13)
Er4 Er11 Er14 C6B -141.0(7)
Er19 Er11 Er14 C6B -144.5(7)
Er10 Er11 Er14 C6B 124.3(14)
C9B Er11 Er14 C6B -9.5(8)
N1 Er11 Er14 C6B -149.6(9)
Er22 Er11 Er14 C6B -123(9)
C8B Er11 Er14 C6B 13.4(4)
C10B Er11 Er14 C6B 10.6(13)
C11B Er11 Er14 C6B 65.1(10)
Er24 Er11 Er14 C8B -145.4(9)
Er15 Er11 Er14 C8B 130.3(12)
Er4 Er11 Er14 C8B -154.5(8)
Er19 Er11 Er14 C8B -157.9(8)
Er10 Er11 Er14 C8B 110.9(11)
C9B Er11 Er14 C8B -23.0(4)
N1 Er11 Er14 C8B -163.1(6)
Er22 Er11 Er14 C8B -136(9)
C10B Er11 Er14 C8B -2.8(9)
C11B Er11 Er14 C8B 51.6(8)
Er24 Er11 Er14 Er1 69.3(12)
Er15 Er11 Er14 Er1 -15.0(13)
Er4 Er11 Er14 Er1 60.3(12)
Er19 Er11 Er14 Er1 56.8(12)
Er10 Er11 Er14 Er1 -34.4(7)
C9B Er11 Er14 Er1 -168.2(5)
N1 Er11 Er14 Er1 51.7(5)
Er22 Er11 Er14 Er1 79(9)
C8B Er11 Er14 Er1 -145.3(7)
C10B Er11 Er14 Er1 -148.1(6)
C11B Er11 Er14 Er1 -93.6(9)
Er4 Er11 Er15 Er24 -7.9(5)
Er14 Er11 Er15 Er24 125.0(10)
Er19 Er11 Er15 Er24 -8.7(7)
Er10 Er11 Er15 Er24 137.3(10)
C9B Er11 Er15 Er24 -114(2)
N1 Er11 Er15 Er24 68.5(7)
Er22 Er11 Er15 Er24 119.1(9)
C8B Er11 Er15 Er24 -164.6(13)
C10B Er11 Er15 Er24 -87.8(9)
C11B Er11 Er15 Er24 -100.5(7)
Er24 Er11 Er15 Er4 7.9(5)
Er14 Er11 Er15 Er4 133.0(8)
Er19 Er11 Er15 Er4 -0.8(3)
Er10 Er11 Er15 Er4 145.2(9)
C9B Er11 Er15 Er4 -106(2)
N1 Er11 Er15 Er4 76.4(5)
Er22 Er11 Er15 Er4 127.0(7)
C8B Er11 Er15 Er4 -156.7(10)
C10B Er11 Er15 Er4 -79.9(8)
C11B Er11 Er15 Er4 -92.6(4)
Er24 Er11 Er15 Er10 -137.3(10)
Er4 Er11 Er15 Er10 -145.2(9)
Er14 Er11 Er15 Er10 -12.3(10)
Er19 Er11 Er15 Er10 -146.0(10)
C9B Er11 Er15 Er10 109(2)
N1 Er11 Er15 Er10 -68.8(7)
Er22 Er11 Er15 Er10 -18.2(10)
C8B Er11 Er15 Er10 58.1(15)
C10B Er11 Er15 Er10 134.8(7)
C11B Er11 Er15 Er10 122.2(8)
Er24 Er11 Er15 Er19 8.7(7)
Er4 Er11 Er15 Er19 0.8(3)
Er14 Er11 Er15 Er19 133.7(8)
Er10 Er11 Er15 Er19 146.0(10)
C9B Er11 Er15 Er19 -105(2)
N1 Er11 Er15 Er19 77.1(6)
Er22 Er11 Er15 Er19 127.8(8)
C8B Er11 Er15 Er19 -155.9(10)
C10B Er11 Er15 Er19 -79.2(8)
C11B Er11 Er15 Er19 -91.8(5)
Er24 Er11 Er15 Er14 -125.0(10)
Er4 Er11 Er15 Er14 -133.0(8)
Er19 Er11 Er15 Er14 -133.7(8)
Er10 Er11 Er15 Er14 12.3(10)
C9B Er11 Er15 Er14 121(2)
N1 Er11 Er15 Er14 -56.6(8)
Er22 Er11 Er15 Er14 -6.0(9)
C8B Er11 Er15 Er14 70.4(12)
C10B Er11 Er15 Er14 147.1(11)
C11B Er11 Er15 Er14 134.5(7)
Er24 Er11 Er15 N1 -68.5(7)
Er4 Er11 Er15 N1 -76.4(5)
Er14 Er11 Er15 N1 56.6(8)
Er19 Er11 Er15 N1 -77.1(6)
Er10 Er11 Er15 N1 68.8(7)
C9B Er11 Er15 N1 177.5(19)
Er22 Er11 Er15 N1 50.6(8)
C8B Er11 Er15 N1 127.0(9)
C10B Er11 Er15 N1 -156.3(6)
C11B Er11 Er15 N1 -169.0(7)
Er24 Er11 Er15 C13B 135.3(9)
Er4 Er11 Er15 C13B 127.3(7)
Er14 Er11 Er15 C13B -99.7(8)
Er19 Er11 Er15 C13B 126.6(7)
Er10 Er11 Er15 C13B -87.4(8)
C9B Er11 Er15 C13B 21(3)
N1 Er11 Er15 C13B -156.3(9)
Er22 Er11 Er15 C13B -105.7(8)
C8B Er11 Er15 C13B -29.3(14)
C10B Er11 Er15 C13B 47.4(10)
C11B Er11 Er15 C13B 34.8(3)
Er24 Er11 Er15 C11B 100.5(7)
Er4 Er11 Er15 C11B 92.6(4)
Er14 Er11 Er15 C11B -134.5(7)
Er19 Er11 Er15 C11B 91.8(5)
Er10 Er11 Er15 C11B -122.2(8)
C9B Er11 Er15 C11B -13(2)
N1 Er11 Er15 C11B 169.0(7)
Er22 Er11 Er15 C11B -140.4(7)
C8B Er11 Er15 C11B -64.1(11)
C10B Er11 Er15 C11B 12.7(8)
Er24 Er11 Er15 C23B 111(3)
Er4 Er11 Er15 C23B 103(3)
Er14 Er11 Er15 C23B -124(3)
Er19 Er11 Er15 C23B 103(3)
Er10 Er11 Er15 C23B -111(3)
C9B Er11 Er15 C23B -3(5)
N1 Er11 Er15 C23B 180(3)
Er22 Er11 Er15 C23B -130(3)
C8B Er11 Er15 C23B -53(3)
C10B Er11 Er15 C23B 24(3)
C11B Er11 Er15 C23B 11(3)
Er24 Er11 Er15 C12B 144.4(15)
Er4 Er11 Er15 C12B 136.5(14)
Er14 Er11 Er15 C12B -90.5(14)
Er19 Er11 Er15 C12B 135.8(15)
Er10 Er11 Er15 C12B -78.3(13)
C9B Er11 Er15 C12B 30(3)
N1 Er11 Er15 C12B -147.1(16)
Er22 Er11 Er15 C12B -96.5(14)
C8B Er11 Er15 C12B -20(2)
C10B Er11 Er15 C12B 56.6(17)
C11B Er11 Er15 C12B 43.9(11)
Er24 Er11 Er15 C24B 65.2(16)
Er4 Er11 Er15 C24B 57.3(15)
Er14 Er11 Er15 C24B -169.7(16)
Er19 Er11 Er15 C24B 56.5(15)
Er10 Er11 Er15 C24B -157(2)
C9B Er11 Er15 C24B -49(3)
N1 Er11 Er15 C24B 133.7(18)
Er22 Er11 Er15 C24B -175.7(16)
C8B Er11 Er15 C24B -99.4(17)
C10B Er11 Er15 C24B -23(2)
C11B Er11 Er15 C24B -35.3(14)
Er9 Er4 Er15 Er11 -130.0(12)
N1 Er4 Er15 Er11 -91.6(10)
Er13 Er4 Er15 Er11 -100.3(11)
C51B Er4 Er15 Er11 70.0(11)
C50B Er4 Er15 Er11 105.7(9)
C52B Er4 Er15 Er11 51.4(19)
C10B Er4 Er15 Er11 53.1(9)
C25B Er4 Er15 Er11 108.5(10)
C54B Er4 Er15 Er11 136.7(7)
Er14 Er4 Er15 Er11 -39.2(9)
Er11 Er4 Er15 Er24 19.4(12)
Er9 Er4 Er15 Er24 -110.6(15)
N1 Er4 Er15 Er24 -72.2(12)
Er13 Er4 Er15 Er24 -80.9(13)
C51B Er4 Er15 Er24 89.4(12)
C50B Er4 Er15 Er24 125.1(11)
C52B Er4 Er15 Er24 70.8(18)
C10B Er4 Er15 Er24 72.5(11)
C25B Er4 Er15 Er24 127.8(12)
C54B Er4 Er15 Er24 156.1(11)
Er14 Er4 Er15 Er24 -19.8(12)
Er11 Er4 Er15 Er10 51.1(14)
Er9 Er4 Er15 Er10 -79(2)
N1 Er4 Er15 Er10 -40.5(15)
Er13 Er4 Er15 Er10 -49(2)
C51B Er4 Er15 Er10 121.0(16)
C50B Er4 Er15 Er10 156.7(15)
C52B Er4 Er15 Er10 102.5(19)
C10B Er4 Er15 Er10 104.1(17)
C25B Er4 Er15 Er10 159.5(19)
C54B Er4 Er15 Er10 -172.2(12)
Er14 Er4 Er15 Er10 11.8(11)
Er11 Er4 Er15 Er19 -176.1(18)
Er9 Er4 Er15 Er19 53.9(19)
N1 Er4 Er15 Er19 92.3(18)
Er13 Er4 Er15 Er19 83.6(19)
C51B Er4 Er15 Er19 -106.1(19)
C50B Er4 Er15 Er19 -70.4(18)
C52B Er4 Er15 Er19 -125(2)
C10B Er4 Er15 Er19 -123.0(18)
C25B Er4 Er15 Er19 -67.6(18)
C54B Er4 Er15 Er19 -39.4(17)
Er14 Er4 Er15 Er19 144.7(18)
Er11 Er4 Er15 Er14 39.2(9)
Er9 Er4 Er15 Er14 -90.8(15)
N1 Er4 Er15 Er14 -52.4(9)
Er13 Er4 Er15 Er14 -61.1(13)
C51B Er4 Er15 Er14 109.2(9)
C50B Er4 Er15 Er14 144.9(8)
C52B Er4 Er15 Er14 90.7(15)
C10B Er4 Er15 Er14 92.3(9)
C25B Er4 Er15 Er14 147.7(11)
C54B Er4 Er15 Er14 176.0(6)
Er11 Er4 Er15 N1 91.6(10)
Er9 Er4 Er15 N1 -38.4(13)
Er13 Er4 Er15 N1 -8.7(10)
C51B Er4 Er15 N1 161.6(2)
C50B Er4 Er15 N1 -162.71(19)
C52B Er4 Er15 N1 143.0(10)
C10B Er4 Er15 N1 144.7(4)
C25B Er4 Er15 N1 -159.9(5)
C54B Er4 Er15 N1 -131.7(5)
Er14 Er4 Er15 N1 52.4(8)
Er11 Er4 Er15 C13B -65.2(11)
Er9 Er4 Er15 C13B 164.8(9)
N1 Er4 Er15 C13B -156.8(13)
Er13 Er4 Er15 C13B -165.5(7)
C51B Er4 Er15 C13B 4.8(13)
C50B Er4 Er15 C13B 40.5(12)
C52B Er4 Er15 C13B -14(2)
C10B Er4 Er15 C13B -12.1(9)
C25B Er4 Er15 C13B 43.3(8)
C54B Er4 Er15 C13B 71.5(13)
Er14 Er4 Er15 C13B -104.4(15)
Er11 Er4 Er15 C11B -76.1(9)
Er9 Er4 Er15 C11B 153.8(10)
N1 Er4 Er15 C11B -167.8(7)
Er13 Er4 Er15 C11B -176.5(5)
C51B Er4 Er15 C11B -6.2(8)
C50B Er4 Er15 C11B 29.5(6)
C52B Er4 Er15 C11B -24.7(15)
C10B Er4 Er15 C11B -23.1(4)
C25B Er4 Er15 C11B 32.3(2)
C54B Er4 Er15 C11B 60.6(8)
Er14 Er4 Er15 C11B -115.4(11)
Er11 Er4 Er15 C23B -141.0(18)
Er9 Er4 Er15 C23B 89.0(15)
N1 Er4 Er15 C23B 127.4(12)
Er13 Er4 Er15 C23B 118.7(10)
C51B Er4 Er15 C23B -71.0(12)
C50B Er4 Er15 C23B -35.3(12)
C52B Er4 Er15 C23B -89.6(15)
C10B Er4 Er15 C23B -87.9(10)
C25B Er4 Er15 C23B -32.5(8)
C54B Er4 Er15 C23B -4.3(16)
Er14 Er4 Er15 C23B 179.8(18)
Er11 Er4 Er15 C12B -101(2)
Er9 Er4 Er15 C12B 128.9(16)
N1 Er4 Er15 C12B 167(2)
Er13 Er4 Er15 C12B 158.6(13)
C51B Er4 Er15 C12B -31(2)
C50B Er4 Er15 C12B 4.6(19)
C52B Er4 Er15 C12B -50(3)
C10B Er4 Er15 C12B -48.0(17)
C25B Er4 Er15 C12B 7.4(15)
C54B Er4 Er15 C12B 36(2)
Er14 Er4 Er15 C12B -140(2)
Er11 Er4 Er15 C24B -139.0(13)
Er9 Er4 Er15 C24B 90.9(12)
N1 Er4 Er15 C24B 129.4(7)
Er13 Er4 Er15 C24B 120.7(7)
C51B Er4 Er15 C24B -69.1(6)
C50B Er4 Er15 C24B -33.4(6)
C52B Er4 Er15 C24B -87.6(12)
C10B Er4 Er15 C24B -86.0(4)
C25B Er4 Er15 C24B -30.6(3)
C54B Er4 Er15 C24B -2.3(10)
Er14 Er4 Er15 C24B -178.3(13)
Er14 Er10 Er15 Er11 20.0(16)
Er22 Er10 Er15 Er11 38(2)
Er8 Er10 Er15 Er11 63.7(18)
Er1 Er10 Er15 Er11 141.4(10)
Er17 Er10 Er15 Er11 82.4(16)
Er16 Er10 Er15 Er11 132.2(10)
Er21 Er10 Er15 Er11 131.5(10)
N1 Er10 Er15 Er11 84.8(12)
C1B Er10 Er15 Er11 -74.0(13)
Er24 Er10 Er15 Er11 32.4(9)
Er14 Er10 Er15 Er24 -12.5(18)
Er22 Er10 Er15 Er24 6(2)
Er8 Er10 Er15 Er24 31(2)
Er11 Er10 Er15 Er24 -32.4(9)
Er1 Er10 Er15 Er24 109.0(14)
Er17 Er10 Er15 Er24 50(2)
Er16 Er10 Er15 Er24 99.8(14)
Er21 Er10 Er15 Er24 99.0(14)
N1 Er10 Er15 Er24 52.4(13)
C1B Er10 Er15 Er24 -106.4(14)
Er14 Er10 Er15 Er4 -22(2)
Er22 Er10 Er15 Er4 -4(3)
Er8 Er10 Er15 Er4 21(3)
Er11 Er10 Er15 Er4 -42.4(13)
Er1 Er10 Er15 Er4 99.0(17)
Er17 Er10 Er15 Er4 40(3)
Er16 Er10 Er15 Er4 89.9(18)
Er21 Er10 Er15 Er4 89.1(18)
N1 Er10 Er15 Er4 42.4(16)
C1B Er10 Er15 Er4 -116.3(16)
Er24 Er10 Er15 Er4 -9.9(5)
Er14 Er10 Er15 Er19 -34(2)
Er22 Er10 Er15 Er19 -16(3)
Er8 Er10 Er15 Er19 10(3)
Er11 Er10 Er15 Er19 -54.2(16)
Er1 Er10 Er15 Er19 87.2(19)
Er17 Er10 Er15 Er19 28(3)
Er16 Er10 Er15 Er19 78(2)
Er21 Er10 Er15 Er19 77(2)
N1 Er10 Er15 Er19 30.6(17)
C1B Er10 Er15 Er19 -128.1(17)
Er24 Er10 Er15 Er19 -21.7(10)
Er22 Er10 Er15 Er14 18.3(16)
Er8 Er10 Er15 Er14 43.7(14)
Er11 Er10 Er15 Er14 -20.0(16)
Er1 Er10 Er15 Er14 121.4(12)
Er17 Er10 Er15 Er14 62.5(14)
Er16 Er10 Er15 Er14 112.2(13)
Er21 Er10 Er15 Er14 111.5(12)
N1 Er10 Er15 Er14 64.8(11)
C1B Er10 Er15 Er14 -94.0(12)
Er24 Er10 Er15 Er14 12.5(18)
Er14 Er10 Er15 N1 -64.8(11)
Er22 Er10 Er15 N1 -46.5(15)
Er8 Er10 Er15 N1 -21.1(13)
Er11 Er10 Er15 N1 -84.8(12)
Er1 Er10 Er15 N1 56.6(5)
Er17 Er10 Er15 N1 -2.4(12)
Er16 Er10 Er15 N1 47.4(7)
Er21 Er10 Er15 N1 46.7(6)
C1B Er10 Er15 N1 -158.8(5)
Er24 Er10 Er15 N1 -52.4(13)
Er14 Er10 Er15 C13B 105.9(12)
Er22 Er10 Er15 C13B 124.2(15)
Er8 Er10 Er15 C13B 149.7(9)
Er11 Er10 Er15 C13B 86.0(12)
Er1 Er10 Er15 C13B -132.6(5)
Er17 Er10 Er15 C13B 168.4(9)
Er16 Er10 Er15 C13B -141.8(5)
Er21 Er10 Er15 C13B -142.6(5)
N1 Er10 Er15 C13B 170.8(7)
C1B Er10 Er15 C13B 12.0(9)
Er24 Er10 Er15 C13B 118.4(16)
Er14 Er10 Er15 C11B 91.2(15)
Er22 Er10 Er15 C11B 109.5(17)
Er8 Er10 Er15 C11B 134.9(10)
Er11 Er10 Er15 C11B 71.2(12)
Er1 Er10 Er15 C11B -147.4(8)
Er17 Er10 Er15 C11B 153.6(7)
Er16 Er10 Er15 C11B -156.6(7)
Er21 Er10 Er15 C11B -157.3(7)
N1 Er10 Er15 C11B 156.0(12)
C1B Er10 Er15 C11B -2.8(14)
Er24 Er10 Er15 C11B 103.6(19)
Er14 Er10 Er15 C23B 168.1(12)
Er22 Er10 Er15 C23B -173.6(14)
Er8 Er10 Er15 C23B -148.2(8)
Er11 Er10 Er15 C23B 148.2(17)
Er1 Er10 Er15 C23B -70.4(8)
Er17 Er10 Er15 C23B -129.4(10)
Er16 Er10 Er15 C23B -79.6(9)
Er21 Er10 Er15 C23B -80.4(8)
N1 Er10 Er15 C23B -127.0(8)
C1B Er10 Er15 C23B 74.2(9)
Er24 Er10 Er15 C23B -179(2)
Er14 Er10 Er15 C12B 140.9(11)
Er22 Er10 Er15 C12B 159.2(14)
Er8 Er10 Er15 C12B -175.3(10)
Er11 Er10 Er15 C12B 121.0(13)
Er1 Er10 Er15 C12B -97.6(5)
Er17 Er10 Er15 C12B -156.6(9)
Er16 Er10 Er15 C12B -106.8(6)
Er21 Er10 Er15 C12B -107.5(5)
N1 Er10 Er15 C12B -154.2(6)
C1B Er10 Er15 C12B 47.0(7)
Er24 Er10 Er15 C12B 153.4(17)
Er14 Er10 Er15 C24B 173.0(17)
Er22 Er10 Er15 C24B -168.7(17)
Er8 Er10 Er15 C24B -143.2(11)
Er11 Er10 Er15 C24B 153(3)
Er1 Er10 Er15 C24B -65.5(17)
Er17 Er10 Er15 C24B -124.5(14)
Er16 Er10 Er15 C24B -74.7(17)
Er21 Er10 Er15 C24B -75.4(17)
N1 Er10 Er15 C24B -122.1(17)
C1B Er10 Er15 C24B 79.1(17)
Er24 Er10 Er15 C24B -174(3)
Er22 Er14 Er15 Er11 147(5)
Er10 Er14 Er15 Er11 -156.1(19)
Er8 Er14 Er15 Er11 163.2(18)
Er17 Er14 Er15 Er11 157.3(15)
N1 Er14 Er15 Er11 104.0(13)
Er24 Er14 Er15 Er11 34.9(8)
Er25 Er14 Er15 Er11 135.1(15)
C6B Er14 Er15 Er11 -45.6(15)
C8B Er14 Er15 Er11 -44.7(11)
Er1 Er14 Er15 Er11 165.1(13)
Er22 Er14 Er15 Er24 112(5)
Er10 Er14 Er15 Er24 169.0(16)
Er8 Er14 Er15 Er24 128.3(15)
Er11 Er14 Er15 Er24 -34.9(8)
Er17 Er14 Er15 Er24 122.5(12)
N1 Er14 Er15 Er24 69.2(9)
Er25 Er14 Er15 Er24 100.2(14)
C6B Er14 Er15 Er24 -80.5(13)
C8B Er14 Er15 Er24 -79.6(10)
Er1 Er14 Er15 Er24 130.3(10)
Er22 Er14 Er15 Er4 106(5)
Er10 Er14 Er15 Er4 163.4(16)
Er8 Er14 Er15 Er4 122.7(14)
Er11 Er14 Er15 Er4 -40.5(9)
Er17 Er14 Er15 Er4 116.8(12)
N1 Er14 Er15 Er4 63.5(9)
Er24 Er14 Er15 Er4 -5.6(3)
Er25 Er14 Er15 Er4 94.5(15)
C6B Er14 Er15 Er4 -86.1(14)
C8B Er14 Er15 Er4 -85.2(10)
Er1 Er14 Er15 Er4 124.6(10)
Er22 Er14 Er15 Er10 -57(5)
Er8 Er14 Er15 Er10 -40.7(13)
Er11 Er14 Er15 Er10 156.1(19)
Er17 Er14 Er15 Er10 -46.6(12)
N1 Er14 Er15 Er10 -99.8(12)
Er24 Er14 Er15 Er10 -169.0(16)
Er25 Er14 Er15 Er10 -68.8(15)
C6B Er14 Er15 Er10 110.5(16)
C8B Er14 Er15 Er10 111.4(12)
Er1 Er14 Er15 Er10 -38.7(9)
Er22 Er14 Er15 Er19 100(5)
Er10 Er14 Er15 Er19 156.9(16)
Er8 Er14 Er15 Er19 116.2(15)
Er11 Er14 Er15 Er19 -47.0(11)
Er17 Er14 Er15 Er19 110.3(13)
N1 Er14 Er15 Er19 57.1(10)
Er24 Er14 Er15 Er19 -12.1(5)
Er25 Er14 Er15 Er19 88.1(15)
C6B Er14 Er15 Er19 -92.6(14)
C8B Er14 Er15 Er19 -91.7(10)
Er1 Er14 Er15 Er19 118.2(11)
Er22 Er14 Er15 N1 43(5)
Er10 Er14 Er15 N1 99.8(12)
Er8 Er14 Er15 N1 59.1(13)
Er11 Er14 Er15 N1 -104.0(13)
Er17 Er14 Er15 N1 53.3(10)
Er24 Er14 Er15 N1 -69.2(9)
Er25 Er14 Er15 N1 31.0(11)
C6B Er14 Er15 N1 -149.6(12)
C8B Er14 Er15 N1 -148.7(7)
Er1 Er14 Er15 N1 61.1(4)
Er22 Er14 Er15 C13B -132(5)
Er10 Er14 Er15 C13B -74.9(12)
Er8 Er14 Er15 C13B -115.6(14)
Er11 Er14 Er15 C13B 81.2(12)
Er17 Er14 Er15 C13B -121.5(10)
N1 Er14 Er15 C13B -174.7(9)
Er24 Er14 Er15 C13B 116.1(12)
Er25 Er14 Er15 C13B -143.7(11)
C6B Er14 Er15 C13B 35.6(13)
C8B Er14 Er15 C13B 36.5(7)
Er1 Er14 Er15 C13B -113.6(7)
Er22 Er14 Er15 C11B -163(4)
Er10 Er14 Er15 C11B -106.0(14)
Er8 Er14 Er15 C11B -146.7(12)
Er11 Er14 Er15 C11B 50.1(10)
Er17 Er14 Er15 C11B -152.5(9)
N1 Er14 Er15 C11B 154.2(11)
Er24 Er14 Er15 C11B 85.0(12)
Er25 Er14 Er15 C11B -174.8(9)
C6B Er14 Er15 C11B 4.5(17)
C8B Er14 Er15 C11B 5.4(10)
Er1 Er14 Er15 C11B -144.7(10)
Er22 Er14 Er15 C23B -74(5)
Er10 Er14 Er15 C23B -16.4(17)
Er8 Er14 Er15 C23B -57(2)
Er11 Er14 Er15 C23B 140(2)
Er17 Er14 Er15 C23B -62.9(19)
N1 Er14 Er15 C23B -116.2(14)
Er24 Er14 Er15 C23B 175(2)
Er25 Er14 Er15 C23B -85.2(18)
C6B Er14 Er15 C23B 94.1(16)
C8B Er14 Er15 C23B 95.1(14)
Er1 Er14 Er15 C23B -55.1(13)
Er22 Er14 Er15 C12B -98(5)
Er10 Er14 Er15 C12B -40.4(12)
Er8 Er14 Er15 C12B -81.1(15)
Er11 Er14 Er15 C12B 115.7(14)
Er17 Er14 Er15 C12B -87.0(12)
N1 Er14 Er15 C12B -140.3(9)
Er24 Er14 Er15 C12B 150.6(15)
Er25 Er14 Er15 C12B -109.3(12)
C6B Er14 Er15 C12B 70.1(13)
C8B Er14 Er15 C12B 71.0(8)
Er1 Er14 Er15 C12B -79.2(7)
Er22 Er14 Er15 C24B -84(8)
Er10 Er14 Er15 C24B -26(6)
Er8 Er14 Er15 C24B -67(7)
Er11 Er14 Er15 C24B 130(7)
Er17 Er14 Er15 C24B -73(7)
N1 Er14 Er15 C24B -126(6)
Er24 Er14 Er15 C24B 165(7)
Er25 Er14 Er15 C24B -95(6)
C6B Er14 Er15 C24B 84(7)
C8B Er14 Er15 C24B 85(6)
Er1 Er14 Er15 C24B -65(6)
Er10 Er1 Er16 Er17 12.2(7)
Er8 Er1 Er16 Er17 3.5(4)
N1 Er1 Er16 Er17 -52.8(5)
Er22 Er1 Er16 Er17 -1.8(8)
Er25 Er1 Er16 Er17 -23.1(7)
C16B Er1 Er16 Er17 133.7(5)
Er7 Er1 Er16 Er17 -106.9(8)
Er14 Er1 Er16 Er17 -1.8(6)
Er6 Er1 Er16 Er17 -47.5(7)
C4B Er1 Er16 Er17 115.4(5)
Er17 Er1 Er16 Er8 -3.5(4)
Er10 Er1 Er16 Er8 8.7(5)
N1 Er1 Er16 Er8 -56.3(3)
Er22 Er1 Er16 Er8 -5.3(6)
Er25 Er1 Er16 Er8 -26.6(7)
C16B Er1 Er16 Er8 130.2(2)
Er7 Er1 Er16 Er8 -110.4(7)
Er14 Er1 Er16 Er8 -5.3(5)
Er6 Er1 Er16 Er8 -51.0(7)
C4B Er1 Er16 Er8 111.8(3)
Er17 Er1 Er16 Er25 23.1(7)
Er10 Er1 Er16 Er25 35.3(10)
Er8 Er1 Er16 Er25 26.6(7)
N1 Er1 Er16 Er25 -29.7(9)
Er22 Er1 Er16 Er25 21.3(10)
C16B Er1 Er16 Er25 156.8(8)
Er7 Er1 Er16 Er25 -83.8(10)
Er14 Er1 Er16 Er25 21.3(9)
Er6 Er1 Er16 Er25 -24.4(6)
C4B Er1 Er16 Er25 138.5(9)
Er17 Er1 Er16 Er6 47.5(7)
Er10 Er1 Er16 Er6 59.7(9)
Er8 Er1 Er16 Er6 51.0(7)
N1 Er1 Er16 Er6 -5.3(8)
Er22 Er1 Er16 Er6 45.7(10)
Er25 Er1 Er16 Er6 24.4(6)
C16B Er1 Er16 Er6 -178.8(7)
Er7 Er1 Er16 Er6 -59.4(10)
Er14 Er1 Er16 Er6 45.7(9)
C4B Er1 Er16 Er6 162.9(9)
Er17 Er1 Er16 Er10 -12.2(7)
Er8 Er1 Er16 Er10 -8.7(5)
N1 Er1 Er16 Er10 -65.0(3)
Er22 Er1 Er16 Er10 -14.1(7)
Er25 Er1 Er16 Er10 -35.3(10)
C16B Er1 Er16 Er10 121.5(4)
Er7 Er1 Er16 Er10 -119.1(7)
Er14 Er1 Er16 Er10 -14.0(5)
Er6 Er1 Er16 Er10 -59.7(9)
C4B Er1 Er16 Er10 103.1(3)
Er17 Er1 Er16 Er22 1.8(8)
Er10 Er1 Er16 Er22 14.1(7)
Er8 Er1 Er16 Er22 5.3(6)
N1 Er1 Er16 Er22 -50.9(6)
Er25 Er1 Er16 Er22 -21.3(10)
C16B Er1 Er16 Er22 135.5(6)
Er7 Er1 Er16 Er22 -105.1(9)
Er14 Er1 Er16 Er22 0.0(8)
Er6 Er1 Er16 Er22 -45.7(10)
C4B Er1 Er16 Er22 117.2(6)
Er17 Er1 Er16 Er7 106.9(8)
Er10 Er1 Er16 Er7 119.1(7)
Er8 Er1 Er16 Er7 110.4(7)
N1 Er1 Er16 Er7 54.1(7)
Er22 Er1 Er16 Er7 105.1(9)
Er25 Er1 Er16 Er7 83.8(10)
C16B Er1 Er16 Er7 -119.4(6)
Er14 Er1 Er16 Er7 105.1(7)
Er6 Er1 Er16 Er7 59.4(10)
C4B Er1 Er16 Er7 -137.7(7)
Er17 Er1 Er16 N1 52.8(5)
Er10 Er1 Er16 N1 65.0(3)
Er8 Er1 Er16 N1 56.3(3)
Er22 Er1 Er16 N1 50.9(6)
Er25 Er1 Er16 N1 29.7(9)
C16B Er1 Er16 N1 -173.5(3)
Er7 Er1 Er16 N1 -54.1(7)
Er14 Er1 Er16 N1 51.0(4)
Er6 Er1 Er16 N1 5.3(8)
C4B Er1 Er16 N1 168.13(17)
Er17 Er1 Er16 C4B -115.4(5)
Er10 Er1 Er16 C4B -103.1(3)
Er8 Er1 Er16 C4B -111.8(3)
N1 Er1 Er16 C4B -168.13(17)
Er22 Er1 Er16 C4B -117.2(6)
Er25 Er1 Er16 C4B -138.5(9)
C16B Er1 Er16 C4B 18.3(2)
Er7 Er1 Er16 C4B 137.7(7)
Er14 Er1 Er16 C4B -117.2(4)
Er6 Er1 Er16 C4B -162.9(9)
Er17 Er1 Er16 Er14 1.8(6)
Er10 Er1 Er16 Er14 14.0(5)
Er8 Er1 Er16 Er14 5.3(5)
N1 Er1 Er16 Er14 -51.0(4)
Er22 Er1 Er16 Er14 0.0(8)
Er25 Er1 Er16 Er14 -21.3(9)
C16B Er1 Er16 Er14 135.5(4)
Er7 Er1 Er16 Er14 -105.1(7)
Er6 Er1 Er16 Er14 -45.7(9)
C4B Er1 Er16 Er14 117.2(4)
Er17 Er1 Er16 C16B -133.7(5)
Er10 Er1 Er16 C16B -121.5(4)
Er8 Er1 Er16 C16B -130.2(2)
N1 Er1 Er16 C16B 173.5(3)
Er22 Er1 Er16 C16B -135.5(6)
Er25 Er1 Er16 C16B -156.8(8)
Er7 Er1 Er16 C16B 119.4(6)
Er14 Er1 Er16 C16B -135.5(4)
Er6 Er1 Er16 C16B 178.8(7)
C4B Er1 Er16 C16B -18.3(2)
Er17 Er8 Er16 Er1 168.9(12)
Er22 Er8 Er16 Er1 28(3)
Er25 Er8 Er16 Er1 144.3(9)
Er14 Er8 Er16 Er1 11.2(10)
Er10 Er8 Er16 Er1 -10.3(6)
Er6 Er8 Er16 Er1 137.2(7)
Er21 Er8 Er16 Er1 61.5(19)
N1 Er8 Er16 Er1 60.6(5)
C19B Er8 Er16 Er1 -119.9(5)
C17B Er8 Er16 Er1 -120.7(5)
Er22 Er8 Er16 Er17 -141(3)
Er25 Er8 Er16 Er17 -24.6(12)
Er14 Er8 Er16 Er17 -157.7(15)
Er10 Er8 Er16 Er17 -179.2(12)
Er6 Er8 Er16 Er17 -31.7(11)
Er1 Er8 Er16 Er17 -168.9(12)
Er21 Er8 Er16 Er17 -107(2)
N1 Er8 Er16 Er17 -108.3(11)
C19B Er8 Er16 Er17 71.2(11)
C17B Er8 Er16 Er17 70.4(11)
Er17 Er8 Er16 Er25 24.6(12)
Er22 Er8 Er16 Er25 -116(3)
Er14 Er8 Er16 Er25 -133.0(11)
Er10 Er8 Er16 Er25 -154.6(8)
Er6 Er8 Er16 Er25 -7.1(8)
Er1 Er8 Er16 Er25 -144.3(9)
Er21 Er8 Er16 Er25 -83(2)
N1 Er8 Er16 Er25 -83.6(7)
C19B Er8 Er16 Er25 95.8(7)
C17B Er8 Er16 Er25 95.0(7)
Er17 Er8 Er16 Er6 31.7(11)
Er22 Er8 Er16 Er6 -109(3)
Er25 Er8 Er16 Er6 7.1(8)
Er14 Er8 Er16 Er6 -125.9(9)
Er10 Er8 Er16 Er6 -147.5(6)
Er1 Er8 Er16 Er6 -137.2(7)
Er21 Er8 Er16 Er6 -76(2)
N1 Er8 Er16 Er6 -76.5(5)
C19B Er8 Er16 Er6 102.9(5)
C17B Er8 Er16 Er6 102.1(4)
Er17 Er8 Er16 Er10 179.2(12)
Er22 Er8 Er16 Er10 39(3)
Er25 Er8 Er16 Er10 154.6(8)
Er14 Er8 Er16 Er10 21.5(9)
Er6 Er8 Er16 Er10 147.5(6)
Er1 Er8 Er16 Er10 10.3(6)
Er21 Er8 Er16 Er10 72(2)
N1 Er8 Er16 Er10 70.9(4)
C19B Er8 Er16 Er10 -109.6(4)
C17B Er8 Er16 Er10 -110.4(3)
Er17 Er8 Er16 Er22 141(3)
Er25 Er8 Er16 Er22 116(3)
Er14 Er8 Er16 Er22 -17(3)
Er10 Er8 Er16 Er22 -39(3)
Er6 Er8 Er16 Er22 109(3)
Er1 Er8 Er16 Er22 -28(3)
Er21 Er8 Er16 Er22 33(4)
N1 Er8 Er16 Er22 32(3)
C19B Er8 Er16 Er22 -148(3)
C17B Er8 Er16 Er22 -149(3)
Er17 Er8 Er16 Er7 61.7(13)
Er22 Er8 Er16 Er7 -79(3)
Er25 Er8 Er16 Er7 37.0(10)
Er14 Er8 Er16 Er7 -96.0(11)
Er10 Er8 Er16 Er7 -117.5(7)
Er6 Er8 Er16 Er7 30.0(8)
Er1 Er8 Er16 Er7 -107.2(8)
Er21 Er8 Er16 Er7 -46(2)
N1 Er8 Er16 Er7 -46.6(7)
C19B Er8 Er16 Er7 132.9(7)
C17B Er8 Er16 Er7 132.0(7)
Er17 Er8 Er16 N1 108.3(11)
Er22 Er8 Er16 N1 -32(3)
Er25 Er8 Er16 N1 83.6(7)
Er14 Er8 Er16 N1 -49.4(8)
Er10 Er8 Er16 N1 -70.9(4)
Er6 Er8 Er16 N1 76.5(5)
Er1 Er8 Er16 N1 -60.6(5)
Er21 Er8 Er16 N1 1(2)
C19B Er8 Er16 N1 179.5(2)
C17B Er8 Er16 N1 178.63(18)
Er17 Er8 Er16 C4B -90.5(11)
Er22 Er8 Er16 C4B 129(3)
Er25 Er8 Er16 C4B -115.2(7)
Er14 Er8 Er16 C4B 111.8(8)
Er10 Er8 Er16 C4B 90.3(4)
Er6 Er8 Er16 C4B -122.3(5)
Er1 Er8 Er16 C4B 100.5(6)
Er21 Er8 Er16 C4B 162(2)
N1 Er8 Er16 C4B 161.2(3)
C19B Er8 Er16 C4B -19.3(3)
C17B Er8 Er16 C4B -20.19(16)
Er17 Er8 Er16 Er14 157.7(15)
Er22 Er8 Er16 Er14 17(3)
Er25 Er8 Er16 Er14 133.0(11)
Er10 Er8 Er16 Er14 -21.5(9)
Er6 Er8 Er16 Er14 125.9(9)
Er1 Er8 Er16 Er14 -11.2(10)
Er21 Er8 Er16 Er14 50(2)
N1 Er8 Er16 Er14 49.4(8)
C19B Er8 Er16 Er14 -131.1(8)
C17B Er8 Er16 Er14 -132.0(8)
Er17 Er8 Er16 C16B -123.3(11)
Er22 Er8 Er16 C16B 96(3)
Er25 Er8 Er16 C16B -147.9(7)
Er14 Er8 Er16 C16B 79.0(9)
Er10 Er8 Er16 C16B 57.5(4)
Er6 Er8 Er16 C16B -155.0(5)
Er1 Er8 Er16 C16B 67.8(5)
Er21 Er8 Er16 C16B 129(2)
N1 Er8 Er16 C16B 128.4(3)
C19B Er8 Er16 C16B -52.1(3)
C17B Er8 Er16 C16B -52.9(3)
Er22 Er8 Er17 Er25 -20(5)
Er14 Er8 Er17 Er25 -80(3)
Er10 Er8 Er17 Er25 -137.6(14)
Er16 Er8 Er17 Er25 -138.6(18)
Er6 Er8 Er17 Er25 -18.7(13)
Er1 Er8 Er17 Er25 -135.2(16)
Er21 Er8 Er17 Er25 -129.2(17)
N1 Er8 Er17 Er25 -74.1(14)
C19B Er8 Er17 Er25 95.3(14)
C17B Er8 Er17 Er25 121.5(15)
Er25 Er8 Er17 Er22 20(5)
Er14 Er8 Er17 Er22 -60(5)
Er10 Er8 Er17 Er22 -118(5)
Er16 Er8 Er17 Er22 -119(5)
Er6 Er8 Er17 Er22 1(5)
Er1 Er8 Er17 Er22 -115(5)
Er21 Er8 Er17 Er22 -109(5)
N1 Er8 Er17 Er22 -54(5)
C19B Er8 Er17 Er22 115(5)
C17B Er8 Er17 Er22 141(5)
Er22 Er8 Er17 Er6 -1(5)
Er25 Er8 Er17 Er6 18.7(13)
Er14 Er8 Er17 Er6 -61(4)
Er10 Er8 Er17 Er6 -118.9(14)
Er16 Er8 Er17 Er6 -119.9(17)
Er1 Er8 Er17 Er6 -116.5(15)
Er21 Er8 Er17 Er6 -110.5(16)
N1 Er8 Er17 Er6 -55.4(14)
C19B Er8 Er17 Er6 114.0(13)
C17B Er8 Er17 Er6 140.1(15)
Er22 Er8 Er17 Er16 119(5)
Er25 Er8 Er17 Er16 138.6(18)
Er14 Er8 Er17 Er16 59(3)
Er10 Er8 Er17 Er16 1.0(16)
Er6 Er8 Er17 Er16 119.9(17)
Er1 Er8 Er17 Er16 3.4(4)
Er21 Er8 Er17 Er16 9.4(3)
N1 Er8 Er17 Er16 64.5(7)
C19B Er8 Er17 Er16 -126.1(6)
C17B Er8 Er17 Er16 -99.9(8)
Er22 Er8 Er17 Er21 109(5)
Er25 Er8 Er17 Er21 129.2(17)
Er14 Er8 Er17 Er21 49(3)
Er10 Er8 Er17 Er21 -8.4(15)
Er16 Er8 Er17 Er21 -9.4(3)
Er6 Er8 Er17 Er21 110.5(16)
Er1 Er8 Er17 Er21 -6.0(4)
N1 Er8 Er17 Er21 55.1(7)
C19B Er8 Er17 Er21 -135.5(5)
C17B Er8 Er17 Er21 -109.4(8)
Er22 Er8 Er17 Er1 115(5)
Er25 Er8 Er17 Er1 135.2(16)
Er14 Er8 Er17 Er1 55(3)
Er10 Er8 Er17 Er1 -2.4(13)
Er16 Er8 Er17 Er1 -3.4(4)
Er6 Er8 Er17 Er1 116.5(15)
Er21 Er8 Er17 Er1 6.0(4)
N1 Er8 Er17 Er1 61.1(4)
C19B Er8 Er17 Er1 -129.5(3)
C17B Er8 Er17 Er1 -103.3(5)
Er22 Er8 Er17 Er14 60(5)
Er25 Er8 Er17 Er14 80(3)
Er10 Er8 Er17 Er14 -58(3)
Er16 Er8 Er17 Er14 -59(3)
Er6 Er8 Er17 Er14 61(4)
Er1 Er8 Er17 Er14 -55(3)
Er21 Er8 Er17 Er14 -49(3)
N1 Er8 Er17 Er14 6(3)
C19B Er8 Er17 Er14 175(3)
C17B Er8 Er17 Er14 -159(3)
Er22 Er8 Er17 Er10 118(5)
Er25 Er8 Er17 Er10 137.6(14)
Er14 Er8 Er17 Er10 58(3)
Er16 Er8 Er17 Er10 -1.0(16)
Er6 Er8 Er17 Er10 118.9(14)
Er1 Er8 Er17 Er10 2.4(13)
Er21 Er8 Er17 Er10 8.4(15)
N1 Er8 Er17 Er10 63.5(9)
C19B Er8 Er17 Er10 -127.1(11)
C17B Er8 Er17 Er10 -101.0(9)
Er22 Er8 Er17 N1 54(5)
Er25 Er8 Er17 N1 74.1(14)
Er14 Er8 Er17 N1 -6(3)
Er10 Er8 Er17 N1 -63.5(9)
Er16 Er8 Er17 N1 -64.5(7)
Er6 Er8 Er17 N1 55.4(14)
Er1 Er8 Er17 N1 -61.1(4)
Er21 Er8 Er17 N1 -55.1(7)
C19B Er8 Er17 N1 169.4(3)
C17B Er8 Er17 N1 -164.4(2)
Er22 Er8 Er17 C17B -141(5)
Er25 Er8 Er17 C17B -121.5(15)
Er14 Er8 Er17 C17B 159(3)
Er10 Er8 Er17 C17B 101.0(9)
Er16 Er8 Er17 C17B 99.9(8)
Er6 Er8 Er17 C17B -140.1(15)
Er1 Er8 Er17 C17B 103.3(5)
Er21 Er8 Er17 C17B 109.4(8)
N1 Er8 Er17 C17B 164.4(2)
C19B Er8 Er17 C17B -26.2(4)
Er22 Er8 Er17 C19B -115(5)
Er25 Er8 Er17 C19B -95.3(14)
Er14 Er8 Er17 C19B -175(3)
Er10 Er8 Er17 C19B 127.1(11)
Er16 Er8 Er17 C19B 126.1(6)
Er6 Er8 Er17 C19B -114.0(13)
Er1 Er8 Er17 C19B 129.5(3)
Er21 Er8 Er17 C19B 135.5(5)
N1 Er8 Er17 C19B -169.4(3)
C17B Er8 Er17 C19B 26.2(4)
Er25 Er6 Er17 Er8 -53(3)
Er18 Er6 Er17 Er8 81(2)
Er16 Er6 Er17 Er8 126.9(16)
Er28 Er6 Er17 Er8 46(2)
Er22 Er6 Er17 Er8 0.3(17)
Er21 Er6 Er17 Er8 119.7(16)
Er7 Er6 Er17 Er8 107.6(16)
N1 Er6 Er17 Er8 54.9(14)
Er1 Er6 Er17 Er8 113.7(16)
Er5 Er6 Er17 Er8 41.5(19)
Er18 Er6 Er17 Er25 135(4)
Er8 Er6 Er17 Er25 53(3)
Er16 Er6 Er17 Er25 -180(3)
Er28 Er6 Er17 Er25 99(3)
Er22 Er6 Er17 Er25 54(3)
Er21 Er6 Er17 Er25 173(3)
Er7 Er6 Er17 Er25 161(3)
N1 Er6 Er17 Er25 108(3)
Er1 Er6 Er17 Er25 167(3)
Er5 Er6 Er17 Er25 95(3)
Er25 Er6 Er17 Er22 -54(3)
Er18 Er6 Er17 Er22 81(2)
Er8 Er6 Er17 Er22 -0.3(17)
Er16 Er6 Er17 Er22 126.5(17)
Er28 Er6 Er17 Er22 46(2)
Er21 Er6 Er17 Er22 119.3(17)
Er7 Er6 Er17 Er22 107.2(18)
N1 Er6 Er17 Er22 54.6(16)
Er1 Er6 Er17 Er22 113.4(17)
Er5 Er6 Er17 Er22 41.1(19)
Er25 Er6 Er17 Er16 180(3)
Er18 Er6 Er17 Er16 -45.4(15)
Er8 Er6 Er17 Er16 -126.9(16)
Er28 Er6 Er17 Er16 -80.8(14)
Er22 Er6 Er17 Er16 -126.5(17)
Er21 Er6 Er17 Er16 -7.2(4)
Er7 Er6 Er17 Er16 -19.3(9)
N1 Er6 Er17 Er16 -71.9(3)
Er1 Er6 Er17 Er16 -13.15(19)
Er5 Er6 Er17 Er16 -85.4(8)
Er25 Er6 Er17 Er21 -173(3)
Er18 Er6 Er17 Er21 -38.3(15)
Er8 Er6 Er17 Er21 -119.7(16)
Er16 Er6 Er17 Er21 7.2(4)
Er28 Er6 Er17 Er21 -73.6(14)
Er22 Er6 Er17 Er21 -119.3(17)
Er7 Er6 Er17 Er21 -12.1(9)
N1 Er6 Er17 Er21 -64.8(3)
Er1 Er6 Er17 Er21 -6.0(3)
Er5 Er6 Er17 Er21 -78.2(8)
Er25 Er6 Er17 Er1 -167(3)
Er18 Er6 Er17 Er1 -32.3(16)
Er8 Er6 Er17 Er1 -113.7(16)
Er16 Er6 Er17 Er1 13.15(19)
Er28 Er6 Er17 Er1 -67.6(14)
Er22 Er6 Er17 Er1 -113.4(17)
Er21 Er6 Er17 Er1 6.0(3)
Er7 Er6 Er17 Er1 -6.1(10)
N1 Er6 Er17 Er1 -58.8(4)
Er5 Er6 Er17 Er1 -72.2(9)
Er25 Er6 Er17 Er14 -71(3)
Er18 Er6 Er17 Er14 63.8(18)
Er8 Er6 Er17 Er14 -17.6(12)
Er16 Er6 Er17 Er14 109.3(9)
Er28 Er6 Er17 Er14 28.5(18)
Er22 Er6 Er17 Er14 -17.2(15)
Er21 Er6 Er17 Er14 102.1(9)
Er7 Er6 Er17 Er14 90.0(12)
N1 Er6 Er17 Er14 37.3(9)
Er1 Er6 Er17 Er14 96.1(9)
Er5 Er6 Er17 Er14 23.9(14)
Er25 Er6 Er17 Er10 -107(3)
Er18 Er6 Er17 Er10 28(2)
Er8 Er6 Er17 Er10 -53.3(12)
Er16 Er6 Er17 Er10 73.6(10)
Er28 Er6 Er17 Er10 -7(2)
Er22 Er6 Er17 Er10 -53.0(17)
Er21 Er6 Er17 Er10 66.4(10)
Er7 Er6 Er17 Er10 54.3(14)
N1 Er6 Er17 Er10 1.6(10)
Er1 Er6 Er17 Er10 60.4(9)
Er5 Er6 Er17 Er10 -11.8(16)
Er25 Er6 Er17 N1 -108(3)
Er18 Er6 Er17 N1 26.5(14)
Er8 Er6 Er17 N1 -54.9(14)
Er16 Er6 Er17 N1 71.9(3)
Er28 Er6 Er17 N1 -8.8(13)
Er22 Er6 Er17 N1 -54.6(16)
Er21 Er6 Er17 N1 64.8(3)
Er7 Er6 Er17 N1 52.6(8)
Er1 Er6 Er17 N1 58.8(4)
Er5 Er6 Er17 N1 -13.5(7)
Er25 Er6 Er17 C17B 79(3)
Er18 Er6 Er17 C17B -146.5(12)
Er8 Er6 Er17 C17B 132.1(18)
Er16 Er6 Er17 C17B -101.0(6)
Er28 Er6 Er17 C17B 178.2(10)
Er22 Er6 Er17 C17B 132.4(18)
Er21 Er6 Er17 C17B -108.2(6)
Er7 Er6 Er17 C17B -120.3(9)
N1 Er6 Er17 C17B -173.0(5)
Er1 Er6 Er17 C17B -114.2(7)
Er5 Er6 Er17 C17B 173.6(4)
Er25 Er6 Er17 C19B 37(3)
Er18 Er6 Er17 C19B 171.7(12)
Er8 Er6 Er17 C19B 90.3(16)
Er16 Er6 Er17 C19B -142.9(7)
Er28 Er6 Er17 C19B 136.4(11)
Er22 Er6 Er17 C19B 90.6(17)
Er21 Er6 Er17 C19B -150.0(7)
Er7 Er6 Er17 C19B -162.2(8)
N1 Er6 Er17 C19B 145.2(5)
Er1 Er6 Er17 C19B -156.0(8)
Er5 Er6 Er17 C19B 131.7(6)
Er1 Er16 Er17 Er8 -12.3(14)
Er25 Er16 Er17 Er8 -139.4(19)
Er6 Er16 Er17 Er8 -139.4(14)
Er10 Er16 Er17 Er8 -0.6(10)
Er22 Er16 Er17 Er8 -16.4(15)
Er7 Er16 Er17 Er8 -121.5(13)
N1 Er16 Er17 Er8 -65.2(11)
C4B Er16 Er17 Er8 95.3(11)
Er14 Er16 Er17 Er8 -14.9(10)
C16B Er16 Er17 Er8 71.6(12)
Er1 Er16 Er17 Er25 127.1(13)
Er8 Er16 Er17 Er25 139.4(19)
Er6 Er16 Er17 Er25 0.0(12)
Er10 Er16 Er17 Er25 138.8(12)
Er22 Er16 Er17 Er25 123(2)
Er7 Er16 Er17 Er25 17.9(13)
N1 Er16 Er17 Er25 74.2(12)
C4B Er16 Er17 Er25 -125.3(11)
Er14 Er16 Er17 Er25 124.5(14)
C16B Er16 Er17 Er25 -149.0(11)
Er1 Er16 Er17 Er22 4.1(17)
Er8 Er16 Er17 Er22 16.4(15)
Er25 Er16 Er17 Er22 -123(2)
Er6 Er16 Er17 Er22 -122.9(17)
Er10 Er16 Er17 Er22 15.8(15)
Er7 Er16 Er17 Er22 -105.1(16)
N1 Er16 Er17 Er22 -48.8(15)
C4B Er16 Er17 Er22 111.8(15)
Er14 Er16 Er17 Er22 1.6(16)
C16B Er16 Er17 Er22 88.0(16)
Er1 Er16 Er17 Er6 127.0(8)
Er8 Er16 Er17 Er6 139.4(14)
Er25 Er16 Er17 Er6 0.0(12)
Er10 Er16 Er17 Er6 138.7(7)
Er22 Er16 Er17 Er6 122.9(17)
Er7 Er16 Er17 Er6 17.8(9)
N1 Er16 Er17 Er6 74.2(6)
C4B Er16 Er17 Er6 -125.3(6)
Er14 Er16 Er17 Er6 124.5(9)
C16B Er16 Er17 Er6 -149.1(6)
Er1 Er16 Er17 Er21 72(2)
Er8 Er16 Er17 Er21 84(3)
Er25 Er16 Er17 Er21 -55(3)
Er6 Er16 Er17 Er21 -55(3)
Er10 Er16 Er17 Er21 84(2)
Er22 Er16 Er17 Er21 68(3)
Er7 Er16 Er17 Er21 -37(2)
N1 Er16 Er17 Er21 19(2)
C4B Er16 Er17 Er21 180(3)
Er14 Er16 Er17 Er21 70(3)
C16B Er16 Er17 Er21 156(3)
Er8 Er16 Er17 Er1 12.3(14)
Er25 Er16 Er17 Er1 -127.1(13)
Er6 Er16 Er17 Er1 -127.0(8)
Er10 Er16 Er17 Er1 11.7(7)
Er22 Er16 Er17 Er1 -4.1(17)
Er7 Er16 Er17 Er1 -109.2(9)
N1 Er16 Er17 Er1 -52.9(6)
C4B Er16 Er17 Er1 107.7(7)
Er14 Er16 Er17 Er1 -2.5(9)
C16B Er16 Er17 Er1 83.9(8)
Er1 Er16 Er17 Er14 2.5(9)
Er8 Er16 Er17 Er14 14.9(10)
Er25 Er16 Er17 Er14 -124.5(14)
Er6 Er16 Er17 Er14 -124.5(9)
Er10 Er16 Er17 Er14 14.2(6)
Er22 Er16 Er17 Er14 -1.6(16)
Er7 Er16 Er17 Er14 -106.6(9)
N1 Er16 Er17 Er14 -50.3(6)
C4B Er16 Er17 Er14 110.2(6)
C16B Er16 Er17 Er14 86.5(7)
Er1 Er16 Er17 Er10 -11.7(7)
Er8 Er16 Er17 Er10 0.6(10)
Er25 Er16 Er17 Er10 -138.8(12)
Er6 Er16 Er17 Er10 -138.7(7)
Er22 Er16 Er17 Er10 -15.8(15)
Er7 Er16 Er17 Er10 -120.9(7)
N1 Er16 Er17 Er10 -64.6(3)
C4B Er16 Er17 Er10 96.0(3)
Er14 Er16 Er17 Er10 -14.2(6)
C16B Er16 Er17 Er10 72.2(5)
Er1 Er16 Er17 N1 52.9(6)
Er8 Er16 Er17 N1 65.2(11)
Er25 Er16 Er17 N1 -74.2(12)
Er6 Er16 Er17 N1 -74.2(6)
Er10 Er16 Er17 N1 64.6(3)
Er22 Er16 Er17 N1 48.8(15)
Er7 Er16 Er17 N1 -56.3(7)
C4B Er16 Er17 N1 160.5(3)
Er14 Er16 Er17 N1 50.3(6)
C16B Er16 Er17 N1 136.8(5)
Er1 Er16 Er17 C17B -111.2(6)
Er8 Er16 Er17 C17B -98.9(12)
Er25 Er16 Er17 C17B 121.7(12)
Er6 Er16 Er17 C17B 121.8(7)
Er10 Er16 Er17 C17B -99.5(4)
Er22 Er16 Er17 C17B -115.3(16)
Er7 Er16 Er17 C17B 139.6(7)
N1 Er16 Er17 C17B -164.1(3)
C4B Er16 Er17 C17B -3.5(3)
Er14 Er16 Er17 C17B -113.7(7)
C16B Er16 Er17 C17B -27.3(6)
Er1 Er16 Er17 C19B -95.6(7)
Er8 Er16 Er17 C19B -83.3(12)
Er25 Er16 Er17 C19B 137.3(13)
Er6 Er16 Er17 C19B 137.3(8)
Er10 Er16 Er17 C19B -84.0(5)
Er22 Er16 Er17 C19B -99.8(16)
Er7 Er16 Er17 C19B 155.2(7)
N1 Er16 Er17 C19B -148.5(5)
C4B Er16 Er17 C19B 12.0(6)
Er14 Er16 Er17 C19B -98.2(8)
C16B Er16 Er17 C19B -11.7(8)
Er16 Er1 Er17 Er8 168.6(13)
Er10 Er1 Er17 Er8 1.7(9)
N1 Er1 Er17 Er8 -69.4(9)
Er22 Er1 Er17 Er8 -15.1(13)
Er25 Er1 Er17 Er8 -130.7(18)
C16B Er1 Er17 Er8 102.7(9)
Er7 Er1 Er17 Er8 -131.0(11)
Er14 Er1 Er17 Er8 -13.9(9)
Er6 Er1 Er17 Er8 -136.3(13)
C4B Er1 Er17 Er8 109.2(9)
Er16 Er1 Er17 Er25 -60.7(14)
Er10 Er1 Er17 Er25 132.4(14)
Er8 Er1 Er17 Er25 130.7(18)
N1 Er1 Er17 Er25 61.3(13)
Er22 Er1 Er17 Er25 115.6(19)
C16B Er1 Er17 Er25 -126.6(13)
Er7 Er1 Er17 Er25 -0.3(14)
Er14 Er1 Er17 Er25 116.8(15)
Er6 Er1 Er17 Er25 -5.6(13)
C4B Er1 Er17 Er25 -120.1(13)
Er16 Er1 Er17 Er22 -176.3(15)
Er10 Er1 Er17 Er22 16.8(13)
Er8 Er1 Er17 Er22 15.1(13)
N1 Er1 Er17 Er22 -54.3(13)
Er25 Er1 Er17 Er22 -115.6(19)
C16B Er1 Er17 Er22 117.8(13)
Er7 Er1 Er17 Er22 -115.9(14)
Er14 Er1 Er17 Er22 1.2(15)
Er6 Er1 Er17 Er22 -121.2(15)
C4B Er1 Er17 Er22 124.3(13)
Er16 Er1 Er17 Er6 -55.2(8)
Er10 Er1 Er17 Er6 137.9(7)
Er8 Er1 Er17 Er6 136.3(13)
N1 Er1 Er17 Er6 66.9(6)
Er22 Er1 Er17 Er6 121.2(15)
Er25 Er1 Er17 Er6 5.6(13)
C16B Er1 Er17 Er6 -121.0(6)
Er7 Er1 Er17 Er6 5.2(8)
Er14 Er1 Er17 Er6 122.4(9)
C4B Er1 Er17 Er6 -114.5(6)
Er10 Er1 Er17 Er16 -166.9(7)
Er8 Er1 Er17 Er16 -168.6(13)
N1 Er1 Er17 Er16 122.1(7)
Er22 Er1 Er17 Er16 176.3(15)
Er25 Er1 Er17 Er16 60.7(14)
C16B Er1 Er17 Er16 -65.9(7)
Er7 Er1 Er17 Er16 60.4(8)
Er14 Er1 Er17 Er16 177.5(9)
Er6 Er1 Er17 Er16 55.2(8)
C4B Er1 Er17 Er16 -59.4(6)
Er16 Er1 Er17 Er21 -32.6(10)
Er10 Er1 Er17 Er21 160.5(10)
Er8 Er1 Er17 Er21 158.9(13)
N1 Er1 Er17 Er21 89.5(9)
Er22 Er1 Er17 Er21 143.8(16)
Er25 Er1 Er17 Er21 28.2(16)
C16B Er1 Er17 Er21 -98.4(9)
Er7 Er1 Er17 Er21 27.8(10)
Er14 Er1 Er17 Er21 145.0(11)
Er6 Er1 Er17 Er21 22.6(11)
C4B Er1 Er17 Er21 -91.9(9)
Er16 Er1 Er17 Er14 -177.5(9)
Er10 Er1 Er17 Er14 15.6(6)
Er8 Er1 Er17 Er14 13.9(9)
N1 Er1 Er17 Er14 -55.5(6)
Er22 Er1 Er17 Er14 -1.2(15)
Er25 Er1 Er17 Er14 -116.8(15)
C16B Er1 Er17 Er14 116.6(6)
Er7 Er1 Er17 Er14 -117.1(8)
Er6 Er1 Er17 Er14 -122.4(9)
C4B Er1 Er17 Er14 123.1(6)
Er16 Er1 Er17 Er10 166.9(7)
Er8 Er1 Er17 Er10 -1.7(9)
N1 Er1 Er17 Er10 -71.0(3)
Er22 Er1 Er17 Er10 -16.8(13)
Er25 Er1 Er17 Er10 -132.4(14)
C16B Er1 Er17 Er10 101.0(4)
Er7 Er1 Er17 Er10 -132.7(7)
Er14 Er1 Er17 Er10 -15.6(6)
Er6 Er1 Er17 Er10 -137.9(7)
C4B Er1 Er17 Er10 107.5(3)
Er16 Er1 Er17 N1 -122.1(7)
Er10 Er1 Er17 N1 71.0(3)
Er8 Er1 Er17 N1 69.4(9)
Er22 Er1 Er17 N1 54.3(13)
Er25 Er1 Er17 N1 -61.3(13)
C16B Er1 Er17 N1 172.1(2)
Er7 Er1 Er17 N1 -61.7(6)
Er14 Er1 Er17 N1 55.5(6)
Er6 Er1 Er17 N1 -66.9(6)
C4B Er1 Er17 N1 178.56(18)
Er16 Er1 Er17 C17B 71.4(6)
Er10 Er1 Er17 C17B -95.5(4)
Er8 Er1 Er17 C17B -97.2(10)
N1 Er1 Er17 C17B -166.5(3)
Er22 Er1 Er17 C17B -112.3(14)
Er25 Er1 Er17 C17B 132.1(14)
C16B Er1 Er17 C17B 5.5(4)
Er7 Er1 Er17 C17B 131.8(6)
Er14 Er1 Er17 C17B -111.1(6)
Er6 Er1 Er17 C17B 126.6(7)
C4B Er1 Er17 C17B 12.0(2)
Er16 Er1 Er17 C19B 97.8(7)
Er10 Er1 Er17 C19B -69.1(5)
Er8 Er1 Er17 C19B -70.8(9)
N1 Er1 Er17 C19B -140.1(5)
Er22 Er1 Er17 C19B -85.9(14)
Er25 Er1 Er17 C19B 158.6(15)
C16B Er1 Er17 C19B 31.9(5)
Er7 Er1 Er17 C19B 158.2(7)
Er14 Er1 Er17 C19B -84.7(7)
Er6 Er1 Er17 C19B 153.0(8)
C4B Er1 Er17 C19B 38.4(4)
Er22 Er14 Er17 Er8 -59(5)
Er10 Er14 Er17 Er8 99(3)
Er11 Er14 Er17 Er8 159(4)
Er15 Er14 Er17 Er8 136(4)
N1 Er14 Er17 Er8 -173(3)
Er24 Er14 Er17 Er8 177(4)
Er25 Er14 Er17 Er8 -108(4)
C6B Er14 Er17 Er8 -24(3)
C8B Er14 Er17 Er8 -5(3)
Er1 Er14 Er17 Er8 125(3)
Er22 Er14 Er17 Er25 49(5)
Er10 Er14 Er17 Er25 -153.2(15)
Er8 Er14 Er17 Er25 108(4)
Er11 Er14 Er17 Er25 -93(2)
Er15 Er14 Er17 Er25 -116.2(16)
N1 Er14 Er17 Er25 -65.4(13)
Er24 Er14 Er17 Er25 -74.8(18)
C6B Er14 Er17 Er25 83.5(14)
C8B Er14 Er17 Er25 102.9(18)
Er1 Er14 Er17 Er25 -126.7(13)
Er10 Er14 Er17 Er22 158(5)
Er8 Er14 Er17 Er22 59(5)
Er11 Er14 Er17 Er22 -143(6)
Er15 Er14 Er17 Er22 -165(6)
N1 Er14 Er17 Er22 -115(5)
Er24 Er14 Er17 Er22 -124(5)
Er25 Er14 Er17 Er22 -49(5)
C6B Er14 Er17 Er22 34(5)
C8B Er14 Er17 Er22 54(5)
Er1 Er14 Er17 Er22 -176(5)
Er22 Er14 Er17 Er6 71(5)
Er10 Er14 Er17 Er6 -131.8(12)
Er8 Er14 Er17 Er6 129(3)
Er11 Er14 Er17 Er6 -72(2)
Er15 Er14 Er17 Er6 -94.8(14)
N1 Er14 Er17 Er6 -44.0(10)
Er24 Er14 Er17 Er6 -53.4(16)
Er25 Er14 Er17 Er6 21.4(12)
C6B Er14 Er17 Er6 104.9(10)
C8B Er14 Er17 Er6 124.3(14)
Er1 Er14 Er17 Er6 -105.3(9)
Er22 Er14 Er17 Er16 175(5)
Er10 Er14 Er17 Er16 -27.2(11)
Er8 Er14 Er17 Er16 -126(3)
Er11 Er14 Er17 Er16 33(2)
Er15 Er14 Er17 Er16 9.9(13)
N1 Er14 Er17 Er16 60.6(5)
Er24 Er14 Er17 Er16 51.2(13)
Er25 Er14 Er17 Er16 126.0(14)
C6B Er14 Er17 Er16 -150.5(6)
C8B Er14 Er17 Er16 -131.1(13)
Er1 Er14 Er17 Er16 -0.7(3)
Er22 Er14 Er17 Er21 167(5)
Er10 Er14 Er17 Er21 -35.5(11)
Er8 Er14 Er17 Er21 -134(3)
Er11 Er14 Er17 Er21 24(2)
Er15 Er14 Er17 Er21 1.5(13)
N1 Er14 Er17 Er21 52.2(5)
Er24 Er14 Er17 Er21 42.8(13)
Er25 Er14 Er17 Er21 117.6(13)
C6B Er14 Er17 Er21 -158.9(6)
C8B Er14 Er17 Er21 -139.5(13)
Er1 Er14 Er17 Er21 -9.1(2)
Er22 Er14 Er17 Er1 176(5)
Er10 Er14 Er17 Er1 -26.4(10)
Er8 Er14 Er17 Er1 -125(3)
Er11 Er14 Er17 Er1 33(2)
Er15 Er14 Er17 Er1 10.6(12)
N1 Er14 Er17 Er1 61.3(4)
Er24 Er14 Er17 Er1 51.9(11)
Er25 Er14 Er17 Er1 126.7(13)
C6B Er14 Er17 Er1 -149.8(7)
C8B Er14 Er17 Er1 -130.4(14)
Er22 Er14 Er17 Er10 -158(5)
Er8 Er14 Er17 Er10 -99(3)
Er11 Er14 Er17 Er10 59.8(19)
Er15 Er14 Er17 Er10 37.0(10)
N1 Er14 Er17 Er10 87.8(10)
Er24 Er14 Er17 Er10 78.3(14)
Er25 Er14 Er17 Er10 153.2(15)
C6B Er14 Er17 Er10 -123.4(14)
C8B Er14 Er17 Er10 -103.9(19)
Er1 Er14 Er17 Er10 26.4(10)
Er22 Er14 Er17 N1 115(5)
Er10 Er14 Er17 N1 -87.8(10)
Er8 Er14 Er17 N1 173(3)
Er11 Er14 Er17 N1 -28.0(18)
Er15 Er14 Er17 N1 -50.8(10)
Er24 Er14 Er17 N1 -9.4(8)
Er25 Er14 Er17 N1 65.4(13)
C6B Er14 Er17 N1 148.9(10)
C8B Er14 Er17 N1 168.3(17)
Er1 Er14 Er17 N1 -61.3(4)
Er22 Er14 Er17 C17B -82(5)
Er10 Er14 Er17 C17B 76.0(11)
Er8 Er14 Er17 C17B -23(3)
Er11 Er14 Er17 C17B 135.8(19)
Er15 Er14 Er17 C17B 113.0(11)
N1 Er14 Er17 C17B 163.7(4)
Er24 Er14 Er17 C17B 154.3(9)
Er25 Er14 Er17 C17B -130.9(14)
C6B Er14 Er17 C17B -47.4(9)
C8B Er14 Er17 C17B -28.0(17)
Er1 Er14 Er17 C17B 102.4(4)
Er22 Er14 Er17 C19B -54(5)
Er10 Er14 Er17 C19B 103.4(10)
Er8 Er14 Er17 C19B 4(3)
Er11 Er14 Er17 C19B 163(2)
Er15 Er14 Er17 C19B 140.4(12)
N1 Er14 Er17 C19B -168.9(5)
Er24 Er14 Er17 C19B -178.3(11)
Er25 Er14 Er17 C19B -103.5(13)
C6B Er14 Er17 C19B -20.0(6)
C8B Er14 Er17 C19B -0.6(14)
Er1 Er14 Er17 C19B 129.8(3)
Er14 Er10 Er17 Er8 -28.2(16)
Er22 Er10 Er17 Er8 -19.8(19)
Er15 Er10 Er17 Er8 -99.5(18)
Er11 Er10 Er17 Er8 -57.6(14)
Er1 Er10 Er17 Er8 -177.3(15)
Er16 Er10 Er17 Er8 179.0(15)
Er21 Er10 Er17 Er8 -171.9(15)
N1 Er10 Er17 Er8 -101.9(13)
C1B Er10 Er17 Er8 59.3(13)
Er24 Er10 Er17 Er8 -76.0(13)
Er14 Er10 Er17 Er25 40(2)
Er22 Er10 Er17 Er25 49(2)
Er8 Er10 Er17 Er25 68(2)
Er15 Er10 Er17 Er25 -31(2)
Er11 Er10 Er17 Er25 11(2)
Er1 Er10 Er17 Er25 -109.0(19)
Er16 Er10 Er17 Er25 -113(2)
Er21 Er10 Er17 Er25 -103.6(19)
N1 Er10 Er17 Er25 -33.7(19)
C1B Er10 Er17 Er25 127.6(19)
Er24 Er10 Er17 Er25 -8(2)
Er14 Er10 Er17 Er22 -8(2)
Er8 Er10 Er17 Er22 19.8(19)
Er15 Er10 Er17 Er22 -80(2)
Er11 Er10 Er17 Er22 -37.8(18)
Er1 Er10 Er17 Er22 -157.5(18)
Er16 Er10 Er17 Er22 -161.2(18)
Er21 Er10 Er17 Er22 -152.2(18)
N1 Er10 Er17 Er22 -82.2(17)
C1B Er10 Er17 Er22 79.0(17)
Er24 Er10 Er17 Er22 -56.2(18)
Er14 Er10 Er17 Er6 71.9(16)
Er22 Er10 Er17 Er6 80(2)
Er8 Er10 Er17 Er6 100.2(18)
Er15 Er10 Er17 Er6 0.6(19)
Er11 Er10 Er17 Er6 42.6(14)
Er1 Er10 Er17 Er6 -77.1(11)
Er16 Er10 Er17 Er6 -80.8(11)
Er21 Er10 Er17 Er6 -71.8(11)
N1 Er10 Er17 Er6 -1.8(11)
C1B Er10 Er17 Er6 159.4(11)
Er24 Er10 Er17 Er6 24.2(13)
Er14 Er10 Er17 Er16 152.7(11)
Er22 Er10 Er17 Er16 161.2(18)
Er8 Er10 Er17 Er16 -179.0(15)
Er15 Er10 Er17 Er16 81.4(13)
Er11 Er10 Er17 Er16 123.4(6)
Er1 Er10 Er17 Er16 3.7(2)
Er21 Er10 Er17 Er16 9.1(3)
N1 Er10 Er17 Er16 79.0(3)
C1B Er10 Er17 Er16 -119.8(4)
Er24 Er10 Er17 Er16 105.0(5)
Er14 Er10 Er17 Er21 143.7(11)
Er22 Er10 Er17 Er21 152.2(18)
Er8 Er10 Er17 Er21 171.9(15)
Er15 Er10 Er17 Er21 72.4(13)
Er11 Er10 Er17 Er21 114.4(6)
Er1 Er10 Er17 Er21 -5.4(2)
Er16 Er10 Er17 Er21 -9.1(3)
N1 Er10 Er17 Er21 70.0(3)
C1B Er10 Er17 Er21 -128.8(4)
Er24 Er10 Er17 Er21 95.9(5)
Er14 Er10 Er17 Er1 149.0(11)
Er22 Er10 Er17 Er1 157.5(18)
Er8 Er10 Er17 Er1 177.3(15)
Er15 Er10 Er17 Er1 77.7(13)
Er11 Er10 Er17 Er1 119.7(6)
Er16 Er10 Er17 Er1 -3.7(2)
Er21 Er10 Er17 Er1 5.4(2)
N1 Er10 Er17 Er1 75.3(3)
C1B Er10 Er17 Er1 -123.5(4)
Er24 Er10 Er17 Er1 101.3(4)
Er22 Er10 Er17 Er14 8(2)
Er8 Er10 Er17 Er14 28.2(16)
Er15 Er10 Er17 Er14 -71.3(17)
Er11 Er10 Er17 Er14 -29.3(11)
Er1 Er10 Er17 Er14 -149.0(11)
Er16 Er10 Er17 Er14 -152.7(11)
Er21 Er10 Er17 Er14 -143.7(11)
N1 Er10 Er17 Er14 -73.7(11)
C1B Er10 Er17 Er14 87.5(11)
Er24 Er10 Er17 Er14 -47.7(11)
Er14 Er10 Er17 N1 73.7(11)
Er22 Er10 Er17 N1 82.2(17)
Er8 Er10 Er17 N1 101.9(13)
Er15 Er10 Er17 N1 2.4(13)
Er11 Er10 Er17 N1 44.4(5)
Er1 Er10 Er17 N1 -75.3(3)
Er16 Er10 Er17 N1 -79.0(3)
Er21 Er10 Er17 N1 -70.0(3)
C1B Er10 Er17 N1 161.2(4)
Er24 Er10 Er17 N1 26.0(4)
Er14 Er10 Er17 C17B -112.8(11)
Er22 Er10 Er17 C17B -104.3(18)
Er8 Er10 Er17 C17B -84.6(13)
Er15 Er10 Er17 C17B 175.9(13)
Er11 Er10 Er17 C17B -142.1(5)
Er1 Er10 Er17 C17B 98.2(3)
Er16 Er10 Er17 C17B 94.5(4)
Er21 Er10 Er17 C17B 103.5(4)
N1 Er10 Er17 C17B 173.5(3)
C1B Er10 Er17 C17B -25.3(4)
Er24 Er10 Er17 C17B -160.5(3)
Er14 Er10 Er17 C19B -77.2(11)
Er22 Er10 Er17 C19B -68.7(17)
Er8 Er10 Er17 C19B -49.0(12)
Er15 Er10 Er17 C19B -148.5(13)
Er11 Er10 Er17 C19B -106.5(6)
Er1 Er10 Er17 C19B 133.8(3)
Er16 Er10 Er17 C19B 130.0(4)
Er21 Er10 Er17 C19B 139.1(4)
N1 Er10 Er17 C19B -150.9(3)
C1B Er10 Er17 C19B 10.3(3)
Er24 Er10 Er17 C19B -124.9(4)
Er5 Er28 Er18 Er27 -39(3)
Er23 Er28 Er18 Er27 -76(4)
Er3 Er28 Er18 Er27 -55(3)
Er26 Er28 Er18 Er27 -5.1(12)
Er2 Er28 Er18 Er27 -9.3(10)
Er7 Er28 Er18 Er27 -15(4)
Er6 Er28 Er18 Er27 -141.7(15)
Er12 Er28 Er18 Er27 -15.6(12)
N1 Er28 Er18 Er27 -74.0(15)
Er25 Er28 Er18 Er27 -133.1(15)
Er5 Er28 Er18 Er7 -24(6)
Er27 Er28 Er18 Er7 15(4)
Er23 Er28 Er18 Er7 -60(5)
Er3 Er28 Er18 Er7 -40(5)
Er26 Er28 Er18 Er7 10(3)
Er2 Er28 Er18 Er7 6(3)
Er6 Er28 Er18 Er7 -126(4)
Er12 Er28 Er18 Er7 0(3)
N1 Er28 Er18 Er7 -59(3)
Er25 Er28 Er18 Er7 -118(3)
Er5 Er28 Er18 Er26 -34(4)
Er27 Er28 Er18 Er26 5.1(12)
Er23 Er28 Er18 Er26 -71(4)
Er3 Er28 Er18 Er26 -50(3)
Er2 Er28 Er18 Er26 -4.2(3)
Er7 Er28 Er18 Er26 -10(3)
Er6 Er28 Er18 Er26 -136.7(13)
Er12 Er28 Er18 Er26 -10.6(3)
N1 Er28 Er18 Er26 -69.0(5)
Er25 Er28 Er18 Er26 -128.1(10)
Er27 Er28 Er18 Er5 39(3)
Er23 Er28 Er18 Er5 -36(3)
Er3 Er28 Er18 Er5 -15.9(15)
Er26 Er28 Er18 Er5 34(4)
Er2 Er28 Er18 Er5 30(3)
Er7 Er28 Er18 Er5 24(6)
Er6 Er28 Er18 Er5 -102(4)
Er12 Er28 Er18 Er5 24(4)
N1 Er28 Er18 Er5 -35(4)
Er25 Er28 Er18 Er5 -94(4)
Er5 Er28 Er18 Er6 102(4)
Er27 Er28 Er18 Er6 141.7(15)
Er23 Er28 Er18 Er6 66(5)
Er3 Er28 Er18 Er6 86(3)
Er26 Er28 Er18 Er6 136.7(13)
Er2 Er28 Er18 Er6 132.5(12)
Er7 Er28 Er18 Er6 126(4)
Er12 Er28 Er18 Er6 126.1(12)
N1 Er28 Er18 Er6 67.7(12)
Er25 Er28 Er18 Er6 8.6(7)
Er5 Er28 Er18 Er2 -30(3)
Er27 Er28 Er18 Er2 9.3(10)
Er23 Er28 Er18 Er2 -67(4)
Er3 Er28 Er18 Er2 -46(3)
Er26 Er28 Er18 Er2 4.2(3)
Er7 Er28 Er18 Er2 -6(3)
Er6 Er28 Er18 Er2 -132.5(12)
Er12 Er28 Er18 Er2 -6.4(3)
N1 Er28 Er18 Er2 -64.8(6)
Er25 Er28 Er18 Er2 -123.9(10)
Er5 Er28 Er18 Er23 36(3)
Er27 Er28 Er18 Er23 76(4)
Er3 Er28 Er18 Er23 20.4(16)
Er26 Er28 Er18 Er23 71(4)
Er2 Er28 Er18 Er23 67(4)
Er7 Er28 Er18 Er23 60(5)
Er6 Er28 Er18 Er23 -66(5)
Er12 Er28 Er18 Er23 60(4)
N1 Er28 Er18 Er23 2(4)
Er25 Er28 Er18 Er23 -57(4)
Er5 Er28 Er18 Er3 15.9(15)
Er27 Er28 Er18 Er3 55(3)
Er23 Er28 Er18 Er3 -20.4(16)
Er26 Er28 Er18 Er3 50(3)
Er2 Er28 Er18 Er3 46(3)
Er7 Er28 Er18 Er3 40(5)
Er6 Er28 Er18 Er3 -86(3)
Er12 Er28 Er18 Er3 40(3)
N1 Er28 Er18 Er3 -19(3)
Er25 Er28 Er18 Er3 -78(3)
Er5 Er28 Er18 Er12 -24(4)
Er27 Er28 Er18 Er12 15.6(12)
Er23 Er28 Er18 Er12 -60(4)
Er3 Er28 Er18 Er12 -40(3)
Er26 Er28 Er18 Er12 10.6(3)
Er2 Er28 Er18 Er12 6.4(3)
Er7 Er28 Er18 Er12 0(3)
Er6 Er28 Er18 Er12 -126.1(12)
N1 Er28 Er18 Er12 -58.4(4)
Er25 Er28 Er18 Er12 -117.5(10)
Er5 Er28 Er18 Er25 94(4)
Er27 Er28 Er18 Er25 133.1(15)
Er23 Er28 Er18 Er25 57(4)
Er3 Er28 Er18 Er25 78(3)
Er26 Er28 Er18 Er25 128.1(10)
Er2 Er28 Er18 Er25 123.9(10)
Er7 Er28 Er18 Er25 118(3)
Er6 Er28 Er18 Er25 -8.6(7)
Er12 Er28 Er18 Er25 117.5(10)
N1 Er28 Er18 Er25 59.1(9)
Er5 Er28 Er18 N1 35(4)
Er27 Er28 Er18 N1 74.0(15)
Er23 Er28 Er18 N1 -2(4)
Er3 Er28 Er18 N1 19(3)
Er26 Er28 Er18 N1 69.0(5)
Er2 Er28 Er18 N1 64.8(6)
Er7 Er28 Er18 N1 59(3)
Er6 Er28 Er18 N1 -67.7(12)
Er12 Er28 Er18 N1 58.4(4)
Er25 Er28 Er18 N1 -59.1(9)
Er26 Er27 Er18 Er28 170(2)
Er5 Er27 Er18 Er28 22(2)
Er2 Er27 Er18 Er28 158(3)
Er3 Er27 Er18 Er28 36(2)
Er23 Er27 Er18 Er28 31(2)
Er12 Er27 Er18 Er28 152(2)
Er7 Er27 Er18 Er28 170(3)
Er20 Er27 Er18 Er28 141(2)
N1 Er27 Er18 Er28 97(2)
Er6 Er27 Er18 Er28 61(2)
Er26 Er27 Er18 Er7 -0.4(17)
Er5 Er27 Er18 Er7 -148.3(15)
Er28 Er27 Er18 Er7 -170(3)
Er2 Er27 Er18 Er7 -12(2)
Er3 Er27 Er18 Er7 -134.0(15)
Er23 Er27 Er18 Er7 -139.2(14)
Er12 Er27 Er18 Er7 -18.3(18)
Er20 Er27 Er18 Er7 -29.4(16)
N1 Er27 Er18 Er7 -72.9(13)
Er6 Er27 Er18 Er7 -109(2)
Er5 Er27 Er18 Er26 -147.9(16)
Er28 Er27 Er18 Er26 -170(2)
Er2 Er27 Er18 Er26 -11.6(7)
Er3 Er27 Er18 Er26 -133.6(15)
Er23 Er27 Er18 Er26 -138.8(14)
Er12 Er27 Er18 Er26 -17.9(6)
Er7 Er27 Er18 Er26 0.4(17)
Er20 Er27 Er18 Er26 -29.0(7)
N1 Er27 Er18 Er26 -72.5(9)
Er6 Er27 Er18 Er26 -109(2)
Er26 Er27 Er18 Er5 147.9(16)
Er28 Er27 Er18 Er5 -22(2)
Er2 Er27 Er18 Er5 136.3(18)
Er3 Er27 Er18 Er5 14.3(4)
Er23 Er27 Er18 Er5 9.1(5)
Er12 Er27 Er18 Er5 130.0(14)
Er7 Er27 Er18 Er5 148.3(15)
Er20 Er27 Er18 Er5 118.9(11)
N1 Er27 Er18 Er5 75.4(8)
Er6 Er27 Er18 Er5 39(2)
Er26 Er27 Er18 Er6 109(2)
Er5 Er27 Er18 Er6 -39(2)
Er28 Er27 Er18 Er6 -61(2)
Er2 Er27 Er18 Er6 97(3)
Er3 Er27 Er18 Er6 -25(3)
Er23 Er27 Er18 Er6 -30(2)
Er12 Er27 Er18 Er6 91(2)
Er7 Er27 Er18 Er6 109(2)
Er20 Er27 Er18 Er6 80(2)
N1 Er27 Er18 Er6 36.0(19)
Er26 Er27 Er18 Er2 11.6(7)
Er5 Er27 Er18 Er2 -136.3(18)
Er28 Er27 Er18 Er2 -158(3)
Er3 Er27 Er18 Er2 -122.0(17)
Er23 Er27 Er18 Er2 -127.2(16)
Er12 Er27 Er18 Er2 -6.3(6)
Er7 Er27 Er18 Er2 12(2)
Er20 Er27 Er18 Er2 -17.4(8)
N1 Er27 Er18 Er2 -60.9(13)
Er6 Er27 Er18 Er2 -97(3)
Er26 Er27 Er18 Er23 138.8(14)
Er5 Er27 Er18 Er23 -9.1(5)
Er28 Er27 Er18 Er23 -31(2)
Er2 Er27 Er18 Er23 127.2(16)
Er3 Er27 Er18 Er23 5.2(5)
Er12 Er27 Er18 Er23 120.9(12)
Er7 Er27 Er18 Er23 139.2(14)
Er20 Er27 Er18 Er23 109.8(9)
N1 Er27 Er18 Er23 66.3(6)
Er6 Er27 Er18 Er23 30(2)
Er26 Er27 Er18 Er3 133.6(15)
Er5 Er27 Er18 Er3 -14.3(4)
Er28 Er27 Er18 Er3 -36(2)
Er2 Er27 Er18 Er3 122.0(17)
Er23 Er27 Er18 Er3 -5.2(5)
Er12 Er27 Er18 Er3 115.7(13)
Er7 Er27 Er18 Er3 134.0(15)
Er20 Er27 Er18 Er3 104.6(10)
N1 Er27 Er18 Er3 61.1(8)
Er6 Er27 Er18 Er3 25(3)
Er26 Er27 Er18 Er12 17.9(6)
Er5 Er27 Er18 Er12 -130.0(14)
Er28 Er27 Er18 Er12 -152(2)
Er2 Er27 Er18 Er12 6.3(6)
Er3 Er27 Er18 Er12 -115.7(13)
Er23 Er27 Er18 Er12 -120.9(12)
Er7 Er27 Er18 Er12 18.3(18)
Er20 Er27 Er18 Er12 -11.1(5)
N1 Er27 Er18 Er12 -54.6(9)
Er6 Er27 Er18 Er12 -91(2)
Er26 Er27 Er18 Er25 103.2(18)
Er5 Er27 Er18 Er25 -44.7(18)
Er28 Er27 Er18 Er25 -66(2)
Er2 Er27 Er18 Er25 92(2)
Er3 Er27 Er18 Er25 -30(2)
Er23 Er27 Er18 Er25 -35.6(18)
Er12 Er27 Er18 Er25 85.3(19)
Er7 Er27 Er18 Er25 104(2)
Er20 Er27 Er18 Er25 74.2(18)
N1 Er27 Er18 Er25 30.7(14)
Er6 Er27 Er18 Er25 -5.3(10)
Er26 Er27 Er18 N1 72.5(9)
Er5 Er27 Er18 N1 -75.4(8)
Er28 Er27 Er18 N1 -97(2)
Er2 Er27 Er18 N1 60.9(13)
Er3 Er27 Er18 N1 -61.1(8)
Er23 Er27 Er18 N1 -66.3(6)
Er12 Er27 Er18 N1 54.6(9)
Er7 Er27 Er18 N1 72.9(13)
Er20 Er27 Er18 N1 43.5(7)
Er6 Er27 Er18 N1 -36.0(19)
Er26 Er7 Er18 Er28 -10(3)
Er27 Er7 Er18 Er28 -11(3)
Er2 Er7 Er18 Er28 -6(3)
Er12 Er7 Er18 Er28 0(3)
Er21 Er7 Er18 Er28 111(3)
Er6 Er7 Er18 Er28 130(3)
Er16 Er7 Er18 Er28 115(3)
N1 Er7 Er18 Er28 61(3)
Er5 Er7 Er18 Er28 9(2)
Er20 Er7 Er18 Er28 15(3)
Er26 Er7 Er18 Er27 0.2(8)
Er2 Er7 Er18 Er27 4.8(8)
Er12 Er7 Er18 Er27 10.8(10)
Er21 Er7 Er18 Er27 121.5(13)
Er28 Er7 Er18 Er27 11(3)
Er6 Er7 Er18 Er27 140.3(15)
Er16 Er7 Er18 Er27 126.0(12)
N1 Er7 Er18 Er27 71.6(10)
Er5 Er7 Er18 Er27 19.1(9)
Er20 Er7 Er18 Er27 25.2(13)
Er27 Er7 Er18 Er26 -0.2(8)
Er2 Er7 Er18 Er26 4.6(2)
Er12 Er7 Er18 Er26 10.6(3)
Er21 Er7 Er18 Er26 121.3(13)
Er28 Er7 Er18 Er26 10(3)
Er6 Er7 Er18 Er26 140.1(11)
Er16 Er7 Er18 Er26 125.8(12)
N1 Er7 Er18 Er26 71.4(6)
Er5 Er7 Er18 Er26 18.9(13)
Er20 Er7 Er18 Er26 25.0(6)
Er26 Er7 Er18 Er5 -18.9(13)
Er27 Er7 Er18 Er5 -19.1(9)
Er2 Er7 Er18 Er5 -14.3(12)
Er12 Er7 Er18 Er5 -8.2(15)
Er21 Er7 Er18 Er5 102.5(16)
Er28 Er7 Er18 Er5 -9(2)
Er6 Er7 Er18 Er5 121.2(18)
Er16 Er7 Er18 Er5 106.9(14)
N1 Er7 Er18 Er5 52.6(13)
Er20 Er7 Er18 Er5 6.1(18)
Er26 Er7 Er18 Er6 -140.1(11)
Er27 Er7 Er18 Er6 -140.3(15)
Er2 Er7 Er18 Er6 -135.5(10)
Er12 Er7 Er18 Er6 -129.5(10)
Er21 Er7 Er18 Er6 -18.8(15)
Er28 Er7 Er18 Er6 -130(3)
Er16 Er7 Er18 Er6 -14.3(13)
N1 Er7 Er18 Er6 -68.7(8)
Er5 Er7 Er18 Er6 -121.2(18)
Er20 Er7 Er18 Er6 -115.1(10)
Er26 Er7 Er18 Er2 -4.6(2)
Er27 Er7 Er18 Er2 -4.8(8)
Er12 Er7 Er18 Er2 6.0(3)
Er21 Er7 Er18 Er2 116.7(12)
Er28 Er7 Er18 Er2 6(3)
Er6 Er7 Er18 Er2 135.5(10)
Er16 Er7 Er18 Er2 121.1(11)
N1 Er7 Er18 Er2 66.8(5)
Er5 Er7 Er18 Er2 14.3(12)
Er20 Er7 Er18 Er2 20.4(6)
Er26 Er7 Er18 Er23 -33.2(14)
Er27 Er7 Er18 Er23 -33.3(10)
Er2 Er7 Er18 Er23 -28.5(13)
Er12 Er7 Er18 Er23 -22.5(15)
Er21 Er7 Er18 Er23 88.2(17)
Er28 Er7 Er18 Er23 -23(2)
Er6 Er7 Er18 Er23 107.0(17)
Er16 Er7 Er18 Er23 92.6(16)
N1 Er7 Er18 Er23 38.3(14)
Er5 Er7 Er18 Er23 -14.3(4)
Er20 Er7 Er18 Er23 -8.2(18)
Er26 Er7 Er18 Er3 -27.9(11)
Er27 Er7 Er18 Er3 -28.1(8)
Er2 Er7 Er18 Er3 -23.3(10)
Er12 Er7 Er18 Er3 -17.2(13)
Er21 Er7 Er18 Er3 93.5(15)
Er28 Er7 Er18 Er3 -18(2)
Er6 Er7 Er18 Er3 112.2(15)
Er16 Er7 Er18 Er3 97.9(13)
N1 Er7 Er18 Er3 43.6(11)
Er5 Er7 Er18 Er3 -9.0(4)
Er20 Er7 Er18 Er3 -2.9(16)
Er26 Er7 Er18 Er12 -10.6(3)
Er27 Er7 Er18 Er12 -10.8(10)
Er2 Er7 Er18 Er12 -6.0(3)
Er21 Er7 Er18 Er12 110.7(13)
Er28 Er7 Er18 Er12 0(3)
Er6 Er7 Er18 Er12 129.5(10)
Er16 Er7 Er18 Er12 115.1(11)
N1 Er7 Er18 Er12 60.8(5)
Er5 Er7 Er18 Er12 8.2(15)
Er20 Er7 Er18 Er12 14.3(4)
Er26 Er7 Er18 Er25 -131.0(9)
Er27 Er7 Er18 Er25 -131.2(13)
Er2 Er7 Er18 Er25 -126.4(8)
Er12 Er7 Er18 Er25 -120.4(8)
Er21 Er7 Er18 Er25 -9.7(14)
Er28 Er7 Er18 Er25 -121(3)
Er6 Er7 Er18 Er25 9.1(6)
Er16 Er7 Er18 Er25 -5.3(12)
N1 Er7 Er18 Er25 -59.6(7)
Er5 Er7 Er18 Er25 -112.2(16)
Er20 Er7 Er18 Er25 -106.0(9)
Er26 Er7 Er18 N1 -71.4(6)
Er27 Er7 Er18 N1 -71.6(10)
Er2 Er7 Er18 N1 -66.8(5)
Er12 Er7 Er18 N1 -60.8(5)
Er21 Er7 Er18 N1 49.9(10)
Er28 Er7 Er18 N1 -61(3)
Er6 Er7 Er18 N1 68.7(8)
Er16 Er7 Er18 N1 54.3(8)
Er5 Er7 Er18 N1 -52.6(13)
Er20 Er7 Er18 N1 -46.5(7)
Er3 Er5 Er18 Er28 130(4)
Er27 Er5 Er18 Er28 -123(4)
Er26 Er5 Er18 Er28 -140(4)
Er2 Er5 Er18 Er28 -144(4)
Er12 Er5 Er18 Er28 -153(4)
N1 Er5 Er18 Er28 143(4)
Er7 Er5 Er18 Er28 -162(5)
Er13 Er5 Er18 Er28 168(4)
C41B Er5 Er18 Er28 -51(4)
Er6 Er5 Er18 Er28 84(4)
Er3 Er5 Er18 Er27 -106.5(16)
Er28 Er5 Er18 Er27 123(4)
Er26 Er5 Er18 Er27 -17.2(10)
Er2 Er5 Er18 Er27 -20.5(10)
Er12 Er5 Er18 Er27 -29.7(10)
N1 Er5 Er18 Er27 -94.1(11)
Er7 Er5 Er18 Er27 -38.6(18)
Er13 Er5 Er18 Er27 -68.9(13)
C41B Er5 Er18 Er27 72.2(12)
Er6 Er5 Er18 Er27 -152.8(16)
Er3 Er5 Er18 Er7 -68(2)
Er28 Er5 Er18 Er7 162(5)
Er27 Er5 Er18 Er7 38.6(18)
Er26 Er5 Er18 Er7 21.3(15)
Er2 Er5 Er18 Er7 18.0(16)
Er12 Er5 Er18 Er7 8.9(16)
N1 Er5 Er18 Er7 -55.5(16)
Er13 Er5 Er18 Er7 -30(2)
C41B Er5 Er18 Er7 110.8(16)
Er6 Er5 Er18 Er7 -114(2)
Er3 Er5 Er18 Er26 -89.3(14)
Er28 Er5 Er18 Er26 140(4)
Er27 Er5 Er18 Er26 17.2(10)
Er2 Er5 Er18 Er26 -3.3(3)
Er12 Er5 Er18 Er26 -12.4(3)
N1 Er5 Er18 Er26 -76.8(4)
Er7 Er5 Er18 Er26 -21.3(15)
Er13 Er5 Er18 Er26 -51.7(9)
C41B Er5 Er18 Er26 89.5(5)
Er6 Er5 Er18 Er26 -135.6(12)
Er3 Er5 Er18 Er6 46(2)
Er28 Er5 Er18 Er6 -84(4)
Er27 Er5 Er18 Er6 152.8(16)
Er26 Er5 Er18 Er6 135.6(12)
Er2 Er5 Er18 Er6 132.3(10)
Er12 Er5 Er18 Er6 123.2(10)
N1 Er5 Er18 Er6 58.7(9)
Er7 Er5 Er18 Er6 114(2)
Er13 Er5 Er18 Er6 83.9(12)
C41B Er5 Er18 Er6 -135.0(8)
Er3 Er5 Er18 Er2 -85.9(14)
Er28 Er5 Er18 Er2 144(4)
Er27 Er5 Er18 Er2 20.5(10)
Er26 Er5 Er18 Er2 3.3(3)
Er12 Er5 Er18 Er2 -9.1(2)
N1 Er5 Er18 Er2 -73.5(3)
Er7 Er5 Er18 Er2 -18.0(16)
Er13 Er5 Er18 Er2 -48.4(8)
C41B Er5 Er18 Er2 92.8(4)
Er6 Er5 Er18 Er2 -132.3(10)
Er3 Er5 Er18 Er23 43.1(14)
Er28 Er5 Er18 Er23 -87(4)
Er27 Er5 Er18 Er23 149.6(15)
Er26 Er5 Er18 Er23 132.4(11)
Er2 Er5 Er18 Er23 129.1(11)
Er12 Er5 Er18 Er23 120.0(11)
N1 Er5 Er18 Er23 55.5(12)
Er7 Er5 Er18 Er23 111.1(19)
Er13 Er5 Er18 Er23 80.7(13)
C41B Er5 Er18 Er23 -138.1(13)
Er6 Er5 Er18 Er23 -3.2(17)
Er28 Er5 Er18 Er3 -130(4)
Er27 Er5 Er18 Er3 106.5(16)
Er26 Er5 Er18 Er3 89.3(14)
Er2 Er5 Er18 Er3 85.9(14)
Er12 Er5 Er18 Er3 76.8(14)
N1 Er5 Er18 Er3 12.4(15)
Er7 Er5 Er18 Er3 68(2)
Er13 Er5 Er18 Er3 37.6(12)
C41B Er5 Er18 Er3 179(100)
Er6 Er5 Er18 Er3 -46(2)
Er3 Er5 Er18 Er12 -76.8(14)
Er28 Er5 Er18 Er12 153(4)
Er27 Er5 Er18 Er12 29.7(10)
Er26 Er5 Er18 Er12 12.4(3)
Er2 Er5 Er18 Er12 9.1(2)
N1 Er5 Er18 Er12 -64.4(3)
Er7 Er5 Er18 Er12 -8.9(16)
Er13 Er5 Er18 Er12 -39.3(8)
C41B Er5 Er18 Er12 101.9(4)
Er6 Er5 Er18 Er12 -123.2(10)
Er3 Er5 Er18 Er25 39.4(19)
Er28 Er5 Er18 Er25 -91(4)
Er27 Er5 Er18 Er25 145.9(14)
Er26 Er5 Er18 Er25 128.6(9)
Er2 Er5 Er18 Er25 125.3(8)
Er12 Er5 Er18 Er25 116.2(8)
N1 Er5 Er18 Er25 51.8(7)
Er7 Er5 Er18 Er25 107.3(19)
Er13 Er5 Er18 Er25 76.9(11)
C41B Er5 Er18 Er25 -141.9(6)
Er6 Er5 Er18 Er25 -6.9(7)
Er3 Er5 Er18 N1 -12.4(15)
Er28 Er5 Er18 N1 -143(4)
Er27 Er5 Er18 N1 94.1(11)
Er26 Er5 Er18 N1 76.8(4)
Er2 Er5 Er18 N1 73.5(3)
Er12 Er5 Er18 N1 64.4(3)
Er7 Er5 Er18 N1 55.5(16)
Er13 Er5 Er18 N1 25.1(8)
C41B Er5 Er18 N1 166.3(3)
Er6 Er5 Er18 N1 -58.7(9)
Er25 Er6 Er18 Er28 -66(5)
Er17 Er6 Er18 Er28 -103(2)
Er8 Er6 Er18 Er28 -85(2)
Er16 Er6 Er18 Er28 -133(2)
Er22 Er6 Er18 Er28 -67(2)
Er21 Er6 Er18 Er28 -131(2)
Er7 Er6 Er18 Er28 -148(3)
N1 Er6 Er18 Er28 -76(2)
Er1 Er6 Er18 Er28 -124(2)
Er5 Er6 Er18 Er28 -18.6(16)
Er25 Er6 Er18 Er27 -27(5)
Er17 Er6 Er18 Er27 -63(3)
Er8 Er6 Er18 Er27 -46(3)
Er16 Er6 Er18 Er27 -94(2)
Er28 Er6 Er18 Er27 39(2)
Er22 Er6 Er18 Er27 -28(3)
Er21 Er6 Er18 Er27 -92(2)
Er7 Er6 Er18 Er27 -109(3)
N1 Er6 Er18 Er27 -37(2)
Er1 Er6 Er18 Er27 -85(2)
Er5 Er6 Er18 Er27 20.8(15)
Er25 Er6 Er18 Er7 82(4)
Er17 Er6 Er18 Er7 46(2)
Er8 Er6 Er18 Er7 63.2(18)
Er16 Er6 Er18 Er7 15.6(14)
Er28 Er6 Er18 Er7 148(3)
Er22 Er6 Er18 Er7 81.6(17)
Er21 Er6 Er18 Er7 17.1(14)
N1 Er6 Er18 Er7 72.4(13)
Er1 Er6 Er18 Er7 24.0(14)
Er5 Er6 Er18 Er7 129.9(18)
Er25 Er6 Er18 Er26 16(5)
Er17 Er6 Er18 Er26 -21(3)
Er8 Er6 Er18 Er26 -3(2)
Er16 Er6 Er18 Er26 -51.1(18)
Er28 Er6 Er18 Er26 82(2)
Er22 Er6 Er18 Er26 15(2)
Er21 Er6 Er18 Er26 -49.6(17)
Er7 Er6 Er18 Er26 -66.7(18)
N1 Er6 Er18 Er26 5.8(15)
Er1 Er6 Er18 Er26 -42.7(18)
Er5 Er6 Er18 Er26 63.2(15)
Er25 Er6 Er18 Er5 -47(4)
Er17 Er6 Er18 Er5 -84.0(16)
Er8 Er6 Er18 Er5 -66.6(15)
Er16 Er6 Er18 Er5 -114.3(9)
Er28 Er6 Er18 Er5 18.6(16)
Er22 Er6 Er18 Er5 -48.3(16)
Er21 Er6 Er18 Er5 -112.8(9)
Er7 Er6 Er18 Er5 -129.9(18)
N1 Er6 Er18 Er5 -57.4(8)
Er1 Er6 Er18 Er5 -105.9(9)
Er25 Er6 Er18 Er2 7(5)
Er17 Er6 Er18 Er2 -30(2)
Er8 Er6 Er18 Er2 -12(2)
Er16 Er6 Er18 Er2 -59.8(15)
Er28 Er6 Er18 Er2 73(2)
Er22 Er6 Er18 Er2 6(2)
Er21 Er6 Er18 Er2 -58.3(14)
Er7 Er6 Er18 Er2 -75.4(17)
N1 Er6 Er18 Er2 -3.0(12)
Er1 Er6 Er18 Er2 -51.4(14)
Er5 Er6 Er18 Er2 54.5(11)
Er25 Er6 Er18 Er23 -47(4)
Er17 Er6 Er18 Er23 -83.4(15)
Er8 Er6 Er18 Er23 -66.0(13)
Er16 Er6 Er18 Er23 -113.6(7)
Er28 Er6 Er18 Er23 19.2(18)
Er22 Er6 Er18 Er23 -47.6(13)
Er21 Er6 Er18 Er23 -112.1(7)
Er7 Er6 Er18 Er23 -129.2(16)
N1 Er6 Er18 Er23 -56.8(6)
Er1 Er6 Er18 Er23 -105.2(6)
Er5 Er6 Er18 Er23 0.7(4)
Er25 Er6 Er18 Er3 -41(4)
Er17 Er6 Er18 Er3 -77.7(15)
Er8 Er6 Er18 Er3 -60.3(13)
Er16 Er6 Er18 Er3 -108.0(7)
Er28 Er6 Er18 Er3 24.9(17)
Er22 Er6 Er18 Er3 -42.0(14)
Er21 Er6 Er18 Er3 -106.5(7)
Er7 Er6 Er18 Er3 -123.6(16)
N1 Er6 Er18 Er3 -51.1(6)
Er1 Er6 Er18 Er3 -99.5(7)
Er5 Er6 Er18 Er3 6.3(3)
Er25 Er6 Er18 Er12 18(5)
Er17 Er6 Er18 Er12 -19(2)
Er8 Er6 Er18 Er12 -1.4(19)
Er16 Er6 Er18 Er12 -49.1(12)
Er28 Er6 Er18 Er12 84(2)
Er22 Er6 Er18 Er12 17.0(18)
Er21 Er6 Er18 Er12 -47.5(12)
Er7 Er6 Er18 Er12 -64.7(15)
N1 Er6 Er18 Er12 7.8(9)
Er1 Er6 Er18 Er12 -40.6(12)
Er5 Er6 Er18 Er12 65.2(11)
Er17 Er6 Er18 Er25 -37(3)
Er8 Er6 Er18 Er25 -19(3)
Er16 Er6 Er18 Er25 -67(4)
Er28 Er6 Er18 Er25 66(5)
Er22 Er6 Er18 Er25 -1(4)
Er21 Er6 Er18 Er25 -65(4)
Er7 Er6 Er18 Er25 -82(4)
N1 Er6 Er18 Er25 -10(4)
Er1 Er6 Er18 Er25 -58(4)
Er5 Er6 Er18 Er25 47(4)
Er25 Er6 Er18 N1 10(4)
Er17 Er6 Er18 N1 -26.6(14)
Er8 Er6 Er18 N1 -9.2(10)
Er16 Er6 Er18 N1 -56.9(5)
Er28 Er6 Er18 N1 76(2)
Er22 Er6 Er18 N1 9.2(11)
Er21 Er6 Er18 N1 -55.3(4)
Er7 Er6 Er18 N1 -72.4(13)
Er1 Er6 Er18 N1 -48.4(4)
Er5 Er6 Er18 N1 57.4(8)
Er27 Er2 Er18 Er28 -16(2)
Er5 Er2 Er18 Er28 11.4(14)
Er20 Er2 Er18 Er28 133.2(15)
Er3 Er2 Er18 Er28 22.4(14)
Er23 Er2 Er18 Er28 22.5(14)
Er7 Er2 Er18 Er28 176(2)
N1 Er2 Er18 Er28 94.7(15)
Er13 Er2 Er18 Er28 53.9(17)
C69B Er2 Er18 Er28 -79.5(16)
C30B Er2 Er18 Er28 -117.3(15)
Er5 Er2 Er18 Er27 27.8(15)
Er20 Er2 Er18 Er27 149.6(16)
Er3 Er2 Er18 Er27 38.8(16)
Er28 Er2 Er18 Er27 16(2)
Er23 Er2 Er18 Er27 38.9(15)
Er7 Er2 Er18 Er27 -168(2)
N1 Er2 Er18 Er27 111.1(16)
Er13 Er2 Er18 Er27 70.2(17)
C69B Er2 Er18 Er27 -63.1(16)
C30B Er2 Er18 Er27 -101.0(17)
Er27 Er2 Er18 Er7 168(2)
Er5 Er2 Er18 Er7 -164.5(14)
Er20 Er2 Er18 Er7 -42.7(14)
Er3 Er2 Er18 Er7 -153.5(13)
Er28 Er2 Er18 Er7 -176(2)
Er23 Er2 Er18 Er7 -153.4(13)
N1 Er2 Er18 Er7 -81.2(12)
Er13 Er2 Er18 Er7 -122.1(13)
C69B Er2 Er18 Er7 104.6(12)
C30B Er2 Er18 Er7 66.7(14)
Er27 Er2 Er18 Er26 128(2)
Er5 Er2 Er18 Er26 156(2)
Er20 Er2 Er18 Er26 -82.0(19)
Er3 Er2 Er18 Er26 167(2)
Er28 Er2 Er18 Er26 145(3)
Er23 Er2 Er18 Er26 167(2)
Er7 Er2 Er18 Er26 -39.3(19)
N1 Er2 Er18 Er26 -120.5(19)
Er13 Er2 Er18 Er26 -161.4(19)
C69B Er2 Er18 Er26 65.3(18)
C30B Er2 Er18 Er26 27(2)
Er27 Er2 Er18 Er5 -27.8(15)
Er20 Er2 Er18 Er5 121.8(6)
Er3 Er2 Er18 Er5 11.0(2)
Er28 Er2 Er18 Er5 -11.4(14)
Er23 Er2 Er18 Er5 11.1(3)
Er7 Er2 Er18 Er5 164.5(14)
N1 Er2 Er18 Er5 83.3(4)
Er13 Er2 Er18 Er5 42.4(7)
C69B Er2 Er18 Er5 -90.9(5)
C30B Er2 Er18 Er5 -128.8(5)
Er27 Er2 Er18 Er6 -108(2)
Er5 Er2 Er18 Er6 -80.1(14)
Er20 Er2 Er18 Er6 41.6(17)
Er3 Er2 Er18 Er6 -69.2(13)
Er28 Er2 Er18 Er6 -92(2)
Er23 Er2 Er18 Er6 -69.0(13)
Er7 Er2 Er18 Er6 84.4(18)
N1 Er2 Er18 Er6 3.1(12)
Er13 Er2 Er18 Er6 -37.7(16)
C69B Er2 Er18 Er6 -171.1(12)
C30B Er2 Er18 Er6 151.1(10)
Er27 Er2 Er18 Er23 -38.9(15)
Er5 Er2 Er18 Er23 -11.1(3)
Er20 Er2 Er18 Er23 110.7(7)
Er3 Er2 Er18 Er23 -0.1(3)
Er28 Er2 Er18 Er23 -22.5(14)
Er7 Er2 Er18 Er23 153.4(13)
N1 Er2 Er18 Er23 72.2(4)
Er13 Er2 Er18 Er23 31.3(7)
C69B Er2 Er18 Er23 -102.0(4)
C30B Er2 Er18 Er23 -139.9(5)
Er27 Er2 Er18 Er3 -38.8(16)
Er5 Er2 Er18 Er3 -11.0(2)
Er20 Er2 Er18 Er3 110.8(6)
Er28 Er2 Er18 Er3 -22.4(14)
Er23 Er2 Er18 Er3 0.1(3)
Er7 Er2 Er18 Er3 153.5(13)
N1 Er2 Er18 Er3 72.3(3)
Er13 Er2 Er18 Er3 31.5(6)
C69B Er2 Er18 Er3 -101.9(3)
C30B Er2 Er18 Er3 -139.7(5)
Er27 Er2 Er18 Er12 -160.7(19)
Er5 Er2 Er18 Er12 -132.9(11)
Er20 Er2 Er18 Er12 -11.1(10)
Er3 Er2 Er18 Er12 -121.9(11)
Er28 Er2 Er18 Er12 -144.3(18)
Er23 Er2 Er18 Er12 -121.8(11)
Er7 Er2 Er18 Er12 31.6(17)
N1 Er2 Er18 Er12 -49.7(11)
Er13 Er2 Er18 Er12 -90.5(12)
C69B Er2 Er18 Er12 136.1(13)
C30B Er2 Er18 Er12 98.3(13)
Er27 Er2 Er18 Er25 -106.6(19)
Er5 Er2 Er18 Er25 -78.8(9)
Er20 Er2 Er18 Er25 43.0(13)
Er3 Er2 Er18 Er25 -67.8(9)
Er28 Er2 Er18 Er25 -90.2(17)
Er23 Er2 Er18 Er25 -67.7(9)
Er7 Er2 Er18 Er25 85.7(15)
N1 Er2 Er18 Er25 4.5(8)
Er13 Er2 Er18 Er25 -36.3(12)
C69B Er2 Er18 Er25 -169.7(8)
C30B Er2 Er18 Er25 152.5(7)
Er27 Er2 Er18 N1 -111.1(16)
Er5 Er2 Er18 N1 -83.3(4)
Er20 Er2 Er18 N1 38.5(7)
Er3 Er2 Er18 N1 -72.3(3)
Er28 Er2 Er18 N1 -94.7(15)
Er23 Er2 Er18 N1 -72.2(4)
Er7 Er2 Er18 N1 81.2(12)
Er13 Er2 Er18 N1 -40.8(6)
C69B Er2 Er18 N1 -174.2(3)
C30B Er2 Er18 N1 148.0(5)
Er5 Er3 Er18 Er28 -35(3)
Er27 Er3 Er18 Er28 -96(3)
Er2 Er3 Er18 Er28 -122(3)
Er26 Er3 Er18 Er28 -120(3)
Er13 Er3 Er18 Er28 -167(3)
Er12 Er3 Er18 Er28 -132(3)
N1 Er3 Er18 Er28 159(3)
C40B Er3 Er18 Er28 -4(3)
C41B Er3 Er18 Er28 -36(3)
C64B Er3 Er18 Er28 4(4)
Er5 Er3 Er18 Er27 61.5(15)
Er28 Er3 Er18 Er27 96(3)
Er2 Er3 Er18 Er27 -25.6(11)
Er26 Er3 Er18 Er27 -23.8(11)
Er13 Er3 Er18 Er27 -70.5(15)
Er12 Er3 Er18 Er27 -36.3(12)
N1 Er3 Er18 Er27 -105.2(13)
C40B Er3 Er18 Er27 92.5(12)
C41B Er3 Er18 Er27 60.4(12)
C64B Er3 Er18 Er27 100.3(14)
Er5 Er3 Er18 Er7 117(2)
Er28 Er3 Er18 Er7 151(4)
Er27 Er3 Er18 Er7 55.3(18)
Er2 Er3 Er18 Er7 29.8(14)
Er26 Er3 Er18 Er7 31.6(14)
Er13 Er3 Er18 Er7 -15.2(19)
Er12 Er3 Er18 Er7 19.0(14)
N1 Er3 Er18 Er7 -49.9(15)
C40B Er3 Er18 Er7 147.8(14)
C41B Er3 Er18 Er7 115.7(15)
C64B Er3 Er18 Er7 155.6(13)
Er5 Er3 Er18 Er26 85.2(15)
Er28 Er3 Er18 Er26 120(3)
Er27 Er3 Er18 Er26 23.8(11)
Er2 Er3 Er18 Er26 -1.8(3)
Er13 Er3 Er18 Er26 -46.7(9)
Er12 Er3 Er18 Er26 -12.6(3)
N1 Er3 Er18 Er26 -81.5(5)
C40B Er3 Er18 Er26 116.2(4)
C41B Er3 Er18 Er26 84.1(5)
C64B Er3 Er18 Er26 124.1(8)
Er28 Er3 Er18 Er5 35(3)
Er27 Er3 Er18 Er5 -61.5(15)
Er2 Er3 Er18 Er5 -87.0(15)
Er26 Er3 Er18 Er5 -85.2(15)
Er13 Er3 Er18 Er5 -131.9(16)
Er12 Er3 Er18 Er5 -97.8(15)
N1 Er3 Er18 Er5 -166.7(16)
C40B Er3 Er18 Er5 31.0(16)
C41B Er3 Er18 Er5 -1.1(15)
C64B Er3 Er18 Er5 39(2)
Er5 Er3 Er18 Er6 -136(2)
Er28 Er3 Er18 Er6 -101(4)
Er27 Er3 Er18 Er6 162.9(17)
Er2 Er3 Er18 Er6 137.3(10)
Er26 Er3 Er18 Er6 139.1(11)
Er13 Er3 Er18 Er6 92.4(11)
Er12 Er3 Er18 Er6 126.5(9)
N1 Er3 Er18 Er6 57.6(8)
C40B Er3 Er18 Er6 -104.7(8)
C41B Er3 Er18 Er6 -136.8(8)
C64B Er3 Er18 Er6 -96.8(12)
Er5 Er3 Er18 Er2 87.0(15)
Er28 Er3 Er18 Er2 122(3)
Er27 Er3 Er18 Er2 25.6(11)
Er26 Er3 Er18 Er2 1.8(3)
Er13 Er3 Er18 Er2 -44.9(8)
Er12 Er3 Er18 Er2 -10.8(2)
N1 Er3 Er18 Er2 -79.7(4)
C40B Er3 Er18 Er2 118.0(3)
C41B Er3 Er18 Er2 86.0(3)
C64B Er3 Er18 Er2 125.9(8)
Er5 Er3 Er18 Er23 -94(2)
Er28 Er3 Er18 Er23 -59(4)
Er27 Er3 Er18 Er23 -155(2)
Er2 Er3 Er18 Er23 179.2(18)
Er26 Er3 Er18 Er23 -179.0(18)
Er13 Er3 Er18 Er23 134.3(19)
Er12 Er3 Er18 Er23 168.5(18)
N1 Er3 Er18 Er23 99.6(17)
C40B Er3 Er18 Er23 -62.7(17)
C41B Er3 Er18 Er23 -94.8(17)
C64B Er3 Er18 Er23 -54.9(18)
Er5 Er3 Er18 Er12 97.8(15)
Er28 Er3 Er18 Er12 132(3)
Er27 Er3 Er18 Er12 36.3(12)
Er2 Er3 Er18 Er12 10.8(2)
Er26 Er3 Er18 Er12 12.6(3)
Er13 Er3 Er18 Er12 -34.1(8)
N1 Er3 Er18 Er12 -68.9(3)
C40B Er3 Er18 Er12 128.8(3)
C41B Er3 Er18 Er12 96.7(3)
C64B Er3 Er18 Er12 136.7(8)
Er5 Er3 Er18 Er25 -141.7(18)
Er28 Er3 Er18 Er25 -107(3)
Er27 Er3 Er18 Er25 156.8(15)
Er2 Er3 Er18 Er25 131.2(8)
Er26 Er3 Er18 Er25 133.1(9)
Er13 Er3 Er18 Er25 86.3(9)
Er12 Er3 Er18 Er25 120.5(7)
N1 Er3 Er18 Er25 51.6(6)
C40B Er3 Er18 Er25 -110.7(6)
C41B Er3 Er18 Er25 -142.8(6)
C64B Er3 Er18 Er25 -102.9(10)
Er5 Er3 Er18 N1 166.7(16)
Er28 Er3 Er18 N1 -159(3)
Er27 Er3 Er18 N1 105.2(13)
Er2 Er3 Er18 N1 79.7(4)
Er26 Er3 Er18 N1 81.5(5)
Er13 Er3 Er18 N1 34.8(8)
Er12 Er3 Er18 N1 68.9(3)
C40B Er3 Er18 N1 -162.3(2)
C41B Er3 Er18 N1 165.6(2)
C64B Er3 Er18 N1 -154.4(8)
Er4 Er9 Er19 Er24 1.5(10)
Er13 Er9 Er19 Er24 4(3)
C53B Er9 Er19 Er24 125.6(12)
C60B Er9 Er19 Er24 122.3(14)
N1 Er9 Er19 Er24 -38.4(13)
Er20 Er9 Er19 Er24 -80.1(15)
C55B Er9 Er19 Er24 -164.9(12)
C54B Er9 Er19 Er24 160.3(13)
Er11 Er9 Er19 Er24 -7.0(7)
C56B Er9 Er19 Er24 -159.7(11)
Er4 Er9 Er19 Er11 8.5(12)
Er13 Er9 Er19 Er11 11(4)
Er24 Er9 Er19 Er11 7.0(7)
C53B Er9 Er19 Er11 132.6(9)
C60B Er9 Er19 Er11 129.4(10)
N1 Er9 Er19 Er11 -31.4(11)
Er20 Er9 Er19 Er11 -73.0(14)
C55B Er9 Er19 Er11 -157.9(9)
C54B Er9 Er19 Er11 167.3(11)
C56B Er9 Er19 Er11 -152.7(7)
Er4 Er9 Er19 Er15 53.3(19)
Er13 Er9 Er19 Er15 56(3)
Er24 Er9 Er19 Er15 51.8(14)
C53B Er9 Er19 Er15 177.4(11)
C60B Er9 Er19 Er15 174.1(10)
N1 Er9 Er19 Er15 13.4(14)
Er20 Er9 Er19 Er15 -28.3(19)
C55B Er9 Er19 Er15 -113.1(13)
C54B Er9 Er19 Er15 -147.9(13)
Er11 Er9 Er19 Er15 44.8(12)
C56B Er9 Er19 Er15 -107.9(14)
Er4 Er9 Er19 C54B -159(2)
Er13 Er9 Er19 C54B -156(3)
Er24 Er9 Er19 C54B -160.3(13)
C53B Er9 Er19 C54B -34.7(3)
C60B Er9 Er19 C54B -37.9(11)
N1 Er9 Er19 C54B 161.4(4)
Er20 Er9 Er19 C54B 119.7(9)
C55B Er9 Er19 C54B 34.8(2)
Er11 Er9 Er19 C54B -167.3(11)
C56B Er9 Er19 C54B 40.0(8)
Er4 Er9 Er19 Er13 -3(4)
Er24 Er9 Er19 Er13 -4(3)
C53B Er9 Er19 Er13 121(3)
C60B Er9 Er19 Er13 118(3)
N1 Er9 Er19 Er13 -43(3)
Er20 Er9 Er19 Er13 -84(3)
C55B Er9 Er19 Er13 -169(3)
C54B Er9 Er19 Er13 156(3)
Er11 Er9 Er19 Er13 -11(4)
C56B Er9 Er19 Er13 -164(3)
Er4 Er9 Er19 C50B -148(2)
Er13 Er9 Er19 C50B -145(2)
Er24 Er9 Er19 C50B -149.9(17)
C53B Er9 Er19 C50B -24.2(9)
C60B Er9 Er19 C50B -27.5(16)
N1 Er9 Er19 C50B 171.8(5)
Er20 Er9 Er19 C50B 130.1(8)
C55B Er9 Er19 C50B 45.2(7)
C54B Er9 Er19 C50B 10.4(6)
Er11 Er9 Er19 C50B -156.9(16)
C56B Er9 Er19 C50B 50.4(13)
Er4 Er9 Er19 N1 39.9(19)
Er13 Er9 Er19 N1 43(3)
Er24 Er9 Er19 N1 38.4(13)
C53B Er9 Er19 N1 164.0(6)
C60B Er9 Er19 N1 160.7(13)
Er20 Er9 Er19 N1 -41.7(8)
C55B Er9 Er19 N1 -126.5(5)
C54B Er9 Er19 N1 -161.4(4)
Er11 Er9 Er19 N1 31.4(11)
C56B Er9 Er19 N1 -121.3(10)
Er4 Er9 Er19 C55B 166.4(19)
Er13 Er9 Er19 C55B 169(3)
Er24 Er9 Er19 C55B 164.9(12)
C53B Er9 Er19 C55B -69.5(4)
C60B Er9 Er19 C55B -72.8(11)
N1 Er9 Er19 C55B 126.5(5)
Er20 Er9 Er19 C55B 84.8(9)
C54B Er9 Er19 C55B -34.8(2)
Er11 Er9 Er19 C55B 157.9(9)
C56B Er9 Er19 C55B 5.2(6)
Er4 Er9 Er19 C53B -124.1(19)
Er13 Er9 Er19 C53B -121(3)
Er24 Er9 Er19 C53B -125.6(12)
C60B Er9 Er19 C53B -3.3(7)
N1 Er9 Er19 C53B -164.0(6)
Er20 Er9 Er19 C53B 154.3(12)
C55B Er9 Er19 C53B 69.5(4)
C54B Er9 Er19 C53B 34.7(3)
Er11 Er9 Er19 C53B -132.6(9)
C56B Er9 Er19 C53B 74.7(8)
Er4 Er9 Er19 C52B -97.4(19)
Er13 Er9 Er19 C52B -94(3)
Er24 Er9 Er19 C52B -98.8(12)
C53B Er9 Er19 C52B 26.8(4)
C60B Er9 Er19 C52B 23.5(11)
N1 Er9 Er19 C52B -137.2(4)
Er20 Er9 Er19 C52B -178.9(9)
C55B Er9 Er19 C52B 96.3(3)
C54B Er9 Er19 C52B 61.4(2)
Er11 Er9 Er19 C52B -105.9(10)
C56B Er9 Er19 C52B 101.4(8)
Er4 Er9 Er19 C51B -108(2)
Er13 Er9 Er19 C51B -105(3)
Er24 Er9 Er19 C51B -109.3(15)
C53B Er9 Er19 C51B 16.3(9)
C60B Er9 Er19 C51B 13.0(16)
N1 Er9 Er19 C51B -147.7(6)
Er20 Er9 Er19 C51B 170.6(5)
C55B Er9 Er19 C51B 85.8(7)
C54B Er9 Er19 C51B 50.9(6)
Er11 Er9 Er19 C51B -116.3(14)
C56B Er9 Er19 C51B 90.9(10)
Er15 Er11 Er19 Er24 135(3)
Er4 Er11 Er19 Er24 -28(6)
Er14 Er11 Er19 Er24 57(3)
Er10 Er11 Er19 Er24 99(3)
C9B Er11 Er19 Er24 -76(3)
N1 Er11 Er19 Er24 61(3)
Er22 Er11 Er19 Er24 54(3)
C8B Er11 Er19 Er24 -81(3)
C10B Er11 Er19 Er24 -107(3)
C11B Er11 Er19 Er24 -144(3)
Er24 Er11 Er19 Er9 -28(3)
Er15 Er11 Er19 Er9 106.6(18)
Er4 Er11 Er19 Er9 -57(7)
Er14 Er11 Er19 Er9 28.4(18)
Er10 Er11 Er19 Er9 70.7(14)
C9B Er11 Er19 Er9 -104.8(13)
N1 Er11 Er19 Er9 33.0(13)
Er22 Er11 Er19 Er9 25.6(17)
C8B Er11 Er19 Er9 -109.5(14)
C10B Er11 Er19 Er9 -135.3(13)
C11B Er11 Er19 Er9 -172.4(13)
Er24 Er11 Er19 Er15 -135(3)
Er4 Er11 Er19 Er15 -163(8)
Er14 Er11 Er19 Er15 -78.3(15)
Er10 Er11 Er19 Er15 -36.0(13)
C9B Er11 Er19 Er15 148.6(13)
N1 Er11 Er19 Er15 -73.7(12)
Er22 Er11 Er19 Er15 -81.0(14)
C8B Er11 Er19 Er15 143.9(15)
C10B Er11 Er19 Er15 118.1(12)
C11B Er11 Er19 Er15 81.0(12)
Er24 Er11 Er19 C54B 130(3)
Er15 Er11 Er19 C54B -94.9(14)
Er4 Er11 Er19 C54B 102(8)
Er14 Er11 Er19 C54B -173.1(9)
Er10 Er11 Er19 C54B -130.8(7)
C9B Er11 Er19 C54B 53.7(9)
N1 Er11 Er19 C54B -168.5(8)
Er22 Er11 Er19 C54B -175.9(9)
C8B Er11 Er19 C54B 49.0(13)
C10B Er11 Er19 C54B 23.2(8)
C11B Er11 Er19 C54B -13.9(8)
Er24 Er11 Er19 Er13 -24(3)
Er15 Er11 Er19 Er13 110.5(13)
Er4 Er11 Er19 Er13 -53(7)
Er14 Er11 Er19 Er13 32.3(12)
Er10 Er11 Er19 Er13 74.6(8)
C9B Er11 Er19 Er13 -100.9(6)
N1 Er11 Er19 Er13 36.9(6)
Er22 Er11 Er19 Er13 29.5(11)
C8B Er11 Er19 Er13 -105.6(9)
C10B Er11 Er19 Er13 -131.4(6)
C11B Er11 Er19 Er13 -168.5(5)
Er24 Er11 Er19 C50B 131(3)
Er15 Er11 Er19 C50B -94.1(12)
Er4 Er11 Er19 C50B 103(8)
Er14 Er11 Er19 C50B -172.3(9)
Er10 Er11 Er19 C50B -130.0(5)
C9B Er11 Er19 C50B 54.5(5)
N1 Er11 Er19 C50B -167.7(4)
Er22 Er11 Er19 C50B -175.1(8)
C8B Er11 Er19 C50B 49.8(9)
C10B Er11 Er19 C50B 24.0(3)
C11B Er11 Er19 C50B -13.1(3)
Er24 Er11 Er19 N1 -61(3)
Er15 Er11 Er19 N1 73.7(12)
Er4 Er11 Er19 N1 -90(7)
Er14 Er11 Er19 N1 -4.6(10)
Er10 Er11 Er19 N1 37.7(5)
C9B Er11 Er19 N1 -137.8(4)
Er22 Er11 Er19 N1 -7.4(8)
C8B Er11 Er19 N1 -142.5(8)
C10B Er11 Er19 N1 -168.3(3)
C11B Er11 Er19 N1 154.6(3)
Er24 Er11 Er19 C55B -163(3)
Er15 Er11 Er19 C55B -28.0(15)
Er4 Er11 Er19 C55B 169(8)
Er14 Er11 Er19 C55B -106.3(13)
Er10 Er11 Er19 C55B -64.0(12)
C9B Er11 Er19 C55B 120.6(9)
N1 Er11 Er19 C55B -101.6(10)
Er22 Er11 Er19 C55B -109.0(12)
C8B Er11 Er19 C55B 115.9(10)
C10B Er11 Er19 C55B 90.1(10)
C11B Er11 Er19 C55B 53.0(10)
Er24 Er11 Er19 C53B 69(3)
Er15 Er11 Er19 C53B -155.7(14)
Er4 Er11 Er19 C53B 41(7)
Er14 Er11 Er19 C53B 126.0(10)
Er10 Er11 Er19 C53B 168.3(6)
C9B Er11 Er19 C53B -7.2(9)
N1 Er11 Er19 C53B 130.6(7)
Er22 Er11 Er19 C53B 123.2(10)
C8B Er11 Er19 C53B -11.9(13)
C10B Er11 Er19 C53B -37.7(7)
C11B Er11 Er19 C53B -74.8(7)
Er24 Er11 Er19 C52B 71(3)
Er15 Er11 Er19 C52B -153.9(12)
Er4 Er11 Er19 C52B 43(7)
Er14 Er11 Er19 C52B 127.8(10)
Er10 Er11 Er19 C52B 170.1(5)
C9B Er11 Er19 C52B -5.3(5)
N1 Er11 Er19 C52B 132.4(4)
Er22 Er11 Er19 C52B 125.1(8)
C8B Er11 Er19 C52B -10.0(10)
C10B Er11 Er19 C52B -35.8(3)
C11B Er11 Er19 C52B -72.9(3)
Er24 Er11 Er19 C51B 101(3)
Er15 Er11 Er19 C51B -123.7(12)
Er4 Er11 Er19 C51B 73(7)
Er14 Er11 Er19 C51B 158.0(10)
Er10 Er11 Er19 C51B -159.7(5)
C9B Er11 Er19 C51B 24.8(4)
N1 Er11 Er19 C51B 162.6(3)
Er22 Er11 Er19 C51B 155.2(8)
C8B Er11 Er19 C51B 20.1(9)
C10B Er11 Er19 C51B -5.6(2)
C11B Er11 Er19 C51B -42.8(2)
Er11 Er15 Er19 Er24 -13.4(11)
Er4 Er15 Er19 Er24 -9.8(11)
Er10 Er15 Er19 Er24 45.9(19)
Er14 Er15 Er19 Er24 27.4(12)
N1 Er15 Er19 Er24 75.2(12)
C13B Er15 Er19 Er24 -84.8(15)
C11B Er15 Er19 Er24 -89.1(12)
C23B Er15 Er19 Er24 -157.7(17)
C12B Er15 Er19 Er24 -127(2)
C24B Er15 Er19 Er24 -152.0(14)
Er11 Er15 Er19 Er9 -103.2(17)
Er24 Er15 Er19 Er9 -89.9(18)
Er4 Er15 Er19 Er9 -100(2)
Er10 Er15 Er19 Er9 -44(3)
Er14 Er15 Er19 Er9 -62.4(19)
N1 Er15 Er19 Er9 -14.6(15)
C13B Er15 Er19 Er9 -174.7(12)
C11B Er15 Er19 Er9 -179.0(13)
C23B Er15 Er19 Er9 112.4(15)
C12B Er15 Er19 Er9 143.4(15)
C24B Er15 Er19 Er9 118.2(14)
Er24 Er15 Er19 Er11 13.4(11)
Er4 Er15 Er19 Er11 3.6(16)
Er10 Er15 Er19 Er11 59.3(17)
Er14 Er15 Er19 Er11 40.8(10)
N1 Er15 Er19 Er11 88.6(11)
C13B Er15 Er19 Er11 -71.4(12)
C11B Er15 Er19 Er11 -75.7(10)
C23B Er15 Er19 Er11 -144.3(17)
C12B Er15 Er19 Er11 -113(2)
C24B Er15 Er19 Er11 -138.6(13)
Er11 Er15 Er19 C54B 124.1(10)
Er24 Er15 Er19 C54B 137.4(14)
Er4 Er15 Er19 C54B 128(2)
Er10 Er15 Er19 C54B -176.6(13)
Er14 Er15 Er19 C54B 164.9(8)
N1 Er15 Er19 C54B -147.3(7)
C13B Er15 Er19 C54B 52.6(15)
C11B Er15 Er19 C54B 48.3(10)
C23B Er15 Er19 C54B -20.3(15)
C12B Er15 Er19 C54B 11(2)
C24B Er15 Er19 C54B -14.5(10)
Er11 Er15 Er19 Er13 -85.4(12)
Er24 Er15 Er19 Er13 -72.0(13)
Er4 Er15 Er19 Er13 -81.8(19)
Er10 Er15 Er19 Er13 -26(2)
Er14 Er15 Er19 Er13 -44.5(14)
N1 Er15 Er19 Er13 3.2(9)
C13B Er15 Er19 Er13 -156.8(8)
C11B Er15 Er19 Er13 -161.1(6)
C23B Er15 Er19 Er13 130.3(8)
C12B Er15 Er19 Er13 161.3(12)
C24B Er15 Er19 Er13 136.0(6)
Er11 Er15 Er19 C50B 96.1(11)
Er24 Er15 Er19 C50B 109.4(12)
Er4 Er15 Er19 C50B 99.7(19)
Er10 Er15 Er19 C50B 155.4(17)
Er14 Er15 Er19 C50B 136.9(10)
N1 Er15 Er19 C50B -175.3(4)
C13B Er15 Er19 C50B 24.6(12)
C11B Er15 Er19 C50B 20.3(6)
C23B Er15 Er19 C50B -48.3(9)
C12B Er15 Er19 C50B -17.3(16)
C24B Er15 Er19 C50B -42.5(5)
Er11 Er15 Er19 N1 -88.6(11)
Er24 Er15 Er19 N1 -75.2(12)
Er4 Er15 Er19 N1 -85.0(18)
Er10 Er15 Er19 N1 -29.3(16)
Er14 Er15 Er19 N1 -47.8(9)
C13B Er15 Er19 N1 -160.0(13)
C11B Er15 Er19 N1 -164.3(8)
C23B Er15 Er19 N1 127.1(10)
C12B Er15 Er19 N1 158.0(17)
C24B Er15 Er19 N1 132.8(6)
Er11 Er15 Er19 C55B 164.4(9)
Er24 Er15 Er19 C55B 177.7(13)
Er4 Er15 Er19 C55B 168(2)
Er10 Er15 Er19 C55B -136.3(17)
Er14 Er15 Er19 C55B -154.8(9)
N1 Er15 Er19 C55B -107.0(6)
C13B Er15 Er19 C55B 92.9(10)
C11B Er15 Er19 C55B 88.6(7)
C23B Er15 Er19 C55B 20.0(12)
C12B Er15 Er19 C55B 51.0(17)
C24B Er15 Er19 C55B 25.8(7)
Er11 Er15 Er19 C53B 69(3)
Er24 Er15 Er19 C53B 82(3)
Er4 Er15 Er19 C53B 72(3)
Er10 Er15 Er19 C53B 128(2)
Er14 Er15 Er19 C53B 110(2)
N1 Er15 Er19 C53B 157(2)
C13B Er15 Er19 C53B -3(3)
C11B Er15 Er19 C53B -7(3)
C23B Er15 Er19 C53B -76(3)
C12B Er15 Er19 C53B -45(3)
C24B Er15 Er19 C53B -70(3)
Er11 Er15 Er19 C52B 35.3(16)
Er24 Er15 Er19 C52B 48.7(14)
Er4 Er15 Er19 C52B 39.0(18)
Er10 Er15 Er19 C52B 95(2)
Er14 Er15 Er19 C52B 76.2(14)
N1 Er15 Er19 C52B 124.0(7)
C13B Er15 Er19 C52B -36.1(16)
C11B Er15 Er19 C52B -40.4(11)
C23B Er15 Er19 C52B -109.0(9)
C12B Er15 Er19 C52B -78.0(17)
C24B Er15 Er19 C52B -103.2(8)
Er11 Er15 Er19 C51B 59.9(12)
Er24 Er15 Er19 C51B 73.3(12)
Er4 Er15 Er19 C51B 63.6(17)
Er10 Er15 Er19 C51B 119.2(18)
Er14 Er15 Er19 C51B 100.8(11)
N1 Er15 Er19 C51B 148.5(4)
C13B Er15 Er19 C51B -11.5(12)
C11B Er15 Er19 C51B -15.8(6)
C23B Er15 Er19 C51B -84.4(8)
C12B Er15 Er19 C51B -53.4(16)
C24B Er15 Er19 C51B -78.6(5)
Er26 Er12 Er20 Er2 -53(4)
Er27 Er12 Er20 Er2 -9(3)
Er5 Er12 Er20 Er2 15(4)
Er3 Er12 Er20 Er2 32(4)
Er7 Er12 Er20 Er2 -69(4)
Er28 Er12 Er20 Er2 -10(4)
Er23 Er12 Er20 Er2 23(4)
Er18 Er12 Er20 Er2 -41(4)
N1 Er12 Er20 Er2 -7(5)
Er13 Er12 Er20 Er2 60(4)
C30B Er12 Er20 Er2 172(5)
Er27 Er12 Er20 Er26 43.4(16)
Er5 Er12 Er20 Er26 68.1(14)
Er3 Er12 Er20 Er26 84.6(14)
Er7 Er12 Er20 Er26 -16.8(14)
Er28 Er12 Er20 Er26 42.8(15)
Er23 Er12 Er20 Er26 75.2(14)
Er18 Er12 Er20 Er26 11.4(10)
N1 Er12 Er20 Er26 45.5(15)
Er13 Er12 Er20 Er26 112.7(15)
C30B Er12 Er20 Er26 -135.4(15)
Er26 Er12 Er20 N1 -45.5(15)
Er27 Er12 Er20 N1 -2(2)
Er5 Er12 Er20 N1 22.6(11)
Er3 Er12 Er20 N1 39.1(8)
Er7 Er12 Er20 N1 -62.2(8)
Er28 Er12 Er20 N1 -2.7(16)
Er23 Er12 Er20 N1 29.8(8)
Er18 Er12 Er20 N1 -34.1(9)
Er13 Er12 Er20 N1 67.2(5)
C30B Er12 Er20 N1 179.1(3)
Er26 Er12 Er20 C28B 105.2(16)
Er27 Er12 Er20 C28B 148.6(15)
Er5 Er12 Er20 C28B 173.3(5)
Er3 Er12 Er20 C28B -170.2(7)
Er7 Er12 Er20 C28B 88.4(14)
Er28 Er12 Er20 C28B 148.0(13)
Er23 Er12 Er20 C28B -179.6(7)
Er18 Er12 Er20 C28B 116.5(12)
N1 Er12 Er20 C28B 150.6(14)
Er13 Er12 Er20 C28B -142.2(14)
C30B Er12 Er20 C28B -30.2(13)
Er26 Er12 Er20 Er13 -112.7(15)
Er27 Er12 Er20 Er13 -69(2)
Er5 Er12 Er20 Er13 -44.6(11)
Er3 Er12 Er20 Er13 -28.1(8)
Er7 Er12 Er20 Er13 -129.4(9)
Er28 Er12 Er20 Er13 -69.9(16)
Er23 Er12 Er20 Er13 -37.4(9)
Er18 Er12 Er20 Er13 -101.3(9)
N1 Er12 Er20 Er13 -67.2(5)
C30B Er12 Er20 Er13 111.9(5)
Er26 Er12 Er20 Er27 -43.4(16)
Er5 Er12 Er20 Er27 24.6(14)
Er3 Er12 Er20 Er27 41.2(16)
Er7 Er12 Er20 Er27 -60(2)
Er28 Er12 Er20 Er27 -0.7(18)
Er23 Er12 Er20 Er27 31.8(16)
Er18 Er12 Er20 Er27 -32.1(17)
N1 Er12 Er20 Er27 2(2)
Er13 Er12 Er20 Er27 69(2)
C30B Er12 Er20 Er27 -179(2)
Er26 Er12 Er20 C34B 156.2(10)
Er27 Er12 Er20 C34B -160.3(16)
Er5 Er12 Er20 C34B -135.7(7)
Er3 Er12 Er20 C34B -119.2(7)
Er7 Er12 Er20 C34B 139.5(10)
Er28 Er12 Er20 C34B -161.0(12)
Er23 Er12 Er20 C34B -128.5(7)
Er18 Er12 Er20 C34B 167.6(6)
N1 Er12 Er20 C34B -158.3(10)
Er13 Er12 Er20 C34B -91.1(9)
C30B Er12 Er20 C34B 20.8(9)
Er26 Er12 Er20 Er9 -101.0(15)
Er27 Er12 Er20 Er9 -58(2)
Er5 Er12 Er20 Er9 -32.9(15)
Er3 Er12 Er20 Er9 -16.4(12)
Er7 Er12 Er20 Er9 -117.8(9)
Er28 Er12 Er20 Er9 -58.2(18)
Er23 Er12 Er20 Er9 -25.8(12)
Er18 Er12 Er20 Er9 -89.6(11)
N1 Er12 Er20 Er9 -55.5(6)
Er13 Er12 Er20 Er9 11.7(8)
C30B Er12 Er20 Er9 123.6(7)
Er26 Er12 Er20 C31B 86.2(15)
Er27 Er12 Er20 C31B 129.6(18)
Er5 Er12 Er20 C31B 154.3(7)
Er3 Er12 Er20 C31B 170.8(4)
Er7 Er12 Er20 C31B 69.4(9)
Er28 Er12 Er20 C31B 129.0(14)
Er23 Er12 Er20 C31B 161.4(4)
Er18 Er12 Er20 C31B 97.5(9)
N1 Er12 Er20 C31B 131.6(6)
Er13 Er12 Er20 C31B -161.2(7)
C30B Er12 Er20 C31B -49.2(5)
Er26 Er12 Er20 C33B 160.1(13)
Er27 Er12 Er20 C33B -156.5(19)
Er5 Er12 Er20 C33B -131.9(9)
Er3 Er12 Er20 C33B -115.3(6)
Er7 Er12 Er20 C33B 143.3(7)
Er28 Er12 Er20 C33B -157.2(14)
Er23 Er12 Er20 C33B -124.7(6)
Er18 Er12 Er20 C33B 171.4(7)
N1 Er12 Er20 C33B -154.5(4)
Er13 Er12 Er20 C33B -87.3(5)
C30B Er12 Er20 C33B 24.7(3)
Er26 Er12 Er20 Er7 16.8(14)
Er27 Er12 Er20 Er7 60(2)
Er5 Er12 Er20 Er7 84.8(12)
Er3 Er12 Er20 Er7 101.4(10)
Er28 Er12 Er20 Er7 59.5(16)
Er23 Er12 Er20 Er7 92.0(10)
Er18 Er12 Er20 Er7 28.1(10)
N1 Er12 Er20 Er7 62.2(8)
Er13 Er12 Er20 Er7 129.4(9)
C30B Er12 Er20 Er7 -118.7(8)
Er27 Er2 Er20 Er12 166(5)
Er5 Er2 Er20 Er12 -161(5)
Er3 Er2 Er20 Er12 -143(5)
Er28 Er2 Er20 Er12 167(5)
Er23 Er2 Er20 Er12 -154(5)
Er18 Er2 Er20 Er12 132(5)
Er7 Er2 Er20 Er12 106(5)
N1 Er2 Er20 Er12 173(5)
Er13 Er2 Er20 Er12 -119(5)
C69B Er2 Er20 Er12 -16(4)
C30B Er2 Er20 Er12 -8(4)
Er27 Er2 Er20 Er26 61(2)
Er5 Er2 Er20 Er26 94.0(10)
Er3 Er2 Er20 Er26 111.6(9)
Er28 Er2 Er20 Er26 62.4(16)
Er23 Er2 Er20 Er26 101.1(9)
Er18 Er2 Er20 Er26 27.2(8)
Er7 Er2 Er20 Er26 1.1(10)
N1 Er2 Er20 Er26 67.5(8)
Er13 Er2 Er20 Er26 136.1(9)
C69B Er2 Er20 Er26 -121.2(9)
C30B Er2 Er20 Er26 -112.8(8)
Er27 Er2 Er20 N1 -7(2)
Er5 Er2 Er20 N1 26.5(7)
Er3 Er2 Er20 N1 44.1(5)
Er28 Er2 Er20 N1 -5.2(16)
Er23 Er2 Er20 N1 33.5(6)
Er18 Er2 Er20 N1 -40.4(7)
Er7 Er2 Er20 N1 -66.5(7)
Er13 Er2 Er20 N1 68.6(5)
C69B Er2 Er20 N1 171.3(3)
C30B Er2 Er20 N1 179.6(4)
Er27 Er2 Er20 C28B 141(2)
Er5 Er2 Er20 C28B 174.1(7)
Er3 Er2 Er20 C28B -168.3(8)
Er28 Er2 Er20 C28B 142.5(16)
Er23 Er2 Er20 C28B -178.9(8)
Er18 Er2 Er20 C28B 107.2(12)
Er7 Er2 Er20 C28B 81.1(13)
N1 Er2 Er20 C28B 147.6(13)
Er13 Er2 Er20 C28B -143.8(13)
C69B Er2 Er20 C28B -41.1(13)
C30B Er2 Er20 C28B -32.7(10)
Er27 Er2 Er20 Er13 -75(2)
Er5 Er2 Er20 Er13 -42.1(8)
Er3 Er2 Er20 Er13 -24.5(7)
Er28 Er2 Er20 Er13 -73.8(16)
Er23 Er2 Er20 Er13 -35.1(7)
Er18 Er2 Er20 Er13 -109.0(8)
Er7 Er2 Er20 Er13 -135.1(8)
N1 Er2 Er20 Er13 -68.6(5)
C69B Er2 Er20 Er13 102.7(5)
C30B Er2 Er20 Er13 111.0(5)
Er5 Er2 Er20 Er27 33(2)
Er3 Er2 Er20 Er27 51(2)
Er28 Er2 Er20 Er27 2(3)
Er23 Er2 Er20 Er27 40(2)
Er18 Er2 Er20 Er27 -34(2)
Er7 Er2 Er20 Er27 -60(2)
N1 Er2 Er20 Er27 7(2)
Er13 Er2 Er20 Er27 75(2)
C69B Er2 Er20 Er27 178(2)
C30B Er2 Er20 Er27 -174(2)
Er27 Er2 Er20 C34B -163(2)
Er5 Er2 Er20 C34B -129.7(6)
Er3 Er2 Er20 C34B -112.1(7)
Er28 Er2 Er20 C34B -161.3(14)
Er23 Er2 Er20 C34B -122.6(7)
Er18 Er2 Er20 C34B 163.5(7)
Er7 Er2 Er20 C34B 137.4(10)
N1 Er2 Er20 C34B -156.2(9)
Er13 Er2 Er20 C34B -87.5(9)
C69B Er2 Er20 C34B 15.2(9)
C30B Er2 Er20 C34B 23.5(6)
Er27 Er2 Er20 Er9 -61(2)
Er5 Er2 Er20 Er9 -27.6(10)
Er3 Er2 Er20 Er9 -10.0(8)
Er28 Er2 Er20 Er9 -59.3(17)
Er23 Er2 Er20 Er9 -20.6(9)
Er18 Er2 Er20 Er9 -94.5(9)
Er7 Er2 Er20 Er9 -120.6(9)
N1 Er2 Er20 Er9 -54.1(5)
Er13 Er2 Er20 Er9 14.5(7)
C69B Er2 Er20 Er9 117.2(5)
C30B Er2 Er20 Er9 125.5(6)
Er27 Er2 Er20 C31B 124(2)
Er5 Er2 Er20 C31B 156.9(4)
Er3 Er2 Er20 C31B 174.5(3)
Er28 Er2 Er20 C31B 125.2(15)
Er23 Er2 Er20 C31B 163.9(3)
Er18 Er2 Er20 C31B 90.0(8)
Er7 Er2 Er20 C31B 63.9(8)
N1 Er2 Er20 C31B 130.4(6)
Er13 Er2 Er20 C31B -161.0(7)
C69B Er2 Er20 C31B -58.3(6)
C30B Er2 Er20 C31B -50.0(4)
Er27 Er2 Er20 C33B -161(2)
Er5 Er2 Er20 C33B -128.2(5)
Er3 Er2 Er20 C33B -110.6(4)
Er28 Er2 Er20 C33B -159.8(15)
Er23 Er2 Er20 C33B -121.1(4)
Er18 Er2 Er20 C33B 165.0(6)
Er7 Er2 Er20 C33B 138.9(7)
N1 Er2 Er20 C33B -154.7(5)
Er13 Er2 Er20 C33B -86.0(6)
C69B Er2 Er20 C33B 16.7(5)
C30B Er2 Er20 C33B 24.99(19)
Er27 Er2 Er20 Er7 60(2)
Er5 Er2 Er20 Er7 93.0(9)
Er3 Er2 Er20 Er7 110.6(8)
Er28 Er2 Er20 Er7 61.3(17)
Er23 Er2 Er20 Er7 100.0(8)
Er18 Er2 Er20 Er7 26.1(9)
N1 Er2 Er20 Er7 66.5(7)
Er13 Er2 Er20 Er7 135.1(8)
C69B Er2 Er20 Er7 -122.2(7)
C30B Er2 Er20 Er7 -113.9(7)
Er25 Er17 Er21 Er8 132.8(18)
Er22 Er17 Er21 Er8 17.1(15)
Er6 Er17 Er21 Er8 135.5(14)
Er16 Er17 Er21 Er8 -99(3)
Er1 Er17 Er21 Er8 -22.7(14)
Er14 Er17 Er21 Er8 13.0(10)
Er10 Er17 Er21 Er8 -5.3(10)
N1 Er17 Er21 Er8 60.5(11)
C17B Er17 Er21 Er8 -102.6(12)
C19B Er17 Er21 Er8 -85.0(12)
Er8 Er17 Er21 Er7 -122.9(13)
Er25 Er17 Er21 Er7 9.8(14)
Er22 Er17 Er21 Er7 -105.8(16)
Er6 Er17 Er21 Er7 12.5(10)
Er16 Er17 Er21 Er7 138(3)
Er1 Er17 Er21 Er7 -145.6(13)
Er14 Er17 Er21 Er7 -110.0(9)
Er10 Er17 Er21 Er7 -128.3(8)
N1 Er17 Er21 Er7 -62.5(7)
C17B Er17 Er21 Er7 134.4(8)
C19B Er17 Er21 Er7 152.1(8)
Er8 Er17 Er21 Er25 -132.8(18)
Er22 Er17 Er21 Er25 -115.6(18)
Er6 Er17 Er21 Er25 2.7(12)
Er16 Er17 Er21 Er25 128(3)
Er1 Er17 Er21 Er25 -155.4(14)
Er14 Er17 Er21 Er25 -119.8(13)
Er10 Er17 Er21 Er25 -138.1(12)
N1 Er17 Er21 Er25 -72.3(11)
C17B Er17 Er21 Er25 124.6(12)
C19B Er17 Er21 Er25 142.2(14)
Er8 Er17 Er21 Er6 -135.5(14)
Er25 Er17 Er21 Er6 -2.7(12)
Er22 Er17 Er21 Er6 -118.3(16)
Er16 Er17 Er21 Er6 125(2)
Er1 Er17 Er21 Er6 -158.1(10)
Er14 Er17 Er21 Er6 -122.5(9)
Er10 Er17 Er21 Er6 -140.8(7)
N1 Er17 Er21 Er6 -75.0(6)
C17B Er17 Er21 Er6 121.9(7)
C19B Er17 Er21 Er6 139.6(9)
Er8 Er17 Er21 Er10 5.3(10)
Er25 Er17 Er21 Er10 138.1(12)
Er22 Er17 Er21 Er10 22.5(14)
Er6 Er17 Er21 Er10 140.8(7)
Er16 Er17 Er21 Er10 -94(2)
Er1 Er17 Er21 Er10 -17.4(9)
Er14 Er17 Er21 Er10 18.3(6)
N1 Er17 Er21 Er10 65.8(3)
C17B Er17 Er21 Er10 -97.3(4)
C19B Er17 Er21 Er10 -79.7(6)
Er8 Er17 Er21 N1 -60.5(11)
Er25 Er17 Er21 N1 72.3(11)
Er22 Er17 Er21 N1 -43.3(14)
Er6 Er17 Er21 N1 75.0(6)
Er16 Er17 Er21 N1 -160(3)
Er1 Er17 Er21 N1 -83.1(9)
Er14 Er17 Er21 N1 -47.5(6)
Er10 Er17 Er21 N1 -65.8(3)
C17B Er17 Er21 N1 -163.1(3)
C19B Er17 Er21 N1 -145.5(6)
Er8 Er17 Er21 Er22 -17.1(15)
Er25 Er17 Er21 Er22 115.6(18)
Er6 Er17 Er21 Er22 118.3(16)
Er16 Er17 Er21 Er22 -116(3)
Er1 Er17 Er21 Er22 -39.8(17)
Er14 Er17 Er21 Er22 -4.2(15)
Er10 Er17 Er21 Er22 -22.5(14)
N1 Er17 Er21 Er22 43.3(14)
C17B Er17 Er21 Er22 -119.7(15)
C19B Er17 Er21 Er22 -102.1(16)
Er8 Er17 Er21 C18B 107.6(12)
Er25 Er17 Er21 C18B -119.6(13)
Er22 Er17 Er21 C18B 124.7(15)
Er6 Er17 Er21 C18B -116.9(9)
Er16 Er17 Er21 C18B 8.5(19)
Er1 Er17 Er21 C18B 84.9(9)
Er14 Er17 Er21 C18B 120.6(9)
Er10 Er17 Er21 C18B 102.3(8)
N1 Er17 Er21 C18B 168.1(8)
C17B Er17 Er21 C18B 5.0(10)
C19B Er17 Er21 C18B 22.6(13)
Er8 Er17 Er21 C4B 99.0(11)
Er25 Er17 Er21 C4B -128.2(11)
Er22 Er17 Er21 C4B 116.1(14)
Er6 Er17 Er21 C4B -125.6(6)
Er16 Er17 Er21 C4B 0(2)
Er1 Er17 Er21 C4B 76.3(8)
Er14 Er17 Er21 C4B 112.0(6)
Er10 Er17 Er21 C4B 93.7(3)
N1 Er17 Er21 C4B 159.4(3)
C17B Er17 Er21 C4B -3.6(3)
C19B Er17 Er21 C4B 14.0(6)
Er8 Er17 Er21 C16B 80.5(12)
Er25 Er17 Er21 C16B -146.7(11)
Er22 Er17 Er21 C16B 97.7(15)
Er6 Er17 Er21 C16B -144.0(6)
Er16 Er17 Er21 C16B -19(2)
Er1 Er17 Er21 C16B 57.9(7)
Er14 Er17 Er21 C16B 93.5(7)
Er10 Er17 Er21 C16B 75.2(5)
N1 Er17 Er21 C16B 141.0(4)
C17B Er17 Er21 C16B -22.1(5)
C19B Er17 Er21 C16B -4.4(8)
Er8 Er17 Er21 Er14 -13.0(10)
Er25 Er17 Er21 Er14 119.8(13)
Er22 Er17 Er21 Er14 4.2(15)
Er6 Er17 Er21 Er14 122.5(9)
Er16 Er17 Er21 Er14 -112(3)
Er1 Er17 Er21 Er14 -35.7(11)
Er10 Er17 Er21 Er14 -18.3(6)
N1 Er17 Er21 Er14 47.5(6)
C17B Er17 Er21 Er14 -115.6(7)
C19B Er17 Er21 Er14 -98.0(8)
Er22 Er8 Er21 Er17 -142(3)
Er25 Er8 Er21 Er17 -29.3(12)
Er14 Er8 Er21 Er17 -161.1(15)
Er10 Er8 Er21 Er17 173.4(12)
Er16 Er8 Er21 Er17 67(2)
Er6 Er8 Er21 Er17 -35.0(11)
Er1 Er8 Er21 Er17 157.2(15)
N1 Er8 Er21 Er17 -114.2(11)
C19B Er8 Er21 Er17 65.2(11)
C17B Er8 Er21 Er17 64.5(11)
Er17 Er8 Er21 Er7 60.3(14)
Er22 Er8 Er21 Er7 -82(3)
Er25 Er8 Er21 Er7 30.9(10)
Er14 Er8 Er21 Er7 -100.8(11)
Er10 Er8 Er21 Er7 -126.3(8)
Er16 Er8 Er21 Er7 127(2)
Er6 Er8 Er21 Er7 25.2(9)
Er1 Er8 Er21 Er7 -142.5(13)
N1 Er8 Er21 Er7 -53.9(8)
C19B Er8 Er21 Er7 125.5(8)
C17B Er8 Er21 Er7 124.8(8)
Er17 Er8 Er21 Er25 29.3(12)
Er22 Er8 Er21 Er25 -113(3)
Er14 Er8 Er21 Er25 -131.7(11)
Er10 Er8 Er21 Er25 -157.3(8)
Er16 Er8 Er21 Er25 96(2)
Er6 Er8 Er21 Er25 -5.7(8)
Er1 Er8 Er21 Er25 -173.4(11)
N1 Er8 Er21 Er25 -84.8(7)
C19B Er8 Er21 Er25 94.6(7)
C17B Er8 Er21 Er25 93.9(7)
Er17 Er8 Er21 Er6 35.0(11)
Er22 Er8 Er21 Er6 -107(3)
Er25 Er8 Er21 Er6 5.7(8)
Er14 Er8 Er21 Er6 -126.0(9)
Er10 Er8 Er21 Er6 -151.6(6)
Er16 Er8 Er21 Er6 102(2)
Er1 Er8 Er21 Er6 -167.7(10)
N1 Er8 Er21 Er6 -79.1(5)
C19B Er8 Er21 Er6 100.3(5)
C17B Er8 Er21 Er6 99.6(4)
Er17 Er8 Er21 Er10 -173.4(12)
Er22 Er8 Er21 Er10 44(3)
Er25 Er8 Er21 Er10 157.3(8)
Er14 Er8 Er21 Er10 25.5(8)
Er16 Er8 Er21 Er10 -107(2)
Er6 Er8 Er21 Er10 151.6(6)
Er1 Er8 Er21 Er10 -16.2(9)
N1 Er8 Er21 Er10 72.4(4)
C19B Er8 Er21 Er10 -108.2(4)
C17B Er8 Er21 Er10 -108.9(3)
Er17 Er8 Er21 N1 114.2(11)
Er22 Er8 Er21 N1 -28(3)
Er25 Er8 Er21 N1 84.8(7)
Er14 Er8 Er21 N1 -46.9(8)
Er10 Er8 Er21 N1 -72.4(4)
Er16 Er8 Er21 N1 -179(2)
Er6 Er8 Er21 N1 79.1(5)
Er1 Er8 Er21 N1 -88.6(9)
C19B Er8 Er21 N1 179.4(2)
C17B Er8 Er21 N1 178.68(19)
Er17 Er8 Er21 Er22 142(3)
Er25 Er8 Er21 Er22 113(3)
Er14 Er8 Er21 Er22 -19(3)
Er10 Er8 Er21 Er22 -44(3)
Er16 Er8 Er21 Er22 -151(4)
Er6 Er8 Er21 Er22 107(3)
Er1 Er8 Er21 Er22 -60(3)
N1 Er8 Er21 Er22 28(3)
C19B Er8 Er21 Er22 -152(3)
C17B Er8 Er21 Er22 -153(3)
Er17 Er8 Er21 C18B -101.5(13)
Er22 Er8 Er21 C18B 116(3)
Er25 Er8 Er21 C18B -130.8(10)
Er14 Er8 Er21 C18B 97.5(11)
Er10 Er8 Er21 C18B 71.9(8)
Er16 Er8 Er21 C18B -34.7(16)
Er6 Er8 Er21 C18B -136.5(9)
Er1 Er8 Er21 C18B 55.8(5)
N1 Er8 Er21 C18B 144.4(8)
C19B Er8 Er21 C18B -36.2(9)
C17B Er8 Er21 C18B -36.9(8)
Er17 Er8 Er21 C4B -82.5(11)
Er22 Er8 Er21 C4B 135(3)
Er25 Er8 Er21 C4B -111.8(7)
Er14 Er8 Er21 C4B 116.5(8)
Er10 Er8 Er21 C4B 90.9(4)
Er16 Er8 Er21 C4B -16(2)
Er6 Er8 Er21 C4B -117.5(5)
Er1 Er8 Er21 C4B 74.8(8)
N1 Er8 Er21 C4B 163.4(3)
C19B Er8 Er21 C4B -17.2(3)
C17B Er8 Er21 C4B -17.93(18)
Er17 Er8 Er21 C16B -108.4(11)
Er22 Er8 Er21 C16B 109(3)
Er25 Er8 Er21 C16B -137.7(8)
Er14 Er8 Er21 C16B 90.6(9)
Er10 Er8 Er21 C16B 65.0(4)
Er16 Er8 Er21 C16B -41.6(19)
Er6 Er8 Er21 C16B -143.4(6)
Er1 Er8 Er21 C16B 48.8(6)
N1 Er8 Er21 C16B 137.5(4)
C19B Er8 Er21 C16B -43.2(4)
C17B Er8 Er21 C16B -43.9(3)
Er17 Er8 Er21 Er14 161.1(15)
Er22 Er8 Er21 Er14 19(3)
Er25 Er8 Er21 Er14 131.7(11)
Er10 Er8 Er21 Er14 -25.5(8)
Er16 Er8 Er21 Er14 -132(2)
Er6 Er8 Er21 Er14 126.0(9)
Er1 Er8 Er21 Er14 -41.7(12)
N1 Er8 Er21 Er14 46.9(8)
C19B Er8 Er21 Er14 -133.7(8)
C17B Er8 Er21 Er14 -134.4(8)
Er17 Er8 Er22 Er14 -128(5)
Er25 Er8 Er22 Er14 -141(4)
Er10 Er8 Er22 Er14 5(4)
Er16 Er8 Er22 Er14 -37(7)
Er6 Er8 Er22 Er14 -129(4)
Er1 Er8 Er22 Er14 -28(6)
Er21 Er8 Er22 Er14 -43(6)
N1 Er8 Er22 Er14 -69(5)
C19B Er8 Er22 Er14 117(5)
C17B Er8 Er22 Er14 102(5)
Er25 Er8 Er22 Er17 -13(4)
Er14 Er8 Er22 Er17 128(5)
Er10 Er8 Er22 Er17 133(4)
Er16 Er8 Er22 Er17 91(5)
Er6 Er8 Er22 Er17 -1(3)
Er1 Er8 Er22 Er17 100(5)
Er21 Er8 Er22 Er17 85(4)
N1 Er8 Er22 Er17 59(5)
C19B Er8 Er22 Er17 -116(5)
C17B Er8 Er22 Er17 -130(6)
Er17 Er8 Er22 Er10 -133(4)
Er25 Er8 Er22 Er10 -146.1(10)
Er14 Er8 Er22 Er10 -5(4)
Er16 Er8 Er22 Er10 -42(3)
Er6 Er8 Er22 Er10 -133.5(10)
Er1 Er8 Er22 Er10 -32(2)
Er21 Er8 Er22 Er10 -47(3)
N1 Er8 Er22 Er10 -74.0(11)
C19B Er8 Er22 Er10 111.7(9)
C17B Er8 Er22 Er10 97(2)
Er17 Er8 Er22 Er25 13(4)
Er14 Er8 Er22 Er25 141(4)
Er10 Er8 Er22 Er25 146.1(10)
Er16 Er8 Er22 Er25 104(3)
Er6 Er8 Er22 Er25 12.6(9)
Er1 Er8 Er22 Er25 114(2)
Er21 Er8 Er22 Er25 99(2)
N1 Er8 Er22 Er25 72.1(16)
C19B Er8 Er22 Er25 -102.2(13)
C17B Er8 Er22 Er25 -117(3)
Er17 Er8 Er22 N1 -59(5)
Er25 Er8 Er22 N1 -72.1(16)
Er14 Er8 Er22 N1 69(5)
Er10 Er8 Er22 N1 74.0(11)
Er16 Er8 Er22 N1 32(3)
Er6 Er8 Er22 N1 -59.5(17)
Er1 Er8 Er22 N1 42(2)
Er21 Er8 Er22 N1 27(3)
C19B Er8 Er22 N1 -174.3(5)
C17B Er8 Er22 N1 171.2(12)
Er17 Er8 Er22 Er6 1(3)
Er25 Er8 Er22 Er6 -12.6(9)
Er14 Er8 Er22 Er6 129(4)
Er10 Er8 Er22 Er6 133.5(10)
Er16 Er8 Er22 Er6 92(3)
Er1 Er8 Er22 Er6 101.0(19)
Er21 Er8 Er22 Er6 86(2)
N1 Er8 Er22 Er6 59.5(17)
C19B Er8 Er22 Er6 -114.8(13)
C17B Er8 Er22 Er6 -129(3)
Er17 Er8 Er22 Er16 -91(5)
Er25 Er8 Er22 Er16 -104(3)
Er14 Er8 Er22 Er16 37(7)
Er10 Er8 Er22 Er16 42(3)
Er6 Er8 Er22 Er16 -92(3)
Er1 Er8 Er22 Er16 9.2(11)
Er21 Er8 Er22 Er16 -5.7(6)
N1 Er8 Er22 Er16 -32(3)
C19B Er8 Er22 Er16 153(3)
C17B Er8 Er22 Er16 139(4)
Er17 Er8 Er22 Er1 -100(5)
Er25 Er8 Er22 Er1 -114(2)
Er14 Er8 Er22 Er1 28(6)
Er10 Er8 Er22 Er1 32(2)
Er16 Er8 Er22 Er1 -9.2(11)
Er6 Er8 Er22 Er1 -101.0(19)
Er21 Er8 Er22 Er1 -14.9(7)
N1 Er8 Er22 Er1 -42(2)
C19B Er8 Er22 Er1 144.2(16)
C17B Er8 Er22 Er1 130(3)
Er17 Er8 Er22 Er11 -111(5)
Er25 Er8 Er22 Er11 -124(3)
Er14 Er8 Er22 Er11 17(3)
Er10 Er8 Er22 Er11 22(2)
Er16 Er8 Er22 Er11 -20(5)
Er6 Er8 Er22 Er11 -112(3)
Er1 Er8 Er22 Er11 -11(4)
Er21 Er8 Er22 Er11 -26(5)
N1 Er8 Er22 Er11 -52(2)
C19B Er8 Er22 Er11 133(3)
C17B Er8 Er22 Er11 119(3)
Er17 Er8 Er22 C5B 137(4)
Er25 Er8 Er22 C5B 123.4(11)
Er14 Er8 Er22 C5B -95(5)
Er10 Er8 Er22 C5B -90.6(13)
Er16 Er8 Er22 C5B -132.2(19)
Er6 Er8 Er22 C5B 136.0(8)
Er1 Er8 Er22 C5B -123.0(12)
Er21 Er8 Er22 C5B -137.9(14)
N1 Er8 Er22 C5B -164.6(17)
C19B Er8 Er22 C5B 21.1(11)
C17B Er8 Er22 C5B 7(3)
Er17 Er8 Er22 C6B 126(3)
Er25 Er8 Er22 C6B 113(3)
Er14 Er8 Er22 C6B -106(6)
Er10 Er8 Er22 C6B -101(3)
Er16 Er8 Er22 C6B -142.6(19)
Er6 Er8 Er22 C6B 126(2)
Er1 Er8 Er22 C6B -133(2)
Er21 Er8 Er22 C6B -148.3(17)
N1 Er8 Er22 C6B -175(4)
C19B Er8 Er22 C6B 11(3)
C17B Er8 Er22 C6B -4(5)
Er10 Er14 Er22 Er8 -7(6)
Er11 Er14 Er22 Er8 103(9)
Er17 Er14 Er22 Er8 15.6(16)
Er15 Er14 Er22 Er8 38(8)
N1 Er14 Er22 Er8 77(5)
Er24 Er14 Er22 Er8 98(6)
Er25 Er14 Er22 Er8 67(6)
C6B Er14 Er22 Er8 -132(5)
C8B Er14 Er22 Er8 -128(4)
Er1 Er14 Er22 Er8 19(4)
Er10 Er14 Er22 Er17 -23(5)
Er8 Er14 Er22 Er17 -15.6(16)
Er11 Er14 Er22 Er17 88(10)
Er15 Er14 Er22 Er17 22(8)
N1 Er14 Er22 Er17 61(4)
Er24 Er14 Er22 Er17 83(6)
Er25 Er14 Er22 Er17 51(5)
C6B Er14 Er22 Er17 -148(4)
C8B Er14 Er22 Er17 -144(3)
Er1 Er14 Er22 Er17 3(4)
Er8 Er14 Er22 Er10 7(6)
Er11 Er14 Er22 Er10 110(9)
Er17 Er14 Er22 Er10 23(5)
Er15 Er14 Er22 Er10 45(3)
N1 Er14 Er22 Er10 83.7(14)
Er24 Er14 Er22 Er10 105(4)
Er25 Er14 Er22 Er10 74(7)
C6B Er14 Er22 Er10 -125.5(17)
C8B Er14 Er22 Er10 -121(3)
Er1 Er14 Er22 Er10 25.7(18)
Er10 Er14 Er22 Er25 -74(7)
Er8 Er14 Er22 Er25 -67(6)
Er11 Er14 Er22 Er25 36(14)
Er17 Er14 Er22 Er25 -51(5)
Er15 Er14 Er22 Er25 -29(10)
N1 Er14 Er22 Er25 10(6)
Er24 Er14 Er22 Er25 31(9)
C6B Er14 Er22 Er25 161(6)
C8B Er14 Er22 Er25 165(5)
Er1 Er14 Er22 Er25 -48(6)
Er10 Er14 Er22 N1 -83.7(14)
Er8 Er14 Er22 N1 -77(5)
Er11 Er14 Er22 N1 26(8)
Er17 Er14 Er22 N1 -61(4)
Er15 Er14 Er22 N1 -39(4)
Er24 Er14 Er22 N1 21(3)
Er25 Er14 Er22 N1 -10(6)
C6B Er14 Er22 N1 150.9(7)
C8B Er14 Er22 N1 155(2)
Er1 Er14 Er22 N1 -58.0(7)
Er10 Er14 Er22 Er6 -79(4)
Er8 Er14 Er22 Er6 -72(5)
Er11 Er14 Er22 Er6 31(12)
Er17 Er14 Er22 Er6 -57(4)
Er15 Er14 Er22 Er6 -34(8)
N1 Er14 Er22 Er6 5(4)
Er24 Er14 Er22 Er6 26(7)
Er25 Er14 Er22 Er6 -5(3)
C6B Er14 Er22 Er6 155(4)
C8B Er14 Er22 Er6 159(2)
Er1 Er14 Er22 Er6 -53(4)
Er10 Er14 Er22 Er16 -26(2)
Er8 Er14 Er22 Er16 -19(4)
Er11 Er14 Er22 Er16 84(9)
Er17 Er14 Er22 Er16 -3(3)
Er15 Er14 Er22 Er16 19(5)
N1 Er14 Er22 Er16 58.0(13)
Er24 Er14 Er22 Er16 79(4)
Er25 Er14 Er22 Er16 48(6)
C6B Er14 Er22 Er16 -151.1(11)
C8B Er14 Er22 Er16 -147.1(14)
Er1 Er14 Er22 Er16 0.0(6)
Er10 Er14 Er22 Er1 -25.7(18)
Er8 Er14 Er22 Er1 -19(4)
Er11 Er14 Er22 Er1 84(8)
Er17 Er14 Er22 Er1 -3(4)
Er15 Er14 Er22 Er1 19(5)
N1 Er14 Er22 Er1 58.0(7)
Er24 Er14 Er22 Er1 79(4)
Er25 Er14 Er22 Er1 48(6)
C6B Er14 Er22 Er1 -151.1(7)
C8B Er14 Er22 Er1 -147.1(17)
Er10 Er14 Er22 Er11 -110(9)
Er8 Er14 Er22 Er11 -103(9)
Er17 Er14 Er22 Er11 -88(10)
Er15 Er14 Er22 Er11 -65(8)
N1 Er14 Er22 Er11 -26(8)
Er24 Er14 Er22 Er11 -5(5)
Er25 Er14 Er22 Er11 -36(14)
C6B Er14 Er22 Er11 124(9)
C8B Er14 Er22 Er11 128(10)
Er1 Er14 Er22 Er11 -84(8)
Er10 Er14 Er22 C5B 91.6(16)
Er8 Er14 Er22 C5B 99(5)
Er11 Er14 Er22 C5B -158(8)
Er17 Er14 Er22 C5B 114(5)
Er15 Er14 Er22 C5B 136(4)
N1 Er14 Er22 C5B 175.3(8)
Er24 Er14 Er22 C5B -163(3)
Er25 Er14 Er22 C5B 166(7)
C6B Er14 Er22 C5B -33.8(7)
C8B Er14 Er22 C5B -30(2)
Er1 Er14 Er22 C5B 117.3(10)
Er10 Er14 Er22 C6B 125.5(17)
Er8 Er14 Er22 C6B 132(5)
Er11 Er14 Er22 C6B -124(9)
Er17 Er14 Er22 C6B 148(4)
Er15 Er14 Er22 C6B 170(4)
N1 Er14 Er22 C6B -150.9(7)
Er24 Er14 Er22 C6B -129(4)
Er25 Er14 Er22 C6B -161(6)
C8B Er14 Er22 C6B 4.0(18)
Er1 Er14 Er22 C6B 151.1(7)
Er25 Er17 Er22 Er8 162(5)
Er6 Er17 Er22 Er8 179(100)
Er16 Er17 Er22 Er8 -69(5)
Er21 Er17 Er22 Er8 -78(5)
Er1 Er17 Er22 Er8 -67(5)
Er14 Er17 Er22 Er8 -63(5)
Er10 Er17 Er22 Er8 -47(4)
N1 Er17 Er22 Er8 -121(5)
C17B Er17 Er22 Er8 41(5)
C19B Er17 Er22 Er8 61(5)
Er8 Er17 Er22 Er14 63(5)
Er25 Er17 Er22 Er14 -135(5)
Er6 Er17 Er22 Er14 -118(5)
Er16 Er17 Er22 Er14 -5(6)
Er21 Er17 Er22 Er14 -15(5)
Er1 Er17 Er22 Er14 -4(5)
Er10 Er17 Er22 Er14 16(4)
N1 Er17 Er22 Er14 -58(5)
C17B Er17 Er22 Er14 104(5)
C19B Er17 Er22 Er14 124(5)
Er8 Er17 Er22 Er10 47(4)
Er25 Er17 Er22 Er10 -150.4(14)
Er6 Er17 Er22 Er10 -133.4(11)
Er16 Er17 Er22 Er10 -21.1(19)
Er21 Er17 Er22 Er10 -30.2(18)
Er1 Er17 Er22 Er10 -19.9(15)
Er14 Er17 Er22 Er10 -16(4)
N1 Er17 Er22 Er10 -73.3(12)
C17B Er17 Er22 Er10 88.4(14)
C19B Er17 Er22 Er10 108.3(13)
Er8 Er17 Er22 Er25 -162(5)
Er6 Er17 Er22 Er25 17.0(12)
Er16 Er17 Er22 Er25 129.3(16)
Er21 Er17 Er22 Er25 120.2(15)
Er1 Er17 Er22 Er25 130.5(14)
Er14 Er17 Er22 Er25 135(5)
Er10 Er17 Er22 Er25 150.4(14)
N1 Er17 Er22 Er25 77.1(13)
C17B Er17 Er22 Er25 -121.2(14)
C19B Er17 Er22 Er25 -101.3(12)
Er8 Er17 Er22 N1 121(5)
Er25 Er17 Er22 N1 -77.1(13)
Er6 Er17 Er22 N1 -60.1(13)
Er16 Er17 Er22 N1 52.2(12)
Er21 Er17 Er22 N1 43.1(12)
Er1 Er17 Er22 N1 53.4(8)
Er14 Er17 Er22 N1 58(5)
Er10 Er17 Er22 N1 73.3(12)
C17B Er17 Er22 N1 161.7(4)
C19B Er17 Er22 N1 -178.4(8)
Er8 Er17 Er22 Er6 -179(100)
Er25 Er17 Er22 Er6 -17.0(12)
Er16 Er17 Er22 Er6 112.3(15)
Er21 Er17 Er22 Er6 103.2(13)
Er1 Er17 Er22 Er6 113.5(12)
Er14 Er17 Er22 Er6 118(5)
Er10 Er17 Er22 Er6 133.4(11)
N1 Er17 Er22 Er6 60.1(13)
C17B Er17 Er22 Er6 -138.2(14)
C19B Er17 Er22 Er6 -118.3(10)
Er8 Er17 Er22 Er16 69(5)
Er25 Er17 Er22 Er16 -129.3(16)
Er6 Er17 Er22 Er16 -112.3(15)
Er21 Er17 Er22 Er16 -9.1(4)
Er1 Er17 Er22 Er16 1.2(5)
Er14 Er17 Er22 Er16 5(6)
Er10 Er17 Er22 Er16 21.1(19)
N1 Er17 Er22 Er16 -52.2(12)
C17B Er17 Er22 Er16 109.5(11)
C19B Er17 Er22 Er16 129.4(9)
Er8 Er17 Er22 Er1 67(5)
Er25 Er17 Er22 Er1 -130.5(14)
Er6 Er17 Er22 Er1 -113.5(12)
Er16 Er17 Er22 Er1 -1.2(5)
Er21 Er17 Er22 Er1 -10.3(4)
Er14 Er17 Er22 Er1 4(5)
Er10 Er17 Er22 Er1 19.9(15)
N1 Er17 Er22 Er1 -53.4(8)
C17B Er17 Er22 Er1 108.3(8)
C19B Er17 Er22 Er1 128.2(5)
Er8 Er17 Er22 Er11 81(5)
Er25 Er17 Er22 Er11 -116(2)
Er6 Er17 Er22 Er11 -99(2)
Er16 Er17 Er22 Er11 13(3)
Er21 Er17 Er22 Er11 4(3)
Er1 Er17 Er22 Er11 14(2)
Er14 Er17 Er22 Er11 18(3)
Er10 Er17 Er22 Er11 34.0(15)
N1 Er17 Er22 Er11 -39.3(18)
C17B Er17 Er22 Er11 122(2)
C19B Er17 Er22 Er11 142(2)
Er8 Er17 Er22 C5B -45(4)
Er25 Er17 Er22 C5B 117.0(14)
Er6 Er17 Er22 C5B 133.9(10)
Er16 Er17 Er22 C5B -113.7(12)
Er21 Er17 Er22 C5B -122.8(10)
Er1 Er17 Er22 C5B -112.6(10)
Er14 Er17 Er22 C5B -108(5)
Er10 Er17 Er22 C5B -92.6(15)
N1 Er17 Er22 C5B -166.0(15)
C17B Er17 Er22 C5B -4.2(15)
C19B Er17 Er22 C5B 15.6(8)
Er8 Er17 Er22 C6B -66(4)
Er25 Er17 Er22 C6B 97(3)
Er6 Er17 Er22 C6B 113(2)
Er16 Er17 Er22 C6B -134(2)
Er21 Er17 Er22 C6B -143.3(19)
Er1 Er17 Er22 C6B -133(2)
Er14 Er17 Er22 C6B -129(6)
Er10 Er17 Er22 C6B -113(3)
N1 Er17 Er22 C6B 174(3)
C17B Er17 Er22 C6B -25(3)
C19B Er17 Er22 C6B -5(2)
Er14 Er10 Er22 Er8 175(4)
Er15 Er10 Er22 Er8 139(2)
Er11 Er10 Er22 Er8 159(2)
Er1 Er10 Er22 Er8 28(2)
Er17 Er10 Er22 Er8 9.6(9)
Er16 Er10 Er22 Er8 22.5(19)
Er21 Er10 Er22 Er8 30(2)
N1 Er10 Er22 Er8 92(2)
C1B Er10 Er22 Er8 -96(2)
Er24 Er10 Er22 Er8 142(2)
Er8 Er10 Er22 Er14 -175(4)
Er15 Er10 Er22 Er14 -36(3)
Er11 Er10 Er22 Er14 -15(3)
Er1 Er10 Er22 Er14 -146(3)
Er17 Er10 Er22 Er14 -165(4)
Er16 Er10 Er22 Er14 -152(3)
Er21 Er10 Er22 Er14 -145(3)
N1 Er10 Er22 Er14 -83(3)
C1B Er10 Er22 Er14 89(3)
Er24 Er10 Er22 Er14 -33(3)
Er14 Er10 Er22 Er17 165(4)
Er8 Er10 Er22 Er17 -9.6(9)
Er15 Er10 Er22 Er17 129.7(16)
Er11 Er10 Er22 Er17 149.7(14)
Er1 Er10 Er22 Er17 18.8(15)
Er16 Er10 Er22 Er17 12.9(12)
Er21 Er10 Er22 Er17 20.5(13)
N1 Er10 Er22 Er17 82.4(14)
C1B Er10 Er22 Er17 -105.5(14)
Er24 Er10 Er22 Er17 132.4(14)
Er14 Er10 Er22 Er25 148(4)
Er8 Er10 Er22 Er25 -27.3(14)
Er15 Er10 Er22 Er25 112(2)
Er11 Er10 Er22 Er25 132.1(19)
Er1 Er10 Er22 Er25 1(2)
Er17 Er10 Er22 Er25 -17.7(10)
Er16 Er10 Er22 Er25 -4.8(18)
Er21 Er10 Er22 Er25 2.9(18)
N1 Er10 Er22 Er25 64.8(18)
C1B Er10 Er22 Er25 -123.2(19)
Er24 Er10 Er22 Er25 114.7(19)
Er14 Er10 Er22 N1 83(3)
Er8 Er10 Er22 N1 -92(2)
Er15 Er10 Er22 N1 47.2(15)
Er11 Er10 Er22 N1 67.3(7)
Er1 Er10 Er22 N1 -63.7(6)
Er17 Er10 Er22 N1 -82.4(14)
Er16 Er10 Er22 N1 -69.6(5)
Er21 Er10 Er22 N1 -61.9(5)
C1B Er10 Er22 N1 172.0(6)
Er24 Er10 Er22 N1 49.9(6)
Er14 Er10 Er22 Er6 136(4)
Er8 Er10 Er22 Er6 -38.3(15)
Er15 Er10 Er22 Er6 101.0(19)
Er11 Er10 Er22 Er6 121.0(15)
Er1 Er10 Er22 Er6 -9.9(16)
Er17 Er10 Er22 Er6 -28.7(9)
Er16 Er10 Er22 Er6 -15.8(13)
Er21 Er10 Er22 Er6 -8.2(14)
N1 Er10 Er22 Er6 53.7(13)
C1B Er10 Er22 Er6 -134.2(14)
Er24 Er10 Er22 Er6 103.7(15)
Er14 Er10 Er22 Er16 152(3)
Er8 Er10 Er22 Er16 -22.5(19)
Er15 Er10 Er22 Er16 116.8(12)
Er11 Er10 Er22 Er16 136.9(5)
Er1 Er10 Er22 Er16 5.9(3)
Er17 Er10 Er22 Er16 -12.9(12)
Er21 Er10 Er22 Er16 7.7(2)
N1 Er10 Er22 Er16 69.6(5)
C1B Er10 Er22 Er16 -118.4(4)
Er24 Er10 Er22 Er16 119.5(4)
Er14 Er10 Er22 Er1 146(3)
Er8 Er10 Er22 Er1 -28(2)
Er15 Er10 Er22 Er1 110.9(13)
Er11 Er10 Er22 Er1 131.0(6)
Er17 Er10 Er22 Er1 -18.8(15)
Er16 Er10 Er22 Er1 -5.9(3)
Er21 Er10 Er22 Er1 1.7(3)
N1 Er10 Er22 Er1 63.7(6)
C1B Er10 Er22 Er1 -124.3(5)
Er24 Er10 Er22 Er1 113.6(4)
Er14 Er10 Er22 Er11 15(3)
Er8 Er10 Er22 Er11 -159(2)
Er15 Er10 Er22 Er11 -20.1(11)
Er1 Er10 Er22 Er11 -131.0(6)
Er17 Er10 Er22 Er11 -149.7(14)
Er16 Er10 Er22 Er11 -136.9(5)
Er21 Er10 Er22 Er11 -129.2(5)
N1 Er10 Er22 Er11 -67.3(7)
C1B Er10 Er22 Er11 104.7(5)
Er24 Er10 Er22 Er11 -17.4(3)
Er14 Er10 Er22 C5B -89(3)
Er8 Er10 Er22 C5B 97(2)
Er15 Er10 Er22 C5B -124.2(11)
Er11 Er10 Er22 C5B -104.1(8)
Er1 Er10 Er22 C5B 125.0(8)
Er17 Er10 Er22 C5B 106.2(18)
Er16 Er10 Er22 C5B 119.0(9)
Er21 Er10 Er22 C5B 126.7(9)
N1 Er10 Er22 C5B -171.4(12)
C1B Er10 Er22 C5B 0.7(8)
Er24 Er10 Er22 C5B -121.5(7)
Er14 Er10 Er22 C6B -52(2)
Er8 Er10 Er22 C6B 133(3)
Er15 Er10 Er22 C6B -87.7(14)
Er11 Er10 Er22 C6B -67.6(10)
Er1 Er10 Er22 C6B 161.5(9)
Er17 Er10 Er22 C6B 143(2)
Er16 Er10 Er22 C6B 155.5(11)
Er21 Er10 Er22 C6B 163.2(10)
N1 Er10 Er22 C6B -134.9(13)
C1B Er10 Er22 C6B 37.2(10)
Er24 Er10 Er22 C6B -85.0(9)
Er5 Er28 Er23 Er27 -18.6(14)
Er18 Er28 Er23 Er27 77(4)
Er3 Er28 Er23 Er27 -13(2)
Er26 Er28 Er23 Er27 13.2(8)
Er2 Er28 Er23 Er27 8.8(10)
Er7 Er28 Er23 Er27 51.7(16)
Er6 Er28 Er23 Er27 121.6(19)
Er12 Er28 Er23 Er27 15.7(11)
N1 Er28 Er23 Er27 75.0(14)
Er25 Er28 Er23 Er27 121.2(17)
Er5 Er28 Er23 Er2 -27.4(16)
Er27 Er28 Er23 Er2 -8.8(10)
Er18 Er28 Er23 Er2 68(4)
Er3 Er28 Er23 Er2 -21.5(19)
Er26 Er28 Er23 Er2 4.4(4)
Er7 Er28 Er23 Er2 42.9(15)
Er6 Er28 Er23 Er2 112.8(12)
Er12 Er28 Er23 Er2 6.9(3)
N1 Er28 Er23 Er2 66.2(5)
Er25 Er28 Er23 Er2 112.4(9)
Er5 Er28 Er23 Er26 -31.8(15)
Er27 Er28 Er23 Er26 -13.2(8)
Er18 Er28 Er23 Er26 64(4)
Er3 Er28 Er23 Er26 -26(2)
Er2 Er28 Er23 Er26 -4.4(4)
Er7 Er28 Er23 Er26 38.5(13)
Er6 Er28 Er23 Er26 108.4(14)
Er12 Er28 Er23 Er26 2.5(5)
N1 Er28 Er23 Er26 61.8(8)
Er25 Er28 Er23 Er26 108.0(11)
Er5 Er28 Er23 Er18 -95(5)
Er27 Er28 Er23 Er18 -77(4)
Er3 Er28 Er23 Er18 -90(4)
Er26 Er28 Er23 Er18 -64(4)
Er2 Er28 Er23 Er18 -68(4)
Er7 Er28 Er23 Er18 -25(3)
Er6 Er28 Er23 Er18 45(3)
Er12 Er28 Er23 Er18 -61(4)
N1 Er28 Er23 Er18 -2(4)
Er25 Er28 Er23 Er18 44(4)
Er5 Er28 Er23 Er12 -34.3(17)
Er27 Er28 Er23 Er12 -15.7(11)
Er18 Er28 Er23 Er12 61(4)
Er3 Er28 Er23 Er12 -28.4(18)
Er26 Er28 Er23 Er12 -2.5(5)
Er2 Er28 Er23 Er12 -6.9(3)
Er7 Er28 Er23 Er12 36.0(16)
Er6 Er28 Er23 Er12 105.9(11)
N1 Er28 Er23 Er12 59.3(4)
Er25 Er28 Er23 Er12 105.5(8)
Er5 Er28 Er23 N1 -94(2)
Er27 Er28 Er23 N1 -75.0(14)
Er18 Er28 Er23 N1 2(4)
Er3 Er28 Er23 N1 -87.7(18)
Er26 Er28 Er23 N1 -61.8(8)
Er2 Er28 Er23 N1 -66.2(5)
Er7 Er28 Er23 N1 -23.3(18)
Er6 Er28 Er23 N1 46.6(11)
Er12 Er28 Er23 N1 -59.3(4)
Er25 Er28 Er23 N1 46.2(8)
Er5 Er28 Er23 Er13 -41(3)
Er27 Er28 Er23 Er13 -23(2)
Er18 Er28 Er23 Er13 54(5)
Er3 Er28 Er23 Er13 -35.4(17)
Er26 Er28 Er23 Er13 -10(2)
Er2 Er28 Er23 Er13 -13.9(17)
Er7 Er28 Er23 Er13 29(3)
Er6 Er28 Er23 Er13 98.9(18)
Er12 Er28 Er23 Er13 -7.0(16)
N1 Er28 Er23 Er13 52.2(13)
Er25 Er28 Er23 Er13 98.4(16)
Er5 Er28 Er23 C40B 87(2)
Er27 Er28 Er23 C40B 105.2(13)
Er18 Er28 Er23 C40B -178(4)
Er3 Er28 Er23 C40B 92.5(18)
Er26 Er28 Er23 C40B 118.4(7)
Er2 Er28 Er23 C40B 114.0(6)
Er7 Er28 Er23 C40B 156.9(14)
Er6 Er28 Er23 C40B -133.2(8)
Er12 Er28 Er23 C40B 120.9(5)
N1 Er28 Er23 C40B -179.8(6)
Er25 Er28 Er23 C40B -133.6(6)
Er5 Er28 Er23 C39B 120(2)
Er27 Er28 Er23 C39B 138.8(13)
Er18 Er28 Er23 C39B -144(4)
Er3 Er28 Er23 C39B 126.1(19)
Er26 Er28 Er23 C39B 152.0(8)
Er2 Er28 Er23 C39B 147.6(5)
Er7 Er28 Er23 C39B -169.5(17)
Er6 Er28 Er23 C39B -99.6(11)
Er12 Er28 Er23 C39B 154.5(4)
N1 Er28 Er23 C39B -146.2(3)
Er25 Er28 Er23 C39B -100.0(7)
Er5 Er28 Er23 C41B 60.4(19)
Er27 Er28 Er23 C41B 79.0(14)
Er18 Er28 Er23 C41B 156(4)
Er3 Er28 Er23 C41B 66.3(18)
Er26 Er28 Er23 C41B 92.2(8)
Er2 Er28 Er23 C41B 87.8(5)
Er7 Er28 Er23 C41B 130.7(18)
Er6 Er28 Er23 C41B -159.4(12)
Er12 Er28 Er23 C41B 94.7(4)
N1 Er28 Er23 C41B 154.0(3)
Er25 Er28 Er23 C41B -159.8(8)
Er5 Er28 Er23 Er6 -140(3)
Er27 Er28 Er23 Er6 -121.6(19)
Er18 Er28 Er23 Er6 -45(3)
Er3 Er28 Er23 Er6 -134.3(18)
Er26 Er28 Er23 Er6 -108.4(14)
Er2 Er28 Er23 Er6 -112.8(12)
Er7 Er28 Er23 Er6 -69.9(16)
Er12 Er28 Er23 Er6 -105.9(11)
N1 Er28 Er23 Er6 -46.6(11)
Er25 Er28 Er23 Er6 -0.4(6)
Er26 Er27 Er23 Er28 -134(3)
Er5 Er27 Er23 Er28 41(3)
Er2 Er27 Er23 Er28 -161(2)
Er18 Er27 Er23 Er28 -29.0(17)
Er3 Er27 Er23 Er28 169(2)
Er12 Er27 Er23 Er28 -153(2)
Er7 Er27 Er23 Er28 -63(2)
Er20 Er27 Er23 Er28 -142.4(18)
N1 Er27 Er23 Er28 -101.5(17)
Er6 Er27 Er23 Er28 -41.3(16)
Er26 Er27 Er23 Er2 26.3(12)
Er5 Er27 Er23 Er2 -158(3)
Er28 Er27 Er23 Er2 161(2)
Er18 Er27 Er23 Er2 131.7(17)
Er3 Er27 Er23 Er2 -30.1(17)
Er12 Er27 Er23 Er2 7.9(6)
Er7 Er27 Er23 Er2 97.9(18)
Er20 Er27 Er23 Er2 18.3(8)
N1 Er27 Er23 Er2 59.3(10)
Er6 Er27 Er23 Er2 119.4(11)
Er5 Er27 Er23 Er26 175(4)
Er28 Er27 Er23 Er26 134(3)
Er2 Er27 Er23 Er26 -26.3(12)
Er18 Er27 Er23 Er26 105(2)
Er3 Er27 Er23 Er26 -56(2)
Er12 Er27 Er23 Er26 -18.5(13)
Er7 Er27 Er23 Er26 72(2)
Er20 Er27 Er23 Er26 -8.0(15)
N1 Er27 Er23 Er26 32.9(18)
Er6 Er27 Er23 Er26 93.1(19)
Er26 Er27 Er23 Er18 -105(2)
Er5 Er27 Er23 Er18 70(3)
Er28 Er27 Er23 Er18 29.0(17)
Er2 Er27 Er23 Er18 -131.7(17)
Er3 Er27 Er23 Er18 -161.9(15)
Er12 Er27 Er23 Er18 -123.8(14)
Er7 Er27 Er23 Er18 -33.8(13)
Er20 Er27 Er23 Er18 -113.4(11)
N1 Er27 Er23 Er18 -72.5(9)
Er6 Er27 Er23 Er18 -12.3(9)
Er26 Er27 Er23 Er12 18.5(13)
Er5 Er27 Er23 Er12 -166(3)
Er28 Er27 Er23 Er12 152.9(19)
Er2 Er27 Er23 Er12 -7.9(6)
Er18 Er27 Er23 Er12 123.8(14)
Er3 Er27 Er23 Er12 -38.0(15)
Er7 Er27 Er23 Er12 90.1(15)
Er20 Er27 Er23 Er12 10.4(5)
N1 Er27 Er23 Er12 51.4(7)
Er6 Er27 Er23 Er12 111.5(8)
Er26 Er27 Er23 N1 -32.9(18)
Er5 Er27 Er23 N1 142(3)
Er28 Er27 Er23 N1 101.5(17)
Er2 Er27 Er23 N1 -59.3(10)
Er18 Er27 Er23 N1 72.5(9)
Er3 Er27 Er23 N1 -89.4(13)
Er12 Er27 Er23 N1 -51.4(7)
Er7 Er27 Er23 N1 38.7(13)
Er20 Er27 Er23 N1 -40.9(5)
Er6 Er27 Er23 N1 60.2(4)
Er26 Er27 Er23 Er13 30(2)
Er5 Er27 Er23 Er13 -155(3)
Er28 Er27 Er23 Er13 164.3(17)
Er2 Er27 Er23 Er13 3.5(12)
Er18 Er27 Er23 Er13 135.2(10)
Er3 Er27 Er23 Er13 -26.6(12)
Er12 Er27 Er23 Er13 11.4(9)
Er7 Er27 Er23 Er13 101.5(14)
Er20 Er27 Er23 Er13 21.8(7)
N1 Er27 Er23 Er13 62.8(5)
Er6 Er27 Er23 Er13 122.9(6)
Er26 Er27 Er23 C40B 133.3(17)
Er5 Er27 Er23 C40B -51(3)
Er28 Er27 Er23 C40B -92.3(16)
Er2 Er27 Er23 C40B 106.9(11)
Er18 Er27 Er23 C40B -121.4(9)
Er3 Er27 Er23 C40B 76.8(12)
Er12 Er27 Er23 C40B 114.8(7)
Er7 Er27 Er23 C40B -155.2(12)
Er20 Er27 Er23 C40B 125.2(5)
N1 Er27 Er23 C40B 166.2(4)
Er6 Er27 Er23 C40B -133.7(5)
Er26 Er27 Er23 C39B 173.8(16)
Er5 Er27 Er23 C39B -11(3)
Er28 Er27 Er23 C39B -51.7(17)
Er2 Er27 Er23 C39B 147.5(9)
Er18 Er27 Er23 C39B -80.8(10)
Er3 Er27 Er23 C39B 117.4(14)
Er12 Er27 Er23 C39B 155.4(5)
Er7 Er27 Er23 C39B -114.6(13)
Er20 Er27 Er23 C39B 165.8(4)
N1 Er27 Er23 C39B -153.2(5)
Er6 Er27 Er23 C39B -93.1(5)
Er26 Er27 Er23 C41B 130.8(19)
Er5 Er27 Er23 C41B -54(3)
Er28 Er27 Er23 C41B -94.8(16)
Er2 Er27 Er23 C41B 104.5(11)
Er18 Er27 Er23 C41B -123.8(10)
Er3 Er27 Er23 C41B 74.4(12)
Er12 Er27 Er23 C41B 112.4(8)
Er7 Er27 Er23 C41B -157.6(14)
Er20 Er27 Er23 C41B 122.8(6)
N1 Er27 Er23 C41B 163.7(3)
Er6 Er27 Er23 C41B -136.1(4)
Er26 Er27 Er23 Er6 -93.1(19)
Er5 Er27 Er23 Er6 82(3)
Er28 Er27 Er23 Er6 41.3(16)
Er2 Er27 Er23 Er6 -119.4(11)
Er18 Er27 Er23 Er6 12.3(9)
Er3 Er27 Er23 Er6 -149.5(14)
Er12 Er27 Er23 Er6 -111.5(8)
Er7 Er27 Er23 Er6 -21.5(13)
Er20 Er27 Er23 Er6 -101.1(6)
N1 Er27 Er23 Er6 -60.2(4)
Er27 Er2 Er23 Er28 14.0(16)
Er5 Er2 Er23 Er28 22.6(13)
Er20 Er2 Er23 Er28 -133.7(13)
Er3 Er2 Er23 Er28 159(2)
Er18 Er2 Er23 Er28 -20.5(12)
Er7 Er2 Er23 Er28 -37.6(14)
N1 Er2 Er23 Er28 -100.4(12)
Er13 Er2 Er23 Er28 -169.7(13)
C69B Er2 Er23 Er28 88.3(12)
C30B Er2 Er23 Er28 113.0(13)
Er5 Er2 Er23 Er27 8.6(13)
Er20 Er2 Er23 Er27 -147.7(13)
Er3 Er2 Er23 Er27 145(2)
Er28 Er2 Er23 Er27 -14.0(16)
Er18 Er2 Er23 Er27 -34.5(13)
Er7 Er2 Er23 Er27 -51.5(13)
N1 Er2 Er23 Er27 -114.4(12)
Er13 Er2 Er23 Er27 176.3(13)
C69B Er2 Er23 Er27 74.3(11)
C30B Er2 Er23 Er27 99.1(12)
Er27 Er2 Er23 Er26 29.3(12)
Er5 Er2 Er23 Er26 37.9(11)
Er20 Er2 Er23 Er26 -118.4(9)
Er3 Er2 Er23 Er26 174.1(17)
Er28 Er2 Er23 Er26 15.3(13)
Er18 Er2 Er23 Er26 -5.2(8)
Er7 Er2 Er23 Er26 -22.3(9)
N1 Er2 Er23 Er26 -85.1(7)
Er13 Er2 Er23 Er26 -154.4(8)
C69B Er2 Er23 Er26 103.6(7)
C30B Er2 Er23 Er26 128.3(9)
Er27 Er2 Er23 Er18 34.5(13)
Er5 Er2 Er23 Er18 43.1(10)
Er20 Er2 Er23 Er18 -113.2(8)
Er3 Er2 Er23 Er18 179.3(16)
Er28 Er2 Er23 Er18 20.5(12)
Er7 Er2 Er23 Er18 -17.1(9)
N1 Er2 Er23 Er18 -79.9(6)
Er13 Er2 Er23 Er18 -149.2(7)
C69B Er2 Er23 Er18 108.8(6)
C30B Er2 Er23 Er18 133.5(7)
Er27 Er2 Er23 Er12 154.4(18)
Er5 Er2 Er23 Er12 163.0(16)
Er20 Er2 Er23 Er12 6.7(12)
Er3 Er2 Er23 Er12 -61(2)
Er28 Er2 Er23 Er12 140.5(17)
Er18 Er2 Er23 Er12 120.0(14)
Er7 Er2 Er23 Er12 102.9(15)
N1 Er2 Er23 Er12 40.0(13)
Er13 Er2 Er23 Er12 -29.3(14)
C69B Er2 Er23 Er12 -131.3(14)
C30B Er2 Er23 Er12 -106.5(16)
Er27 Er2 Er23 N1 114.4(12)
Er5 Er2 Er23 N1 123.0(10)
Er20 Er2 Er23 N1 -33.3(6)
Er3 Er2 Er23 N1 -100.8(15)
Er28 Er2 Er23 N1 100.4(12)
Er18 Er2 Er23 N1 79.9(6)
Er7 Er2 Er23 N1 62.9(7)
Er13 Er2 Er23 N1 -69.3(5)
C69B Er2 Er23 N1 -171.3(3)
C30B Er2 Er23 N1 -146.5(5)
Er27 Er2 Er23 Er13 -176.3(13)
Er5 Er2 Er23 Er13 -167.7(11)
Er20 Er2 Er23 Er13 36.0(8)
Er3 Er2 Er23 Er13 -31.5(15)
Er28 Er2 Er23 Er13 169.7(13)
Er18 Er2 Er23 Er13 149.2(7)
Er7 Er2 Er23 Er13 132.2(9)
N1 Er2 Er23 Er13 69.3(5)
C69B Er2 Er23 Er13 -102.0(5)
C30B Er2 Er23 Er13 -77.2(7)
Er27 Er2 Er23 C40B -85.7(12)
Er5 Er2 Er23 C40B -77.1(9)
Er20 Er2 Er23 C40B 126.6(6)
Er3 Er2 Er23 C40B 59.1(13)
Er28 Er2 Er23 C40B -99.7(12)
Er18 Er2 Er23 C40B -120.2(6)
Er7 Er2 Er23 C40B -137.3(8)
N1 Er2 Er23 C40B 159.9(4)
Er13 Er2 Er23 C40B 90.6(5)
C69B Er2 Er23 C40B -11.4(5)
C30B Er2 Er23 C40B 13.3(7)
Er27 Er2 Er23 C39B -47.9(13)
Er5 Er2 Er23 C39B -39.3(8)
Er20 Er2 Er23 C39B 164.4(6)
Er3 Er2 Er23 C39B 96.9(15)
Er28 Er2 Er23 C39B -61.9(12)
Er18 Er2 Er23 C39B -82.4(7)
Er7 Er2 Er23 C39B -99.4(9)
N1 Er2 Er23 C39B -162.3(6)
Er13 Er2 Er23 C39B 128.4(7)
C69B Er2 Er23 C39B 26.4(7)
C30B Er2 Er23 C39B 51.2(9)
Er27 Er2 Er23 C41B -72.2(12)
Er5 Er2 Er23 C41B -63.6(9)
Er20 Er2 Er23 C41B 140.1(6)
Er3 Er2 Er23 C41B 72.6(14)
Er28 Er2 Er23 C41B -86.2(12)
Er18 Er2 Er23 C41B -106.7(6)
Er7 Er2 Er23 C41B -123.7(7)
N1 Er2 Er23 C41B 173.4(3)
Er13 Er2 Er23 C41B 104.1(5)
C69B Er2 Er23 C41B 2.1(3)
C30B Er2 Er23 C41B 26.9(6)
Er27 Er2 Er23 Er6 58.2(12)
Er5 Er2 Er23 Er6 66.8(10)
Er20 Er2 Er23 Er6 -89.5(7)
Er3 Er2 Er23 Er6 -157.0(16)
Er28 Er2 Er23 Er6 44.2(12)
Er18 Er2 Er23 Er6 23.7(6)
Er7 Er2 Er23 Er6 6.7(8)
N1 Er2 Er23 Er6 -56.2(4)
Er13 Er2 Er23 Er6 -125.5(6)
C69B Er2 Er23 Er6 132.5(4)
C30B Er2 Er23 Er6 157.3(5)
Er27 Er18 Er23 Er28 81(4)
Er7 Er18 Er23 Er28 135(5)
Er26 Er18 Er23 Er28 101(4)
Er5 Er18 Er23 Er28 58(4)
Er6 Er18 Er23 Er28 -119(4)
Er2 Er18 Er23 Er28 103(4)
Er3 Er18 Er23 Er28 102(4)
Er12 Er18 Er23 Er28 113(4)
Er25 Er18 Er23 Er28 -125(4)
N1 Er18 Er23 Er28 178(4)
Er28 Er18 Er23 Er27 -81(4)
Er7 Er18 Er23 Er27 54.2(18)
Er26 Er18 Er23 Er27 19.8(9)
Er5 Er18 Er23 Er27 -23.0(12)
Er6 Er18 Er23 Er27 160.0(15)
Er2 Er18 Er23 Er27 21.4(9)
Er3 Er18 Er23 Er27 20.7(18)
Er12 Er18 Er23 Er27 31.3(9)
Er25 Er18 Er23 Er27 153.4(13)
N1 Er18 Er23 Er27 96.8(10)
Er28 Er18 Er23 Er2 -103(4)
Er27 Er18 Er23 Er2 -21.4(9)
Er7 Er18 Er23 Er2 32.7(16)
Er26 Er18 Er23 Er2 -1.7(3)
Er5 Er18 Er23 Er2 -44.4(10)
Er6 Er18 Er23 Er2 138.6(10)
Er3 Er18 Er23 Er2 -0.7(16)
Er12 Er18 Er23 Er2 9.9(2)
Er25 Er18 Er23 Er2 131.9(8)
N1 Er18 Er23 Er2 75.4(4)
Er28 Er18 Er23 Er26 -101(4)
Er27 Er18 Er23 Er26 -19.8(9)
Er7 Er18 Er23 Er26 34.4(15)
Er5 Er18 Er23 Er26 -42.8(10)
Er6 Er18 Er23 Er26 140.2(11)
Er2 Er18 Er23 Er26 1.7(3)
Er3 Er18 Er23 Er26 1.0(17)
Er12 Er18 Er23 Er26 11.6(3)
Er25 Er18 Er23 Er26 133.6(9)
N1 Er18 Er23 Er26 77.0(5)
Er28 Er18 Er23 Er12 -113(4)
Er27 Er18 Er23 Er12 -31.3(9)
Er7 Er18 Er23 Er12 22.8(16)
Er26 Er18 Er23 Er12 -11.6(3)
Er5 Er18 Er23 Er12 -54.4(11)
Er6 Er18 Er23 Er12 128.6(9)
Er2 Er18 Er23 Er12 -9.9(2)
Er3 Er18 Er23 Er12 -10.6(16)
Er25 Er18 Er23 Er12 122.0(7)
N1 Er18 Er23 Er12 65.4(3)
Er28 Er18 Er23 N1 -178(4)
Er27 Er18 Er23 N1 -96.8(10)
Er7 Er18 Er23 N1 -42.6(17)
Er26 Er18 Er23 N1 -77.0(5)
Er5 Er18 Er23 N1 -119.8(12)
Er6 Er18 Er23 N1 63.2(7)
Er2 Er18 Er23 N1 -75.4(4)
Er3 Er18 Er23 N1 -76.0(16)
Er12 Er18 Er23 N1 -65.4(3)
Er25 Er18 Er23 N1 56.6(6)
Er28 Er18 Er23 Er13 -138(4)
Er27 Er18 Er23 Er13 -56.5(12)
Er7 Er18 Er23 Er13 -2(2)
Er26 Er18 Er23 Er13 -36.7(9)
Er5 Er18 Er23 Er13 -79.5(13)
Er6 Er18 Er23 Er13 103.5(10)
Er2 Er18 Er23 Er13 -35.1(8)
Er3 Er18 Er23 Er13 -35.7(15)
Er12 Er18 Er23 Er13 -25.1(7)
Er25 Er18 Er23 Er13 96.9(9)
N1 Er18 Er23 Er13 40.3(7)
Er28 Er18 Er23 C40B 2(4)
Er27 Er18 Er23 C40B 83.7(12)
Er7 Er18 Er23 C40B 137.9(16)
Er26 Er18 Er23 C40B 103.5(6)
Er5 Er18 Er23 C40B 60.7(13)
Er6 Er18 Er23 C40B -116.3(8)
Er2 Er18 Er23 C40B 105.1(5)
Er3 Er18 Er23 C40B 104.5(18)
Er12 Er18 Er23 C40B 115.1(5)
Er25 Er18 Er23 C40B -122.9(6)
N1 Er18 Er23 C40B -179.5(5)
Er28 Er18 Er23 C39B 38(4)
Er27 Er18 Er23 C39B 119.2(11)
Er7 Er18 Er23 C39B 173.3(16)
Er26 Er18 Er23 C39B 138.9(5)
Er5 Er18 Er23 C39B 96.2(12)
Er6 Er18 Er23 C39B -80.8(8)
Er2 Er18 Er23 C39B 140.6(4)
Er3 Er18 Er23 C39B 139.9(18)
Er12 Er18 Er23 C39B 150.5(4)
Er25 Er18 Er23 C39B -87.5(6)
N1 Er18 Er23 C39B -144.0(3)
Er28 Er18 Er23 C41B -25(4)
Er27 Er18 Er23 C41B 56.6(11)
Er7 Er18 Er23 C41B 110.7(17)
Er26 Er18 Er23 C41B 76.4(5)
Er5 Er18 Er23 C41B 33.6(11)
Er6 Er18 Er23 C41B -143.4(7)
Er2 Er18 Er23 C41B 78.0(4)
Er3 Er18 Er23 C41B 77.3(16)
Er12 Er18 Er23 C41B 87.9(3)
Er25 Er18 Er23 C41B -150.1(5)
N1 Er18 Er23 C41B 153.4(3)
Er28 Er18 Er23 Er6 119(4)
Er27 Er18 Er23 Er6 -160.0(15)
Er7 Er18 Er23 Er6 -106(2)
Er26 Er18 Er23 Er6 -140.2(11)
Er5 Er18 Er23 Er6 177.0(16)
Er2 Er18 Er23 Er6 -138.6(10)
Er3 Er18 Er23 Er6 -139.3(18)
Er12 Er18 Er23 Er6 -128.6(9)
Er25 Er18 Er23 Er6 -6.6(7)
N1 Er18 Er23 Er6 -63.2(7)
Er9 Er19 Er24 Er11 156(2)
Er15 Er19 Er24 Er11 35(3)
C54B Er19 Er24 Er11 -67(4)
Er13 Er19 Er24 Er11 157(3)
C50B Er19 Er24 Er11 -53(3)
N1 Er19 Er24 Er11 112(3)
C55B Er19 Er24 Er11 28(6)
C53B Er19 Er24 Er11 -122(3)
C52B Er19 Er24 Er11 -111(3)
C51B Er19 Er24 Er11 -79(3)
Er9 Er19 Er24 Er15 121.0(16)
Er11 Er19 Er24 Er15 -35(3)
C54B Er19 Er24 Er15 -102(2)
Er13 Er19 Er24 Er15 122.5(12)
C50B Er19 Er24 Er15 -87.4(12)
N1 Er19 Er24 Er15 77.9(11)
C55B Er19 Er24 Er15 -6(4)
C53B Er19 Er24 Er15 -156.7(11)
C52B Er19 Er24 Er15 -145.7(10)
C51B Er19 Er24 Er15 -113.1(11)
Er11 Er19 Er24 Er9 -156(2)
Er15 Er19 Er24 Er9 -121.0(16)
C54B Er19 Er24 Er9 137(3)
Er13 Er19 Er24 Er9 1.4(11)
C50B Er19 Er24 Er9 151.5(17)
N1 Er19 Er24 Er9 -43.1(14)
C55B Er19 Er24 Er9 -127(4)
C53B Er19 Er24 Er9 82.2(15)
C52B Er19 Er24 Er9 93.2(13)
C51B Er19 Er24 Er9 125.9(13)
Er9 Er19 Er24 N1 43.1(14)
Er11 Er19 Er24 N1 -112(3)
Er15 Er19 Er24 N1 -77.9(11)
C54B Er19 Er24 N1 -179.5(15)
Er13 Er19 Er24 N1 44.6(7)
C50B Er19 Er24 N1 -165.3(4)
C55B Er19 Er24 N1 -84(3)
C53B Er19 Er24 N1 125.4(9)
C52B Er19 Er24 N1 136.4(3)
C51B Er19 Er24 N1 169.0(3)
Er9 Er19 Er24 Er14 65(3)
Er11 Er19 Er24 Er14 -90(4)
Er15 Er19 Er24 Er14 -56(2)
C54B Er19 Er24 Er14 -157.2(13)
Er13 Er19 Er24 Er14 67(2)
C50B Er19 Er24 Er14 -143.1(19)
N1 Er19 Er24 Er14 22(2)
C55B Er19 Er24 Er14 -62(5)
C53B Er19 Er24 Er14 147.6(16)
C52B Er19 Er24 Er14 159(2)
C51B Er19 Er24 Er14 -169(2)
Er9 Er19 Er24 Er10 95.6(16)
Er11 Er19 Er24 Er10 -60(3)
Er15 Er19 Er24 Er10 -25.5(12)
C54B Er19 Er24 Er10 -127.1(15)
Er13 Er19 Er24 Er10 97.0(12)
C50B Er19 Er24 Er10 -112.9(10)
N1 Er19 Er24 Er10 52.4(10)
C55B Er19 Er24 Er10 -32(4)
C53B Er19 Er24 Er10 177.8(4)
C52B Er19 Er24 Er10 -171.2(8)
C51B Er19 Er24 Er10 -138.6(10)
Er9 Er19 Er24 C10B -138.7(12)
Er11 Er19 Er24 C10B 66(3)
Er15 Er19 Er24 C10B 100.3(12)
C54B Er19 Er24 C10B -1(2)
Er13 Er19 Er24 C10B -137.3(5)
C50B Er19 Er24 C10B 12.8(8)
N1 Er19 Er24 C10B 178.2(6)
C55B Er19 Er24 C10B 94(3)
C53B Er19 Er24 C10B -56.5(12)
C52B Er19 Er24 C10B -45.5(5)
C51B Er19 Er24 C10B -12.8(4)
Er9 Er19 Er24 C9B -116.9(13)
Er11 Er19 Er24 C9B 88(3)
Er15 Er19 Er24 C9B 122.1(15)
C54B Er19 Er24 C9B 21(3)
Er13 Er19 Er24 C9B -115.4(9)
C50B Er19 Er24 C9B 34.7(13)
N1 Er19 Er24 C9B -160.0(11)
C55B Er19 Er24 C9B 116(3)
C53B Er19 Er24 C9B -34.6(17)
C52B Er19 Er24 C9B -23.6(11)
C51B Er19 Er24 C9B 9.0(10)
Er9 Er19 Er24 Er13 -1.4(11)
Er11 Er19 Er24 Er13 -157(3)
Er15 Er19 Er24 Er13 -122.5(12)
C54B Er19 Er24 Er13 136(2)
C50B Er19 Er24 Er13 150.1(10)
N1 Er19 Er24 Er13 -44.6(7)
C55B Er19 Er24 Er13 -129(3)
C53B Er19 Er24 Er13 80.8(11)
C52B Er19 Er24 Er13 91.8(6)
C51B Er19 Er24 Er13 124.5(6)
Er9 Er19 Er24 C47B -75.8(15)
Er11 Er19 Er24 C47B 129(3)
Er15 Er19 Er24 C47B 163.1(15)
C54B Er19 Er24 C47B 62(2)
Er13 Er19 Er24 C47B -74.4(9)
C50B Er19 Er24 C47B 75.7(9)
N1 Er19 Er24 C47B -119.0(8)
C55B Er19 Er24 C47B 157(3)
C53B Er19 Er24 C47B 6.4(16)
C52B Er19 Er24 C47B 17.4(9)
C51B Er19 Er24 C47B 50.1(7)
Er9 Er19 Er24 C51B -125.9(13)
Er11 Er19 Er24 C51B 79(3)
Er15 Er19 Er24 C51B 113.1(11)
C54B Er19 Er24 C51B 11.5(16)
Er13 Er19 Er24 C51B -124.5(6)
C50B Er19 Er24 C51B 25.7(4)
N1 Er19 Er24 C51B -169.0(3)
C55B Er19 Er24 C51B 107(3)
C53B Er19 Er24 C51B -43.6(9)
C52B Er19 Er24 C51B -32.65(18)
Er15 Er11 Er24 Er19 -44(3)
Er4 Er11 Er24 Er19 6.9(15)
Er14 Er11 Er24 Er19 -131(3)
Er10 Er11 Er24 Er19 -90(3)
C9B Er11 Er24 Er19 107(3)
N1 Er11 Er24 Er19 -115(3)
Er22 Er11 Er24 Er19 -132(3)
C8B Er11 Er24 Er19 116(3)
C10B Er11 Er24 Er19 73(3)
C11B Er11 Er24 Er19 37(3)
Er4 Er11 Er24 Er15 51(3)
Er14 Er11 Er24 Er15 -87.6(15)
Er19 Er11 Er24 Er15 44(3)
Er10 Er11 Er24 Er15 -46.1(13)
C9B Er11 Er24 Er15 151.0(13)
N1 Er11 Er24 Er15 -71.3(12)
Er22 Er11 Er24 Er15 -88.7(14)
C8B Er11 Er24 Er15 159.5(17)
C10B Er11 Er24 Er15 116.3(12)
C11B Er11 Er24 Er15 80.1(12)
Er15 Er11 Er24 Er9 73(3)
Er4 Er11 Er24 Er9 124(5)
Er14 Er11 Er24 Er9 -14(4)
Er19 Er11 Er24 Er9 117(5)
Er10 Er11 Er24 Er9 27(4)
C9B Er11 Er24 Er9 -136(3)
N1 Er11 Er24 Er9 2(3)
Er22 Er11 Er24 Er9 -16(4)
C8B Er11 Er24 Er9 -127(3)
C10B Er11 Er24 Er9 -171(3)
C11B Er11 Er24 Er9 153(3)
Er15 Er11 Er24 N1 71.3(12)
Er4 Er11 Er24 N1 122(3)
Er14 Er11 Er24 N1 -16.3(10)
Er19 Er11 Er24 N1 115(3)
Er10 Er11 Er24 N1 25.2(8)
C9B Er11 Er24 N1 -137.7(4)
Er22 Er11 Er24 N1 -17.4(9)
C8B Er11 Er24 N1 -129.2(11)
C10B Er11 Er24 N1 -172.4(3)
C11B Er11 Er24 N1 151.4(3)
Er15 Er11 Er24 Er14 87.6(15)
Er4 Er11 Er24 Er14 138(2)
Er19 Er11 Er24 Er14 131(3)
Er10 Er11 Er24 Er14 41.5(9)
C9B Er11 Er24 Er14 -121.4(11)
N1 Er11 Er24 Er14 16.3(10)
Er22 Er11 Er24 Er14 -1.1(11)
C8B Er11 Er24 Er14 -112.9(16)
C10B Er11 Er24 Er14 -156.1(11)
C11B Er11 Er24 Er14 167.7(11)
Er15 Er11 Er24 Er10 46.1(13)
Er4 Er11 Er24 Er10 97(3)
Er14 Er11 Er24 Er10 -41.5(9)
Er19 Er11 Er24 Er10 90(3)
C9B Er11 Er24 Er10 -162.9(10)
N1 Er11 Er24 Er10 -25.2(8)
Er22 Er11 Er24 Er10 -42.6(9)
C8B Er11 Er24 Er10 -154.3(17)
C10B Er11 Er24 Er10 162.4(8)
C11B Er11 Er24 Er10 126.2(8)
Er15 Er11 Er24 C10B -116.3(12)
Er4 Er11 Er24 C10B -66(3)
Er14 Er11 Er24 C10B 156.1(11)
Er19 Er11 Er24 C10B -73(3)
Er10 Er11 Er24 C10B -162.4(8)
C9B Er11 Er24 C10B 34.7(2)
N1 Er11 Er24 C10B 172.4(3)
Er22 Er11 Er24 C10B 155.0(9)
C8B Er11 Er24 C10B 43.2(10)
C11B Er11 Er24 C10B -36.23(16)
Er15 Er11 Er24 C9B -151.0(13)
Er4 Er11 Er24 C9B -100(2)
Er14 Er11 Er24 C9B 121.4(11)
Er19 Er11 Er24 C9B -107(3)
Er10 Er11 Er24 C9B 162.9(10)
N1 Er11 Er24 C9B 137.7(4)
Er22 Er11 Er24 C9B 120.3(10)
C8B Er11 Er24 C9B 8.5(7)
C10B Er11 Er24 C9B -34.7(2)
C11B Er11 Er24 C9B -70.9(4)
Er15 Er11 Er24 Er13 103.8(15)
Er4 Er11 Er24 Er13 154(3)
Er14 Er11 Er24 Er13 16.2(17)
Er19 Er11 Er24 Er13 147(4)
Er10 Er11 Er24 Er13 57.7(14)
C9B Er11 Er24 Er13 -105.2(11)
N1 Er11 Er24 Er13 32.5(10)
Er22 Er11 Er24 Er13 15.1(16)
C8B Er11 Er24 Er13 -96.7(15)
C10B Er11 Er24 Er13 -139.9(10)
C11B Er11 Er24 Er13 -176.1(9)
Er15 Er11 Er24 C47B -179.7(12)
Er4 Er11 Er24 C47B -129(3)
Er14 Er11 Er24 C47B 92.7(10)
Er19 Er11 Er24 C47B -136(3)
Er10 Er11 Er24 C47B 134.2(8)
C9B Er11 Er24 C47B -28.7(3)
N1 Er11 Er24 C47B 109.1(2)
Er22 Er11 Er24 C47B 91.6(8)
C8B Er11 Er24 C47B -20.1(10)
C10B Er11 Er24 C47B -63.35(15)
C11B Er11 Er24 C47B -99.6(3)
Er15 Er11 Er24 C51B -115.3(12)
Er4 Er11 Er24 C51B -65(2)
Er14 Er11 Er24 C51B 157.1(9)
Er19 Er11 Er24 C51B -72(3)
Er10 Er11 Er24 C51B -161.5(6)
C9B Er11 Er24 C51B 35.7(5)
N1 Er11 Er24 C51B 173.4(4)
Er22 Er11 Er24 C51B 156.0(8)
C8B Er11 Er24 C51B 44.2(12)
C10B Er11 Er24 C51B 1.0(3)
C11B Er11 Er24 C51B -35.3(4)
Er11 Er15 Er24 Er19 161.8(14)
Er4 Er15 Er24 Er19 6.1(7)
Er10 Er15 Er24 Er19 -148.0(14)
Er14 Er15 Er24 Er19 -154.6(11)
N1 Er15 Er24 Er19 -96.7(11)
C13B Er15 Er24 Er19 110.3(13)
C11B Er15 Er24 Er19 89.3(11)
C23B Er15 Er24 Er19 31(2)
C12B Er15 Er24 Er19 89(2)
C24B Er15 Er24 Er19 28.2(14)
Er4 Er15 Er24 Er11 -155.7(15)
Er10 Er15 Er24 Er11 50.2(13)
Er19 Er15 Er24 Er11 -161.8(14)
Er14 Er15 Er24 Er11 43.6(10)
N1 Er15 Er24 Er11 101.5(10)
C13B Er15 Er24 Er11 -51.5(11)
C11B Er15 Er24 Er11 -72.4(9)
C23B Er15 Er24 Er11 -131(2)
C12B Er15 Er24 Er11 -73(2)
C24B Er15 Er24 Er11 -133.6(14)
Er11 Er15 Er24 Er9 -162.4(12)
Er4 Er15 Er24 Er9 41.9(10)
Er10 Er15 Er24 Er9 -112.3(14)
Er19 Er15 Er24 Er9 35.8(10)
Er14 Er15 Er24 Er9 -118.8(11)
N1 Er15 Er24 Er9 -60.9(11)
C13B Er15 Er24 Er9 146.1(9)
C11B Er15 Er24 Er9 125.1(9)
C23B Er15 Er24 Er9 67(2)
C12B Er15 Er24 Er9 125(2)
C24B Er15 Er24 Er9 64.0(14)
Er11 Er15 Er24 N1 -101.5(10)
Er4 Er15 Er24 N1 102.8(11)
Er10 Er15 Er24 N1 -51.4(12)
Er19 Er15 Er24 N1 96.7(11)
Er14 Er15 Er24 N1 -57.9(7)
C13B Er15 Er24 N1 -153.0(12)
C11B Er15 Er24 N1 -174.0(7)
C23B Er15 Er24 N1 127.8(18)
C12B Er15 Er24 N1 -174(3)
C24B Er15 Er24 N1 124.9(8)
Er11 Er15 Er24 Er14 -43.6(10)
Er4 Er15 Er24 Er14 160.7(11)
Er10 Er15 Er24 Er14 6.5(10)
Er19 Er15 Er24 Er14 154.6(11)
N1 Er15 Er24 Er14 57.9(7)
C13B Er15 Er24 Er14 -95.1(13)
C11B Er15 Er24 Er14 -116.1(10)
C23B Er15 Er24 Er14 -174(2)
C12B Er15 Er24 Er14 -116(3)
C24B Er15 Er24 Er14 -177.2(13)
Er11 Er15 Er24 Er10 -50.2(13)
Er4 Er15 Er24 Er10 154.2(14)
Er19 Er15 Er24 Er10 148.0(14)
Er14 Er15 Er24 Er10 -6.5(10)
N1 Er15 Er24 Er10 51.4(12)
C13B Er15 Er24 Er10 -101.7(18)
C11B Er15 Er24 Er10 -122.6(16)
C23B Er15 Er24 Er10 179(3)
C12B Er15 Er24 Er10 -123(3)
C24B Er15 Er24 Er10 176.3(19)
Er11 Er15 Er24 C10B 57.3(10)
Er4 Er15 Er24 C10B -98.4(11)
Er10 Er15 Er24 C10B 107.5(13)
Er19 Er15 Er24 C10B -104.5(11)
Er14 Er15 Er24 C10B 101.0(8)
N1 Er15 Er24 C10B 158.9(3)
C13B Er15 Er24 C10B 5.8(11)
C11B Er15 Er24 C10B -15.1(5)
C23B Er15 Er24 C10B -73.4(17)
C12B Er15 Er24 C10B -15(2)
C24B Er15 Er24 C10B -76.2(7)
Er11 Er15 Er24 C9B 23.5(10)
Er4 Er15 Er24 C9B -132.2(12)
Er10 Er15 Er24 C9B 73.6(14)
Er19 Er15 Er24 C9B -138.3(12)
Er14 Er15 Er24 C9B 67.1(8)
N1 Er15 Er24 C9B 125.0(3)
C13B Er15 Er24 C9B -28.0(12)
C11B Er15 Er24 C9B -49.0(6)
C23B Er15 Er24 C9B -107.2(16)
C12B Er15 Er24 C9B -49(2)
C24B Er15 Er24 C9B -110.1(6)
Er11 Er15 Er24 Er13 -128.7(11)
Er4 Er15 Er24 Er13 75.6(12)
Er10 Er15 Er24 Er13 -78.5(17)
Er19 Er15 Er24 Er13 69.5(12)
Er14 Er15 Er24 Er13 -85.0(12)
N1 Er15 Er24 Er13 -27.2(11)
C13B Er15 Er24 Er13 179.8(6)
C11B Er15 Er24 Er13 158.9(7)
C23B Er15 Er24 Er13 100.6(18)
C12B Er15 Er24 Er13 158.5(17)
C24B Er15 Er24 Er13 97.7(11)
Er11 Er15 Er24 C47B 0.4(15)
Er4 Er15 Er24 C47B -155.3(17)
Er10 Er15 Er24 C47B 50.6(19)
Er19 Er15 Er24 C47B -161.4(17)
Er14 Er15 Er24 C47B 44.0(13)
N1 Er15 Er24 C47B 101.9(8)
C13B Er15 Er24 C47B -51.1(16)
C11B Er15 Er24 C47B -72.0(10)
C23B Er15 Er24 C47B -130.3(13)
C12B Er15 Er24 C47B -72(3)
C24B Er15 Er24 C47B -133.2(7)
Er11 Er15 Er24 C51B 83.3(11)
Er4 Er15 Er24 C51B -72.4(11)
Er10 Er15 Er24 C51B 133.5(11)
Er19 Er15 Er24 C51B -78.5(11)
Er14 Er15 Er24 C51B 127.0(7)
N1 Er15 Er24 C51B -175.2(4)
C13B Er15 Er24 C51B 31.8(14)
C11B Er15 Er24 C51B 10.9(9)
C23B Er15 Er24 C51B -47(2)
C12B Er15 Er24 C51B 11(3)
C24B Er15 Er24 C51B -50.3(10)
Er4 Er9 Er24 Er19 -1.7(11)
Er13 Er9 Er24 Er19 -177(2)
C53B Er9 Er24 Er19 -57.0(14)
C60B Er9 Er24 Er19 -80.9(17)
N1 Er9 Er24 Er19 136.0(15)
Er20 Er9 Er24 Er19 111.3(16)
C55B Er9 Er24 Er19 15.7(13)
C54B Er9 Er24 Er19 -18.5(13)
Er11 Er9 Er24 Er19 138(4)
C56B Er9 Er24 Er19 29.6(16)
Er19 Er9 Er24 Er11 -138(4)
Er4 Er9 Er24 Er11 -140(4)
Er13 Er9 Er24 Er11 45(4)
C53B Er9 Er24 Er11 165(3)
C60B Er9 Er24 Er11 141(3)
N1 Er9 Er24 Er11 -2(3)
Er20 Er9 Er24 Er11 -27(4)
C55B Er9 Er24 Er11 -122(3)
C54B Er9 Er24 Er11 -156(3)
C56B Er9 Er24 Er11 -108(3)
Er19 Er9 Er24 Er15 -75.3(19)
Er4 Er9 Er24 Er15 -76.9(17)
Er13 Er9 Er24 Er15 107.5(17)
C53B Er9 Er24 Er15 -132.2(12)
C60B Er9 Er24 Er15 -156.2(14)
N1 Er9 Er24 Er15 60.8(13)
Er20 Er9 Er24 Er15 36.0(15)
C55B Er9 Er24 Er15 -59.6(15)
C54B Er9 Er24 Er15 -93.8(13)
Er11 Er9 Er24 Er15 63(3)
C56B Er9 Er24 Er15 -46(2)
Er19 Er9 Er24 N1 -136.0(15)
Er4 Er9 Er24 N1 -137.7(13)
Er13 Er9 Er24 N1 46.7(12)
C53B Er9 Er24 N1 167.0(6)
C60B Er9 Er24 N1 143.0(12)
Er20 Er9 Er24 N1 -24.8(6)
C55B Er9 Er24 N1 -120.4(6)
C54B Er9 Er24 N1 -154.6(5)
Er11 Er9 Er24 N1 2(3)
C56B Er9 Er24 N1 -106.4(13)
Er19 Er9 Er24 Er14 -148.8(16)
Er4 Er9 Er24 Er14 -150.5(15)
Er13 Er9 Er24 Er14 33.9(17)
C53B Er9 Er24 Er14 154.2(7)
C60B Er9 Er24 Er14 130.2(11)
N1 Er9 Er24 Er14 -12.8(8)
Er20 Er9 Er24 Er14 -37.6(12)
C55B Er9 Er24 Er14 -133.2(7)
C54B Er9 Er24 Er14 -167.4(6)
Er11 Er9 Er24 Er14 -11(3)
C56B Er9 Er24 Er14 -119.2(13)
Er19 Er9 Er24 Er10 -117.4(15)
Er4 Er9 Er24 Er10 -119.1(14)
Er13 Er9 Er24 Er10 65.3(15)
C53B Er9 Er24 Er10 -174.4(4)
C60B Er9 Er24 Er10 161.6(8)
N1 Er9 Er24 Er10 18.6(7)
Er20 Er9 Er24 Er10 -6.1(11)
C55B Er9 Er24 Er10 -101.7(8)
C54B Er9 Er24 Er10 -136.0(5)
Er11 Er9 Er24 Er10 21(3)
C56B Er9 Er24 Er10 -87.8(14)
Er19 Er9 Er24 C10B 53.0(15)
Er4 Er9 Er24 C10B 51.3(13)
Er13 Er9 Er24 C10B -124.3(12)
C53B Er9 Er24 C10B -4.0(9)
C60B Er9 Er24 C10B -28.0(15)
N1 Er9 Er24 C10B -171.0(5)
Er20 Er9 Er24 C10B 164.2(4)
C55B Er9 Er24 C10B 68.6(8)
C54B Er9 Er24 C10B 34.4(8)
Er11 Er9 Er24 C10B -169(4)
C56B Er9 Er24 C10B 82.6(14)
Er19 Er9 Er24 C9B 96.4(16)
Er4 Er9 Er24 C9B 94.7(14)
Er13 Er9 Er24 C9B -80.9(16)
C53B Er9 Er24 C9B 39.4(11)
C60B Er9 Er24 C9B 15.4(18)
N1 Er9 Er24 C9B -127.6(7)
Er20 Er9 Er24 C9B -152.4(5)
C55B Er9 Er24 C9B 112.0(7)
C54B Er9 Er24 C9B 77.8(8)
Er11 Er9 Er24 C9B -126(4)
C56B Er9 Er24 C9B 126.0(10)
Er19 Er9 Er24 Er13 177(2)
Er4 Er9 Er24 Er13 176(2)
C53B Er9 Er24 Er13 120.3(15)
C60B Er9 Er24 Er13 96.3(17)
N1 Er9 Er24 Er13 -46.7(12)
Er20 Er9 Er24 Er13 -71.5(13)
C55B Er9 Er24 Er13 -167.1(17)
C54B Er9 Er24 Er13 158.7(16)
Er11 Er9 Er24 Er13 -45(4)
C56B Er9 Er24 Er13 -153(2)
Er19 Er9 Er24 C47B 118.8(14)
Er4 Er9 Er24 C47B 117.1(13)
Er13 Er9 Er24 C47B -58.5(14)
C53B Er9 Er24 C47B 61.8(7)
C60B Er9 Er24 C47B 37.9(13)
N1 Er9 Er24 C47B -105.2(3)
Er20 Er9 Er24 C47B -129.9(6)
C55B Er9 Er24 C47B 134.5(5)
C54B Er9 Er24 C47B 100.3(4)
Er11 Er9 Er24 C47B -103(3)
C56B Er9 Er24 C47B 148.4(11)
Er19 Er9 Er24 C51B 50.3(14)
Er4 Er9 Er24 C51B 48.7(11)
Er13 Er9 Er24 C51B -126.9(13)
C53B Er9 Er24 C51B -6.6(6)
C60B Er9 Er24 C51B -30.6(12)
N1 Er9 Er24 C51B -173.6(3)
Er20 Er9 Er24 C51B 161.6(6)
C55B Er9 Er24 C51B 66.0(6)
C54B Er9 Er24 C51B 31.8(4)
Er11 Er9 Er24 C51B -172(3)
C56B Er9 Er24 C51B 80.0(13)
Er18 Er6 Er25 Er17 -75(5)
Er8 Er6 Er25 Er17 -31(2)
Er16 Er6 Er25 Er17 0(2)
Er28 Er6 Er25 Er17 -106(3)
Er22 Er6 Er25 Er17 -73(4)
Er21 Er6 Er25 Er17 -6(2)
Er7 Er6 Er25 Er17 -25(4)
N1 Er6 Er25 Er17 -65(3)
Er1 Er6 Er25 Er17 -10(2)
Er5 Er6 Er25 Er17 -102(3)
Er17 Er6 Er25 Er8 31(2)
Er18 Er6 Er25 Er8 -44(7)
Er16 Er6 Er25 Er8 31(3)
Er28 Er6 Er25 Er8 -76(5)
Er22 Er6 Er25 Er8 -42(3)
Er21 Er6 Er25 Er8 25(4)
Er7 Er6 Er25 Er8 6(5)
N1 Er6 Er25 Er8 -34(4)
Er1 Er6 Er25 Er8 21(3)
Er5 Er6 Er25 Er8 -72(4)
Er17 Er6 Er25 Er22 73(4)
Er18 Er6 Er25 Er22 -2(7)
Er8 Er6 Er25 Er22 42(3)
Er16 Er6 Er25 Er22 73(4)
Er28 Er6 Er25 Er22 -33(6)
Er21 Er6 Er25 Er22 67(4)
Er7 Er6 Er25 Er22 49(5)
N1 Er6 Er25 Er22 8(4)
Er1 Er6 Er25 Er22 63(4)
Er5 Er6 Er25 Er22 -29(5)
Er17 Er6 Er25 Er16 0(2)
Er18 Er6 Er25 Er16 -75(4)
Er8 Er6 Er25 Er16 -31(3)
Er28 Er6 Er25 Er16 -106(2)
Er22 Er6 Er25 Er16 -73(4)
Er21 Er6 Er25 Er16 -5.7(3)
Er7 Er6 Er25 Er16 -25(2)
N1 Er6 Er25 Er16 -65.3(4)
Er1 Er6 Er25 Er16 -9.70(16)
Er5 Er6 Er25 Er16 -102.5(14)
Er17 Er6 Er25 Er21 6(2)
Er18 Er6 Er25 Er21 -69(4)
Er8 Er6 Er25 Er21 -25(4)
Er16 Er6 Er25 Er21 5.7(3)
Er28 Er6 Er25 Er21 -101(2)
Er22 Er6 Er25 Er21 -67(4)
Er7 Er6 Er25 Er21 -19(2)
N1 Er6 Er25 Er21 -59.5(3)
Er1 Er6 Er25 Er21 -4.0(3)
Er5 Er6 Er25 Er21 -96.8(14)
Er17 Er6 Er25 Er18 75(5)
Er8 Er6 Er25 Er18 44(7)
Er16 Er6 Er25 Er18 75(4)
Er28 Er6 Er25 Er18 -32(2)
Er22 Er6 Er25 Er18 2(7)
Er21 Er6 Er25 Er18 69(4)
Er7 Er6 Er25 Er18 50(3)
N1 Er6 Er25 Er18 9(4)
Er1 Er6 Er25 Er18 65(4)
Er5 Er6 Er25 Er18 -28(3)
Er17 Er6 Er25 Er14 69(3)
Er18 Er6 Er25 Er14 -6(6)
Er8 Er6 Er25 Er14 38(2)
Er16 Er6 Er25 Er14 69(2)
Er28 Er6 Er25 Er14 -38(4)
Er22 Er6 Er25 Er14 -4(2)
Er21 Er6 Er25 Er14 63(2)
Er7 Er6 Er25 Er14 44(4)
N1 Er6 Er25 Er14 4(2)
Er1 Er6 Er25 Er14 59(2)
Er5 Er6 Er25 Er14 -34(4)
Er17 Er6 Er25 Er1 10(2)
Er18 Er6 Er25 Er1 -65(4)
Er8 Er6 Er25 Er1 -21(3)
Er16 Er6 Er25 Er1 9.70(16)
Er28 Er6 Er25 Er1 -97(2)
Er22 Er6 Er25 Er1 -63(4)
Er21 Er6 Er25 Er1 4.0(3)
Er7 Er6 Er25 Er1 -15(2)
N1 Er6 Er25 Er1 -55.6(4)
Er5 Er6 Er25 Er1 -92.8(14)
Er17 Er6 Er25 N1 65(3)
Er18 Er6 Er25 N1 -9(4)
Er8 Er6 Er25 N1 34(4)
Er16 Er6 Er25 N1 65.3(4)
Er28 Er6 Er25 N1 -41(2)
Er22 Er6 Er25 N1 -8(4)
Er21 Er6 Er25 N1 59.5(3)
Er7 Er6 Er25 N1 41(2)
Er1 Er6 Er25 N1 55.6(4)
Er5 Er6 Er25 N1 -37.3(15)
Er17 Er6 Er25 C37B -144(4)
Er18 Er6 Er25 C37B 141(3)
Er8 Er6 Er25 C37B -175(5)
Er16 Er6 Er25 C37B -144.1(19)
Er28 Er6 Er25 C37B 109(2)
Er22 Er6 Er25 C37B 143(5)
Er21 Er6 Er25 C37B -149.8(18)
Er7 Er6 Er25 C37B -168.7(11)
N1 Er6 Er25 C37B 150.6(17)
Er1 Er6 Er25 C37B -154(2)
Er5 Er6 Er25 C37B 113.4(16)
Er17 Er6 Er25 Er10 38.2(19)
Er18 Er6 Er25 Er10 -36(5)
Er8 Er6 Er25 Er10 7(2)
Er16 Er6 Er25 Er10 38.3(15)
Er28 Er6 Er25 Er10 -68(3)
Er22 Er6 Er25 Er10 -35(3)
Er21 Er6 Er25 Er10 32.6(17)
Er7 Er6 Er25 Er10 14(4)
N1 Er6 Er25 Er10 -27.0(17)
Er1 Er6 Er25 Er10 28.6(14)
Er5 Er6 Er25 Er10 -64(3)
Er8 Er17 Er25 Er6 137(3)
Er22 Er17 Er25 Er6 132(3)
Er16 Er17 Er25 Er6 0(3)
Er21 Er17 Er25 Er6 8(3)
Er1 Er17 Er25 Er6 15(4)
Er14 Er17 Er25 Er6 119(3)
Er10 Er17 Er25 Er6 98(3)
N1 Er17 Er25 Er6 68(3)
C17B Er17 Er25 Er6 -112(3)
C19B Er17 Er25 Er6 -148(3)
Er22 Er17 Er25 Er8 -5.5(15)
Er6 Er17 Er25 Er8 -137(3)
Er16 Er17 Er25 Er8 -137.6(17)
Er21 Er17 Er25 Er8 -129.9(16)
Er1 Er17 Er25 Er8 -122.1(17)
Er14 Er17 Er25 Er8 -18.3(10)
Er10 Er17 Er25 Er8 -39.7(12)
N1 Er17 Er25 Er8 -69.2(13)
C17B Er17 Er25 Er8 110.8(16)
C19B Er17 Er25 Er8 74.8(13)
Er8 Er17 Er25 Er22 5.5(15)
Er6 Er17 Er25 Er22 -132(3)
Er16 Er17 Er25 Er22 -132.0(17)
Er21 Er17 Er25 Er22 -124.4(16)
Er1 Er17 Er25 Er22 -116.5(18)
Er14 Er17 Er25 Er22 -12.7(15)
Er10 Er17 Er25 Er22 -34.1(18)
N1 Er17 Er25 Er22 -63.6(14)
C17B Er17 Er25 Er22 116.3(17)
C19B Er17 Er25 Er22 80.3(15)
Er8 Er17 Er25 Er16 137.6(17)
Er22 Er17 Er25 Er16 132.0(17)
Er6 Er17 Er25 Er16 0(3)
Er21 Er17 Er25 Er16 7.7(4)
Er1 Er17 Er25 Er16 15.5(4)
Er14 Er17 Er25 Er16 119.3(12)
Er10 Er17 Er25 Er16 97.9(17)
N1 Er17 Er25 Er16 68.4(7)
C17B Er17 Er25 Er16 -111.6(11)
C19B Er17 Er25 Er16 -147.7(10)
Er8 Er17 Er25 Er21 129.9(16)
Er22 Er17 Er25 Er21 124.4(16)
Er6 Er17 Er25 Er21 -8(3)
Er16 Er17 Er25 Er21 -7.7(4)
Er1 Er17 Er25 Er21 7.8(5)
Er14 Er17 Er25 Er21 111.7(11)
Er10 Er17 Er25 Er21 90.2(16)
N1 Er17 Er25 Er21 60.7(6)
C17B Er17 Er25 Er21 -119.3(10)
C19B Er17 Er25 Er21 -155.3(9)
Er8 Er17 Er25 Er18 111.2(17)
Er22 Er17 Er25 Er18 105.7(19)
Er6 Er17 Er25 Er18 -26(2)
Er16 Er17 Er25 Er18 -26.4(17)
Er21 Er17 Er25 Er18 -18.7(16)
Er1 Er17 Er25 Er18 -10.8(19)
Er14 Er17 Er25 Er18 93.0(15)
Er10 Er17 Er25 Er18 72(2)
N1 Er17 Er25 Er18 42.1(12)
C17B Er17 Er25 Er18 -138.0(9)
C19B Er17 Er25 Er18 -174.0(10)
Er8 Er17 Er25 Er14 18.3(10)
Er22 Er17 Er25 Er14 12.7(15)
Er6 Er17 Er25 Er14 -119(3)
Er16 Er17 Er25 Er14 -119.3(12)
Er21 Er17 Er25 Er14 -111.7(11)
Er1 Er17 Er25 Er14 -103.8(12)
Er10 Er17 Er25 Er14 -21.4(12)
N1 Er17 Er25 Er14 -50.9(9)
C17B Er17 Er25 Er14 129.0(13)
C19B Er17 Er25 Er14 93.0(10)
Er8 Er17 Er25 Er1 122.1(17)
Er22 Er17 Er25 Er1 116.5(18)
Er6 Er17 Er25 Er1 -15(4)
Er16 Er17 Er25 Er1 -15.5(4)
Er21 Er17 Er25 Er1 -7.8(5)
Er14 Er17 Er25 Er1 103.8(12)
Er10 Er17 Er25 Er1 82.4(16)
N1 Er17 Er25 Er1 52.9(9)
C17B Er17 Er25 Er1 -127.1(13)
C19B Er17 Er25 Er1 -163.2(12)
Er8 Er17 Er25 N1 69.2(13)
Er22 Er17 Er25 N1 63.6(14)
Er6 Er17 Er25 N1 -68(3)
Er16 Er17 Er25 N1 -68.4(7)
Er21 Er17 Er25 N1 -60.7(6)
Er1 Er17 Er25 N1 -52.9(9)
Er14 Er17 Er25 N1 50.9(9)
Er10 Er17 Er25 N1 29.5(16)
C17B Er17 Er25 N1 180.0(7)
C19B Er17 Er25 N1 143.9(4)
Er8 Er17 Er25 C37B -70.3(13)
Er22 Er17 Er25 C37B -75.8(15)
Er6 Er17 Er25 C37B 152(3)
Er16 Er17 Er25 C37B 152.2(5)
Er21 Er17 Er25 C37B 159.8(5)
Er1 Er17 Er25 C37B 167.7(6)
Er14 Er17 Er25 C37B -88.5(9)
Er10 Er17 Er25 C37B -109.9(15)
N1 Er17 Er25 C37B -139.4(5)
C17B Er17 Er25 C37B 40.5(9)
C19B Er17 Er25 C37B 4.5(7)
Er8 Er17 Er25 Er10 39.7(12)
Er22 Er17 Er25 Er10 34.1(18)
Er6 Er17 Er25 Er10 -98(3)
Er16 Er17 Er25 Er10 -97.9(17)
Er21 Er17 Er25 Er10 -90.2(16)
Er1 Er17 Er25 Er10 -82.4(16)
Er14 Er17 Er25 Er10 21.4(12)
N1 Er17 Er25 Er10 -29.5(16)
C17B Er17 Er25 Er10 150(2)
C19B Er17 Er25 Er10 114.4(18)
Er17 Er8 Er25 Er6 -67(4)
Er22 Er8 Er25 Er6 103(5)
Er14 Er8 Er25 Er6 81(4)
Er10 Er8 Er25 Er6 19(5)
Er16 Er8 Er25 Er6 -36(4)
Er1 Er8 Er25 Er6 -26(4)
Er21 Er8 Er25 Er6 -28(4)
N1 Er8 Er25 Er6 37(4)
C19B Er8 Er25 Er6 -157(4)
C17B Er8 Er25 Er6 -121(4)
Er22 Er8 Er25 Er17 170(3)
Er14 Er8 Er25 Er17 147.6(17)
Er10 Er8 Er25 Er17 85.6(19)
Er16 Er8 Er25 Er17 31.0(14)
Er6 Er8 Er25 Er17 67(4)
Er1 Er8 Er25 Er17 40.6(15)
Er21 Er8 Er25 Er17 39.0(14)
N1 Er8 Er25 Er17 103.7(15)
C19B Er8 Er25 Er17 -90.5(15)
C17B Er8 Er25 Er17 -54.7(15)
Er17 Er8 Er25 Er22 -170(3)
Er14 Er8 Er25 Er22 -22(3)
Er10 Er8 Er25 Er22 -84(3)
Er16 Er8 Er25 Er22 -139(3)
Er6 Er8 Er25 Er22 -103(5)
Er1 Er8 Er25 Er22 -129(3)
Er21 Er8 Er25 Er22 -131(2)
N1 Er8 Er25 Er22 -66(2)
C19B Er8 Er25 Er22 100(2)
C17B Er8 Er25 Er22 136(3)
Er17 Er8 Er25 Er16 -31.0(14)
Er22 Er8 Er25 Er16 139(3)
Er14 Er8 Er25 Er16 116.5(12)
Er10 Er8 Er25 Er16 54.6(13)
Er6 Er8 Er25 Er16 36(4)
Er1 Er8 Er25 Er16 9.6(2)
Er21 Er8 Er25 Er16 8.0(3)
N1 Er8 Er25 Er16 72.6(2)
C19B Er8 Er25 Er16 -121.5(2)
C17B Er8 Er25 Er16 -85.73(19)
Er17 Er8 Er25 Er21 -39.0(14)
Er22 Er8 Er25 Er21 131(2)
Er14 Er8 Er25 Er21 108.6(12)
Er10 Er8 Er25 Er21 46.6(14)
Er16 Er8 Er25 Er21 -8.0(3)
Er6 Er8 Er25 Er21 28(4)
Er1 Er8 Er25 Er21 1.6(3)
N1 Er8 Er25 Er21 64.7(3)
C19B Er8 Er25 Er21 -129.4(2)
C17B Er8 Er25 Er21 -93.7(2)
Er17 Er8 Er25 Er18 -86.6(19)
Er22 Er8 Er25 Er18 83(3)
Er14 Er8 Er25 Er18 61.0(18)
Er10 Er8 Er25 Er18 -1(2)
Er16 Er8 Er25 Er18 -55.6(11)
Er6 Er8 Er25 Er18 -20(3)
Er1 Er8 Er25 Er18 -46.0(12)
Er21 Er8 Er25 Er18 -47.6(11)
N1 Er8 Er25 Er18 17.1(10)
C19B Er8 Er25 Er18 -177.0(10)
C17B Er8 Er25 Er18 -141.3(11)
Er17 Er8 Er25 Er14 -147.6(17)
Er22 Er8 Er25 Er14 22(3)
Er10 Er8 Er25 Er14 -62.0(15)
Er16 Er8 Er25 Er14 -116.5(12)
Er6 Er8 Er25 Er14 -81(4)
Er1 Er8 Er25 Er14 -107.0(12)
Er21 Er8 Er25 Er14 -108.6(12)
N1 Er8 Er25 Er14 -43.9(12)
C19B Er8 Er25 Er14 122.0(12)
C17B Er8 Er25 Er14 157.7(12)
Er17 Er8 Er25 Er1 -40.6(15)
Er22 Er8 Er25 Er1 129(3)
Er14 Er8 Er25 Er1 107.0(12)
Er10 Er8 Er25 Er1 45.0(12)
Er16 Er8 Er25 Er1 -9.6(2)
Er6 Er8 Er25 Er1 26(4)
Er21 Er8 Er25 Er1 -1.6(3)
N1 Er8 Er25 Er1 63.0(2)
C19B Er8 Er25 Er1 -131.1(2)
C17B Er8 Er25 Er1 -95.33(17)
Er17 Er8 Er25 N1 -103.7(15)
Er22 Er8 Er25 N1 66(2)
Er14 Er8 Er25 N1 43.9(12)
Er10 Er8 Er25 N1 -18.1(14)
Er16 Er8 Er25 N1 -72.6(2)
Er6 Er8 Er25 N1 -37(4)
Er1 Er8 Er25 N1 -63.0(2)
Er21 Er8 Er25 N1 -64.7(3)
C19B Er8 Er25 N1 165.9(2)
C17B Er8 Er25 N1 -158.38(18)
Er17 Er8 Er25 C37B 109.3(16)
Er22 Er8 Er25 C37B -81(3)
Er14 Er8 Er25 C37B -103.1(12)
Er10 Er8 Er25 C37B -165.1(11)
Er16 Er8 Er25 C37B 140.3(4)
Er6 Er8 Er25 C37B 176(4)
Er1 Er8 Er25 C37B 149.9(2)
Er21 Er8 Er25 C37B 148.3(4)
N1 Er8 Er25 C37B -147.1(4)
C19B Er8 Er25 C37B 18.8(4)
C17B Er8 Er25 C37B 54.6(3)
Er17 Er8 Er25 Er10 -85.6(19)
Er22 Er8 Er25 Er10 84(3)
Er14 Er8 Er25 Er10 62.0(15)
Er16 Er8 Er25 Er10 -54.6(13)
Er6 Er8 Er25 Er10 -19(5)
Er1 Er8 Er25 Er10 -45.0(12)
Er21 Er8 Er25 Er10 -46.6(14)
N1 Er8 Er25 Er10 18.1(14)
C19B Er8 Er25 Er10 -176.1(14)
C17B Er8 Er25 Er10 -140.3(14)
Er8 Er22 Er25 Er6 -113(5)
Er14 Er22 Er25 Er6 -18(9)
Er17 Er22 Er25 Er6 -107(4)
Er10 Er22 Er25 Er6 -72(5)
N1 Er22 Er25 Er6 -9(4)
Er16 Er22 Er25 Er6 -77(4)
Er1 Er22 Er25 Er6 -71(4)
Er11 Er22 Er25 Er6 -7(6)
C5B Er22 Er25 Er6 178(4)
C6B Er22 Er25 Er6 136(4)
Er8 Er22 Er25 Er17 -5.8(16)
Er14 Er22 Er25 Er17 89(7)
Er10 Er22 Er25 Er17 35.6(18)
N1 Er22 Er25 Er17 98.2(16)
Er6 Er22 Er25 Er17 107(4)
Er16 Er22 Er25 Er17 30.5(12)
Er1 Er22 Er25 Er17 36.5(12)
Er11 Er22 Er25 Er17 100(3)
C5B Er22 Er25 Er17 -75.0(17)
C6B Er22 Er25 Er17 -117(3)
Er14 Er22 Er25 Er8 94(7)
Er17 Er22 Er25 Er8 5.8(16)
Er10 Er22 Er25 Er8 41.3(18)
N1 Er22 Er25 Er8 104(2)
Er6 Er22 Er25 Er8 113(5)
Er16 Er22 Er25 Er8 36(2)
Er1 Er22 Er25 Er8 42(2)
Er11 Er22 Er25 Er8 106(4)
C5B Er22 Er25 Er8 -69(2)
C6B Er22 Er25 Er8 -111(3)
Er8 Er22 Er25 Er16 -36(2)
Er14 Er22 Er25 Er16 58(7)
Er17 Er22 Er25 Er16 -30.5(12)
Er10 Er22 Er25 Er16 5.1(19)
N1 Er22 Er25 Er16 67.7(6)
Er6 Er22 Er25 Er16 77(4)
Er1 Er22 Er25 Er16 6.0(2)
Er11 Er22 Er25 Er16 70(2)
C5B Er22 Er25 Er16 -105.5(12)
C6B Er22 Er25 Er16 -147.7(19)
Er8 Er22 Er25 Er21 -44(2)
Er14 Er22 Er25 Er21 50(7)
Er17 Er22 Er25 Er21 -38.5(12)
Er10 Er22 Er25 Er21 -2.9(19)
N1 Er22 Er25 Er21 59.7(6)
Er6 Er22 Er25 Er21 69(4)
Er16 Er22 Er25 Er21 -8.0(2)
Er1 Er22 Er25 Er21 -2.0(3)
Er11 Er22 Er25 Er21 62(2)
C5B Er22 Er25 Er21 -113.5(12)
C6B Er22 Er25 Er21 -155.8(19)
Er8 Er22 Er25 Er18 -114(2)
Er14 Er22 Er25 Er18 -19(7)
Er17 Er22 Er25 Er18 -107.8(18)
Er10 Er22 Er25 Er18 -72(2)
N1 Er22 Er25 Er18 -9.6(14)
Er6 Er22 Er25 Er18 -1(3)
Er16 Er22 Er25 Er18 -77.3(11)
Er1 Er22 Er25 Er18 -71.3(12)
Er11 Er22 Er25 Er18 -7(3)
C5B Er22 Er25 Er18 177.2(8)
C6B Er22 Er25 Er18 134.9(15)
Er8 Er22 Er25 Er14 -94(7)
Er17 Er22 Er25 Er14 -89(7)
Er10 Er22 Er25 Er14 -53(6)
N1 Er22 Er25 Er14 10(6)
Er6 Er22 Er25 Er14 18(9)
Er16 Er22 Er25 Er14 -58(7)
Er1 Er22 Er25 Er14 -52(6)
Er11 Er22 Er25 Er14 12(5)
C5B Er22 Er25 Er14 -164(8)
C6B Er22 Er25 Er14 154(8)
Er8 Er22 Er25 Er1 -42(2)
Er14 Er22 Er25 Er1 52(6)
Er17 Er22 Er25 Er1 -36.5(12)
Er10 Er22 Er25 Er1 -0.9(17)
N1 Er22 Er25 Er1 61.7(5)
Er6 Er22 Er25 Er1 71(4)
Er16 Er22 Er25 Er1 -6.0(2)
Er11 Er22 Er25 Er1 64(2)
C5B Er22 Er25 Er1 -111.5(13)
C6B Er22 Er25 Er1 -154(2)
Er8 Er22 Er25 N1 -104(2)
Er14 Er22 Er25 N1 -10(6)
Er17 Er22 Er25 N1 -98.2(16)
Er10 Er22 Er25 N1 -62.6(18)
Er6 Er22 Er25 N1 9(4)
Er16 Er22 Er25 N1 -67.7(6)
Er1 Er22 Er25 N1 -61.7(5)
Er11 Er22 Er25 N1 2.2(18)
C5B Er22 Er25 N1 -173.2(16)
C6B Er22 Er25 N1 145(2)
Er8 Er22 Er25 C37B 96(2)
Er14 Er22 Er25 C37B -169(7)
Er17 Er22 Er25 C37B 102.0(15)
Er10 Er22 Er25 C37B 138(2)
N1 Er22 Er25 C37B -159.9(7)
Er6 Er22 Er25 C37B -151(4)
Er16 Er22 Er25 C37B 132.4(6)
Er1 Er22 Er25 C37B 138.5(6)
Er11 Er22 Er25 C37B -158(2)
C5B Er22 Er25 C37B 27.0(12)
C6B Er22 Er25 C37B -15.3(18)
Er8 Er22 Er25 Er10 -41.3(18)
Er14 Er22 Er25 Er10 53(6)
Er17 Er22 Er25 Er10 -35.6(18)
N1 Er22 Er25 Er10 62.6(18)
Er6 Er22 Er25 Er10 72(5)
Er16 Er22 Er25 Er10 -5.1(19)
Er1 Er22 Er25 Er10 0.9(17)
Er11 Er22 Er25 Er10 65(2)
C5B Er22 Er25 Er10 -111(3)
C6B Er22 Er25 Er10 -153(4)
Er1 Er16 Er25 Er6 113.9(17)
Er17 Er16 Er25 Er6 180(2)
Er8 Er16 Er25 Er6 162(2)
Er10 Er16 Er25 Er6 143.7(17)
Er22 Er16 Er25 Er6 147(2)
Er7 Er16 Er25 Er6 18.1(17)
N1 Er16 Er25 Er6 83.2(16)
C4B Er16 Er25 Er6 -116.3(16)
Er14 Er16 Er25 Er6 138.4(18)
C16B Er16 Er25 Er6 -125.4(17)
Er1 Er16 Er25 Er17 -66.0(14)
Er8 Er16 Er25 Er17 -18.1(9)
Er6 Er16 Er25 Er17 -180(2)
Er10 Er16 Er25 Er17 -36.3(11)
Er22 Er16 Er25 Er17 -33.4(14)
Er7 Er16 Er25 Er17 -161.9(14)
N1 Er16 Er25 Er17 -96.8(12)
C4B Er16 Er25 Er17 63.8(12)
Er14 Er16 Er25 Er17 -41.5(11)
C16B Er16 Er25 Er17 54.7(19)
Er1 Er16 Er25 Er8 -47.9(11)
Er17 Er16 Er25 Er8 18.1(9)
Er6 Er16 Er25 Er8 -162(2)
Er10 Er16 Er25 Er8 -18.2(5)
Er22 Er16 Er25 Er8 -15.2(10)
Er7 Er16 Er25 Er8 -143.7(9)
N1 Er16 Er25 Er8 -78.7(6)
C4B Er16 Er25 Er8 81.9(6)
Er14 Er16 Er25 Er8 -23.4(6)
C16B Er16 Er25 Er8 72.8(13)
Er1 Er16 Er25 Er22 -32.6(15)
Er17 Er16 Er25 Er22 33.4(14)
Er8 Er16 Er25 Er22 15.2(10)
Er6 Er16 Er25 Er22 -147(2)
Er10 Er16 Er25 Er22 -2.9(11)
Er7 Er16 Er25 Er22 -128.5(13)
N1 Er16 Er25 Er22 -63.4(11)
C4B Er16 Er25 Er22 97.1(11)
Er14 Er16 Er25 Er22 -8.2(11)
C16B Er16 Er25 Er22 88.1(15)
Er1 Er16 Er25 Er21 69.3(18)
Er17 Er16 Er25 Er21 135(2)
Er8 Er16 Er25 Er21 117(2)
Er6 Er16 Er25 Er21 -45(3)
Er10 Er16 Er25 Er21 99(2)
Er22 Er16 Er25 Er21 102(2)
Er7 Er16 Er25 Er21 -27(2)
N1 Er16 Er25 Er21 38(2)
C4B Er16 Er25 Er21 -161(2)
Er14 Er16 Er25 Er21 94(2)
C16B Er16 Er25 Er21 -170(3)
Er1 Er16 Er25 Er18 92.4(10)
Er17 Er16 Er25 Er18 158.4(14)
Er8 Er16 Er25 Er18 140.3(9)
Er6 Er16 Er25 Er18 -21.6(15)
Er10 Er16 Er25 Er18 122.1(6)
Er22 Er16 Er25 Er18 125.0(13)
Er7 Er16 Er25 Er18 -3.5(8)
N1 Er16 Er25 Er18 61.6(5)
C4B Er16 Er25 Er18 -137.8(5)
Er14 Er16 Er25 Er18 116.9(8)
C16B Er16 Er25 Er18 -146.9(10)
Er1 Er16 Er25 Er14 -24.5(10)
Er17 Er16 Er25 Er14 41.5(11)
Er8 Er16 Er25 Er14 23.4(6)
Er6 Er16 Er25 Er14 -138.4(18)
Er10 Er16 Er25 Er14 5.2(5)
Er22 Er16 Er25 Er14 8.2(11)
Er7 Er16 Er25 Er14 -120.3(9)
N1 Er16 Er25 Er14 -55.3(5)
C4B Er16 Er25 Er14 105.3(6)
C16B Er16 Er25 Er14 96.2(12)
Er17 Er16 Er25 Er1 66.0(14)
Er8 Er16 Er25 Er1 47.9(11)
Er6 Er16 Er25 Er1 -113.9(17)
Er10 Er16 Er25 Er1 29.7(8)
Er22 Er16 Er25 Er1 32.6(15)
Er7 Er16 Er25 Er1 -95.9(10)
N1 Er16 Er25 Er1 -30.8(9)
C4B Er16 Er25 Er1 129.8(10)
Er14 Er16 Er25 Er1 24.5(10)
C16B Er16 Er25 Er1 120.7(17)
Er1 Er16 Er25 N1 30.8(9)
Er17 Er16 Er25 N1 96.8(12)
Er8 Er16 Er25 N1 78.7(6)
Er6 Er16 Er25 N1 -83.2(16)
Er10 Er16 Er25 N1 60.5(3)
Er22 Er16 Er25 N1 63.4(11)
Er7 Er16 Er25 N1 -65.1(7)
C4B Er16 Er25 N1 160.6(3)
Er14 Er16 Er25 N1 55.3(5)
C16B Er16 Er25 N1 151.5(10)
Er1 Er16 Er25 C37B -103.0(9)
Er17 Er16 Er25 C37B -37.0(9)
Er8 Er16 Er25 C37B -55.1(9)
Er6 Er16 Er25 C37B 143(2)
Er10 Er16 Er25 C37B -73.2(9)
Er22 Er16 Er25 C37B -70.3(14)
Er7 Er16 Er25 C37B 161.2(11)
N1 Er16 Er25 C37B -133.7(10)
C4B Er16 Er25 C37B 26.8(11)
Er14 Er16 Er25 C37B -78.5(10)
C16B Er16 Er25 C37B 18(2)
Er1 Er16 Er25 Er10 -29.7(8)
Er17 Er16 Er25 Er10 36.3(11)
Er8 Er16 Er25 Er10 18.2(6)
Er6 Er16 Er25 Er10 -143.7(17)
Er22 Er16 Er25 Er10 2.9(11)
Er7 Er16 Er25 Er10 -125.6(7)
N1 Er16 Er25 Er10 -60.5(3)
C4B Er16 Er25 Er10 100.1(4)
Er14 Er16 Er25 Er10 -5.2(5)
C16B Er16 Er25 Er10 91.0(12)
Er5 Er27 Er26 Er12 -40(3)
Er28 Er27 Er26 Er12 -131(4)
Er2 Er27 Er26 Er12 15.7(9)
Er18 Er27 Er26 Er12 -144.2(9)
Er3 Er27 Er26 Er12 -22(2)
Er23 Er27 Er26 Er12 -38(2)
Er7 Er27 Er26 Er12 -144.5(15)
Er20 Er27 Er26 Er12 -23.7(8)
N1 Er27 Er26 Er12 -70.2(9)
Er6 Er27 Er26 Er12 -120.7(9)
Er28 Er27 Er26 Er5 -91(5)
Er2 Er27 Er26 Er5 56(3)
Er18 Er27 Er26 Er5 -104(3)
Er3 Er27 Er26 Er5 17.9(17)
Er23 Er27 Er26 Er5 1.4(13)
Er12 Er27 Er26 Er5 40(3)
Er7 Er27 Er26 Er5 -105(3)
Er20 Er27 Er26 Er5 16(4)
N1 Er27 Er26 Er5 -30(3)
Er6 Er27 Er26 Er5 -81(3)
Er5 Er27 Er26 Er28 91(5)
Er2 Er27 Er26 Er28 146(4)
Er18 Er27 Er26 Er28 -14(4)
Er3 Er27 Er26 Er28 108(4)
Er23 Er27 Er26 Er28 92(4)
Er12 Er27 Er26 Er28 131(4)
Er7 Er27 Er26 Er28 -14(4)
Er20 Er27 Er26 Er28 107(4)
N1 Er27 Er26 Er28 60(4)
Er6 Er27 Er26 Er28 10(4)
Er5 Er27 Er26 Er18 104(3)
Er28 Er27 Er26 Er18 14(4)
Er2 Er27 Er26 Er18 159.9(10)
Er3 Er27 Er26 Er18 122.1(18)
Er23 Er27 Er26 Er18 106(2)
Er12 Er27 Er26 Er18 144.2(9)
Er7 Er27 Er26 Er18 -0.3(14)
Er20 Er27 Er26 Er18 120.5(12)
N1 Er27 Er26 Er18 74.0(9)
Er6 Er27 Er26 Er18 23.5(8)
Er5 Er27 Er26 Er7 105(3)
Er28 Er27 Er26 Er7 14(4)
Er2 Er27 Er26 Er7 160.2(13)
Er18 Er27 Er26 Er7 0.3(14)
Er3 Er27 Er26 Er7 122.5(15)
Er23 Er27 Er26 Er7 106.1(19)
Er12 Er27 Er26 Er7 144.5(15)
Er20 Er27 Er26 Er7 120.8(16)
N1 Er27 Er26 Er7 74.4(10)
Er6 Er27 Er26 Er7 23.8(12)
Er5 Er27 Er26 Er3 -17.9(17)
Er28 Er27 Er26 Er3 -108(4)
Er2 Er27 Er26 Er3 37.8(16)
Er18 Er27 Er26 Er3 -122.1(18)
Er23 Er27 Er26 Er3 -16.4(8)
Er12 Er27 Er26 Er3 22(2)
Er7 Er27 Er26 Er3 -122.5(15)
Er20 Er27 Er26 Er3 -2(2)
N1 Er27 Er26 Er3 -48.1(13)
Er6 Er27 Er26 Er3 -98.7(14)
Er5 Er27 Er26 Er20 -16(4)
Er28 Er27 Er26 Er20 -107(4)
Er2 Er27 Er26 Er20 39.4(11)
Er18 Er27 Er26 Er20 -120.5(12)
Er3 Er27 Er26 Er20 2(2)
Er23 Er27 Er26 Er20 -15(3)
Er12 Er27 Er26 Er20 23.7(8)
Er7 Er27 Er26 Er20 -120.8(16)
N1 Er27 Er26 Er20 -46.5(11)
Er6 Er27 Er26 Er20 -97.0(12)
Er5 Er27 Er26 Er23 -1.4(13)
Er28 Er27 Er26 Er23 -92(4)
Er2 Er27 Er26 Er23 54.2(19)
Er18 Er27 Er26 Er23 -106(2)
Er3 Er27 Er26 Er23 16.4(8)
Er12 Er27 Er26 Er23 38(2)
Er7 Er27 Er26 Er23 -106.1(19)
Er20 Er27 Er26 Er23 15(3)
N1 Er27 Er26 Er23 -31.7(17)
Er6 Er27 Er26 Er23 -82.2(17)
Er5 Er27 Er26 N1 30(3)
Er28 Er27 Er26 N1 -60(4)
Er2 Er27 Er26 N1 85.9(7)
Er18 Er27 Er26 N1 -74.0(9)
Er3 Er27 Er26 N1 48.1(13)
Er23 Er27 Er26 N1 31.7(17)
Er12 Er27 Er26 N1 70.2(9)
Er7 Er27 Er26 N1 -74.4(10)
Er20 Er27 Er26 N1 46.5(11)
Er6 Er27 Er26 N1 -50.5(6)
Er5 Er27 Er26 C69B -122(3)
Er28 Er27 Er26 C69B 147(4)
Er2 Er27 Er26 C69B -66.5(6)
Er18 Er27 Er26 C69B 133.6(9)
Er3 Er27 Er26 C69B -104.2(13)
Er23 Er27 Er26 C69B -120.7(17)
Er12 Er27 Er26 C69B -82.2(9)
Er7 Er27 Er26 C69B 133.3(10)
Er20 Er27 Er26 C69B -105.9(11)
N1 Er27 Er26 C69B -152.4(2)
Er6 Er27 Er26 C69B 157.1(5)
Er5 Er27 Er26 Er13 -26(3)
Er28 Er27 Er26 Er13 -117(4)
Er2 Er27 Er26 Er13 29.4(8)
Er18 Er27 Er26 Er13 -130.5(10)
Er3 Er27 Er26 Er13 -8.3(12)
Er23 Er27 Er26 Er13 -24.8(16)
Er12 Er27 Er26 Er13 13.7(11)
Er7 Er27 Er26 Er13 -130.8(10)
Er20 Er27 Er26 Er13 -10.0(13)
N1 Er27 Er26 Er13 -56.5(4)
Er6 Er27 Er26 Er13 -107.0(7)
Er20 Er12 Er26 Er27 119.2(19)
Er5 Er12 Er26 Er27 12.4(11)
Er3 Er12 Er26 Er27 12.4(12)
Er7 Er12 Er26 Er27 142.8(16)
Er28 Er12 Er26 Er27 23.5(17)
Er23 Er12 Er26 Er27 17.7(12)
Er18 Er12 Er26 Er27 90.9(19)
N1 Er12 Er26 Er27 76.2(12)
Er13 Er12 Er26 Er27 17.7(14)
C30B Er12 Er26 Er27 -108.5(12)
Er20 Er12 Er26 Er5 106.8(15)
Er27 Er12 Er26 Er5 -12.4(11)
Er3 Er12 Er26 Er5 -0.02(19)
Er7 Er12 Er26 Er5 130.3(10)
Er28 Er12 Er26 Er5 11.1(13)
Er23 Er12 Er26 Er5 5.3(2)
Er18 Er12 Er26 Er5 78.5(14)
N1 Er12 Er26 Er5 63.8(3)
Er13 Er12 Er26 Er5 5.3(7)
C30B Er12 Er26 Er5 -120.9(3)
Er20 Er12 Er26 Er28 96(2)
Er27 Er12 Er26 Er28 -23.5(17)
Er5 Er12 Er26 Er28 -11.1(13)
Er3 Er12 Er26 Er28 -11.2(14)
Er7 Er12 Er26 Er28 119.2(17)
Er23 Er12 Er26 Er28 -5.9(13)
Er18 Er12 Er26 Er28 67.3(17)
N1 Er12 Er26 Er28 52.7(14)
Er13 Er12 Er26 Er28 -5.8(16)
C30B Er12 Er26 Er28 -132.0(13)
Er20 Er12 Er26 Er18 28(2)
Er27 Er12 Er26 Er18 -90.9(19)
Er5 Er12 Er26 Er18 -78.5(14)
Er3 Er12 Er26 Er18 -78.5(15)
Er7 Er12 Er26 Er18 51.9(17)
Er28 Er12 Er26 Er18 -67.3(17)
Er23 Er12 Er26 Er18 -73.2(15)
N1 Er12 Er26 Er18 -14.7(16)
Er13 Er12 Er26 Er18 -73.2(17)
C30B Er12 Er26 Er18 160.6(14)
Er20 Er12 Er26 Er7 -23.5(19)
Er27 Er12 Er26 Er7 -142.8(16)
Er5 Er12 Er26 Er7 -130.3(10)
Er3 Er12 Er26 Er7 -130.4(9)
Er28 Er12 Er26 Er7 -119.2(17)
Er23 Er12 Er26 Er7 -125.1(10)
Er18 Er12 Er26 Er7 -51.9(17)
N1 Er12 Er26 Er7 -66.5(10)
Er13 Er12 Er26 Er7 -125.0(11)
C30B Er12 Er26 Er7 108.7(10)
Er20 Er12 Er26 Er3 106.8(15)
Er27 Er12 Er26 Er3 -12.4(12)
Er5 Er12 Er26 Er3 0.02(19)
Er7 Er12 Er26 Er3 130.4(9)
Er28 Er12 Er26 Er3 11.2(14)
Er23 Er12 Er26 Er3 5.3(2)
Er18 Er12 Er26 Er3 78.5(15)
N1 Er12 Er26 Er3 63.8(2)
Er13 Er12 Er26 Er3 5.3(6)
C30B Er12 Er26 Er3 -120.9(3)
Er27 Er12 Er26 Er20 -119.2(19)
Er5 Er12 Er26 Er20 -106.8(15)
Er3 Er12 Er26 Er20 -106.8(15)
Er7 Er12 Er26 Er20 23.5(19)
Er28 Er12 Er26 Er20 -96(2)
Er23 Er12 Er26 Er20 -101.5(16)
Er18 Er12 Er26 Er20 -28(2)
N1 Er12 Er26 Er20 -43.0(15)
Er13 Er12 Er26 Er20 -101.5(16)
C30B Er12 Er26 Er20 132.3(17)
Er20 Er12 Er26 Er23 101.5(16)
Er27 Er12 Er26 Er23 -17.7(12)
Er5 Er12 Er26 Er23 -5.3(2)
Er3 Er12 Er26 Er23 -5.3(2)
Er7 Er12 Er26 Er23 125.1(10)
Er28 Er12 Er26 Er23 5.9(13)
Er18 Er12 Er26 Er23 73.2(15)
N1 Er12 Er26 Er23 58.5(3)
Er13 Er12 Er26 Er23 0.0(7)
C30B Er12 Er26 Er23 -126.2(3)
Er20 Er12 Er26 N1 43.0(15)
Er27 Er12 Er26 N1 -76.2(12)
Er5 Er12 Er26 N1 -63.8(3)
Er3 Er12 Er26 N1 -63.8(2)
Er7 Er12 Er26 N1 66.5(10)
Er28 Er12 Er26 N1 -52.7(14)
Er23 Er12 Er26 N1 -58.5(3)
Er18 Er12 Er26 N1 14.7(16)
Er13 Er12 Er26 N1 -58.5(6)
C30B Er12 Er26 N1 175.3(4)
Er20 Er12 Er26 C69B -153.9(15)
Er27 Er12 Er26 C69B 86.9(12)
Er5 Er12 Er26 C69B 99.3(3)
Er3 Er12 Er26 C69B 99.31(13)
Er7 Er12 Er26 C69B -130.3(9)
Er28 Er12 Er26 C69B 110.5(14)
Er23 Er12 Er26 C69B 104.6(3)
Er18 Er12 Er26 C69B 177.8(15)
N1 Er12 Er26 C69B 163.2(2)
Er13 Er12 Er26 C69B 104.6(6)
C30B Er12 Er26 C69B -21.6(3)
Er20 Er12 Er26 Er13 101.5(16)
Er27 Er12 Er26 Er13 -17.7(14)
Er5 Er12 Er26 Er13 -5.3(7)
Er3 Er12 Er26 Er13 -5.3(6)
Er7 Er12 Er26 Er13 125.0(11)
Er28 Er12 Er26 Er13 5.8(16)
Er23 Er12 Er26 Er13 0.0(7)
Er18 Er12 Er26 Er13 73.2(17)
N1 Er12 Er26 Er13 58.5(6)
C30B Er12 Er26 Er13 -126.2(8)
Er3 Er5 Er26 Er27 -147(3)
Er28 Er5 Er26 Er27 49(3)
Er2 Er5 Er26 Er27 -125(3)
Er18 Er5 Er26 Er27 66(3)
Er12 Er5 Er26 Er27 -147(3)
N1 Er5 Er26 Er27 148(3)
Er7 Er5 Er26 Er27 82(3)
Er13 Er5 Er26 Er27 -151(3)
C41B Er5 Er26 Er27 -53(3)
Er6 Er5 Er26 Er27 90(3)
Er3 Er5 Er26 Er12 0.1(6)
Er28 Er5 Er26 Er12 -163.8(17)
Er27 Er5 Er26 Er12 147(3)
Er2 Er5 Er26 Er12 21.6(7)
Er18 Er5 Er26 Er12 -147.3(8)
N1 Er5 Er26 Er12 -64.8(5)
Er7 Er5 Er26 Er12 -131.7(10)
Er13 Er5 Er26 Er12 -4.5(6)
C41B Er5 Er26 Er12 94.0(5)
Er6 Er5 Er26 Er12 -122.9(6)
Er3 Er5 Er26 Er28 163.9(17)
Er27 Er5 Er26 Er28 -49(3)
Er2 Er5 Er26 Er28 -174.6(17)
Er18 Er5 Er26 Er28 16.5(17)
Er12 Er5 Er26 Er28 163.8(17)
N1 Er5 Er26 Er28 98.9(16)
Er7 Er5 Er26 Er28 32.1(19)
Er13 Er5 Er26 Er28 159.3(17)
C41B Er5 Er26 Er28 -102.2(16)
Er6 Er5 Er26 Er28 40.9(16)
Er3 Er5 Er26 Er18 147.4(7)
Er28 Er5 Er26 Er18 -16.5(17)
Er27 Er5 Er26 Er18 -66(3)
Er2 Er5 Er26 Er18 168.9(9)
Er12 Er5 Er26 Er18 147.3(8)
N1 Er5 Er26 Er18 82.5(7)
Er7 Er5 Er26 Er18 15.6(11)
Er13 Er5 Er26 Er18 142.8(8)
C41B Er5 Er26 Er18 -118.7(7)
Er6 Er5 Er26 Er18 24.4(7)
Er3 Er5 Er26 Er7 131.7(10)
Er28 Er5 Er26 Er7 -32.1(19)
Er27 Er5 Er26 Er7 -82(3)
Er2 Er5 Er26 Er7 153.3(12)
Er18 Er5 Er26 Er7 -15.6(11)
Er12 Er5 Er26 Er7 131.7(10)
N1 Er5 Er26 Er7 66.8(9)
Er13 Er5 Er26 Er7 127.2(10)
C41B Er5 Er26 Er7 -134.3(9)
Er6 Er5 Er26 Er7 8.8(10)
Er28 Er5 Er26 Er3 -163.9(17)
Er27 Er5 Er26 Er3 147(3)
Er2 Er5 Er26 Er3 21.5(8)
Er18 Er5 Er26 Er3 -147.4(7)
Er12 Er5 Er26 Er3 -0.1(6)
N1 Er5 Er26 Er3 -64.9(4)
Er7 Er5 Er26 Er3 -131.7(10)
Er13 Er5 Er26 Er3 -4.6(5)
C41B Er5 Er26 Er3 94.0(4)
Er6 Er5 Er26 Er3 -122.9(5)
Er3 Er5 Er26 Er20 20.5(6)
Er28 Er5 Er26 Er20 -143.4(17)
Er27 Er5 Er26 Er20 167(3)
Er2 Er5 Er26 Er20 42.0(7)
Er18 Er5 Er26 Er20 -126.9(8)
Er12 Er5 Er26 Er20 20.4(6)
N1 Er5 Er26 Er20 -44.4(5)
Er7 Er5 Er26 Er20 -111.2(10)
Er13 Er5 Er26 Er20 15.9(6)
C41B Er5 Er26 Er20 114.4(4)
Er6 Er5 Er26 Er20 -102.4(5)
Er3 Er5 Er26 Er23 29.5(12)
Er28 Er5 Er26 Er23 -134(2)
Er27 Er5 Er26 Er23 176(3)
Er2 Er5 Er26 Er23 51.0(14)
Er18 Er5 Er26 Er23 -117.9(13)
Er12 Er5 Er26 Er23 29.4(13)
N1 Er5 Er26 Er23 -35.4(12)
Er7 Er5 Er26 Er23 -102.3(15)
Er13 Er5 Er26 Er23 24.9(12)
C41B Er5 Er26 Er23 123.4(12)
Er6 Er5 Er26 Er23 -93.5(12)
Er3 Er5 Er26 N1 64.9(4)
Er28 Er5 Er26 N1 -98.9(16)
Er27 Er5 Er26 N1 -148(3)
Er2 Er5 Er26 N1 86.4(6)
Er18 Er5 Er26 N1 -82.5(7)
Er12 Er5 Er26 N1 64.8(5)
Er7 Er5 Er26 N1 -66.8(9)
Er13 Er5 Er26 N1 60.4(4)
C41B Er5 Er26 N1 158.9(2)
Er6 Er5 Er26 N1 -58.0(4)
Er3 Er5 Er26 C69B -87.0(4)
Er28 Er5 Er26 C69B 109.2(16)
Er27 Er5 Er26 C69B 60(3)
Er2 Er5 Er26 C69B -65.4(6)
Er18 Er5 Er26 C69B 125.6(7)
Er12 Er5 Er26 C69B -87.0(5)
N1 Er5 Er26 C69B -151.9(2)
Er7 Er5 Er26 C69B 141.3(9)
Er13 Er5 Er26 C69B -91.5(4)
C41B Er5 Er26 C69B 6.97(16)
Er6 Er5 Er26 C69B 150.1(3)
Er3 Er5 Er26 Er13 4.6(5)
Er28 Er5 Er26 Er13 -159.3(17)
Er27 Er5 Er26 Er13 151(3)
Er2 Er5 Er26 Er13 26.1(7)
Er18 Er5 Er26 Er13 -142.8(8)
Er12 Er5 Er26 Er13 4.5(6)
N1 Er5 Er26 Er13 -60.4(4)
Er7 Er5 Er26 Er13 -127.2(10)
C41B Er5 Er26 Er13 98.5(4)
Er6 Er5 Er26 Er13 -118.4(5)
Er5 Er28 Er26 Er27 -43(4)
Er18 Er28 Er26 Er27 161(5)
Er23 Er28 Er26 Er27 -56(4)
Er3 Er28 Er26 Er27 -50(4)
Er2 Er28 Er26 Er27 -37(4)
Er7 Er28 Er26 Er27 167(4)
Er6 Er28 Er26 Er27 -167(5)
Er12 Er28 Er26 Er27 -66(4)
N1 Er28 Er26 Er27 -118(4)
Er25 Er28 Er26 Er27 -156(5)
Er5 Er28 Er26 Er12 23(2)
Er27 Er28 Er26 Er12 66(4)
Er18 Er28 Er26 Er12 -132.6(17)
Er23 Er28 Er26 Er12 10(2)
Er3 Er28 Er26 Er12 15.9(18)
Er2 Er28 Er26 Er12 29.1(11)
Er7 Er28 Er26 Er12 -127.1(15)
Er6 Er28 Er26 Er12 -101.2(17)
N1 Er28 Er26 Er12 -51.6(13)
Er25 Er28 Er26 Er12 -89.9(18)
Er27 Er28 Er26 Er5 43(4)
Er18 Er28 Er26 Er5 -156(3)
Er23 Er28 Er26 Er5 -13.2(7)
Er3 Er28 Er26 Er5 -7.3(8)
Er2 Er28 Er26 Er5 5.9(19)
Er7 Er28 Er26 Er5 -150.3(17)
Er6 Er28 Er26 Er5 -124(2)
Er12 Er28 Er26 Er5 -23(2)
N1 Er28 Er26 Er5 -74.8(14)
Er25 Er28 Er26 Er5 -113.1(19)
Er5 Er28 Er26 Er18 156(3)
Er27 Er28 Er26 Er18 -161(5)
Er23 Er28 Er26 Er18 143(2)
Er3 Er28 Er26 Er18 148.5(19)
Er2 Er28 Er26 Er18 161.7(14)
Er7 Er28 Er26 Er18 5.5(16)
Er6 Er28 Er26 Er18 31.4(12)
Er12 Er28 Er26 Er18 132.6(17)
N1 Er28 Er26 Er18 81.0(13)
Er25 Er28 Er26 Er18 42.6(12)
Er5 Er28 Er26 Er7 150.3(17)
Er27 Er28 Er26 Er7 -167(4)
Er18 Er28 Er26 Er7 -5.5(16)
Er23 Er28 Er26 Er7 137.1(14)
Er3 Er28 Er26 Er7 143.0(12)
Er2 Er28 Er26 Er7 156.2(12)
Er6 Er28 Er26 Er7 25.9(13)
Er12 Er28 Er26 Er7 127.1(15)
N1 Er28 Er26 Er7 75.5(9)
Er25 Er28 Er26 Er7 37.2(13)
Er5 Er28 Er26 Er3 7.3(8)
Er27 Er28 Er26 Er3 50(4)
Er18 Er28 Er26 Er3 -148.5(19)
Er23 Er28 Er26 Er3 -5.9(5)
Er2 Er28 Er26 Er3 13.2(13)
Er7 Er28 Er26 Er3 -143.0(12)
Er6 Er28 Er26 Er3 -117.1(14)
Er12 Er28 Er26 Er3 -15.9(18)
N1 Er28 Er26 Er3 -67.5(7)
Er25 Er28 Er26 Er3 -105.9(12)
Er5 Er28 Er26 Er20 52(2)
Er27 Er28 Er26 Er20 95(4)
Er18 Er28 Er26 Er20 -104(2)
Er23 Er28 Er26 Er20 39(2)
Er3 Er28 Er26 Er20 44.5(18)
Er2 Er28 Er26 Er20 57.6(14)
Er7 Er28 Er26 Er20 -98.6(15)
Er6 Er28 Er26 Er20 -73(2)
Er12 Er28 Er26 Er20 28.5(10)
N1 Er28 Er26 Er20 -23.1(15)
Er25 Er28 Er26 Er20 -61(2)
Er5 Er28 Er26 Er23 13.2(7)
Er27 Er28 Er26 Er23 56(4)
Er18 Er28 Er26 Er23 -143(2)
Er3 Er28 Er26 Er23 5.9(5)
Er2 Er28 Er26 Er23 19.1(16)
Er7 Er28 Er26 Er23 -137.1(14)
Er6 Er28 Er26 Er23 -111.2(16)
Er12 Er28 Er26 Er23 -10(2)
N1 Er28 Er26 Er23 -61.6(10)
Er25 Er28 Er26 Er23 -99.9(14)
Er5 Er28 Er26 N1 74.8(14)
Er27 Er28 Er26 N1 118(4)
Er18 Er28 Er26 N1 -81.0(13)
Er23 Er28 Er26 N1 61.6(10)
Er3 Er28 Er26 N1 67.5(7)
Er2 Er28 Er26 N1 80.7(8)
Er7 Er28 Er26 N1 -75.5(9)
Er6 Er28 Er26 N1 -49.6(9)
Er12 Er28 Er26 N1 51.6(13)
Er25 Er28 Er26 N1 -38.3(8)
Er5 Er28 Er26 C69B -77.9(16)
Er27 Er28 Er26 C69B -35(4)
Er18 Er28 Er26 C69B 126.4(12)
Er23 Er28 Er26 C69B -91.1(11)
Er3 Er28 Er26 C69B -85.1(8)
Er2 Er28 Er26 C69B -71.9(8)
Er7 Er28 Er26 C69B 131.9(9)
Er6 Er28 Er26 C69B 157.8(7)
Er12 Er28 Er26 C69B -101.1(14)
N1 Er28 Er26 C69B -152.7(3)
Er25 Er28 Er26 C69B 169.0(7)
Er5 Er28 Er26 Er13 18.7(15)
Er27 Er28 Er26 Er13 62(4)
Er18 Er28 Er26 Er13 -137.0(14)
Er23 Er28 Er26 Er13 5.5(12)
Er3 Er28 Er26 Er13 11.5(8)
Er2 Er28 Er26 Er13 24.6(8)
Er7 Er28 Er26 Er13 -131.5(9)
Er6 Er28 Er26 Er13 -105.6(11)
Er12 Er28 Er26 Er13 -4.5(12)
N1 Er28 Er26 Er13 -56.1(4)
Er25 Er28 Er26 Er13 -94.4(11)
Er28 Er18 Er26 Er27 -7.5(18)
Er7 Er18 Er26 Er27 179.6(18)
Er5 Er18 Er26 Er27 -19.3(11)
Er6 Er18 Er26 Er27 -104(2)
Er2 Er18 Er26 Er27 -41(2)
Er23 Er18 Er26 Er27 -29.2(11)
Er3 Er18 Er26 Er27 -29.4(11)
Er12 Er18 Er26 Er27 -112.6(17)
Er25 Er18 Er26 Er27 -100.7(17)
N1 Er18 Er26 Er27 -98.0(12)
Er28 Er18 Er26 Er12 105(2)
Er27 Er18 Er26 Er12 112.6(17)
Er7 Er18 Er26 Er12 -68(2)
Er5 Er18 Er26 Er12 93.3(15)
Er6 Er18 Er26 Er12 9(3)
Er2 Er18 Er26 Er12 71.5(18)
Er23 Er18 Er26 Er12 83.4(15)
Er3 Er18 Er26 Er12 83.3(15)
Er25 Er18 Er26 Er12 12(2)
N1 Er18 Er26 Er12 14.6(15)
Er28 Er18 Er26 Er5 11.8(14)
Er27 Er18 Er26 Er5 19.3(11)
Er7 Er18 Er26 Er5 -161.1(13)
Er6 Er18 Er26 Er5 -84.6(16)
Er2 Er18 Er26 Er5 -21.8(19)
Er23 Er18 Er26 Er5 -9.9(2)
Er3 Er18 Er26 Er5 -10.1(2)
Er12 Er18 Er26 Er5 -93.3(15)
Er25 Er18 Er26 Er5 -81.4(11)
N1 Er18 Er26 Er5 -78.7(4)
Er27 Er18 Er26 Er28 7.5(18)
Er7 Er18 Er26 Er28 -173(2)
Er5 Er18 Er26 Er28 -11.8(14)
Er6 Er18 Er26 Er28 -96(2)
Er2 Er18 Er26 Er28 -34(3)
Er23 Er18 Er26 Er28 -21.7(14)
Er3 Er18 Er26 Er28 -21.9(14)
Er12 Er18 Er26 Er28 -105(2)
Er25 Er18 Er26 Er28 -93.2(18)
N1 Er18 Er26 Er28 -90.5(15)
Er28 Er18 Er26 Er7 173(2)
Er27 Er18 Er26 Er7 -179.6(18)
Er5 Er18 Er26 Er7 161.1(13)
Er6 Er18 Er26 Er7 77(2)
Er2 Er18 Er26 Er7 139(2)
Er23 Er18 Er26 Er7 151.2(13)
Er3 Er18 Er26 Er7 151.0(12)
Er12 Er18 Er26 Er7 68(2)
Er25 Er18 Er26 Er7 79.7(16)
N1 Er18 Er26 Er7 82.4(12)
Er28 Er18 Er26 Er3 21.9(14)
Er27 Er18 Er26 Er3 29.4(11)
Er7 Er18 Er26 Er3 -151.0(12)
Er5 Er18 Er26 Er3 10.1(2)
Er6 Er18 Er26 Er3 -74.5(16)
Er2 Er18 Er26 Er3 -11.7(18)
Er23 Er18 Er26 Er3 0.2(3)
Er12 Er18 Er26 Er3 -83.3(15)
Er25 Er18 Er26 Er3 -71.3(11)
N1 Er18 Er26 Er3 -68.6(2)
Er28 Er18 Er26 Er20 117.2(16)
Er27 Er18 Er26 Er20 124.7(13)
Er7 Er18 Er26 Er20 -55.7(15)
Er5 Er18 Er26 Er20 105.4(8)
Er6 Er18 Er26 Er20 21(2)
Er2 Er18 Er26 Er20 83.6(18)
Er23 Er18 Er26 Er20 95.5(8)
Er3 Er18 Er26 Er20 95.3(8)
Er12 Er18 Er26 Er20 12.1(11)
Er25 Er18 Er26 Er20 24.0(17)
N1 Er18 Er26 Er20 26.7(9)
Er28 Er18 Er26 Er23 21.7(14)
Er27 Er18 Er26 Er23 29.2(11)
Er7 Er18 Er26 Er23 -151.2(13)
Er5 Er18 Er26 Er23 9.9(2)
Er6 Er18 Er26 Er23 -74.7(16)
Er2 Er18 Er26 Er23 -11.9(19)
Er3 Er18 Er26 Er23 -0.2(3)
Er12 Er18 Er26 Er23 -83.4(15)
Er25 Er18 Er26 Er23 -71.5(11)
N1 Er18 Er26 Er23 -68.8(3)
Er28 Er18 Er26 N1 90.5(15)
Er27 Er18 Er26 N1 98.0(12)
Er7 Er18 Er26 N1 -82.4(12)
Er5 Er18 Er26 N1 78.7(4)
Er6 Er18 Er26 N1 -5.9(15)
Er2 Er18 Er26 N1 56.9(18)
Er23 Er18 Er26 N1 68.8(3)
Er3 Er18 Er26 N1 68.6(2)
Er12 Er18 Er26 N1 -14.6(15)
Er25 Er18 Er26 N1 -2.7(10)
Er28 Er18 Er26 C69B -72.1(16)
Er27 Er18 Er26 C69B -64.6(13)
Er7 Er18 Er26 C69B 114.9(12)
Er5 Er18 Er26 C69B -84.0(6)
Er6 Er18 Er26 C69B -168.5(13)
Er2 Er18 Er26 C69B -106(2)
Er23 Er18 Er26 C69B -93.9(6)
Er3 Er18 Er26 C69B -94.0(5)
Er12 Er18 Er26 C69B -177.3(18)
Er25 Er18 Er26 C69B -165.3(8)
N1 Er18 Er26 C69B -162.7(4)
Er28 Er18 Er26 Er13 49.7(17)
Er27 Er18 Er26 Er13 57.2(13)
Er7 Er18 Er26 Er13 -123.2(12)
Er5 Er18 Er26 Er13 37.9(7)
Er6 Er18 Er26 Er13 -46.7(19)
Er2 Er18 Er26 Er13 16.1(16)
Er23 Er18 Er26 Er13 28.0(7)
Er3 Er18 Er26 Er13 27.8(6)
Er12 Er18 Er26 Er13 -55.4(14)
Er25 Er18 Er26 Er13 -43.5(14)
N1 Er18 Er26 Er13 -40.8(6)
Er18 Er7 Er26 Er27 -0.4(15)
Er2 Er7 Er26 Er27 -141(2)
Er12 Er7 Er26 Er27 -150.7(13)
Er21 Er7 Er26 Er27 -89.1(18)
Er28 Er7 Er26 Er27 -4.7(13)
Er6 Er7 Er26 Er27 -28.6(15)
Er16 Er7 Er26 Er27 -81.5(18)
N1 Er7 Er26 Er27 -84.1(11)
Er5 Er7 Er26 Er27 -18.3(10)
Er20 Er7 Er26 Er27 -143.3(11)
Er18 Er7 Er26 Er12 150.3(9)
Er27 Er7 Er26 Er12 150.7(13)
Er2 Er7 Er26 Er12 9.2(16)
Er21 Er7 Er26 Er12 61.6(16)
Er28 Er7 Er26 Er12 146.0(10)
Er6 Er7 Er26 Er12 122.0(8)
Er16 Er7 Er26 Er12 69.1(16)
N1 Er7 Er26 Er12 66.6(6)
Er5 Er7 Er26 Er12 132.4(8)
Er20 Er7 Er26 Er12 7.3(6)
Er18 Er7 Er26 Er5 18.0(13)
Er27 Er7 Er26 Er5 18.3(10)
Er2 Er7 Er26 Er5 -123(2)
Er12 Er7 Er26 Er5 -132.4(8)
Er21 Er7 Er26 Er5 -70.8(16)
Er28 Er7 Er26 Er5 13.6(9)
Er6 Er7 Er26 Er5 -10.3(12)
Er16 Er7 Er26 Er5 -63.2(16)
N1 Er7 Er26 Er5 -65.8(5)
Er20 Er7 Er26 Er5 -125.0(6)
Er18 Er7 Er26 Er28 4.3(13)
Er27 Er7 Er26 Er28 4.7(13)
Er2 Er7 Er26 Er28 -137(2)
Er12 Er7 Er26 Er28 -146.0(10)
Er21 Er7 Er26 Er28 -84.4(16)
Er6 Er7 Er26 Er28 -24.0(11)
Er16 Er7 Er26 Er28 -76.9(16)
N1 Er7 Er26 Er28 -79.4(9)
Er5 Er7 Er26 Er28 -13.6(9)
Er20 Er7 Er26 Er28 -138.7(9)
Er27 Er7 Er26 Er18 0.4(15)
Er2 Er7 Er26 Er18 -141.1(17)
Er12 Er7 Er26 Er18 -150.3(9)
Er21 Er7 Er26 Er18 -88.7(17)
Er28 Er7 Er26 Er18 -4.3(13)
Er6 Er7 Er26 Er18 -28.3(9)
Er16 Er7 Er26 Er18 -81.2(16)
N1 Er7 Er26 Er18 -83.7(10)
Er5 Er7 Er26 Er18 -18.0(13)
Er20 Er7 Er26 Er18 -143.0(10)
Er18 Er7 Er26 Er3 34.3(14)
Er27 Er7 Er26 Er3 34.7(10)
Er2 Er7 Er26 Er3 -107(2)
Er12 Er7 Er26 Er3 -116.0(9)
Er21 Er7 Er26 Er3 -54.4(18)
Er28 Er7 Er26 Er3 30.0(10)
Er6 Er7 Er26 Er3 6.0(14)
Er16 Er7 Er26 Er3 -46.9(18)
N1 Er7 Er26 Er3 -49.4(8)
Er5 Er7 Er26 Er3 16.4(3)
Er20 Er7 Er26 Er3 -108.7(7)
Er18 Er7 Er26 Er20 143.0(10)
Er27 Er7 Er26 Er20 143.3(11)
Er2 Er7 Er26 Er20 1.9(17)
Er12 Er7 Er26 Er20 -7.3(6)
Er21 Er7 Er26 Er20 54.2(15)
Er28 Er7 Er26 Er20 138.7(9)
Er6 Er7 Er26 Er20 114.7(9)
Er16 Er7 Er26 Er20 61.8(15)
N1 Er7 Er26 Er20 59.2(5)
Er5 Er7 Er26 Er20 125.0(6)
Er18 Er7 Er26 Er23 29.0(13)
Er27 Er7 Er26 Er23 29.3(10)
Er2 Er7 Er26 Er23 -112.1(19)
Er12 Er7 Er26 Er23 -121.4(8)
Er21 Er7 Er26 Er23 -59.8(16)
Er28 Er7 Er26 Er23 24.6(9)
Er6 Er7 Er26 Er23 0.7(12)
Er16 Er7 Er26 Er23 -52.2(17)
N1 Er7 Er26 Er23 -54.8(6)
Er5 Er7 Er26 Er23 11.0(3)
Er20 Er7 Er26 Er23 -114.0(6)
Er18 Er7 Er26 N1 83.7(10)
Er27 Er7 Er26 N1 84.1(11)
Er2 Er7 Er26 N1 -57.3(19)
Er12 Er7 Er26 N1 -66.6(6)
Er21 Er7 Er26 N1 -5.0(12)
Er28 Er7 Er26 N1 79.4(9)
Er6 Er7 Er26 N1 55.5(8)
Er16 Er7 Er26 N1 2.5(12)
Er5 Er7 Er26 N1 65.8(5)
Er20 Er7 Er26 N1 -59.2(5)
Er18 Er7 Er26 C69B -109.2(11)
Er27 Er7 Er26 C69B -108.8(14)
Er2 Er7 Er26 C69B 110(2)
Er12 Er7 Er26 C69B 100.5(10)
Er21 Er7 Er26 C69B 162.1(8)
Er28 Er7 Er26 C69B -113.5(11)
Er6 Er7 Er26 C69B -137.5(7)
Er16 Er7 Er26 C69B 169.6(7)
N1 Er7 Er26 C69B 167.1(6)
Er5 Er7 Er26 C69B -127.1(10)
Er20 Er7 Er26 C69B 107.8(9)
Er18 Er7 Er26 Er13 93.1(13)
Er27 Er7 Er26 Er13 93.5(14)
Er2 Er7 Er26 Er13 -48.0(16)
Er12 Er7 Er26 Er13 -57.2(9)
Er21 Er7 Er26 Er13 4(2)
Er28 Er7 Er26 Er13 88.8(12)
Er6 Er7 Er26 Er13 64.8(14)
Er16 Er7 Er26 Er13 12(2)
N1 Er7 Er26 Er13 9.4(11)
Er5 Er7 Er26 Er13 75.2(9)
Er20 Er7 Er26 Er13 -49.8(9)
Er5 Er3 Er26 Er27 17.0(15)
Er28 Er3 Er26 Er27 27.2(18)
Er2 Er3 Er26 Er27 -140.2(17)
Er13 Er3 Er26 Er27 -168.7(16)
Er12 Er3 Er26 Er27 -163.0(16)
Er18 Er3 Er26 Er27 46.2(17)
N1 Er3 Er26 Er27 125.9(16)
C40B Er3 Er26 Er27 -50.1(16)
C41B Er3 Er26 Er27 -54.7(15)
C64B Er3 Er26 Er27 -96.0(16)
Er5 Er3 Er26 Er12 -179.9(6)
Er28 Er3 Er26 Er12 -169.8(11)
Er27 Er3 Er26 Er12 163.0(16)
Er2 Er3 Er26 Er12 22.9(7)
Er13 Er3 Er26 Er12 -5.6(7)
Er18 Er3 Er26 Er12 -150.7(7)
N1 Er3 Er26 Er12 -71.1(4)
C40B Er3 Er26 Er12 113.0(4)
C41B Er3 Er26 Er12 108.3(4)
C64B Er3 Er26 Er12 67.0(5)
Er28 Er3 Er26 Er5 10.2(11)
Er27 Er3 Er26 Er5 -17.0(15)
Er2 Er3 Er26 Er5 -157.2(8)
Er13 Er3 Er26 Er5 174.3(6)
Er12 Er3 Er26 Er5 179.9(6)
Er18 Er3 Er26 Er5 29.2(7)
N1 Er3 Er26 Er5 108.9(4)
C40B Er3 Er26 Er5 -67.1(3)
C41B Er3 Er26 Er5 -71.7(3)
C64B Er3 Er26 Er5 -113.0(4)
Er5 Er3 Er26 Er28 -10.2(11)
Er27 Er3 Er26 Er28 -27.2(18)
Er2 Er3 Er26 Er28 -167.3(13)
Er13 Er3 Er26 Er28 164.2(12)
Er12 Er3 Er26 Er28 169.8(11)
Er18 Er3 Er26 Er28 19.1(12)
N1 Er3 Er26 Er28 98.7(10)
C40B Er3 Er26 Er28 -77.2(11)
C41B Er3 Er26 Er28 -81.9(10)
C64B Er3 Er26 Er28 -123.2(11)
Er5 Er3 Er26 Er18 -29.2(7)
Er28 Er3 Er26 Er18 -19.1(12)
Er27 Er3 Er26 Er18 -46.2(17)
Er2 Er3 Er26 Er18 173.6(9)
Er13 Er3 Er26 Er18 145.1(8)
Er12 Er3 Er26 Er18 150.7(7)
N1 Er3 Er26 Er18 79.7(6)
C40B Er3 Er26 Er18 -96.3(6)
C41B Er3 Er26 Er18 -101.0(6)
C64B Er3 Er26 Er18 -142.2(6)
Er5 Er3 Er26 Er7 -55.7(11)
Er28 Er3 Er26 Er7 -45.6(15)
Er27 Er3 Er26 Er7 -72.8(18)
Er2 Er3 Er26 Er7 147.1(13)
Er13 Er3 Er26 Er7 118.6(12)
Er12 Er3 Er26 Er7 124.2(11)
Er18 Er3 Er26 Er7 -26.5(12)
N1 Er3 Er26 Er7 53.1(11)
C40B Er3 Er26 Er7 -122.8(10)
C41B Er3 Er26 Er7 -127.5(10)
C64B Er3 Er26 Er7 -168.8(10)
Er5 Er3 Er26 Er20 -161.8(5)
Er28 Er3 Er26 Er20 -151.7(11)
Er27 Er3 Er26 Er20 -178.8(16)
Er2 Er3 Er26 Er20 41.0(7)
Er13 Er3 Er26 Er20 12.5(6)
Er12 Er3 Er26 Er20 18.1(5)
Er18 Er3 Er26 Er20 -132.6(7)
N1 Er3 Er26 Er20 -52.9(4)
C40B Er3 Er26 Er20 131.1(4)
C41B Er3 Er26 Er20 126.4(4)
C64B Er3 Er26 Er20 85.2(4)
Er5 Er3 Er26 Er23 -28.4(12)
Er28 Er3 Er26 Er23 -18.2(16)
Er27 Er3 Er26 Er23 -45(2)
Er2 Er3 Er26 Er23 174.4(15)
Er13 Er3 Er26 Er23 145.9(15)
Er12 Er3 Er26 Er23 151.6(14)
Er18 Er3 Er26 Er23 0.8(14)
N1 Er3 Er26 Er23 80.5(13)
C40B Er3 Er26 Er23 -95.5(13)
C41B Er3 Er26 Er23 -100.1(13)
C64B Er3 Er26 Er23 -141.4(15)
Er5 Er3 Er26 N1 -108.9(4)
Er28 Er3 Er26 N1 -98.7(10)
Er27 Er3 Er26 N1 -125.9(16)
Er2 Er3 Er26 N1 94.0(7)
Er13 Er3 Er26 N1 65.4(5)
Er12 Er3 Er26 N1 71.1(4)
Er18 Er3 Er26 N1 -79.7(6)
C40B Er3 Er26 N1 -176.0(2)
C41B Er3 Er26 N1 179.37(18)
C64B Er3 Er26 N1 138.1(3)
Er5 Er3 Er26 C69B 96.6(4)
Er28 Er3 Er26 C69B 106.7(10)
Er27 Er3 Er26 C69B 79.6(16)
Er2 Er3 Er26 C69B -60.6(7)
Er13 Er3 Er26 C69B -89.1(5)
Er12 Er3 Er26 C69B -83.5(4)
Er18 Er3 Er26 C69B 125.8(6)
N1 Er3 Er26 C69B -154.5(2)
C40B Er3 Er26 C69B 29.5(2)
C41B Er3 Er26 C69B 24.84(12)
C64B Er3 Er26 C69B -16.4(3)
Er5 Er3 Er26 Er13 -174.3(6)
Er28 Er3 Er26 Er13 -164.2(12)
Er27 Er3 Er26 Er13 168.7(16)
Er2 Er3 Er26 Er13 28.5(8)
Er12 Er3 Er26 Er13 5.6(7)
Er18 Er3 Er26 Er13 -145.1(8)
N1 Er3 Er26 Er13 -65.4(5)
C40B Er3 Er26 Er13 118.6(5)
C41B Er3 Er26 Er13 113.9(5)
C64B Er3 Er26 Er13 72.7(6)
Er12 Er20 Er26 Er27 -77(2)
Er2 Er20 Er26 Er27 -54.2(15)
N1 Er20 Er26 Er27 54.8(14)
C28B Er20 Er26 Er27 -168.8(14)
Er13 Er20 Er26 Er27 -11.9(15)
C34B Er20 Er26 Er27 -106.8(15)
Er9 Er20 Er26 Er27 8.2(16)
C31B Er20 Er26 Er27 -174.3(13)
C33B Er20 Er26 Er27 -97.4(14)
Er7 Er20 Er26 Er27 124.5(16)
Er2 Er20 Er26 Er12 22.9(16)
N1 Er20 Er26 Er12 131.9(16)
C28B Er20 Er26 Er12 -91.8(18)
Er13 Er20 Er26 Er12 65.1(15)
Er27 Er20 Er26 Er12 77(2)
C34B Er20 Er26 Er12 -29.8(13)
Er9 Er20 Er26 Er12 85.3(16)
C31B Er20 Er26 Er12 -97.2(16)
C33B Er20 Er26 Er12 -20.3(13)
Er7 Er20 Er26 Er12 -158.4(17)
Er12 Er20 Er26 Er5 -82.6(16)
Er2 Er20 Er26 Er5 -59.8(8)
N1 Er20 Er26 Er5 49.2(4)
C28B Er20 Er26 Er5 -174.4(7)
Er13 Er20 Er26 Er5 -17.5(6)
Er27 Er20 Er26 Er5 -5.6(13)
C34B Er20 Er26 Er5 -112.4(8)
Er9 Er20 Er26 Er5 2.6(8)
C31B Er20 Er26 Er5 -179.9(2)
C33B Er20 Er26 Er5 -102.9(4)
Er7 Er20 Er26 Er5 118.9(9)
Er12 Er20 Er26 Er28 -106(2)
Er2 Er20 Er26 Er28 -83.3(18)
N1 Er20 Er26 Er28 25.8(16)
C28B Er20 Er26 Er28 162.1(16)
Er13 Er20 Er26 Er28 -41.0(17)
Er27 Er20 Er26 Er28 -29.1(19)
C34B Er20 Er26 Er28 -135.9(16)
Er9 Er20 Er26 Er28 -20.9(18)
C31B Er20 Er26 Er28 156.6(15)
C33B Er20 Er26 Er28 -126.4(16)
Er7 Er20 Er26 Er28 95.4(18)
Er12 Er20 Er26 Er18 -161.3(16)
Er2 Er20 Er26 Er18 -138.4(12)
N1 Er20 Er26 Er18 -29.4(10)
C28B Er20 Er26 Er18 106.9(12)
Er13 Er20 Er26 Er18 -96.2(10)
Er27 Er20 Er26 Er18 -84.2(17)
C34B Er20 Er26 Er18 168.9(9)
Er9 Er20 Er26 Er18 -76.0(11)
C31B Er20 Er26 Er18 101.5(9)
C33B Er20 Er26 Er18 178.4(8)
Er7 Er20 Er26 Er18 40.3(13)
Er12 Er20 Er26 Er7 158.4(17)
Er2 Er20 Er26 Er7 -178.7(12)
N1 Er20 Er26 Er7 -69.7(9)
C28B Er20 Er26 Er7 66.7(12)
Er13 Er20 Er26 Er7 -136.4(10)
Er27 Er20 Er26 Er7 -124.5(16)
C34B Er20 Er26 Er7 128.7(12)
Er9 Er20 Er26 Er7 -116.3(10)
C31B Er20 Er26 Er7 61.2(9)
C33B Er20 Er26 Er7 138.2(9)
Er12 Er20 Er26 Er3 -76.1(15)
Er2 Er20 Er26 Er3 -53.2(8)
N1 Er20 Er26 Er3 55.8(3)
C28B Er20 Er26 Er3 -167.9(8)
Er13 Er20 Er26 Er3 -11.0(6)
Er27 Er20 Er26 Er3 1.0(13)
C34B Er20 Er26 Er3 -105.9(8)
Er9 Er20 Er26 Er3 9.2(7)
C31B Er20 Er26 Er3 -173.3(3)
C33B Er20 Er26 Er3 -96.4(3)
Er7 Er20 Er26 Er3 125.4(9)
Er12 Er20 Er26 Er23 -84.3(16)
Er2 Er20 Er26 Er23 -61.5(8)
N1 Er20 Er26 Er23 47.5(4)
C28B Er20 Er26 Er23 -176.1(8)
Er13 Er20 Er26 Er23 -19.2(6)
Er27 Er20 Er26 Er23 -7.3(13)
C34B Er20 Er26 Er23 -114.1(8)
Er9 Er20 Er26 Er23 0.9(7)
C31B Er20 Er26 Er23 178.4(3)
C33B Er20 Er26 Er23 -104.6(4)
Er7 Er20 Er26 Er23 117.2(9)
Er12 Er20 Er26 N1 -131.9(16)
Er2 Er20 Er26 N1 -109.0(9)
C28B Er20 Er26 N1 136.4(10)
Er13 Er20 Er26 N1 -66.7(5)
Er27 Er20 Er26 N1 -54.8(14)
C34B Er20 Er26 N1 -161.6(10)
Er9 Er20 Er26 N1 -46.6(6)
C31B Er20 Er26 N1 130.9(5)
C33B Er20 Er26 N1 -152.2(5)
Er7 Er20 Er26 N1 69.7(9)
Er12 Er20 Er26 C69B 26.3(15)
Er2 Er20 Er26 C69B 49.1(8)
N1 Er20 Er26 C69B 158.1(2)
C28B Er20 Er26 C69B -65.5(9)
Er13 Er20 Er26 C69B 91.4(5)
Er27 Er20 Er26 C69B 103.3(14)
C34B Er20 Er26 C69B -3.5(9)
Er9 Er20 Er26 C69B 111.5(6)
C31B Er20 Er26 C69B -71.0(4)
C33B Er20 Er26 C69B 6.0(4)
Er7 Er20 Er26 C69B -132.2(9)
Er12 Er20 Er26 Er13 -65.1(15)
Er2 Er20 Er26 Er13 -42.3(9)
N1 Er20 Er26 Er13 66.7(5)
C28B Er20 Er26 Er13 -156.9(12)
Er27 Er20 Er26 Er13 11.9(15)
C34B Er20 Er26 Er13 -94.9(10)
Er9 Er20 Er26 Er13 20.1(6)
C31B Er20 Er26 Er13 -162.4(7)
C33B Er20 Er26 Er13 -85.4(6)
Er7 Er20 Er26 Er13 136.4(10)
Er28 Er23 Er26 Er27 37(2)
Er2 Er23 Er26 Er27 -126(2)
Er18 Er23 Er26 Er27 60(2)
Er12 Er23 Er26 Er27 -150(2)
N1 Er23 Er26 Er27 145(2)
Er13 Er23 Er26 Er27 -150(2)
C40B Er23 Er26 Er27 -53(2)
C39B Er23 Er26 Er27 -7.7(19)
C41B Er23 Er26 Er27 -47.9(19)
Er6 Er23 Er26 Er27 84(2)
Er28 Er23 Er26 Er12 -173.3(14)
Er27 Er23 Er26 Er12 150(2)
Er2 Er23 Er26 Er12 24.2(7)
Er18 Er23 Er26 Er12 -149.6(8)
N1 Er23 Er26 Er12 -65.3(5)
Er13 Er23 Er26 Er12 0.0(6)
C40B Er23 Er26 Er12 96.9(5)
C39B Er23 Er26 Er12 142.3(5)
C41B Er23 Er26 Er12 102.1(5)
Er6 Er23 Er26 Er12 -126.2(5)
Er28 Er23 Er26 Er5 34.2(16)
Er27 Er23 Er26 Er5 -2(2)
Er2 Er23 Er26 Er5 -128.3(14)
Er18 Er23 Er26 Er5 57.9(13)
Er12 Er23 Er26 Er5 -152.5(12)
N1 Er23 Er26 Er5 142.3(12)
Er13 Er23 Er26 Er5 -152.5(13)
C40B Er23 Er26 Er5 -55.5(11)
C39B Er23 Er26 Er5 -10.1(9)
C41B Er23 Er26 Er5 -50.4(11)
Er6 Er23 Er26 Er5 81.3(12)
Er27 Er23 Er26 Er28 -37(2)
Er2 Er23 Er26 Er28 -162.5(15)
Er18 Er23 Er26 Er28 23.7(14)
Er12 Er23 Er26 Er28 173.3(14)
N1 Er23 Er26 Er28 108.1(14)
Er13 Er23 Er26 Er28 173.3(14)
C40B Er23 Er26 Er28 -89.7(13)
C39B Er23 Er26 Er28 -44.3(13)
C41B Er23 Er26 Er28 -84.6(13)
Er6 Er23 Er26 Er28 47.1(14)
Er28 Er23 Er26 Er18 -23.7(14)
Er27 Er23 Er26 Er18 -60(2)
Er2 Er23 Er26 Er18 173.8(9)
Er12 Er23 Er26 Er18 149.6(8)
N1 Er23 Er26 Er18 84.4(7)
Er13 Er23 Er26 Er18 149.6(8)
C40B Er23 Er26 Er18 -113.5(7)
C39B Er23 Er26 Er18 -68.0(7)
C41B Er23 Er26 Er18 -108.3(6)
Er6 Er23 Er26 Er18 23.4(7)
Er28 Er23 Er26 Er7 -47.7(17)
Er27 Er23 Er26 Er7 -84(2)
Er2 Er23 Er26 Er7 149.8(12)
Er18 Er23 Er26 Er7 -24.0(12)
Er12 Er23 Er26 Er7 125.6(11)
N1 Er23 Er26 Er7 60.4(10)
Er13 Er23 Er26 Er7 125.6(11)
C40B Er23 Er26 Er7 -137.4(10)
C39B Er23 Er26 Er7 -92.0(10)
C41B Er23 Er26 Er7 -132.3(10)
Er6 Er23 Er26 Er7 -0.6(10)
Er28 Er23 Er26 Er3 157(2)
Er27 Er23 Er26 Er3 121(2)
Er2 Er23 Er26 Er3 -5.3(15)
Er18 Er23 Er26 Er3 -179.1(15)
Er12 Er23 Er26 Er3 -29.5(14)
N1 Er23 Er26 Er3 -94.8(14)
Er13 Er23 Er26 Er3 -29.5(13)
C40B Er23 Er26 Er3 67.4(12)
C39B Er23 Er26 Er3 112.8(15)
C41B Er23 Er26 Er3 72.6(13)
Er6 Er23 Er26 Er3 -155.7(15)
Er28 Er23 Er26 Er20 -154.1(14)
Er27 Er23 Er26 Er20 169(2)
Er2 Er23 Er26 Er20 43.4(7)
Er18 Er23 Er26 Er20 -130.4(7)
Er12 Er23 Er26 Er20 19.3(6)
N1 Er23 Er26 Er20 -46.0(4)
Er13 Er23 Er26 Er20 19.2(6)
C40B Er23 Er26 Er20 116.2(5)
C39B Er23 Er26 Er20 161.6(5)
C41B Er23 Er26 Er20 121.3(4)
Er6 Er23 Er26 Er20 -107.0(5)
Er28 Er23 Er26 N1 -108.1(14)
Er27 Er23 Er26 N1 -145(2)
Er2 Er23 Er26 N1 89.5(7)
Er18 Er23 Er26 N1 -84.4(7)
Er12 Er23 Er26 N1 65.3(5)
Er13 Er23 Er26 N1 65.2(5)
C40B Er23 Er26 N1 162.2(4)
C39B Er23 Er26 N1 -152.4(5)
C41B Er23 Er26 N1 167.4(3)
Er6 Er23 Er26 N1 -61.0(4)
Er28 Er23 Er26 C69B 100.1(14)
Er27 Er23 Er26 C69B 63.4(19)
Er2 Er23 Er26 C69B -62.4(6)
Er18 Er23 Er26 C69B 123.8(6)
Er12 Er23 Er26 C69B -86.6(5)
N1 Er23 Er26 C69B -151.9(2)
Er13 Er23 Er26 C69B -86.6(5)
C40B Er23 Er26 C69B 10.3(4)
C39B Er23 Er26 C69B 55.7(4)
C41B Er23 Er26 C69B 15.5(2)
Er6 Er23 Er26 C69B 147.2(3)
Er28 Er23 Er26 Er13 -173.3(14)
Er27 Er23 Er26 Er13 150(2)
Er2 Er23 Er26 Er13 24.2(8)
Er18 Er23 Er26 Er13 -149.6(8)
Er12 Er23 Er26 Er13 0.0(6)
N1 Er23 Er26 Er13 -65.2(5)
C40B Er23 Er26 Er13 96.9(5)
C39B Er23 Er26 Er13 142.4(6)
C41B Er23 Er26 Er13 102.1(5)
Er6 Er23 Er26 Er13 -126.2(6)
C7B C1B C2B C14B 2.2
C5B C1B C2B C14B 142.8
Er10 C1B C2B C14B 66.1(2)
Er14 C1B C2B C14B 76.0(5)
Er22 C1B C2B C14B 91.1(6)
Er8 C1B C2B C14B 97.31(5)
C7B C1B C2B C3B -147.0
C5B C1B C2B C3B -6.5
Er10 C1B C2B C3B -83.1(2)
Er14 C1B C2B C3B -73.3(5)
Er22 C1B C2B C3B -58.2(6)
Er8 C1B C2B C3B -51.93(5)
C7B C1B C2B Er10 -63.9(2)
C5B C1B C2B Er10 76.7(2)
Er14 C1B C2B Er10 9.9(5)
Er22 C1B C2B Er10 25.0(6)
Er8 C1B C2B Er10 31.2(2)
C7B C1B C2B Er8 -95.11(5)
C5B C1B C2B Er8 45.48(5)
Er10 C1B C2B Er8 -31.2(2)
Er14 C1B C2B Er8 -21.3(5)
Er22 C1B C2B Er8 -6.2(6)
C7B C1B C2B Er1 -76.9
C5B C1B C2B Er1 63.7
Er10 C1B C2B Er1 -13.0(2)
Er14 C1B C2B Er1 -3.2(5)
Er22 C1B C2B Er1 11.9(6)
Er8 C1B C2B Er1 18.17(6)
C7B C1B C2B Er14 -73.8(5)
C5B C1B C2B Er14 66.8(5)
Er10 C1B C2B Er14 -9.9(5)
Er22 C1B C2B Er14 15.1(5)
Er8 C1B C2B Er14 21.3(5)
C2B C1B C7B C13B -4.0
C5B C1B C7B C13B -148.1
Er10 C1B C7B C13B -65.61(19)
Er14 C1B C7B C13B -88.3(4)
Er22 C1B C7B C13B -92.8(5)
Er8 C1B C7B C13B -86.3
C2B C1B C7B C8B 140.6
C5B C1B C7B C8B -3.5
Er10 C1B C7B C8B 78.95(19)
Er14 C1B C7B C8B 56.2(4)
Er22 C1B C7B C8B 51.8(5)
Er8 C1B C7B C8B 58.2
C2B C1B C7B Er10 61.63(19)
C5B C1B C7B Er10 -82.44(19)
Er14 C1B C7B Er10 -22.7(4)
Er22 C1B C7B Er10 -27.2(5)
Er8 C1B C7B Er10 -20.71(19)
C2B C1B C7B Er11 73.22(15)
C5B C1B C7B Er11 -70.86(15)
Er10 C1B C7B Er11 11.6(2)
Er14 C1B C7B Er11 -11.1(4)
Er22 C1B C7B Er11 -15.6(5)
Er8 C1B C7B Er11 -9.13(16)
C2B C1B C7B Er14 84.3(4)
C5B C1B C7B Er14 -59.7(4)
Er10 C1B C7B Er14 22.7(4)
Er22 C1B C7B Er14 -4.5(6)
Er8 C1B C7B Er14 2.0(4)
C2B C1B C7B Er15 53.6(4)
C5B C1B C7B Er15 -90.5(4)
Er10 C1B C7B Er15 -8.1(4)
Er14 C1B C7B Er15 -30.8(5)
Er22 C1B C7B Er15 -35.3(6)
Er8 C1B C7B Er15 -28.8(4)
C1B C7B C13B C12B 4.8
C8B C7B C13B C12B -135.8
Er10 C7B C13B C12B -52.73(19)
Er11 C7B C13B C12B -92.90(16)
Er14 C7B C13B C12B -69.2(4)
Er15 C7B C13B C12B -75.4(5)
C1B C7B C13B C11B 153.6
C8B C7B C13B C11B 13.1
Er10 C7B C13B C11B 96.11(19)
Er11 C7B C13B C11B 55.93(16)
Er14 C7B C13B C11B 79.6(4)
Er15 C7B C13B C11B 73.4(5)
C1B C7B C13B Er15 80.2(5)
C8B C7B C13B Er15 -60.4(5)
Er10 C7B C13B Er15 22.7(5)
Er11 C7B C13B Er15 -17.5(5)
Er14 C7B C13B Er15 6.2(6)
C1B C7B C13B Er11 97.71(16)
C8B C7B C13B Er11 -42.85(16)
Er10 C7B C13B Er11 40.2(2)
Er14 C7B C13B Er11 23.7(4)
Er15 C7B C13B Er11 17.5(5)
C1B C7B C13B Er10 57.53(19)
C8B C7B C13B Er10 -83.03(19)
Er11 C7B C13B Er10 -40.2(2)
Er14 C7B C13B Er10 -16.5(4)
Er15 C7B C13B Er10 -22.7(5)
C15F C69B C68B C41B 1.1
C30B C69B C68B C41B -146.0
C17E C69B C68B C41B -9.0
Er2 C69B C68B C41B -77.01(13)
Er26 C69B C68B C41B -69.35(7)
Er12 C69B C68B C41B -87.67(16)
Er27 C69B C68B C41B -59.4(3)
Er5 C69B C68B C41B -57.1
C15F C69B C68B C63B 151.1
C30B C69B C68B C63B 4.0
C17E C69B C68B C63B 141.0
Er2 C69B C68B C63B 72.96(13)
Er26 C69B C68B C63B 80.63(7)
Er12 C69B C68B C63B 62.30(16)
Er27 C69B C68B C63B 90.5(3)
Er5 C69B C68B C63B 92.8
C30B C69B C68B Er2 -68.94(13)
Er26 C69B C68B Er2 7.67(13)
Er12 C69B C68B Er2 -10.66(15)
Er27 C69B C68B Er2 17.6(3)
Er5 C69B C68B Er2 19.86(13)
C30B C69B C68B Er27 -86.5(3)
Er2 C69B C68B Er27 -17.6(3)
Er26 C69B C68B Er27 -9.9(3)
Er12 C69B C68B Er27 -28.2(3)
Er5 C69B C68B Er27 2.3(3)
C30B C69B C68B Er3 -81.19(5)
Er2 C69B C68B Er3 -12.24(13)
Er26 C69B C68B Er3 -4.58(8)
Er12 C69B C68B Er3 -22.90(16)
Er27 C69B C68B Er3 5.3(3)
Er5 C69B C68B Er3 7.62(5)
C30B C69B C68B Er5 -88.8
Er2 C69B C68B Er5 -19.86(13)
Er26 C69B C68B Er5 -12.20(8)
Er12 C69B C68B Er5 -30.52(16)
Er27 C69B C68B Er5 -2.3(3)
C30B C69B C68B Er26 -76.61(7)
Er2 C69B C68B Er26 -7.67(13)
Er12 C69B C68B Er26 -18.32(15)
Er27 C69B C68B Er26 9.9(3)
Er5 C69B C68B Er26 12.20(8)
C30B C69B C68B Er12 -58.29(16)
Er2 C69B C68B Er12 10.66(15)
Er26 C69B C68B Er12 18.32(15)
Er27 C69B C68B Er12 28.2(3)
Er5 C69B C68B Er12 30.52(16)
C30B C69B C68B Er23 -86.06(11)
Er2 C69B C68B Er23 -17.11(16)
Er26 C69B C68B Er23 -9.44(13)
Er12 C69B C68B Er23 -27.77(19)
Er27 C69B C68B Er23 0.5(3)
Er5 C69B C68B Er23 2.75(13)
C30B C69B C68B Er28 -96.5(4)
Er2 C69B C68B Er28 -27.6(4)
Er26 C69B C68B Er28 -19.9(4)
Er12 C69B C68B Er28 -38.3(4)
Er27 C69B C68B Er28 -10.0(5)
Er5 C69B C68B Er28 -7.7(4)
C38B C83B C65B C61B -157.1
C48B C83B C65B C61B 0.0
Er23 C83B C65B C61B -101.64(11)
Er3 C83B C65B C61B -99.6
C38B C83B C65B C64B -10.8
C48B C83B C65B C64B 146.3
Er23 C83B C65B C64B 44.64(11)
Er3 C83B C65B C64B 46.7
C38B C83B C65B Er13 -88.8(3)
C48B C83B C65B Er13 68.3(3)
Er23 C83B C65B Er13 -33.4(4)
Er3 C83B C65B Er13 -31.3(3)
C38B C83B C65B Er3 -57.5
C48B C83B C65B Er3 99.6
Er23 C83B C65B Er3 -2.07(14)
C38B C83B C65B Er23 -55.43(11)
C48B C83B C65B Er23 101.62(11)
Er3 C83B C65B Er23 2.07(14)
C61B C65B C64B C40B 154.3
C83B C65B C64B C40B 4.6
Er13 C65B C64B C40B 100.5(4)
Er3 C65B C64B C40B 59.83(5)
Er23 C65B C64B C40B 53.66(11)
C61B C65B C64B C62B 7.4
C83B C65B C64B C62B -142.4
Er13 C65B C64B C62B -46.5(4)
Er3 C65B C64B C62B -87.13(5)
Er23 C65B C64B C62B -93.30(11)
C61B C65B C64B Er3 94.52(5)
C83B C65B C64B Er3 -55.22(5)
Er13 C65B C64B Er3 40.6(4)
Er23 C65B C64B Er3 -6.17(14)
C61B C65B C64B Er23 100.69(11)
C83B C65B C64B Er23 -49.05(11)
Er13 C65B C64B Er23 46.8(4)
Er3 C65B C64B Er23 6.17(14)
C61B C65B C64B Er13 53.9(4)
C83B C65B C64B Er13 -95.9(4)
Er3 C65B C64B Er13 -40.6(4)
Er23 C65B C64B Er13 -46.8(4)
C61B C65B C64B Er5 100.2
C83B C65B C64B Er5 -49.5
Er13 C65B C64B Er5 46.3(4)
Er3 C65B C64B Er5 5.68(6)
Er23 C65B C64B Er5 -0.49(13)
C69B C68B C63B C58B 1.7
C41B C68B C63B C58B 149.0
Er2 C68B C63B C58B 60.61(9)
Er27 C68B C63B C58B 75.6(4)
Er3 C68B C63B C58B 94.54(5)
Er5 C68B C63B C58B 90.22(5)
Er26 C68B C63B C58B 62.52(6)
Er12 C68B C63B C58B 53.53(12)
Er23 C68B C63B C58B 96.28(12)
Er28 C68B C63B C58B 88.6(4)
C69B C68B C63B C62B -147.5
C41B C68B C63B C62B -0.1
Er2 C68B C63B C62B -88.52(9)
Er27 C68B C63B C62B -73.5(4)
Er3 C68B C63B C62B -54.59(5)
Er5 C68B C63B C62B -58.91(5)
Er26 C68B C63B C62B -86.61(6)
Er12 C68B C63B C62B -95.59(12)
Er23 C68B C63B C62B -52.85(12)
Er28 C68B C63B C62B -60.5(4)
C69B C68B C63B Er13 -78.0(4)
C41B C68B C63B Er13 69.3(4)
Er2 C68B C63B Er13 -19.1(4)
Er27 C68B C63B Er13 -4.1(5)
Er3 C68B C63B Er13 14.8(4)
Er5 C68B C63B Er13 10.5(4)
Er26 C68B C63B Er13 -17.2(4)
Er12 C68B C63B Er13 -26.2(4)
Er23 C68B C63B Er13 16.6(4)
Er28 C68B C63B Er13 8.9(5)
C69B C68B C63B Er3 -92.88(5)
C41B C68B C63B Er3 54.45(5)
Er2 C68B C63B Er3 -33.93(9)
Er27 C68B C63B Er3 -18.9(4)
Er5 C68B C63B Er3 -4.32(7)
Er26 C68B C63B Er3 -32.02(7)
Er12 C68B C63B Er3 -41.00(13)
Er23 C68B C63B Er3 1.74(16)
Er28 C68B C63B Er3 -5.9(4)
C69B C68B C63B Er2 -58.95(9)
C41B C68B C63B Er2 88.38(9)
Er27 C68B C63B Er2 15.0(4)
Er3 C68B C63B Er2 33.93(9)
Er5 C68B C63B Er2 29.61(10)
Er26 C68B C63B Er2 1.91(11)
Er12 C68B C63B Er2 -7.07(12)
Er23 C68B C63B Er2 35.67(14)
Er28 C68B C63B Er2 28.0(4)
C69B C68B C63B Er12 -51.87(12)
C41B C68B C63B Er12 95.45(12)
Er2 C68B C63B Er12 7.07(12)
Er27 C68B C63B Er12 22.1(4)
Er3 C68B C63B Er12 41.00(13)
Er5 C68B C63B Er12 36.69(12)
Er26 C68B C63B Er12 8.98(12)
Er23 C68B C63B Er12 42.74(16)
Er28 C68B C63B Er12 35.1(4)
C40B C64B C62B C59B -153.2
C65B C64B C62B C59B -6.5
Er3 C64B C62B C59B -93.32(6)
Er23 C64B C62B C59B -93.06(14)
Er13 C64B C62B C59B -66.4(4)
Er5 C64B C62B C59B -100.1
C40B C64B C62B C63B -8.7
C65B C64B C62B C63B 138.0
Er3 C64B C62B C63B 51.14(6)
Er23 C64B C62B C63B 51.40(14)
Er13 C64B C62B C63B 78.1(4)
Er5 C64B C62B C63B 44.4
C40B C64B C62B Er13 -86.8(4)
C65B C64B C62B Er13 59.9(4)
Er3 C64B C62B Er13 -26.9(4)
Er23 C64B C62B Er13 -26.7(4)
Er5 C64B C62B Er13 -33.7(4)
C40B C64B C62B Er3 -59.88(6)
C65B C64B C62B Er3 86.86(6)
Er23 C64B C62B Er3 0.26(18)
Er13 C64B C62B Er3 26.9(4)
Er5 C64B C62B Er3 -6.74(6)
C58B C63B C62B C59B -2.9
C68B C63B C62B C59B 146.2
Er13 C63B C62B C59B 52.7(4)
Er3 C63B C62B C59B 95.1
Er2 C63B C62B C59B 84.01(9)
Er12 C63B C62B C59B 74.47(14)
C58B C63B C62B C64B -142.6
C68B C63B C62B C64B 6.5
Er13 C63B C62B C64B -87.0(4)
Er3 C63B C62B C64B -44.6
Er2 C63B C62B C64B -55.64(9)
Er12 C63B C62B C64B -65.18(14)
C58B C63B C62B Er13 -55.6(4)
C68B C63B C62B Er13 93.5(4)
Er3 C63B C62B Er13 42.4(4)
Er2 C63B C62B Er13 31.3(5)
Er12 C63B C62B Er13 21.8(5)
C58B C63B C62B Er3 -98.0
C68B C63B C62B Er3 51.1
Er13 C63B C62B Er3 -42.4(4)
Er2 C63B C62B Er3 -11.04(10)
Er12 C63B C62B Er3 -20.58(14)
C83B C65B C61B C59B 145.3
C64B C65B C61B C59B -5.4
Er13 C65B C61B C59B 53.3(4)
Er3 C65B C61B C59B 58.1
Er23 C65B C61B C59B 62.44(11)
C83B C65B C61B C49B -3.6
C64B C65B C61B C49B -154.3
Er13 C65B C61B C49B -95.6(4)
Er3 C65B C61B C49B -90.8
Er23 C65B C61B C49B -86.41(11)
C83B C65B C61B Er13 92.0(4)
C64B C65B C61B Er13 -58.7(4)
Er3 C65B C61B Er13 4.8(4)
Er23 C65B C61B Er13 9.2(4)
C83B C65B C61B Er9 74.6(3)
C64B C65B C61B Er9 -76.1(3)
Er13 C65B C61B Er9 -17.4(5)
Er3 C65B C61B Er9 -12.6(3)
Er23 C65B C61B Er9 -8.2(3)
C57B C60B C59B C62B -5.7
C53B C60B C59B C62B -154.8
Er9 C60B C59B C62B -86.4(4)
Er13 C60B C59B C62B -62.7(4)
Er19 C60B C59B C62B -101.31(16)
C57B C60B C59B C61B 135.3
C53B C60B C59B C61B -13.7
Er9 C60B C59B C61B 54.7(4)
Er13 C60B C59B C61B 78.4(4)
Er19 C60B C59B C61B 39.74(16)
C57B C60B C59B Er13 57.0(4)
C53B C60B C59B Er13 -92.1(4)
Er9 C60B C59B Er13 -23.7(6)
Er19 C60B C59B Er13 -38.6(5)
C57B C60B C59B Er9 80.6(4)
C53B C60B C59B Er9 -68.4(4)
Er13 C60B C59B Er9 23.7(6)
Er19 C60B C59B Er9 -14.9(4)
C64B C62B C59B C60B 148.6
C63B C62B C59B C60B 4.8
Er13 C62B C59B C60B 62.9(4)
Er3 C62B C59B C60B 85.49(5)
C64B C62B C59B C61B 3.2
C63B C62B C59B C61B -140.5
Er13 C62B C59B C61B -82.5(4)
Er3 C62B C59B C61B -59.86(5)
C64B C62B C59B Er13 85.7(4)
C63B C62B C59B Er13 -58.0(4)
Er3 C62B C59B Er13 22.6(4)
C64B C62B C59B Er9 90.9(3)
C63B C62B C59B Er9 -52.8(3)
Er13 C62B C59B Er9 5.2(5)
Er3 C62B C59B Er9 27.8(3)
C65B C61B C59B C60B -143.8
C49B C61B C59B C60B 5.1
Er13 C61B C59B C60B -71.6(4)
Er9 C61B C59B C60B -42.4(3)
C65B C61B C59B C62B 1.4
C49B C61B C59B C62B 150.3
Er13 C61B C59B C62B 73.6(4)
Er9 C61B C59B C62B 102.8(3)
C65B C61B C59B Er13 -72.2(4)
C49B C61B C59B Er13 76.8(4)
Er9 C61B C59B Er13 29.2(5)
C65B C61B C59B Er9 -101.4(3)
C49B C61B C59B Er9 47.5(3)
Er13 C61B C59B Er9 -29.2(5)
C68B C63B C58B C33B -7.6
C62B C63B C58B C33B 141.9
Er13 C63B C58B C33B 90.8(4)
Er3 C63B C58B C33B 63.07(6)
Er2 C63B C58B C33B 41.90(6)
Er12 C63B C58B C33B 43.47(10)
C68B C63B C58B C57B -147.4
C62B C63B C58B C57B 2.0
Er13 C63B C58B C57B -49.1(4)
Er3 C63B C58B C57B -76.78(6)
Er2 C63B C58B C57B -97.95(6)
Er12 C63B C58B C57B -96.39(10)
C68B C63B C58B Er13 -98.3(4)
C62B C63B C58B Er13 51.1(4)
Er3 C63B C58B Er13 -27.7(4)
Er2 C63B C58B Er13 -48.9(4)
Er12 C63B C58B Er13 -47.3(4)
C68B C63B C58B Er20 -59.2(2)
C62B C63B C58B Er20 90.3(2)
Er13 C63B C58B Er20 39.1(5)
Er3 C63B C58B Er20 11.5(2)
Er2 C63B C58B Er20 -9.7(2)
Er12 C63B C58B Er20 -8.1(2)
C68B C63B C58B Er12 -51.05(10)
C62B C63B C58B Er12 98.43(10)
Er13 C63B C58B Er12 47.3(4)
Er3 C63B C58B Er12 19.61(11)
Er2 C63B C58B Er12 -1.56(12)
C59B C60B C57B C58B 4.9
C53B C60B C57B C58B 153.1
Er9 C60B C57B C58B 93.1(4)
Er13 C60B C57B C58B 57.2(4)
Er19 C60B C57B C58B 105.09(16)
C59B C60B C57B C56B -134.8
C53B C60B C57B C56B 13.4
Er9 C60B C57B C56B -46.6(4)
Er13 C60B C57B C56B -82.5(4)
Er19 C60B C57B C56B -34.60(16)
C59B C60B C57B Er13 -52.2(4)
C53B C60B C57B Er13 95.9(4)
Er9 C60B C57B Er13 36.0(6)
Er19 C60B C57B Er13 47.9(5)
C59B C60B C57B Er9 -88.2(4)
C53B C60B C57B Er9 60.0(4)
Er13 C60B C57B Er9 -36.0(6)
Er19 C60B C57B Er9 12.0(4)
C33B C58B C57B C60B -147.6
C63B C58B C57B C60B -3.2
Er13 C58B C57B C60B -53.3(4)
Er20 C58B C57B C60B -97.6(2)
Er12 C58B C57B C60B -86.77(12)
C33B C58B C57B C56B -3.0
C63B C58B C57B C56B 141.4
Er13 C58B C57B C56B 91.3(4)
Er20 C58B C57B C56B 46.9(2)
Er12 C58B C57B C56B 57.82(12)
C33B C58B C57B Er13 -94.2(4)
C63B C58B C57B Er13 50.2(4)
Er20 C58B C57B Er13 -44.3(5)
Er12 C58B C57B Er13 -33.5(4)
C33B C58B C57B Er9 -77.8(3)
C63B C58B C57B Er9 66.6(3)
Er13 C58B C57B Er9 16.4(5)
Er20 C58B C57B Er9 -27.9(4)
Er12 C58B C57B Er9 -17.0(4)
C60B C57B C56B C34B 144.3
C58B C57B C56B C34B -0.8
Er13 C57B C56B C34B 76.7(4)
Er9 C57B C56B C34B 100.4(4)
C60B C57B C56B C55B -5.5
C58B C57B C56B C55B -150.6
Er13 C57B C56B C55B -73.1(4)
Er9 C57B C56B C55B -49.5(4)
C60B C57B C56B Er9 43.9(4)
C58B C57B C56B Er9 -101.1(4)
Er13 C57B C56B Er9 -23.6(5)
C60B C57B C56B Er20 94.7(2)
C58B C57B C56B Er20 -50.3(2)
Er13 C57B C56B Er20 27.2(4)
Er9 C57B C56B Er20 50.8(4)
C60B C57B C56B Er13 67.5(4)
C58B C57B C56B Er13 -77.5(4)
Er9 C57B C56B Er13 23.6(5)
C60B C57B C56B Er19 33.99(16)
C58B C57B C56B Er19 -111.05(16)
Er13 C57B C56B Er19 -33.5(4)
Er9 C57B C56B Er19 -9.9(4)
C34B C56B C55B C54B -159.0
C57B C56B C55B C54B -13.3
Er9 C56B C55B C54B -64.7(4)
Er20 C56B C55B C54B -109.3(2)
Er13 C56B C55B C54B -64.5(3)
Er19 C56B C55B C54B -68.1(2)
C34B C56B C55B C26B -5.5
C57B C56B C55B C26B 140.3
Er9 C56B C55B C26B 88.9(4)
Er20 C56B C55B C26B 44.2(2)
Er13 C56B C55B C26B 89.0(3)
Er19 C56B C55B C26B 85.5(2)
C34B C56B C55B Er9 -94.3(4)
C57B C56B C55B Er9 51.4(4)
Er20 C56B C55B Er9 -44.6(4)
Er13 C56B C55B Er9 0.2(5)
Er19 C56B C55B Er9 -3.4(4)
C34B C56B C55B Er19 -90.9(2)
C57B C56B C55B Er19 54.8(2)
Er9 C56B C55B Er19 3.4(4)
Er20 C56B C55B Er19 -41.2(3)
Er13 C56B C55B Er19 3.6(4)
C34B C56B C55B Er4 -89.0
C57B C56B C55B Er4 56.7
Er9 C56B C55B Er4 5.4(4)
Er20 C56B C55B Er4 -39.3(2)
Er13 C56B C55B Er4 5.5(3)
Er19 C56B C55B Er4 1.9(2)
C56B C55B C54B C50B 157.2
C26B C55B C54B C50B 4.4
Er9 C55B C54B C50B 91.0(4)
Er19 C55B C54B C50B 66.0(2)
Er4 C55B C54B C50B 62.8
C56B C55B C54B C53B 24.3
C26B C55B C54B C53B -128.4
Er9 C55B C54B C53B -41.9(4)
Er19 C55B C54B C53B -66.9(2)
Er4 C55B C54B C53B -70.1
C56B C55B C54B Er19 91.2(2)
C26B C55B C54B Er19 -61.6(2)
Er9 C55B C54B Er19 24.9(4)
Er4 C55B C54B Er19 -3.2(2)
C56B C55B C54B Er9 66.2(4)
C26B C55B C54B Er9 -86.5(4)
Er19 C55B C54B Er9 -24.9(4)
Er4 C55B C54B Er9 -28.1(4)
C56B C55B C54B Er4 94.4
C26B C55B C54B Er4 -58.4
Er9 C55B C54B Er4 28.1(4)
Er19 C55B C54B Er4 3.2(2)
C56B C55B C54B Er24 95.35(12)
C26B C55B C54B Er24 -57.40(12)
Er9 C55B C54B Er24 29.1(4)
Er19 C55B C54B Er24 4.2(3)
Er4 C55B C54B Er24 0.98(12)
C57B C60B C53B C52B -144.6
C59B C60B C53B C52B 4.7
Er9 C60B C53B C52B -78.7(4)
Er13 C60B C53B C52B -64.3(4)
Er19 C60B C53B C52B -76.89(17)
C57B C60B C53B C54B -2.7
C59B C60B C53B C54B 146.7
Er9 C60B C53B C54B 63.2(4)
Er13 C60B C53B C54B 77.6(4)
Er19 C60B C53B C54B 65.03(17)
C57B C60B C53B Er9 -66.0(4)
C59B C60B C53B Er9 83.4(4)
Er13 C60B C53B Er9 14.3(6)
Er19 C60B C53B Er9 1.8(4)
C57B C60B C53B Er19 -67.75(17)
C59B C60B C53B Er19 81.63(17)
Er9 C60B C53B Er19 -1.8(4)
Er13 C60B C53B Er19 12.5(4)
C57B C60B C53B Er4 -73.6
C59B C60B C53B Er4 75.8
Er9 C60B C53B Er4 -7.7(4)
Er13 C60B C53B Er4 6.7(4)
Er19 C60B C53B Er4 -5.87(17)
C57B C60B C53B Er13 -80.3(4)
C59B C60B C53B Er13 69.1(4)
Er9 C60B C53B Er13 -14.3(6)
Er19 C60B C53B Er13 -12.5(4)
C57B C60B C53B Er24 -79.26(10)
C59B C60B C53B Er24 70.12(10)
Er9 C60B C53B Er24 -13.3(4)
Er13 C60B C53B Er24 1.0(4)
Er19 C60B C53B Er24 -11.5(2)
C55B C54B C53B C52B 130.1
C50B C54B C53B C52B -9.5
Er19 C54B C53B C52B 62.7(2)
Er9 C54B C53B C52B 86.0(4)
Er4 C54B C53B C52B 57.5
Er24 C54B C53B C52B 54.68(12)
C55B C54B C53B C60B -17.1
C50B C54B C53B C60B -156.7
Er19 C54B C53B C60B -84.6(2)
Er9 C54B C53B C60B -61.3(4)
Er4 C54B C53B C60B -89.8
Er24 C54B C53B C60B -92.57(12)
C55B C54B C53B Er9 44.1(4)
C50B C54B C53B Er9 -95.5(4)
Er19 C54B C53B Er9 -23.3(4)
Er4 C54B C53B Er9 -28.5(4)
Er24 C54B C53B Er9 -31.3(4)
C55B C54B C53B Er19 67.5(2)
C50B C54B C53B Er19 -72.1(2)
Er9 C54B C53B Er19 23.3(4)
Er4 C54B C53B Er19 -5.2(2)
Er24 C54B C53B Er19 -8.0(3)
C55B C54B C53B Er4 72.6
C50B C54B C53B Er4 -67.0
Er19 C54B C53B Er4 5.2(2)
Er9 C54B C53B Er4 28.5(4)
Er24 C54B C53B Er4 -2.80(12)
C55B C54B C53B Er13 31.3(3)
C50B C54B C53B Er13 -108.3(3)
Er19 C54B C53B Er13 -36.2(4)
Er9 C54B C53B Er13 -12.9(5)
Er4 C54B C53B Er13 -41.4(3)
Er24 C54B C53B Er13 -44.2(3)
C55B C54B C53B Er24 75.44(12)
C50B C54B C53B Er24 -64.16(12)
Er19 C54B C53B Er24 8.0(3)
Er9 C54B C53B Er24 31.3(4)
Er4 C54B C53B Er24 2.80(12)
C60B C53B C52B C51B 154.1
C54B C53B C52B C51B 9.0
Er9 C53B C52B C51B 84.8(4)
Er19 C53B C52B C51B 65.1(2)
Er4 C53B C52B C51B 66.4
Er13 C53B C52B C51B 111.0(3)
Er24 C53B C52B C51B 69.46(12)
C60B C53B C52B C49B 13.4
C54B C53B C52B C49B -131.7
Er9 C53B C52B C49B -55.9(4)
Er19 C53B C52B C49B -75.6(2)
Er4 C53B C52B C49B -74.3
Er13 C53B C52B C49B -29.7(3)
Er24 C53B C52B C49B -71.24(12)
C60B C53B C52B Er19 88.9(2)
C54B C53B C52B Er19 -56.1(2)
Er9 C53B C52B Er19 19.6(4)
Er4 C53B C52B Er19 1.2(2)
Er13 C53B C52B Er19 45.8(4)
Er24 C53B C52B Er19 4.3(3)
C60B C53B C52B Er4 87.7
C54B C53B C52B Er4 -57.3
Er9 C53B C52B Er4 18.4(4)
Er19 C53B C52B Er4 -1.2(2)
Er13 C53B C52B Er4 44.6(3)
Er24 C53B C52B Er4 3.10(12)
C60B C53B C52B Er9 69.3(4)
C54B C53B C52B Er9 -75.7(4)
Er19 C53B C52B Er9 -19.6(4)
Er4 C53B C52B Er9 -18.4(4)
Er13 C53B C52B Er9 26.2(5)
Er24 C53B C52B Er9 -15.3(4)
C60B C53B C52B Er24 84.61(12)
C54B C53B C52B Er24 -60.45(12)
Er9 C53B C52B Er24 15.3(4)
Er19 C53B C52B Er24 -4.3(3)
Er4 C53B C52B Er24 -3.10(12)
Er13 C53B C52B Er24 41.5(3)
C53B C52B C51B C10B -133.9
C49B C52B C51B C10B 7.0
Er19 C52B C51B C10B -71.03(16)
Er4 C52B C51B C10B -62.4
Er9 C52B C51B C10B -77.3(3)
Er24 C52B C51B C10B -53.28(11)
C53B C52B C51B C50B -4.9
C49B C52B C51B C50B 136.0
Er19 C52B C51B C50B 57.96(16)
Er4 C52B C51B C50B 66.6
Er9 C52B C51B C50B 51.7(3)
Er24 C52B C51B C50B 75.72(11)
C53B C52B C51B Er4 -71.5
C49B C52B C51B Er4 69.4
Er19 C52B C51B Er4 -8.64(16)
Er9 C52B C51B Er4 -14.9(3)
Er24 C52B C51B Er4 9.11(11)
C53B C52B C51B Er19 -62.83(16)
C49B C52B C51B Er19 78.03(16)
Er4 C52B C51B Er19 8.64(16)
Er9 C52B C51B Er19 -6.3(4)
Er24 C52B C51B Er19 17.8(2)
C53B C52B C51B Er24 -80.58(11)
C49B C52B C51B Er24 60.28(11)
Er19 C52B C51B Er24 -17.8(2)
Er4 C52B C51B Er24 -9.11(11)
Er9 C52B C51B Er24 -24.0(3)
C53B C52B C51B Er11 -92.48(13)
C49B C52B C51B Er11 48.38(13)
Er19 C52B C51B Er11 -29.7(2)
Er4 C52B C51B Er11 -21.01(13)
Er9 C52B C51B Er11 -35.9(3)
Er24 C52B C51B Er11 -11.90(15)
C52B C51B C50B C25B -135.6
C10B C51B C50B C25B -0.1
Er4 C51B C50B C25B -67.7
Er19 C51B C50B C25B -74.58(19)
Er24 C51B C50B C25B -62.16(14)
Er11 C51B C50B C25B -46.91(14)
C52B C51B C50B C54B -1.4
C10B C51B C50B C54B 134.1
Er4 C51B C50B C54B 66.5
Er19 C51B C50B C54B 59.63(19)
Er24 C51B C50B C54B 72.05(14)
Er11 C51B C50B C54B 87.30(14)
C52B C51B C50B Er19 -61.04(19)
C10B C51B C50B Er19 74.47(19)
Er4 C51B C50B Er19 6.92(19)
Er24 C51B C50B Er19 12.4(3)
Er11 C51B C50B Er19 27.7(2)
C52B C51B C50B Er4 -68.0
C10B C51B C50B Er4 67.6
Er19 C51B C50B Er4 -6.92(19)
Er24 C51B C50B Er4 5.51(14)
Er11 C51B C50B Er4 20.75(14)
C52B C51B C50B Er24 -73.47(14)
C10B C51B C50B Er24 62.05(14)
Er4 C51B C50B Er24 -5.51(14)
Er19 C51B C50B Er24 -12.4(3)
Er11 C51B C50B Er24 15.25(15)
C52B C51B C50B Er9 -44.3(3)
C10B C51B C50B Er9 91.3(3)
Er4 C51B C50B Er9 23.7(3)
Er19 C51B C50B Er9 16.8(3)
Er24 C51B C50B Er9 29.2(3)
Er11 C51B C50B Er9 44.5(3)
C55B C54B C50B C25B -5.7
C53B C54B C50B C25B 134.4
Er19 C54B C50B C25B 61.5(2)
Er9 C54B C50B C25B 68.0(3)
Er4 C54B C50B C25B 62.9
Er24 C54B C50B C25B 64.57(12)
C55B C54B C50B C51B -133.5
C53B C54B C50B C51B 6.6
Er19 C54B C50B C51B -66.3(2)
Er9 C54B C50B C51B -59.9(3)
Er4 C54B C50B C51B -64.9
Er24 C54B C50B C51B -63.26(12)
C55B C54B C50B Er19 -67.1(2)
C53B C54B C50B Er19 72.9(2)
Er9 C54B C50B Er19 6.5(4)
Er4 C54B C50B Er19 1.4(2)
Er24 C54B C50B Er19 3.1(3)
C55B C54B C50B Er4 -68.6
C53B C54B C50B Er4 71.5
Er19 C54B C50B Er4 -1.4(2)
Er9 C54B C50B Er4 5.1(3)
Er24 C54B C50B Er4 1.67(12)
C55B C54B C50B Er24 -70.23(12)
C53B C54B C50B Er24 69.84(12)
Er19 C54B C50B Er24 -3.1(3)
Er9 C54B C50B Er24 3.4(4)
Er4 C54B C50B Er24 -1.67(12)
C55B C54B C50B Er9 -73.6(3)
C53B C54B C50B Er9 66.5(3)
Er19 C54B C50B Er9 -6.5(4)
Er4 C54B C50B Er9 -5.1(3)
Er24 C54B C50B Er9 -3.4(4)
C51B C52B C49B C61B -157.8
C53B C52B C49B C61B -21.3
Er19 C52B C49B C61B -87.40(17)
Er4 C52B C49B C61B -94.0
Er9 C52B C49B C61B -65.5(3)
Er24 C52B C49B C61B -99.39(13)
C51B C52B C49B C47B -6.8
C53B C52B C49B C47B 129.7
Er19 C52B C49B C47B 63.61(17)
Er4 C52B C49B C47B 57.0
Er9 C52B C49B C47B 85.5(3)
Er24 C52B C49B C47B 51.61(13)
C51B C52B C49B Er24 -58.42(13)
C53B C52B C49B Er24 78.11(13)
Er19 C52B C49B Er24 12.0(2)
Er4 C52B C49B Er24 5.34(13)
Er9 C52B C49B Er24 33.9(4)
C51B C52B C49B Er4 -63.8
C53B C52B C49B Er4 72.8
Er19 C52B C49B Er4 6.65(17)
Er9 C52B C49B Er4 28.6(3)
Er24 C52B C49B Er4 -5.34(13)
C51B C52B C49B Er19 -70.41(17)
C53B C52B C49B Er19 66.12(17)
Er4 C52B C49B Er19 -6.65(17)
Er9 C52B C49B Er19 21.9(3)
Er24 C52B C49B Er19 -12.0(2)
C51B C52B C49B Er9 -92.3(3)
C53B C52B C49B Er9 44.2(3)
Er19 C52B C49B Er9 -21.9(3)
Er4 C52B C49B Er9 -28.6(3)
Er24 C52B C49B Er9 -33.9(4)
C65B C61B C49B C52B 157.1
C59B C61B C49B C52B 12.7
Er13 C61B C49B C52B 68.1(4)
Er9 C61B C49B C52B 58.5(3)
C65B C61B C49B C47B 4.9
C59B C61B C49B C47B -139.5
Er13 C61B C49B C47B -84.0(4)
Er9 C61B C49B C47B -93.6(3)
C65B C61B C49B Er24 78.54(12)
C59B C61B C49B Er24 -65.87(12)
Er13 C61B C49B Er24 -10.5(4)
Er9 C61B C49B Er24 -20.0(3)
C65B C61B C49B Er4 87.5
C59B C61B C49B Er4 -56.9
Er13 C61B C49B Er4 -1.4(4)
Er9 C61B C49B Er4 -11.0(3)
C65B C61B C49B Er19 94.62(16)
C59B C61B C49B Er19 -49.79(16)
Er13 C61B C49B Er19 5.6(4)
Er9 C61B C49B Er19 -4.0(3)
C65B C61B C49B Er9 98.6(3)
C59B C61B C49B Er9 -45.8(3)
Er13 C61B C49B Er9 9.6(5)
C65B C83B C48B C47B 2.0
C38B C83B C48B C47B 157.0
Er23 C83B C48B C47B 84.70(11)
Er3 C83B C48B C47B 78.5
C65B C83B C48B C46B -158.4
C38B C83B C48B C46B -3.4
Er23 C83B C48B C46B -75.75(11)
Er3 C83B C48B C46B -82.0
C65B C83B C48B Er14 -93.2(4)
C38B C83B C48B Er14 61.8(4)
Er23 C83B C48B Er14 -10.5(4)
Er3 C83B C48B Er14 -16.8(4)
C65B C83B C48B Er22 -105.2(5)
C38B C83B C48B Er22 49.8(5)
Er23 C83B C48B Er22 -22.5(5)
Er3 C83B C48B Er22 -28.8(5)
C83B C48B C47B C49B -0.5
C46B C48B C47B C49B 159.1
Er14 C48B C47B C49B 111.7(3)
Er22 C48B C47B C49B 110.8(4)
C83B C48B C47B C9B -158.3
C46B C48B C47B C9B 1.3
Er14 C48B C47B C9B -46.1(3)
Er22 C48B C47B C9B -47.0(4)
C83B C48B C47B Er11 -104.13(17)
C46B C48B C47B Er11 55.48(17)
Er14 C48B C47B Er11 8.1(4)
Er22 C48B C47B Er11 7.1(5)
C83B C48B C47B Er24 -85.37(14)
C46B C48B C47B Er24 74.23(14)
Er14 C48B C47B Er24 26.8(3)
Er22 C48B C47B Er24 25.9(5)
C83B C48B C47B Er4 -79.6
C46B C48B C47B Er4 80.0
Er14 C48B C47B Er4 32.6(3)
Er22 C48B C47B Er4 31.6(4)
C52B C49B C47B C48B -153.2
C61B C49B C47B C48B -2.9
Er24 C49B C47B C48B -99.41(14)
Er4 C49B C47B C48B -101.4
Er19 C49B C47B C48B -101.31(17)
Er9 C49B C47B C48B -85.1(3)
C52B C49B C47B C9B 5.4
C61B C49B C47B C9B 155.7
Er24 C49B C47B C9B 59.12(14)
Er4 C49B C47B C9B 57.1
Er19 C49B C47B C9B 57.23(17)
Er9 C49B C47B C9B 73.4(3)
C52B C49B C47B Er11 -49.61(15)
C61B C49B C47B Er11 100.68(15)
Er24 C49B C47B Er11 4.1(2)
Er4 C49B C47B Er11 2.11(15)
Er19 C49B C47B Er11 2.2(2)
Er9 C49B C47B Er11 18.4(3)
C52B C49B C47B Er24 -53.74(14)
C61B C49B C47B Er24 96.55(14)
Er4 C49B C47B Er24 -2.02(14)
Er19 C49B C47B Er24 -1.9(3)
Er9 C49B C47B Er24 14.3(3)
C52B C49B C47B Er4 -51.7
C61B C49B C47B Er4 98.6
Er24 C49B C47B Er4 2.02(14)
Er19 C49B C47B Er4 0.13(18)
Er9 C49B C47B Er4 16.3(3)
C83B C48B C46B C35B 3.6
C47B C48B C46B C35B -156.9
Er14 C48B C46B C35B -98.3(4)
Er22 C48B C46B C35B -84.1(7)
C83B C48B C46B C6B 159.3
C47B C48B C46B C6B -1.2
Er14 C48B C46B C6B 57.3(4)
Er22 C48B C46B C6B 71.6(7)
C83B C48B C46B Er22 87.7(7)
C47B C48B C46B Er22 -72.8(7)
Er14 C48B C46B Er22 -14.3(6)
C83B C48B C46B Er14 102.0(4)
C47B C48B C46B Er14 -58.5(4)
Er22 C48B C46B Er14 14.3(6)
C83B C48B C46B Er8 82.0
C47B C48B C46B Er8 -78.5
Er14 C48B C46B Er8 -20.0(4)
Er22 C48B C46B Er8 -5.7(7)
C69B C68B C41B C16F -0.3
C63B C68B C41B C16F -150.5
C69B C68B C41B C40B 145.9
C63B C68B C41B C40B -4.4
Er2 C68B C41B C40B 85.00(8)
Er27 C68B C41B C40B 86.1(3)
Er3 C68B C41B C40B 59.23(6)
Er5 C68B C41B C40B 72.54(7)
Er26 C68B C41B C40B 90.0
Er12 C68B C41B C40B 82.89(11)
Er23 C68B C41B C40B 62.11(16)
Er28 C68B C41B C40B 83.4(5)
C69B C68B C41B C2E 7.7
C63B C68B C41B C2E -142.6
C69B C68B C41B Er5 73.31(7)
C63B C68B C41B Er5 -76.92(7)
Er2 C68B C41B Er5 12.46(11)
Er27 C68B C41B Er5 13.6(3)
Er3 C68B C41B Er5 -13.31(7)
Er26 C68B C41B Er5 17.47(8)
Er12 C68B C41B Er5 10.35(13)
Er23 C68B C41B Er5 -10.43(16)
Er28 C68B C41B Er5 10.8(5)
C69B C68B C41B Er3 86.62(6)
C63B C68B C41B Er3 -63.61(6)
Er2 C68B C41B Er3 25.77(10)
Er27 C68B C41B Er3 26.9(3)
Er5 C68B C41B Er3 13.31(7)
Er26 C68B C41B Er3 30.78(7)
Er12 C68B C41B Er3 23.66(12)
Er23 C68B C41B Er3 2.9(2)
Er28 C68B C41B Er3 24.1(5)
C69B C68B C41B Er23 83.74(16)
C63B C68B C41B Er23 -66.49(16)
Er2 C68B C41B Er23 22.88(18)
Er27 C68B C41B Er23 24.0(3)
Er3 C68B C41B Er23 -2.9(2)
Er5 C68B C41B Er23 10.43(16)
Er26 C68B C41B Er23 27.90(17)
Er12 C68B C41B Er23 20.8(2)
Er28 C68B C41B Er23 21.2(5)
C69B C68B C41B Er27 59.8(3)
C63B C68B C41B Er27 -90.5(3)
Er2 C68B C41B Er27 -1.1(3)
Er3 C68B C41B Er27 -26.9(3)
Er5 C68B C41B Er27 -13.6(3)
Er26 C68B C41B Er27 3.9(3)
Er12 C68B C41B Er27 -3.2(3)
Er23 C68B C41B Er27 -24.0(3)
Er28 C68B C41B Er27 -2.7(6)
C69B C68B C41B Er28 62.5(5)
C63B C68B C41B Er28 -87.7(5)
Er2 C68B C41B Er28 1.6(5)
Er27 C68B C41B Er28 2.7(6)
Er3 C68B C41B Er28 -24.1(5)
Er5 C68B C41B Er28 -10.8(5)
Er26 C68B C41B Er28 6.7(5)
Er12 C68B C41B Er28 -0.5(5)
Er23 C68B C41B Er28 -21.2(5)
C69B C68B C41B Er2 60.86(8)
C63B C68B C41B Er2 -89.38(8)
Er27 C68B C41B Er2 1.1(3)
Er3 C68B C41B Er2 -25.77(10)
Er5 C68B C41B Er2 -12.46(11)
Er26 C68B C41B Er2 5.02(9)
Er12 C68B C41B Er2 -2.11(15)
Er23 C68B C41B Er2 -22.88(18)
Er28 C68B C41B Er2 -1.6(5)
C69B C68B C41B Er26 55.8
C63B C68B C41B Er26 -94.4
Er2 C68B C41B Er26 -5.02(9)
Er27 C68B C41B Er26 -3.9(3)
Er3 C68B C41B Er26 -30.78(7)
Er5 C68B C41B Er26 -17.47(8)
Er12 C68B C41B Er26 -7.13(11)
Er23 C68B C41B Er26 -27.90(17)
Er28 C68B C41B Er26 -6.7(5)
C62B C64B C40B C39B 144.8
C65B C64B C40B C39B 2.7
Er3 C64B C40B C39B 73.71(6)
Er23 C64B C40B C39B 67.64(14)
Er13 C64B C40B C39B 87.0(4)
Er5 C64B C40B C39B 74.79(6)
C62B C64B C40B C41B 4.2
C65B C64B C40B C41B -137.9
Er3 C64B C40B C41B -66.95(6)
Er23 C64B C40B C41B -73.02(14)
Er13 C64B C40B C41B -53.7(4)
Er5 C64B C40B C41B -65.87(6)
C62B C64B C40B Er3 71.11(6)
C65B C64B C40B Er3 -70.97(6)
Er23 C64B C40B Er3 -6.08(17)
Er13 C64B C40B Er3 13.3(4)
Er5 C64B C40B Er3 1.08(10)
C62B C64B C40B Er23 77.18(14)
C65B C64B C40B Er23 -64.89(14)
Er3 C64B C40B Er23 6.08(17)
Er13 C64B C40B Er23 19.3(4)
Er5 C64B C40B Er23 7.16(13)
C62B C64B C40B Er5 70.03(6)
C65B C64B C40B Er5 -72.05(6)
Er3 C64B C40B Er5 -1.08(10)
Er23 C64B C40B Er5 -7.16(13)
Er13 C64B C40B Er5 12.2(4)
C62B C64B C40B Er28 74.1(4)
C65B C64B C40B Er28 -68.0(4)
Er3 C64B C40B Er28 3.0(4)
Er23 C64B C40B Er28 -3.1(4)
Er13 C64B C40B Er28 16.2(6)
Er5 C64B C40B Er28 4.1(4)
C62B C64B C40B Er27 60.2(2)
C65B C64B C40B Er27 -81.8(2)
Er3 C64B C40B Er27 -10.9(3)
Er23 C64B C40B Er27 -17.0(3)
Er13 C64B C40B Er27 2.4(4)
Er5 C64B C40B Er27 -9.8(2)
C16F C41B C40B C64B 142.0
C68B C41B C40B C64B 2.4
C2E C41B C40B C64B 147.4
Er5 C41B C40B C64B 80.06(7)
Er3 C41B C40B C64B 69.17(6)
Er23 C41B C40B C64B 76.89(13)
Er27 C41B C40B C64B 78.6(3)
Er28 C41B C40B C64B 92.4(6)
Er2 C41B C40B C64B 64.90(10)
Er26 C41B C40B C64B 72.58(6)
C16F C41B C40B C39B -0.8
C68B C41B C40B C39B -140.3
C2E C41B C40B C39B 4.7
Er5 C41B C40B C39B -62.70(7)
Er3 C41B C40B C39B -73.58(6)
Er23 C41B C40B C39B -65.86(13)
Er27 C41B C40B C39B -64.1(3)
Er28 C41B C40B C39B -50.3(6)
Er2 C41B C40B C39B -77.85(10)
Er26 C41B C40B C39B -70.17(6)
C68B C41B C40B Er3 -66.72(6)
Er5 C41B C40B Er3 10.89(7)
Er23 C41B C40B Er3 7.72(16)
Er27 C41B C40B Er3 9.4(3)
Er28 C41B C40B Er3 23.3(6)
Er2 C41B C40B Er3 -4.27(11)
Er26 C41B C40B Er3 3.41(8)
C68B C41B C40B Er23 -74.44(13)
Er5 C41B C40B Er23 3.17(16)
Er3 C41B C40B Er23 -7.72(16)
Er27 C41B C40B Er23 1.7(3)
Er28 C41B C40B Er23 15.6(6)
Er2 C41B C40B Er23 -11.99(16)
Er26 C41B C40B Er23 -4.31(14)
C68B C41B C40B Er5 -77.61(7)
Er3 C41B C40B Er5 -10.89(7)
Er23 C41B C40B Er5 -3.17(16)
Er27 C41B C40B Er5 -1.4(3)
Er28 C41B C40B Er5 12.4(5)
Er2 C41B C40B Er5 -15.16(12)
Er26 C41B C40B Er5 -7.47(8)
C68B C41B C40B Er28 -90.0(6)
Er5 C41B C40B Er28 -12.4(5)
Er3 C41B C40B Er28 -23.3(6)
Er23 C41B C40B Er28 -15.6(6)
Er27 C41B C40B Er28 -13.8(6)
Er2 C41B C40B Er28 -27.5(6)
Er26 C41B C40B Er28 -19.9(6)
C68B C41B C40B Er27 -76.2(3)
Er5 C41B C40B Er27 1.4(3)
Er3 C41B C40B Er27 -9.4(3)
Er23 C41B C40B Er27 -1.7(3)
Er28 C41B C40B Er27 13.8(6)
Er2 C41B C40B Er27 -13.7(3)
Er26 C41B C40B Er27 -6.0(3)
C64B C40B C39B C5F -146.3
C41B C40B C39B C5F -2.9
C64B C40B C39B C38B -3.1
C41B C40B C39B C38B 140.4
Er3 C40B C39B C38B 70.07(7)
Er23 C40B C39B C38B 71.38(18)
Er5 C40B C39B C38B 82.15(6)
Er28 C40B C39B C38B 90.5(5)
Er27 C40B C39B C38B 90.60(19)
C64B C40B C39B C32E -148.6
C41B C40B C39B C32E -5.2
C64B C40B C39B Er23 -74.44(18)
C41B C40B C39B Er23 68.99(18)
Er3 C40B C39B Er23 -1.3(2)
Er5 C40B C39B Er23 10.76(17)
Er28 C40B C39B Er23 19.1(5)
Er27 C40B C39B Er23 19.2(2)
C64B C40B C39B Er3 -73.13(7)
C41B C40B C39B Er3 70.30(7)
Er23 C40B C39B Er3 1.3(2)
Er5 C40B C39B Er3 12.07(7)
Er28 C40B C39B Er3 20.4(4)
Er27 C40B C39B Er3 20.5(2)
C64B C40B C39B Er5 -85.20(6)
C41B C40B C39B Er5 58.23(6)
Er3 C40B C39B Er5 -12.07(7)
Er23 C40B C39B Er5 -10.76(17)
Er28 C40B C39B Er5 8.3(4)
Er27 C40B C39B Er5 8.46(19)
C64B C40B C39B Er28 -93.5(5)
C41B C40B C39B Er28 49.9(5)
Er3 C40B C39B Er28 -20.4(4)
Er23 C40B C39B Er28 -19.1(5)
Er5 C40B C39B Er28 -8.3(4)
Er27 C40B C39B Er28 0.1(5)
C65B C83B C38B C36B 156.2
C48B C83B C38B C36B 0.1
Er23 C83B C38B C36B 95.67(11)
Er3 C83B C38B C36B 99.4
C65B C83B C38B C39B 10.4
C48B C83B C38B C39B -145.8
Er23 C83B C38B C39B -50.21(11)
Er3 C83B C38B C39B -46.5
C65B C83B C38B Er23 60.57(11)
C48B C83B C38B Er23 -95.60(11)
Er3 C83B C38B Er23 3.74(14)
C65B C83B C38B Er3 56.8
C48B C83B C38B Er3 -99.3
Er23 C83B C38B Er3 -3.74(14)
C65B C83B C38B Er5 60.7
C48B C83B C38B Er5 -95.5
Er23 C83B C38B Er5 0.08(13)
Er3 C83B C38B Er5 3.82(5)
C5F C39B C38B C36B -2.3
C40B C39B C38B C36B -152.6
C32E C39B C38B C36B -14.0
Er23 C39B C38B C36B -88.69(15)
Er3 C39B C38B C36B -94.57(6)
Er5 C39B C38B C36B -83.05(6)
Er28 C39B C38B C36B -69.5(6)
C5F C39B C38B C83B 146.5
C40B C39B C38B C83B -3.9
C32E C39B C38B C83B 134.7
Er23 C39B C38B C83B 60.04(15)
Er3 C39B C38B C83B 54.17(6)
Er5 C39B C38B C83B 65.68(6)
Er28 C39B C38B C83B 79.2(6)
C40B C39B C38B Er23 -63.91(15)
Er3 C39B C38B Er23 -5.87(17)
Er5 C39B C38B Er23 5.64(17)
Er28 C39B C38B Er23 19.2(7)
C40B C39B C38B Er3 -58.04(6)
Er23 C39B C38B Er3 5.87(17)
Er5 C39B C38B Er3 11.51(5)
Er28 C39B C38B Er3 25.0(6)
C40B C39B C38B Er5 -69.55(6)
Er23 C39B C38B Er5 -5.64(17)
Er3 C39B C38B Er5 -11.51(5)
Er28 C39B C38B Er5 13.5(6)
C83B C38B C36B C20F -148.3
C39B C38B C36B C20F 1.7
C83B C38B C36B C29E -141.9
C39B C38B C36B C29E 8.1
C83B C38B C36B C35B 3.3
C39B C38B C36B C35B 153.3
Er23 C38B C36B C35B 90.44(14)
Er3 C38B C36B C35B 89.0
Er5 C38B C36B C35B 96.1
C83B C38B C36B Er25 -70.2(4)
C39B C38B C36B Er25 79.8(4)
Er23 C38B C36B Er25 16.9(4)
Er3 C38B C36B Er25 15.5(4)
Er5 C38B C36B Er25 22.6(4)
C83B C38B C36B Er6 -82.5(3)
C39B C38B C36B Er6 67.5(3)
Er23 C38B C36B Er6 4.7(3)
Er3 C38B C36B Er6 3.2(3)
Er5 C38B C36B Er6 10.3(3)
C6B C46B C35B C37B -9.2
C48B C46B C35B C37B 146.9
Er22 C46B C35B C37B 51.4(6)
Er14 C46B C35B C37B 52.2(4)
Er8 C46B C35B C37B 48.3
C6B C46B C35B C36B -156.5
C48B C46B C35B C36B -0.5
Er22 C46B C35B C36B -95.9(6)
Er14 C46B C35B C36B -95.2(4)
Er8 C46B C35B C36B -99.0
C6B C46B C35B Er22 -60.6(6)
C48B C46B C35B Er22 95.5(6)
Er14 C46B C35B Er22 0.8(7)
Er8 C46B C35B Er22 -3.1(6)
C6B C46B C35B Er25 -71.4(4)
C48B C46B C35B Er25 84.7(4)
Er22 C46B C35B Er25 -10.8(7)
Er14 C46B C35B Er25 -10.0(5)
Er8 C46B C35B Er25 -13.9(4)
C6B C46B C35B Er8 -57.5
C48B C46B C35B Er8 98.6
Er22 C46B C35B Er8 3.1(6)
Er14 C46B C35B Er8 3.8(4)
C6B C46B C35B Er17 -59.81(13)
C48B C46B C35B Er17 96.23(13)
Er22 C46B C35B Er17 0.8(6)
Er14 C46B C35B Er17 1.5(4)
Er8 C46B C35B Er17 -2.32(16)
C6B C46B C35B Er6 -80.1(2)
C48B C46B C35B Er6 76.0(3)
Er22 C46B C35B Er6 -19.5(6)
Er14 C46B C35B Er6 -18.7(4)
Er8 C46B C35B Er6 -22.6(3)
C6B C46B C35B Er14 -61.3(4)
C48B C46B C35B Er14 94.7(4)
Er22 C46B C35B Er14 -0.8(7)
Er8 C46B C35B Er14 -3.8(4)
C16E C37B C35B C46B -145.8
C19B C37B C35B C46B 1.4
C19F C37B C35B C46B -137.5
Er25 C37B C35B C46B -81.8(4)
Er8 C37B C35B C46B -55.2
Er17 C37B C35B C46B -64.98(15)
Er22 C37B C35B C46B -48.5(6)
Er6 C37B C35B C46B -92.4(3)
C16E C37B C35B C36B 4.7
C19B C37B C35B C36B 151.9
C19F C37B C35B C36B 13.0
Er25 C37B C35B C36B 68.7(4)
Er8 C37B C35B C36B 95.3
Er17 C37B C35B C36B 85.53(15)
Er22 C37B C35B C36B 102.0(6)
Er6 C37B C35B C36B 58.1(3)
C19B C37B C35B Er22 49.9(6)
Er25 C37B C35B Er22 -33.3(7)
Er8 C37B C35B Er22 -6.8(6)
Er17 C37B C35B Er22 -16.5(6)
Er6 C37B C35B Er22 -43.9(6)
C19B C37B C35B Er25 83.2(4)
Er8 C37B C35B Er25 26.6(4)
Er17 C37B C35B Er25 16.8(4)
Er22 C37B C35B Er25 33.3(7)
Er6 C37B C35B Er25 -10.6(4)
C19B C37B C35B Er8 56.6
Er25 C37B C35B Er8 -26.6(4)
Er17 C37B C35B Er8 -9.74(15)
Er22 C37B C35B Er8 6.8(6)
Er6 C37B C35B Er8 -37.2(3)
C19B C37B C35B Er17 66.37(15)
Er25 C37B C35B Er17 -16.8(4)
Er8 C37B C35B Er17 9.74(15)
Er22 C37B C35B Er17 16.5(6)
Er6 C37B C35B Er17 -27.4(3)
C19B C37B C35B Er6 93.8(3)
Er25 C37B C35B Er6 10.6(4)
Er8 C37B C35B Er6 37.2(3)
Er17 C37B C35B Er6 27.4(3)
Er22 C37B C35B Er6 43.9(6)
C19B C37B C35B Er14 42.2(3)
Er25 C37B C35B Er14 -41.0(5)
Er8 C37B C35B Er14 -14.4(3)
Er17 C37B C35B Er14 -24.1(3)
Er22 C37B C35B Er14 -7.6(6)
Er6 C37B C35B Er14 -51.5(4)
C20F C36B C35B C46B 142.2
C29E C36B C35B C46B 148.9
C38B C36B C35B C46B -3.1
Er25 C36B C35B C46B 95.1(3)
Er6 C36B C35B C46B 96.2(2)
C20F C36B C35B C37B -9.2
C29E C36B C35B C37B -2.6
C38B C36B C35B C37B -154.5
Er25 C36B C35B C37B -56.3(3)
Er6 C36B C35B C37B -55.2(2)
C38B C36B C35B Er22 -75.8(7)
Er25 C36B C35B Er22 22.3(7)
Er6 C36B C35B Er22 23.5(7)
C38B C36B C35B Er25 -98.2(3)
Er6 C36B C35B Er25 1.1(4)
C38B C36B C35B Er8 -88.49(6)
Er25 C36B C35B Er8 9.7(3)
Er6 C36B C35B Er8 10.8(2)
C38B C36B C35B Er17 -95.68(12)
Er25 C36B C35B Er17 2.5(3)
Er6 C36B C35B Er17 3.6(3)
C38B C36B C35B Er6 -99.3(2)
Er25 C36B C35B Er6 -1.1(4)
C38B C36B C35B Er14 -64.2(4)
Er25 C36B C35B Er14 33.9(5)
Er6 C36B C35B Er14 35.1(4)
C55B C56B C34B C28B 5.7
C57B C56B C34B C28B -144.1
Er9 C56B C34B C28B -67.7(4)
Er20 C56B C34B C28B -68.3(3)
Er13 C56B C34B C28B -92.1(3)
Er19 C56B C34B C28B -50.24(16)
C55B C56B C34B C33B 154.0
C57B C56B C34B C33B 4.2
Er9 C56B C34B C33B 80.6(4)
Er20 C56B C34B C33B 80.0(3)
Er13 C56B C34B C33B 56.2(3)
Er19 C56B C34B C33B 98.01(16)
C55B C56B C34B Er20 74.0(3)
C57B C56B C34B Er20 -75.8(3)
Er9 C56B C34B Er20 0.6(5)
Er13 C56B C34B Er20 -23.8(4)
Er19 C56B C34B Er20 18.0(3)
C55B C56B C34B Er12 89.12(12)
C57B C56B C34B Er12 -60.70(12)
Er9 C56B C34B Er12 15.7(4)
Er20 C56B C34B Er12 15.1(3)
Er13 C56B C34B Er12 -8.7(3)
Er19 C56B C34B Er12 33.2(2)
C57B C58B C33B C30B 151.8
C63B C58B C33B C30B 7.9
Er13 C58B C33B C30B 81.5(4)
Er20 C58B C33B C30B 81.7(3)
Er12 C58B C33B C30B 59.86(14)
C57B C58B C33B C34B 5.5
C63B C58B C33B C34B -138.4
Er13 C58B C33B C34B -64.8(4)
Er20 C58B C33B C34B -64.6(3)
Er12 C58B C33B C34B -86.45(14)
C57B C58B C33B Er20 70.0(3)
C63B C58B C33B Er20 -73.8(3)
Er13 C58B C33B Er20 -0.3(5)
Er12 C58B C33B Er20 -21.9(3)
C57B C58B C33B Er12 91.92(14)
C63B C58B C33B Er12 -51.97(14)
Er13 C58B C33B Er12 21.6(4)
Er20 C58B C33B Er12 21.9(3)
C57B C58B C33B Er2 99.75(7)
C63B C58B C33B Er2 -44.14(7)
Er13 C58B C33B Er2 29.4(4)
Er20 C58B C33B Er2 29.7(3)
Er12 C58B C33B Er2 7.83(13)
C56B C34B C33B C30B -152.5
C28B C34B C33B C30B -4.0
Er20 C34B C33B C30B -58.6(3)
Er12 C34B C33B C30B -56.60(12)
C56B C34B C33B C58B -6.0
C28B C34B C33B C58B 142.5
Er20 C34B C33B C58B 87.9(3)
Er12 C34B C33B C58B 89.87(12)
C56B C34B C33B Er20 -94.0(3)
C28B C34B C33B Er20 54.6(3)
Er12 C34B C33B Er20 2.0(3)
C56B C34B C33B Er12 -95.91(12)
C28B C34B C33B Er12 52.62(12)
Er20 C34B C33B Er12 -2.0(3)
C56B C34B C33B Er2 -94.92(7)
C28B C34B C33B Er2 53.61(7)
Er20 C34B C33B Er2 -1.0(3)
Er12 C34B C33B Er2 0.99(16)
C30B C32B C31B C28B 2.3
C14F C32B C31B C28B -147.6
C19E C32B C31B C28B -138.2
Er12 C32B C31B C28B -56.77(14)
Er20 C32B C31B C28B -47.7(3)
Er2 C32B C31B C28B -62.08(11)
Er26 C32B C31B C28B -70.72(6)
Er7 C32B C31B C28B -97.6(5)
C30B C32B C31B C29B 152.8
C14F C32B C31B C29B 3.0
C19E C32B C31B C29B 12.4
Er12 C32B C31B C29B 93.83(14)
Er20 C32B C31B C29B 102.9(3)
Er2 C32B C31B C29B 88.51(11)
Er26 C32B C31B C29B 79.88(6)
Er7 C32B C31B C29B 53.0(5)
C30B C32B C31B Er20 50.0(3)
Er12 C32B C31B Er20 -9.0(3)
Er2 C32B C31B Er20 -14.4(3)
Er26 C32B C31B Er20 -23.0(3)
Er7 C32B C31B Er20 -49.9(5)
C30B C32B C31B Er12 59.02(14)
Er20 C32B C31B Er12 9.0(3)
Er2 C32B C31B Er12 -5.31(18)
Er26 C32B C31B Er12 -13.95(14)
Er7 C32B C31B Er12 -40.9(5)
C58B C33B C30B C32B -145.4
C34B C33B C30B C32B -3.5
Er20 C33B C30B C32B -54.7(3)
Er12 C33B C30B C32B -71.39(16)
Er2 C33B C30B C32B -79.90(9)
C58B C33B C30B C69B -1.9
C34B C33B C30B C69B 139.9
Er20 C33B C30B C69B 88.7(3)
Er12 C33B C30B C69B 72.08(16)
Er2 C33B C30B C69B 63.57(9)
C58B C33B C30B Er12 -73.99(16)
C34B C33B C30B Er12 67.84(16)
Er20 C33B C30B Er12 16.7(3)
Er2 C33B C30B Er12 -8.51(16)
C58B C33B C30B Er2 -65.48(9)
C34B C33B C30B Er2 76.36(9)
Er20 C33B C30B Er2 25.2(3)
Er12 C33B C30B Er2 8.51(16)
C58B C33B C30B Er20 -90.7(3)
C34B C33B C30B Er20 51.2(3)
Er12 C33B C30B Er20 -16.7(3)
Er2 C33B C30B Er20 -25.2(3)
C58B C33B C30B Er26 -68.35(6)
C34B C33B C30B Er26 73.49(6)
Er20 C33B C30B Er26 22.3(3)
Er12 C33B C30B Er26 5.65(17)
Er2 C33B C30B Er26 -2.87(11)
C58B C33B C30B Er27 -58.3(2)
C34B C33B C30B Er27 83.6(2)
Er20 C33B C30B Er27 32.4(3)
Er12 C33B C30B Er27 15.7(3)
Er2 C33B C30B Er27 7.2(3)
C14F C32B C30B C33B 148.2
C31B C32B C30B C33B 4.4
C19E C32B C30B C33B 151.4
Er12 C32B C30B C33B 73.53(18)
Er20 C32B C30B C33B 51.2(3)
Er2 C32B C30B C33B 84.90(11)
Er26 C32B C30B C33B 90.02(6)
Er7 C32B C30B C33B 91.3(5)
C14F C32B C30B C69B 2.2
C31B C32B C30B C69B -141.6
C19E C32B C30B C69B 5.5
Er12 C32B C30B C69B -72.44(18)
Er20 C32B C30B C69B -94.8(3)
Er2 C32B C30B C69B -61.07(11)
Er26 C32B C30B C69B -55.95(6)
Er7 C32B C30B C69B -54.7(5)
C31B C32B C30B Er12 -69.13(18)
Er20 C32B C30B Er12 -22.3(3)
Er2 C32B C30B Er12 11.37(15)
Er26 C32B C30B Er12 16.49(18)
Er7 C32B C30B Er12 17.7(5)
C31B C32B C30B Er2 -80.50(11)
Er12 C32B C30B Er2 -11.37(15)
Er20 C32B C30B Er2 -33.7(3)
Er26 C32B C30B Er2 5.12(12)
Er7 C32B C30B Er2 6.4(5)
C31B C32B C30B Er20 -46.8(3)
Er12 C32B C30B Er20 22.3(3)
Er2 C32B C30B Er20 33.7(3)
Er26 C32B C30B Er20 38.8(3)
Er7 C32B C30B Er20 40.1(5)
C31B C32B C30B Er26 -85.62(6)
Er12 C32B C30B Er26 -16.49(18)
Er20 C32B C30B Er26 -38.8(3)
Er2 C32B C30B Er26 -5.12(12)
Er7 C32B C30B Er26 1.2(5)
C31B C32B C30B Er27 -91.42(19)
Er12 C32B C30B Er27 -22.3(2)
Er20 C32B C30B Er27 -44.6(3)
Er2 C32B C30B Er27 -10.92(19)
Er26 C32B C30B Er27 -5.80(19)
Er7 C32B C30B Er27 -4.6(5)
C68B C69B C30B C33B -4.0
C15F C69B C30B C33B -143.8
C17E C69B C30B C33B -149.7
Er2 C69B C30B C33B -76.13(11)
Er26 C69B C30B C33B -84.57(7)
Er12 C69B C30B C33B -73.84(14)
Er27 C69B C30B C33B -80.1(3)
Er5 C69B C30B C33B -70.69(6)
C68B C69B C30B C32B 141.9
C15F C69B C30B C32B 2.0
C17E C69B C30B C32B -3.9
Er2 C69B C30B C32B 69.71(11)
Er26 C69B C30B C32B 61.28(6)
Er12 C69B C30B C32B 72.00(14)
Er27 C69B C30B C32B 65.8(3)
Er5 C69B C30B C32B 75.15(6)
C68B C69B C30B Er12 69.87(14)
Er2 C69B C30B Er12 -2.3(2)
Er26 C69B C30B Er12 -10.73(14)
Er27 C69B C30B Er12 -6.2(3)
Er5 C69B C30B Er12 3.15(15)
C68B C69B C30B Er2 72.16(11)
Er26 C69B C30B Er2 -8.43(11)
Er12 C69B C30B Er2 2.3(2)
Er27 C69B C30B Er2 -4.0(3)
Er5 C69B C30B Er2 5.44(12)
C68B C69B C30B Er20 64.9(3)
Er2 C69B C30B Er20 -7.2(3)
Er26 C69B C30B Er20 -15.7(3)
Er12 C69B C30B Er20 -4.9(3)
Er27 C69B C30B Er20 -11.2(4)
Er5 C69B C30B Er20 -1.8(3)
C68B C69B C30B Er26 80.59(7)
Er2 C69B C30B Er26 8.43(11)
Er12 C69B C30B Er26 10.73(14)
Er27 C69B C30B Er26 4.5(3)
Er5 C69B C30B Er26 13.87(8)
C68B C69B C30B Er27 76.1(3)
Er2 C69B C30B Er27 4.0(3)
Er26 C69B C30B Er27 -4.5(3)
Er12 C69B C30B Er27 6.2(3)
Er5 C69B C30B Er27 9.4(3)
C28B C31B C29B C21E 142.2
C32B C31B C29B C21E -8.5
C28B C31B C29B C20B -2.7
C32B C31B C29B C20B -153.3
Er20 C31B C29B C20B -68.7(3)
Er12 C31B C29B C20B -88.83(12)
C28B C31B C29B C3F 149.1
C32B C31B C29B C3F -1.5
C28B C31B C29B Er7 94.0(5)
C32B C31B C29B Er7 -56.7(5)
Er20 C31B C29B Er7 27.9(5)
Er12 C31B C29B Er7 7.8(5)
C29B C31B C28B C34B -156.5
C32B C31B C28B C34B -9.4
Er20 C31B C28B C34B -65.1(3)
Er12 C31B C28B C34B -57.96(11)
C29B C31B C28B C27B -0.4
C32B C31B C28B C27B 146.7
Er20 C31B C28B C27B 91.0(3)
Er12 C31B C28B C27B 98.12(11)
C29B C31B C28B Er20 -91.4(3)
C32B C31B C28B Er20 55.7(3)
Er12 C31B C28B Er20 7.2(3)
C29B C31B C28B Er12 -98.52(11)
C32B C31B C28B Er12 48.59(11)
Er20 C31B C28B Er12 -7.2(3)
C56B C34B C28B C31B 154.8
C33B C34B C28B C31B 10.2
Er20 C34B C28B C31B 69.8(3)
Er12 C34B C28B C31B 56.27(10)
C56B C34B C28B C27B -1.5
C33B C34B C28B C27B -146.1
Er20 C34B C28B C27B -86.5(3)
Er12 C34B C28B C27B -100.09(10)
C56B C34B C28B Er20 85.0(3)
C33B C34B C28B Er20 -59.6(3)
Er12 C34B C28B Er20 -13.6(3)
C56B C34B C28B Er12 98.54(10)
C33B C34B C28B Er12 -46.05(10)
Er20 C34B C28B Er12 13.6(3)
C31B C28B C27B C21B 3.3
C34B C28B C27B C21B 158.8
Er20 C28B C27B C21B 85.7(3)
Er12 C28B C27B C21B 79.23(11)
C31B C28B C27B C26B -158.1
C34B C28B C27B C26B -2.6
Er20 C28B C27B C26B -75.6(3)
Er12 C28B C27B C26B -82.15(11)
C31B C28B C27B Er20 -82.5(3)
C34B C28B C27B Er20 73.1(3)
Er12 C28B C27B Er20 -6.5(3)
C21B C27B C26B C55B -158.1
C28B C27B C26B C55B 2.7
Er20 C27B C26B C55B -46.6(2)
C21B C27B C26B C24B -2.5
C28B C27B C26B C24B 158.2
Er20 C27B C26B C24B 108.9(2)
C21B C27B C26B Er19 -86.55(17)
C28B C27B C26B Er19 74.20(17)
Er20 C27B C26B Er19 24.9(3)
C21B C27B C26B Er4 -80.1
C28B C27B C26B Er4 80.7
Er20 C27B C26B Er4 31.4(2)
C21B C27B C26B Er9 -105.0(3)
C28B C27B C26B Er9 55.7(3)
Er20 C27B C26B Er9 6.4(4)
C21B C27B C26B Er15 -54.9(4)
C28B C27B C26B Er15 105.8(4)
Er20 C27B C26B Er15 56.5(4)
C54B C55B C26B C27B 152.9
C56B C55B C26B C27B 1.2
Er9 C55B C26B C27B 78.6(4)
Er19 C55B C26B C27B 98.7(2)
Er4 C55B C26B C27B 99.9
C54B C55B C26B C24B -3.2
C56B C55B C26B C24B -155.0
Er9 C55B C26B C24B -77.5(4)
Er19 C55B C26B C24B -57.5(2)
Er4 C55B C26B C24B -56.2
C54B C55B C26B Er19 54.3(2)
C56B C55B C26B Er19 -97.5(2)
Er9 C55B C26B Er19 -20.0(4)
Er4 C55B C26B Er19 1.3(2)
C54B C55B C26B Er4 53.0
C56B C55B C26B Er4 -98.8
Er9 C55B C26B Er4 -21.3(4)
Er19 C55B C26B Er4 -1.3(2)
C54B C55B C26B Er9 74.3(4)
C56B C55B C26B Er9 -77.5(4)
Er19 C55B C26B Er9 20.0(4)
Er4 C55B C26B Er9 21.3(4)
C54B C55B C26B Er15 52.8(4)
C56B C55B C26B Er15 -99.0(4)
Er9 C55B C26B Er15 -21.5(5)
Er19 C55B C26B Er15 -1.5(4)
Er4 C55B C26B Er15 -0.2(4)
C51B C50B C25B C24B 134.6
C54B C50B C25B C24B 5.7
Er19 C50B C25B C24B 61.12(16)
Er4 C50B C25B C24B 68.6
Er24 C50B C25B C24B 75.18(12)
Er9 C50B C25B C24B 52.0(3)
C51B C50B C25B C11B -4.9
C54B C50B C25B C11B -133.7
Er19 C50B C25B C11B -78.33(16)
Er4 C50B C25B C11B -70.8
Er24 C50B C25B C11B -64.28(12)
Er9 C50B C25B C11B -87.4(3)
C51B C50B C25B Er19 73.43(16)
C54B C50B C25B Er19 -55.38(16)
Er4 C50B C25B Er19 7.50(16)
Er24 C50B C25B Er19 14.1(2)
Er9 C50B C25B Er19 -9.1(3)
C51B C50B C25B Er4 65.9
C54B C50B C25B Er4 -62.9
Er19 C50B C25B Er4 -7.50(16)
Er24 C50B C25B Er4 6.56(12)
Er9 C50B C25B Er4 -16.6(3)
C51B C50B C25B Er15 63.3(4)
C54B C50B C25B Er15 -65.5(4)
Er19 C50B C25B Er15 -10.1(4)
Er4 C50B C25B Er15 -2.6(4)
Er24 C50B C25B Er15 3.9(4)
Er9 C50B C25B Er15 -19.2(5)
C51B C50B C25B Er24 59.37(12)
C54B C50B C25B Er24 -69.43(12)
Er19 C50B C25B Er24 -14.1(2)
Er4 C50B C25B Er24 -6.56(12)
Er9 C50B C25B Er24 -23.2(3)
C51B C50B C25B Er11 48.29(13)
C54B C50B C25B Er11 -80.51(13)
Er19 C50B C25B Er11 -25.1(2)
Er4 C50B C25B Er11 -17.64(13)
Er24 C50B C25B Er11 -11.08(16)
Er9 C50B C25B Er11 -34.2(3)
C50B C25B C24B C23B -156.7
C11B C25B C24B C23B -21.9
Er19 C25B C24B C23B -102.14(16)
Er4 C25B C24B C23B -93.7
Er15 C25B C24B C23B -64.2(5)
Er24 C25B C24B C23B -85.51(13)
Er11 C25B C24B C23B -68.07(15)
C50B C25B C24B C26B -4.6
C11B C25B C24B C26B 130.2
Er19 C25B C24B C26B 49.93(16)
Er4 C25B C24B C26B 58.4
Er15 C25B C24B C26B 87.9(5)
Er24 C25B C24B C26B 66.55(13)
Er11 C25B C24B C26B 84.00(15)
C50B C25B C24B Er15 -92.5(5)
C11B C25B C24B Er15 42.3(5)
Er19 C25B C24B Er15 -37.9(5)
Er4 C25B C24B Er15 -29.5(5)
Er24 C25B C24B Er15 -21.3(5)
Er11 C25B C24B Er15 -3.9(5)
C50B C25B C24B Er19 -54.56(16)
C11B C25B C24B Er19 80.27(16)
Er4 C25B C24B Er19 8.43(16)
Er15 C25B C24B Er19 37.9(5)
Er24 C25B C24B Er19 16.6(2)
Er11 C25B C24B Er19 34.1(2)
C50B C25B C24B Er4 -63.0
C11B C25B C24B Er4 71.8
Er19 C25B C24B Er4 -8.43(16)
Er15 C25B C24B Er4 29.5(5)
Er24 C25B C24B Er4 8.19(13)
Er11 C25B C24B Er4 25.63(15)
C50B C25B C24B Er24 -71.18(13)
C11B C25B C24B Er24 63.64(13)
Er19 C25B C24B Er24 -16.6(2)
Er4 C25B C24B Er24 -8.19(13)
Er15 C25B C24B Er24 21.3(5)
Er11 C25B C24B Er24 17.45(14)
C27B C26B C24B C25B -153.1
C55B C26B C24B C25B 3.3
Er19 C26B C24B C25B -48.65(19)
Er4 C26B C24B C25B -53.0
Er9 C26B C24B C25B -48.9(3)
Er15 C26B C24B C25B -79.6(5)
C27B C26B C24B C23B -1.8
C55B C26B C24B C23B 154.6
Er19 C26B C24B C23B 102.66(19)
Er4 C26B C24B C23B 98.3
Er9 C26B C24B C23B 102.4(3)
Er15 C26B C24B C23B 71.7(5)
C27B C26B C24B Er15 -73.5(5)
C55B C26B C24B Er15 82.9(5)
Er19 C26B C24B Er15 31.0(5)
Er4 C26B C24B Er15 26.7(5)
Er9 C26B C24B Er15 30.7(6)
C27B C26B C24B Er19 -104.46(19)
C55B C26B C24B Er19 51.95(19)
Er4 C26B C24B Er19 -4.3(2)
Er9 C26B C24B Er19 -0.3(3)
Er15 C26B C24B Er19 -31.0(5)
C27B C26B C24B Er4 -100.1
C55B C26B C24B Er4 56.3
Er19 C26B C24B Er4 4.3(2)
Er9 C26B C24B Er4 4.1(3)
Er15 C26B C24B Er4 -26.7(5)
C27B C26B C24B Er24 -95.16(13)
C55B C26B C24B Er24 61.25(13)
Er19 C26B C24B Er24 9.3(3)
Er4 C26B C24B Er24 4.96(13)
Er9 C26B C24B Er24 9.0(3)
Er15 C26B C24B Er24 -21.7(5)
C25B C24B C23B C22B 158.6
C26B C24B C23B C22B 5.8
Er15 C24B C23B C22B 90.3(5)
Er19 C24B C23B C22B 84.27(17)
Er4 C24B C23B C22B 88.8
Er24 C24B C23B C22B 91.68(12)
C25B C24B C23B C12B 13.2
C26B C24B C23B C12B -139.6
Er15 C24B C23B C12B -55.1(5)
Er19 C24B C23B C12B -61.14(17)
Er4 C24B C23B C12B -56.6
Er24 C24B C23B C12B -53.73(12)
C25B C24B C23B Er15 68.3(5)
C26B C24B C23B Er15 -84.5(5)
Er19 C24B C23B Er15 -6.0(5)
Er4 C24B C23B Er15 -1.5(5)
Er24 C24B C23B Er15 1.4(5)
C24B C23B C22B C21B -5.7
C12B C23B C22B C21B 144.5
Er15 C23B C22B C21B 69.9(5)
C24B C23B C22B C15B -154.5
C12B C23B C22B C15B -4.3
Er15 C23B C22B C15B -79.0(5)
C24B C23B C22B Er1 -91.09(5)
C12B C23B C22B Er1 59.06(5)
Er15 C23B C22B Er1 -15.6(5)
C24B C23B C22B Er15 -75.5(5)
C12B C23B C22B Er15 74.6(5)
C26B C27B C21B C22B 2.9
C28B C27B C21B C22B -158.1
Er20 C27B C21B C22B -105.2(2)
C26B C27B C21B C20B 157.8
C28B C27B C21B C20B -3.1
Er20 C27B C21B C20B 49.8(2)
C26B C27B C21B Er1 81.8
C28B C27B C21B Er1 -79.1
Er20 C27B C21B Er1 -26.2(2)
C23B C22B C21B C27B 1.2
C15B C22B C21B C27B 145.2
Er1 C22B C21B C27B 100.4
Er15 C22B C21B C27B 49.8(4)
C23B C22B C21B C20B -155.3
C15B C22B C21B C20B -11.2
Er1 C22B C21B C20B -56.1
Er15 C22B C21B C20B -106.6(4)
C23B C22B C21B Er1 -99.2
C15B C22B C21B Er1 44.8
Er15 C22B C21B Er1 -50.5(4)
C21E C29B C20B C18B 1.4
C31B C29B C20B C18B 153.0
C3F C29B C20B C18B 7.5
Er7 C29B C20B C18B 62.3(5)
C21E C29B C20B C21B -148.8
C31B C29B C20B C21B 2.9
C3F C29B C20B C21B -142.6
Er7 C29B C20B C21B -87.9(5)
C31B C29B C20B Er1 89.8
Er7 C29B C20B Er1 -1.0(5)
C31B C29B C20B Er21 94.22(13)
Er7 C29B C20B Er21 3.5(5)
C27B C21B C20B C29B 0.1
C22B C21B C20B C29B 156.0
Er1 C21B C20B C29B 98.4
C27B C21B C20B C18B -147.4
C22B C21B C20B C18B 8.5
Er1 C21B C20B C18B -49.1
C27B C21B C20B Er1 -98.3
C22B C21B C20B Er1 57.6
C27B C21B C20B Er21 -93.47(9)
C22B C21B C20B Er21 62.44(9)
Er1 C21B C20B Er21 4.83(11)
C16E C37B C19B C5B 146.3
C35B C37B C19B C5B 5.7
C19F C37B C19B C5B 152.3
Er25 C37B C19B C5B 87.2(3)
Er8 C37B C19B C5B 73.07(7)
Er17 C37B C19B C5B 84.83(16)
Er22 C37B C19B C5B 57.9(7)
Er6 C37B C19B C5B 92.9(3)
C16E C37B C19B C17B 1.1
C35B C37B C19B C17B -139.4
C19F C37B C19B C17B 7.1
Er25 C37B C19B C17B -57.9(3)
Er8 C37B C19B C17B -72.08(7)
Er17 C37B C19B C17B -60.32(16)
Er22 C37B C19B C17B -87.2(7)
Er6 C37B C19B C17B -52.3(3)
C35B C37B C19B Er8 -67.35(7)
Er25 C37B C19B Er8 14.2(3)
Er17 C37B C19B Er8 11.76(15)
Er22 C37B C19B Er8 -15.2(6)
Er6 C37B C19B Er8 19.8(3)
C35B C37B C19B Er17 -79.11(16)
Er25 C37B C19B Er17 2.4(4)
Er8 C37B C19B Er17 -11.76(15)
Er22 C37B C19B Er17 -26.9(7)
Er6 C37B C19B Er17 8.1(3)
C35B C37B C19B Er22 -52.2(7)
Er25 C37B C19B Er22 29.3(7)
Er8 C37B C19B Er22 15.2(6)
Er17 C37B C19B Er22 26.9(7)
Er6 C37B C19B Er22 35.0(7)
C35B C37B C19B Er25 -81.5(3)
Er8 C37B C19B Er25 -14.2(3)
Er17 C37B C19B Er25 -2.4(4)
Er22 C37B C19B Er25 -29.3(7)
Er6 C37B C19B Er25 5.7(4)
C35B C37B C19B Er14 -44.2(3)
Er25 C37B C19B Er14 37.3(5)
Er8 C37B C19B Er14 23.2(3)
Er17 C37B C19B Er14 34.9(4)
Er22 C37B C19B Er14 8.0(7)
Er6 C37B C19B Er14 43.0(4)
C29B C20B C18B C16B -151.7
C21B C20B C18B C16B -1.4
Er1 C20B C18B C16B -60.1
Er21 C20B C18B C16B -70.68(12)
C29B C20B C18B C20E -2.7
C21B C20B C18B C20E 147.6
C29B C20B C18B C13F -12.8
C21B C20B C18B C13F 137.4
C29B C20B C18B Er1 -91.6
C21B C20B C18B Er1 58.7
Er21 C20B C18B Er1 -10.56(11)
C29B C20B C18B Er21 -81.00(12)
C21B C20B C18B Er21 69.23(12)
Er1 C20B C18B Er21 10.56(11)
C29B C20B C18B Er16 -83.04(9)
C21B C20B C18B Er16 67.19(9)
Er1 C20B C18B Er16 8.52(10)
Er21 C20B C18B Er16 -2.04(19)
C5B C19B C17B C3B -2.3
C37B C19B C17B C3B 142.1
Er8 C19B C17B C3B 68.46(6)
Er17 C19B C17B C3B 77.77(16)
Er22 C19B C17B C3B 63.5(6)
Er25 C19B C17B C3B 93.2(3)
Er14 C19B C17B C3B 51.7(4)
C5B C19B C17B C14E -144.4
C37B C19B C17B C14E 0.0
C5B C19B C17B C17F -151.1
C37B C19B C17B C17F -6.7
C5B C19B C17B Er17 -80.04(16)
C37B C19B C17B Er17 64.32(16)
Er8 C19B C17B Er17 -9.31(16)
Er22 C19B C17B Er17 -14.3(6)
Er25 C19B C17B Er17 15.4(3)
Er14 C19B C17B Er17 -26.1(4)
C5B C19B C17B Er8 -70.73(6)
C37B C19B C17B Er8 73.62(6)
Er17 C19B C17B Er8 9.31(16)
Er22 C19B C17B Er8 -5.0(6)
Er25 C19B C17B Er8 24.8(3)
Er14 C19B C17B Er8 -16.8(4)
C5B C19B C17B Er25 -95.5(3)
C37B C19B C17B Er25 48.9(3)
Er8 C19B C17B Er25 -24.8(3)
Er17 C19B C17B Er25 -15.4(3)
Er22 C19B C17B Er25 -29.7(7)
Er14 C19B C17B Er25 -41.5(5)
C5B C19B C17B Er16 -70.00(9)
C37B C19B C17B Er16 74.35(9)
Er8 C19B C17B Er16 0.73(10)
Er17 C19B C17B Er16 10.04(18)
Er22 C19B C17B Er16 -4.2(6)
Er25 C19B C17B Er16 25.5(3)
Er14 C19B C17B Er16 -16.0(4)
C5B C19B C17B Er22 -65.8(6)
C37B C19B C17B Er22 78.6(6)
Er8 C19B C17B Er22 5.0(6)
Er17 C19B C17B Er22 14.3(6)
Er25 C19B C17B Er22 29.7(7)
Er14 C19B C17B Er22 -11.8(6)
C20B C18B C16B C15B -3.4
C20E C18B C16B C15B -146.3
C13F C18B C16B C15B -149.7
Er1 C18B C16B C15B -74.31(6)
Er21 C18B C16B C15B -82.53(16)
Er16 C18B C16B C15B -86.70(10)
C20B C18B C16B C4B 140.4
C20E C18B C16B C4B -2.4
C13F C18B C16B C4B -5.9
Er1 C18B C16B C4B 69.53(6)
Er21 C18B C16B C4B 61.31(16)
Er16 C18B C16B C4B 57.14(10)
C20B C18B C16B Er1 70.89(6)
Er21 C18B C16B Er1 -8.22(18)
Er16 C18B C16B Er1 -12.40(9)
C20B C18B C16B Er16 83.29(10)
Er1 C18B C16B Er16 12.40(9)
Er21 C18B C16B Er16 4.2(2)
C20B C18B C16B Er21 79.12(16)
Er1 C18B C16B Er21 8.22(18)
Er16 C18B C16B Er21 -4.2(2)
C18B C16B C15B C14B 144.9
C4B C16B C15B C14B 2.6
Er1 C16B C15B C14B 72.19(6)
Er16 C16B C15B C14B 66.66(7)
Er21 C16B C15B C14B 73.68(12)
C18B C16B C15B C22B 0.8
C4B C16B C15B C22B -141.4
Er1 C16B C15B C22B -71.85(6)
Er16 C16B C15B C22B -77.38(7)
Er21 C16B C15B C22B -70.36(12)
C18B C16B C15B Er1 72.68(6)
C4B C16B C15B Er1 -69.57(6)
Er16 C16B C15B Er1 -5.53(8)
Er21 C16B C15B Er1 1.49(16)
C18B C16B C15B Er16 78.21(7)
C4B C16B C15B Er16 -64.03(7)
Er1 C16B C15B Er16 5.53(8)
Er21 C16B C15B Er16 7.02(15)
C18B C16B C15B Er21 71.19(12)
C4B C16B C15B Er21 -71.06(12)
Er1 C16B C15B Er21 -1.49(16)
Er16 C16B C15B Er21 -7.02(15)
C18B C16B C15B Er10 91.14(15)
C4B C16B C15B Er10 -51.11(15)
Er1 C16B C15B Er10 18.46(16)
Er16 C16B C15B Er10 12.93(16)
Er21 C16B C15B Er10 19.95(19)
C23B C22B C15B C16B 155.2
C21B C22B C15B C16B 6.9
Er1 C22B C15B C16B 59.3
Er15 C22B C15B C16B 103.7(4)
C23B C22B C15B C14B 6.9
C21B C22B C15B C14B -141.4
Er1 C22B C15B C14B -89.0
Er15 C22B C15B C14B -44.6(4)
C23B C22B C15B Er1 95.9
C21B C22B C15B Er1 -52.4
Er15 C22B C15B Er1 44.4(4)
C23B C22B C15B Er16 98.40(8)
C21B C22B C15B Er16 -49.94(8)
Er1 C22B C15B Er16 2.46(9)
Er15 C22B C15B Er16 46.9(4)
C23B C22B C15B Er21 101.05(11)
C21B C22B C15B Er21 -47.29(11)
Er1 C22B C15B Er21 5.11(12)
Er15 C22B C15B Er21 49.6(4)
C23B C22B C15B Er10 60.11(15)
C21B C22B C15B Er10 -88.22(15)
Er1 C22B C15B Er10 -35.82(15)
Er15 C22B C15B Er10 8.6(4)
C1B C2B C14B C12B -1.6
C3B C2B C14B C12B 147.9
Er10 C2B C14B C12B 59.79(19)
Er8 C2B C14B C12B 75.44(6)
Er1 C2B C14B C12B 97.2
Er14 C2B C14B C12B 53.5(3)
C1B C2B C14B C15B -142.6
C3B C2B C14B C15B 6.9
Er10 C2B C14B C15B -81.20(19)
Er8 C2B C14B C15B -65.55(6)
Er1 C2B C14B C15B -43.8
Er14 C2B C14B C15B -87.5(3)
C1B C2B C14B Er10 -61.37(19)
C3B C2B C14B Er10 88.12(19)
Er8 C2B C14B Er10 15.6(2)
Er1 C2B C14B Er10 37.37(19)
Er14 C2B C14B Er10 -6.3(4)
C1B C2B C14B Er1 -98.7
C3B C2B C14B Er1 50.7
Er10 C2B C14B Er1 -37.37(19)
Er8 C2B C14B Er1 -21.73(6)
Er14 C2B C14B Er1 -43.7(3)
C1B C2B C14B Er15 -48.8(4)
C3B C2B C14B Er15 100.7(4)
Er10 C2B C14B Er15 12.6(4)
Er8 C2B C14B Er15 28.2(4)
Er1 C2B C14B Er15 50.0(4)
Er14 C2B C14B Er15 6.3(5)
C16B C15B C14B C12B -154.7
C22B C15B C14B C12B -6.8
Er1 C15B C14B C12B -95.25(6)
Er16 C15B C14B C12B -103.18(8)
Er21 C15B C14B C12B -98.82(13)
Er10 C15B C14B C12B -80.45(19)
C16B C15B C14B C2B -8.5
C22B C15B C14B C2B 139.4
Er1 C15B C14B C2B 50.90(6)
Er16 C15B C14B C2B 42.97(8)
Er21 C15B C14B C2B 47.32(13)
Er10 C15B C14B C2B 65.70(19)
C16B C15B C14B Er10 -74.23(19)
C22B C15B C14B Er10 73.69(19)
Er1 C15B C14B Er10 -14.80(19)
Er16 C15B C14B Er10 -22.7(2)
Er21 C15B C14B Er10 -18.4(2)
C16B C15B C14B Er1 -59.43(6)
C22B C15B C14B Er1 88.49(6)
Er16 C15B C14B Er1 -7.93(8)
Er21 C15B C14B Er1 -3.57(15)
Er10 C15B C14B Er1 14.80(19)
C16B C15B C14B Er15 -103.7(4)
C22B C15B C14B Er15 44.2(4)
Er1 C15B C14B Er15 -44.3(4)
Er16 C15B C14B Er15 -52.2(4)
Er21 C15B C14B Er15 -47.9(4)
Er10 C15B C14B Er15 -29.5(4)
C2B C14B C12B C13B 2.7
C15B C14B C12B C13B 148.2
Er10 C14B C12B C13B 56.55(17)
Er1 C14B C12B C13B 85.5
Er15 C14B C12B C13B 70.0(4)
C2B C14B C12B C23B -141.5
C15B C14B C12B C23B 4.1
Er10 C14B C12B C23B -87.62(17)
Er1 C14B C12B C23B -58.6
Er15 C14B C12B C23B -74.1(4)
C2B C14B C12B Er15 -67.4(4)
C15B C14B C12B Er15 78.2(4)
Er10 C14B C12B Er15 -13.5(5)
Er1 C14B C12B Er15 15.5(4)
C2B C14B C12B Er10 -53.89(17)
C15B C14B C12B Er10 91.69(17)
Er1 C14B C12B Er10 28.99(17)
Er15 C14B C12B Er10 13.5(5)
C2B C14B C12B Er11 -51.49(14)
C15B C14B C12B Er11 94.09(14)
Er10 C14B C12B Er11 2.4(2)
Er1 C14B C12B Er11 31.39(14)
Er15 C14B C12B Er11 15.9(4)
C7B C13B C12B C14B -4.2
C11B C13B C12B C14B -153.3
Er15 C13B C12B C14B -88.0(5)
Er11 C13B C12B C14B -82.51(18)
Er10 C13B C12B C14B -53.23(18)
C7B C13B C12B C23B 136.6
C11B C13B C12B C23B -12.5
Er15 C13B C12B C23B 52.8(5)
Er11 C13B C12B C23B 58.27(18)
Er10 C13B C12B C23B 87.55(18)
C7B C13B C12B Er15 83.8(5)
C11B C13B C12B Er15 -65.3(5)
Er11 C13B C12B Er15 5.5(5)
Er10 C13B C12B Er15 34.7(6)
C7B C13B C12B Er10 49.06(18)
C11B C13B C12B Er10 -100.08(18)
Er15 C13B C12B Er10 -34.7(6)
Er11 C13B C12B Er10 -29.3(3)
C7B C13B C12B Er11 78.34(18)
C11B C13B C12B Er11 -70.80(18)
Er15 C13B C12B Er11 -5.5(5)
Er10 C13B C12B Er11 29.3(3)
C22B C23B C12B C14B 0.2
C24B C23B C12B C14B 149.5
Er15 C23B C12B C14B 94.3(5)
C22B C23B C12B C13B -145.1
C24B C23B C12B C13B 4.3
Er15 C23B C12B C13B -51.0(5)
C22B C23B C12B Er15 -94.1(5)
C24B C23B C12B Er15 55.2(5)
C22B C23B C12B Er10 -68.74(17)
C24B C23B C12B Er10 80.61(17)
Er15 C23B C12B Er10 25.4(5)
C22B C23B C12B Er11 -102.32(13)
C24B C23B C12B Er11 47.03(13)
Er15 C23B C12B Er11 -8.2(5)
C7B C13B C11B C25B -145.5
C12B C13B C11B C25B 3.5
Er15 C13B C11B C25B -62.8(5)
Er11 C13B C11B C25B -86.21(16)
Er10 C13B C11B C25B -75.38(17)
C7B C13B C11B C10B -2.6
C12B C13B C11B C10B 146.4
Er15 C13B C11B C10B 80.1(5)
Er11 C13B C11B C10B 56.71(16)
Er10 C13B C11B C10B 67.54(17)
C7B C13B C11B Er11 -59.33(16)
C12B C13B C11B Er11 89.71(16)
Er15 C13B C11B Er11 23.4(5)
Er10 C13B C11B Er11 10.8(2)
C7B C13B C11B Er15 -82.8(5)
C12B C13B C11B Er15 66.3(5)
Er11 C13B C11B Er15 -23.4(5)
Er10 C13B C11B Er15 -12.6(5)
C7B C13B C11B Er24 -67.88(11)
C12B C13B C11B Er24 81.16(11)
Er15 C13B C11B Er24 14.9(5)
Er11 C13B C11B Er24 -8.55(19)
Er10 C13B C11B Er24 2.3(2)
C7B C13B C11B Er4 -74.0
C12B C13B C11B Er4 75.0
Er15 C13B C11B Er4 8.8(5)
Er11 C13B C11B Er4 -14.68(16)
Er10 C13B C11B Er4 -3.85(17)
C7B C13B C11B Er19 -78.98(15)
C12B C13B C11B Er19 70.06(15)
Er15 C13B C11B Er19 3.8(5)
Er11 C13B C11B Er19 -19.6(2)
Er10 C13B C11B Er19 -8.8(2)
C50B C25B C11B C13B 154.6
C24B C25B C11B C13B 14.5
Er19 C25B C11B C13B 90.68(19)
Er4 C25B C11B C13B 88.5
Er15 C25B C11B C13B 57.5(5)
Er24 C25B C11B C13B 85.75(14)
Er11 C25B C11B C13B 76.24(17)
C50B C25B C11B C10B 8.0
C24B C25B C11B C10B -132.1
Er19 C25B C11B C10B -55.86(19)
Er4 C25B C11B C10B -58.1
Er15 C25B C11B C10B -89.1(5)
Er24 C25B C11B C10B -60.79(14)
Er11 C25B C11B C10B -70.30(17)
C50B C25B C11B Er11 78.31(17)
C24B C25B C11B Er11 -61.78(17)
Er19 C25B C11B Er11 14.4(3)
Er4 C25B C11B Er11 12.21(17)
Er15 C25B C11B Er11 -18.8(5)
Er24 C25B C11B Er11 9.5(2)
C50B C25B C11B Er15 97.1(5)
C24B C25B C11B Er15 -43.0(5)
Er19 C25B C11B Er15 33.2(5)
Er4 C25B C11B Er15 31.0(5)
Er24 C25B C11B Er15 28.3(5)
Er11 C25B C11B Er15 18.8(5)
C50B C25B C11B Er24 68.81(14)
C24B C25B C11B Er24 -71.28(14)
Er19 C25B C11B Er24 4.9(3)
Er4 C25B C11B Er24 2.70(15)
Er15 C25B C11B Er24 -28.3(5)
Er11 C25B C11B Er24 -9.5(2)
C50B C25B C11B Er4 66.1
C24B C25B C11B Er4 -74.0
Er19 C25B C11B Er4 2.23(19)
Er15 C25B C11B Er4 -31.0(5)
Er24 C25B C11B Er4 -2.70(15)
Er11 C25B C11B Er4 -12.21(16)
C50B C25B C11B Er19 63.88(19)
C24B C25B C11B Er19 -76.21(19)
Er4 C25B C11B Er19 -2.23(19)
Er15 C25B C11B Er19 -33.2(5)
Er24 C25B C11B Er19 -4.9(3)
Er11 C25B C11B Er19 -14.4(3)
C52B C51B C10B C9B -5.9
C50B C51B C10B C9B -134.3
Er4 C51B C10B C9B -68.2
Er19 C51B C10B C9B -70.91(18)
Er24 C51B C10B C9B -63.77(13)
Er11 C51B C10B C9B -64.40(16)
C52B C51B C10B C11B 133.4
C50B C51B C10B C11B 5.0
Er4 C51B C10B C11B 71.1
Er19 C51B C10B C11B 68.41(18)
Er24 C51B C10B C11B 75.54(13)
Er11 C51B C10B C11B 74.91(16)
C52B C51B C10B Er11 58.46(16)
C50B C51B C10B Er11 -69.92(16)
Er4 C51B C10B Er11 -3.83(16)
Er19 C51B C10B Er11 -6.5(2)
Er24 C51B C10B Er11 0.6(2)
C52B C51B C10B Er24 57.83(13)
C50B C51B C10B Er24 -70.55(13)
Er4 C51B C10B Er24 -4.46(13)
Er19 C51B C10B Er24 -7.1(3)
Er11 C51B C10B Er24 -0.6(2)
C52B C51B C10B Er4 62.3
C50B C51B C10B Er4 -66.1
Er19 C51B C10B Er4 -2.68(18)
Er24 C51B C10B Er4 4.46(13)
Er11 C51B C10B Er4 3.83(16)
C52B C51B C10B Er19 64.96(18)
C50B C51B C10B Er19 -63.41(18)
Er4 C51B C10B Er19 2.68(18)
Er24 C51B C10B Er19 7.1(3)
Er11 C51B C10B Er19 6.5(2)
C52B C51B C10B Er15 76.0(4)
C50B C51B C10B Er15 -52.4(4)
Er4 C51B C10B Er15 13.7(4)
Er19 C51B C10B Er15 11.0(4)
Er24 C51B C10B Er15 18.2(4)
Er11 C51B C10B Er15 17.5(4)
C13B C11B C10B C9B -16.1
C25B C11B C10B C9B 131.7
Er11 C11B C10B C9B 43.7(2)
Er15 C11B C10B C9B 51.1(5)
Er24 C11B C10B C9B 63.74(14)
Er4 C11B C10B C9B 73.5
Er19 C11B C10B C9B 80.77(16)
C13B C11B C10B C51B -155.7
C25B C11B C10B C51B -8.0
Er11 C11B C10B C51B -96.0(2)
Er15 C11B C10B C51B -88.6(5)
Er24 C11B C10B C51B -75.91(14)
Er4 C11B C10B C51B -66.2
Er19 C11B C10B C51B -58.88(16)
C13B C11B C10B Er11 -59.7(2)
C25B C11B C10B Er11 88.0(2)
Er15 C11B C10B Er11 7.4(5)
Er24 C11B C10B Er11 20.07(19)
Er4 C11B C10B Er11 29.8(2)
Er19 C11B C10B Er11 37.1(3)
C13B C11B C10B Er24 -79.81(14)
C25B C11B C10B Er24 67.92(14)
Er11 C11B C10B Er24 -20.07(19)
Er15 C11B C10B Er24 -12.7(5)
Er4 C11B C10B Er24 9.72(13)
Er19 C11B C10B Er24 17.0(2)
C13B C11B C10B Er4 -89.5
C25B C11B C10B Er4 58.2
Er11 C11B C10B Er4 -29.8(2)
Er15 C11B C10B Er4 -22.4(5)
Er24 C11B C10B Er4 -9.72(13)
Er19 C11B C10B Er4 7.30(17)
C13B C11B C10B Er19 -96.83(16)
C25B C11B C10B Er19 50.90(16)
Er11 C11B C10B Er19 -37.1(3)
Er15 C11B C10B Er19 -29.7(5)
Er24 C11B C10B Er19 -17.0(2)
Er4 C11B C10B Er19 -7.30(17)
C13B C11B C10B Er15 -67.2(5)
C25B C11B C10B Er15 80.6(5)
Er11 C11B C10B Er15 -7.4(5)
Er24 C11B C10B Er15 12.7(5)
Er4 C11B C10B Er15 22.4(5)
Er19 C11B C10B Er15 29.7(5)
C51B C10B C9B C8B 157.2
C11B C10B C9B C8B 23.4
Er11 C10B C9B C8B 71.2(2)
Er24 C10B C9B C8B 90.17(16)
Er4 C10B C9B C8B 94.7
Er19 C10B C9B C8B 98.70(17)
Er15 C10B C9B C8B 64.8(4)
C51B C10B C9B C47B 4.5
C11B C10B C9B C47B -129.4
Er11 C10B C9B C47B -81.5(2)
Er24 C10B C9B C47B -62.55(16)
Er4 C10B C9B C47B -58.1
Er19 C10B C9B C47B -54.02(17)
Er15 C10B C9B C47B -87.9(4)
C51B C10B C9B Er11 86.0(2)
C11B C10B C9B Er11 -47.9(2)
Er24 C10B C9B Er11 18.9(2)
Er4 C10B C9B Er11 23.4(2)
Er19 C10B C9B Er11 27.5(3)
Er15 C10B C9B Er11 -6.4(4)
C51B C10B C9B Er24 67.05(16)
C11B C10B C9B Er24 -66.80(16)
Er11 C10B C9B Er24 -18.9(2)
Er4 C10B C9B Er24 4.50(16)
Er19 C10B C9B Er24 8.5(3)
Er15 C10B C9B Er24 -25.4(4)
C51B C10B C9B Er4 62.6
C11B C10B C9B Er4 -71.3
Er11 C10B C9B Er4 -23.4(2)
Er24 C10B C9B Er4 -4.50(16)
Er19 C10B C9B Er4 4.03(17)
Er15 C10B C9B Er4 -29.9(4)
C51B C10B C9B Er14 97.8(3)
C11B C10B C9B Er14 -36.1(3)
Er11 C10B C9B Er14 11.8(4)
Er24 C10B C9B Er14 30.8(4)
Er4 C10B C9B Er14 35.2(3)
Er19 C10B C9B Er14 39.3(4)
Er15 C10B C9B Er14 5.4(5)
C51B C10B C9B Er15 92.4(4)
C11B C10B C9B Er15 -41.4(4)
Er11 C10B C9B Er15 6.4(4)
Er24 C10B C9B Er15 25.4(4)
Er4 C10B C9B Er15 29.9(4)
Er19 C10B C9B Er15 33.9(4)
C48B C47B C9B C8B 1.8
C49B C47B C9B C8B -156.7
Er11 C47B C9B C8B -76.0(2)
Er24 C47B C9B C8B -91.92(15)
Er4 C47B C9B C8B -99.4
C48B C47B C9B C10B 154.2
C49B C47B C9B C10B -4.2
Er11 C47B C9B C10B 76.5(2)
Er24 C47B C9B C10B 60.55(15)
Er4 C47B C9B C10B 53.1
C48B C47B C9B Er11 77.7(2)
C49B C47B C9B Er11 -80.7(2)
Er24 C47B C9B Er11 -16.0(2)
Er4 C47B C9B Er11 -23.4(2)
C48B C47B C9B Er24 93.69(15)
C49B C47B C9B Er24 -64.77(15)
Er11 C47B C9B Er24 16.0(2)
Er4 C47B C9B Er24 -7.45(14)
C48B C47B C9B Er4 101.1
C49B C47B C9B Er4 -57.3
Er11 C47B C9B Er4 23.4(2)
Er24 C47B C9B Er4 7.45(14)
C48B C47B C9B Er14 46.8(3)
C49B C47B C9B Er14 -111.7(3)
Er11 C47B C9B Er14 -31.0(4)
Er24 C47B C9B Er14 -46.9(4)
Er4 C47B C9B Er14 -54.4(3)
C48B C47B C9B Er15 80.7(4)
C49B C47B C9B Er15 -77.7(4)
Er11 C47B C9B Er15 3.0(4)
Er24 C47B C9B Er15 -12.9(4)
Er4 C47B C9B Er15 -20.4(4)
C10B C9B C8B C6B -158.7
C47B C9B C8B C6B -5.1
Er11 C9B C8B C6B -86.89(18)
Er24 C9B C8B C6B -84.11(13)
Er4 C9B C8B C6B -87.8
Er14 C9B C8B C6B -64.0(4)
Er15 C9B C8B C6B -96.5(4)
C10B C9B C8B C7B -13.0
C47B C9B C8B C7B 140.5
Er11 C9B C8B C7B 58.73(18)
Er24 C9B C8B C7B 61.51(13)
Er4 C9B C8B C7B 57.8
Er14 C9B C8B C7B 81.6(4)
Er15 C9B C8B C7B 49.1(4)
C10B C9B C8B Er11 -71.76(18)
C47B C9B C8B Er11 81.80(18)
Er24 C9B C8B Er11 2.8(2)
Er4 C9B C8B Er11 -0.95(18)
Er14 C9B C8B Er11 22.8(5)
Er15 C9B C8B Er11 -9.6(4)
C10B C9B C8B Er14 -94.6(4)
C47B C9B C8B Er14 59.0(4)
Er11 C9B C8B Er14 -22.8(5)
Er24 C9B C8B Er14 -20.1(4)
Er4 C9B C8B Er14 -23.8(4)
Er15 C9B C8B Er14 -32.5(6)
C10B C9B C8B Er10 -76.23(16)
C47B C9B C8B Er10 77.33(16)
Er11 C9B C8B Er10 -4.5(2)
Er24 C9B C8B Er10 -1.7(2)
Er4 C9B C8B Er10 -5.42(16)
Er14 C9B C8B Er10 18.4(4)
Er15 C9B C8B Er10 -14.1(4)
C10B C9B C8B Er22 -104.1(5)
C47B C9B C8B Er22 49.5(5)
Er11 C9B C8B Er22 -32.3(5)
Er24 C9B C8B Er22 -29.5(5)
Er4 C9B C8B Er22 -33.3(5)
Er14 C9B C8B Er22 -9.5(6)
Er15 C9B C8B Er22 -41.9(6)
C10B C9B C8B Er15 -62.1(4)
C47B C9B C8B Er15 91.4(4)
Er11 C9B C8B Er15 9.6(4)
Er24 C9B C8B Er15 12.4(4)
Er4 C9B C8B Er15 8.7(4)
Er14 C9B C8B Er15 32.5(6)
C10B C9B C8B Er24 -74.54(13)
C47B C9B C8B Er24 79.02(13)
Er11 C9B C8B Er24 -2.8(2)
Er4 C9B C8B Er24 -3.73(13)
Er14 C9B C8B Er24 20.1(4)
Er15 C9B C8B Er24 -12.4(4)
C13B C7B C8B C9B -5.4
C1B C7B C8B C9B -150.5
Er10 C7B C8B C9B -85.91(19)
Er11 C7B C8B C9B -51.05(18)
Er14 C7B C8B C9B -90.3(5)
Er15 C7B C8B C9B -53.0(4)
C13B C7B C8B C6B 144.8
C1B C7B C8B C6B -0.3
Er10 C7B C8B C6B 64.28(19)
Er11 C7B C8B C6B 99.14(18)
Er14 C7B C8B C6B 59.9(5)
Er15 C7B C8B C6B 97.2(4)
C13B C7B C8B Er11 45.66(18)
C1B C7B C8B Er11 -99.48(18)
Er10 C7B C8B Er11 -34.9(3)
Er14 C7B C8B Er11 -39.2(5)
Er15 C7B C8B Er11 -2.0(4)
C13B C7B C8B Er14 84.9(5)
C1B C7B C8B Er14 -60.2(5)
Er10 C7B C8B Er14 4.4(5)
Er11 C7B C8B Er14 39.2(5)
Er15 C7B C8B Er14 37.2(6)
C13B C7B C8B Er10 80.52(19)
C1B C7B C8B Er10 -64.61(19)
Er11 C7B C8B Er10 34.9(3)
Er14 C7B C8B Er10 -4.4(5)
Er15 C7B C8B Er10 32.9(5)
C13B C7B C8B Er22 96.5(5)
C1B C7B C8B Er22 -48.7(5)
Er10 C7B C8B Er22 16.0(6)
Er11 C7B C8B Er22 50.8(6)
Er14 C7B C8B Er22 11.6(6)
Er15 C7B C8B Er22 48.8(7)
C13B C7B C8B Er15 47.6(4)
C1B C7B C8B Er15 -97.5(4)
Er10 C7B C8B Er15 -32.9(5)
Er11 C7B C8B Er15 2.0(4)
Er14 C7B C8B Er15 -37.2(6)
C13B C7B C8B Er24 40.25(12)
C1B C7B C8B Er24 -104.88(12)
Er10 C7B C8B Er24 -40.3(2)
Er11 C7B C8B Er24 -5.4(2)
Er14 C7B C8B Er24 -44.6(5)
Er15 C7B C8B Er24 -7.4(4)
C35B C46B C6B C8B 155.1
C48B C46B C6B C8B -2.0
Er22 C46B C6B C8B 88.6(7)
Er14 C46B C6B C8B 71.7(5)
Er8 C46B C6B C8B 97.49(5)
C35B C46B C6B C5B 10.1
C48B C46B C6B C5B -147.0
Er22 C46B C6B C5B -56.4(7)
Er14 C46B C6B C5B -73.3(5)
Er8 C46B C6B C5B -47.50(5)
C35B C46B C6B Er14 83.4(5)
C48B C46B C6B Er14 -73.7(5)
Er22 C46B C6B Er14 16.9(7)
Er8 C46B C6B Er14 25.8(5)
C35B C46B C6B Er22 66.5(7)
C48B C46B C6B Er22 -90.6(7)
Er14 C46B C6B Er22 -16.9(7)
Er8 C46B C6B Er22 8.9(7)
C35B C46B C6B Er8 57.64(5)
C48B C46B C6B Er8 -99.45(5)
Er22 C46B C6B Er8 -8.9(7)
Er14 C46B C6B Er8 -25.8(5)
C35B C46B C6B Er10 79.55(17)
C48B C46B C6B Er10 -77.54(17)
Er22 C46B C6B Er10 13.0(8)
Er14 C46B C6B Er10 -3.9(5)
Er8 C46B C6B Er10 21.91(17)
C35B C46B C6B Er11 113.52(13)
C48B C46B C6B Er11 -43.57(13)
Er22 C46B C6B Er11 47.0(8)
Er14 C46B C6B Er11 30.1(5)
Er8 C46B C6B Er11 55.88(14)
C9B C8B C6B C46B 5.4
C7B C8B C6B C46B -144.5
Er11 C8B C6B C46B -60.81(17)
Er14 C8B C6B C46B -74.8(4)
Er10 C8B C6B C46B -90.54(16)
Er22 C8B C6B C46B -76.6(6)
Er15 C8B C6B C46B -75.6(4)
Er24 C8B C6B C46B -51.22(12)
C9B C8B C6B C5B 153.9
C7B C8B C6B C5B 4.0
Er11 C8B C6B C5B 87.76(17)
Er14 C8B C6B C5B 73.8(4)
Er10 C8B C6B C5B 58.03(16)
Er22 C8B C6B C5B 72.0(6)
Er15 C8B C6B C5B 73.0(4)
Er24 C8B C6B C5B 97.35(12)
C9B C8B C6B Er14 80.2(4)
C7B C8B C6B Er14 -69.7(4)
Er11 C8B C6B Er14 14.0(5)
Er10 C8B C6B Er14 -15.7(4)
Er22 C8B C6B Er14 -1.7(8)
Er15 C8B C6B Er14 -0.8(6)
Er24 C8B C6B Er14 23.6(4)
C9B C8B C6B Er22 81.9(6)
C7B C8B C6B Er22 -68.0(6)
Er11 C8B C6B Er22 15.8(6)
Er14 C8B C6B Er22 1.7(8)
Er10 C8B C6B Er22 -14.0(6)
Er15 C8B C6B Er22 1.0(7)
Er24 C8B C6B Er22 25.3(6)
C9B C8B C6B Er8 89.87(5)
C7B C8B C6B Er8 -60.02(5)
Er11 C8B C6B Er8 23.70(18)
Er14 C8B C6B Er8 9.7(4)
Er10 C8B C6B Er8 -6.03(17)
Er22 C8B C6B Er8 7.9(6)
Er15 C8B C6B Er8 8.9(4)
Er24 C8B C6B Er8 33.29(13)
C9B C8B C6B Er10 95.90(16)
C7B C8B C6B Er10 -53.99(16)
Er11 C8B C6B Er10 29.7(2)
Er14 C8B C6B Er10 15.7(4)
Er22 C8B C6B Er10 14.0(6)
Er15 C8B C6B Er10 14.9(4)
Er24 C8B C6B Er10 39.3(2)
C9B C8B C6B Er11 66.16(18)
C7B C8B C6B Er11 -83.72(17)
Er14 C8B C6B Er11 -14.0(5)
Er10 C8B C6B Er11 -29.7(2)
Er22 C8B C6B Er11 -15.8(6)
Er15 C8B C6B Er11 -14.8(4)
Er24 C8B C6B Er11 9.6(2)
C17B C19B C5B C1B -2.5
C37B C19B C5B C1B -145.3
Er8 C19B C5B C1B -72.09(7)
Er17 C19B C5B C1B -69.88(16)
Er22 C19B C5B C1B -81.8(6)
Er25 C19B C5B C1B -83.6(3)
Er14 C19B C5B C1B -78.3(4)
C17B C19B C5B C6B 138.1
C37B C19B C5B C6B -4.7
Er8 C19B C5B C6B 68.54(7)
Er17 C19B C5B C6B 70.75(16)
Er22 C19B C5B C6B 58.9(6)
Er25 C19B C5B C6B 57.1(3)
Er14 C19B C5B C6B 62.3(4)
C17B C19B C5B Er22 79.2(6)
C37B C19B C5B Er22 -63.6(6)
Er8 C19B C5B Er22 9.7(6)
Er17 C19B C5B Er22 11.9(6)
Er25 C19B C5B Er22 -1.8(7)
Er14 C19B C5B Er22 3.4(7)
C17B C19B C5B Er14 75.8(4)
C37B C19B C5B Er14 -67.0(4)
Er8 C19B C5B Er14 6.2(4)
Er17 C19B C5B Er14 8.4(4)
Er22 C19B C5B Er14 -3.4(7)
Er25 C19B C5B Er14 -5.3(5)
C17B C19B C5B Er8 69.55(7)
C37B C19B C5B Er8 -73.24(7)
Er17 C19B C5B Er8 2.2(2)
Er22 C19B C5B Er8 -9.7(6)
Er25 C19B C5B Er8 -11.5(3)
Er14 C19B C5B Er8 -6.2(4)
C17B C19B C5B Er10 54.72(17)
C37B C19B C5B Er10 -88.08(17)
Er8 C19B C5B Er10 -14.84(18)
Er17 C19B C5B Er10 -12.6(2)
Er22 C19B C5B Er10 -24.5(6)
Er25 C19B C5B Er10 -26.3(3)
Er14 C19B C5B Er10 -21.0(4)
C17B C19B C5B Er17 67.34(16)
C37B C19B C5B Er17 -75.46(16)
Er8 C19B C5B Er17 -2.2(2)
Er22 C19B C5B Er17 -11.9(6)
Er25 C19B C5B Er17 -13.7(3)
Er14 C19B C5B Er17 -8.4(4)
C7B C1B C5B C19B 152.0
C2B C1B C5B C19B 7.0
Er10 C1B C5B C19B 75.9(2)
Er14 C1B C5B C19B 88.3(4)
Er22 C1B C5B C19B 75.3(7)
Er8 C1B C5B C19B 60.62(7)
C7B C1B C5B C6B 5.8
C2B C1B C5B C6B -139.2
Er10 C1B C5B C6B -70.2(2)
Er14 C1B C5B C6B -57.8(4)
Er22 C1B C5B C6B -70.8(7)
Er8 C1B C5B C6B -85.54(7)
C7B C1B C5B Er22 76.6(7)
C2B C1B C5B Er22 -68.4(7)
Er10 C1B C5B Er22 0.6(7)
Er14 C1B C5B Er22 13.0(7)
Er8 C1B C5B Er22 -14.7(7)
C7B C1B C5B Er14 63.7(4)
C2B C1B C5B Er14 -81.3(4)
Er10 C1B C5B Er14 -12.4(5)
Er22 C1B C5B Er14 -13.0(7)
Er8 C1B C5B Er14 -27.7(4)
C7B C1B C5B Er8 91.36(7)
C2B C1B C5B Er8 -53.64(7)
Er10 C1B C5B Er8 15.3(2)
Er14 C1B C5B Er8 27.7(4)
Er22 C1B C5B Er8 14.7(7)
C7B C1B C5B Er10 76.0(2)
C2B C1B C5B Er10 -69.0(2)
Er14 C1B C5B Er10 12.4(5)
Er22 C1B C5B Er10 -0.6(7)
Er8 C1B C5B Er10 -15.3(2)
C7B C1B C5B Er17 98.68(13)
C2B C1B C5B Er17 -46.32(13)
Er10 C1B C5B Er17 22.6(2)
Er14 C1B C5B Er17 35.0(5)
Er22 C1B C5B Er17 22.0(7)
Er8 C1B C5B Er17 7.32(15)
C46B C6B C5B C19B -3.4
C8B C6B C5B C19B -152.1
Er14 C6B C5B C19B -79.2(5)
Er22 C6B C5B C19B -61.8(7)
Er8 C6B C5B C19B -58.65(5)
Er10 C6B C5B C19B -90.88(17)
Er11 C6B C5B C19B -101.48(13)
C46B C6B C5B C1B 142.7
C8B C6B C5B C1B -6.1
Er14 C6B C5B C1B 66.9(5)
Er22 C6B C5B C1B 84.3(7)
Er8 C6B C5B C1B 87.44(5)
Er10 C6B C5B C1B 55.21(17)
Er11 C6B C5B C1B 44.61(13)
C46B C6B C5B Er22 58.4(7)
C8B C6B C5B Er22 -90.3(7)
Er14 C6B C5B Er22 -17.3(6)
Er8 C6B C5B Er22 3.2(7)
Er10 C6B C5B Er22 -29.0(7)
Er11 C6B C5B Er22 -39.6(7)
C46B C6B C5B Er14 75.8(5)
C8B C6B C5B Er14 -73.0(5)
Er22 C6B C5B Er14 17.3(6)
Er8 C6B C5B Er14 20.5(5)
Er10 C6B C5B Er14 -11.7(5)
Er11 C6B C5B Er14 -22.3(5)
C46B C6B C5B Er8 55.25(5)
C8B C6B C5B Er8 -93.50(5)
Er14 C6B C5B Er8 -20.5(5)
Er22 C6B C5B Er8 -3.2(7)
Er10 C6B C5B Er8 -32.23(17)
Er11 C6B C5B Er8 -42.83(14)
C46B C6B C5B Er10 87.48(17)
C8B C6B C5B Er10 -61.27(17)
Er14 C6B C5B Er10 11.7(5)
Er22 C6B C5B Er10 29.0(7)
Er8 C6B C5B Er10 32.23(17)
Er11 C6B C5B Er10 -10.6(2)
C46B C6B C5B Er17 50.35(13)
C8B C6B C5B Er17 -98.40(13)
Er14 C6B C5B Er17 -25.4(5)
Er22 C6B C5B Er17 -8.1(7)
Er8 C6B C5B Er17 -4.89(15)
Er10 C6B C5B Er17 -37.1(2)
Er11 C6B C5B Er17 -47.73(18)
C15B C16B C4B C13E 141.6
C18B C16B C4B C13E -1.7
C15B C16B C4B C3B 4.4
C18B C16B C4B C3B -138.9
Er1 C16B C4B C3B -67.98(5)
Er16 C16B C4B C3B -74.77(10)
Er21 C16B C4B C3B -77.63(13)
C15B C16B C4B C18F 146.7
C18B C16B C4B C18F 3.3
C15B C16B C4B Er16 79.20(10)
C18B C16B C4B Er16 -64.15(10)
Er1 C16B C4B Er16 6.78(11)
Er21 C16B C4B Er16 -2.9(2)
C15B C16B C4B Er1 72.42(5)
C18B C16B C4B Er1 -70.93(5)
Er16 C16B C4B Er1 -6.78(11)
Er21 C16B C4B Er1 -9.65(13)
C15B C16B C4B Er21 82.07(13)
C18B C16B C4B Er21 -61.28(13)
Er1 C16B C4B Er21 9.65(13)
Er16 C16B C4B Er21 2.9(2)
C19B C17B C3B C2B 2.5
C14E C17B C3B C2B 151.7
C17F C17B C3B C2B 144.1
Er17 C17B C3B C2B 73.25(16)
Er8 C17B C3B C2B 61.45(6)
Er25 C17B C3B C2B 78.7(3)
Er16 C17B C3B C2B 91.84(10)
Er22 C17B C3B C2B 51.8(5)
C19B C17B C3B C4B -146.5
C14E C17B C3B C4B 2.7
C17F C17B C3B C4B -5.0
Er17 C17B C3B C4B -75.80(16)
Er8 C17B C3B C4B -87.59(6)
Er25 C17B C3B C4B -70.3(3)
Er16 C17B C3B C4B -57.21(10)
Er22 C17B C3B C4B -97.3(5)
C19B C17B C3B Er16 -89.29(10)
Er17 C17B C3B Er16 -18.59(19)
Er8 C17B C3B Er16 -30.39(10)
Er25 C17B C3B Er16 -13.1(3)
Er22 C17B C3B Er16 -40.1(5)
C19B C17B C3B Er17 -70.70(16)
Er8 C17B C3B Er17 -11.80(15)
Er25 C17B C3B Er17 5.4(3)
Er16 C17B C3B Er17 18.59(19)
Er22 C17B C3B Er17 -21.5(5)
C19B C17B C3B Er1 -83.7
Er17 C17B C3B Er1 -12.99(17)
Er8 C17B C3B Er1 -24.79(6)
Er25 C17B C3B Er1 -7.5(3)
Er16 C17B C3B Er1 5.60(10)
Er22 C17B C3B Er1 -34.5(5)
C19B C17B C3B Er8 -58.90(6)
Er17 C17B C3B Er8 11.80(15)
Er25 C17B C3B Er8 17.2(3)
Er16 C17B C3B Er8 30.39(10)
Er22 C17B C3B Er8 -9.7(5)
C19B C17B C3B Er10 -47.07(15)
Er17 C17B C3B Er10 23.6(2)
Er8 C17B C3B Er10 11.83(16)
Er25 C17B C3B Er10 29.1(3)
Er16 C17B C3B Er10 42.22(18)
Er22 C17B C3B Er10 2.2(5)
C19B C17B C3B Er21 -89.64(12)
Er17 C17B C3B Er21 -18.9(2)
Er8 C17B C3B Er21 -30.74(13)
Er25 C17B C3B Er21 -13.5(3)
Er16 C17B C3B Er21 -0.4(2)
Er22 C17B C3B Er21 -40.4(5)
C14B C2B C3B C17B -146.7
C1B C2B C3B C17B 1.9
Er10 C2B C3B C17B -67.60(18)
Er8 C2B C3B C17B -52.0
Er1 C2B C3B C17B -92.0
Er14 C2B C3B C17B -52.1(3)
C14B C2B C3B C4B 0.1
C1B C2B C3B C4B 148.7
Er10 C2B C3B C4B 79.20(18)
Er8 C2B C3B C4B 94.8
Er1 C2B C3B C4B 54.8
Er14 C2B C3B C4B 94.7(3)
C14B C2B C3B Er16 -60.59(8)
C1B C2B C3B Er16 88.05(8)
Er10 C2B C3B Er16 18.6(2)
Er8 C2B C3B Er16 34.11(9)
Er1 C2B C3B Er16 -5.88(8)
Er14 C2B C3B Er16 34.0(3)
C14B C2B C3B Er17 -90.99(14)
C1B C2B C3B Er17 57.65(14)
Er10 C2B C3B Er17 -11.8(2)
Er8 C2B C3B Er17 3.72(16)
Er1 C2B C3B Er17 -36.27(14)
Er14 C2B C3B Er17 3.6(3)
C14B C2B C3B Er1 -54.7
C1B C2B C3B Er1 93.9
Er10 C2B C3B Er1 24.43(18)
Er8 C2B C3B Er1 39.99(6)
Er14 C2B C3B Er1 39.9(3)
C14B C2B C3B Er8 -94.7
C1B C2B C3B Er8 53.9
Er10 C2B C3B Er8 -15.55(19)
Er1 C2B C3B Er8 -39.99(6)
Er14 C2B C3B Er8 -0.1(3)
C14B C2B C3B Er10 -79.15(18)
C1B C2B C3B Er10 69.49(18)
Er8 C2B C3B Er10 15.55(19)
Er1 C2B C3B Er10 -24.43(18)
Er14 C2B C3B Er10 15.5(3)
C14B C2B C3B Er21 -57.69(10)
C1B C2B C3B Er21 90.94(10)
Er10 C2B C3B Er21 21.5(2)
Er8 C2B C3B Er21 37.01(11)
Er1 C2B C3B Er21 -2.98(12)
Er14 C2B C3B Er21 36.9(3)
C16B C4B C3B C17B 143.1
C13E C4B C3B C17B -1.9
C18F C4B C3B C17B 8.4
Er16 C4B C3B C17B 70.55(10)
Er1 C4B C3B C17B 83.30(5)
Er21 C4B C3B C17B 73.48(14)
C16B C4B C3B C2B -5.8
C13E C4B C3B C2B -150.8
C18F C4B C3B C2B -140.5
Er16 C4B C3B C2B -78.35(10)
Er1 C4B C3B C2B -65.60(5)
Er21 C4B C3B C2B -75.42(14)
C16B C4B C3B Er16 72.55(10)
Er1 C4B C3B Er16 12.75(10)
Er21 C4B C3B Er16 2.9(2)
C16B C4B C3B Er17 86.33(13)
Er16 C4B C3B Er17 13.78(16)
Er1 C4B C3B Er17 26.52(13)
Er21 C4B C3B Er17 16.70(19)
C16B C4B C3B Er1 59.81(5)
Er16 C4B C3B Er1 -12.75(10)
Er21 C4B C3B Er1 -9.82(14)
C16B C4B C3B Er8 79.37(5)
Er16 C4B C3B Er8 6.81(11)
Er1 C4B C3B Er8 19.56(6)
Er21 C4B C3B Er8 9.74(14)
C16B C4B C3B Er10 49.13(16)
Er16 C4B C3B Er10 -23.43(19)
Er1 C4B C3B Er10 -10.68(16)
Er21 C4B C3B Er10 -20.5(2)
C16B C4B C3B Er21 69.63(14)
Er16 C4B C3B Er21 -2.9(2)
Er1 C4B C3B Er21 9.82(14)
C17E C1E C2E C32E -142.9
C3E C1E C2E C32E 9.0
C17E C1E C2E C41B -2.6
C3E C1E C2E C41B 149.4
C68B C41B C2E C1E -2.4
C40B C41B C2E C1E -145.7
C68B C41B C2E C32E 141.0
C40B C41B C2E C32E -2.2
C17E C1E C3E C4E 144.1
C2E C1E C3E C4E -7.3
C17E C1E C3E C7E 4.4
C2E C1E C3E C7E -147.0
C1E C3E C4E C5E -146.4
C7E C3E C4E C5E -2.3
C1E C3E C4E C10E 0.0
C7E C3E C4E C10E 144.1
C3E C4E C5E C6E 2.9
C10E C4E C5E C6E -144.2
C3E C4E C5E C15E 145.5
C10E C4E C5E C15E -1.6
C15E C5E C6E C7E -144.6
C4E C5E C6E C7E -2.3
C15E C5E C6E C12E 7.4
C4E C5E C6E C12E 149.7
C5E C6E C7E C18E 144.4
C12E C6E C7E C18E -8.3
C5E C6E C7E C3E 1.0
C12E C6E C7E C3E -151.7
C4E C3E C7E C18E -143.9
C1E C3E C7E C18E 1.5
C4E C3E C7E C6E 0.8
C1E C3E C7E C6E 146.1
C3E C4E C10E C29E -144.3
C5E C4E C10E C29E 0.2
C3E C4E C10E C32E 5.2
C5E C4E C10E C32E 149.7
C5E C6E C12E C20E -145.4
C7E C6E C12E C20E 4.5
C5E C6E C12E C13E 2.6
C7E C6E C12E C13E 152.5
C20E C12E C13E C14E 142.6
C6E C12E C13E C14E -4.6
C20E C12E C13E C4B 0.7
C6E C12E C13E C4B -146.5
C16B C4B C13E C14E -142.7
C3B C4B C13E C14E 0.3
C16B C4B C13E C12E 2.6
C3B C4B C13E C12E 145.6
C12E C13E C14E C15E -3.1
C4B C13E C14E C15E 141.3
C12E C13E C14E C17B -143.0
C4B C13E C14E C17B 1.3
C19B C17B C14E C13E 144.6
C3B C17B C14E C13E -2.4
C19B C17B C14E C15E 0.3
C3B C17B C14E C15E -146.7
C6E C5E C15E C16E 138.0
C4E C5E C15E C16E 2.6
C6E C5E C15E C14E -14.0
C4E C5E C15E C14E -149.4
C13E C14E C15E C5E 12.1
C17B C14E C15E C5E 150.1
C13E C14E C15E C16E -139.6
C17B C14E C15E C16E -1.6
C35B C37B C16E C15E 142.3
C19B C37B C16E C15E -2.6
C35B C37B C16E C29E -5.1
C19B C37B C16E C29E -149.9
C5E C15E C16E C37B -147.2
C14E C15E C16E C37B 2.8
C5E C15E C16E C29E -2.2
C14E C15E C16E C29E 147.8
C3E C1E C17E C19E -5.5
C2E C1E C17E C19E 146.2
C3E C1E C17E C69B -150.2
C2E C1E C17E C69B 1.6
C68B C69B C17E C19E -141.8
C30B C69B C17E C19E 0.6
C68B C69B C17E C1E 4.8
C30B C69B C17E C1E 147.2
C6E C7E C18E C19E -144.5
C3E C7E C18E C19E -6.1
C6E C7E C18E C21E 5.4
C3E C7E C18E C21E 143.9
C7E C18E C19E C17E 5.1
C21E C18E C19E C17E -144.1
C7E C18E C19E C32B 146.4
C21E C18E C19E C32B -2.9
C1E C17E C19E C18E 0.7
C69B C17E C19E C18E 147.7
C1E C17E C19E C32B -144.3
C69B C17E C19E C32B 2.7
C30B C32B C19E C18E -152.6
C31B C32B C19E C18E -7.6
C30B C32B C19E C17E -4.9
C31B C32B C19E C17E 140.1
C13E C12E C20E C21E -145.0
C6E C12E C20E C21E 1.8
C13E C12E C20E C18B -4.5
C6E C12E C20E C18B 142.2
C16B C18B C20E C21E 151.3
C20B C18B C20E C21E 2.9
C16B C18B C20E C12E 5.6
C20B C18B C20E C12E -142.7
C20B C29B C21E C20E 0.6
C31B C29B C21E C20E -147.8
C20B C29B C21E C18E 147.7
C31B C29B C21E C18E -0.6
C12E C20E C21E C29B 142.1
C18B C20E C21E C29B -2.3
C12E C20E C21E C18E -4.6
C18B C20E C21E C18E -149.0
C19E C18E C21E C29B 6.8
C7E C18E C21E C29B -142.7
C19E C18E C21E C20E 150.5
C7E C18E C21E C20E 1.0
C38B C36B C29E C10E 3.1
C35B C36B C29E C10E -145.8
C38B C36B C29E C16E 148.5
C35B C36B C29E C16E -0.5
C32E C10E C29E C36B -8.9
C4E C10E C29E C36B 140.9
C32E C10E C29E C16E -149.7
C4E C10E C29E C16E 0.1
C37B C16E C29E C36B 3.6
C15E C16E C29E C36B -144.5
C37B C16E C29E C10E 149.0
C15E C16E C29E C10E 0.9
C29E C10E C32E C2E 147.6
C4E C10E C32E C2E -3.2
C29E C10E C32E C39B 3.0
C4E C10E C32E C39B -147.8
C1E C2E C32E C10E -4.0
C41B C2E C32E C10E -148.8
C1E C2E C32E C39B 144.0
C41B C2E C32E C39B -0.8
C40B C39B C32E C10E 152.8
C38B C39B C32E C10E 9.3
C40B C39B C32E C2E 3.6
C38B C39B C32E C2E -139.9
C12F C2F C1F C4F 0.0
C6F C2F C1F C4F 147.1
C12F C2F C1F C10F -148.0
C6F C2F C1F C10F -0.9
C40B C39B C5F C6F 4.9
C38B C39B C5F C6F -142.6
C40B C39B C5F C20F 149.5
C38B C39B C5F C20F 2.0
C2F C1F C4F C7F -143.0
C10F C1F C4F C7F 5.0
C2F C1F C4F C8F 0.8
C10F C1F C4F C8F 148.7
C39B C5F C6F C16F -3.0
C20F C5F C6F C16F -143.8
C39B C5F C6F C2F 144.5
C20F C5F C6F C2F 3.7
C12F C2F C6F C5F 0.3
C1F C2F C6F C5F -142.0
C12F C2F C6F C16F 149.0
C1F C2F C6F C16F 6.7
C2F C1F C10F C15F -5.8
C4F C1F C10F C15F -150.3
C2F C1F C10F C14F 144.0
C4F C1F C10F C14F -0.5
C1F C2F C12F C11F 144.1
C6F C2F C12F C11F -3.2
C1F C2F C12F C8F -0.8
C6F C2F C12F C8F -148.2
C16B C18B C13F C18F 6.4
C20B C18B C13F C18F -139.0
C16B C18B C13F C7F 153.3
C20B C18B C13F C7F 7.9
C1F C10F C14F C3F -3.0
C15F C10F C14F C3F 146.6
C1F C10F C14F C32B -143.1
C15F C10F C14F C32B 6.5
C30B C32B C14F C3F -151.1
C31B C32B C14F C3F -3.4
C30B C32B C14F C10F -6.7
C31B C32B C14F C10F 141.0
C1F C10F C15F C16F 6.6
C14F C10F C15F C16F -143.0
C1F C10F C15F C69B 147.0
C14F C10F C15F C69B -2.6
C68B C69B C15F C16F -1.6
C30B C69B C15F C16F 142.8
C68B C69B C15F C10F -146.2
C30B C69B C15F C10F -1.8
C10F C15F C16F C41B 145.2
C69B C15F C16F C41B 1.5
C10F C15F C16F C6F -0.7
C69B C15F C16F C6F -144.4
C68B C41B C16F C15F -0.8
C40B C41B C16F C15F -145.1
C68B C41B C16F C6F 146.6
C40B C41B C16F C6F 2.3
C5F C6F C16F C15F 142.5
C2F C6F C16F C15F -5.9
C5F C6F C16F C41B -0.3
C2F C6F C16F C41B -148.6
C7F C13F C18F C9F -2.9
C18B C13F C18F C9F 142.2
C7F C13F C18F C4B -149.9
C18B C13F C18F C4B -4.8
C16B C4B C18F C13F 1.1
C3B C4B C18F C13F 142.1
C16B C4B C18F C9F -146.7
C3B C4B C18F C9F -5.7
C35B C37B C19F C17F 139.2
C19B C37B C19F C17F -4.5
C35B C37B C19F C11F -6.3
C19B C37B C19F C11F -150.0
C38B C36B C20F C11F 147.3
C35B C36B C20F C11F -1.6
C38B C36B C20F C5F -0.4
C35B C36B C20F C5F -149.3
C39B C5F C20F C36B -1.0
C6F C5F C20F C36B 143.1
C39B C5F C20F C11F -149.1
C6F C5F C20F C11F -5.0
C11F C19F C17F C9F 2.3
C37B C19F C17F C9F -140.2
C11F C19F C17F C17B 143.2
C37B C19F C17F C17B 0.6
C19B C17B C17F C9F 145.2
C3B C17B C17F C9F -1.4
C19B C17B C17F C19F 3.5
C3B C17B C17F C19F -143.0
C36B C20F C11F C12F -142.1
C5F C20F C11F C12F 2.0
C36B C20F C11F C19F 9.7
C5F C20F C11F C19F 153.8
C2F C12F C11F C20F 2.0
C8F C12F C11F C20F 142.5
C2F C12F C11F C19F -150.5
C8F C12F C11F C19F -10.0
C17F C19F C11F C20F -145.3
C37B C19F C11F C20F -5.8
C17F C19F C11F C12F 7.7
C37B C19F C11F C12F 147.3
C13F C18F C9F C17F -145.1
C4B C18F C9F C17F -1.4
C13F C18F C9F C8F 7.5
C4B C18F C9F C8F 151.2
C19F C17F C9F C18F 142.8
C17B C17F C9F C18F 4.7
C19F C17F C9F C8F -9.9
C17B C17F C9F C8F -148.0
C2F C12F C8F C4F 1.3
C11F C12F C8F C4F -142.7
C2F C12F C8F C9F 146.6
C11F C12F C8F C9F 2.5
C7F C4F C8F C12F 142.9
C1F C4F C8F C12F -1.3
C7F C4F C8F C9F -2.9
C1F C4F C8F C9F -147.1
C18F C9F C8F C12F -145.8
C17F C9F C8F C12F 7.7
C18F C9F C8F C4F -4.6
C17F C9F C8F C4F 148.9
C1F C4F C7F C3F -5.6
C8F C4F C7F C3F -144.4
C1F C4F C7F C13F 146.3
C8F C4F C7F C13F 7.5
C18F C13F C7F C3F 146.6
C18B C13F C7F C3F 3.8
C18F C13F C7F C4F -4.8
C18B C13F C7F C4F -147.6
C4F C7F C3F C14F 2.0
C13F C7F C3F C14F -149.3
C4F C7F C3F C29B 142.5
C13F C7F C3F C29B -8.8
C10F C14F C3F C7F 2.3
C32B C14F C3F C7F 146.5
C10F C14F C3F C29B -141.7
C32B C14F C3F C29B 2.5
C20B C29B C3F C7F 2.9
C31B C29B C3F C7F -145.8
C20B C29B C3F C14F 148.2
C31B C29B C3F C14F -0.6
N1A Ni2 N2A C26A 0.4(5)
N3A Ni2 N2A C26A -177.5(5)
N1A Ni2 N2A C30A 178.3(5)
N3A Ni2 N2A C30A 0.5(5)
N1A Ni2 N2A Ni1 179(100)
N3A Ni2 N2A Ni1 0.9(11)
C6A C1A C2A N3A -0.1(7)
C4A C1A C2A N3A -178.2(5)
C6A C1A C2A C3A 179.1(5)
C4A C1A C2A C3A 1.0(9)
C3A C2A N3A C7A -179.1(5)
C1A C2A N3A C7A 0.0(6)
C3A C2A N3A Ni1 0.3(9)
C1A C2A N3A Ni1 179.4(4)
C3A C2A N3A Ni2 0.0(8)
C1A C2A N3A Ni2 179.1(4)
N4A Ni1 N3A C2A -179.3(5)
N2A Ni1 N3A C2A -1.4(5)
N4A Ni1 N3A C7A 0.0(5)
N2A Ni1 N3A C7A 177.9(5)
N4A Ni1 N3A Ni2 -177.3(8)
N2A Ni1 N3A Ni2 0.6(7)
N3A C2A C3A C30A 2.3(9)
C1A C2A C3A C30A -176.7(5)
N3A Ni1 N4A C17A 177.8(5)
N1A Ni1 N4A C17A 0.2(5)
N3A Ni1 N4A C11A 0.6(5)
N1A Ni1 N4A C11A -177.0(5)
N3A Ni1 N4A Ni2 176.0(12)
N1A Ni1 N4A Ni2 -1.6(10)
C6A C1A C4A C5A -99.3(7)
C2A C1A C4A C5A 78.3(7)
C2A C1A C6A C7A 0.1(6)
C4A C1A C6A C7A 178.1(6)
C2A C1A C6A C8A -179.0(6)
C4A C1A C6A C8A -1.1(10)
C2A N3A C7A C10A 179.7(5)
Ni1 N3A C7A C10A 0.3(8)
Ni2 N3A C7A C10A 0.7(9)
C2A N3A C7A C6A 0.1(6)
Ni1 N3A C7A C6A -179.4(4)
Ni2 N3A C7A C6A -179.0(4)
C1A C6A C7A C10A -179.8(5)
C8A C6A C7A C10A -0.6(9)
C1A C6A C7A N3A -0.1(7)
C8A C6A C7A N3A 179.1(5)
C1A C6A C8A C9A 100.2(7)
C7A C6A C8A C9A -78.8(7)
N3A C7A C10A C11A -1.2(9)
C6A C7A C10A C11A 178.4(5)
C17A N4A C11A C10A -179.4(5)
Ni1 N4A C11A C10A -1.6(8)
Ni2 N4A C11A C10A -2.1(9)
C17A N4A C11A C12A -0.6(6)
Ni1 N4A C11A C12A 177.2(4)
Ni2 N4A C11A C12A 176.7(4)
C7A C10A C11A N4A 2.0(9)
C7A C10A C11A C12A -176.7(5)
N4A C11A C12A C16A 0.2(6)
C10A C11A C12A C16A 179.1(5)
N4A C11A C12A C13A -175.3(5)
C10A C11A C12A C13A 3.5(9)
C16A C12A C13A C36A -91.4(7)
C11A C12A C13A C36A 83.1(7)
C11A C12A C16A C17A 0.2(6)
C13A C12A C16A C17A 175.6(5)
C11A C12A C16A C14A -174.7(5)
C13A C12A C16A C14A 0.7(10)
C15A C14A C16A C12A 96.0(7)
C15A C14A C16A C17A -78.0(7)
C11A N4A C17A C18A 178.8(5)
Ni1 N4A C17A C18A 1.1(9)
Ni2 N4A C17A C18A 1.3(8)
C11A N4A C17A C16A 0.8(6)
Ni1 N4A C17A C16A -176.9(4)
Ni2 N4A C17A C16A -176.7(4)
C12A C16A C17A N4A -0.6(7)
C14A C16A C17A N4A 174.4(5)
C12A C16A C17A C18A -178.7(5)
C14A C16A C17A C18A -3.6(9)
N4A C17A C18A C19A -2.9(9)
C16A C17A C18A C19A 174.9(5)
C17A C18A C19A N1A 3.1(9)
C17A C18A C19A C20A -177.4(5)
N1A C19A C20A C22A 0.0(6)
C18A C19A C20A C22A -179.5(5)
N1A C19A C20A C21A -178.2(5)
C18A C19A C20A C21A 2.2(9)
C22A C20A C21A C34A -101.6(7)
C19A C20A C21A C34A 76.3(7)
C19A C20A C22A C24A -0.1(6)
C21A C20A C22A C24A 178.0(5)
C19A C20A C22A C23A -179.5(5)
C21A C20A C22A C23A -1.3(10)
C20A C22A C23A C35A 99.8(7)
C24A C22A C23A C35A -79.4(7)
C20A C22A C24A C25A -178.9(5)
C23A C22A C24A C25A 0.5(9)
C20A C22A C24A N1A 0.2(6)
C23A C22A C24A N1A 179.5(5)
N1A C24A C25A C26A -2.0(9)
C22A C24A C25A C26A 176.9(5)
C30A N2A C26A C25A 179.5(5)
Ni2 N2A C26A C25A -2.1(8)
Ni1 N2A C26A C25A -2.3(8)
C30A N2A C26A C27A -0.5(6)
Ni2 N2A C26A C27A 177.9(4)
Ni1 N2A C26A C27A 177.7(4)
C24A C25A C26A N2A 3.0(9)
C24A C25A C26A C27A -177.0(5)
N2A C26A C27A C29A -0.1(6)
C25A C26A C27A C29A 179.9(5)
N2A C26A C27A C28A -176.5(5)
C25A C26A C27A C28A 3.5(9)
C29A C27A C28A C31A -99.9(7)
C26A C27A C28A C31A 75.7(7)
C26A C27A C29A C30A 0.7(6)
C28A C27A C29A C30A 176.9(5)
C26A C27A C29A C32A -176.1(5)
C28A C27A C29A C32A 0.1(10)
C26A N2A C30A C3A 179.7(5)
Ni2 N2A C30A C3A 1.4(8)
Ni1 N2A C30A C3A 1.4(8)
C26A N2A C30A C29A 0.9(6)
Ni2 N2A C30A C29A -177.4(4)
Ni1 N2A C30A C29A -177.4(4)
C2A C3A C30A N2A -3.1(9)
C2A C3A C30A C29A 175.6(5)
C27A C29A C30A N2A -1.0(6)
C32A C29A C30A N2A 175.9(5)
C27A C29A C30A C3A -179.9(5)
C32A C29A C30A C3A -2.9(9)
C27A C29A C32A C33A 104.7(7)
C30A C29A C32A C33A -71.5(7)
C18A C19A N1A C24A 179.6(5)
C20A C19A N1A C24A 0.0(6)
C18A C19A N1A Ni2 -1.8(8)
C20A C19A N1A Ni2 178.7(4)
C18A C19A N1A Ni1 -1.5(8)
C20A C19A N1A Ni1 178.9(4)
C25A C24A N1A C19A 178.9(5)
C22A C24A N1A C19A -0.1(6)
C25A C24A N1A Ni2 0.2(8)
C22A C24A N1A Ni2 -178.9(4)
C25A C24A N1A Ni1 0.2(8)
C22A C24A N1A Ni1 -178.8(4)
N2A Ni2 N1A C19A -177.9(5)
N4A Ni2 N1A C19A 0.3(5)
N2A Ni2 N1A C24A 0.5(4)
N4A Ni2 N1A C24A 178.7(4)
N2A Ni2 N1A Ni1 -179.2(8)
N4A Ni2 N1A Ni1 -1.0(7)
C6C C1C C2C C3C 0.6(11)
C1C C2C C3C C4C -0.3(12)
C2C C3C C4C C5C 0.3(11)
C3C C4C C5C C6C -0.7(11)
C2C C1C C6C C5C -1.1(11)
C4C C5C C6C C1C 1.1(11)
C1G C6G C5G C4G 2(3)
C6G C5G C4G C3G -2(3)
C5G C4G C3G C2G 1(3)
C4G C3G C2G C1G 2(3)
C3G C2G C1G C6G -2(5)
C5G C6G C1G C2G 0(4)
C2D C1D C6D C5D 0.0
C1D C6D C5D C4D 0.0
C6D C5D C4D C3D 0.0
C5D C4D C3D C2D 0.0
C4D C3D C2D C1D 0.0
C6D C1D C2D C3D 0.0
